data_4101247
loop_
_publ_author_name
'Fuhrmann, Cynthia N'
'Daugherty, Matthew D'
'Agard, David A'

_publ_section_title
;
 Subangstrom crystallography reveals that short ionic hydrogen bonds,
 and not a His-Asp low-barrier hydrogen bond, stabilize the transition
 state in serine protease catalysis.
;
_journal_issue 28
_journal_name_full 'Journal of the American Chemical Society'
_journal_page_first 9086
_journal_page_last 9102
_journal_paper_doi 10.1021/ja057721o
_journal_volume 128
_journal_year 2006
_chemical_formula_sum 'C846 H2027 B N262 O581 S9.5'
_chemical_formula_weight 25485.68
_chemical_name_systematic
; 
 ? 
;
_space_group_IT_number 154
_symmetry_space_group_name_Hall 'P 32 2"'
_symmetry_space_group_name_H-M 'P 32 2 1'
_atom_sites_solution_hydrogens geom
_atom_sites_solution_primary direct
_atom_sites_solution_secondary difmap
_audit_creation_method SHELXL-97
_cell_angle_alpha 90.00
_cell_angle_beta 90.00
_cell_angle_gamma 120.00
_cell_formula_units_Z 6
_cell_length_a 65.77(7)
_cell_length_b 65.77(7)
_cell_length_c 79.55(8)
_cell_measurement_temperature 98(2)
_cell_volume 298004(518)
_computing_structure_refinement 'SHELXL-97 (Sheldrick, 1997)'
_computing_structure_solution
;
;
_diffrn_ambient_temperature 98(2)
_diffrn_measured_fraction_theta_full 0.999
_diffrn_measured_fraction_theta_max 0.999
_diffrn_radiation_source
;
;
_diffrn_radiation_wavelength 0.75000
_diffrn_reflns_av_R_equivalents 0.0000
_diffrn_reflns_av_sigmaI/netI 0.0362
_diffrn_reflns_limit_h_max 73
_diffrn_reflns_limit_h_min 0
_diffrn_reflns_limit_k_max 0
_diffrn_reflns_limit_k_min -36
_diffrn_reflns_limit_l_max 88
_diffrn_reflns_limit_l_min -88
_diffrn_reflns_number 146962
_diffrn_reflns_theta_full 24.62
_diffrn_reflns_theta_max 24.62
_diffrn_reflns_theta_min 1.11
_exptl_absorpt_coefficient_mu 0.081
_exptl_crystal_density_diffrn 0.852
_exptl_crystal_density_method 'not measured'
_exptl_crystal_F_000 82452
_refine_diff_density_max 0.478
_refine_diff_density_min -0.365
_refine_diff_density_rms 0.064
_refine_ls_abs_structure_details 'Flack H D (1983), Acta Cryst. A39, 876-881'
_refine_ls_abs_structure_Flack 0(10)
_refine_ls_extinction_method none
_refine_ls_goodness_of_fit_ref 1.086
_refine_ls_hydrogen_treatment mixed
_refine_ls_matrix_type fullcycle
_refine_ls_number_parameters 19963
_refine_ls_number_reflns 146962
_refine_ls_number_restraints 23420
_refine_ls_restrained_S_all 1.021
_refine_ls_R_factor_all 0.0819
_refine_ls_R_factor_gt 0.0733
_refine_ls_shift/su_max 0.001
_refine_ls_shift/su_mean 0.000
_refine_ls_structure_factor_coef Fsqd
_refine_ls_weighting_details 'calc w=1/[\s^2^(Fo^2^)+(0.1720P)^2^+44.3854P] where P=(Fo^2^+2Fc^2^)/3'
_refine_ls_weighting_scheme calc
_refine_ls_wR_factor_gt 0.2061
_refine_ls_wR_factor_ref 0.2203
_reflns_number_gt 130332
_reflns_number_total 146962
_reflns_threshold_expression >2sigma(I)
_cod_data_source_file ja057721osi20051113_073337.cif
_cod_data_source_block wtval3
_cod_original_formula_sum 'C846 H2027 B N262 O581 S9.50'
_cod_database_code 4101247

loop_
_symmetry_equiv_pos_as_xyz
'x, y, z'
'-y, x-y, z+2/3'
'-x+y, -x, z+1/3'
'y, x, -z'
'x-y, -y, -z+1/3'
'-x, -x+y, -z+2/3'

loop_
_atom_site_label
_atom_site_type_symbol
_atom_site_fract_x
_atom_site_fract_y
_atom_site_fract_z
_atom_site_U_iso_or_equiv
_atom_site_adp_type
_atom_site_occupancy
_atom_site_symmetry_multiplicity
_atom_site_calc_flag
_atom_site_refinement_flags
_atom_site_disorder_assembly
_atom_site_disorder_group
CB_1 C 0.4338 0.2190 0.0863 0.070 Uani 1 1 d U . .
HB1_1 H 0.4168 0.2126 0.0852 0.105 Uiso 1 1 calc R . .
HB2_1 H 0.4421 0.2337 0.0800 0.105 Uiso 1 1 calc R . .
HB3_1 H 0.4382 0.2221 0.0982 0.105 Uiso 1 1 calc R . .
C_1 C 0.4659 0.2100 0.0828 0.055 Uani 1 1 d U . .
O_1 O 0.4724 0.2036 0.0952 0.067 Uani 1 1 d U . .
N_1 N 0.42599(10) 0.17849(9) 0.08811(6) 0.072 Uani 1 1 d U . .
H0A_1 H 0.4298 0.1680 0.0840 0.108 Uiso 1 1 calc R . .
H0B_1 H 0.4105 0.1732 0.0862 0.108 Uiso 1 1 calc R . .
H0C_1 H 0.4289 0.1803 0.0994 0.108 Uiso 1 1 calc R . .
CA_1 C 0.44032(10) 0.20153(10) 0.07954(6) 0.060 Uani 1 1 d U . .
HA_1 H 0.4372 0.1995 0.0672 0.072 Uiso 1 1 calc R . .
N_2 N 0.48060(8) 0.22547(7) 0.07149(5) 0.052 Uani 1 1 d U . .
H0_2 H 0.4749 0.2282 0.0623 0.063 Uiso 1 1 calc R . .
CA_2 C 0.50592(10) 0.23792(9) 0.07413(5) 0.052 Uani 1 1 d U . .
HA_2 H 0.5101 0.2278 0.0811 0.062 Uiso 1 1 calc R . .
CB_2 C 0.51887(10) 0.24311(9) 0.05745(6) 0.056 Uani 1 1 d U . .
HB1_2 H 0.5116 0.2491 0.0494 0.067 Uiso 1 1 calc R . .
HB2_2 H 0.5354 0.2556 0.0592 0.067 Uiso 1 1 calc R . .
CG_2 C 0.51855(10) 0.22197(9) 0.04987(6) 0.056 Uani 1 1 d U . .
OD1_2 O 0.50437(8) 0.20194(6) 0.05515(4) 0.066 Uani 1 1 d U . .
ND2_2 N 0.53377(9) 0.22592(8) 0.03799(5) 0.060 Uani 1 1 d U . .
HD2A_2 H 0.5344 0.2141 0.0333 0.072 Uiso 1 1 calc R . .
HD2B_2 H 0.5434 0.2404 0.0347 0.072 Uiso 1 1 calc R . .
C_2 C 0.51290(10) 0.26065(9) 0.08377(6) 0.052 Uani 1 1 d U . .
O_2 O 0.50654(10) 0.27454(8) 0.07917(5) 0.086 Uani 1 1 d U . .
N_3 N 0.52602(7) 0.26422(7) 0.09723(4) 0.044 Uani 1 1 d U . .
H0_3 H 0.5312 0.2545 0.0993 0.053 Uiso 1 1 calc R . .
CA_3 C 0.53225(8) 0.28368(8) 0.10894(5) 0.042 Uani 1 1 d U . .
HA_3 H 0.5209 0.2895 0.1074 0.051 Uiso 1 1 calc R . .
CB_3 C 0.53051(9) 0.27520(9) 0.12704(5) 0.046 Uani 1 1 d U . .
HB_3 H 0.5430 0.2710 0.1285 0.055 Uiso 1 1 calc R . .
CG2_3 C 0.53626(10) 0.29560(10) 0.13931(6) 0.057 Uani 1 1 d U . .
HG2A_3 H 0.5251 0.3011 0.1376 0.085 Uiso 1 1 calc R . .
HG2B_3 H 0.5522 0.3085 0.1372 0.085 Uiso 1 1 calc R . .
HG2C_3 H 0.5351 0.2901 0.1509 0.085 Uiso 1 1 calc R . .
CG1_3 C 0.50732(10) 0.25333(10) 0.13080(6) 0.057 Uani 1 1 d U . .
HG1A_3 H 0.5077 0.2486 0.1426 0.069 Uiso 1 1 calc R . .
HG1B_3 H 0.5059 0.2405 0.1234 0.069 Uiso 1 1 calc R . .
CD1_3 C 0.48537(10) 0.25542(11) 0.12850(7) 0.066 Uani 1 1 d U . .
HD1A_3 H 0.4860 0.2674 0.1362 0.098 Uiso 1 1 calc R . .
HD1B_3 H 0.4714 0.2403 0.1310 0.098 Uiso 1 1 calc R . .
HD1C_3 H 0.4846 0.2599 0.1169 0.098 Uiso 1 1 calc R . .
C_3 C 0.55678(8) 0.30343(8) 0.10455(5) 0.044 Uani 1 1 d U . .
O_3 O 0.57429(6) 0.30142(6) 0.10653(4) 0.052 Uani 1 1 d U . .
N_4 N 0.55762(7) 0.32273(7) 0.09809(4) 0.044 Uani 1 1 d U . .
H0_4 H 0.5444 0.3229 0.0976 0.053 Uiso 1 1 calc R . .
CA_4 C 0.57864(8) 0.34330(8) 0.09181(5) 0.046 Uani 1 1 d U . .
HA_4 H 0.5928 0.3425 0.0953 0.055 Uiso 1 1 calc R . .
CB_4 C 0.57800(10) 0.34479(9) 0.07252(6) 0.052 Uani 1 1 d U . .
HB_4 H 0.5631 0.3445 0.0694 0.063 Uiso 1 1 calc R . .
CG1_4 C 0.59822(11) 0.36737(10) 0.06580(6) 0.059 Uani 1 1 d U . .
HG1A_4 H 0.6130 0.3678 0.0681 0.089 Uiso 1 1 calc R . .
HG1B_4 H 0.5983 0.3808 0.0713 0.089 Uiso 1 1 calc R . .
HG1C_4 H 0.5964 0.3682 0.0536 0.089 Uiso 1 1 calc R . .
CG2_4 C 0.57742(13) 0.32323(10) 0.06444(6) 0.067 Uani 1 1 d U . .
HG2A_4 H 0.5761 0.3239 0.0522 0.101 Uiso 1 1 calc R . .
HG2B_4 H 0.5639 0.3089 0.0688 0.101 Uiso 1 1 calc R . .
HG2C_4 H 0.5919 0.3232 0.0672 0.101 Uiso 1 1 calc R . .
C_4 C 0.57947(8) 0.36484(8) 0.09975(5) 0.040 Uani 1 1 d U . .
O_4 O 0.56173(5) 0.36672(6) 0.10012(4) 0.045 Uani 1 1 d U . .
N_5 N 0.59999(7) 0.38104(7) 0.10597(4) 0.042 Uani 1 1 d U . .
H0_5 H 0.6121 0.3787 0.1059 0.051 Uiso 1 1 calc R . .
CA_5 C 0.60234(8) 0.40254(8) 0.11285(5) 0.042 Uani 1 1 d U . .
HA1_5 H 0.6187 0.4128 0.1166 0.051 Uiso 1 1 calc R . .
HA2_5 H 0.5920 0.3987 0.1228 0.051 Uiso 1 1 calc R . .
C_5 C 0.59607(7) 0.41567(7) 0.10016(5) 0.037 Uani 1 1 d U . .
O_5 O 0.60267(6) 0.41800(6) 0.08545(3) 0.047 Uani 1 1 d U . .
N_6 N 0.58307(6) 0.42458(6) 0.10607(4) 0.039 Uani 1 1 d U . .
H0_6 H 0.5782 0.4216 0.1166 0.046 Uiso 1 1 calc R . .
CA_6 C 0.57677(8) 0.43875(8) 0.09601(5) 0.040 Uani 1 1 d U . .
HA1_6 H 0.5883 0.4458 0.0868 0.048 Uiso 1 1 calc R . .
HA2_6 H 0.5781 0.4518 0.1031 0.048 Uiso 1 1 calc R . .
C_6 C 0.55247(8) 0.42614(8) 0.08844(5) 0.041 Uani 1 1 d U . .
O_6 O 0.54406(6) 0.43765(6) 0.08238(4) 0.053 Uani 1 1 d U . .
N_7 N 0.54113(7) 0.40280(7) 0.08794(4) 0.044 Uani 1 1 d U . .
H0_7 H 0.5475 0.3951 0.0925 0.052 Uiso 1 1 calc R . .
CA_7 C 0.51815(8) 0.38982(9) 0.07979(5) 0.045 Uani 1 1 d U . .
HA_7 H 0.5186 0.3988 0.0695 0.054 Uiso 1 1 calc R . .
CB_7 C 0.51259(9) 0.36508(9) 0.07407(5) 0.048 Uani 1 1 d U . .
HB_7 H 0.4980 0.3584 0.0671 0.058 Uiso 1 1 calc R . .
CG2_7 C 0.53229(10) 0.36699(11) 0.06276(6) 0.061 Uani 1 1 d U . .
HG2A_7 H 0.5463 0.3713 0.0696 0.091 Uiso 1 1 calc R . .
HG2B_7 H 0.5360 0.3791 0.0542 0.091 Uiso 1 1 calc R . .
HG2C_7 H 0.5272 0.3519 0.0573 0.091 Uiso 1 1 calc R . .
CG1_7 C 0.50743(9) 0.34857(9) 0.08896(6) 0.050 Uani 1 1 d U . .
HG1A_7 H 0.4941 0.3477 0.0954 0.060 Uiso 1 1 calc R . .
HG1B_7 H 0.5213 0.3553 0.0965 0.060 Uiso 1 1 calc R . .
CD1_7 C 0.50144(11) 0.32363(10) 0.08404(8) 0.065 Uani 1 1 d U . .
HD1A_7 H 0.4879 0.3168 0.0765 0.098 Uiso 1 1 calc R . .
HD1B_7 H 0.4977 0.3139 0.0942 0.098 Uiso 1 1 calc R . .
HD1C_7 H 0.5149 0.3242 0.0783 0.098 Uiso 1 1 calc R . .
C_7 C 0.49888(8) 0.38865(8) 0.09130(5) 0.040 Uani 1 1 d U . .
O_7 O 0.50054(5) 0.39000(6) 0.10650(3) 0.044 Uani 1 1 d U . .
N_8 N 0.47964(7) 0.38521(7) 0.08305(4) 0.047 Uani 1 1 d U . .
H0_8 H 0.4794 0.3844 0.0720 0.057 Uiso 1 1 calc R . .
CA_8 C 0.45925(8) 0.38280(9) 0.09169(5) 0.046 Uani 1 1 d U . .
HA_8 H 0.4641 0.3963 0.0996 0.055 Uiso 1 1 calc R . .
CB_8 C 0.44230(9) 0.38297(9) 0.07839(6) 0.053 Uani 1 1 d U . .
HB1_8 H 0.4505 0.3978 0.0720 0.063 Uiso 1 1 calc R . .
HB2_8 H 0.4382 0.3699 0.0704 0.063 Uiso 1 1 calc R . .
CG_8 C 0.41958(10) 0.38051(11) 0.08562(7) 0.062 Uani 1 1 d U . .
HG1_8 H 0.4102 0.3649 0.0909 0.074 Uiso 1 1 calc R . .
HG2_8 H 0.4234 0.3926 0.0943 0.074 Uiso 1 1 calc R . .
CD_8 C 0.40568(13) 0.38333(15) 0.07175(9) 0.086 Uani 1 1 d U . .
OE1_8 O 0.41530(12) 0.40188(13) 0.06318(8) 0.126 Uani 1 1 d U . .
OE2_8 O 0.38594(11) 0.36692(13) 0.06877(10) 0.136 Uani 1 1 d U . .
C_8 C 0.44621(8) 0.35968(8) 0.10132(5) 0.044 Uani 1 1 d U . .
O_8 O 0.44326(6) 0.34123(6) 0.09553(4) 0.054 Uani 1 1 d U . .
N_9 N 0.43657(7) 0.36100(7) 0.11580(4) 0.044 Uani 1 1 d U . .
H0_9 H 0.4416 0.3748 0.1205 0.052 Uiso 1 1 calc R . .
CA_9 C 0.41807(8) 0.34030(8) 0.12401(6) 0.045 Uani 1 1 d U . .
HA_9 H 0.4095 0.3281 0.1152 0.054 Uiso 1 1 calc R . .
CB_9 C 0.42704(8) 0.32983(8) 0.13742(5) 0.044 Uani 1 1 d U . .
HB1_9 H 0.4138 0.3144 0.1409 0.053 Uiso 1 1 calc R . .
HB2_9 H 0.4391 0.3271 0.1323 0.053 Uiso 1 1 calc R . .
CG_9 C 0.43732(8) 0.34482(8) 0.15286(5) 0.042 Uani 1 1 d U . .
CD1_9 C 0.45976(8) 0.36441(8) 0.15280(5) 0.043 Uani 1 1 d U . .
HD1_9 H 0.4691 0.3683 0.1429 0.052 Uiso 1 1 calc R . .
CE1_9 C 0.46870(8) 0.37843(9) 0.16703(5) 0.044 Uani 1 1 d U . .
HE1_9 H 0.4840 0.3918 0.1668 0.053 Uiso 1 1 calc R . .
CD2_9 C 0.42421(8) 0.33948(9) 0.16748(5) 0.047 Uani 1 1 d U . .
HD2_9 H 0.4089 0.3262 0.1677 0.057 Uiso 1 1 calc R . .
CE2_9 C 0.43310(8) 0.35327(9) 0.18172(6) 0.050 Uani 1 1 d U . .
HE2_9 H 0.4239 0.3493 0.1917 0.059 Uiso 1 1 calc R . .
CZ_9 C 0.45555(8) 0.37298(9) 0.18140(5) 0.044 Uani 1 1 d U . .
OH_9 O 0.46285(6) 0.38664(6) 0.19556(4) 0.050 Uani 1 1 d U . .
HH_9 H 0.4768 0.3974 0.1943 0.075 Uiso 1 1 calc R . .
C_9 C 0.40081(8) 0.34733(8) 0.13154(5) 0.044 Uani 1 1 d U . .
O_9 O 0.40748(6) 0.36798(6) 0.13488(4) 0.053 Uani 1 1 d U . .
N_10 N 0.37918(7) 0.32990(7) 0.13414(5) 0.048 Uani 1 1 d U . .
H0_10 H 0.3753 0.3156 0.1309 0.057 Uiso 1 1 calc R . .
CA_10 C 0.36169(8) 0.33405(10) 0.14233(6) 0.052 Uani 1 1 d U . .
HA_10 H 0.3682 0.3514 0.1432 0.063 Uiso 1 1 calc R . .
CB_10 C 0.33886(9) 0.32364(10) 0.13247(7) 0.060 Uani 1 1 d U . .
HB1_10 H 0.3288 0.3295 0.1371 0.072 Uiso 1 1 calc R . .
HB2_10 H 0.3423 0.3287 0.1206 0.072 Uiso 1 1 calc R . .
OG_10 O 0.32702(7) 0.29893(7) 0.13339(5) 0.069 Uani 1 1 d U . .
HG_10 H 0.3139 0.2934 0.1286 0.103 Uiso 1 1 calc R . .
C_10 C 0.35678(8) 0.32374(9) 0.16021(6) 0.051 Uani 1 1 d U . .
O_10 O 0.36025(6) 0.30769(6) 0.16412(4) 0.054 Uani 1 1 d U . .
N_11 N 0.34787(7) 0.33356(8) 0.17052(5) 0.050 Uani 1 1 d U . .
H0_11 H 0.3451 0.3443 0.1664 0.061 Uiso 1 1 calc R . .
CA_11 C 0.34271(8) 0.32728(10) 0.18798(6) 0.052 Uani 1 1 d U . .
HA_11 H 0.3456 0.3140 0.1903 0.062 Uiso 1 1 calc R . .
CB_11 C 0.35822(8) 0.34750(10) 0.19984(6) 0.054 Uani 1 1 d U . .
HB_11 H 0.3546 0.3604 0.1980 0.065 Uiso 1 1 calc R . .
CG2_11 C 0.35234(10) 0.33924(12) 0.21807(7) 0.067 Uani 1 1 d U . .
HG2A_11 H 0.3358 0.3340 0.2203 0.101 Uiso 1 1 calc R . .
HG2B_11 H 0.3622 0.3523 0.2256 0.101 Uiso 1 1 calc R . .
HG2C_11 H 0.3553 0.3262 0.2200 0.101 Uiso 1 1 calc R . .
CG1_11 C 0.38443(9) 0.35716(10) 0.19594(6) 0.056 Uani 1 1 d U . .
HG1A_11 H 0.3931 0.3610 0.2067 0.068 Uiso 1 1 calc R . .
HG1B_11 H 0.3861 0.3446 0.1905 0.068 Uiso 1 1 calc R . .
CD1_11 C 0.39602(9) 0.37876(11) 0.18477(7) 0.061 Uani 1 1 d U . .
HD1A_11 H 0.3878 0.3753 0.1740 0.092 Uiso 1 1 calc R . .
HD1B_11 H 0.4125 0.3832 0.1829 0.092 Uiso 1 1 calc R . .
HD1C_11 H 0.3953 0.3917 0.1903 0.092 Uiso 1 1 calc R . .
C_11 C 0.31698(9) 0.31867(10) 0.19119(6) 0.054 Uani 1 1 d U . .
O_11 O 0.30888(6) 0.33203(7) 0.18864(5) 0.059 Uani 1 1 d U . .
N_12 N 0.30357(7) 0.29675(8) 0.19622(5) 0.057 Uani 1 1 d U . .
H0_12 H 0.3101 0.2880 0.1978 0.069 Uiso 1 1 calc R . .
CA_12 C 0.27800(9) 0.28619(11) 0.19925(7) 0.064 Uani 1 1 d U . .
HA_12 H 0.2715 0.2688 0.1999 0.077 Uiso 1 1 calc R . .
CB_12 C 0.27264(11) 0.29352(13) 0.21586(8) 0.074 Uani 1 1 d U . .
HB1_12 H 0.2813 0.3109 0.2165 0.089 Uiso 1 1 calc R . .
HB2_12 H 0.2557 0.2882 0.2163 0.089 Uiso 1 1 calc R . .
CG_12 C 0.27897(12) 0.28380(16) 0.23076(9) 0.089 Uani 1 1 d U . .
OD1_12 O 0.28031(9) 0.26586(11) 0.22965(6) 0.097 Uani 1 1 d U . .
ND2_12 N 0.28153(16) 0.2945(2) 0.24496(9) 0.134 Uani 1 1 d U . .
HD2A_12 H 0.2843 0.2889 0.2542 0.161 Uiso 1 1 calc R . .
HD2B_12 H 0.2805 0.3073 0.2454 0.161 Uiso 1 1 calc R . .
C_12 C 0.26589(8) 0.29038(10) 0.18455(7) 0.059 Uani 1 1 d U . .
O_12 O 0.24967(6) 0.29444(8) 0.18657(5) 0.068 Uani 1 1 d U . .
N_13 N 0.27297(7) 0.28844(8) 0.16927(6) 0.060 Uani 1 1 d U . .
H0_13 H 0.2847 0.2856 0.1683 0.072 Uiso 1 1 calc R . .
CA_13 C 0.26185(9) 0.29084(11) 0.15406(8) 0.065 Uani 1 1 d U . .
HA_13 H 0.2708 0.2895 0.1443 0.079 Uiso 1 1 calc R . .
CB_13 C 0.23657(10) 0.27062(12) 0.15231(9) 0.073 Uani 1 1 d U . .
HB1_13 H 0.2299 0.2652 0.1637 0.088 Uiso 1 1 calc R . .
HB2_13 H 0.2271 0.2766 0.1467 0.088 Uiso 1 1 calc R . .
CG_13 C 0.23437(12) 0.25033(14) 0.14266(12) 0.093 Uani 1 1 d U . .
OD1_13 O 0.24778(11) 0.25349(12) 0.13038(8) 0.118 Uani 1 1 d U . .
ND2_13 N 0.21758(12) 0.22956(13) 0.14653(15) 0.138 Uani 1 1 d U . .
HD2A_13 H 0.2154 0.2173 0.1406 0.166 Uiso 1 1 calc R . .
HD2B_13 H 0.2084 0.2276 0.1551 0.166 Uiso 1 1 calc R . .
C_13 C 0.26346(9) 0.31458(11) 0.15248(7) 0.064 Uani 1 1 d U . .
O_13 O 0.24967(7) 0.31696(8) 0.14328(5) 0.072 Uani 1 1 d U . .
N_14 N 0.28112(8) 0.33263(8) 0.16050(6) 0.064 Uani 1 1 d U . .
H0_14 H 0.2924 0.3309 0.1650 0.077 Uiso 1 1 calc R . .
CA_14 C 0.28190(9) 0.35517(11) 0.16197(8) 0.065 Uani 1 1 d U . .
HA_14 H 0.2709 0.3552 0.1533 0.078 Uiso 1 1 calc R . .
CB_14 C 0.27311(11) 0.35770(12) 0.17869(10) 0.081 Uani 1 1 d U . .
HB1_14 H 0.2573 0.3444 0.1806 0.122 Uiso 1 1 calc R . .
HB2_14 H 0.2727 0.3724 0.1790 0.122 Uiso 1 1 calc R . .
HB3_14 H 0.2836 0.3580 0.1875 0.122 Uiso 1 1 calc R . .
C_14 C 0.30673(10) 0.37520(10) 0.15730(7) 0.062 Uani 1 1 d U . .
O_14 O 0.31117(8) 0.38192(8) 0.14280(5) 0.074 Uani 1 1 d U . .
N_15 N 0.32202(7) 0.38477(9) 0.16938(6) 0.065 Uani 1 1 d U . .
H0_15 H 0.3183 0.3793 0.1797 0.079 Uiso 1 1 calc R . .
CA_15 C 0.34524(9) 0.40457(12) 0.16570(8) 0.071 Uani 1 1 d U . .
HA_15 H 0.3437 0.4170 0.1596 0.085 Uiso 1 1 calc R . .
CB_15 C 0.35853(12) 0.41452(18) 0.18244(11) 0.113 Uani 1 1 d U . .
HB1_15 H 0.3583 0.4018 0.1893 0.136 Uiso 1 1 calc R . .
HB2_15 H 0.3751 0.4265 0.1802 0.136 Uiso 1 1 calc R . .
OG_15 O 0.34670(10) 0.42492(15) 0.19123(10) 0.153 Uani 1 1 d U . .
HG_15 H 0.3480 0.4238 0.2016 0.230 Uiso 1 1 calc R . .
C_15 C 0.35959(8) 0.39671(10) 0.15509(6) 0.053 Uani 1 1 d U . .
O_15 O 0.35540(6) 0.37628(7) 0.15526(5) 0.059 Uani 1 1 d U . .
N_16 N 0.37669(7) 0.41381(8) 0.14638(5) 0.050 Uani 1 1 d U B .
H0_16 H 0.3777 0.4277 0.1464 0.060 Uiso 1 1 calc R . .
CA_16 C 0.39392(8) 0.41110(10) 0.13677(6) 0.052 Uani 1 1 d DU . .
HA_16 H 0.3900 0.3943 0.1373 0.062 Uiso 1 1 calc R A 1
CB_16 C 0.39388(16) 0.41795(15) 0.11835(8) 0.092 Uani 1 1 d U B .
HB1_16 H 0.3986 0.4348 0.1180 0.111 Uiso 1 1 calc R . .
HB2_16 H 0.4061 0.4162 0.1123 0.111 Uiso 1 1 calc R . .
CG_16 C 0.3713(2) 0.40447(19) 0.10904(8) 0.117 Uani 1 1 d U . .
HG_16 H 0.3595 0.4074 0.1148 0.141 Uiso 1 1 calc R B .
CD1_16 C 0.3740(4) 0.4138(3) 0.09119(10) 0.201 Uani 1 1 d U B .
HD1A_16 H 0.3754 0.4293 0.0914 0.301 Uiso 1 1 calc R . .
HD1B_16 H 0.3602 0.4030 0.0845 0.301 Uiso 1 1 calc R . .
HD1C_16 H 0.3882 0.4150 0.0861 0.301 Uiso 1 1 calc R . .
CD2_16 C 0.3620(2) 0.3782(2) 0.10948(11) 0.127 Uani 1 1 d U B .
HD2A_16 H 0.3726 0.3746 0.1032 0.190 Uiso 1 1 calc R . .
HD2B_16 H 0.3463 0.3700 0.1044 0.190 Uiso 1 1 calc R . .
HD2C_16 H 0.3610 0.3730 0.1212 0.190 Uiso 1 1 calc R . .
C_16 C 0.4179(3) 0.4266(4) 0.1445(3) 0.058 Uani 0.77 1 d PDU B 1
C_16 C 0.4182(10) 0.4267(14) 0.1440(8) 0.056 Uiso 0.23 1 d PDU B 2
O_16 O 0.42440(9) 0.44674(11) 0.14993(13) 0.114 Uani 0.77 1 d PDU B 1
O_16 O 0.4241(4) 0.4466(4) 0.1398(3) 0.083 Uiso 0.23 1 d PDU B 2
N_17 N 0.4318(3) 0.4178(3) 0.1459(2) 0.042 Uani 0.77 1 d PDU B 1
H0_17 H 0.4259 0.4028 0.1435 0.050 Uiso 0.77 1 calc PR B 1
N_17 N 0.4318(9) 0.4175(10) 0.1460(8) 0.047 Uiso 0.23 1 d PDU B 2
H0A_17 H 0.4258 0.4024 0.1441 0.057 Uiso 0.23 1 calc PR B 2
CA_17 C 0.45614(7) 0.43109(8) 0.15099(5) 0.041 Uani 1 1 d DU . .
HA_17 H 0.4619 0.4481 0.1489 0.049 Uiso 1 1 calc R B 1
C_17 C 0.47026(7) 0.42359(7) 0.13969(5) 0.036 Uani 1 1 d U B .
O_17 O 0.46111(5) 0.41010(5) 0.12798(3) 0.043 Uani 1 1 d U . .
CB_17 C 0.45955(8) 0.42788(9) 0.16963(5) 0.047 Uani 1 1 d DU B .
HB1_17 H 0.4761 0.4324 0.1716 0.057 Uiso 1 1 calc R . .
HB2_17 H 0.4497 0.4111 0.1726 0.057 Uiso 1 1 calc R . .
SG_17 S 0.45188(3) 0.44549(3) 0.183159(15) 0.060 Uani 1 1 d DU . .
N_18 N 0.49294(6) 0.43338(6) 0.14369(4) 0.036 Uani 1 1 d U . .
H0_18 H 0.4983 0.4430 0.1524 0.044 Uiso 1 1 calc R B .
CA_18 C 0.50919(7) 0.42876(8) 0.13424(5) 0.036 Uani 1 1 d U B .
HA_18 H 0.5005 0.4175 0.1249 0.043 Uiso 1 1 calc R . .
CB_18 C 0.52852(8) 0.45184(8) 0.12679(5) 0.041 Uani 1 1 d U . .
HB1_18 H 0.5370 0.4630 0.1360 0.049 Uiso 1 1 calc R B .
HB2_18 H 0.5399 0.4489 0.1207 0.049 Uiso 1 1 calc R . .
OG_18 O 0.51944(6) 0.46219(6) 0.11563(3) 0.045 Uani 1 1 d U B .
HG_18 H 0.5116 0.4668 0.1211 0.067 Uiso 1 1 calc R . .
C_18 C 0.51979(7) 0.41793(8) 0.14584(5) 0.035 Uani 1 1 d U . .
O_18 O 0.52435(5) 0.42366(5) 0.16069(3) 0.039 Uani 1 1 d U B .
N_19 N 0.52389(6) 0.40202(6) 0.13842(4) 0.036 Uani 1 1 d U B .
H0_19 H 0.5197 0.3981 0.1279 0.044 Uiso 1 1 calc R . .
CA_19 C 0.53521(7) 0.39107(8) 0.14748(4) 0.036 Uani 1 1 d U . .
HA_19 H 0.5268 0.3845 0.1583 0.043 Uiso 1 1 calc R B .
CB_19 C 0.53398(8) 0.37097(8) 0.13676(5) 0.040 Uani 1 1 d U B .
HB_19 H 0.5401 0.3773 0.1253 0.048 Uiso 1 1 calc R . .
CG1_19 C 0.54895(9) 0.36124(8) 0.14397(5) 0.045 Uani 1 1 d U . .
HG1A_19 H 0.5437 0.3556 0.1554 0.067 Uiso 1 1 calc R B .
HG1B_19 H 0.5655 0.3737 0.1442 0.067 Uiso 1 1 calc R . .
HG1C_19 H 0.5472 0.3483 0.1369 0.067 Uiso 1 1 calc R . .
CG2_19 C 0.50844(8) 0.35122(8) 0.13488(6) 0.047 Uani 1 1 d U . .
HG2A_19 H 0.5079 0.3386 0.1280 0.070 Uiso 1 1 calc R B .
HG2B_19 H 0.4993 0.3574 0.1294 0.070 Uiso 1 1 calc R . .
HG2C_19 H 0.5019 0.3450 0.1460 0.070 Uiso 1 1 calc R . .
C_19 C 0.56072(7) 0.40936(7) 0.15112(4) 0.033 Uani 1 1 d U B .
O_19 O 0.57330(5) 0.42360(5) 0.14029(3) 0.038 Uani 1 1 d U . .
N_20 N 0.56916(6) 0.40859(6) 0.16619(4) 0.034 Uani 1 1 d U . .
H0_20 H 0.5596 0.3984 0.1736 0.041 Uiso 1 1 calc R B .
CA_20 C 0.59355(7) 0.42394(7) 0.17074(5) 0.034 Uani 1 1 d U B .
HA1_20 H 0.5948 0.4266 0.1830 0.041 Uiso 1 1 calc R . .
HA2_20 H 0.5995 0.4393 0.1651 0.041 Uiso 1 1 calc R . .
C_20 C 0.60851(7) 0.41322(7) 0.16552(4) 0.033 Uani 1 1 d U . .
O_20 O 0.62072(5) 0.41968(5) 0.15279(3) 0.040 Uani 1 1 d U B .
N_21 N 0.60724(6) 0.39608(6) 0.17537(4) 0.034 Uani 1 1 d U B .
H0_21 H 0.5980 0.3916 0.1842 0.041 Uiso 1 1 calc R . .
CA_21 C 0.62089(7) 0.38474(7) 0.17173(5) 0.036 Uani 1 1 d U . .
HA_21 H 0.6236 0.3853 0.1593 0.043 Uiso 1 1 calc R B .
CB_21 C 0.64488(7) 0.39614(8) 0.18070(5) 0.040 Uani 1 1 d U B .
HB1_21 H 0.6422 0.3942 0.1930 0.049 Uiso 1 1 calc R . .
HB2_21 H 0.6533 0.3878 0.1774 0.049 Uiso 1 1 calc R . .
CG_21 C 0.66000(7) 0.42157(8) 0.17682(5) 0.038 Uani 1 1 d U . .
CD1_21 C 0.67342(8) 0.42864(9) 0.16219(5) 0.045 Uani 1 1 d U B .
HD1_21 H 0.6738 0.4173 0.1550 0.054 Uiso 1 1 calc R . .
CD2_21 C 0.66034(8) 0.43885(9) 0.18731(5) 0.045 Uani 1 1 d U B .
HD2_21 H 0.6515 0.4344 0.1974 0.054 Uiso 1 1 calc R . .
CE1_21 C 0.68629(8) 0.45233(10) 0.15815(6) 0.053 Uani 1 1 d U . .
HE1_21 H 0.6952 0.4571 0.1481 0.064 Uiso 1 1 calc R B .
CE2_21 C 0.67329(9) 0.46205(9) 0.18316(6) 0.053 Uani 1 1 d U . .
HE2_21 H 0.6734 0.4736 0.1904 0.064 Uiso 1 1 calc R B .
CZ_21 C 0.68627(8) 0.46891(9) 0.16855(6) 0.055 Uani 1 1 d U B .
HZ_21 H 0.6952 0.4851 0.1657 0.066 Uiso 1 1 calc R . .
C_21 C 0.60748(7) 0.35927(7) 0.17729(4) 0.034 Uani 1 1 d U B .
O_21 O 0.59689(5) 0.35368(5) 0.19088(3) 0.040 Uani 1 1 d U . .
N_22 N 0.60988(6) 0.34427(6) 0.16744(4) 0.038 Uani 1 1 d U . .
H0_22 H 0.6164 0.3491 0.1575 0.045 Uiso 1 1 calc R B .
CA_22 C 0.60208(8) 0.32012(8) 0.17238(5) 0.037 Uani 1 1 d U B .
HA_22 H 0.5850 0.3118 0.1752 0.044 Uiso 1 1 calc R . .
CB_22 C 0.60647(8) 0.30760(8) 0.15779(5) 0.043 Uani 1 1 d U . .
HB1_22 H 0.6232 0.3164 0.1545 0.051 Uiso 1 1 calc R B .
HB2_22 H 0.6027 0.2917 0.1614 0.051 Uiso 1 1 calc R . .
OG_22 O 0.59246(7) 0.30593(7) 0.14399(4) 0.058 Uani 1 1 d U B .
HG_22 H 0.5989 0.3051 0.1351 0.087 Uiso 1 1 calc R . .
C_22 C 0.61628(7) 0.31988(8) 0.18759(5) 0.037 Uani 1 1 d U . .
O_22 O 0.63818(5) 0.33221(5) 0.18765(3) 0.042 Uani 1 1 d U B .
N_23 N 0.60385(6) 0.30516(6) 0.19999(4) 0.038 Uani 1 1 d U B .
H0_23 H 0.5885 0.2967 0.1988 0.045 Uiso 1 1 calc R . .
CA_23 C 0.61427(8) 0.30242(8) 0.21538(5) 0.039 Uani 1 1 d U . .
HA_23 H 0.6311 0.3074 0.2132 0.047 Uiso 1 1 calc R B .
CB_23 C 0.61302(8) 0.31730(8) 0.23000(5) 0.040 Uani 1 1 d U B .
HB_23 H 0.6196 0.3138 0.2402 0.048 Uiso 1 1 calc R . .
CG1_23 C 0.62808(9) 0.34351(9) 0.22657(6) 0.051 Uani 1 1 d U . .
HG1A_23 H 0.6213 0.3479 0.2172 0.077 Uiso 1 1 calc R B .
HG1B_23 H 0.6440 0.3472 0.2236 0.077 Uiso 1 1 calc R . .
HG1C_23 H 0.6286 0.3523 0.2367 0.077 Uiso 1 1 calc R . .
CG2_23 C 0.58784(9) 0.31066(10) 0.23406(5) 0.051 Uani 1 1 d U . .
HG2A_23 H 0.5878 0.3205 0.2433 0.076 Uiso 1 1 calc R B .
HG2B_23 H 0.5790 0.2941 0.2374 0.076 Uiso 1 1 calc R . .
HG2C_23 H 0.5806 0.3131 0.2241 0.076 Uiso 1 1 calc R . .
C_23 C 0.60123(8) 0.27657(8) 0.22047(5) 0.043 Uani 1 1 d U B .
O_23 O 0.58153(6) 0.26292(6) 0.21507(4) 0.049 Uani 1 1 d U . .
N_24 N 0.61206(8) 0.27066(7) 0.23195(5) 0.055 Uani 1 1 d U . .
H0_24 H 0.6269 0.2806 0.2343 0.066 Uiso 1 1 calc R B .
CA_24 C 0.60035(11) 0.24842(9) 0.24076(6) 0.060 Uani 1 1 d U B .
HA_24 H 0.5834 0.2399 0.2373 0.072 Uiso 1 1 calc R . .
CB_24 C 0.61072(14) 0.23291(12) 0.23671(7) 0.079 Uani 1 1 d U . .
HB_24 H 0.6020 0.2180 0.2433 0.095 Uiso 1 1 calc R B .
OG1_24 O 0.63497(10) 0.24457(9) 0.24161(6) 0.089 Uani 1 1 d U B .
HG1_24 H 0.6407 0.2592 0.2407 0.134 Uiso 1 1 calc R . .
CG2_24 C 0.60845(19) 0.22682(15) 0.21813(8) 0.100 Uani 1 1 d U B .
HG2A_24 H 0.6171 0.2412 0.2115 0.149 Uiso 1 1 calc R . .
HG2B_24 H 0.5918 0.2188 0.2149 0.149 Uiso 1 1 calc R . .
HG2C_24 H 0.6149 0.2165 0.2160 0.149 Uiso 1 1 calc R . .
C_24 C 0.60165(11) 0.25293(10) 0.25982(6) 0.062 Uani 1 1 d U . .
O_24 O 0.61801(7) 0.27053(7) 0.26626(4) 0.065 Uani 1 1 d U B .
N_25 N 0.5843(4) 0.2379(4) 0.27038(19) 0.050 Uani 0.26 1 d PDU B 1
H0_25 H 0.5707 0.2287 0.2656 0.060 Uiso 0.26 1 calc PR B 1
N_25 N 0.5816(6) 0.2339(5) 0.2674(3) 0.082 Uani 0.34 1 d PDU B 2
H0A_25 H 0.5692 0.2233 0.2618 0.099 Uiso 0.34 1 calc PR B 2
N_25 N 0.5830(9) 0.2352(6) 0.2682(3) 0.061 Uani 0.26 1 d PDU B 3
H0B_25 H 0.5719 0.2241 0.2620 0.073 Uiso 0.26 1 calc PR B 3
N_25 N 0.5883(7) 0.2346(8) 0.2666(4) 0.043 Uani 0.13 1 d PDU B 4
H0C_25 H 0.5798 0.2221 0.2604 0.051 Uiso 0.13 1 calc PR B 4
CA_25 C 0.5850(4) 0.2349(4) 0.28857(18) 0.056 Uani 0.26 1 d PDU B 1
HA_25 H 0.6011 0.2461 0.2929 0.067 Uiso 0.26 1 calc PR B 1
CA_25 C 0.5840(5) 0.2341(5) 0.2857(2) 0.072 Uani 0.34 1 d PDU B 2
HA1_25 H 0.6006 0.2459 0.2888 0.086 Uiso 0.34 1 calc PR B 2
CA_25 C 0.5796(4) 0.2327(5) 0.2865(3) 0.074 Uani 0.26 1 d PDU B 3
HA2_25 H 0.5939 0.2454 0.2921 0.089 Uiso 0.26 1 calc PR B 3
CA_25 C 0.5860(7) 0.2329(7) 0.2849(4) 0.066 Uani 0.13 1 d PDU B 4
HA3_25 H 0.6018 0.2433 0.2900 0.079 Uiso 0.13 1 calc PR B 4
CB_25 C 0.5670(7) 0.2385(9) 0.2980(3) 0.088 Uani 0.26 1 d PDU B 1
HB1_25 H 0.5512 0.2259 0.2945 0.106 Uiso 0.26 1 calc PR B 1
HB2_25 H 0.5686 0.2536 0.2942 0.106 Uiso 0.26 1 calc PR B 1
CB_25 C 0.5674(6) 0.2397(7) 0.2953(2) 0.074 Uani 0.34 1 d PDU B 2
HB3_25 H 0.5510 0.2272 0.2933 0.088 Uiso 0.34 1 calc PR B 2
HB4_25 H 0.5691 0.2547 0.2911 0.088 Uiso 0.34 1 calc PR B 2
CB_25 C 0.5587(5) 0.2350(5) 0.2916(2) 0.081 Uani 0.26 1 d PDU B 3
HB5_25 H 0.5443 0.2206 0.2880 0.097 Uiso 0.26 1 calc PR B 3
HB6_25 H 0.5594 0.2483 0.2853 0.097 Uiso 0.26 1 calc PR B 3
CB_25 C 0.5693(10) 0.2410(11) 0.2912(4) 0.076 Uani 0.13 1 d PDU B 4
HB7_25 H 0.5711 0.2540 0.2839 0.091 Uiso 0.13 1 calc PR B 4
HB8_25 H 0.5530 0.2279 0.2899 0.091 Uiso 0.13 1 calc PR B 4
CG_25 C 0.5679(4) 0.2389(6) 0.3171(2) 0.073 Uani 0.26 1 d PDU B 1
HG1_25 H 0.5688 0.2250 0.3211 0.088 Uiso 0.26 1 calc PR B 1
HG2_25 H 0.5824 0.2531 0.3209 0.088 Uiso 0.26 1 calc PR B 1
CG_25 C 0.5726(4) 0.2419(6) 0.3142(2) 0.116 Uani 0.34 1 d PDU B 2
HG3_25 H 0.5733 0.2279 0.3177 0.139 Uiso 0.34 1 calc PR B 2
HG4_25 H 0.5884 0.2557 0.3159 0.139 Uiso 0.34 1 calc PR B 2
CG_25 C 0.5560(7) 0.2387(5) 0.3102(3) 0.116 Uani 0.26 1 d PDU B 3
HG5_25 H 0.5449 0.2446 0.3114 0.139 Uiso 0.26 1 calc PR B 3
HG6_25 H 0.5714 0.2509 0.3146 0.139 Uiso 0.26 1 calc PR B 3
CG_25 C 0.5724(6) 0.2494(6) 0.3094(3) 0.042 Uani 0.13 1 d PDU B 4
HG7_25 H 0.5746 0.2382 0.3164 0.050 Uiso 0.13 1 calc PR B 4
HG8_25 H 0.5869 0.2648 0.3101 0.050 Uiso 0.13 1 calc PR B 4
CD_25 C 0.5468(5) 0.2386(6) 0.3253(2) 0.087 Uani 0.26 1 d PDU B 1
HD1_25 H 0.5471 0.2534 0.3224 0.104 Uiso 0.26 1 calc PR B 1
HD2_25 H 0.5323 0.2255 0.3204 0.104 Uiso 0.26 1 calc PR B 1
CD_25 C 0.5560(3) 0.2445(4) 0.3260(2) 0.105 Uani 0.34 1 d PDU B 2
HD3_25 H 0.5629 0.2478 0.3374 0.125 Uiso 0.34 1 calc PR B 2
HD4_25 H 0.5546 0.2581 0.3224 0.125 Uiso 0.34 1 calc PR B 2
CD_25 C 0.5472(5) 0.2164(5) 0.3207(3) 0.133 Uani 0.26 1 d PDU B 3
HD5_25 H 0.5592 0.2114 0.3206 0.159 Uiso 0.26 1 calc PR B 3
HD6_25 H 0.5449 0.2196 0.3325 0.159 Uiso 0.26 1 calc PR B 3
CD_25 C 0.5525(5) 0.2517(7) 0.3166(3) 0.048 Uani 0.13 1 d PDU B 4
HD7_25 H 0.5505 0.2631 0.3096 0.057 Uiso 0.13 1 calc PR B 4
HD8_25 H 0.5379 0.2363 0.3155 0.057 Uiso 0.13 1 calc PR B 4
NE_25 N 0.5459(3) 0.2362(4) 0.3432(2) 0.097 Uani 0.26 1 d PDU B 1
HE_25 H 0.5593 0.2460 0.3480 0.116 Uiso 0.26 1 calc PR B 1
NE_25 N 0.5327(2) 0.2241(3) 0.32685(15) 0.080 Uani 0.34 1 d PDU B 2
HE1_25 H 0.5296 0.2127 0.3197 0.096 Uiso 0.34 1 calc PR B 2
NE_25 N 0.5252(4) 0.1975(4) 0.3139(2) 0.121 Uani 0.26 1 d PDU B 3
HE2_25 H 0.5254 0.1873 0.3069 0.145 Uiso 0.26 1 calc PR B 3
NE_25 N 0.5551(4) 0.2591(4) 0.3341(2) 0.052 Uani 0.13 1 d PDU B 4
HE3_25 H 0.5641 0.2742 0.3361 0.062 Uiso 0.13 1 calc PR B 4
CZ_25 C 0.5296(3) 0.2227(3) 0.3540(2) 0.099 Uani 0.26 1 d PDU B 1
CZ_25 C 0.5157(3) 0.2209(3) 0.3371(2) 0.093 Uani 0.34 1 d PDU B 2
CZ_25 C 0.5051(5) 0.1959(5) 0.3184(2) 0.135 Uani 0.26 1 d PDU B 3
CZ_25 C 0.5451(4) 0.2452(4) 0.3473(2) 0.059 Uani 0.13 1 d PDU B 4
NH1_25 N 0.5086(4) 0.2069(5) 0.3482(4) 0.131 Uani 0.26 1 d PDU B 1
HH1A_25 H 0.4975 0.1974 0.3552 0.157 Uiso 0.26 1 calc PR B 1
HH1B_25 H 0.5058 0.2058 0.3373 0.157 Uiso 0.26 1 calc PR B 1
NH1_25 N 0.5190(5) 0.2371(4) 0.3486(3) 0.189 Uani 0.34 1 d PDU B 2
HH1C_25 H 0.5327 0.2501 0.3494 0.226 Uiso 0.34 1 calc PR B 2
HH1D_25 H 0.5075 0.2348 0.3555 0.226 Uiso 0.34 1 calc PR B 2
NH1_25 N 0.5057(7) 0.2110(6) 0.3299(2) 0.143 Uani 0.26 1 d PDU B 3
HH1E_25 H 0.4926 0.2100 0.3334 0.171 Uiso 0.26 1 calc PR B 3
HH1F_25 H 0.5193 0.2220 0.3339 0.171 Uiso 0.26 1 calc PR B 3
NH1_25 N 0.5315(6) 0.2223(4) 0.3448(4) 0.066 Uani 0.13 1 d PDU B 4
HH1G_25 H 0.5248 0.2129 0.3534 0.079 Uiso 0.13 1 calc PR B 4
HH1H_25 H 0.5293 0.2166 0.3346 0.079 Uiso 0.13 1 calc PR B 4
NH2_25 N 0.5353(6) 0.2255(5) 0.3700(2) 0.149 Uani 0.26 1 d PDU B 1
HH2A_25 H 0.5496 0.2361 0.3731 0.179 Uiso 0.26 1 calc PR B 1
HH2B_25 H 0.5248 0.2168 0.3776 0.179 Uiso 0.26 1 calc PR B 1
NH2_25 N 0.4957(3) 0.2007(3) 0.3355(3) 0.123 Uani 0.34 1 d PDU B 2
HH2C_25 H 0.4944 0.1904 0.3279 0.148 Uiso 0.34 1 calc PR B 2
HH2D_25 H 0.4837 0.1976 0.3421 0.148 Uiso 0.34 1 calc PR B 2
NH2_25 N 0.4855(5) 0.1790(5) 0.3119(3) 0.169 Uani 0.26 1 d PDU B 3
HH2E_25 H 0.4859 0.1691 0.3046 0.203 Uiso 0.26 1 calc PR B 3
HH2F_25 H 0.4719 0.1777 0.3147 0.203 Uiso 0.26 1 calc PR B 3
NH2_25 N 0.5488(6) 0.2544(6) 0.3626(3) 0.075 Uani 0.13 1 d PDU B 4
HH2G_25 H 0.5423 0.2452 0.3713 0.090 Uiso 0.13 1 calc PR B 4
HH2H_25 H 0.5579 0.2696 0.3640 0.090 Uiso 0.13 1 calc PR B 4
C_25 C 0.5803(6) 0.2095(5) 0.2904(3) 0.070 Uani 0.26 1 d PDU B 1
C_25 C 0.5796(8) 0.2093(6) 0.2901(4) 0.067 Uani 0.34 1 d PDU B 2
C_25 C 0.5772(6) 0.2090(5) 0.2908(3) 0.069 Uani 0.26 1 d PDU B 3
C_25 C 0.5781(12) 0.2075(8) 0.2897(6) 0.077 Uani 0.13 1 d PDU B 4
O_25 O 0.5595(6) 0.1933(5) 0.2895(4) 0.062 Uani 0.26 1 d PDU B 1
O_25 O 0.5591(10) 0.1929(7) 0.2914(9) 0.069 Uani 0.34 1 d PDU B 2
O_25 O 0.5585(8) 0.1907(6) 0.2929(7) 0.079 Uani 0.26 1 d PDU B 3
O_25 O 0.5572(12) 0.1924(11) 0.2908(15) 0.062 Uani 0.13 1 d PDU B 4
N_26 N 0.59743(11) 0.20622(10) 0.29162(6) 0.080 Uani 1 1 d DU . .
H0_26 H 0.6118 0.2183 0.2923 0.096 Uiso 1 1 calc R B 1
CA_26 C 0.59375(13) 0.18287(12) 0.29197(9) 0.085 Uani 1 1 d U B .
HA1_26 H 0.5835 0.1741 0.3016 0.102 Uiso 1 1 calc R . .
HA2_26 H 0.6090 0.1834 0.2934 0.102 Uiso 1 1 calc R . .
C_26 C 0.58225(11) 0.17051(11) 0.27547(7) 0.069 Uani 1 1 d U . .
O_26 O 0.59024(9) 0.18027(9) 0.26201(6) 0.088 Uani 1 1 d U B .
N_27 N 0.56364(9) 0.14910(9) 0.27663(6) 0.067 Uani 1 1 d U B .
H0_27 H 0.5590 0.1428 0.2866 0.081 Uiso 1 1 calc R . .
CA_27 C 0.55067(12) 0.13584(12) 0.26205(7) 0.072 Uani 1 1 d U . .
HA_27 H 0.5623 0.1374 0.2533 0.086 Uiso 1 1 calc R B .
CB_27 C 0.53592(16) 0.11004(13) 0.26646(11) 0.099 Uani 1 1 d U B .
HB1_27 H 0.5459 0.1046 0.2716 0.148 Uiso 1 1 calc R . .
HB2_27 H 0.5288 0.1010 0.2562 0.148 Uiso 1 1 calc R . .
HB3_27 H 0.5235 0.1078 0.2744 0.148 Uiso 1 1 calc R . .
C_27 C 0.53511(13) 0.14425(12) 0.25456(7) 0.071 Uani 1 1 d U B .
O_27 O 0.52557(14) 0.13634(12) 0.24075(7) 0.127 Uani 1 1 d U . .
N_28 N 0.53171(8) 0.15965(8) 0.26285(5) 0.057 Uani 1 1 d U . .
H0_28 H 0.5394 0.1656 0.2723 0.068 Uiso 1 1 calc R B .
CA_28 C 0.51565(10) 0.16712(10) 0.25684(6) 0.060 Uani 1 1 d U B .
HA_28 H 0.5017 0.1534 0.2516 0.071 Uiso 1 1 calc R . .
CB_28 C 0.50745(13) 0.17660(13) 0.27124(7) 0.075 Uani 1 1 d U . .
HB_28 H 0.5213 0.1911 0.2758 0.090 Uiso 1 1 calc R B .
OG1_28 O 0.49821(11) 0.15904(11) 0.28429(6) 0.101 Uani 1 1 d U B .
HG1_28 H 0.5087 0.1561 0.2875 0.152 Uiso 1 1 calc R . .
CG2_28 C 0.48942(14) 0.18254(14) 0.26614(9) 0.087 Uani 1 1 d U B .
HG2A_28 H 0.4762 0.1689 0.2608 0.130 Uiso 1 1 calc R . .
HG2B_28 H 0.4963 0.1956 0.2582 0.130 Uiso 1 1 calc R . .
HG2C_28 H 0.4838 0.1871 0.2761 0.130 Uiso 1 1 calc R . .
C_28 C 0.52784(10) 0.18668(10) 0.24363(6) 0.058 Uani 1 1 d U . .
O_28 O 0.54704(8) 0.20409(7) 0.24647(5) 0.075 Uani 1 1 d U B .
N_29 N 0.51597(8) 0.18349(8) 0.22969(5) 0.054 Uani 1 1 d U B .
H0_29 H 0.5027 0.1702 0.2282 0.065 Uiso 1 1 calc R . .
CA_29 C 0.52402(9) 0.20134(9) 0.21644(6) 0.052 Uani 1 1 d U . .
HA_29 H 0.5415 0.2094 0.2156 0.062 Uiso 1 1 calc R B .
CB_29 C 0.51303(10) 0.18935(10) 0.19970(6) 0.057 Uani 1 1 d U B .
HB1_29 H 0.4957 0.1813 0.2007 0.069 Uiso 1 1 calc R . .
HB2_29 H 0.5178 0.2015 0.1909 0.069 Uiso 1 1 calc R . .
CG_29 C 0.52009(12) 0.17168(11) 0.19424(7) 0.065 Uani 1 1 d U . .
HG1_29 H 0.5374 0.1796 0.1936 0.078 Uiso 1 1 calc R B .
HG2_29 H 0.5149 0.1592 0.2028 0.078 Uiso 1 1 calc R . .
CD_29 C 0.50982(13) 0.16065(11) 0.17748(8) 0.074 Uani 1 1 d U B .
HD1_29 H 0.5157 0.1730 0.1687 0.089 Uiso 1 1 calc R . .
HD2_29 H 0.4925 0.1533 0.1780 0.089 Uiso 1 1 calc R . .
CE_29 C 0.51625(15) 0.14220(13) 0.17272(8) 0.084 Uani 1 1 d U . .
HE1_29 H 0.5335 0.1491 0.1736 0.101 Uiso 1 1 calc R B .
HE2_29 H 0.5088 0.1290 0.1808 0.101 Uiso 1 1 calc R . .
NZ_29 N 0.50880(14) 0.13326(11) 0.15561(7) 0.094 Uani 1 1 d U B .
HZ1_29 H 0.4929 0.1263 0.1549 0.141 Uiso 1 1 calc R . .
HZ2_29 H 0.5133 0.1226 0.1532 0.141 Uiso 1 1 calc R . .
HZ3_29 H 0.5156 0.1454 0.1482 0.141 Uiso 1 1 calc R . .
C_29 C 0.51659(8) 0.21933(9) 0.22062(5) 0.048 Uani 1 1 d U B .
O_29 O 0.49778(6) 0.21331(6) 0.22768(4) 0.056 Uani 1 1 d U . .
N_30 N 0.53102(7) 0.24139(7) 0.21535(4) 0.047 Uani 1 1 d U . .
H0_30 H 0.5441 0.2449 0.2100 0.056 Uiso 1 1 calc R B .
CA_30 C 0.52482(9) 0.25912(9) 0.21867(5) 0.046 Uani 1 1 d U B .
HA1_30 H 0.5288 0.2644 0.2305 0.055 Uiso 1 1 calc R . .
HA2_30 H 0.5076 0.2522 0.2173 0.055 Uiso 1 1 calc R . .
C_30 C 0.53713(7) 0.28006(8) 0.20727(5) 0.039 Uani 1 1 d U . .
O_30 O 0.55297(5) 0.28274(6) 0.19755(3) 0.044 Uani 1 1 d U B .
N_31 N 0.53054(6) 0.29621(7) 0.20917(4) 0.040 Uani 1 1 d U B .
H0_31 H 0.5173 0.2926 0.2143 0.048 Uiso 1 1 calc R . .
CA_31 C 0.54546(8) 0.31995(8) 0.20258(5) 0.039 Uani 1 1 d U . .
HA_31 H 0.5617 0.3224 0.2017 0.047 Uiso 1 1 calc R B .
CB_31 C 0.53868(8) 0.32411(8) 0.18486(5) 0.039 Uani 1 1 d U B .
HB1_31 H 0.5512 0.3397 0.1809 0.047 Uiso 1 1 calc R . .
HB2_31 H 0.5387 0.3122 0.1772 0.047 Uiso 1 1 calc R . .
CG_31 C 0.51533(8) 0.32320(8) 0.18290(5) 0.040 Uani 1 1 d U . .
CD1_31 C 0.51250(8) 0.34187(9) 0.18739(5) 0.045 Uani 1 1 d U B .
HD1_31 H 0.5253 0.3553 0.1924 0.054 Uiso 1 1 calc R . .
CD2_31 C 0.49627(9) 0.30392(9) 0.17541(5) 0.048 Uani 1 1 d U B .
HD2_31 H 0.4977 0.2908 0.1721 0.058 Uiso 1 1 calc R . .
CE1_31 C 0.49165(9) 0.34162(10) 0.18482(5) 0.050 Uani 1 1 d U . .
HE1_31 H 0.4901 0.3546 0.1882 0.060 Uiso 1 1 calc R B .
CE2_31 C 0.47537(9) 0.30351(10) 0.17270(6) 0.055 Uani 1 1 d U . .
HE2_31 H 0.4626 0.2902 0.1676 0.066 Uiso 1 1 calc R B .
CZ_31 C 0.47296(9) 0.32242(10) 0.17733(6) 0.052 Uani 1 1 d U B .
HZ_31 H 0.4586 0.3222 0.1754 0.062 Uiso 1 1 calc R . .
C_31 C 0.54645(7) 0.33757(8) 0.21548(4) 0.036 Uani 1 1 d U B .
O_31 O 0.52915(5) 0.33327(6) 0.22411(3) 0.045 Uani 1 1 d U . .
N_32 N 0.56673(15) 0.35807(13) 0.21640(9) 0.035 Uani 0.83 1 d PDU B 1
H0_32 H 0.5790 0.3597 0.2108 0.042 Uiso 0.83 1 calc PR B 1
N_32 N 0.5667(8) 0.3567(6) 0.2168(6) 0.058 Uani 0.17 1 d PDU B 2
H0A_32 H 0.5792 0.3577 0.2119 0.069 Uiso 0.17 1 calc PR B 2
CA_32 C 0.56894(12) 0.37759(13) 0.22635(8) 0.037 Uani 0.83 1 d PDU B 1
HA_32 H 0.5576 0.3708 0.2359 0.044 Uiso 0.83 1 calc PR B 1
CA_32 C 0.5686(5) 0.3765(6) 0.2265(4) 0.046 Uani 0.17 1 d PDU B 2
HA1_32 H 0.5572 0.3699 0.2361 0.055 Uiso 0.17 1 calc PR B 2
CB_32 C 0.59338(11) 0.39297(11) 0.23400(7) 0.041 Uani 0.83 1 d PDU B 1
HB_32 H 0.5933 0.4061 0.2403 0.049 Uiso 0.83 1 calc PR B 1
CB_32 C 0.5935(5) 0.3901(5) 0.2341(4) 0.073 Uani 0.17 1 d PDU B 2
HB1_32 H 0.6047 0.3894 0.2259 0.087 Uiso 0.17 1 calc PR B 2
CG1_32 C 0.59883(13) 0.37834(14) 0.24664(7) 0.053 Uani 0.83 1 d PDU B 1
CG1_32 C 0.6018(6) 0.4156(5) 0.2378(5) 0.082 Uani 0.17 1 d PDU B 2
CG2_32 C 0.61257(9) 0.40359(11) 0.22104(6) 0.046 Uani 0.83 1 d PDU B 1
CG2_32 C 0.5929(7) 0.3765(6) 0.2499(5) 0.102 Uani 0.17 1 d PDU B 2
C_32 C 0.56154(11) 0.39218(14) 0.21572(9) 0.035 Uani 0.83 1 d PDU B 1
C_32 C 0.5620(5) 0.3915(5) 0.2162(4) 0.042 Uani 0.17 1 d PDU B 2
O_32 O 0.56402(16) 0.39320(16) 0.20018(8) 0.039 Uani 0.83 1 d PDU B 1
O_32 O 0.5633(8) 0.3942(7) 0.2009(4) 0.039 Uani 0.17 1 d PDU B 2
N_33 N 0.55288(6) 0.40332(7) 0.22448(4) 0.039 Uani 1 1 d DU . .
H0_33 H 0.5525 0.4022 0.2355 0.047 Uiso 1 1 calc R B 1
CA_33 C 0.54404(7) 0.41721(8) 0.21663(5) 0.038 Uani 1 1 d U B .
HA_33 H 0.5551 0.4270 0.2075 0.046 Uiso 1 1 calc R . .
CB_33 C 0.51980(8) 0.40078(8) 0.20874(5) 0.041 Uani 1 1 d U . .
HB_33 H 0.5212 0.3889 0.2018 0.049 Uiso 1 1 calc R B .
OG1_33 O 0.51267(5) 0.41356(5) 0.19784(3) 0.041 Uani 1 1 d U B .
HG1_33 H 0.5182 0.4144 0.1882 0.061 Uiso 1 1 calc R . .
CG2_33 C 0.50093(8) 0.38782(9) 0.22144(5) 0.046 Uani 1 1 d U B .
HG2A_33 H 0.4975 0.3989 0.2273 0.070 Uiso 1 1 calc R . .
HG2B_33 H 0.5062 0.3802 0.2296 0.070 Uiso 1 1 calc R . .
HG2C_33 H 0.4867 0.3759 0.2158 0.070 Uiso 1 1 calc R . .
C_33 C 0.54370(7) 0.43364(8) 0.23033(5) 0.037 Uani 1 1 d U . .
O_33 O 0.55281(5) 0.43520(6) 0.24417(3) 0.044 Uani 1 1 d U B .
N_34 N 0.53338(7) 0.44620(7) 0.22630(4) 0.042 Uani 1 1 d U B .
H0_34 H 0.5274 0.4448 0.2162 0.050 Uiso 1 1 calc R . .
CA_34 C 0.53181(8) 0.46210(9) 0.23838(5) 0.044 Uani 1 1 d U . .
HA_34 H 0.5465 0.4697 0.2453 0.053 Uiso 1 1 calc R B .
CB_34 C 0.52936(10) 0.48105(9) 0.22956(5) 0.050 Uani 1 1 d U B .
HB1_34 H 0.5432 0.4904 0.2225 0.075 Uiso 1 1 calc R . .
HB2_34 H 0.5280 0.4912 0.2379 0.075 Uiso 1 1 calc R . .
HB3_34 H 0.5153 0.4738 0.2225 0.075 Uiso 1 1 calc R . .
C_34 C 0.51093(8) 0.44828(8) 0.25005(5) 0.043 Uani 1 1 d U B .
O_34 O 0.49180(6) 0.43250(6) 0.24505(4) 0.054 Uani 1 1 d U . .
N_35 N 0.51472(7) 0.45538(7) 0.26622(4) 0.045 Uani 1 1 d U . .
H0_35 H 0.5288 0.4665 0.2693 0.054 Uiso 1 1 calc R B .
CA_35 C 0.49605(9) 0.44504(10) 0.27854(5) 0.052 Uani 1 1 d U B .
HA1_35 H 0.5027 0.4518 0.2897 0.062 Uiso 1 1 calc R . .
HA2_35 H 0.4904 0.4280 0.2791 0.062 Uiso 1 1 calc R . .
C_35 C 0.47515(8) 0.44840(9) 0.27528(5) 0.046 Uani 1 1 d U . .
O_35 O 0.45545(6) 0.43291(7) 0.27911(4) 0.059 Uani 1 1 d U B .
N_36 N 0.47941(7) 0.46840(8) 0.26792(4) 0.047 Uani 1 1 d U B .
H0_36 H 0.4937 0.4788 0.2647 0.056 Uiso 1 1 calc R . .
CA_36 C 0.46015(8) 0.47266(9) 0.26534(5) 0.047 Uani 1 1 d U . .
HA_36 H 0.4512 0.4688 0.2761 0.056 Uiso 1 1 calc R B .
CB_36 C 0.46851(9) 0.49831(9) 0.26142(5) 0.049 Uani 1 1 d U B .
HB1_36 H 0.4551 0.5010 0.2630 0.059 Uiso 1 1 calc R . .
HB2_36 H 0.4807 0.5082 0.2698 0.059 Uiso 1 1 calc R . .
CG_36 C 0.47840(8) 0.50644(9) 0.24420(5) 0.048 Uani 1 1 d U . .
CD2_36 C 0.46682(9) 0.50394(10) 0.22967(6) 0.050 Uani 1 1 d U B .
HD2_36 H 0.4494(10) 0.4961(10) 0.2274(7) 0.060 Uiso 1 1 d . . .
ND1_36 N 0.50209(7) 0.51895(7) 0.24037(4) 0.047 Uani 1 1 d U B .
HD1_36 H 0.5142(9) 0.5259(9) 0.2500(7) 0.056 Uiso 1 1 d . . .
CE1_36 C 0.50436(9) 0.52373(10) 0.22415(6) 0.048 Uani 1 1 d U . .
HE1_36 H 0.5173(10) 0.5325(10) 0.2176(7) 0.057 Uiso 1 1 d . . .
NE2_36 N 0.48283(7) 0.51456(8) 0.21723(5) 0.049 Uani 1 1 d U B .
HE2_36 H 0.4815(10) 0.5175(9) 0.2063(7) 0.059 Uiso 1 1 d . . .
C_36 C 0.44317(9) 0.45645(10) 0.25175(6) 0.053 Uani 1 1 d U B .
O_36 O 0.42398(6) 0.45511(8) 0.24992(5) 0.066 Uani 1 1 d U . .
N_37 N 0.45037(7) 0.44477(7) 0.24202(4) 0.049 Uani 1 1 d U . .
H0_37 H 0.4645 0.4467 0.2435 0.058 Uiso 1 1 calc R B .
CA_37 C 0.43529(9) 0.42886(10) 0.22886(5) 0.054 Uani 1 1 d U B .
HA_37 H 0.4291 0.4375 0.2222 0.065 Uiso 1 1 calc R . .
C_37 C 0.41433(9) 0.40666(10) 0.23541(6) 0.058 Uani 1 1 d U . .
O_37 O 0.39712(7) 0.39592(8) 0.22600(5) 0.074 Uani 1 1 d U B .
CB_37 C 0.44948(10) 0.42271(10) 0.21701(6) 0.057 Uani 1 1 d DU . .
HB1_37 H 0.4386 0.4100 0.2094 0.069 Uiso 1 1 calc R B .
HB2_37 H 0.4580 0.4166 0.2237 0.069 Uiso 1 1 calc R . .
SG_37 S 0.47043(3) 0.44747(3) 0.204507(15) 0.071 Uani 1 1 d DU B .
N_38 N 0.41488(8) 0.39854(8) 0.25068(5) 0.059 Uani 1 1 d U B .
H0_38 H 0.4272 0.4065 0.2572 0.070 Uiso 1 1 calc R . .
CA_38 C 0.39522(11) 0.37667(12) 0.25647(7) 0.073 Uani 1 1 d U . .
HA1_38 H 0.3952 0.3634 0.2506 0.088 Uiso 1 1 calc R B .
HA2_38 H 0.3804 0.3764 0.2537 0.088 Uiso 1 1 calc R . .
C_38 C 0.39632(11) 0.37365(12) 0.27507(7) 0.072 Uani 1 1 d U B .
O_38 O 0.41520(8) 0.38203(10) 0.28256(5) 0.090 Uani 1 1 d U . .
N_39 N 0.37567(10) 0.36016(11) 0.28234(7) 0.085 Uani 1 1 d U . .
H0_39 H 0.3630 0.3557 0.2762 0.102 Uiso 1 1 calc R B .
CA_39 C 0.37258(13) 0.35229(16) 0.29948(8) 0.091 Uani 1 1 d U B .
HA_39 H 0.3861 0.3642 0.3063 0.110 Uiso 1 1 calc R . .
CB_39 C 0.34991(19) 0.3501(2) 0.30649(13) 0.126 Uani 1 1 d U . .
HB_39 H 0.3466 0.3422 0.3177 0.152 Uiso 1 1 calc R B .
OG1_39 O 0.33103(11) 0.33590(16) 0.29542(10) 0.142 Uani 1 1 d U B .
HG1_39 H 0.3189 0.3274 0.3011 0.213 Uiso 1 1 calc R . .
CG2_39 C 0.3527(3) 0.3745(3) 0.30860(18) 0.173 Uani 1 1 d U B .
HG2A_39 H 0.3578 0.3830 0.2979 0.259 Uiso 1 1 calc R . .
HG2B_39 H 0.3644 0.3832 0.3173 0.259 Uiso 1 1 calc R . .
HG2C_39 H 0.3376 0.3729 0.3119 0.259 Uiso 1 1 calc R . .
C_39 C 0.37218(11) 0.32872(15) 0.30067(7) 0.083 Uani 1 1 d U . .
O_39 O 0.36785(8) 0.31611(10) 0.28841(5) 0.082 Uani 1 1 d U B .
N_40 N 0.37681(10) 0.32294(13) 0.31566(6) 0.095 Uani 1 1 d U B .
H0_40 H 0.3801 0.3326 0.3242 0.114 Uiso 1 1 calc R . .
CA_40 C 0.37660(12) 0.30113(17) 0.31812(8) 0.095 Uani 1 1 d U . .
HA_40 H 0.3891 0.3013 0.3109 0.115 Uiso 1 1 calc R B .
CB_40 C 0.38174(15) 0.2980(2) 0.33632(9) 0.116 Uani 1 1 d U B .
HB_40 H 0.3706 0.2998 0.3439 0.139 Uiso 1 1 calc R . .
CG1_40 C 0.3793(2) 0.2741(2) 0.33917(11) 0.143 Uani 1 1 d U . .
HG1A_40 H 0.3633 0.2618 0.3365 0.214 Uiso 1 1 calc R B .
HG1B_40 H 0.3828 0.2727 0.3509 0.214 Uiso 1 1 calc R . .
HG1C_40 H 0.3904 0.2723 0.3319 0.214 Uiso 1 1 calc R . .
CG2_40 C 0.4073(2) 0.3173(3) 0.34042(14) 0.165 Uani 1 1 d U . .
HG2A_40 H 0.4179 0.3176 0.3317 0.248 Uiso 1 1 calc R B .
HG2B_40 H 0.4119 0.3140 0.3513 0.248 Uiso 1 1 calc R . .
HG2C_40 H 0.4082 0.3326 0.3409 0.248 Uiso 1 1 calc R . .
C_40 C 0.35331(11) 0.28108(15) 0.31253(8) 0.085 Uani 1 1 d U B .
O_40 O 0.33446(8) 0.27971(11) 0.31654(6) 0.094 Uani 1 1 d U . .
N_41 N 0.35397(10) 0.26458(13) 0.30266(7) 0.090 Uani 1 1 d U . .
H0_41 H 0.3680 0.2668 0.3004 0.108 Uiso 1 1 calc R B .
CA_41 C 0.33476(15) 0.24410(16) 0.29553(9) 0.095 Uani 1 1 d U B .
HA_41 H 0.3410 0.2335 0.2923 0.114 Uiso 1 1 calc R . .
CB_41 C 0.3141(2) 0.2299(2) 0.30801(12) 0.129 Uani 1 1 d U . .
HB1_41 H 0.3080 0.2399 0.3123 0.154 Uiso 1 1 calc R B .
HB2_41 H 0.3012 0.2162 0.3022 0.154 Uiso 1 1 calc R . .
CG_41 C 0.3232(3) 0.2215(3) 0.32257(16) 0.171 Uani 1 1 d U B .
OD1_41 O 0.3363(3) 0.2132(3) 0.32025(15) 0.247 Uani 1 1 d U . .
ND2_41 N 0.3128(3) 0.2246(4) 0.33701(14) 0.250 Uani 1 1 d U . .
HD2A_41 H 0.3152 0.2201 0.3469 0.300 Uiso 1 1 calc R B .
HD2B_41 H 0.3038 0.2310 0.3362 0.300 Uiso 1 1 calc R . .
C_41 C 0.32519(13) 0.24894(15) 0.27957(9) 0.087 Uani 1 1 d U . .
O_41 O 0.30929(10) 0.23148(11) 0.27164(7) 0.106 Uani 1 1 d U B .
N_42 N 0.33418(9) 0.27025(11) 0.27388(6) 0.075 Uani 1 1 d U B .
H0_42 H 0.3451 0.2820 0.2798 0.090 Uiso 1 1 calc R . .
CA_42 C 0.32633(11) 0.27499(13) 0.25763(7) 0.071 Uani 1 1 d U . .
HA_42 H 0.3089 0.2680 0.2580 0.086 Uiso 1 1 calc R B .
CB_42 C 0.33715(12) 0.30055(13) 0.25458(8) 0.077 Uani 1 1 d U B .
HB1_42 H 0.3339 0.3079 0.2641 0.115 Uiso 1 1 calc R . .
HB2_42 H 0.3306 0.3032 0.2443 0.115 Uiso 1 1 calc R . .
HB3_42 H 0.3542 0.3075 0.2533 0.115 Uiso 1 1 calc R . .
C_42 C 0.33222(9) 0.26300(12) 0.24362(7) 0.065 Uani 1 1 d U B .
O_42 O 0.35000(7) 0.26150(8) 0.24391(5) 0.071 Uani 1 1 d U . .
N_43 N 0.31724(8) 0.25542(10) 0.23069(6) 0.072 Uani 1 1 d U . .
H0_43 H 0.3060 0.2590 0.2304 0.086 Uiso 1 1 calc R B .
CA_43 C 0.31870(10) 0.24150(12) 0.21699(8) 0.069 Uani 1 1 d U B .
HA_43 H 0.3268 0.2330 0.2212 0.082 Uiso 1 1 calc R . .
CB_43 C 0.29411(12) 0.22345(14) 0.21106(9) 0.083 Uani 1 1 d U . .
HB_43 H 0.2858 0.2319 0.2075 0.100 Uiso 1 1 calc R B .
OG1_43 O 0.28171(11) 0.20866(15) 0.22510(9) 0.143 Uani 1 1 d U B .
HG1_43 H 0.2894 0.2027 0.2290 0.214 Uiso 1 1 calc R . .
CG2_43 C 0.29404(15) 0.20868(15) 0.19667(11) 0.100 Uani 1 1 d U B .
HG2A_43 H 0.3024 0.2005 0.1999 0.151 Uiso 1 1 calc R . .
HG2B_43 H 0.3019 0.2188 0.1870 0.151 Uiso 1 1 calc R . .
HG2C_43 H 0.2778 0.1972 0.1937 0.151 Uiso 1 1 calc R . .
C_43 C 0.33245(9) 0.25686(10) 0.20220(7) 0.058 Uani 1 1 d U . .
O_43 O 0.32674(6) 0.27004(7) 0.19547(5) 0.066 Uani 1 1 d U B .
N_44 N 0.35045(7) 0.25448(8) 0.19691(5) 0.058 Uani 1 1 d U B .
H0_44 H 0.3537 0.2448 0.2024 0.069 Uiso 1 1 calc R . .
CA_44 C 0.36483(9) 0.26708(10) 0.18256(6) 0.057 Uani 1 1 d U . .
HA_44 H 0.3637 0.2815 0.1806 0.068 Uiso 1 1 calc R B .
CB_44 C 0.39063(9) 0.27421(11) 0.18590(7) 0.060 Uani 1 1 d U B .
HB1_44 H 0.3963 0.2843 0.1959 0.091 Uiso 1 1 calc R . .
HB2_44 H 0.4002 0.2828 0.1762 0.091 Uiso 1 1 calc R . .
HB3_44 H 0.3918 0.2601 0.1878 0.091 Uiso 1 1 calc R . .
C_44 C 0.35642(8) 0.25156(10) 0.16698(7) 0.055 Uani 1 1 d U B .
O_44 O 0.35190(7) 0.23082(7) 0.16761(5) 0.063 Uani 1 1 d U . .
N_45 N 0.35513(7) 0.26197(8) 0.15272(5) 0.054 Uani 1 1 d U . .
H0_45 H 0.3583 0.2766 0.1532 0.065 Uiso 1 1 calc R B .
CA_45 C 0.34872(9) 0.24997(10) 0.13665(7) 0.057 Uani 1 1 d U B .
HA_45 H 0.3481 0.2345 0.1378 0.068 Uiso 1 1 calc R . .
CB_45 C 0.32479(10) 0.24560(11) 0.13003(7) 0.064 Uani 1 1 d U . .
HB1_45 H 0.3247 0.2606 0.1300 0.077 Uiso 1 1 calc R B .
HB2_45 H 0.3228 0.2400 0.1183 0.077 Uiso 1 1 calc R . .
CG_45 C 0.30440(10) 0.22784(11) 0.14042(9) 0.073 Uani 1 1 d U B .
HG1_45 H 0.3071 0.2327 0.1524 0.087 Uiso 1 1 calc R . .
HG2_45 H 0.3034 0.2124 0.1395 0.087 Uiso 1 1 calc R . .
CD_45 C 0.28102(11) 0.22559(14) 0.13452(10) 0.085 Uani 1 1 d U . .
HD1_45 H 0.2813 0.2405 0.1368 0.102 Uiso 1 1 calc R B .
HD2_45 H 0.2794 0.2229 0.1222 0.102 Uiso 1 1 calc R . .
NE_45 N 0.26099(10) 0.20675(13) 0.14279(11) 0.109 Uani 1 1 d U B .
HE_45 H 0.2532 0.1935 0.1372 0.131 Uiso 1 1 calc R . .
CZ_45 C 0.25318(12) 0.20751(15) 0.15789(14) 0.105 Uani 1 1 d U . .
NH1_45 N 0.26408(10) 0.22726(12) 0.16684(9) 0.097 Uani 1 1 d U B .
HH1A_45 H 0.2586 0.2280 0.1768 0.116 Uiso 1 1 calc R . .
HH1B_45 H 0.2767 0.2395 0.1628 0.116 Uiso 1 1 calc R . .
NH2_45 N 0.23445(12) 0.18911(14) 0.16360(14) 0.136 Uani 1 1 d U B .
HH2A_45 H 0.2272 0.1764 0.1574 0.163 Uiso 1 1 calc R . .
HH2B_45 H 0.2291 0.1894 0.1737 0.163 Uiso 1 1 calc R . .
C_45 C 0.36733(9) 0.26485(9) 0.12366(6) 0.055 Uani 1 1 d U . .
O_45 O 0.37705(7) 0.28655(7) 0.12375(5) 0.062 Uani 1 1 d U B .
N_46 N 0.37172(8) 0.25259(8) 0.11226(5) 0.059 Uani 1 1 d U B .
H0_46 H 0.3654 0.2374 0.1137 0.070 Uiso 1 1 calc R . .
CA_46 C 0.38651(11) 0.26322(11) 0.09742(6) 0.066 Uani 1 1 d U . .
HA_46 H 0.3891 0.2794 0.0958 0.079 Uiso 1 1 calc R B .
CB_46 C 0.41053(12) 0.26449(11) 0.09911(7) 0.066 Uani 1 1 d U B .
HB_46 H 0.4077 0.2484 0.1017 0.079 Uiso 1 1 calc R . .
CG2_46 C 0.42448(14) 0.27278(13) 0.08249(8) 0.083 Uani 1 1 d U . .
HG2A_46 H 0.4255 0.2875 0.0789 0.124 Uiso 1 1 calc R B .
HG2B_46 H 0.4165 0.2608 0.0738 0.124 Uiso 1 1 calc R . .
HG2C_46 H 0.4403 0.2753 0.0842 0.124 Uiso 1 1 calc R . .
CG1_46 C 0.42439(11) 0.28070(11) 0.11360(7) 0.065 Uani 1 1 d U . .
HG1A_46 H 0.4144 0.2757 0.1238 0.078 Uiso 1 1 calc R B .
HG1B_46 H 0.4281 0.2969 0.1108 0.078 Uiso 1 1 calc R . .
CD1_46 C 0.44747(12) 0.28095(14) 0.11763(9) 0.082 Uani 1 1 d U B .
HD1A_46 H 0.4440 0.2650 0.1202 0.123 Uiso 1 1 calc R . .
HD1B_46 H 0.4550 0.2911 0.1274 0.123 Uiso 1 1 calc R . .
HD1C_46 H 0.4580 0.2869 0.1079 0.123 Uiso 1 1 calc R . .
C_46 C 0.37316(15) 0.24824(14) 0.08256(8) 0.087 Uani 1 1 d U B .
O_46 O 0.36353(11) 0.22608(10) 0.08374(6) 0.102 Uani 1 1 d U . .
N_47 N 0.37196(14) 0.25849(15) 0.06888(7) 0.114 Uani 1 1 d U . .
H0_47 H 0.3780 0.2738 0.0685 0.137 Uiso 1 1 calc R B .
CA_47 C 0.3601(3) 0.2436(2) 0.05404(12) 0.172 Uani 1 1 d U B .
HA1_47 H 0.3610 0.2539 0.0447 0.206 Uiso 1 1 calc R . .
HA2_47 H 0.3689 0.2357 0.0506 0.206 Uiso 1 1 calc R . .
C_47 C 0.3363(3) 0.2263(3) 0.05645(18) 0.215 Uani 1 1 d U . .
O_47 O 0.3256(3) 0.2086(2) 0.04846(13) 0.301 Uani 1 1 d U B .
N_48 N 0.32381(19) 0.2321(3) 0.06806(18) 0.205 Uani 1 1 d U B .
H0_48 H 0.3311 0.2457 0.0733 0.246 Uiso 1 1 calc R . .
CA_48 C 0.2992(3) 0.2161(4) 0.0715(3) 0.294 Uani 1 1 d U . .
HA1_48 H 0.2914 0.2084 0.0608 0.353 Uiso 1 1 calc R B .
HA2_48 H 0.2920 0.2254 0.0754 0.353 Uiso 1 1 calc R . .
C_48 C 0.2938(2) 0.1970(3) 0.0844(2) 0.219 Uani 1 1 d U B .
O_48 O 0.27382(19) 0.1832(4) 0.0879(3) 0.411 Uani 1 1 d U . .
N_49 N 0.31064(13) 0.19466(14) 0.09045(9) 0.113 Uani 1 1 d U . .
H0_49 H 0.3251 0.2054 0.0880 0.135 Uiso 1 1 calc R B .
CA_49 C 0.30724(16) 0.17592(16) 0.10075(11) 0.103 Uani 1 1 d U B .
HA_49 H 0.2900 0.1648 0.1018 0.124 Uiso 1 1 calc R . .
CB_49 C 0.3188(2) 0.1624(2) 0.09319(12) 0.131 Uani 1 1 d U . .
HB1_49 H 0.3126 0.1569 0.0819 0.197 Uiso 1 1 calc R B .
HB2_49 H 0.3154 0.1489 0.1004 0.197 Uiso 1 1 calc R . .
HB3_49 H 0.3359 0.1729 0.0925 0.197 Uiso 1 1 calc R . .
C_49 C 0.31756(12) 0.18437(12) 0.11849(9) 0.077 Uani 1 1 d U . .
O_49 O 0.33653(8) 0.20306(7) 0.11993(6) 0.076 Uani 1 1 d U B .
N_50 N 0.30612(9) 0.17109(10) 0.13134(7) 0.080 Uani 1 1 d U B .
H0_50 H 0.2922 0.1587 0.1297 0.096 Uiso 1 1 calc R . .
CA_50 C 0.31584(10) 0.17622(11) 0.14823(8) 0.071 Uani 1 1 d U . .
HA_50 H 0.3202 0.1928 0.1510 0.085 Uiso 1 1 calc R B .
CB_50 C 0.29802(13) 0.16018(13) 0.16121(10) 0.089 Uani 1 1 d U B .
HB_50 H 0.2923 0.1436 0.1577 0.106 Uiso 1 1 calc R . .
CG1_50 C 0.30939(14) 0.16368(17) 0.17821(10) 0.100 Uani 1 1 d U . .
HG1A_50 H 0.3162 0.1802 0.1816 0.151 Uiso 1 1 calc R B .
HG1B_50 H 0.3218 0.1596 0.1776 0.151 Uiso 1 1 calc R . .
HG1C_50 H 0.2976 0.1536 0.1865 0.151 Uiso 1 1 calc R . .
CG2_50 C 0.27696(13) 0.16383(15) 0.16178(12) 0.100 Uani 1 1 d U . .
HG2A_50 H 0.2669 0.1551 0.1713 0.150 Uiso 1 1 calc R B .
HG2B_50 H 0.2680 0.1581 0.1513 0.150 Uiso 1 1 calc R . .
HG2C_50 H 0.2824 0.1806 0.1631 0.150 Uiso 1 1 calc R . .
C_50 C 0.33801(10) 0.17462(10) 0.14851(8) 0.066 Uani 1 1 d U B .
O_50 O 0.33796(8) 0.15696(8) 0.14310(6) 0.079 Uani 1 1 d U . .
N_51 N 0.35713(8) 0.19261(8) 0.15524(6) 0.061 Uani 1 1 d U . .
H0_51 H 0.3564 0.2050 0.1585 0.073 Uiso 1 1 calc R B .
CA_51 C 0.37911(9) 0.19276(10) 0.15737(7) 0.059 Uani 1 1 d U B .
HA_51 H 0.3767 0.1778 0.1523 0.070 Uiso 1 1 calc R . .
CB_51 C 0.39927(10) 0.21243(10) 0.14775(6) 0.060 Uani 1 1 d U . .
HB_51 H 0.4133 0.2106 0.1495 0.072 Uiso 1 1 calc R B .
CG1_51 C 0.39410(12) 0.21011(12) 0.12877(7) 0.070 Uani 1 1 d U B .
HG1A_51 H 0.3900 0.1943 0.1250 0.104 Uiso 1 1 calc R . .
HG1B_51 H 0.4081 0.2217 0.1227 0.104 Uiso 1 1 calc R . .
HG1C_51 H 0.3810 0.2128 0.1265 0.104 Uiso 1 1 calc R . .
CG2_51 C 0.40576(10) 0.23705(10) 0.15393(7) 0.063 Uani 1 1 d U B .
HG2A_51 H 0.3927 0.2399 0.1517 0.095 Uiso 1 1 calc R . .
HG2B_51 H 0.4198 0.2488 0.1480 0.095 Uiso 1 1 calc R . .
HG2C_51 H 0.4089 0.2382 0.1660 0.095 Uiso 1 1 calc R . .
C_51 C 0.38553(9) 0.19239(10) 0.17560(7) 0.057 Uani 1 1 d U . .
O_51 O 0.40040(6) 0.18660(7) 0.17901(5) 0.062 Uani 1 1 d U B .
N_52 N 0.37610(8) 0.19940(9) 0.18732(5) 0.065 Uani 1 1 d U B .
H0_52 H 0.3657 0.2035 0.1845 0.078 Uiso 1 1 calc R . .
CA_52 C 0.38271(12) 0.20039(14) 0.20498(7) 0.075 Uani 1 1 d U . .
HA1_52 H 0.4000 0.2084 0.2060 0.090 Uiso 1 1 calc R B .
HA2_52 H 0.3761 0.1843 0.2095 0.090 Uiso 1 1 calc R . .
C_52 C 0.37341(9) 0.21379(10) 0.21500(7) 0.057 Uani 1 1 d U B .
O_52 O 0.35844(7) 0.21772(8) 0.20894(5) 0.065 Uani 1 1 d U . .
N_53 N 0.38228(8) 0.21979(9) 0.23034(5) 0.060 Uani 1 1 d U . .
H0_53 H 0.3933 0.2168 0.2335 0.072 Uiso 1 1 calc R B .
CA_53 C 0.37434(9) 0.23112(11) 0.24214(7) 0.065 Uani 1 1 d U B .
HA_53 H 0.3670 0.2387 0.2356 0.078 Uiso 1 1 calc R . .
CB_53 C 0.35626(13) 0.21422(15) 0.25462(8) 0.091 Uani 1 1 d U . .
HB_53 H 0.3513 0.2237 0.2615 0.109 Uiso 1 1 calc R B .
OG1_53 O 0.36648(12) 0.20598(14) 0.26535(9) 0.131 Uani 1 1 d U B .
HG1_53 H 0.3562 0.1931 0.2694 0.197 Uiso 1 1 calc R . .
CG2_53 C 0.33444(16) 0.19562(18) 0.24594(12) 0.119 Uani 1 1 d U B .
HG2A_53 H 0.3381 0.1849 0.2398 0.179 Uiso 1 1 calc R . .
HG2B_53 H 0.3288 0.2031 0.2380 0.179 Uiso 1 1 calc R . .
HG2C_53 H 0.3223 0.1867 0.2543 0.179 Uiso 1 1 calc R . .
C_53 C 0.39541(9) 0.25027(11) 0.25139(6) 0.058 Uani 1 1 d U . .
O_53 O 0.41352(7) 0.24947(8) 0.25341(4) 0.068 Uani 1 1 d U B .
N_54 N 0.39321(8) 0.26808(9) 0.25765(5) 0.060 Uani 1 1 d U B .
H0_54 H 0.3805 0.2688 0.2555 0.072 Uiso 1 1 calc R . .
CA_54 C 0.41142(9) 0.28602(10) 0.26792(6) 0.056 Uani 1 1 d U . .
HA_54 H 0.4267 0.2925 0.2618 0.067 Uiso 1 1 calc R B .
CB_54 C 0.40653(9) 0.30614(11) 0.27137(6) 0.058 Uani 1 1 d U B .
HB1_54 H 0.3895 0.2995 0.2735 0.070 Uiso 1 1 calc R . .
HB2_54 H 0.4150 0.3145 0.2817 0.070 Uiso 1 1 calc R . .
CG_54 C 0.41387(9) 0.32357(10) 0.25703(6) 0.055 Uani 1 1 d U . .
CD1_54 C 0.40202(9) 0.31765(11) 0.24173(6) 0.057 Uani 1 1 d U B .
HD1_54 H 0.3885 0.3026 0.2403 0.069 Uiso 1 1 calc R . .
CD2_54 C 0.43337(9) 0.34635(11) 0.25902(6) 0.061 Uani 1 1 d U B .
HD2_54 H 0.4414 0.3509 0.2695 0.073 Uiso 1 1 calc R . .
CE1_54 C 0.40997(9) 0.33380(11) 0.22855(6) 0.058 Uani 1 1 d U . .
HE1_54 H 0.4020 0.3295 0.2181 0.070 Uiso 1 1 calc R B .
CE2_54 C 0.44079(10) 0.36207(12) 0.24587(6) 0.063 Uani 1 1 d U . .
HE2_54 H 0.4540 0.3773 0.2473 0.075 Uiso 1 1 calc R B .
CZ_54 C 0.42917(9) 0.35585(11) 0.23057(6) 0.060 Uani 1 1 d U B .
HZ_54 H 0.4344 0.3667 0.2215 0.071 Uiso 1 1 calc R . .
C_54 C 0.41328(10) 0.27525(11) 0.28429(6) 0.062 Uani 1 1 d U B .
O_54 O 0.39662(7) 0.26599(10) 0.29412(5) 0.085 Uani 1 1 d U . .
N_55 N 0.43391(7) 0.27692(8) 0.28759(5) 0.057 Uani 1 1 d U . .
H0_55 H 0.4454 0.2839 0.2803 0.069 Uiso 1 1 calc R B .
CA_55 C 0.43810(11) 0.26755(12) 0.30295(7) 0.068 Uani 1 1 d U B .
HA_55 H 0.4233 0.2528 0.3059 0.081 Uiso 1 1 calc R . .
CB_55 C 0.45711(14) 0.26147(15) 0.29969(9) 0.085 Uani 1 1 d U . .
HB1_55 H 0.4515 0.2487 0.2914 0.127 Uiso 1 1 calc R B .
HB2_55 H 0.4610 0.2565 0.3102 0.127 Uiso 1 1 calc R . .
HB3_55 H 0.4711 0.2753 0.2953 0.127 Uiso 1 1 calc R . .
C_55 C 0.44463(10) 0.28403(11) 0.31745(6) 0.063 Uani 1 1 d U . .
O_55 O 0.43827(9) 0.27649(9) 0.33198(5) 0.085 Uani 1 1 d U B .
N_56 N 0.45843(8) 0.30699(9) 0.31427(5) 0.062 Uani 1 1 d U B .
H0_56 H 0.4618 0.3115 0.3037 0.075 Uiso 1 1 calc R . .
CA_56 C 0.46816(10) 0.32501(11) 0.32735(6) 0.065 Uani 1 1 d U . .
HA_56 H 0.4556 0.3219 0.3357 0.078 Uiso 1 1 calc R B .
CB_56 C 0.48836(12) 0.32476(13) 0.33620(8) 0.077 Uani 1 1 d U B .
HB1_56 H 0.4835 0.3087 0.3398 0.115 Uiso 1 1 calc R . .
HB2_56 H 0.4930 0.3351 0.3460 0.115 Uiso 1 1 calc R . .
HB3_56 H 0.5017 0.3303 0.3285 0.115 Uiso 1 1 calc R . .
C_56 C 0.47602(9) 0.34823(11) 0.31916(6) 0.060 Uani 1 1 d U B .
O_56 O 0.48292(7) 0.35152(7) 0.30419(4) 0.064 Uani 1 1 d U . .
N_57 N 0.4769(3) 0.3642(3) 0.32885(16) 0.070 Uani 0.61 1 d PDU B 1
H0_57 H 0.4731 0.3609 0.3395 0.084 Uiso 0.61 1 calc PR B 1
N_57 N 0.4745(3) 0.3649(4) 0.3281(3) 0.057 Uani 0.39 1 d PDU B 2
H0A_57 H 0.4677 0.3613 0.3381 0.069 Uiso 0.39 1 calc PR B 2
CA_57 C 0.4838(2) 0.3876(3) 0.32284(14) 0.061 Uani 0.61 1 d PDU B 1
HA_57 H 0.4977 0.3928 0.3153 0.073 Uiso 0.61 1 calc PR B 1
CA_57 C 0.4837(3) 0.3885(4) 0.3217(2) 0.073 Uani 0.39 1 d PDU B 2
HA1_57 H 0.4983 0.3929 0.3151 0.087 Uiso 0.39 1 calc PR B 2
CB_57 C 0.4644(2) 0.3885(3) 0.31287(13) 0.075 Uani 0.61 1 d PDU B 1
HB1_57 H 0.4706 0.4048 0.3089 0.090 Uiso 0.61 1 calc PR B 1
HB2_57 H 0.4611 0.3786 0.3028 0.090 Uiso 0.61 1 calc PR B 1
CB_57 C 0.4664(3) 0.3908(4) 0.31017(14) 0.063 Uani 0.39 1 d PDU B 2
HB3_57 H 0.4752 0.4055 0.3037 0.075 Uiso 0.39 1 calc PR B 2
HB4_57 H 0.4602 0.3776 0.3020 0.075 Uiso 0.39 1 calc PR B 2
CG_57 C 0.44132(19) 0.3808(2) 0.32175(13) 0.079 Uani 0.61 1 d PDU B 1
HG1_57 H 0.4401 0.3710 0.3315 0.094 Uiso 0.61 1 calc PR B 1
HG2_57 H 0.4283 0.3710 0.3140 0.094 Uiso 0.61 1 calc PR B 1
CG_57 C 0.4458(3) 0.3909(3) 0.3186(2) 0.093 Uani 0.39 1 d PDU B 2
HG3_57 H 0.4317 0.3817 0.3115 0.112 Uiso 0.39 1 calc PR B 2
HG4_57 H 0.4429 0.3827 0.3295 0.112 Uiso 0.39 1 calc PR B 2
CD_57 C 0.4386(2) 0.4015(2) 0.32780(12) 0.089 Uani 0.61 1 d PDU B 1
HD1_57 H 0.4257 0.3960 0.3362 0.107 Uiso 0.61 1 calc PR B 1
HD2_57 H 0.4533 0.4135 0.3332 0.107 Uiso 0.61 1 calc PR B 1
CD_57 C 0.4488(3) 0.4148(3) 0.3215(3) 0.121 Uani 0.39 1 d PDU B 2
HD3_57 H 0.4622 0.4235 0.3293 0.145 Uiso 0.39 1 calc PR B 2
HD4_57 H 0.4530 0.4234 0.3107 0.145 Uiso 0.39 1 calc PR B 2
NE_57 N 0.43331(15) 0.41176(17) 0.31350(9) 0.082 Uani 0.61 1 d PDU B 1
HE_57 H 0.4373 0.4094 0.3034 0.098 Uiso 0.61 1 calc PR B 1
NE_57 N 0.4287(2) 0.4153(3) 0.32832(19) 0.111 Uani 0.39 1 d PDU B 2
HE1_57 H 0.4256 0.4119 0.3390 0.133 Uiso 0.39 1 calc PR B 2
CZ_57 C 0.42272(17) 0.42449(19) 0.31475(14) 0.084 Uani 0.61 1 d PDU B 1
CZ_57 C 0.4147(2) 0.4206(3) 0.31980(18) 0.090 Uani 0.39 1 d PDU B 2
NH1_57 N 0.4165(3) 0.4283(3) 0.32934(14) 0.127 Uani 0.61 1 d PDU B 1
HH1A_57 H 0.4095 0.4368 0.3301 0.152 Uiso 0.61 1 calc PR B 1
HH1B_57 H 0.4192 0.4225 0.3385 0.152 Uiso 0.61 1 calc PR B 1
NH1_57 N 0.3969(3) 0.4210(3) 0.32722(19) 0.106 Uani 0.39 1 d PDU B 2
HH1C_57 H 0.3876 0.4242 0.3213 0.127 Uiso 0.39 1 calc PR B 2
HH1D_57 H 0.3945 0.4181 0.3380 0.127 Uiso 0.39 1 calc PR B 2
NH2_57 N 0.4191(2) 0.4328(2) 0.30083(15) 0.106 Uani 0.61 1 d PDU B 1
HH2A_57 H 0.4122 0.4413 0.3012 0.128 Uiso 0.61 1 calc PR B 1
HH2B_57 H 0.4235 0.4298 0.2911 0.128 Uiso 0.61 1 calc PR B 1
NH2_57 N 0.4187(3) 0.4249(4) 0.30367(18) 0.099 Uani 0.39 1 d PDU B 2
HH2C_57 H 0.4095 0.4282 0.2976 0.119 Uiso 0.39 1 calc PR B 2
HH2D_57 H 0.4306 0.4246 0.2989 0.119 Uiso 0.39 1 calc PR B 2
C_57 C 0.4913(3) 0.4048(3) 0.33763(17) 0.070 Uani 0.61 1 d PDU B 1
C_57 C 0.4903(4) 0.4051(5) 0.3368(2) 0.059 Uani 0.39 1 d PDU B 2
O_57 O 0.4817(3) 0.3982(3) 0.35125(13) 0.077 Uani 0.61 1 d PDU B 1
O_57 O 0.4791(3) 0.3965(5) 0.3499(2) 0.082 Uani 0.39 1 d PDU B 2
N_58 N 0.50646(9) 0.42692(9) 0.33384(5) 0.063 Uani 1 1 d DU . .
H0_58 H 0.5137 0.4300 0.3241 0.075 Uiso 1 1 calc R B 1
CA_58 C 0.51173(11) 0.44671(12) 0.34516(6) 0.066 Uani 1 1 d U B .
HA_58 H 0.4988 0.4414 0.3536 0.079 Uiso 1 1 calc R . .
CB_58 C 0.53492(11) 0.45652(12) 0.35445(7) 0.070 Uani 1 1 d U . .
HB_58 H 0.5478 0.4648 0.3461 0.084 Uiso 1 1 calc R B .
CG1_58 C 0.53685(13) 0.47469(14) 0.36728(7) 0.081 Uani 1 1 d U B .
HG1A_58 H 0.5317 0.4849 0.3621 0.121 Uiso 1 1 calc R . .
HG1B_58 H 0.5532 0.4842 0.3710 0.121 Uiso 1 1 calc R . .
HG1C_58 H 0.5269 0.4666 0.3770 0.121 Uiso 1 1 calc R . .
CG2_58 C 0.53849(17) 0.43770(16) 0.36296(10) 0.097 Uani 1 1 d U B .
HG2A_58 H 0.5246 0.4274 0.3696 0.145 Uiso 1 1 calc R . .
HG2B_58 H 0.5523 0.4452 0.3703 0.145 Uiso 1 1 calc R . .
HG2C_58 H 0.5409 0.4284 0.3544 0.145 Uiso 1 1 calc R . .
C_58 C 0.51178(10) 0.46572(11) 0.33453(6) 0.062 Uani 1 1 d U . .
O_58 O 0.52539(8) 0.47440(8) 0.32268(4) 0.071 Uani 1 1 d U B .
N_59 N 0.49605(8) 0.47241(9) 0.33896(5) 0.061 Uani 1 1 d U B .
H0_59 H 0.4857 0.4645 0.3469 0.073 Uiso 1 1 calc R . .
CA_59 C 0.49581(10) 0.49214(10) 0.33103(6) 0.056 Uani 1 1 d U . .
HA_59 H 0.5120 0.5060 0.3306 0.067 Uiso 1 1 calc R B .
CB_59 C 0.48494(10) 0.48573(11) 0.31315(6) 0.061 Uani 1 1 d U B .
HB1_59 H 0.4948 0.4819 0.3059 0.073 Uiso 1 1 calc R . .
HB2_59 H 0.4691 0.4716 0.3138 0.073 Uiso 1 1 calc R . .
CG_59 C 0.48313(10) 0.50575(11) 0.30552(6) 0.058 Uani 1 1 d U . .
CD1_59 C 0.50261(10) 0.52569(11) 0.29948(6) 0.059 Uani 1 1 d U B .
HD1_59 H 0.5175 0.5267 0.2999 0.071 Uiso 1 1 calc R . .
CD2_59 C 0.46133(11) 0.50438(13) 0.30483(7) 0.069 Uani 1 1 d U B .
HD2_59 H 0.4477 0.4908 0.3089 0.083 Uiso 1 1 calc R . .
CE1_59 C 0.50081(11) 0.54431(11) 0.29285(6) 0.064 Uani 1 1 d U . .
HE1_59 H 0.5144 0.5579 0.2888 0.077 Uiso 1 1 calc R B .
CE2_59 C 0.45952(12) 0.52303(14) 0.29804(7) 0.076 Uani 1 1 d U . .
HE2_59 H 0.4446 0.5220 0.2975 0.092 Uiso 1 1 calc R B .
CZ_59 C 0.47908(12) 0.54289(12) 0.29212(7) 0.071 Uani 1 1 d U B .
HZ_59 H 0.4777 0.5555 0.2876 0.086 Uiso 1 1 calc R . .
C_59 C 0.47962(10) 0.49775(11) 0.34175(6) 0.062 Uani 1 1 d U B .
O_59 O 0.46039(7) 0.48094(8) 0.34574(5) 0.076 Uani 1 1 d U . .
N_60 N 0.48640(8) 0.51960(9) 0.34582(5) 0.063 Uani 1 1 d U . .
CD_60 C 0.46947(12) 0.52501(14) 0.35439(8) 0.079 Uani 1 1 d U B .
HD1_60 H 0.4637 0.5161 0.3650 0.095 Uiso 1 1 calc R . .
HD2_60 H 0.4559 0.5213 0.3470 0.095 Uiso 1 1 calc R . .
CA_60 C 0.50882(10) 0.54078(11) 0.34303(6) 0.061 Uani 1 1 d U B .
HA_60 H 0.5144 0.5403 0.3314 0.073 Uiso 1 1 calc R . .
CB_60 C 0.50221(11) 0.56003(12) 0.34374(8) 0.071 Uani 1 1 d U . .
HB1_60 H 0.5159 0.5754 0.3466 0.086 Uiso 1 1 calc R B .
HB2_60 H 0.4955 0.5614 0.3329 0.086 Uiso 1 1 calc R . .
CG_60 C 0.48381(12) 0.55110(13) 0.35775(8) 0.079 Uani 1 1 d U B .
HG1_60 H 0.4913 0.5543 0.3690 0.094 Uiso 1 1 calc R . .
HG2_60 H 0.4739 0.5585 0.3571 0.094 Uiso 1 1 calc R . .
C_60 C 0.52708(10) 0.54253(12) 0.35571(6) 0.064 Uani 1 1 d U . .
O_60 O 0.52570(7) 0.52448(8) 0.36160(4) 0.067 Uani 1 1 d U B .
N_61 N 0.54491(8) 0.56391(10) 0.35903(5) 0.065 Uani 1 1 d U B .
H0_61 H 0.5447 0.5762 0.3549 0.078 Uiso 1 1 calc R . .
CA_61 C 0.56494(11) 0.56737(13) 0.36939(6) 0.070 Uani 1 1 d U . .
HA1_61 H 0.5594 0.5555 0.3785 0.084 Uiso 1 1 calc R B .
HA2_61 H 0.5725 0.5831 0.3746 0.084 Uiso 1 1 calc R . .
C_61 C 0.58260(10) 0.56508(12) 0.35846(6) 0.062 Uani 1 1 d U B .
O_61 O 0.60226(7) 0.58220(8) 0.35508(4) 0.071 Uani 1 1 d U . .
N_62 N 0.57511(8) 0.54386(10) 0.35228(5) 0.062 Uani 1 1 d U . .
H0_62 H 0.5625 0.5321 0.3568 0.074 Uiso 1 1 calc R B .
CA_62 C 0.58621(10) 0.53839(11) 0.33845(5) 0.057 Uani 1 1 d U B .
HA_62 H 0.6016 0.5526 0.3357 0.068 Uiso 1 1 calc R . .
CB_62 C 0.59038(11) 0.51825(12) 0.34334(6) 0.063 Uani 1 1 d U . .
HB1_62 H 0.5750 0.5038 0.3450 0.075 Uiso 1 1 calc R B .
HB2_62 H 0.5985 0.5153 0.3340 0.075 Uiso 1 1 calc R . .
CG_62 C 0.60483(12) 0.52306(13) 0.35922(6) 0.071 Uani 1 1 d U B .
OD1_62 O 0.62443(10) 0.54322(11) 0.36049(6) 0.098 Uani 1 1 d U . .
ND2_62 N 0.59765(10) 0.50798(12) 0.37029(6) 0.085 Uani 1 1 d U . .
HD2A_62 H 0.6058 0.5105 0.3796 0.102 Uiso 1 1 calc R B .
HD2B_62 H 0.5844 0.4947 0.3689 0.102 Uiso 1 1 calc R . .
C_62 C 0.56969(9) 0.53165(10) 0.32311(5) 0.053 Uani 1 1 d U . .
O_62 O 0.55160(6) 0.53273(7) 0.32367(4) 0.056 Uani 1 1 d U B .
N_63 N 0.57637(7) 0.52487(8) 0.30923(4) 0.049 Uani 1 1 d U B .
H0_63 H 0.5904 0.5263 0.3087 0.059 Uiso 1 1 calc R . .
CA_63 C 0.56023(8) 0.51518(9) 0.29511(5) 0.047 Uani 1 1 d U . .
HA_63 H 0.5438 0.5068 0.2996 0.056 Uiso 1 1 calc R B .
CB_63 C 0.56241(9) 0.53394(9) 0.28266(5) 0.050 Uani 1 1 d U B .
HB1_63 H 0.5625 0.5469 0.2890 0.060 Uiso 1 1 calc R . .
HB2_63 H 0.5776 0.5404 0.2766 0.060 Uiso 1 1 calc R . .
CG_63 C 0.54244(8) 0.52425(9) 0.26988(5) 0.044 Uani 1 1 d U . .
OD1_63 O 0.52715(6) 0.50302(6) 0.27079(4) 0.049 Uani 1 1 d U B .
OD2_63 O 0.54231(6) 0.53817(6) 0.25911(4) 0.051 Uani 1 1 d U B .
C_63 C 0.56488(8) 0.49702(9) 0.28626(5) 0.043 Uani 1 1 d U B .
O_63 O 0.57697(6) 0.50185(6) 0.27363(4) 0.052 Uani 1 1 d U . .
N_64 N 0.55472(7) 0.47586(7) 0.29348(4) 0.046 Uani 1 1 d U . .
H0_64 H 0.5447 0.4728 0.3018 0.055 Uiso 1 1 calc R B .
CA_64 C 0.55989(8) 0.45772(9) 0.28788(5) 0.046 Uani 1 1 d U B .
HA_64 H 0.5646 0.4606 0.2758 0.055 Uiso 1 1 calc R . .
CB_64 C 0.58041(9) 0.45866(10) 0.29809(5) 0.050 Uani 1 1 d U . .
HB1_64 H 0.5841 0.4469 0.2935 0.060 Uiso 1 1 calc R B .
HB2_64 H 0.5945 0.4743 0.2967 0.060 Uiso 1 1 calc R . .
CG_64 C 0.57493(10) 0.45399(11) 0.31673(6) 0.058 Uani 1 1 d U B .
HG1_64 H 0.5620 0.4376 0.3182 0.069 Uiso 1 1 calc R . .
HG2_64 H 0.5694 0.4646 0.3210 0.069 Uiso 1 1 calc R . .
CD_64 C 0.59599(10) 0.45765(11) 0.32712(6) 0.061 Uani 1 1 d U . .
HD1_64 H 0.5911 0.4529 0.3389 0.073 Uiso 1 1 calc R B .
HD2_64 H 0.6021 0.4477 0.3226 0.073 Uiso 1 1 calc R . .
NE_64 N 0.61425(8) 0.48194(9) 0.32661(5) 0.057 Uani 1 1 d U B .
HE_64 H 0.6139 0.4905 0.3182 0.069 Uiso 1 1 calc R . .
CZ_64 C 0.63163(10) 0.49255(11) 0.33765(6) 0.059 Uani 1 1 d U . .
NH1_64 N 0.63414(10) 0.48001(12) 0.34998(6) 0.081 Uani 1 1 d U B .
HH1A_64 H 0.6459 0.4869 0.3571 0.097 Uiso 1 1 calc R . .
HH1B_64 H 0.6241 0.4649 0.3509 0.097 Uiso 1 1 calc R . .
NH2_64 N 0.64650(8) 0.51505(10) 0.33616(5) 0.064 Uani 1 1 d U B .
HH2A_64 H 0.6450 0.5231 0.3279 0.077 Uiso 1 1 calc R . .
HH2B_64 H 0.6580 0.5222 0.3434 0.077 Uiso 1 1 calc R . .
C_64 C 0.53881(8) 0.43371(9) 0.28947(5) 0.044 Uani 1 1 d U . .
O_64 O 0.52390(6) 0.42895(7) 0.30075(3) 0.052 Uani 1 1 d U B .
N_65 N 0.53776(7) 0.41732(7) 0.27914(4) 0.046 Uani 1 1 d U B .
H0_65 H 0.5486 0.4214 0.2713 0.056 Uiso 1 1 calc R . .
CA_65 C 0.51956(8) 0.39303(9) 0.28025(5) 0.046 Uani 1 1 d U . .
HA_65 H 0.5168 0.3882 0.2923 0.055 Uiso 1 1 calc R B .
CB_65 C 0.49634(9) 0.38833(10) 0.27230(6) 0.055 Uani 1 1 d U B .
HB1_65 H 0.4898 0.3964 0.2788 0.083 Uiso 1 1 calc R . .
HB2_65 H 0.4852 0.3714 0.2723 0.083 Uiso 1 1 calc R . .
HB3_65 H 0.4992 0.3941 0.2607 0.083 Uiso 1 1 calc R . .
C_65 C 0.52759(8) 0.37802(8) 0.27087(5) 0.042 Uani 1 1 d U B .
O_65 O 0.54285(6) 0.38638(6) 0.26005(3) 0.047 Uani 1 1 d U . .
N_66 N 0.51556(7) 0.35520(7) 0.27436(4) 0.045 Uani 1 1 d U . .
H0_66 H 0.5071 0.3501 0.2836 0.054 Uiso 1 1 calc R B .
CA_66 C 0.51655(8) 0.33877(9) 0.26272(5) 0.045 Uani 1 1 d U B .
HA_66 H 0.5220 0.3470 0.2517 0.055 Uiso 1 1 calc R . .
CB_66 C 0.53441(8) 0.33110(9) 0.26819(6) 0.050 Uani 1 1 d U . .
HB1_66 H 0.5375 0.3238 0.2584 0.061 Uiso 1 1 calc R B .
HB2_66 H 0.5494 0.3454 0.2711 0.061 Uiso 1 1 calc R . .
CG_66 C 0.52740(8) 0.31427(10) 0.28273(6) 0.053 Uani 1 1 d U B .
CD2_66 C 0.52104(9) 0.29032(10) 0.28145(6) 0.057 Uani 1 1 d U . .
CE2_66 C 0.51657(10) 0.28080(12) 0.29820(7) 0.066 Uani 1 1 d U B .
CE3_66 C 0.51902(10) 0.27544(11) 0.26837(7) 0.064 Uani 1 1 d U B .
HE3_66 H 0.5219 0.2812 0.2571 0.077 Uiso 1 1 calc R . .
CD1_66 C 0.52669(10) 0.31882(11) 0.29943(6) 0.061 Uani 1 1 d U . .
HD1_66 H 0.5301 0.3336 0.3040 0.073 Uiso 1 1 calc R B .
NE1_66 N 0.52033(9) 0.29904(10) 0.30859(6) 0.072 Uani 1 1 d U B .
HE1_66 H 0.5188 0.2981 0.3196 0.086 Uiso 1 1 calc R . .
CZ2_66 C 0.51027(13) 0.25796(14) 0.30124(8) 0.084 Uani 1 1 d U . .
HZ2_66 H 0.5073 0.2520 0.3124 0.100 Uiso 1 1 calc R B .
CZ3_66 C 0.51279(13) 0.25238(13) 0.27154(9) 0.082 Uani 1 1 d U . .
HZ3_66 H 0.5115 0.2423 0.2626 0.099 Uiso 1 1 calc R B .
CH2_66 C 0.50832(14) 0.24399(14) 0.28817(9) 0.090 Uani 1 1 d U B .
HH2_66 H 0.5038 0.2281 0.2903 0.108 Uiso 1 1 calc R . .
C_66 C 0.49178(8) 0.31806(9) 0.26006(5) 0.043 Uani 1 1 d U . .
O_66 O 0.47664(5) 0.31096(6) 0.27118(4) 0.051 Uani 1 1 d U B .
N_67 N 0.48847(6) 0.30921(8) 0.24471(5) 0.050 Uani 1 1 d U B .
H0_67 H 0.5002 0.3160 0.2376 0.060 Uiso 1 1 calc R . .
CA_67 C 0.46687(8) 0.28905(9) 0.23869(5) 0.048 Uani 1 1 d U . .
HA_67 H 0.4539 0.2855 0.2468 0.058 Uiso 1 1 calc R B .
CB_67 C 0.46035(8) 0.29453(9) 0.22128(6) 0.050 Uani 1 1 d U B .
HB_67 H 0.4741 0.2996 0.2136 0.060 Uiso 1 1 calc R . .
CG1_67 C 0.43987(10) 0.27316(11) 0.21381(6) 0.065 Uani 1 1 d U . .
HG1A_67 H 0.4261 0.2679 0.2211 0.097 Uiso 1 1 calc R B .
HG1B_67 H 0.4437 0.2606 0.2128 0.097 Uiso 1 1 calc R . .
HG1C_67 H 0.4364 0.2770 0.2027 0.097 Uiso 1 1 calc R . .
CG2_67 C 0.45546(11) 0.31470(12) 0.22276(7) 0.066 Uani 1 1 d U . .
HG2A_67 H 0.4500 0.3172 0.2119 0.098 Uiso 1 1 calc R B .
HG2B_67 H 0.4699 0.3290 0.2260 0.098 Uiso 1 1 calc R . .
HG2C_67 H 0.4433 0.3109 0.2313 0.098 Uiso 1 1 calc R . .
C_67 C 0.47118(8) 0.26841(9) 0.23807(5) 0.047 Uani 1 1 d U B .
O_67 O 0.48742(6) 0.26948(7) 0.22980(4) 0.056 Uani 1 1 d U . .
N_68 N 0.4551(2) 0.2500(2) 0.24613(14) 0.055 Uani 0.51 1 d PDU B 1
H0_68 H 0.4435 0.2509 0.2509 0.066 Uiso 0.51 1 calc PR B 1
N_68 N 0.4573(2) 0.2490(2) 0.24798(12) 0.043 Uani 0.49 1 d PDU B 2
H0A_68 H 0.4476 0.2496 0.2553 0.052 Uiso 0.49 1 calc PR B 2
CA_68 C 0.45558(19) 0.2284(2) 0.24748(14) 0.053 Uani 0.51 1 d PDU B 1
HA_68 H 0.4722 0.2319 0.2463 0.063 Uiso 0.51 1 calc PR B 1
CA_68 C 0.4586(2) 0.2277(2) 0.24651(16) 0.056 Uani 0.49 1 d PDU B 2
HA1_68 H 0.4751 0.2319 0.2438 0.068 Uiso 0.49 1 calc PR B 2
C_68 C 0.4408(2) 0.2122(3) 0.23313(16) 0.053 Uani 0.51 1 d PDU B 1
C_68 C 0.4426(2) 0.2138(2) 0.23186(19) 0.055 Uani 0.49 1 d PDU B 2
O_68 O 0.41987(15) 0.20666(15) 0.23196(10) 0.055 Uani 0.51 1 d PDU B 1
O_68 O 0.42313(19) 0.2119(2) 0.22917(17) 0.086 Uani 0.49 1 d PDU B 2
CB_68 C 0.4463(2) 0.2178(2) 0.26506(13) 0.063 Uani 0.51 1 d PDU B 1
HB1_68 H 0.4561 0.2290 0.2739 0.076 Uiso 0.51 1 calc PR B 1
HB2_68 H 0.4300 0.2145 0.2665 0.076 Uiso 0.51 1 calc PR B 1
CB_68 C 0.4512(3) 0.2139(3) 0.26311(17) 0.083 Uani 0.49 1 d PDU B 2
HB3_68 H 0.4511 0.1989 0.2617 0.100 Uiso 0.49 1 calc PR B 2
HB4_68 H 0.4627 0.2231 0.2720 0.100 Uiso 0.49 1 calc PR B 2
OG_68 O 0.44710(19) 0.19686(17) 0.26638(9) 0.086 Uani 0.51 1 d PDU B 1
OG_68 O 0.42899(19) 0.2094(2) 0.26798(14) 0.109 Uani 0.49 1 d PDU B 2
N_69 N 0.45178(8) 0.20532(9) 0.22194(5) 0.062 Uani 1 1 d DU . .
H0_69 H 0.4658 0.2076 0.2245 0.074 Uiso 1 1 calc R B 1
CA_69 C 0.44140(10) 0.19426(11) 0.20585(6) 0.059 Uani 1 1 d U B .
HA_69 H 0.4284 0.1974 0.2030 0.071 Uiso 1 1 calc R . .
CB_69 C 0.46052(10) 0.20498(10) 0.19221(6) 0.057 Uani 1 1 d U . .
HB1_69 H 0.4734 0.2021 0.1954 0.068 Uiso 1 1 calc R B .
HB2_69 H 0.4538 0.1966 0.1815 0.068 Uiso 1 1 calc R . .
CG_69 C 0.47081(9) 0.23126(10) 0.18925(6) 0.056 Uani 1 1 d U B .
HG_69 H 0.4751 0.2394 0.2004 0.067 Uiso 1 1 calc R . .
CD1_69 C 0.49294(10) 0.24033(11) 0.17884(7) 0.063 Uani 1 1 d U . .
HD1A_69 H 0.4889 0.2333 0.1676 0.095 Uiso 1 1 calc R B .
HD1B_69 H 0.5037 0.2361 0.1843 0.095 Uiso 1 1 calc R . .
HD1C_69 H 0.5005 0.2574 0.1779 0.095 Uiso 1 1 calc R . .
CD2_69 C 0.45311(11) 0.23663(11) 0.18079(8) 0.070 Uani 1 1 d U . .
HD2A_69 H 0.4594 0.2536 0.1806 0.104 Uiso 1 1 calc R B .
HD2B_69 H 0.4383 0.2290 0.1871 0.104 Uiso 1 1 calc R . .
HD2C_69 H 0.4503 0.2307 0.1692 0.104 Uiso 1 1 calc R . .
C_69 C 0.43197(11) 0.16826(11) 0.20636(7) 0.066 Uani 1 1 d U . .
O_69 O 0.44033(8) 0.15936(9) 0.21599(5) 0.082 Uani 1 1 d U B .
N_70 N 0.41483(9) 0.15545(9) 0.19558(6) 0.070 Uani 1 1 d U B .
H0_70 H 0.4084 0.1619 0.1894 0.084 Uiso 1 1 calc R . .
CA_70 C 0.40685(12) 0.13055(12) 0.19413(9) 0.081 Uani 1 1 d U . .
HA_70 H 0.4042 0.1239 0.2057 0.097 Uiso 1 1 calc R B .
CB_70 C 0.38390(13) 0.11726(13) 0.18464(9) 0.089 Uani 1 1 d U B .
HB_70 H 0.3781 0.1001 0.1859 0.107 Uiso 1 1 calc R . .
OG1_70 O 0.38818(11) 0.12298(10) 0.16735(7) 0.106 Uani 1 1 d U . .
HG1_70 H 0.3759 0.1145 0.1618 0.159 Uiso 1 1 calc R B .
CG2_70 C 0.36449(15) 0.12204(18) 0.19135(14) 0.116 Uani 1 1 d U . .
HG2A_70 H 0.3683 0.1380 0.1882 0.174 Uiso 1 1 calc R B .
HG2B_70 H 0.3636 0.1205 0.2036 0.174 Uiso 1 1 calc R . .
HG2C_70 H 0.3493 0.1107 0.1864 0.174 Uiso 1 1 calc R . .
C_70 C 0.42609(14) 0.12715(13) 0.18588(9) 0.087 Uani 1 1 d U B .
O_70 O 0.44121(8) 0.14180(8) 0.17696(6) 0.080 Uani 1 1 d U . .
N_71 N 0.4230(5) 0.1055(4) 0.1878(3) 0.131 Uani 0.60 1 d PDU B 1
H0_71 H 0.4101 0.0942 0.1924 0.157 Uiso 0.60 1 calc PR B 1
N_71 N 0.4253(5) 0.1070(6) 0.1899(3) 0.095 Uani 0.40 1 d PDU B 2
H0A_71 H 0.4146 0.0973 0.1971 0.114 Uiso 0.40 1 calc PR B 2
C_71 C 0.4412(4) 0.1002(2) 0.1629(3) 0.116 Uani 0.60 1 d PDU B 1
C_71 C 0.4415(7) 0.1003(4) 0.1635(4) 0.148 Uani 0.40 1 d PDU B 2
O_71 O 0.4580(4) 0.1030(4) 0.1540(3) 0.165 Uani 0.60 1 d PDU B 1
O_71 O 0.4601(5) 0.1034(5) 0.1569(3) 0.116 Uani 0.40 1 d PDU B 2
CA_71 C 0.4418(4) 0.1014(4) 0.1820(3) 0.141 Uani 0.60 1 d PDU B 1
HA_71 H 0.4572 0.1149 0.1857 0.170 Uiso 0.60 1 calc PR B 1
CA_71 C 0.4417(5) 0.1007(5) 0.1826(4) 0.134 Uani 0.40 1 d PDU B 2
HA1_71 H 0.4579 0.1124 0.1864 0.161 Uiso 0.40 1 calc PR B 2
CB_71 C 0.4392(6) 0.0785(4) 0.1895(4) 0.211 Uani 0.60 1 d PDU B 1
HB1_71 H 0.4519 0.0760 0.1853 0.253 Uiso 0.60 1 calc PR B 1
HB2_71 H 0.4401 0.0796 0.2019 0.253 Uiso 0.60 1 calc PR B 1
CB_71 C 0.4363(11) 0.0760(6) 0.1885(5) 0.211 Uani 0.40 1 d PDU B 2
HB3_71 H 0.4200 0.0641 0.1855 0.253 Uiso 0.40 1 calc PR B 2
HB4_71 H 0.4471 0.0717 0.1831 0.253 Uiso 0.40 1 calc PR B 2
OG_71 O 0.4170(4) 0.0596(3) 0.1844(3) 0.230 Uani 0.60 1 d PDU B 1
OG_71 O 0.4393(10) 0.0775(7) 0.2062(5) 0.316 Uani 0.40 1 d PDU B 2
N_72 N 0.42216(16) 0.09727(11) 0.15498(12) 0.125 Uani 1 1 d DU . .
H0_72 H 0.4101 0.0957 0.1609 0.151 Uiso 1 1 calc R B 1
CA_72 C 0.4209(2) 0.09661(17) 0.13725(16) 0.143 Uani 1 1 d U B .
HA_72 H 0.4266 0.0860 0.1331 0.172 Uiso 1 1 calc R . .
CB_72 C 0.3962(2) 0.0866(2) 0.1323(2) 0.183 Uani 1 1 d U . .
HB1_72 H 0.3880 0.0695 0.1338 0.275 Uiso 1 1 calc R B .
HB2_72 H 0.3954 0.0902 0.1204 0.275 Uiso 1 1 calc R . .
HB3_72 H 0.3888 0.0934 0.1393 0.275 Uiso 1 1 calc R . .
C_72 C 0.43612(18) 0.12090(15) 0.12925(11) 0.112 Uani 1 1 d U . .
O_72 O 0.43892(16) 0.12174(12) 0.11416(9) 0.150 Uani 1 1 d U B .
N_73 N 0.44497(10) 0.14006(9) 0.13850(7) 0.077 Uani 1 1 d U B .
H0_73 H 0.4420 0.1389 0.1493 0.092 Uiso 1 1 calc R . .
CA_73 C 0.45954(11) 0.16285(11) 0.13109(7) 0.067 Uani 1 1 d U . .
HA_73 H 0.4520 0.1638 0.1204 0.081 Uiso 1 1 calc R B .
CB_73 C 0.46170(11) 0.18227(11) 0.14307(7) 0.067 Uani 1 1 d U B .
HB1_73 H 0.4713 0.1831 0.1529 0.081 Uiso 1 1 calc R . .
HB2_73 H 0.4700 0.1976 0.1372 0.081 Uiso 1 1 calc R . .
CG_73 C 0.43772(11) 0.17808(11) 0.14916(7) 0.066 Uani 1 1 d U . .
HG1_73 H 0.4310 0.1647 0.1571 0.079 Uiso 1 1 calc R B .
HG2_73 H 0.4400 0.1921 0.1554 0.079 Uiso 1 1 calc R . .
CD_73 C 0.42077(11) 0.17313(11) 0.13530(7) 0.066 Uani 1 1 d U B .
OE1_73 O 0.42689(8) 0.18526(8) 0.12228(5) 0.072 Uani 1 1 d U . .
NE2_73 N 0.39912(10) 0.15555(10) 0.13744(7) 0.080 Uani 1 1 d U . .
HE2A_73 H 0.3885 0.1521 0.1295 0.096 Uiso 1 1 calc R B .
HE2B_73 H 0.3953 0.1473 0.1468 0.096 Uiso 1 1 calc R . .
C_73 C 0.48378(11) 0.16679(11) 0.12703(7) 0.064 Uani 1 1 d U B .
O_73 O 0.49205(8) 0.15677(9) 0.13493(6) 0.085 Uani 1 1 d U . .
N_74 N 0.49548(8) 0.18197(8) 0.11490(5) 0.059 Uani 1 1 d U . .
H0_74 H 0.4887 0.1889 0.1097 0.071 Uiso 1 1 calc R B .
CA_74 C 0.51914(10) 0.18775(9) 0.10971(6) 0.057 Uani 1 1 d U B .
HA_74 H 0.5233 0.1770 0.1157 0.069 Uiso 1 1 calc R . .
CB_74 C 0.52065(13) 0.18467(11) 0.09080(7) 0.074 Uani 1 1 d U . .
HB_74 H 0.5158 0.1949 0.0848 0.089 Uiso 1 1 calc R B .
OG1_74 O 0.50503(14) 0.16087(10) 0.08628(7) 0.127 Uani 1 1 d U B .
HG1_74 H 0.4977 0.1533 0.0948 0.191 Uiso 1 1 calc R . .
CG2_74 C 0.54498(16) 0.19133(16) 0.08531(9) 0.098 Uani 1 1 d U B .
HG2A_74 H 0.5500 0.1815 0.0912 0.147 Uiso 1 1 calc R . .
HG2B_74 H 0.5557 0.2079 0.0880 0.147 Uiso 1 1 calc R . .
HG2C_74 H 0.5451 0.1890 0.0732 0.147 Uiso 1 1 calc R . .
C_74 C 0.53653(9) 0.21285(9) 0.11496(5) 0.048 Uani 1 1 d U . .
O_74 O 0.53720(7) 0.22965(6) 0.10762(4) 0.059 Uani 1 1 d U B .
N_75 N 0.55072(8) 0.21550(7) 0.12791(5) 0.051 Uani 1 1 d U B .
H0_75 H 0.5492 0.2030 0.1331 0.062 Uiso 1 1 calc R . .
CA_75 C 0.56841(9) 0.23845(9) 0.13347(5) 0.047 Uani 1 1 d U . .
HA_75 H 0.5616 0.2491 0.1340 0.057 Uiso 1 1 calc R B .
CB_75 C 0.57785(9) 0.23719(10) 0.15078(5) 0.052 Uani 1 1 d U B .
HB1_75 H 0.5841 0.2263 0.1501 0.062 Uiso 1 1 calc R . .
HB2_75 H 0.5911 0.2529 0.1536 0.062 Uiso 1 1 calc R . .
CG_75 C 0.55995(10) 0.22914(10) 0.16501(6) 0.059 Uani 1 1 d U . .
HG_75 H 0.5476 0.2124 0.1630 0.071 Uiso 1 1 calc R B .
CD1_75 C 0.57237(12) 0.23045(14) 0.18124(6) 0.081 Uani 1 1 d U B .
HD1A_75 H 0.5843 0.2468 0.1835 0.122 Uiso 1 1 calc R . .
HD1B_75 H 0.5799 0.2209 0.1803 0.122 Uiso 1 1 calc R . .
HD1C_75 H 0.5610 0.2245 0.1905 0.122 Uiso 1 1 calc R . .
CD2_75 C 0.54834(15) 0.24381(14) 0.16603(8) 0.088 Uani 1 1 d U B .
HD2A_75 H 0.5415 0.2422 0.1772 0.132 Uiso 1 1 calc R . .
HD2B_75 H 0.5359 0.2385 0.1575 0.132 Uiso 1 1 calc R . .
HD2C_75 H 0.5600 0.2603 0.1640 0.132 Uiso 1 1 calc R . .
C_75 C 0.58917(9) 0.24860(9) 0.12148(5) 0.049 Uani 1 1 d U B .
O_75 O 0.59820(8) 0.23711(7) 0.11711(5) 0.073 Uani 1 1 d U . .
N_76 N 0.59805(8) 0.27111(7) 0.11706(5) 0.052 Uani 1 1 d U . .
H0_76 H 0.5917 0.2792 0.1210 0.063 Uiso 1 1 calc R B .
CA_76 C 0.61798(9) 0.28231(9) 0.10577(5) 0.049 Uani 1 1 d U B .
HA_76 H 0.6249 0.2719 0.1046 0.059 Uiso 1 1 calc R . .
CB_76 C 0.61070(10) 0.28629(10) 0.08824(5) 0.055 Uani 1 1 d U . .
HB1_76 H 0.6033 0.2962 0.0893 0.066 Uiso 1 1 calc R B .
HB2_76 H 0.6249 0.2949 0.0812 0.066 Uiso 1 1 calc R . .
CG_76 C 0.59359(10) 0.26333(10) 0.07965(6) 0.060 Uani 1 1 d U B .
HG_76 H 0.5801 0.2542 0.0874 0.072 Uiso 1 1 calc R . .
CD1_76 C 0.58424(13) 0.26863(13) 0.06374(7) 0.074 Uani 1 1 d U . .
HD1A_76 H 0.5758 0.2769 0.0667 0.111 Uiso 1 1 calc R B .
HD1B_76 H 0.5735 0.2539 0.0580 0.111 Uiso 1 1 calc R . .
HD1C_76 H 0.5974 0.2785 0.0563 0.111 Uiso 1 1 calc R . .
CD2_76 C 0.60457(14) 0.24848(12) 0.07564(6) 0.074 Uani 1 1 d U . .
HD2A_76 H 0.6180 0.2572 0.0681 0.111 Uiso 1 1 calc R B .
HD2B_76 H 0.5929 0.2339 0.0701 0.111 Uiso 1 1 calc R . .
HD2C_76 H 0.6099 0.2447 0.0861 0.111 Uiso 1 1 calc R . .
C_76 C 0.63645(8) 0.30559(9) 0.11295(5) 0.046 Uani 1 1 d U . .
O_76 O 0.63131(6) 0.31909(6) 0.12022(3) 0.047 Uani 1 1 d U B .
N_77 N 0.65916(7) 0.31162(7) 0.10999(5) 0.049 Uani 1 1 d U B .
CD_77 C 0.66732(10) 0.29653(10) 0.10219(7) 0.061 Uani 1 1 d U . .
HD1_77 H 0.6613 0.2922 0.0906 0.073 Uiso 1 1 calc R B .
HD2_77 H 0.6622 0.2820 0.1088 0.073 Uiso 1 1 calc R . .
CA_77 C 0.67886(9) 0.33323(10) 0.11664(6) 0.052 Uani 1 1 d U . .
HA_77 H 0.6752 0.3368 0.1281 0.062 Uiso 1 1 calc R B .
CB_77 C 0.69829(10) 0.32737(12) 0.11739(6) 0.063 Uani 1 1 d U B .
HB1_77 H 0.6975 0.3191 0.1280 0.076 Uiso 1 1 calc R . .
HB2_77 H 0.7139 0.3417 0.1165 0.076 Uiso 1 1 calc R . .
CG_77 C 0.69361(11) 0.31153(12) 0.10227(8) 0.070 Uani 1 1 d U B .
HG1_77 H 0.6994 0.3208 0.0918 0.085 Uiso 1 1 calc R . .
HG2_77 H 0.7012 0.3019 0.1036 0.085 Uiso 1 1 calc R . .
C_77 C 0.68540(8) 0.35378(9) 0.10458(5) 0.046 Uani 1 1 d U B .
O_77 O 0.70540(6) 0.36510(6) 0.09868(4) 0.054 Uani 1 1 d U . .
N_78 N 0.6686(2) 0.35861(17) 0.10064(10) 0.047 Uani 0.79 1 d PDU B 1
H0_78 H 0.6555 0.3523 0.1066 0.056 Uiso 0.79 1 calc PR B 1
N_78 N 0.6674(7) 0.3563(5) 0.0995(3) 0.038 Uani 0.21 1 d PDU B 2
H0A_78 H 0.6533 0.3474 0.1037 0.045 Uiso 0.21 1 calc PR B 2
CA_78 C 0.67145(17) 0.37413(17) 0.08671(11) 0.049 Uani 0.79 1 d PDU B 1
HA_78 H 0.6886 0.3852 0.0848 0.059 Uiso 0.79 1 calc PR B 1
CA_78 C 0.6714(5) 0.3738(5) 0.0868(4) 0.047 Uani 0.21 1 d PDU B 2
HA1_78 H 0.6887 0.3847 0.0858 0.056 Uiso 0.21 1 calc PR B 2
CB_78 C 0.6605(2) 0.35937(16) 0.07059(9) 0.075 Uani 0.79 1 d PDU B 1
HB1_78 H 0.6435 0.3487 0.0724 0.089 Uiso 0.79 1 calc PR B 1
HB2_78 H 0.6623 0.3700 0.0612 0.089 Uiso 0.79 1 calc PR B 1
CB_78 C 0.6621(4) 0.3627(4) 0.0696(3) 0.039 Uani 0.21 1 d PDU B 2
HB3_78 H 0.6482 0.3644 0.0673 0.047 Uiso 0.21 1 calc PR B 2
HB4_78 H 0.6742 0.3727 0.0613 0.047 Uiso 0.21 1 calc PR B 2
CG_78 C 0.67188(11) 0.34517(11) 0.06599(6) 0.043 Uani 0.79 1 d PDU B 1
HG1_78 H 0.6664 0.3318 0.0739 0.052 Uiso 0.79 1 calc PR B 1
HG2_78 H 0.6891 0.3551 0.0674 0.052 Uiso 0.79 1 calc PR B 1
CG_78 C 0.6552(8) 0.3382(5) 0.0655(3) 0.117 Uani 0.21 1 d PDU B 2
HG3_78 H 0.6384 0.3282 0.0683 0.140 Uiso 0.21 1 calc PR B 2
HG4_78 H 0.6641 0.3334 0.0730 0.140 Uiso 0.21 1 calc PR B 2
CD_78 C 0.66684(14) 0.33569(13) 0.04821(8) 0.055 Uani 0.79 1 d PDU B 1
HD1_78 H 0.6510 0.3325 0.0449 0.066 Uiso 0.79 1 calc PR B 1
HD2_78 H 0.6783 0.3477 0.0405 0.066 Uiso 0.79 1 calc PR B 1
CD_78 C 0.6587(6) 0.3326(7) 0.0475(3) 0.090 Uani 0.21 1 d PDU B 2
HD3_78 H 0.6443 0.3183 0.0437 0.108 Uiso 0.21 1 calc PR B 2
HD4_78 H 0.6611 0.3457 0.0401 0.108 Uiso 0.21 1 calc PR B 2
NE_78 N 0.66806(12) 0.31380(11) 0.04649(6) 0.062 Uani 0.79 1 d PDU B 1
HE_78 H 0.6551 0.3009 0.0436 0.075 Uiso 0.79 1 calc PR B 1
NE_78 N 0.6787(4) 0.3287(4) 0.0455(2) 0.077 Uani 0.21 1 d PDU B 2
HE1_78 H 0.6919 0.3410 0.0421 0.093 Uiso 0.21 1 calc PR B 2
CZ_78 C 0.68749(14) 0.31232(14) 0.04897(8) 0.067 Uani 0.79 1 d PDU B 1
CZ_78 C 0.6794(4) 0.3093(4) 0.0482(2) 0.080 Uani 0.21 1 d PDU B 2
NH1_78 N 0.70746(13) 0.33112(13) 0.05152(9) 0.087 Uani 0.79 1 d PDU B 1
HH1A_78 H 0.7202 0.3301 0.0529 0.104 Uiso 0.79 1 calc PR B 1
HH1B_78 H 0.7083 0.3449 0.0518 0.104 Uiso 0.79 1 calc PR B 1
NH1_78 N 0.6593(4) 0.2904(4) 0.0524(2) 0.070 Uani 0.21 1 d PDU B 2
HH1C_78 H 0.6464 0.2913 0.0533 0.084 Uiso 0.21 1 calc PR B 2
HH1D_78 H 0.6588 0.2770 0.0543 0.084 Uiso 0.21 1 calc PR B 2
NH2_78 N 0.68565(16) 0.29188(14) 0.04843(9) 0.088 Uani 0.79 1 d PDU B 1
HH2A_78 H 0.6982 0.2905 0.0498 0.106 Uiso 0.79 1 calc PR B 1
HH2B_78 H 0.6719 0.2793 0.0467 0.106 Uiso 0.79 1 calc PR B 1
NH2_78 N 0.6988(4) 0.3080(5) 0.0465(3) 0.097 Uani 0.21 1 d PDU B 2
HH2C_78 H 0.7120 0.3205 0.0435 0.117 Uiso 0.21 1 calc PR B 2
HH2D_78 H 0.6985 0.2947 0.0484 0.117 Uiso 0.21 1 calc PR B 2
C_78 C 0.65941(14) 0.38806(15) 0.09045(10) 0.042 Uani 0.79 1 d PDU B 1
C_78 C 0.6601(5) 0.3884(6) 0.0915(3) 0.048 Uani 0.21 1 d PDU B 2
O_78 O 0.64123(10) 0.37876(11) 0.09935(8) 0.062 Uani 0.79 1 d PDU B 1
O_78 O 0.6439(3) 0.3825(3) 0.10140(15) 0.025 Uani 0.21 1 d PDU B 2
N_79 N 0.66895(7) 0.40875(7) 0.08299(4) 0.043 Uani 1 1 d DU . .
H0_79 H 0.6821 0.4132 0.0775 0.052 Uiso 1 1 calc R B 1
CA_79 C 0.65988(8) 0.42495(8) 0.08293(5) 0.040 Uani 1 1 d U B .
HA_79 H 0.6442 0.4173 0.0886 0.048 Uiso 1 1 calc R . .
CB_79 C 0.67655(8) 0.44763(9) 0.09231(5) 0.044 Uani 1 1 d U . .
HB_79 H 0.6925 0.4543 0.0872 0.052 Uiso 1 1 calc R B .
CG1_79 C 0.66879(9) 0.46577(9) 0.09058(5) 0.047 Uani 1 1 d U B .
HG1A_79 H 0.6687 0.4695 0.0787 0.071 Uiso 1 1 calc R . .
HG1B_79 H 0.6797 0.4801 0.0967 0.071 Uiso 1 1 calc R . .
HG1C_79 H 0.6530 0.4594 0.0953 0.071 Uiso 1 1 calc R . .
CG2_79 C 0.67827(9) 0.44242(9) 0.11090(5) 0.048 Uani 1 1 d U B .
HG2A_79 H 0.6896 0.4569 0.1166 0.073 Uiso 1 1 calc R . .
HG2B_79 H 0.6835 0.4309 0.1118 0.073 Uiso 1 1 calc R . .
HG2C_79 H 0.6628 0.4361 0.1162 0.073 Uiso 1 1 calc R . .
C_79 C 0.65700(8) 0.43020(9) 0.06483(5) 0.045 Uani 1 1 d U . .
O_79 O 0.67263(6) 0.43446(6) 0.05449(4) 0.052 Uani 1 1 d U B .
N_80 N 0.63738(6) 0.42998(7) 0.06068(4) 0.040 Uani 1 1 d U B .
H0_80 H 0.6267 0.4268 0.0685 0.048 Uiso 1 1 calc R . .
CA_80 C 0.63290(8) 0.43477(8) 0.04363(5) 0.042 Uani 1 1 d U . .
HA_80 H 0.6354 0.4245 0.0357 0.050 Uiso 1 1 calc R B .
CB_80 C 0.60769(9) 0.42933(10) 0.04221(6) 0.052 Uani 1 1 d U B .
HB1_80 H 0.5971 0.4126 0.0444 0.078 Uiso 1 1 calc R . .
HB2_80 H 0.6049 0.4332 0.0309 0.078 Uiso 1 1 calc R . .
HB3_80 H 0.6048 0.4387 0.0505 0.078 Uiso 1 1 calc R . .
C_80 C 0.64909(8) 0.46040(8) 0.03865(5) 0.040 Uani 1 1 d U B .
O_80 O 0.65160(6) 0.47665(6) 0.04768(3) 0.048 Uani 1 1 d U . .
N_81 N 0.65877(7) 0.46361(7) 0.02349(4) 0.046 Uani 1 1 d U . .
H0_81 H 0.6572 0.4512 0.0181 0.056 Uiso 1 1 calc R B .
CA_81 C 0.67187(9) 0.48649(9) 0.01526(5) 0.047 Uani 1 1 d U B .
HA_81 H 0.6686 0.4981 0.0211 0.057 Uiso 1 1 calc R . .
CB_81 C 0.69802(10) 0.49538(11) 0.01545(6) 0.063 Uani 1 1 d U . .
HB1_81 H 0.7040 0.5004 0.0270 0.076 Uiso 1 1 calc R B .
HB2_81 H 0.7007 0.4823 0.0124 0.076 Uiso 1 1 calc R . .
CG_81 C 0.71179(11) 0.51547(13) 0.00367(7) 0.077 Uani 1 1 d U B .
OD1_81 O 0.70372(9) 0.52694(8) -0.00248(5) 0.080 Uani 1 1 d U . .
ND2_81 N 0.73297(12) 0.51914(19) -0.00037(11) 0.148 Uani 1 1 d U . .
HD2A_81 H 0.7417 0.5301 -0.0077 0.177 Uiso 1 1 calc R B .
HD2B_81 H 0.7383 0.5106 0.0043 0.177 Uiso 1 1 calc R . .
C_81 C 0.66270(9) 0.48280(8) -0.00289(5) 0.044 Uani 1 1 d U . .
O_81 O 0.67146(6) 0.47610(6) -0.01374(4) 0.051 Uani 1 1 d U B .
N_82 N 0.64476(7) 0.48588(7) -0.00581(4) 0.048 Uani 1 1 d U B .
H0_82 H 0.6400 0.4922 0.0019 0.058 Uiso 1 1 calc R . .
CA_82 C 0.63272(9) 0.47873(9) -0.02202(5) 0.049 Uani 1 1 d U . .
HA1_82 H 0.6439 0.4874 -0.0312 0.059 Uiso 1 1 calc R B .
HA2_82 H 0.6199 0.4825 -0.0224 0.059 Uiso 1 1 calc R . .
C_82 C 0.62282(10) 0.45269(9) -0.02424(6) 0.053 Uani 1 1 d U B .
O_82 O 0.61103(8) 0.43903(7) -0.01276(4) 0.068 Uani 1 1 d U . .
N_83 N 0.6282(2) 0.4460(2) -0.03852(16) 0.066 Uani 0.68 1 d PDU B 1
H0_83 H 0.6361 0.4562 -0.0465 0.079 Uiso 0.68 1 calc PR B 1
N_83 N 0.6266(4) 0.4453(4) -0.0384(2) 0.049 Uani 0.32 1 d PDU B 2
H0A_83 H 0.6344 0.4560 -0.0461 0.059 Uiso 0.32 1 calc PR B 2
C_83 C 0.6407(2) 0.41664(17) -0.03574(12) 0.081 Uani 0.68 1 d PDU B 1
C_83 C 0.6354(3) 0.4123(3) -0.0361(2) 0.061 Uani 0.32 1 d PDU B 2
O_83 O 0.6376(3) 0.39687(14) -0.03781(19) 0.162 Uani 0.68 1 d PDU B 1
O_83 O 0.6307(2) 0.39177(17) -0.03576(12) 0.054 Uani 0.32 1 d PDU B 2
CA_83 C 0.6207(2) 0.42113(19) -0.04077(12) 0.085 Uani 0.68 1 d PDU B 1
HA_83 H 0.6072 0.4119 -0.0330 0.102 Uiso 0.68 1 calc PR B 1
CA_83 C 0.6195(3) 0.4209(3) -0.04305(18) 0.062 Uani 0.32 1 d PDU B 2
HA1_83 H 0.6034 0.4106 -0.0384 0.074 Uiso 0.32 1 calc PR B 2
CB_83 C 0.6122(3) 0.4129(3) -0.05854(14) 0.108 Uani 0.68 1 d PDU B 1
HB1_83 H 0.6257 0.4208 -0.0663 0.129 Uiso 0.68 1 calc PR B 1
HB2_83 H 0.6063 0.3958 -0.0592 0.129 Uiso 0.68 1 calc PR B 1
CB_83 C 0.6179(4) 0.4183(5) -0.06217(19) 0.094 Uani 0.32 1 d PDU B 2
HB3_83 H 0.6088 0.4014 -0.0650 0.112 Uiso 0.32 1 calc PR B 2
HB4_83 H 0.6093 0.4258 -0.0667 0.112 Uiso 0.32 1 calc PR B 2
OG_83 O 0.5939(2) 0.4176(2) -0.06392(13) 0.160 Uani 0.68 1 d PDU B 1
OG_83 O 0.6397(3) 0.4281(3) -0.06990(15) 0.100 Uani 0.32 1 d PDU B 2
N_84 N 0.66095(17) 0.43505(12) -0.02947(9) 0.063 Uani 0.64 1 d PDU B 1
H0_84 H 0.6627 0.4492 -0.0296 0.076 Uiso 0.64 1 calc PR B 1
N_84 N 0.6559(2) 0.42841(16) -0.02977(16) 0.044 Uani 0.36 1 d PDU B 2
H0A_84 H 0.6588 0.4430 -0.0299 0.052 Uiso 0.36 1 calc PR B 2
CA_84 C 0.6796(2) 0.43178(17) -0.02267(11) 0.076 Uani 0.64 1 d PDU B 1
HA_84 H 0.6785 0.4176 -0.0282 0.091 Uiso 0.64 1 calc PR B 1
CA_84 C 0.6737(2) 0.42457(19) -0.02273(16) 0.048 Uani 0.36 1 d PDU B 2
HA1_84 H 0.6701 0.4083 -0.0257 0.058 Uiso 0.36 1 calc PR B 2
C_84 C 0.6758(2) 0.4267(2) -0.00379(14) 0.056 Uani 0.64 1 d PDU B 1
C_84 C 0.6754(4) 0.4272(3) -0.0037(2) 0.060 Uani 0.36 1 d PDU B 2
O_84 O 0.65742(12) 0.42394(8) 0.00342(7) 0.047 Uani 0.64 1 d PDU B 1
O_84 O 0.6616(2) 0.43066(17) 0.00470(14) 0.058 Uani 0.36 1 d PDU B 2
CB_84 C 0.7040(2) 0.4532(2) -0.02713(15) 0.110 Uani 0.64 1 d PDU B 1
HB1_84 H 0.7046 0.4681 -0.0243 0.132 Uiso 0.64 1 calc PR B 1
HB2_84 H 0.7167 0.4524 -0.0211 0.132 Uiso 0.64 1 calc PR B 1
CB_84 C 0.6975(2) 0.4422(2) -0.03085(15) 0.046 Uani 0.36 1 d PDU B 2
HB3_84 H 0.6958 0.4417 -0.0432 0.055 Uiso 0.36 1 calc PR B 2
HB4_84 H 0.7023 0.4583 -0.0270 0.055 Uiso 0.36 1 calc PR B 2
OG_84 O 0.7059(3) 0.4510(4) -0.04496(13) 0.238 Uani 0.64 1 d PDU B 1
OG_84 O 0.7145(2) 0.4367(2) -0.02637(12) 0.072 Uani 0.36 1 d PDU B 2
N_85 N 0.69299(9) 0.42591(8) 0.00390(5) 0.060 Uani 1 1 d DU . .
H0_85 H 0.7051 0.4278 -0.0021 0.072 Uiso 1 1 calc R B 1
CA_85 C 0.69302(11) 0.42211(11) 0.02186(6) 0.064 Uani 1 1 d U B .
HA_85 H 0.6816 0.4257 0.0276 0.076 Uiso 1 1 calc R . .
CB_85 C 0.68594(13) 0.39596(13) 0.02499(7) 0.079 Uani 1 1 d U . .
HB1_85 H 0.6984 0.3932 0.0204 0.094 Uiso 1 1 calc R B .
HB2_85 H 0.6850 0.3930 0.0372 0.094 Uiso 1 1 calc R . .
CG_85 C 0.66295(13) 0.37889(11) 0.01707(7) 0.073 Uani 1 1 d U B .
CD1_85 C 0.64130(12) 0.37327(11) 0.02422(7) 0.071 Uani 1 1 d U . .
HD1_85 H 0.6410 0.3798 0.0348 0.085 Uiso 1 1 calc R B .
CD2_85 C 0.66231(15) 0.36846(12) 0.00143(8) 0.081 Uani 1 1 d U . .
HD2_85 H 0.6765 0.3715 -0.0039 0.097 Uiso 1 1 calc R B .
CE1_85 C 0.62045(13) 0.35846(11) 0.01624(8) 0.076 Uani 1 1 d U B .
HE1_85 H 0.6060 0.3548 0.0214 0.091 Uiso 1 1 calc R . .
CE2_85 C 0.64083(17) 0.35369(12) -0.00624(9) 0.093 Uani 1 1 d U B .
HE2_85 H 0.6406 0.3468 -0.0168 0.111 Uiso 1 1 calc R . .
CZ_85 C 0.62042(15) 0.34899(11) 0.00102(8) 0.085 Uani 1 1 d U . .
HZ_85 H 0.6060 0.3390 -0.0045 0.102 Uiso 1 1 calc R B .
C_85 C 0.71698(11) 0.43727(13) 0.02884(6) 0.069 Uani 1 1 d U . .
O_85 O 0.73487(9) 0.44247(12) 0.02066(5) 0.104 Uani 1 1 d U B .
N_86 N 0.71782(8) 0.44373(9) 0.04478(5) 0.057 Uani 1 1 d U B .
H0_86 H 0.7047 0.4417 0.0493 0.068 Uiso 1 1 calc R . .
CA_86 C 0.73865(9) 0.45383(10) 0.05528(6) 0.058 Uani 1 1 d U . .
HA_86 H 0.7527 0.4586 0.0480 0.069 Uiso 1 1 calc R B .
CB_86 C 0.74197(11) 0.47520(11) 0.06496(8) 0.069 Uani 1 1 d U B .
HB_86 H 0.7281 0.4703 0.0725 0.083 Uiso 1 1 calc R . .
CG1_86 C 0.76372(12) 0.48519(14) 0.07569(9) 0.084 Uani 1 1 d U . .
HG1A_86 H 0.7630 0.4729 0.0830 0.126 Uiso 1 1 calc R B .
HG1B_86 H 0.7647 0.4980 0.0826 0.126 Uiso 1 1 calc R . .
HG1C_86 H 0.7776 0.4913 0.0684 0.126 Uiso 1 1 calc R . .
CG2_86 C 0.74359(18) 0.49401(15) 0.05294(13) 0.111 Uani 1 1 d U . .
HG2A_86 H 0.7459 0.5077 0.0594 0.167 Uiso 1 1 calc R B .
HG2B_86 H 0.7290 0.4878 0.0464 0.167 Uiso 1 1 calc R . .
HG2C_86 H 0.7569 0.4987 0.0453 0.167 Uiso 1 1 calc R . .
C_86 C 0.73586(8) 0.43441(10) 0.06693(5) 0.050 Uani 1 1 d U B .
O_86 O 0.71807(6) 0.42349(7) 0.07555(4) 0.060 Uani 1 1 d U . .
N_87 N 0.75353(8) 0.42997(8) 0.06741(5) 0.055 Uani 1 1 d U . .
H0_87 H 0.7658 0.4381 0.0609 0.066 Uiso 1 1 calc R B .
CA_87 C 0.75303(10) 0.41211(11) 0.07845(6) 0.055 Uani 1 1 d U B .
HA_87 H 0.7370 0.3980 0.0783 0.067 Uiso 1 1 calc R . .
CB_87 C 0.77100(12) 0.40516(13) 0.07234(6) 0.068 Uani 1 1 d U . .
HB_87 H 0.7872 0.4191 0.0728 0.082 Uiso 1 1 calc R B .
OG1_87 O 0.76542(9) 0.39704(10) 0.05567(5) 0.084 Uani 1 1 d U B .
HG1_87 H 0.7738 0.4080 0.0490 0.126 Uiso 1 1 calc R . .
CG2_87 C 0.76953(17) 0.38557(16) 0.08317(8) 0.094 Uani 1 1 d U B .
HG2A_87 H 0.7534 0.3723 0.0830 0.141 Uiso 1 1 calc R . .
HG2B_87 H 0.7739 0.3912 0.0947 0.141 Uiso 1 1 calc R . .
HG2C_87 H 0.7803 0.3806 0.0788 0.141 Uiso 1 1 calc R . .
C_87 C 0.75907(9) 0.42142(10) 0.09631(6) 0.051 Uani 1 1 d U . .
O_87 O 0.77676(7) 0.44055(7) 0.09938(4) 0.066 Uani 1 1 d U B .
N_88 N 0.74452(7) 0.40801(8) 0.10828(4) 0.049 Uani 1 1 d U B .
H0_88 H 0.7318 0.3949 0.1053 0.058 Uiso 1 1 calc R . .
CA_88 C 0.74841(9) 0.41374(9) 0.12606(5) 0.048 Uani 1 1 d U . .
HA_88 H 0.7554 0.4311 0.1275 0.058 Uiso 1 1 calc R B .
CB_88 C 0.72522(9) 0.40095(10) 0.13594(6) 0.051 Uani 1 1 d U B .
HB_88 H 0.7184 0.3836 0.1345 0.061 Uiso 1 1 calc R . .
CG1_88 C 0.72978(10) 0.40674(11) 0.15456(6) 0.061 Uani 1 1 d U . .
HG1A_88 H 0.7377 0.4238 0.1561 0.092 Uiso 1 1 calc R B .
HG1B_88 H 0.7398 0.4008 0.1589 0.092 Uiso 1 1 calc R . .
HG1C_88 H 0.7148 0.3993 0.1606 0.092 Uiso 1 1 calc R . .
CG2_88 C 0.70785(9) 0.40780(10) 0.12916(6) 0.056 Uani 1 1 d U . .
HG2A_88 H 0.6929 0.3990 0.1351 0.084 Uiso 1 1 calc R B .
HG2B_88 H 0.7053 0.4042 0.1171 0.084 Uiso 1 1 calc R . .
HG2C_88 H 0.7141 0.4247 0.1308 0.084 Uiso 1 1 calc R . .
C_88 C 0.76567(9) 0.40638(9) 0.13259(5) 0.049 Uani 1 1 d U B .
O_88 O 0.76135(6) 0.38592(7) 0.13115(4) 0.058 Uani 1 1 d U . .
N_89 N 0.7845(2) 0.4229(3) 0.14029(14) 0.055 Uani 0.71 1 d PDU B 1
H0_89 H 0.7857 0.4367 0.1418 0.066 Uiso 0.71 1 calc PR B 1
N_89 N 0.7849(5) 0.4242(7) 0.1388(3) 0.059 Uani 0.29 1 d PDU B 2
H0A_89 H 0.7859 0.4380 0.1398 0.071 Uiso 0.29 1 calc PR B 2
CA_89 C 0.80369(17) 0.4194(2) 0.14653(9) 0.059 Uani 0.71 1 d PDU B 1
HA_89 H 0.8003 0.4035 0.1428 0.071 Uiso 0.71 1 calc PR B 1
CA_89 C 0.8043(4) 0.4210(4) 0.1441(2) 0.065 Uani 0.29 1 d PDU B 2
HA1_89 H 0.8000 0.4046 0.1411 0.078 Uiso 0.29 1 calc PR B 2
CB_89 C 0.82621(19) 0.43724(19) 0.13801(11) 0.070 Uani 0.71 1 d PDU B 1
HB1_89 H 0.8398 0.4378 0.1438 0.084 Uiso 0.71 1 calc PR B 1
HB2_89 H 0.8278 0.4530 0.1388 0.084 Uiso 0.71 1 calc PR B 1
CB_89 C 0.8273(4) 0.4375(5) 0.1351(3) 0.104 Uani 0.29 1 d PDU B 2
HB3_89 H 0.8396 0.4461 0.1437 0.125 Uiso 0.29 1 calc PR B 2
HB4_89 H 0.8253 0.4493 0.1286 0.125 Uiso 0.29 1 calc PR B 2
CG_89 C 0.82614(18) 0.4308(2) 0.11956(10) 0.081 Uani 0.71 1 d PDU B 1
HG1_89 H 0.8350 0.4451 0.1127 0.098 Uiso 0.71 1 calc PR B 1
HG2_89 H 0.8098 0.4219 0.1153 0.098 Uiso 0.71 1 calc PR B 1
CG_89 C 0.8355(4) 0.4247(5) 0.1231(3) 0.122 Uani 0.29 1 d PDU B 2
HG3_89 H 0.8375 0.4128 0.1293 0.147 Uiso 0.29 1 calc PR B 2
HG4_89 H 0.8506 0.4360 0.1179 0.147 Uiso 0.29 1 calc PR B 2
CD_89 C 0.83788(15) 0.41536(17) 0.11867(10) 0.071 Uani 0.71 1 d PDU B 1
HD1_89 H 0.8548 0.4254 0.1213 0.085 Uiso 0.71 1 calc PR B 1
HD2_89 H 0.8309 0.4031 0.1275 0.085 Uiso 0.71 1 calc PR B 1
CD_89 C 0.8162(4) 0.4128(6) 0.1095(3) 0.116 Uani 0.29 1 d PDU B 2
HD3_89 H 0.8014 0.4007 0.1148 0.139 Uiso 0.29 1 calc PR B 2
HD4_89 H 0.8133 0.4246 0.1041 0.139 Uiso 0.29 1 calc PR B 2
NE_89 N 0.83576(13) 0.40419(15) 0.10302(9) 0.079 Uani 0.71 1 d PDU B 1
HE_89 H 0.8262 0.3889 0.1027 0.094 Uiso 0.71 1 calc PR B 1
NE_89 N 0.8237(3) 0.4019(3) 0.09699(16) 0.086 Uani 0.29 1 d PDU B 2
HE1_89 H 0.8185 0.3868 0.0980 0.103 Uiso 0.29 1 calc PR B 2
CZ_89 C 0.84660(12) 0.41435(15) 0.08881(10) 0.064 Uani 0.71 1 d PDU B 1
CZ_89 C 0.8376(2) 0.4129(3) 0.08422(16) 0.063 Uani 0.29 1 d PDU B 2
NH1_89 N 0.86218(13) 0.43728(13) 0.08869(9) 0.073 Uani 0.71 1 d PDU B 1
HH1A_89 H 0.8700 0.4440 0.0794 0.088 Uiso 0.71 1 calc PR B 1
HH1B_89 H 0.8646 0.4457 0.0979 0.088 Uiso 0.71 1 calc PR B 1
NH1_89 N 0.8434(4) 0.4010(5) 0.0738(3) 0.081 Uani 0.29 1 d PDU B 2
HH1C_89 H 0.8380 0.3859 0.0754 0.097 Uiso 0.29 1 calc PR B 2
HH1D_89 H 0.8527 0.4082 0.0652 0.097 Uiso 0.29 1 calc PR B 2
NH2_89 N 0.8431(3) 0.4019(2) 0.07513(15) 0.086 Uani 0.71 1 d PDU B 1
HH2A_89 H 0.8334 0.3867 0.0753 0.104 Uiso 0.71 1 calc PR B 1
HH2B_89 H 0.8503 0.4089 0.0658 0.104 Uiso 0.71 1 calc PR B 1
NH2_89 N 0.8453(3) 0.4357(3) 0.08112(19) 0.079 Uani 0.29 1 d PDU B 2
HH2C_89 H 0.8411 0.4437 0.0877 0.095 Uiso 0.29 1 calc PR B 2
HH2D_89 H 0.8546 0.4426 0.0725 0.095 Uiso 0.29 1 calc PR B 2
C_89 C 0.80661(15) 0.42037(15) 0.16530(10) 0.050 Uani 0.71 1 d PDU B 1
C_89 C 0.8083(3) 0.4239(4) 0.1631(2) 0.068 Uani 0.29 1 d PDU B 2
O_89 O 0.81426(10) 0.40926(10) 0.17251(6) 0.054 Uani 0.71 1 d PDU B 1
O_89 O 0.8197(4) 0.4147(5) 0.1682(3) 0.117 Uani 0.29 1 d PDU B 2
N_90 N 0.80122(8) 0.43506(9) 0.17329(5) 0.063 Uani 1 1 d DU . .
H0_90 H 0.7952 0.4423 0.1677 0.075 Uiso 1 1 calc R B 1
CA_90 C 0.80532(10) 0.43894(11) 0.19112(6) 0.060 Uani 1 1 d U B .
HA1_90 H 0.8222 0.4455 0.1936 0.072 Uiso 1 1 calc R . .
HA2_90 H 0.7964 0.4239 0.1972 0.072 Uiso 1 1 calc R . .
C_90 C 0.79738(8) 0.45607(10) 0.19674(6) 0.051 Uani 1 1 d U . .
O_90 O 0.78485(6) 0.46000(7) 0.18758(4) 0.054 Uani 1 1 d U B .
N_91 N 0.80487(8) 0.46547(9) 0.21185(5) 0.058 Uani 1 1 d U B .
H0_91 H 0.8149 0.4626 0.2172 0.069 Uiso 1 1 calc R . .
CA_91 C 0.79706(9) 0.48024(11) 0.21985(6) 0.057 Uani 1 1 d U . .
HA_91 H 0.7904 0.4858 0.2108 0.069 Uiso 1 1 calc R B .
CB_91 C 0.77787(12) 0.46679(14) 0.23228(8) 0.084 Uani 1 1 d U B .
HB1_91 H 0.7739 0.4777 0.2380 0.101 Uiso 1 1 calc R . .
HB2_91 H 0.7637 0.4549 0.2263 0.101 Uiso 1 1 calc R . .
OG_91 O 0.78457(15) 0.45553(12) 0.24430(7) 0.126 Uani 1 1 d U . .
HG_91 H 0.7888 0.4469 0.2394 0.189 Uiso 1 1 calc R B .
C_91 C 0.81747(9) 0.50195(11) 0.22774(6) 0.055 Uani 1 1 d U B .
O_91 O 0.81430(6) 0.51093(8) 0.24019(4) 0.064 Uani 1 1 d U . .
N_92 N 0.83832(7) 0.51157(9) 0.22009(5) 0.060 Uani 1 1 d U . .
H0_92 H 0.8402 0.5046 0.2113 0.073 Uiso 1 1 calc R B .
CA_92 C 0.85780(9) 0.53341(12) 0.22608(7) 0.067 Uani 1 1 d U B .
HA_92 H 0.8608 0.5317 0.2382 0.081 Uiso 1 1 calc R . .
CB_92 C 0.87983(10) 0.53996(17) 0.21577(9) 0.097 Uani 1 1 d U . .
HB_92 H 0.8763 0.5419 0.2038 0.116 Uiso 1 1 calc R B .
OG1_92 O 0.88542(10) 0.52244(15) 0.21597(7) 0.124 Uani 1 1 d U B .
HG1_92 H 0.8989 0.5277 0.2200 0.186 Uiso 1 1 calc R . .
CG2_92 C 0.90058(12) 0.5633(2) 0.22140(11) 0.135 Uani 1 1 d U B .
HG2A_92 H 0.9026 0.5630 0.2336 0.203 Uiso 1 1 calc R . .
HG2B_92 H 0.8977 0.5761 0.2185 0.203 Uiso 1 1 calc R . .
HG2C_92 H 0.9149 0.5657 0.2157 0.203 Uiso 1 1 calc R . .
C_92 C 0.85185(8) 0.55284(11) 0.22427(6) 0.060 Uani 1 1 d U . .
O_92 O 0.84670(7) 0.55719(8) 0.21025(4) 0.070 Uani 1 1 d U B .
N_93 N 0.8536(2) 0.5651(2) 0.23764(14) 0.061 Uani 0.73 1 d PDU B 1
H0_93 H 0.8593 0.5627 0.2470 0.073 Uiso 0.73 1 calc PR B 1
N_93 N 0.8524(7) 0.5652(5) 0.2387(5) 0.080 Uani 0.27 1 d PDU B 2
H0A_93 H 0.8547 0.5609 0.2486 0.096 Uiso 0.27 1 calc PR B 2
CA_93 C 0.84612(16) 0.58255(18) 0.23736(13) 0.069 Uani 0.73 1 d PDU B 1
HA_93 H 0.8319 0.5767 0.2300 0.083 Uiso 0.73 1 calc PR B 1
CA_93 C 0.8490(3) 0.5852(4) 0.2369(2) 0.055 Uani 0.27 1 d PDU B 2
HA1_93 H 0.8344 0.5803 0.2302 0.066 Uiso 0.27 1 calc PR B 2
CB_93 C 0.83966(14) 0.58630(15) 0.25514(11) 0.065 Uani 0.73 1 d PDU B 1
HB1_93 H 0.8533 0.5911 0.2627 0.078 Uiso 0.73 1 calc PR B 1
HB2_93 H 0.8266 0.5713 0.2594 0.078 Uiso 0.73 1 calc PR B 1
CB_93 C 0.8460(4) 0.5936(4) 0.2544(2) 0.075 Uani 0.27 1 d PDU B 2
HB3_93 H 0.8598 0.5975 0.2616 0.090 Uiso 0.27 1 calc PR B 2
HB4_93 H 0.8447 0.6079 0.2532 0.090 Uiso 0.27 1 calc PR B 2
CG_93 C 0.83235(17) 0.60511(17) 0.25573(10) 0.077 Uani 0.73 1 d PDU B 1
HG1_93 H 0.8465 0.6207 0.2543 0.092 Uiso 0.73 1 calc PR B 1
HG2_93 H 0.8217 0.6026 0.2461 0.092 Uiso 0.73 1 calc PR B 1
CG_93 C 0.8242(3) 0.5744(4) 0.2624(2) 0.080 Uani 0.27 1 d PDU B 2
HG3_93 H 0.8265 0.5609 0.2647 0.095 Uiso 0.27 1 calc PR B 2
HG4_93 H 0.8110 0.5690 0.2544 0.095 Uiso 0.27 1 calc PR B 2
CD_93 C 0.82027(14) 0.60517(16) 0.27161(10) 0.074 Uani 0.73 1 d PDU B 1
CD_93 C 0.8178(3) 0.5818(3) 0.2785(2) 0.081 Uani 0.27 1 d PDU B 2
OE1_93 O 0.80861(15) 0.58679(15) 0.27962(8) 0.101 Uani 0.73 1 d PDU B 1
OE1_93 O 0.8312(3) 0.5996(3) 0.28611(16) 0.085 Uani 0.27 1 d PDU B 2
OE2_93 O 0.82097(11) 0.62444(12) 0.27513(7) 0.083 Uani 0.73 1 d PDU B 1
OE2_93 O 0.7978(3) 0.5699(3) 0.28391(19) 0.086 Uani 0.27 1 d PDU B 2
C_93 C 0.86542(13) 0.60557(19) 0.23021(12) 0.069 Uani 0.73 1 d PDU B 1
C_93 C 0.8692(3) 0.6061(4) 0.2285(2) 0.059 Uani 0.27 1 d PDU B 2
O_93 O 0.88603(11) 0.61528(16) 0.23585(9) 0.083 Uani 0.73 1 d PDU B 1
O_93 O 0.8900(3) 0.6128(5) 0.2322(3) 0.105 Uani 0.27 1 d PDU B 2
N_94 N 0.86058(7) 0.61501(9) 0.21722(5) 0.063 Uani 1 1 d DU . .
H0_94 H 0.8461 0.6074 0.2133 0.076 Uiso 1 1 calc R B 1
CA_94 C 0.87692(9) 0.63691(11) 0.20871(7) 0.063 Uani 1 1 d U B .
HA_94 H 0.8924 0.6376 0.2075 0.076 Uiso 1 1 calc R . .
CB_94 C 0.86768(10) 0.63713(11) 0.19148(7) 0.065 Uani 1 1 d U . .
HB1_94 H 0.8664 0.6239 0.1849 0.097 Uiso 1 1 calc R B .
HB2_94 H 0.8784 0.6519 0.1858 0.097 Uiso 1 1 calc R . .
HB3_94 H 0.8521 0.6357 0.1925 0.097 Uiso 1 1 calc R . .
C_94 C 0.88047(9) 0.65785(11) 0.21908(7) 0.063 Uani 1 1 d U . .
O_94 O 0.86531(7) 0.65674(8) 0.22853(5) 0.080 Uani 1 1 d U B .
N_95 N 0.90099(8) 0.67731(9) 0.21697(6) 0.069 Uani 1 1 d U B .
H0_95 H 0.9111 0.6769 0.2099 0.083 Uiso 1 1 calc R . .
CA_95 C 0.90785(10) 0.69936(12) 0.22559(8) 0.073 Uani 1 1 d U . .
HA_95 H 0.9006 0.6958 0.2371 0.088 Uiso 1 1 calc R B .
CB_95 C 0.93468(12) 0.71349(14) 0.22749(9) 0.087 Uani 1 1 d U B .
HB1_95 H 0.9404 0.7030 0.2310 0.131 Uiso 1 1 calc R . .
HB2_95 H 0.9389 0.7258 0.2360 0.131 Uiso 1 1 calc R . .
HB3_95 H 0.9418 0.7207 0.2167 0.131 Uiso 1 1 calc R . .
C_95 C 0.89952(10) 0.71407(12) 0.21620(8) 0.074 Uani 1 1 d U B .
O_95 O 0.89417(8) 0.71103(9) 0.20113(5) 0.081 Uani 1 1 d U . .
N_96 N 0.89882(9) 0.73090(11) 0.22520(7) 0.083 Uani 1 1 d U . .
H0_96 H 0.9004 0.7311 0.2362 0.100 Uiso 1 1 calc R B .
CA_96 C 0.89551(11) 0.74877(13) 0.21723(10) 0.085 Uani 1 1 d U B .
HA_96 H 0.8794 0.7411 0.2123 0.102 Uiso 1 1 calc R . .
CB_96 C 0.89761(13) 0.76724(15) 0.23030(11) 0.096 Uani 1 1 d U . .
HB_96 H 0.9128 0.7732 0.2365 0.115 Uiso 1 1 calc R B .
CG1_96 C 0.8978(2) 0.78794(19) 0.22127(15) 0.131 Uani 1 1 d U B .
HG1A_96 H 0.8835 0.7822 0.2146 0.197 Uiso 1 1 calc R . .
HG1B_96 H 0.9115 0.7956 0.2139 0.197 Uiso 1 1 calc R . .
HG1C_96 H 0.8986 0.7993 0.2296 0.197 Uiso 1 1 calc R . .
CG2_96 C 0.87741(16) 0.75552(19) 0.24303(13) 0.122 Uani 1 1 d U B .
HG2A_96 H 0.8741 0.7673 0.2477 0.183 Uiso 1 1 calc R . .
HG2B_96 H 0.8819 0.7485 0.2521 0.183 Uiso 1 1 calc R . .
HG2C_96 H 0.8634 0.7433 0.2374 0.183 Uiso 1 1 calc R . .
C_96 C 0.91288(11) 0.75943(12) 0.20317(10) 0.085 Uani 1 1 d U . .
O_96 O 0.93405(8) 0.76563(10) 0.20478(7) 0.100 Uani 1 1 d U B .
N_97 N 0.90439(10) 0.76225(11) 0.18847(8) 0.092 Uani 1 1 d U B .
H0_97 H 0.8895 0.7583 0.1881 0.111 Uiso 1 1 calc R . .
CA_97 C 0.91778(14) 0.77118(15) 0.17336(11) 0.101 Uani 1 1 d U . .
HA1_97 H 0.9346 0.7805 0.1764 0.121 Uiso 1 1 calc R B .
HA2_97 H 0.9133 0.7819 0.1679 0.121 Uiso 1 1 calc R . .
C_97 C 0.91465(13) 0.75256(15) 0.16089(11) 0.096 Uani 1 1 d U B .
O_97 O 0.92071(14) 0.75813(13) 0.14610(9) 0.141 Uani 1 1 d U . .
N_98 N 0.90523(8) 0.73072(11) 0.16621(7) 0.080 Uani 1 1 d U . .
H0_98 H 0.9014 0.7275 0.1769 0.096 Uiso 1 1 calc R B .
CA_98 C 0.90111(11) 0.71196(14) 0.15458(8) 0.079 Uani 1 1 d U B .
HA_98 H 0.9159 0.7163 0.1483 0.094 Uiso 1 1 calc R . .
CB_98 C 0.89381(13) 0.68989(14) 0.16461(8) 0.082 Uani 1 1 d U . .
HB1_98 H 0.9070 0.6919 0.1715 0.122 Uiso 1 1 calc R B .
HB2_98 H 0.8890 0.6766 0.1569 0.122 Uiso 1 1 calc R . .
HB3_98 H 0.8806 0.6869 0.1719 0.122 Uiso 1 1 calc R . .
C_98 C 0.88156(9) 0.70733(12) 0.14227(8) 0.070 Uani 1 1 d U . .
O_98 O 0.86474(7) 0.70934(9) 0.14631(6) 0.081 Uani 1 1 d U B .
N_99 N 0.88392(8) 0.69946(10) 0.12722(6) 0.075 Uani 1 1 d U B .
H0_99 H 0.8974 0.7004 0.1246 0.090 Uiso 1 1 calc R . .
CA_99 C 0.86489(10) 0.68954(12) 0.11523(8) 0.071 Uani 1 1 d U . .
HA_99 H 0.8583 0.7003 0.1140 0.086 Uiso 1 1 calc R B .
CB_99 C 0.87404(11) 0.68708(14) 0.09844(8) 0.083 Uani 1 1 d U B .
HB1_99 H 0.8859 0.7026 0.0944 0.125 Uiso 1 1 calc R . .
HB2_99 H 0.8611 0.6799 0.0904 0.125 Uiso 1 1 calc R . .
HB3_99 H 0.8811 0.6771 0.0996 0.125 Uiso 1 1 calc R . .
C_99 C 0.84588(10) 0.66600(12) 0.12157(8) 0.071 Uani 1 1 d U B .
O_99 O 0.85049(7) 0.65248(9) 0.12918(7) 0.095 Uani 1 1 d U . .
N_100 N 0.82390(7) 0.66055(9) 0.11815(6) 0.064 Uani 1 1 d U . .
H0_100 H 0.8213 0.6710 0.1132 0.077 Uiso 1 1 calc R B .
CA_100 C 0.80394(9) 0.63764(10) 0.12250(8) 0.063 Uani 1 1 d U B .
HA_100 H 0.8085 0.6254 0.1211 0.076 Uiso 1 1 calc R . .
CB_100 C 0.79658(10) 0.63763(12) 0.14098(8) 0.072 Uani 1 1 d U . .
HB_100 H 0.8113 0.6445 0.1478 0.086 Uiso 1 1 calc R B .
CG1_100 C 0.78628(11) 0.65359(12) 0.14337(9) 0.079 Uani 1 1 d U B .
HG1A_100 H 0.7724 0.6481 0.1363 0.118 Uiso 1 1 calc R . .
HG1B_100 H 0.7980 0.6697 0.1402 0.118 Uiso 1 1 calc R . .
HG1C_100 H 0.7819 0.6532 0.1552 0.118 Uiso 1 1 calc R . .
CG2_100 C 0.78075(11) 0.61307(12) 0.14758(8) 0.073 Uani 1 1 d U B .
HG2A_100 H 0.7783 0.6138 0.1597 0.110 Uiso 1 1 calc R . .
HG2B_100 H 0.7881 0.6035 0.1456 0.110 Uiso 1 1 calc R . .
HG2C_100 H 0.7656 0.6061 0.1417 0.110 Uiso 1 1 calc R . .
C_100 C 0.78420(9) 0.63272(10) 0.11031(7) 0.061 Uani 1 1 d U . .
O_100 O 0.78239(7) 0.64875(7) 0.10376(6) 0.074 Uani 1 1 d U B .
N_101 N 0.76897(7) 0.61019(8) 0.10774(6) 0.057 Uani 1 1 d U B .
H0_101 H 0.7716 0.5995 0.1123 0.069 Uiso 1 1 calc R . .
CA_101 C 0.74793(8) 0.60256(9) 0.09748(6) 0.052 Uani 1 1 d U . .
HA_101 H 0.7465 0.6166 0.0946 0.062 Uiso 1 1 calc R B .
C_101 C 0.72638(8) 0.58555(9) 0.10770(6) 0.048 Uani 1 1 d U B .
O_101 O 0.72805(6) 0.57574(7) 0.12037(5) 0.070 Uani 1 1 d U . .
CB_101 C 0.74879(10) 0.59097(11) 0.08131(8) 0.068 Uani 1 1 d DU B .
HB1_101 H 0.7348 0.5874 0.0745 0.082 Uiso 1 1 calc R . .
HB2_101 H 0.7480 0.5759 0.0840 0.082 Uiso 1 1 calc R . .
SG_101 S 0.77521(3) 0.60888(3) 0.06874(2) 0.086 Uani 1 1 d DU . .
N_102 N 0.70610(6) 0.58221(7) 0.10197(4) 0.041 Uani 1 1 d U . .
H0_102 H 0.7061 0.5904 0.0933 0.049 Uiso 1 1 calc R B .
CA_102 C 0.68396(7) 0.56554(8) 0.10947(5) 0.038 Uani 1 1 d U B .
HA_102 H 0.6865 0.5541 0.1161 0.045 Uiso 1 1 calc R . .
CB_102 C 0.67450(8) 0.57690(8) 0.12150(5) 0.040 Uani 1 1 d U . .
HB1_102 H 0.6584 0.5650 0.1250 0.048 Uiso 1 1 calc R B .
HB2_102 H 0.6845 0.5821 0.1317 0.048 Uiso 1 1 calc R . .
CG_102 C 0.67376(8) 0.59783(8) 0.11395(5) 0.045 Uani 1 1 d U B .
HG1_102 H 0.6727 0.5962 0.1016 0.054 Uiso 1 1 calc R . .
HG2_102 H 0.6886 0.6124 0.1167 0.054 Uiso 1 1 calc R . .
CD_102 C 0.65292(8) 0.60008(8) 0.12049(5) 0.044 Uani 1 1 d U . .
HD1_102 H 0.6536 0.6011 0.1329 0.053 Uiso 1 1 calc R B .
HD2_102 H 0.6541 0.6147 0.1161 0.053 Uiso 1 1 calc R . .
NE_102 N 0.63054(6) 0.57986(7) 0.11526(4) 0.043 Uani 1 1 d U B .
HE_102 H 0.6215 0.5697 0.1229 0.051 Uiso 1 1 calc R . .
CZ_102 C 0.62351(7) 0.57636(8) 0.09928(5) 0.040 Uani 1 1 d U . .
NH1_102 N 0.63224(7) 0.59334(7) 0.08813(4) 0.047 Uani 1 1 d U B .
HH1A_102 H 0.6431 0.6076 0.0911 0.056 Uiso 1 1 calc R . .
HH1B_102 H 0.6272 0.5905 0.0777 0.056 Uiso 1 1 calc R . .
NH2_102 N 0.60687(6) 0.55495(7) 0.09463(4) 0.043 Uani 1 1 d U B .
HH2A_102 H 0.6018 0.5523 0.0842 0.051 Uiso 1 1 calc R . .
HH2B_102 H 0.6009 0.5434 0.1020 0.051 Uiso 1 1 calc R . .
C_102 C 0.66649(7) 0.55202(8) 0.09550(5) 0.038 Uani 1 1 d U . .
O_102 O 0.66882(6) 0.56025(6) 0.08135(3) 0.051 Uani 1 1 d U B .
N_103 N 0.64865(6) 0.53097(6) 0.09999(4) 0.035 Uani 1 1 d U B .
H0_103 H 0.6470 0.5270 0.1107 0.042 Uiso 1 1 calc R . .
CA_103 C 0.63184(7) 0.51448(7) 0.08799(4) 0.034 Uani 1 1 d U . .
HA_103 H 0.6330 0.5227 0.0772 0.041 Uiso 1 1 calc R B .
CB_103 C 0.63780(8) 0.49515(8) 0.08505(5) 0.040 Uani 1 1 d U B .
HB1_103 H 0.6547 0.5023 0.0822 0.049 Uiso 1 1 calc R . .
HB2_103 H 0.6349 0.4859 0.0955 0.049 Uiso 1 1 calc R . .
OG_103 O 0.62401(5) 0.47994(6) 0.07180(3) 0.044 Uani 1 1 d U . .
HG_103 H 0.6325 0.4770 0.0656 0.066 Uiso 1 1 calc R B .
C_103 C 0.60728(7) 0.50438(7) 0.09516(4) 0.033 Uani 1 1 d U B .
O_103 O 0.60344(5) 0.49779(5) 0.10994(3) 0.041 Uani 1 1 d U . .
N_104 N 0.59069(6) 0.50341(6) 0.08504(4) 0.037 Uani 1 1 d U . .
H0_104 H 0.5942 0.5084 0.0746 0.044 Uiso 1 1 calc R B .
CA_104 C 0.56680(7) 0.49418(8) 0.09109(5) 0.039 Uani 1 1 d U B .
HA1_104 H 0.5663 0.5054 0.0991 0.046 Uiso 1 1 calc R . .
HA2_104 H 0.5617 0.4792 0.0971 0.046 Uiso 1 1 calc R . .
C_104 C 0.55013(7) 0.49007(8) 0.07650(5) 0.038 Uani 1 1 d U . .
O_104 O 0.55765(6) 0.49793(6) 0.06256(3) 0.051 Uani 1 1 d U B .
N_105 N 0.5276(2) 0.4777(3) 0.08038(17) 0.049 Uani 0.67 1 d PDU B 1
H0_105 H 0.5230 0.4755 0.0909 0.058 Uiso 0.67 1 calc PR B 1
N_105 N 0.5274(4) 0.4778(5) 0.0807(3) 0.032 Uani 0.33 1 d PDU B 2
H0A_105 H 0.5236 0.4751 0.0914 0.039 Uiso 0.33 1 calc PR B 2
CA_105 C 0.51031(16) 0.46757(17) 0.06675(11) 0.045 Uani 0.67 1 d PDU B 1
HA_105 H 0.5173 0.4621 0.0579 0.054 Uiso 0.67 1 calc PR B 1
CA_105 C 0.5085(3) 0.4685(3) 0.06823(18) 0.040 Uani 0.33 1 d PDU B 2
HA1_105 H 0.5122 0.4600 0.0595 0.047 Uiso 0.33 1 calc PR B 2
CB_105 C 0.48796(12) 0.44609(13) 0.07272(8) 0.046 Uani 0.67 1 d PDU B 1
HB1_105 H 0.4919 0.4338 0.0756 0.055 Uiso 0.67 1 calc PR B 1
HB2_105 H 0.4770 0.4401 0.0631 0.055 Uiso 0.67 1 calc PR B 1
CB_105 C 0.4855(2) 0.4508(2) 0.07694(16) 0.045 Uani 0.33 1 d PDU B 2
HB3_105 H 0.4744 0.4402 0.0684 0.054 Uiso 0.33 1 calc PR B 2
HB4_105 H 0.4888 0.4412 0.0849 0.054 Uiso 0.33 1 calc PR B 2
CG_105 C 0.47488(13) 0.44872(15) 0.08757(8) 0.052 Uani 0.67 1 d PDU B 1
HG1_105 H 0.4639 0.4329 0.0920 0.063 Uiso 0.67 1 calc PR B 1
HG2_105 H 0.4864 0.4574 0.0966 0.063 Uiso 0.67 1 calc PR B 1
CG_105 C 0.4743(2) 0.4625(2) 0.08641(16) 0.042 Uani 0.33 1 d PDU B 2
HG3_105 H 0.4698 0.4710 0.0784 0.051 Uiso 0.33 1 calc PR B 2
HG4_105 H 0.4859 0.4741 0.0943 0.051 Uiso 0.33 1 calc PR B 2
CD_105 C 0.46136(13) 0.46095(15) 0.08401(9) 0.057 Uani 0.67 1 d PDU B 1
HD1_105 H 0.4541 0.4622 0.0946 0.068 Uiso 0.67 1 calc PR B 1
HD2_105 H 0.4723 0.4771 0.0800 0.068 Uiso 0.67 1 calc PR B 1
CD_105 C 0.4528(2) 0.4449(2) 0.09608(17) 0.050 Uani 0.33 1 d PDU B 2
HD3_105 H 0.4423 0.4319 0.0885 0.060 Uiso 0.33 1 calc PR B 2
HD4_105 H 0.4577 0.4382 0.1054 0.060 Uiso 0.33 1 calc PR B 2
NE_105 N 0.44310(12) 0.44880(14) 0.07151(8) 0.070 Uani 0.67 1 d PDU B 1
HE_105 H 0.4382 0.4338 0.0700 0.084 Uiso 0.67 1 calc PR B 1
NE_105 N 0.44001(16) 0.45620(18) 0.10304(13) 0.046 Uani 0.33 1 d PDU B 2
HE1_105 H 0.4418 0.4599 0.1138 0.055 Uiso 0.33 1 calc PR B 2
CZ_105 C 0.43324(15) 0.45794(18) 0.06224(11) 0.086 Uani 0.67 1 d PDU B 1
CZ_105 C 0.42603(19) 0.4610(2) 0.09413(15) 0.058 Uani 0.33 1 d PDU B 2
NH1_105 N 0.44089(18) 0.48083(17) 0.06238(14) 0.107 Uani 0.67 1 d PDU B 1
HH1A_105 H 0.4528 0.4902 0.0688 0.129 Uiso 0.67 1 calc PR B 1
HH1B_105 H 0.4340 0.4866 0.0561 0.129 Uiso 0.67 1 calc PR B 1
NH1_105 N 0.4214(2) 0.4548(3) 0.07821(14) 0.063 Uani 0.33 1 d PDU B 2
HH1C_105 H 0.4278 0.4473 0.0733 0.075 Uiso 0.33 1 calc PR B 2
HH1D_105 H 0.4121 0.4582 0.0725 0.075 Uiso 0.33 1 calc PR B 2
NH2_105 N 0.41607(16) 0.44439(19) 0.05208(13) 0.108 Uani 0.67 1 d PDU B 1
HH2A_105 H 0.4113 0.4293 0.0515 0.129 Uiso 0.67 1 calc PR B 1
HH2B_105 H 0.4093 0.4504 0.0458 0.129 Uiso 0.67 1 calc PR B 1
NH2_105 N 0.4167(2) 0.4723(2) 0.10197(17) 0.066 Uani 0.33 1 d PDU B 2
HH2C_105 H 0.4072 0.4758 0.0965 0.080 Uiso 0.33 1 calc PR B 2
HH2D_105 H 0.4200 0.4763 0.1126 0.080 Uiso 0.33 1 calc PR B 2
C_105 C 0.50598(16) 0.4859(2) 0.05858(11) 0.044 Uani 0.67 1 d PDU B 1
C_105 C 0.5034(3) 0.4860(4) 0.0594(2) 0.040 Uani 0.33 1 d PDU B 2
O_105 O 0.49556(11) 0.48120(15) 0.04507(8) 0.063 Uani 0.67 1 d PDU B 1
O_105 O 0.48963(16) 0.4786(2) 0.04729(14) 0.047 Uani 0.33 1 d PDU B 2
N_106 N 0.51347(6) 0.50700(7) 0.06580(4) 0.042 Uani 1 1 d DU . .
H0_106 H 0.5217 0.5104 0.0751 0.050 Uiso 1 1 calc R B 1
CA_106 C 0.50835(9) 0.52445(9) 0.05855(5) 0.047 Uani 1 1 d U B .
HA_106 H 0.4944 0.5159 0.0510 0.057 Uiso 1 1 calc R . .
CB_106 C 0.50171(9) 0.53648(10) 0.07220(6) 0.056 Uani 1 1 d U . .
HB_106 H 0.5142 0.5429 0.0810 0.068 Uiso 1 1 calc R B .
OG1_106 O 0.48050(7) 0.51822(7) 0.07927(5) 0.068 Uani 1 1 d U B .
HG1_106 H 0.4728 0.5083 0.0718 0.101 Uiso 1 1 calc R . .
CG2_106 C 0.49856(11) 0.55581(12) 0.06545(8) 0.070 Uani 1 1 d U B .
HG2A_106 H 0.4861 0.5495 0.0570 0.105 Uiso 1 1 calc R . .
HG2B_106 H 0.5133 0.5678 0.0603 0.105 Uiso 1 1 calc R . .
HG2C_106 H 0.4942 0.5629 0.0746 0.105 Uiso 1 1 calc R . .
C_106 C 0.52828(9) 0.54232(9) 0.04783(5) 0.049 Uani 1 1 d U . .
O_106 O 0.52455(7) 0.54620(8) 0.03337(4) 0.075 Uani 1 1 d U B .
N_107 N 0.54976(7) 0.55395(7) 0.05479(4) 0.046 Uani 1 1 d U B .
H0_107 H 0.5518 0.5506 0.0651 0.055 Uiso 1 1 calc R . .
CA_107 C 0.56953(9) 0.57184(9) 0.04552(5) 0.050 Uani 1 1 d U . .
HA_107 H 0.5632 0.5762 0.0356 0.061 Uiso 1 1 calc R B .
CB_107 C 0.58389(9) 0.59412(9) 0.05601(6) 0.052 Uani 1 1 d U B .
HB_107 H 0.5967 0.6058 0.0486 0.062 Uiso 1 1 calc R . .
OG1_107 O 0.59471(6) 0.58942(7) 0.06953(4) 0.055 Uani 1 1 d U . .
HG1_107 H 0.5848 0.5826 0.0772 0.083 Uiso 1 1 calc R B .
CG2_107 C 0.56962(11) 0.60524(10) 0.06166(6) 0.060 Uani 1 1 d U . .
HG2A_107 H 0.5566 0.5942 0.0688 0.090 Uiso 1 1 calc R B .
HG2B_107 H 0.5633 0.6092 0.0518 0.090 Uiso 1 1 calc R . .
HG2C_107 H 0.5797 0.6196 0.0680 0.090 Uiso 1 1 calc R . .
C_107 C 0.58568(9) 0.56336(10) 0.03901(5) 0.052 Uani 1 1 d U B .
O_107 O 0.60331(7) 0.57691(8) 0.03080(5) 0.069 Uani 1 1 d U . .
N_108 N 0.57974(7) 0.54108(8) 0.04158(5) 0.051 Uani 1 1 d U . .
H0_108 H 0.5669 0.5317 0.0472 0.061 Uiso 1 1 calc R B .
CA_108 C 0.59459(9) 0.53226(11) 0.03506(6) 0.055 Uani 1 1 d U B .
HA1_108 H 0.5978 0.5364 0.0230 0.066 Uiso 1 1 calc R . .
HA2_108 H 0.5862 0.5149 0.0360 0.066 Uiso 1 1 calc R . .
C_108 C 0.61752(9) 0.54239(9) 0.04452(5) 0.050 Uani 1 1 d U . .
O_108 O 0.61852(7) 0.54542(7) 0.05994(4) 0.061 Uani 1 1 d U B .
N_109 N 0.63598(7) 0.54670(8) 0.03513(4) 0.050 Uani 1 1 d U B .
H0_109 H 0.6340 0.5447 0.0242 0.060 Uiso 1 1 calc R . .
CA_109 C 0.65933(9) 0.55448(9) 0.04185(5) 0.048 Uani 1 1 d U . .
HA_109 H 0.6581 0.5503 0.0541 0.058 Uiso 1 1 calc R B .
CB_109 C 0.67047(10) 0.54215(10) 0.03236(6) 0.057 Uani 1 1 d U B .
HB1_109 H 0.6589 0.5251 0.0318 0.069 Uiso 1 1 calc R . .
HB2_109 H 0.6737 0.5481 0.0207 0.069 Uiso 1 1 calc R . .
CG_109 C 0.69261(9) 0.54524(9) 0.03982(6) 0.052 Uani 1 1 d U . .
CD1_109 C 0.69209(11) 0.53212(11) 0.05398(7) 0.066 Uani 1 1 d U B .
HD1_109 H 0.6774 0.5217 0.0591 0.079 Uiso 1 1 calc R . .
CE1_109 C 0.71178(15) 0.53394(13) 0.06045(10) 0.092 Uani 1 1 d U . .
HE1_109 H 0.7107 0.5252 0.0702 0.110 Uiso 1 1 calc R B .
CD2_109 C 0.71423(11) 0.55970(12) 0.03295(8) 0.072 Uani 1 1 d U B .
HD2_109 H 0.7153 0.5686 0.0233 0.087 Uiso 1 1 calc R . .
CE2_109 C 0.73465(12) 0.56176(15) 0.03957(12) 0.098 Uani 1 1 d U . .
HE2_109 H 0.7495 0.5724 0.0348 0.118 Uiso 1 1 calc R B .
CZ_109 C 0.73330(14) 0.54799(15) 0.05340(12) 0.100 Uani 1 1 d U B .
OH_109 O 0.75238(13) 0.54868(13) 0.06065(13) 0.164 Uani 1 1 d U . .
HH_109 H 0.7647 0.5594 0.0562 0.245 Uiso 1 1 calc R B .
C_109 C 0.67386(9) 0.58101(9) 0.03989(5) 0.052 Uani 1 1 d U B .
O_109 O 0.67731(10) 0.58986(8) 0.02596(4) 0.089 Uani 1 1 d U . .
N_110 N 0.68162(7) 0.59344(7) 0.05387(4) 0.049 Uani 1 1 d U . .
H0_110 H 0.6790 0.5857 0.0634 0.059 Uiso 1 1 calc R B .
CA_110 C 0.69409(9) 0.61883(9) 0.05461(6) 0.050 Uani 1 1 d U B .
HA_110 H 0.6985 0.6252 0.0430 0.060 Uiso 1 1 calc R . .
CB_110 C 0.67949(10) 0.62837(10) 0.06273(7) 0.061 Uani 1 1 d U . .
HB1_110 H 0.6891 0.6457 0.0634 0.074 Uiso 1 1 calc R B .
HB2_110 H 0.6755 0.6222 0.0743 0.074 Uiso 1 1 calc R . .
CG_110 C 0.65683(10) 0.62185(11) 0.05321(6) 0.061 Uani 1 1 d U B .
HG1_110 H 0.6480 0.6047 0.0514 0.073 Uiso 1 1 calc R . .
HG2_110 H 0.6470 0.6260 0.0602 0.073 Uiso 1 1 calc R . .
CD_110 C 0.66129(12) 0.63392(12) 0.03679(8) 0.076 Uani 1 1 d U . .
OE1_110 O 0.67918(10) 0.65285(9) 0.03400(7) 0.099 Uani 1 1 d U B .
NE2_110 N 0.64458(14) 0.62334(14) 0.02527(8) 0.119 Uani 1 1 d U B .
HE2A_110 H 0.6461 0.6299 0.0153 0.143 Uiso 1 1 calc R . .
HE2B_110 H 0.6320 0.6098 0.0276 0.143 Uiso 1 1 calc R . .
C_110 C 0.71625(10) 0.62732(9) 0.06497(6) 0.054 Uani 1 1 d U . .
O_110 O 0.71557(6) 0.61724(7) 0.07818(4) 0.061 Uani 1 1 d U B .
N_111 N 0.73542(8) 0.64645(8) 0.05972(5) 0.066 Uani 1 1 d U B .
H0_111 H 0.7345 0.6539 0.0508 0.079 Uiso 1 1 calc R . .
CA_111 C 0.75755(10) 0.65537(10) 0.06817(7) 0.067 Uani 1 1 d U . .
HA_111 H 0.7548 0.6455 0.0784 0.081 Uiso 1 1 calc R B .
C_111 C 0.76758(10) 0.68051(11) 0.07397(7) 0.068 Uani 1 1 d U B .
O_111 O 0.76220(11) 0.69428(8) 0.06701(7) 0.106 Uani 1 1 d U . .
CB_111 C 0.77522(13) 0.65297(13) 0.05708(9) 0.087 Uani 1 1 d DU B .
HB1_111 H 0.7900 0.6587 0.0634 0.104 Uiso 1 1 calc R . .
HB2_111 H 0.7787 0.6632 0.0471 0.104 Uiso 1 1 calc R . .
SG_111 S 0.76535(4) 0.62333(4) 0.05004(2) 0.094 Uani 1 1 d DU B .
N_112 N 0.78198(8) 0.68696(8) 0.08670(6) 0.062 Uani 1 1 d U . .
H0_112 H 0.7843 0.6763 0.0916 0.074 Uiso 1 1 calc R B .
CA_112 C 0.79431(11) 0.71052(11) 0.09324(8) 0.068 Uani 1 1 d U B .
HA1_112 H 0.7832 0.7142 0.0989 0.082 Uiso 1 1 calc R . .
HA2_112 H 0.8020 0.7219 0.0840 0.082 Uiso 1 1 calc R . .
C_112 C 0.81271(9) 0.71214(10) 0.10572(7) 0.064 Uani 1 1 d U . .
O_112 O 0.82303(7) 0.70111(7) 0.10326(5) 0.070 Uani 1 1 d U B .
N_113 N 0.81784(19) 0.7269(2) 0.11867(18) 0.068 Uani 0.65 1 d PDU B 1
H0_113 H 0.8113 0.7357 0.1192 0.081 Uiso 0.65 1 calc PR B 1
N_113 N 0.8147(3) 0.7247(5) 0.1187(3) 0.070 Uani 0.35 1 d PDU B 2
H0A_113 H 0.8040 0.7289 0.1201 0.084 Uiso 0.35 1 calc PR B 2
CA_113 C 0.83390(17) 0.72883(18) 0.13195(15) 0.068 Uani 0.65 1 d PDU B 1
HA_113 H 0.8374 0.7157 0.1307 0.081 Uiso 0.65 1 calc PR B 1
CA_113 C 0.8335(3) 0.7326(3) 0.1311(3) 0.083 Uani 0.35 1 d PDU B 2
HA1_113 H 0.8414 0.7231 0.1297 0.100 Uiso 0.35 1 calc PR B 2
CB_113 C 0.85715(16) 0.75228(17) 0.13136(12) 0.079 Uani 0.65 1 d PDU B 1
HB_113 H 0.8669 0.7531 0.1413 0.095 Uiso 0.65 1 calc PR B 1
CB_113 C 0.8517(3) 0.7586(3) 0.1286(2) 0.089 Uani 0.35 1 d PDU B 2
HB1_113 H 0.8442 0.7684 0.1304 0.107 Uiso 0.35 1 calc PR B 2
C_113 C 0.8221(2) 0.7264(2) 0.14911(18) 0.070 Uani 0.65 1 d PDU B 1
C_113 C 0.8231(5) 0.7284(4) 0.1488(3) 0.077 Uani 0.35 1 d PDU B 2
O_113 O 0.8049(2) 0.7290(3) 0.15053(17) 0.084 Uani 0.65 1 d PDU B 1
O_113 O 0.8064(4) 0.7311(5) 0.1520(3) 0.077 Uani 0.35 1 d PDU B 2
OG1_113 O 0.85225(14) 0.77101(14) 0.13247(12) 0.101 Uani 0.65 1 d PDU B 1
OG1_113 O 0.8598(3) 0.7609(3) 0.11159(18) 0.112 Uani 0.35 1 d PDU B 2
CG2_113 C 0.87084(19) 0.7544(3) 0.11547(15) 0.103 Uani 0.65 1 d PDU B 1
CG2_113 C 0.8726(3) 0.7666(4) 0.1401(3) 0.113 Uani 0.35 1 d PDU B 2
N_114 N 0.83261(8) 0.72148(10) 0.16136(6) 0.073 Uani 1 1 d DU . .
H0_114 H 0.8437 0.7183 0.1588 0.087 Uiso 1 1 calc R B 1
CA_114 C 0.82647(10) 0.72124(12) 0.17899(7) 0.070 Uani 1 1 d U B .
HA_114 H 0.8091 0.7144 0.1799 0.084 Uiso 1 1 calc R . .
CB_114 C 0.83356(11) 0.70616(12) 0.18937(8) 0.076 Uani 1 1 d U . .
HB_114 H 0.8509 0.7129 0.1880 0.091 Uiso 1 1 calc R B .
CG2_114 C 0.82894(12) 0.70797(14) 0.20795(8) 0.084 Uani 1 1 d U B .
HG2A_114 H 0.8121 0.7014 0.2097 0.126 Uiso 1 1 calc R . .
HG2B_114 H 0.8374 0.7245 0.2114 0.126 Uiso 1 1 calc R . .
HG2C_114 H 0.8344 0.6991 0.2146 0.126 Uiso 1 1 calc R . .
CG1_114 C 0.82164(16) 0.68087(15) 0.18316(11) 0.101 Uani 1 1 d U B .
HG1A_114 H 0.8044 0.6742 0.1840 0.121 Uiso 1 1 calc R . .
HG1B_114 H 0.8254 0.6811 0.1711 0.121 Uiso 1 1 calc R . .
CD1_114 C 0.8279(2) 0.66491(19) 0.19203(18) 0.139 Uani 1 1 d U . .
HD1A_114 H 0.8446 0.6704 0.1904 0.209 Uiso 1 1 calc R B .
HD1B_114 H 0.8185 0.6490 0.1875 0.209 Uiso 1 1 calc R . .
HD1C_114 H 0.8246 0.6648 0.2041 0.209 Uiso 1 1 calc R . .
C_114 C 0.83832(10) 0.74608(12) 0.18521(8) 0.072 Uani 1 1 d U . .
O_114 O 0.85987(7) 0.75860(8) 0.18417(6) 0.084 Uani 1 1 d U B .
N_115 N 0.82451(9) 0.75343(10) 0.19185(7) 0.075 Uani 1 1 d U B .
H0_115 H 0.8095 0.7433 0.1933 0.090 Uiso 1 1 calc R . .
CA_115 C 0.83351(13) 0.77770(13) 0.19686(9) 0.085 Uani 1 1 d U . .
HA_115 H 0.8501 0.7867 0.1928 0.101 Uiso 1 1 calc R B .
CB_115 C 0.82027(14) 0.78842(15) 0.18808(11) 0.097 Uani 1 1 d U B .
HB_115 H 0.8263 0.8047 0.1924 0.117 Uiso 1 1 calc R . .
OG1_115 O 0.79648(10) 0.77462(12) 0.19245(8) 0.107 Uani 1 1 d U . .
HG1_115 H 0.7882 0.7715 0.1838 0.160 Uiso 1 1 calc R B .
CG2_115 C 0.82386(17) 0.78941(17) 0.16944(11) 0.109 Uani 1 1 d U . .
HG2A_115 H 0.8176 0.7735 0.1651 0.164 Uiso 1 1 calc R B .
HG2B_115 H 0.8407 0.7987 0.1669 0.164 Uiso 1 1 calc R . .
HG2C_115 H 0.8156 0.7967 0.1641 0.164 Uiso 1 1 calc R . .
C_115 C 0.83432(12) 0.78115(13) 0.21602(10) 0.085 Uani 1 1 d U B .
O_115 O 0.84806(11) 0.80141(10) 0.22157(7) 0.111 Uani 1 1 d U . .
N_116 N 0.82085(9) 0.76370(10) 0.22571(7) 0.078 Uani 1 1 d U . .
H0_116 H 0.8115 0.7498 0.2212 0.094 Uiso 1 1 calc R B .
CA_116 C 0.82087(12) 0.76658(12) 0.24399(9) 0.080 Uani 1 1 d U B .
HA_116 H 0.8375 0.7755 0.2481 0.096 Uiso 1 1 calc R . .
CB_116 C 0.80804(15) 0.77952(15) 0.24914(11) 0.097 Uani 1 1 d U . .
HB1_116 H 0.8153 0.7949 0.2436 0.146 Uiso 1 1 calc R B .
HB2_116 H 0.8091 0.7817 0.2614 0.146 Uiso 1 1 calc R . .
HB3_116 H 0.7915 0.7703 0.2458 0.146 Uiso 1 1 calc R . .
C_116 C 0.80854(10) 0.74240(12) 0.25213(8) 0.074 Uani 1 1 d U . .
O_116 O 0.79451(7) 0.72518(8) 0.24402(5) 0.077 Uani 1 1 d U B .
N_117 N 0.81398(9) 0.74169(10) 0.26785(7) 0.079 Uani 1 1 d U B .
H0_117 H 0.8253 0.7546 0.2725 0.095 Uiso 1 1 calc R . .
CA_117 C 0.80218(10) 0.72051(12) 0.27807(8) 0.073 Uani 1 1 d U . .
HA_117 H 0.7889 0.7082 0.2713 0.087 Uiso 1 1 calc R B .
CB_117 C 0.81880(12) 0.71129(14) 0.28256(9) 0.081 Uani 1 1 d U B .
HB1_117 H 0.8332 0.7241 0.2878 0.098 Uiso 1 1 calc R . .
HB2_117 H 0.8111 0.6985 0.2909 0.098 Uiso 1 1 calc R . .
CG_117 C 0.82564(11) 0.70206(13) 0.26728(8) 0.078 Uani 1 1 d U . .
HG1_117 H 0.8112 0.6903 0.2615 0.094 Uiso 1 1 calc R B .
HG2_117 H 0.8346 0.7152 0.2594 0.094 Uiso 1 1 calc R . .
CD_117 C 0.84021(14) 0.69098(16) 0.27169(9) 0.089 Uani 1 1 d U B .
HD1_117 H 0.8313 0.6779 0.2796 0.106 Uiso 1 1 calc R . .
HD2_117 H 0.8547 0.7028 0.2775 0.106 Uiso 1 1 calc R . .
CE_117 C 0.84693(12) 0.68175(14) 0.25661(9) 0.085 Uani 1 1 d U . .
HE1_117 H 0.8326 0.6712 0.2501 0.102 Uiso 1 1 calc R B .
HE2_117 H 0.8574 0.6951 0.2493 0.102 Uiso 1 1 calc R . .
NZ_117 N 0.85869(13) 0.66905(14) 0.26126(8) 0.102 Uani 1 1 d U B .
HZ1_117 H 0.8718 0.6786 0.2673 0.154 Uiso 1 1 calc R . .
HZ2_117 H 0.8628 0.6641 0.2518 0.154 Uiso 1 1 calc R . .
HZ3_117 H 0.8489 0.6564 0.2676 0.154 Uiso 1 1 calc R . .
C_117 C 0.79200(10) 0.72523(12) 0.29354(8) 0.074 Uani 1 1 d U B .
O_117 O 0.79764(8) 0.74492(9) 0.29869(7) 0.093 Uani 1 1 d U . .
N_118 N 0.77635(8) 0.70596(10) 0.30178(6) 0.073 Uani 1 1 d U . .
H0_118 H 0.7723 0.6922 0.2974 0.088 Uiso 1 1 calc R B .
CA_118 C 0.76583(11) 0.70663(14) 0.31748(8) 0.081 Uani 1 1 d U B .
HA_118 H 0.7544 0.6899 0.3204 0.097 Uiso 1 1 calc R . .
CB_118 C 0.78265(14) 0.71634(18) 0.33204(9) 0.101 Uani 1 1 d U . .
HB1_118 H 0.7945 0.7113 0.3310 0.121 Uiso 1 1 calc R B .
HB2_118 H 0.7910 0.7337 0.3315 0.121 Uiso 1 1 calc R . .
CG_118 C 0.77074(19) 0.7086(2) 0.34876(11) 0.124 Uani 1 1 d U B .
OD1_118 O 0.7815(2) 0.7227(2) 0.36127(11) 0.218 Uani 1 1 d U . .
ND2_118 N 0.75195(18) 0.6899(2) 0.35035(9) 0.158 Uani 1 1 d U . .
HD2A_118 H 0.7453 0.6857 0.3603 0.190 Uiso 1 1 calc R B .
HD2B_118 H 0.7453 0.6809 0.3415 0.190 Uiso 1 1 calc R . .
C_118 C 0.75135(11) 0.71895(13) 0.31600(9) 0.081 Uani 1 1 d U . .
O_118 O 0.75125(9) 0.73139(11) 0.32758(6) 0.100 Uani 1 1 d U B .
N_119 N 0.73844(9) 0.71442(10) 0.30234(7) 0.074 Uani 1 1 d U B .
H0_119 H 0.7387 0.7046 0.2949 0.089 Uiso 1 1 calc R . .
CA_119 C 0.72374(11) 0.72484(13) 0.29874(9) 0.081 Uani 1 1 d U . .
HA_119 H 0.7310 0.7406 0.3042 0.097 Uiso 1 1 calc R B .
CB_119 C 0.72259(13) 0.72808(14) 0.27932(9) 0.089 Uani 1 1 d U B .
HB_119 H 0.7156 0.7122 0.2740 0.107 Uiso 1 1 calc R . .
CG1_119 C 0.70730(17) 0.73798(17) 0.27522(11) 0.108 Uani 1 1 d U . .
HG1A_119 H 0.7130 0.7529 0.2811 0.162 Uiso 1 1 calc R B .
HG1B_119 H 0.6912 0.7270 0.2787 0.162 Uiso 1 1 calc R . .
HG1C_119 H 0.7077 0.7406 0.2631 0.162 Uiso 1 1 calc R . .
CG2_119 C 0.74741(16) 0.74290(18) 0.27261(12) 0.113 Uani 1 1 d U . .
HG2A_119 H 0.7468 0.7479 0.2611 0.169 Uiso 1 1 calc R B .
HG2B_119 H 0.7553 0.7336 0.2726 0.169 Uiso 1 1 calc R . .
HG2C_119 H 0.7561 0.7568 0.2798 0.169 Uiso 1 1 calc R . .
C_119 C 0.69954(10) 0.70982(12) 0.30588(8) 0.075 Uani 1 1 d U B .
O_119 O 0.68899(7) 0.68856(8) 0.30441(6) 0.082 Uani 1 1 d U . .
N_120 N 0.68992(9) 0.72164(11) 0.31316(7) 0.083 Uani 1 1 d U . .
H0_120 H 0.6985 0.7370 0.3143 0.100 Uiso 1 1 calc R B .
CA_120 C 0.66598(12) 0.70977(15) 0.31906(10) 0.090 Uani 1 1 d U B .
HA_120 H 0.6608 0.6928 0.3210 0.108 Uiso 1 1 calc R . .
CB_120 C 0.66386(15) 0.7206(2) 0.33539(12) 0.118 Uani 1 1 d U . .
HB_120 H 0.6705 0.7378 0.3337 0.141 Uiso 1 1 calc R B .
OG1_120 O 0.67734(12) 0.71695(16) 0.34740(8) 0.134 Uani 1 1 d U B .
HG1_120 H 0.6760 0.7037 0.3459 0.201 Uiso 1 1 calc R . .
CG2_120 C 0.63838(17) 0.7097(2) 0.34131(13) 0.136 Uani 1 1 d U B .
HG2A_120 H 0.6312 0.6926 0.3417 0.204 Uiso 1 1 calc R . .
HG2B_120 H 0.6296 0.7140 0.3335 0.204 Uiso 1 1 calc R . .
HG2C_120 H 0.6380 0.7155 0.3526 0.204 Uiso 1 1 calc R . .
C_120 C 0.64993(12) 0.71156(14) 0.30541(11) 0.089 Uani 1 1 d U . .
O_120 O 0.65512(10) 0.73031(11) 0.29878(10) 0.118 Uani 1 1 d U B .
N_121 N 0.63047(9) 0.69177(11) 0.30240(6) 0.076 Uani 1 1 d U B .
H0_121 H 0.6288 0.6786 0.3066 0.092 Uiso 1 1 calc R . .
CA_121 C 0.61142(11) 0.69091(14) 0.29215(8) 0.079 Uani 1 1 d U . .
HA_121 H 0.6172 0.7059 0.2857 0.094 Uiso 1 1 calc R B .
CB_121 C 0.60197(12) 0.66996(16) 0.28007(8) 0.089 Uani 1 1 d U B .
HB1_121 H 0.6147 0.6716 0.2727 0.134 Uiso 1 1 calc R . .
HB2_121 H 0.5893 0.6695 0.2732 0.134 Uiso 1 1 calc R . .
HB3_121 H 0.5958 0.6554 0.2865 0.134 Uiso 1 1 calc R . .
C_121 C 0.59144(11) 0.68705(12) 0.30379(7) 0.071 Uani 1 1 d U B .
O_121 O 0.58204(9) 0.66996(10) 0.31331(6) 0.089 Uani 1 1 d U . .
N_122 N 0.58417(9) 0.70251(10) 0.30277(6) 0.071 Uani 1 1 d U . .
H0_122 H 0.5910 0.7142 0.2956 0.085 Uiso 1 1 calc R B .
CA_122 C 0.56510(11) 0.70050(13) 0.31326(9) 0.080 Uani 1 1 d U B .
HA_122 H 0.5640 0.6914 0.3236 0.096 Uiso 1 1 calc R . .
CB_122 C 0.57048(15) 0.72526(15) 0.31823(12) 0.104 Uani 1 1 d U . .
HB1_122 H 0.5570 0.7244 0.3245 0.125 Uiso 1 1 calc R B .
HB2_122 H 0.5732 0.7349 0.3080 0.125 Uiso 1 1 calc R . .
CG_122 C 0.5925(2) 0.7365(3) 0.3294(2) 0.164 Uani 1 1 d U B .
OD1_122 O 0.5933(2) 0.7268(3) 0.34243(14) 0.211 Uani 1 1 d U . .
ND2_122 N 0.6102(3) 0.7566(3) 0.3236(3) 0.292 Uani 1 1 d U . .
HD2A_122 H 0.6234 0.7638 0.3293 0.351 Uiso 1 1 calc R B .
HD2B_122 H 0.6086 0.7626 0.3142 0.351 Uiso 1 1 calc R . .
C_122 C 0.54226(11) 0.68761(12) 0.30351(8) 0.074 Uani 1 1 d U . .
O_122 O 0.53227(11) 0.69732(11) 0.29769(9) 0.120 Uani 1 1 d U B .
N_123 N 0.53275(9) 0.66434(9) 0.30213(6) 0.067 Uani 1 1 d U B .
H0_123 H 0.5399 0.6576 0.3069 0.081 Uiso 1 1 calc R . .
CA_123 C 0.51148(11) 0.65005(11) 0.29319(8) 0.070 Uani 1 1 d U . .
HA_123 H 0.5118 0.6576 0.2822 0.084 Uiso 1 1 calc R B .
CB_123 C 0.50834(11) 0.62565(11) 0.29012(7) 0.067 Uani 1 1 d U B .
HB1_123 H 0.5081 0.6185 0.3011 0.080 Uiso 1 1 calc R . .
HB2_123 H 0.4929 0.6157 0.2847 0.080 Uiso 1 1 calc R . .
CG_123 C 0.52737(10) 0.62550(10) 0.27914(6) 0.061 Uani 1 1 d U . .
CD1_123 C 0.53631(11) 0.63930(11) 0.26479(7) 0.066 Uani 1 1 d U B .
HD1_123 H 0.5317 0.6505 0.2621 0.079 Uiso 1 1 calc R . .
CE1_123 C 0.55180(11) 0.63696(11) 0.25440(7) 0.067 Uani 1 1 d U . .
HE1_123 H 0.5578 0.6466 0.2447 0.080 Uiso 1 1 calc R B .
CD2_123 C 0.53470(11) 0.60955(11) 0.28282(7) 0.066 Uani 1 1 d U B .
HD2_123 H 0.5290 0.6001 0.2926 0.079 Uiso 1 1 calc R . .
CE2_123 C 0.55038(11) 0.60731(11) 0.27222(7) 0.065 Uani 1 1 d U . .
HE2_123 H 0.5554 0.5964 0.2749 0.078 Uiso 1 1 calc R B .
CZ_123 C 0.55868(10) 0.62060(11) 0.25801(6) 0.062 Uani 1 1 d U B .
OH_123 O 0.57413(8) 0.61902(8) 0.24732(5) 0.071 Uani 1 1 d U . .
HH_123 H 0.5795 0.6303 0.2405 0.107 Uiso 1 1 calc R B .
C_123 C 0.49045(11) 0.64689(12) 0.30383(8) 0.073 Uani 1 1 d U B .
O_123 O 0.49151(8) 0.64890(9) 0.31905(6) 0.085 Uani 1 1 d U . .
N_124 N 0.47048(10) 0.63987(10) 0.29538(8) 0.080 Uani 1 1 d U . .
H0_124 H 0.4701 0.6378 0.2844 0.096 Uiso 1 1 calc R B .
CA_124 C 0.44917(13) 0.63557(15) 0.30446(11) 0.092 Uani 1 1 d U B .
HA_124 H 0.4524 0.6507 0.3098 0.111 Uiso 1 1 calc R . .
CB_124 C 0.42902(16) 0.6283(2) 0.29176(14) 0.124 Uani 1 1 d U . .
HB1_124 H 0.4318 0.6420 0.2851 0.186 Uiso 1 1 calc R B .
HB2_124 H 0.4141 0.6221 0.2978 0.186 Uiso 1 1 calc R . .
HB3_124 H 0.4283 0.6161 0.2843 0.186 Uiso 1 1 calc R . .
C_124 C 0.44224(11) 0.61779(13) 0.31799(9) 0.081 Uani 1 1 d U . .
O_124 O 0.43291(10) 0.61960(10) 0.33126(7) 0.105 Uani 1 1 d U B .
N_125 N 0.44651(9) 0.59999(10) 0.31598(6) 0.069 Uani 1 1 d U B .
H0_125 H 0.4536 0.5993 0.3068 0.083 Uiso 1 1 calc R . .
CA_125 C 0.43983(11) 0.58188(12) 0.32859(7) 0.068 Uani 1 1 d U . .
HA_125 H 0.4235 0.5769 0.3325 0.082 Uiso 1 1 calc R B .
CB_125 C 0.44014(11) 0.56070(12) 0.32123(7) 0.070 Uani 1 1 d U B .
HB1_125 H 0.4368 0.5491 0.3303 0.084 Uiso 1 1 calc R . .
HB2_125 H 0.4561 0.5658 0.3169 0.084 Uiso 1 1 calc R . .
CG_125 C 0.42255(11) 0.54867(13) 0.30704(7) 0.075 Uani 1 1 d U . .
HG1_125 H 0.4087 0.5505 0.3092 0.090 Uiso 1 1 calc R B .
HG2_125 H 0.4171 0.5317 0.3074 0.090 Uiso 1 1 calc R . .
CD_125 C 0.43176(12) 0.55778(13) 0.28942(7) 0.073 Uani 1 1 d U B .
OE1_125 O 0.44871(7) 0.57731(8) 0.28735(5) 0.072 Uani 1 1 d U . .
OE2_125 O 0.42007(10) 0.54361(9) 0.27741(6) 0.092 Uani 1 1 d U . .
C_125 C 0.45642(10) 0.59069(12) 0.34379(7) 0.067 Uani 1 1 d U B .
O_125 O 0.44978(7) 0.57865(8) 0.35701(5) 0.074 Uani 1 1 d U . .
N_126 N 0.47701(9) 0.60900(11) 0.34214(6) 0.076 Uani 1 1 d U . .
H0_126 H 0.4802 0.6168 0.3326 0.091 Uiso 1 1 calc R B .
CA_126 C 0.49496(11) 0.61751(15) 0.35477(8) 0.082 Uani 1 1 d U B .
HA1_126 H 0.4921 0.6046 0.3625 0.098 Uiso 1 1 calc R . .
HA2_126 H 0.4945 0.6300 0.3614 0.098 Uiso 1 1 calc R . .
C_126 C 0.51909(11) 0.62724(13) 0.34656(7) 0.074 Uani 1 1 d U . .
O_126 O 0.52121(8) 0.62300(11) 0.33217(5) 0.097 Uani 1 1 d U B .
N_127 N 0.53721(9) 0.64008(10) 0.35653(6) 0.074 Uani 1 1 d U B .
H0_127 H 0.5347 0.6432 0.3668 0.089 Uiso 1 1 calc R . .
CA_127 C 0.56122(10) 0.64918(12) 0.35064(8) 0.075 Uani 1 1 d U . .
HA_127 H 0.5639 0.6589 0.3403 0.090 Uiso 1 1 calc R B .
CB_127 C 0.57845(13) 0.66414(17) 0.36419(11) 0.108 Uani 1 1 d U B .
HB1_127 H 0.5762 0.6774 0.3668 0.162 Uiso 1 1 calc R . .
HB2_127 H 0.5945 0.6700 0.3602 0.162 Uiso 1 1 calc R . .
HB3_127 H 0.5758 0.6546 0.3743 0.162 Uiso 1 1 calc R . .
C_127 C 0.56582(9) 0.62921(12) 0.34664(7) 0.065 Uani 1 1 d U B .
O_127 O 0.55765(7) 0.61152(8) 0.35574(5) 0.074 Uani 1 1 d U . .
N_128 N 0.57995(8) 0.63257(9) 0.33406(6) 0.064 Uani 1 1 d U . .
H0_128 H 0.5829 0.6441 0.3270 0.077 Uiso 1 1 calc R B .
CA_128 C 0.59112(9) 0.61883(11) 0.33082(6) 0.061 Uani 1 1 d U B .
HA_128 H 0.5873 0.6073 0.3401 0.073 Uiso 1 1 calc R . .
CB_128 C 0.58327(9) 0.60554(11) 0.31389(6) 0.060 Uani 1 1 d U . .
HB_128 H 0.5858 0.6170 0.3047 0.072 Uiso 1 1 calc R B .
CG1_128 C 0.59797(11) 0.59368(12) 0.31018(7) 0.066 Uani 1 1 d U B .
HG1A_128 H 0.5955 0.5824 0.3191 0.098 Uiso 1 1 calc R . .
HG1B_128 H 0.6146 0.6057 0.3097 0.098 Uiso 1 1 calc R . .
HG1C_128 H 0.5931 0.5854 0.2994 0.098 Uiso 1 1 calc R . .
CG2_128 C 0.55767(10) 0.58734(11) 0.31463(7) 0.064 Uani 1 1 d U B .
HG2A_128 H 0.5550 0.5764 0.3238 0.096 Uiso 1 1 calc R . .
HG2B_128 H 0.5529 0.5787 0.3040 0.096 Uiso 1 1 calc R . .
HG2C_128 H 0.5484 0.5950 0.3166 0.096 Uiso 1 1 calc R . .
C_128 C 0.61770(10) 0.63643(12) 0.33085(7) 0.068 Uani 1 1 d U . .
O_128 O 0.62617(7) 0.65351(9) 0.32188(5) 0.079 Uani 1 1 d U B .
N_129 N 0.62985(9) 0.63164(11) 0.34215(6) 0.076 Uani 1 1 d U B .
H0_129 H 0.6226 0.6185 0.3479 0.091 Uiso 1 1 calc R . .
CA_129 C 0.65478(11) 0.64767(14) 0.34510(8) 0.079 Uani 1 1 d U . .
HA_129 H 0.6590 0.6633 0.3403 0.095 Uiso 1 1 calc R B .
CB_129 C 0.65980(14) 0.6506(2) 0.36378(10) 0.141 Uani 1 1 d U B .
HB1_129 H 0.6769 0.6596 0.3659 0.170 Uiso 1 1 calc R . .
HB2_129 H 0.6531 0.6352 0.3694 0.170 Uiso 1 1 calc R . .
CG_129 C 0.6474(2) 0.6651(4) 0.37066(18) 0.204 Uani 1 1 d U . .
HG1_129 H 0.6533 0.6799 0.3644 0.245 Uiso 1 1 calc R B .
HG2_129 H 0.6302 0.6556 0.3690 0.245 Uiso 1 1 calc R . .
CD_129 C 0.6530(3) 0.6703(5) 0.3896(2) 0.325 Uani 1 1 d U B .
HD1_129 H 0.6461 0.6555 0.3962 0.390 Uiso 1 1 calc R . .
HD2_129 H 0.6701 0.6791 0.3915 0.390 Uiso 1 1 calc R . .
NE_129 N 0.6429(4) 0.6839(6) 0.3944(3) 0.380 Uani 1 1 d U . .
HE_129 H 0.6527 0.6991 0.3952 0.455 Uiso 1 1 calc R B .
CZ_129 C 0.6220(5) 0.6773(8) 0.3978(3) 0.359 Uani 1 1 d U B .
NH1_129 N 0.6078(5) 0.6535(7) 0.4023(2) 0.375 Uani 1 1 d U . .
HH1A_129 H 0.6138 0.6442 0.4026 0.449 Uiso 1 1 calc R B .
HH1B_129 H 0.5929 0.6479 0.4047 0.449 Uiso 1 1 calc R . .
NH2_129 N 0.6156(4) 0.6943(6) 0.4005(3) 0.419 Uani 1 1 d U . .
HH2A_129 H 0.6261 0.7093 0.3998 0.503 Uiso 1 1 calc R B .
HH2B_129 H 0.6009 0.6900 0.4028 0.503 Uiso 1 1 calc R . .
C_129 C 0.66945(10) 0.63879(12) 0.33631(7) 0.069 Uani 1 1 d U B .
O_129 O 0.66106(8) 0.61862(9) 0.33158(6) 0.082 Uani 1 1 d U . .
N_130 N 0.69247(8) 0.65430(10) 0.33494(5) 0.069 Uani 1 1 d U . .
H0_130 H 0.6978 0.6692 0.3372 0.082 Uiso 1 1 calc R B .
CA_130 C 0.70838(10) 0.64666(12) 0.32979(6) 0.066 Uani 1 1 d U B .
HA1_130 H 0.7043 0.6320 0.3359 0.079 Uiso 1 1 calc R . .
HA2_130 H 0.7244 0.6586 0.3333 0.079 Uiso 1 1 calc R . .
C_130 C 0.70892(9) 0.64222(10) 0.31116(6) 0.058 Uani 1 1 d U . .
O_130 O 0.71865(6) 0.63105(7) 0.30635(4) 0.063 Uani 1 1 d U B .
N_131 N 0.69862(8) 0.64973(9) 0.30076(5) 0.060 Uani 1 1 d U B .
H0_131 H 0.6927 0.6582 0.3047 0.072 Uiso 1 1 calc R . .
CA_131 C 0.69672(9) 0.64439(10) 0.28275(6) 0.054 Uani 1 1 d U . .
HA_131 H 0.6932 0.6278 0.2813 0.065 Uiso 1 1 calc R B .
CB_131 C 0.67652(9) 0.64666(11) 0.27519(6) 0.058 Uani 1 1 d U B .
HB1_131 H 0.6798 0.6629 0.2770 0.069 Uiso 1 1 calc R . .
HB2_131 H 0.6762 0.6442 0.2629 0.069 Uiso 1 1 calc R . .
CG_131 C 0.65243(9) 0.62978(10) 0.28225(6) 0.057 Uani 1 1 d U . .
HG_131 H 0.6534 0.6313 0.2948 0.068 Uiso 1 1 calc R B .
CD1_131 C 0.63452(11) 0.63603(15) 0.27630(8) 0.083 Uani 1 1 d U B .
HD1A_131 H 0.6394 0.6522 0.2796 0.124 Uiso 1 1 calc R . .
HD1B_131 H 0.6193 0.6253 0.2814 0.124 Uiso 1 1 calc R . .
HD1C_131 H 0.6332 0.6347 0.2640 0.124 Uiso 1 1 calc R . .
CD2_131 C 0.64464(11) 0.60442(13) 0.27792(10) 0.086 Uani 1 1 d U B .
HD2A_131 H 0.6286 0.5942 0.2819 0.129 Uiso 1 1 calc R . .
HD2B_131 H 0.6552 0.5999 0.2833 0.129 Uiso 1 1 calc R . .
HD2C_131 H 0.6452 0.6028 0.2657 0.129 Uiso 1 1 calc R . .
C_131 C 0.71982(9) 0.66081(10) 0.27375(6) 0.056 Uani 1 1 d U B .
O_131 O 0.73277(7) 0.68078(7) 0.27847(5) 0.072 Uani 1 1 d U . .
N_132 N 0.72429(7) 0.65151(8) 0.26009(5) 0.052 Uani 1 1 d U . .
H0_132 H 0.7152 0.6365 0.2577 0.063 Uiso 1 1 calc R B .
CA_132 C 0.74399(9) 0.66609(10) 0.24938(6) 0.053 Uani 1 1 d U B .
HA_132 H 0.7554 0.6801 0.2560 0.064 Uiso 1 1 calc R . .
CB_132 C 0.75644(9) 0.65259(10) 0.24365(6) 0.053 Uani 1 1 d U . .
HB_132 H 0.7449 0.6375 0.2381 0.064 Uiso 1 1 calc R B .
OG1_132 O 0.76515(6) 0.64788(7) 0.25876(4) 0.060 Uani 1 1 d U B .
HG1_132 H 0.7570 0.6336 0.2612 0.091 Uiso 1 1 calc R . .
CG2_132 C 0.77653(10) 0.66721(11) 0.23175(7) 0.061 Uani 1 1 d U B .
HG2A_132 H 0.7872 0.6824 0.2370 0.091 Uiso 1 1 calc R . .
HG2B_132 H 0.7703 0.6698 0.2213 0.091 Uiso 1 1 calc R . .
HG2C_132 H 0.7851 0.6589 0.2293 0.091 Uiso 1 1 calc R . .
C_132 C 0.73550(9) 0.67446(10) 0.23460(6) 0.055 Uani 1 1 d U . .
O_132 O 0.71657(6) 0.66109(7) 0.22753(5) 0.062 Uani 1 1 d U B .
N_133 N 0.74906(13) 0.69574(13) 0.22946(9) 0.062 Uani 0.81 1 d PDU B 1
H0_133 H 0.7627 0.7039 0.2345 0.074 Uiso 0.81 1 calc PR B 1
N_133 N 0.7497(7) 0.6983(5) 0.2314(3) 0.062 Uani 0.19 1 d PDU B 2
H0A_133 H 0.7625 0.7071 0.2373 0.074 Uiso 0.19 1 calc PR B 2
CA_133 C 0.74360(14) 0.70727(15) 0.21607(11) 0.060 Uani 0.81 1 d PDU B 1
HA_133 H 0.7267 0.6974 0.2129 0.073 Uiso 0.81 1 calc PR B 1
CA_133 C 0.7426(5) 0.7081(5) 0.2177(4) 0.063 Uani 0.19 1 d PDU B 2
HA1_133 H 0.7257 0.6970 0.2151 0.075 Uiso 0.19 1 calc PR B 2
CB_133 C 0.7483(2) 0.73123(19) 0.22189(12) 0.068 Uani 0.81 1 d PDU B 1
HB1_133 H 0.7653 0.7413 0.2239 0.082 Uiso 0.81 1 calc PR B 1
HB2_133 H 0.7401 0.7294 0.2327 0.082 Uiso 0.81 1 calc PR B 1
CB_133 C 0.7453(8) 0.7315(6) 0.2233(5) 0.070 Uani 0.19 1 d PDU B 2
HB3_133 H 0.7330 0.7285 0.2317 0.084 Uiso 0.19 1 calc PR B 2
HB4_133 H 0.7608 0.7409 0.2288 0.084 Uiso 0.19 1 calc PR B 2
CG_133 C 0.7403(2) 0.74363(17) 0.20943(15) 0.079 Uani 0.81 1 d PDU B 1
HG1_133 H 0.7482 0.7455 0.1985 0.094 Uiso 0.81 1 calc PR B 1
HG2_133 H 0.7232 0.7341 0.2076 0.094 Uiso 0.81 1 calc PR B 1
CG_133 C 0.7435(9) 0.7459(6) 0.2089(5) 0.070 Uani 0.19 1 d PDU B 2
HG3_133 H 0.7569 0.7506 0.2012 0.083 Uiso 0.19 1 calc PR B 2
HG4_133 H 0.7288 0.7360 0.2026 0.083 Uiso 0.19 1 calc PR B 2
CD_133 C 0.74637(18) 0.76713(18) 0.21626(13) 0.096 Uani 0.81 1 d PDU B 1
CD_133 C 0.7436(6) 0.7675(5) 0.2154(4) 0.101 Uani 0.19 1 d PDU B 2
OE1_133 O 0.72968(14) 0.76920(15) 0.22200(10) 0.121 Uani 0.81 1 d PDU B 1
OE1_133 O 0.7454(9) 0.7824(6) 0.2052(5) 0.157 Uani 0.19 1 d PDU B 2
NE2_133 N 0.76832(16) 0.78356(14) 0.21651(12) 0.112 Uani 0.81 1 d PDU B 1
HE2A_133 H 0.7724 0.7973 0.2209 0.134 Uiso 0.81 1 calc PR B 1
HE2B_133 H 0.7791 0.7809 0.2122 0.134 Uiso 0.81 1 calc PR B 1
NE2_133 N 0.7414(7) 0.7687(7) 0.2320(4) 0.116 Uani 0.19 1 d PDU B 2
HE2C_133 H 0.7412 0.7808 0.2365 0.140 Uiso 0.19 1 calc PR B 2
HE2D_133 H 0.7403 0.7573 0.2385 0.140 Uiso 0.19 1 calc PR B 2
C_133 C 0.75866(15) 0.71045(16) 0.20079(11) 0.060 Uani 0.81 1 d PDU B 1
C_133 C 0.7569(5) 0.7115(5) 0.2018(4) 0.074 Uani 0.19 1 d PDU B 2
O_133 O 0.78005(13) 0.71922(16) 0.20195(13) 0.069 Uani 0.81 1 d PDU B 1
O_133 O 0.7786(5) 0.7214(8) 0.2026(6) 0.089 Uani 0.19 1 d PDU B 2
N_134 N 0.74673(8) 0.70422(9) 0.18643(6) 0.066 Uani 1 1 d DU . .
H0_134 H 0.7313 0.6965 0.1868 0.080 Uiso 1 1 calc R B 1
CA_134 C 0.75817(10) 0.70970(12) 0.17032(8) 0.069 Uani 1 1 d U B .
HA1_134 H 0.7555 0.6951 0.1648 0.083 Uiso 1 1 calc R . .
HA2_134 H 0.7753 0.7201 0.1718 0.083 Uiso 1 1 calc R . .
C_134 C 0.74868(10) 0.72174(10) 0.15944(8) 0.065 Uani 1 1 d U . .
O_134 O 0.73171(7) 0.72371(7) 0.16351(5) 0.071 Uani 1 1 d U B .
N_135 N 0.75987(8) 0.72928(9) 0.14441(6) 0.066 Uani 1 1 d U B .
H0_135 H 0.7715 0.7268 0.1419 0.080 Uiso 1 1 calc R . .
CA_135 C 0.75293(11) 0.74133(11) 0.13240(8) 0.068 Uani 1 1 d U . .
HA_135 H 0.7392 0.7416 0.1376 0.082 Uiso 1 1 calc R B .
CB_135 C 0.77147(13) 0.76668(11) 0.12993(9) 0.080 Uani 1 1 d U B .
HB1_135 H 0.7652 0.7744 0.1226 0.096 Uiso 1 1 calc R . .
HB2_135 H 0.7754 0.7748 0.1409 0.096 Uiso 1 1 calc R . .
CG_135 C 0.79313(12) 0.76908(12) 0.12230(10) 0.083 Uani 1 1 d U . .
OD1_135 O 0.79301(8) 0.75225(8) 0.11565(6) 0.083 Uani 1 1 d U B .
ND2_135 N 0.81176(12) 0.79080(12) 0.12236(12) 0.120 Uani 1 1 d U B .
HD2A_135 H 0.8249 0.7936 0.1174 0.144 Uiso 1 1 calc R . .
HD2B_135 H 0.8109 0.8023 0.1273 0.144 Uiso 1 1 calc R . .
C_135 C 0.74387(10) 0.72815(11) 0.11573(7) 0.065 Uani 1 1 d U B .
O_135 O 0.74036(8) 0.73794(8) 0.10380(5) 0.076 Uani 1 1 d U . .
N_136 N 0.73916(8) 0.70583(8) 0.11526(6) 0.064 Uani 1 1 d U . .
H0_136 H 0.7455 0.7008 0.1227 0.077 Uiso 1 1 calc R B .
CA_136 C 0.72358(10) 0.68986(11) 0.10243(7) 0.066 Uani 1 1 d U B .
HA_136 H 0.7299 0.6963 0.0910 0.079 Uiso 1 1 calc R . .
CB_136 C 0.72171(11) 0.66593(11) 0.10445(8) 0.073 Uani 1 1 d U . .
HB1_136 H 0.7375 0.6679 0.1045 0.109 Uiso 1 1 calc R B .
HB2_136 H 0.7126 0.6557 0.0951 0.109 Uiso 1 1 calc R . .
HB3_136 H 0.7138 0.6588 0.1151 0.109 Uiso 1 1 calc R . .
C_136 C 0.69926(9) 0.68741(10) 0.10462(6) 0.058 Uani 1 1 d U . .
O_136 O 0.69171(7) 0.68627(8) 0.11890(5) 0.073 Uani 1 1 d U B .
N_137 N 0.68739(8) 0.68616(7) 0.09081(5) 0.055 Uani 1 1 d U B .
H0_137 H 0.6937 0.6874 0.0808 0.066 Uiso 1 1 calc R . .
CA_137 C 0.66402(9) 0.68281(9) 0.09227(6) 0.051 Uani 1 1 d U . .
HA_137 H 0.6641 0.6916 0.1025 0.062 Uiso 1 1 calc R B .
C_137 C 0.64582(8) 0.65704(8) 0.09554(5) 0.046 Uani 1 1 d U B .
O_137 O 0.65096(6) 0.64149(6) 0.09434(4) 0.053 Uani 1 1 d U . .
CB_137 C 0.65790(11) 0.69379(9) 0.07765(6) 0.061 Uani 1 1 d DU B .
HB1_137 H 0.6716 0.7095 0.0753 0.073 Uiso 1 1 calc R . .
HB2_137 H 0.6448 0.6961 0.0812 0.073 Uiso 1 1 calc R . .
SG_137 S 0.64955(3) 0.67683(3) 0.058021(17) 0.074 Uani 1 1 d DU . .
N_138 N 0.62463(7) 0.65324(7) 0.09982(5) 0.047 Uani 1 1 d U . .
H0_138 H 0.6219 0.6650 0.0990 0.056 Uiso 1 1 calc R B .
CA_138 C 0.60570(8) 0.63078(8) 0.10572(6) 0.047 Uani 1 1 d U B .
HA_138 H 0.6044 0.6181 0.0982 0.057 Uiso 1 1 calc R . .
CB_138 C 0.61042(9) 0.62590(10) 0.12362(7) 0.060 Uani 1 1 d U . .
HB1_138 H 0.6250 0.6250 0.1237 0.071 Uiso 1 1 calc R B .
HB2_138 H 0.5974 0.6104 0.1272 0.071 Uiso 1 1 calc R . .
C_138 C 0.58288(8) 0.63159(8) 0.10481(5) 0.044 Uani 1 1 d U . .
O_138 O 0.58339(6) 0.65052(6) 0.10353(4) 0.054 Uani 1 1 d U B .
CG_138 C 0.61300(11) 0.64449(13) 0.13626(7) 0.074 Uani 1 1 d U B .
HG1_138 H 0.6197 0.6599 0.1305 0.089 Uiso 1 1 calc R . .
HG2_138 H 0.6240 0.6459 0.1452 0.089 Uiso 1 1 calc R . .
SD_138 S 0.58496(3) 0.63721(3) 0.145612(18) 0.072 Uani 1 1 d U . .
CE_138 C 0.59373(19) 0.66099(19) 0.15883(13) 0.126 Uani 1 1 d U B .
HE1_138 H 0.6079 0.6639 0.1649 0.189 Uiso 1 1 calc R . .
HE2_138 H 0.5811 0.6577 0.1669 0.189 Uiso 1 1 calc R . .
HE3_138 H 0.5972 0.6749 0.1522 0.189 Uiso 1 1 calc R . .
N_139 N 0.56333(7) 0.61116(7) 0.10652(5) 0.047 Uani 1 1 d U B .
H0_139 H 0.5640 0.5981 0.1071 0.056 Uiso 1 1 calc R . .
CA_139 C 0.54075(9) 0.61014(10) 0.10737(7) 0.057 Uani 1 1 d U . .
HA1_139 H 0.5360 0.6118 0.0959 0.069 Uiso 1 1 calc R B .
HA2_139 H 0.5425 0.6235 0.1141 0.069 Uiso 1 1 calc R . .
C_139 C 0.52186(8) 0.58782(9) 0.11493(6) 0.048 Uani 1 1 d U B .
O_139 O 0.52529(6) 0.57206(6) 0.11977(4) 0.052 Uani 1 1 d U . .
N_140 N 0.50096(7) 0.58661(8) 0.11597(5) 0.051 Uani 1 1 d U . .
H0_140 H 0.4993 0.5979 0.1114 0.061 Uiso 1 1 calc R B .
CA_140 C 0.48063(9) 0.56718(9) 0.12441(6) 0.051 Uani 1 1 d U B .
HA_140 H 0.4843 0.5672 0.1366 0.062 Uiso 1 1 calc R . .
CB_140 C 0.45934(10) 0.57084(11) 0.12270(7) 0.060 Uani 1 1 d U . .
HB1_140 H 0.4559 0.5709 0.1106 0.071 Uiso 1 1 calc R B .
HB2_140 H 0.4456 0.5572 0.1279 0.071 Uiso 1 1 calc R . .
CG_140 C 0.46203(11) 0.59256(12) 0.13035(8) 0.073 Uani 1 1 d U B .
HG1_140 H 0.4762 0.6063 0.1257 0.087 Uiso 1 1 calc R . .
HG2_140 H 0.4643 0.5922 0.1426 0.087 Uiso 1 1 calc R . .
CD_140 C 0.44068(14) 0.59536(14) 0.12706(10) 0.086 Uani 1 1 d U . .
HD1_140 H 0.4373 0.5936 0.1149 0.103 Uiso 1 1 calc R B .
HD2_140 H 0.4269 0.5826 0.1329 0.103 Uiso 1 1 calc R . .
NE_140 N 0.44383(13) 0.61741(12) 0.13251(9) 0.096 Uani 1 1 d U B .
HE_140 H 0.4518 0.6229 0.1419 0.115 Uiso 1 1 calc R . .
CZ_140 C 0.43662(15) 0.63065(16) 0.12567(14) 0.114 Uani 1 1 d U . .
NH1_140 N 0.42520(14) 0.62428(18) 0.11058(15) 0.154 Uani 1 1 d U B .
HH1A_140 H 0.4228 0.6113 0.1056 0.185 Uiso 1 1 calc R . .
HH1B_140 H 0.4203 0.6331 0.1059 0.185 Uiso 1 1 calc R . .
NH2_140 N 0.44127(18) 0.65079(15) 0.13245(17) 0.166 Uani 1 1 d U B .
HH2A_140 H 0.4494 0.6556 0.1418 0.199 Uiso 1 1 calc R . .
HH2B_140 H 0.4362 0.6595 0.1276 0.199 Uiso 1 1 calc R . .
C_140 C 0.47481(8) 0.54403(9) 0.11696(5) 0.048 Uani 1 1 d U . .
O_140 O 0.46942(7) 0.54033(7) 0.10184(4) 0.064 Uani 1 1 d U B .
N_141 N 0.47573(7) 0.52869(7) 0.12711(5) 0.046 Uani 1 1 d U B .
H0_141 H 0.4793(9) 0.5328(9) 0.1373(7) 0.055 Uiso 1 1 d . . .
CA_141 C 0.47136(8) 0.50549(9) 0.12213(5) 0.046 Uani 1 1 d U . .
HA1_141 H 0.4652 0.5022 0.1105 0.055 Uiso 1 1 calc R B .
HA2_141 H 0.4591 0.4936 0.1296 0.055 Uiso 1 1 calc R . .
C_141 C 0.49314(8) 0.50309(8) 0.12297(5) 0.043 Uani 1 1 d U B .
O_141 O 0.49122(5) 0.48340(6) 0.12357(4) 0.046 Uani 1 1 d U . .
N_142 N 0.51381(6) 0.52284(7) 0.12338(4) 0.039 Uani 1 1 d U . .
H0_142 H 0.5142 0.5364 0.1228 0.046 Uiso 1 1 calc R B .
CA_142 C 0.53586(7) 0.52283(8) 0.12481(5) 0.036 Uani 1 1 d U B .
HA_142 H 0.5353 0.5107 0.1169 0.043 Uiso 1 1 calc R . .
CB_142 C 0.55621(7) 0.54663(8) 0.11958(5) 0.036 Uani 1 1 d U . .
HB1_142 H 0.5711 0.5475 0.1230 0.044 Uiso 1 1 calc R B .
HB2_142 H 0.5550 0.5590 0.1258 0.044 Uiso 1 1 calc R . .
CG_142 C 0.55744(7) 0.55184(8) 0.10068(5) 0.039 Uani 1 1 d U B .
OD1_142 O 0.54879(5) 0.53535(6) 0.09036(3) 0.045 Uani 1 1 d U . .
OD2_142 O 0.56854(6) 0.57351(5) 0.09683(3) 0.044 Uani 1 1 d U . .
C_142 C 0.54009(7) 0.51673(7) 0.14276(5) 0.035 Uani 1 1 d U . .
O_142 O 0.55663(5) 0.51292(5) 0.14507(3) 0.037 Uani 1 1 d U B .
N_143 N 0.52650(6) 0.51657(7) 0.15496(4) 0.037 Uani 1 1 d U B .
H0_143 H 0.5164(9) 0.5189(8) 0.1533(6) 0.045 Uiso 1 1 d . . .
CA_143 C 0.52961(7) 0.51167(8) 0.17238(5) 0.037 Uani 1 1 d U . .
HA_143 H 0.5448 0.5248 0.1767 0.045 Uiso 1 1 calc R B .
CB_143 C 0.50977(8) 0.50941(9) 0.18343(5) 0.042 Uani 1 1 d U B .
HB1_143 H 0.4945 0.4979 0.1784 0.051 Uiso 1 1 calc R . .
HB2_143 H 0.5109 0.5035 0.1947 0.051 Uiso 1 1 calc R . .
OG_143 O 0.51081(5) 0.53117(6) 0.18519(3) 0.045 Uani 1 1 d U . .
C_143 C 0.52988(7) 0.48901(8) 0.17371(4) 0.035 Uani 1 1 d U B .
O_143 O 0.51613(5) 0.47119(5) 0.16590(3) 0.039 Uani 1 1 d U . .
N_144 N 0.54588(6) 0.48968(6) 0.18459(4) 0.034 Uani 1 1 d U . .
H0_144 H 0.5548 0.5028 0.1902 0.041 Uiso 1 1 calc R B .
CA_144 C 0.54901(7) 0.46978(8) 0.18743(5) 0.037 Uani 1 1 d U B .
HA1_144 H 0.5336 0.4553 0.1864 0.044 Uiso 1 1 calc R . .
HA2_144 H 0.5546 0.4706 0.1991 0.044 Uiso 1 1 calc R . .
C_144 C 0.56599(7) 0.46801(7) 0.17554(4) 0.035 Uani 1 1 d U . .
O_144 O 0.57397(5) 0.45522(5) 0.17895(3) 0.040 Uani 1 1 d U B .
N_145 N 0.57141(6) 0.48090(6) 0.16141(4) 0.034 Uani 1 1 d U B .
H0_145 H 0.5664 0.4910 0.1600 0.040 Uiso 1 1 calc R . .
CA_145 C 0.58532(7) 0.47827(7) 0.14862(4) 0.033 Uani 1 1 d U . .
HA1_145 H 0.5837 0.4853 0.1380 0.039 Uiso 1 1 calc R B .
HA2_145 H 0.5792 0.4613 0.1466 0.039 Uiso 1 1 calc R . .
C_145 C 0.61107(7) 0.48972(7) 0.15321(4) 0.032 Uani 1 1 d U B .
O_145 O 0.62070(5) 0.50482(5) 0.16400(3) 0.038 Uani 1 1 d U . .
N_146 N 0.62269(6) 0.48161(6) 0.14419(4) 0.032 Uani 1 1 d U . .
H0_146 H 0.6152 0.4718 0.1359 0.039 Uiso 1 1 calc R B .
CA_146 C 0.64683(7) 0.48816(7) 0.14730(4) 0.034 Uani 1 1 d U B .
HA_146 H 0.6485 0.4830 0.1588 0.040 Uiso 1 1 calc R . .
CB_146 C 0.65343(7) 0.47543(8) 0.13374(5) 0.038 Uani 1 1 d U . .
HB1_146 H 0.6588 0.4853 0.1235 0.045 Uiso 1 1 calc R B .
HB2_146 H 0.6667 0.4738 0.1379 0.045 Uiso 1 1 calc R . .
OG_146 O 0.63507(5) 0.45330(5) 0.12947(3) 0.038 Uani 1 1 d U B .
HG_146 H 0.6322 0.4441 0.1376 0.056 Uiso 1 1 calc R . .
C_146 C 0.66372(7) 0.51400(7) 0.14507(4) 0.034 Uani 1 1 d U . .
O_146 O 0.66241(5) 0.52449(5) 0.13280(3) 0.043 Uani 1 1 d U B .
N_147 N 0.68145(6) 0.52381(6) 0.15629(4) 0.036 Uani 1 1 d U B .
H0_147 H 0.6795 0.5166 0.1660 0.043 Uiso 1 1 calc R . .
CA_147 C 0.70333(7) 0.54531(8) 0.15363(5) 0.038 Uani 1 1 d U . .
HA_147 H 0.7028 0.5519 0.1424 0.046 Uiso 1 1 calc R B .
CB_147 C 0.70851(7) 0.56393(8) 0.16717(5) 0.041 Uani 1 1 d U B .
HB1_147 H 0.7059 0.5565 0.1784 0.049 Uiso 1 1 calc R . .
HB2_147 H 0.7253 0.5762 0.1665 0.049 Uiso 1 1 calc R . .
CG_147 C 0.69388(8) 0.57547(8) 0.16577(5) 0.041 Uani 1 1 d U . .
CD2_147 C 0.70241(8) 0.59967(8) 0.16180(5) 0.042 Uani 1 1 d U B .
CE2_147 C 0.68293(7) 0.60321(8) 0.16225(5) 0.042 Uani 1 1 d U . .
CE3_147 C 0.72452(8) 0.61886(9) 0.15819(6) 0.048 Uani 1 1 d U . .
HE3_147 H 0.7379 0.6170 0.1576 0.058 Uiso 1 1 calc R B .
CD1_147 C 0.66998(8) 0.56520(9) 0.16754(5) 0.042 Uani 1 1 d U B .
HD1_147 H 0.6596 0.5490 0.1698 0.051 Uiso 1 1 calc R . .
NE1_147 N 0.66346(6) 0.58193(7) 0.16556(4) 0.043 Uani 1 1 d U B .
HE1_147 H 0.6490 0.5794 0.1663 0.051 Uiso 1 1 calc R . .
CZ2_147 C 0.68521(9) 0.62525(9) 0.15974(6) 0.050 Uani 1 1 d U B .
HZ2_147 H 0.6720 0.6274 0.1604 0.060 Uiso 1 1 calc R . .
CZ3_147 C 0.72665(9) 0.64042(10) 0.15553(7) 0.059 Uani 1 1 d U B .
HZ3_147 H 0.7417 0.6535 0.1531 0.071 Uiso 1 1 calc R . .
CH2_147 C 0.70710(10) 0.64356(10) 0.15630(7) 0.061 Uani 1 1 d U . .
HH2_147 H 0.7091 0.6587 0.1544 0.073 Uiso 1 1 calc R B .
C_147 C 0.72248(7) 0.53886(8) 0.15342(5) 0.038 Uani 1 1 d U B .
O_147 O 0.72365(5) 0.52710(5) 0.16531(3) 0.042 Uani 1 1 d U . .
N_148 N 0.73696(6) 0.54560(7) 0.14033(4) 0.041 Uani 1 1 d U . .
H0_148 H 0.7363 0.5552 0.1330 0.049 Uiso 1 1 calc R B .
CA_148 C 0.75395(8) 0.53763(9) 0.13768(5) 0.043 Uani 1 1 d U B .
HA_148 H 0.7596 0.5356 0.1489 0.052 Uiso 1 1 calc R . .
CB_148 C 0.74183(8) 0.51350(9) 0.12842(5) 0.045 Uani 1 1 d U . .
HB_148 H 0.7272 0.5029 0.1348 0.054 Uiso 1 1 calc R B .
CG2_148 C 0.73439(10) 0.51573(11) 0.11060(6) 0.061 Uani 1 1 d U B .
HG2A_148 H 0.7484 0.5248 0.1037 0.092 Uiso 1 1 calc R . .
HG2B_148 H 0.7252 0.5237 0.1110 0.092 Uiso 1 1 calc R . .
HG2C_148 H 0.7248 0.5001 0.1057 0.092 Uiso 1 1 calc R . .
CG1_148 C 0.75720(8) 0.50203(9) 0.12853(6) 0.050 Uani 1 1 d U B .
HG1A_148 H 0.7701 0.5102 0.1203 0.060 Uiso 1 1 calc R . .
HG1B_148 H 0.7643 0.5041 0.1398 0.060 Uiso 1 1 calc R . .
CD1_148 C 0.74375(10) 0.47603(11) 0.12426(8) 0.067 Uani 1 1 d U . .
HD1A_148 H 0.7304 0.4679 0.1320 0.101 Uiso 1 1 calc R B .
HD1B_148 H 0.7542 0.4695 0.1254 0.101 Uiso 1 1 calc R . .
HD1C_148 H 0.7380 0.4740 0.1127 0.101 Uiso 1 1 calc R . .
C_148 C 0.77458(8) 0.55620(9) 0.12812(5) 0.048 Uani 1 1 d U . .
O_148 O 0.77214(6) 0.56826(6) 0.11747(4) 0.056 Uani 1 1 d U B .
N_149 N 0.79552(7) 0.55851(8) 0.13177(5) 0.053 Uani 1 1 d U B .
H0_149 H 0.7969 0.5508 0.1403 0.063 Uiso 1 1 calc R . .
CA_149 C 0.81593(9) 0.57352(12) 0.12173(7) 0.068 Uani 1 1 d U . .
HA_149 H 0.8150 0.5876 0.1182 0.081 Uiso 1 1 calc R B .
CB_149 C 0.83861(9) 0.58173(12) 0.13148(8) 0.069 Uani 1 1 d U B .
HB_149 H 0.8520 0.5928 0.1242 0.083 Uiso 1 1 calc R . .
OG1_149 O 0.84089(6) 0.56153(7) 0.13466(5) 0.068 Uani 1 1 d U . .
HG1_149 H 0.8517 0.5650 0.1417 0.102 Uiso 1 1 calc R B .
CG2_149 C 0.83917(10) 0.59464(12) 0.14742(9) 0.077 Uani 1 1 d U . .
HG2A_149 H 0.8254 0.5845 0.1543 0.115 Uiso 1 1 calc R B .
HG2B_149 H 0.8390 0.6090 0.1445 0.115 Uiso 1 1 calc R . .
HG2C_149 H 0.8535 0.5987 0.1537 0.115 Uiso 1 1 calc R . .
C_149 C 0.81619(11) 0.56023(14) 0.10587(7) 0.078 Uani 1 1 d U B .
O_149 O 0.80471(7) 0.53883(9) 0.10468(4) 0.072 Uani 1 1 d U . .
N_150 N 0.8320(2) 0.5741(3) 0.09429(12) 0.131 Uani 0.77 1 d PDU B 1
H0_150 H 0.8414 0.5892 0.0962 0.158 Uiso 0.77 1 calc PR B 1
N_150 N 0.8269(4) 0.5734(7) 0.0919(3) 0.109 Uani 0.23 1 d PDU B 2
H0A_150 H 0.8327 0.5887 0.0921 0.131 Uiso 0.23 1 calc PR B 2
CA_150 C 0.8331(3) 0.5636(3) 0.07878(14) 0.163 Uani 0.77 1 d PDU B 1
HA_150 H 0.8169 0.5550 0.0740 0.196 Uiso 0.77 1 calc PR B 1
CA_150 C 0.8284(5) 0.5619(6) 0.0768(3) 0.142 Uani 0.23 1 d PDU B 2
HA1_150 H 0.8122 0.5508 0.0728 0.170 Uiso 0.23 1 calc PR B 2
CB_150 C 0.8491(4) 0.5827(5) 0.06589(19) 0.265 Uani 0.77 1 d PDU B 1
HB1_150 H 0.8507 0.5749 0.0558 0.318 Uiso 0.77 1 calc PR B 1
HB2_150 H 0.8412 0.5916 0.0624 0.318 Uiso 0.77 1 calc PR B 1
CB_150 C 0.8414(5) 0.5801(8) 0.0630(4) 0.180 Uani 0.23 1 d PDU B 2
HB3_150 H 0.8580 0.5901 0.0664 0.216 Uiso 0.23 1 calc PR B 2
HB4_150 H 0.8411 0.5718 0.0525 0.216 Uiso 0.23 1 calc PR B 2
OG_150 O 0.8711(4) 0.5984(4) 0.0718(2) 0.325 Uani 0.77 1 d PDU B 1
OG_150 O 0.8316(6) 0.5946(8) 0.0598(4) 0.221 Uani 0.23 1 d PDU B 2
C_150 C 0.8414(3) 0.5460(3) 0.08100(14) 0.144 Uani 0.77 1 d PDU B 1
C_150 C 0.8406(7) 0.5478(8) 0.0802(6) 0.171 Uani 0.23 1 d PDU B 2
O_150 O 0.8346(3) 0.5291(4) 0.07126(17) 0.198 Uani 0.77 1 d PDU B 1
O_150 O 0.8381(10) 0.5316(11) 0.0710(6) 0.203 Uani 0.23 1 d PDU B 2
N_151 N 0.85579(12) 0.55083(19) 0.09364(8) 0.133 Uani 1 1 d DU . .
H0_151 H 0.8598 0.5636 0.0996 0.160 Uiso 1 1 calc R B 1
CA_151 C 0.86536(15) 0.5363(3) 0.09831(13) 0.154 Uani 1 1 d U B .
HA_151 H 0.8689 0.5304 0.0878 0.185 Uiso 1 1 calc R . .
CB_151 C 0.8882(2) 0.5502(3) 0.10793(16) 0.184 Uani 1 1 d U . .
HB1_151 H 0.8952 0.5669 0.1052 0.276 Uiso 1 1 calc R B .
HB2_151 H 0.8991 0.5447 0.1048 0.276 Uiso 1 1 calc R . .
HB3_151 H 0.8851 0.5480 0.1200 0.276 Uiso 1 1 calc R . .
C_151 C 0.84845(16) 0.5151(2) 0.10870(11) 0.131 Uani 1 1 d U . .
O_151 O 0.85357(16) 0.4999(2) 0.11515(13) 0.190 Uani 1 1 d U B .
N_152 N 0.82614(10) 0.51067(13) 0.11087(6) 0.084 Uani 1 1 d U B .
H0_152 H 0.8225 0.5213 0.1077 0.101 Uiso 1 1 calc R . .
CA_152 C 0.80809(13) 0.48907(14) 0.11824(8) 0.084 Uani 1 1 d U . .
HA1_152 H 0.8111 0.4763 0.1149 0.101 Uiso 1 1 calc R B .
HA2_152 H 0.7928 0.4854 0.1133 0.101 Uiso 1 1 calc R . .
C_152 C 0.80603(10) 0.48886(12) 0.13691(7) 0.066 Uani 1 1 d U B .
O_152 O 0.79492(8) 0.46990(8) 0.14454(5) 0.077 Uani 1 1 d U . .
N_153 N 0.81673(7) 0.50961(9) 0.14482(5) 0.054 Uani 1 1 d U . .
H0_153 H 0.8248 0.5227 0.1391 0.065 Uiso 1 1 calc R B .
CA_153 C 0.81480(8) 0.51018(10) 0.16327(6) 0.049 Uani 1 1 d U B .
HA_153 H 0.8118 0.4948 0.1679 0.059 Uiso 1 1 calc R . .
CB_153 C 0.83713(8) 0.52971(10) 0.17118(6) 0.053 Uani 1 1 d U . .
HB1_153 H 0.8351 0.5294 0.1835 0.063 Uiso 1 1 calc R B .
HB2_153 H 0.8399 0.5451 0.1670 0.063 Uiso 1 1 calc R . .
CG_153 C 0.85847(9) 0.52716(11) 0.16717(7) 0.058 Uani 1 1 d U B .
HG1_153 H 0.8611 0.5285 0.1549 0.070 Uiso 1 1 calc R . .
HG2_153 H 0.8725 0.5402 0.1726 0.070 Uiso 1 1 calc R . .
CD_153 C 0.85572(9) 0.50404(11) 0.17305(7) 0.061 Uani 1 1 d U . .
OE1_153 O 0.84752(7) 0.49574(8) 0.18685(5) 0.071 Uani 1 1 d U B .
NE2_153 N 0.86322(15) 0.49378(13) 0.16264(9) 0.115 Uani 1 1 d U B .
HE2A_153 H 0.8625 0.4805 0.1655 0.137 Uiso 1 1 calc R . .
HE2B_153 H 0.8690 0.5002 0.1528 0.137 Uiso 1 1 calc R . .
C_153 C 0.79344(8) 0.51297(9) 0.16715(5) 0.045 Uani 1 1 d U . .
O_153 O 0.79304(6) 0.53107(6) 0.16350(4) 0.049 Uani 1 1 d U B .
N_154 N 0.77582(6) 0.49447(7) 0.17428(4) 0.044 Uani 1 1 d U B .
H0_154 H 0.7775 0.4822 0.1764 0.053 Uiso 1 1 calc R . .
CA_154 C 0.75365(8) 0.49311(9) 0.17885(5) 0.044 Uani 1 1 d U . .
HA_154 H 0.7477 0.4980 0.1690 0.053 Uiso 1 1 calc R B .
CB_154 C 0.73615(8) 0.46805(9) 0.18325(5) 0.046 Uani 1 1 d U B .
HB1_154 H 0.7340 0.4579 0.1736 0.069 Uiso 1 1 calc R . .
HB2_154 H 0.7211 0.4668 0.1862 0.069 Uiso 1 1 calc R . .
HB3_154 H 0.7420 0.4631 0.1928 0.069 Uiso 1 1 calc R . .
C_154 C 0.75789(7) 0.50982(9) 0.19349(5) 0.043 Uani 1 1 d U B .
O_154 O 0.76707(6) 0.50808(7) 0.20664(4) 0.056 Uani 1 1 d U . .
N_155 N 0.75103(6) 0.52554(7) 0.19115(4) 0.041 Uani 1 1 d U . .
H0_155 H 0.7432 0.5246 0.1819 0.049 Uiso 1 1 calc R B .
CA_155 C 0.75586(7) 0.54413(8) 0.20315(5) 0.042 Uani 1 1 d U B .
HA_155 H 0.7692 0.5463 0.2104 0.050 Uiso 1 1 calc R . .
CB_155 C 0.76329(8) 0.56750(9) 0.19436(5) 0.047 Uani 1 1 d U . .
HB1_155 H 0.7659 0.5795 0.2029 0.056 Uiso 1 1 calc R B .
HB2_155 H 0.7504 0.5657 0.1869 0.056 Uiso 1 1 calc R . .
CG_155 C 0.78576(8) 0.57606(10) 0.18393(6) 0.052 Uani 1 1 d U B .
HG1_155 H 0.7829 0.5647 0.1748 0.062 Uiso 1 1 calc R . .
HG2_155 H 0.7901 0.5914 0.1787 0.062 Uiso 1 1 calc R . .
CD_155 C 0.80575(8) 0.57867(9) 0.19474(6) 0.051 Uani 1 1 d U . .
OE1_155 O 0.81231(6) 0.59196(7) 0.20706(4) 0.062 Uani 1 1 d U B .
NE2_155 N 0.81476(7) 0.56546(8) 0.19083(5) 0.057 Uani 1 1 d U B .
HE2A_155 H 0.8260 0.5658 0.1971 0.068 Uiso 1 1 calc R . .
HE2B_155 H 0.8096 0.5562 0.1820 0.068 Uiso 1 1 calc R . .
C_155 C 0.73508(7) 0.53873(8) 0.21464(5) 0.039 Uani 1 1 d U . .
O_155 O 0.73874(5) 0.54591(6) 0.22919(3) 0.046 Uani 1 1 d U B .
N_156 N 0.71346(6) 0.52725(7) 0.20797(4) 0.041 Uani 1 1 d U B .
H0_156 H 0.7113 0.5211 0.1979 0.049 Uiso 1 1 calc R . .
CA_156 C 0.69386(7) 0.52509(9) 0.21742(5) 0.041 Uani 1 1 d U . .
HA1_156 H 0.6981 0.5404 0.2226 0.049 Uiso 1 1 calc R B .
HA2_156 H 0.6900 0.5135 0.2266 0.049 Uiso 1 1 calc R . .
C_156 C 0.67250(7) 0.51726(8) 0.20620(4) 0.035 Uani 1 1 d U B .
O_156 O 0.67250(5) 0.51070(5) 0.19168(3) 0.040 Uani 1 1 d U . .
N_157 N 0.65440(6) 0.51742(6) 0.21349(4) 0.036 Uani 1 1 d U . .
H0_157 H 0.6560 0.5228 0.2238 0.043 Uiso 1 1 calc R B .
CA_157 C 0.63190(7) 0.50903(8) 0.20495(5) 0.036 Uani 1 1 d U B .
HA_157 H 0.6341 0.5061 0.1929 0.044 Uiso 1 1 calc R . .
CB_157 C 0.61231(7) 0.48581(8) 0.21235(5) 0.042 Uani 1 1 d U . .
HB_157 H 0.5978 0.4812 0.2056 0.051 Uiso 1 1 calc R B .
CG1_157 C 0.61850(9) 0.46665(10) 0.21000(7) 0.059 Uani 1 1 d U B .
HG1A_157 H 0.6215 0.4654 0.1981 0.088 Uiso 1 1 calc R . .
HG1B_157 H 0.6054 0.4516 0.2139 0.088 Uiso 1 1 calc R . .
HG1C_157 H 0.6326 0.4705 0.2165 0.088 Uiso 1 1 calc R . .
CG2_157 C 0.60652(9) 0.48793(10) 0.23045(6) 0.056 Uani 1 1 d U B .
HG2A_157 H 0.5944 0.4725 0.2345 0.084 Uiso 1 1 calc R . .
HG2B_157 H 0.6007 0.4990 0.2312 0.084 Uiso 1 1 calc R . .
HG2C_157 H 0.6207 0.4936 0.2374 0.084 Uiso 1 1 calc R . .
C_157 C 0.62532(7) 0.52829(7) 0.20523(4) 0.034 Uani 1 1 d U . .
O_157 O 0.62869(5) 0.54074(6) 0.21755(3) 0.045 Uani 1 1 d U B .
N_158 N 0.61529(6) 0.53031(6) 0.19123(4) 0.035 Uani 1 1 d U B .
H0_158 H 0.6123 0.5203 0.1830 0.042 Uiso 1 1 calc R . .
CA_158 C 0.60919(7) 0.54864(8) 0.18931(5) 0.035 Uani 1 1 d U . .
HA_158 H 0.6237 0.5644 0.1901 0.042 Uiso 1 1 calc R B .
CB_158 C 0.59812(7) 0.54563(8) 0.17189(5) 0.035 Uani 1 1 d U B .
HB1_158 H 0.6092 0.5457 0.1634 0.042 Uiso 1 1 calc R . .
HB2_158 H 0.5837 0.5300 0.1714 0.042 Uiso 1 1 calc R . .
CG_158 C 0.59185(7) 0.56411(8) 0.16704(5) 0.041 Uani 1 1 d U . .
HG1_158 H 0.5851 0.5678 0.1769 0.049 Uiso 1 1 calc R B .
HG2_158 H 0.5797 0.5577 0.1582 0.049 Uiso 1 1 calc R . .
SD_158 S 0.61687(2) 0.59088(2) 0.159502(14) 0.046 Uani 1 1 d U B .
CE_158 C 0.61615(10) 0.61278(10) 0.17276(7) 0.060 Uani 1 1 d U . .
HE1_158 H 0.6018 0.6134 0.1704 0.090 Uiso 1 1 calc R B .
HE2_158 H 0.6299 0.6281 0.1704 0.090 Uiso 1 1 calc R . .
HE3_158 H 0.6163 0.6087 0.1846 0.090 Uiso 1 1 calc R . .
C_158 C 0.59179(7) 0.54675(8) 0.20267(5) 0.036 Uani 1 1 d U B .
O_158 O 0.57327(5) 0.52829(6) 0.20492(3) 0.044 Uani 1 1 d U . .
N_159 N 0.59740(6) 0.56675(7) 0.21106(4) 0.038 Uani 1 1 d U . .
H0_159 H 0.6110 0.5794 0.2091 0.046 Uiso 1 1 calc R B .
CA_159 C 0.58131(7) 0.56773(8) 0.22329(5) 0.039 Uani 1 1 d U B .
HA_159 H 0.5686 0.5512 0.2255 0.047 Uiso 1 1 calc R . .
CB_159 C 0.59393(8) 0.57799(9) 0.23993(5) 0.047 Uani 1 1 d U . .
HB1_159 H 0.5992 0.5675 0.2448 0.056 Uiso 1 1 calc R B .
HB2_159 H 0.6080 0.5935 0.2378 0.056 Uiso 1 1 calc R . .
OG_159 O 0.57899(6) 0.58058(7) 0.25163(4) 0.051 Uani 1 1 d U B .
HG_159 H 0.5664(12) 0.5653(12) 0.2558(8) 0.076 Uiso 1 1 d . . .
C_159 C 0.56960(8) 0.58122(8) 0.21639(5) 0.044 Uani 1 1 d U . .
O_159 O 0.54803(5) 0.57166(6) 0.21598(4) 0.052 Uani 1 1 d U B .
N_160 N 0.58358(7) 0.60325(7) 0.21172(5) 0.046 Uani 1 1 d U B .
H0_160 H 0.5989 0.6090 0.2114 0.055 Uiso 1 1 calc R . .
CA_160 C 0.57361(9) 0.61794(9) 0.20710(7) 0.054 Uani 1 1 d U . .
HA1_160 H 0.5637 0.6181 0.2164 0.064 Uiso 1 1 calc R B .
HA2_160 H 0.5636 0.6114 0.1970 0.064 Uiso 1 1 calc R . .
C_160 C 0.59264(9) 0.64229(9) 0.20358(6) 0.054 Uani 1 1 d U B .
O_160 O 0.61312(6) 0.64754(6) 0.20140(5) 0.061 Uani 1 1 d U . .
N_161 N 0.58579(9) 0.65848(9) 0.20319(8) 0.078 Uani 1 1 d U . .
H0_161 H 0.5709 0.6540 0.2046 0.093 Uiso 1 1 calc R B .
CA_161 C 0.60236(12) 0.68279(12) 0.20053(12) 0.092 Uani 1 1 d U B .
HA1_161 H 0.6151 0.6843 0.1931 0.110 Uiso 1 1 calc R . .
HA2_161 H 0.6095 0.6903 0.2114 0.110 Uiso 1 1 calc R . .
C_161 C 0.59060(12) 0.69537(12) 0.19261(11) 0.087 Uani 1 1 d U . .
O_161 O 0.56984(8) 0.68833(8) 0.19523(9) 0.102 Uani 1 1 d U B .
N_162 N 0.60424(10) 0.71467(9) 0.18393(8) 0.079 Uani 1 1 d U B .
H0_162 H 0.6185 0.7179 0.1812 0.095 Uiso 1 1 calc R . .
CA_162 C 0.59611(12) 0.73085(11) 0.17881(9) 0.076 Uani 1 1 d U . .
HA_162 H 0.5841 0.7290 0.1873 0.092 Uiso 1 1 calc R B .
CB_162 C 0.61555(14) 0.75655(12) 0.17954(9) 0.084 Uani 1 1 d U B .
HB1_162 H 0.6084 0.7665 0.1779 0.101 Uiso 1 1 calc R . .
HB2_162 H 0.6226 0.7598 0.1909 0.101 Uiso 1 1 calc R . .
CG_162 C 0.63491(13) 0.76372(11) 0.16687(9) 0.078 Uani 1 1 d U . .
OD1_162 O 0.64112(8) 0.74982(7) 0.16170(6) 0.081 Uani 1 1 d U B .
ND2_162 N 0.64617(14) 0.78628(11) 0.16241(10) 0.104 Uani 1 1 d U B .
HD2A_162 H 0.6584 0.7917 0.1556 0.125 Uiso 1 1 calc R . .
HD2B_162 H 0.6414 0.7958 0.1662 0.125 Uiso 1 1 calc R . .
C_162 C 0.58356(13) 0.72411(12) 0.16173(9) 0.078 Uani 1 1 d U B .
O_162 O 0.59167(9) 0.73663(9) 0.14924(7) 0.089 Uani 1 1 d U . .
N_163 N 0.56153(16) 0.70539(16) 0.16355(12) 0.083 Uani 0.66 1 d PDU B 1
H0_163 H 0.5569 0.6988 0.1735 0.099 Uiso 0.66 1 calc PR B 1
N_163 N 0.5643(3) 0.7028(3) 0.15890(19) 0.074 Uani 0.34 1 d PDU B 2
H0A_163 H 0.5598 0.6914 0.1663 0.089 Uiso 0.34 1 calc PR B 2
CA_163 C 0.5453(2) 0.69604(19) 0.14919(14) 0.096 Uani 0.66 1 d PDU B 1
HA_163 H 0.5530 0.6920 0.1400 0.116 Uiso 0.66 1 calc PR B 1
CA_163 C 0.5513(3) 0.6993(3) 0.1432(2) 0.089 Uani 0.34 1 d PDU B 2
HA1_163 H 0.5618 0.7010 0.1335 0.106 Uiso 0.34 1 calc PR B 2
CB_163 C 0.5235(2) 0.6739(2) 0.15472(13) 0.114 Uani 0.66 1 d PDU B 1
HB_163 H 0.5157 0.6778 0.1639 0.137 Uiso 0.66 1 calc PR B 1
CB_163 C 0.5295(4) 0.6751(3) 0.1423(3) 0.119 Uani 0.34 1 d PDU B 2
HB1_163 H 0.5215 0.6735 0.1313 0.143 Uiso 0.34 1 calc PR B 2
CG1_163 C 0.5062(3) 0.6628(3) 0.14001(16) 0.126 Uani 0.66 1 d PDU B 1
CG1_163 C 0.5374(5) 0.6567(4) 0.1431(3) 0.119 Uani 0.34 1 d PDU B 2
CG2_163 C 0.5292(4) 0.6556(3) 0.1610(2) 0.146 Uani 0.66 1 d PDU B 1
CG2_163 C 0.5119(5) 0.6709(6) 0.1564(5) 0.183 Uani 0.34 1 d PDU B 2
C_163 C 0.5404(2) 0.7151(2) 0.1429(2) 0.108 Uani 0.66 1 d PDU B 1
C_163 C 0.5433(4) 0.7173(4) 0.1412(3) 0.097 Uani 0.34 1 d PDU B 2
O_163 O 0.5337(3) 0.7251(3) 0.15291(17) 0.133 Uani 0.66 1 d PDU B 1
O_163 O 0.5371(4) 0.7245(6) 0.1536(3) 0.122 Uani 0.34 1 d PDU B 2
N_164 N 0.54297(12) 0.72136(12) 0.12615(9) 0.101 Uani 1 1 d DU . .
H0_164 H 0.5486 0.7150 0.1193 0.121 Uiso 1 1 calc R B 1
CA_164 C 0.53675(14) 0.73800(15) 0.11938(11) 0.099 Uani 1 1 d U B .
HA_164 H 0.5384 0.7492 0.1285 0.118 Uiso 1 1 calc R . .
CB_164 C 0.55362(15) 0.75188(16) 0.10528(12) 0.104 Uani 1 1 d U . .
HB1_164 H 0.5506 0.7411 0.0957 0.125 Uiso 1 1 calc R B .
HB2_164 H 0.5500 0.7640 0.1015 0.125 Uiso 1 1 calc R . .
CG_164 C 0.57955(16) 0.76381(15) 0.10952(13) 0.106 Uani 1 1 d U B .
HG1_164 H 0.5889 0.7712 0.0993 0.128 Uiso 1 1 calc R . .
HG2_164 H 0.5835 0.7519 0.1135 0.128 Uiso 1 1 calc R . .
CD_164 C 0.58597(17) 0.78238(14) 0.12304(13) 0.112 Uani 1 1 d U . .
OE1_164 O 0.58533(17) 0.80030(12) 0.11950(11) 0.151 Uani 1 1 d U B .
NE2_164 N 0.59292(15) 0.77949(13) 0.13776(11) 0.120 Uani 1 1 d U B .
HE2A_164 H 0.5973 0.7905 0.1455 0.144 Uiso 1 1 calc R . .
HE2B_164 H 0.5932 0.7665 0.1400 0.144 Uiso 1 1 calc R . .
C_164 C 0.51135(14) 0.72501(16) 0.11353(11) 0.100 Uani 1 1 d U . .
O_164 O 0.49900(9) 0.70360(10) 0.11497(6) 0.090 Uani 1 1 d U B .
N_165 N 0.50289(13) 0.73783(14) 0.10626(11) 0.115 Uani 1 1 d U B .
H0_165 H 0.5122 0.7528 0.1041 0.138 Uiso 1 1 calc R . .
CA_165 C 0.47791(17) 0.7264(2) 0.10208(15) 0.129 Uani 1 1 d U . .
HA_165 H 0.4687 0.7190 0.1125 0.154 Uiso 1 1 calc R B .
CB_165 C 0.47260(19) 0.7466(2) 0.09612(18) 0.138 Uani 1 1 d U B .
HB1_165 H 0.4555 0.7396 0.0943 0.166 Uiso 1 1 calc R . .
HB2_165 H 0.4774 0.7585 0.1051 0.166 Uiso 1 1 calc R . .
OG_165 O 0.4845(3) 0.7575(4) 0.0813(2) 0.259 Uani 1 1 d U . .
HG_165 H 0.4990 0.7630 0.0826 0.388 Uiso 1 1 calc R B .
C_165 C 0.47055(14) 0.70762(16) 0.08888(12) 0.101 Uani 1 1 d U B .
O_165 O 0.45009(10) 0.69195(13) 0.08803(9) 0.121 Uani 1 1 d U . .
N_166 N 0.48706(10) 0.70887(10) 0.07855(7) 0.081 Uani 1 1 d U . .
H0_166 H 0.5014 0.7209 0.0794 0.098 Uiso 1 1 calc R B .
CA_166 C 0.48240(12) 0.69115(11) 0.06584(8) 0.074 Uani 1 1 d U B .
HA_166 H 0.4663 0.6859 0.0614 0.089 Uiso 1 1 calc R . .
CB_166 C 0.49924(13) 0.70104(12) 0.05099(9) 0.082 Uani 1 1 d U . .
HB1_166 H 0.4933 0.6895 0.0417 0.098 Uiso 1 1 calc R B .
HB2_166 H 0.4998 0.7156 0.0470 0.098 Uiso 1 1 calc R . .
CG_166 C 0.52384(12) 0.70652(11) 0.05550(8) 0.073 Uani 1 1 d U B .
OD1_166 O 0.53014(8) 0.70710(7) 0.07002(5) 0.074 Uani 1 1 d U . .
ND2_166 N 0.53874(11) 0.71063(10) 0.04254(7) 0.085 Uani 1 1 d U . .
HD2A_166 H 0.5532 0.7138 0.0445 0.102 Uiso 1 1 calc R B .
HD2B_166 H 0.5340 0.7102 0.0321 0.102 Uiso 1 1 calc R . .
C_166 C 0.48211(10) 0.66934(10) 0.07271(7) 0.065 Uani 1 1 d U . .
O_166 O 0.47958(9) 0.65379(8) 0.06285(5) 0.077 Uani 1 1 d U B .
N_167 N 0.48462(8) 0.66801(9) 0.08908(5) 0.061 Uani 1 1 d U B .
H0_167 H 0.4870 0.6798 0.0956 0.073 Uiso 1 1 calc R . .
CA_167 C 0.48359(11) 0.64748(12) 0.09635(7) 0.065 Uani 1 1 d U . .
HA1_167 H 0.4723 0.6336 0.0898 0.079 Uiso 1 1 calc R B .
HA2_167 H 0.4773 0.6456 0.1079 0.079 Uiso 1 1 calc R . .
C_167 C 0.50647(10) 0.64755(11) 0.09713(6) 0.059 Uani 1 1 d U B .
O_167 O 0.50678(8) 0.63027(8) 0.10296(6) 0.079 Uani 1 1 d U . .
N_168 N 0.52595(8) 0.66637(8) 0.09198(5) 0.055 Uani 1 1 d U . .
H0_168 H 0.5251 0.6784 0.0881 0.066 Uiso 1 1 calc R B .
CA_168 C 0.54847(10) 0.66762(9) 0.09262(6) 0.052 Uani 1 1 d U B .
HA_168 H 0.5481 0.6577 0.1023 0.063 Uiso 1 1 calc R . .
CB_168 C 0.55300(10) 0.65710(9) 0.07640(6) 0.051 Uani 1 1 d U . .
HB1_168 H 0.5679 0.6570 0.0777 0.061 Uiso 1 1 calc R B .
HB2_168 H 0.5402 0.6406 0.0751 0.061 Uiso 1 1 calc R . .
CG_168 C 0.55429(9) 0.67037(9) 0.06101(6) 0.052 Uani 1 1 d U B .
OD1_168 O 0.56985(8) 0.69133(7) 0.05934(5) 0.073 Uani 1 1 d U . .
ND2_168 N 0.53884(9) 0.65914(8) 0.04909(5) 0.066 Uani 1 1 d U . .
HD2A_168 H 0.5393 0.6664 0.0397 0.079 Uiso 1 1 calc R B .
HD2B_168 H 0.5280 0.6443 0.0505 0.079 Uiso 1 1 calc R . .
C_168 C 0.56759(10) 0.69314(10) 0.09647(6) 0.058 Uani 1 1 d U . .
O_168 O 0.56226(8) 0.70836(8) 0.09829(5) 0.077 Uani 1 1 d U B .
N_169 N 0.58964(8) 0.69737(8) 0.09780(5) 0.055 Uani 1 1 d U B .
H0_169 H 0.5924 0.6856 0.0982 0.066 Uiso 1 1 calc R . .
CA_169 C 0.60912(11) 0.72138(10) 0.09862(7) 0.063 Uani 1 1 d U . .
HA_169 H 0.6021 0.7317 0.0970 0.075 Uiso 1 1 calc R B .
CB_169 C 0.62138(12) 0.72809(11) 0.11584(7) 0.066 Uani 1 1 d U B .
HB1_169 H 0.6338 0.7448 0.1156 0.079 Uiso 1 1 calc R . .
HB2_169 H 0.6098 0.7263 0.1245 0.079 Uiso 1 1 calc R . .
CG_169 C 0.63215(10) 0.71333(9) 0.12058(6) 0.056 Uani 1 1 d U . .
OD1_169 O 0.63303(7) 0.69965(6) 0.11052(4) 0.058 Uani 1 1 d U B .
ND2_169 N 0.64066(9) 0.71631(9) 0.13621(6) 0.066 Uani 1 1 d U B .
HD2A_169 H 0.6473 0.7083 0.1397 0.080 Uiso 1 1 calc R . .
HD2B_169 H 0.6397 0.7263 0.1430 0.080 Uiso 1 1 calc R . .
C_169 C 0.62612(10) 0.72691(9) 0.08425(7) 0.061 Uani 1 1 d U B .
O_169 O 0.64699(8) 0.74314(7) 0.08500(5) 0.073 Uani 1 1 d U . .
N_170 N 0.61714(9) 0.71423(8) 0.07022(5) 0.062 Uani 1 1 d U . .
H0_170 H 0.6023 0.7032 0.0702 0.075 Uiso 1 1 calc R B .
CA_170 C 0.63098(12) 0.71790(10) 0.05511(7) 0.070 Uani 1 1 d U B .
HA_170 H 0.6468 0.7207 0.0586 0.084 Uiso 1 1 calc R . .
C_170 C 0.63466(13) 0.73945(12) 0.04507(8) 0.081 Uani 1 1 d U . .
O_170 O 0.65075(11) 0.74784(9) 0.03467(6) 0.101 Uani 1 1 d U B .
CB_170 C 0.61964(13) 0.69605(11) 0.04405(7) 0.074 Uani 1 1 d DU . .
HB1_170 H 0.6295 0.6990 0.0339 0.088 Uiso 1 1 calc R B .
HB2_170 H 0.6041 0.6933 0.0403 0.088 Uiso 1 1 calc R . .
SG_170 S 0.61569(3) 0.66989(3) 0.054306(18) 0.077 Uani 1 1 d DU B .
N_171 N 0.62038(12) 0.74771(10) 0.04793(7) 0.085 Uani 1 1 d U B .
H0_171 H 0.6096 0.7411 0.0558 0.102 Uiso 1 1 calc R . .
CA_171 C 0.62169(17) 0.76720(12) 0.03863(10) 0.098 Uani 1 1 d U . .
HA1_171 H 0.6056 0.7648 0.0374 0.117 Uiso 1 1 calc R B .
HA2_171 H 0.6277 0.7673 0.0272 0.117 Uiso 1 1 calc R . .
C_171 C 0.63720(17) 0.79099(13) 0.04665(11) 0.104 Uani 1 1 d U B .
O_171 O 0.63745(15) 0.80856(10) 0.04039(9) 0.143 Uani 1 1 d U . .
N_172 N 0.64928(13) 0.79189(11) 0.05979(9) 0.103 Uani 1 1 d U . .
H0_172 H 0.6471 0.7786 0.0640 0.123 Uiso 1 1 calc R B .
CA_172 C 0.66669(16) 0.81415(12) 0.06825(12) 0.105 Uani 1 1 d U B .
HA_172 H 0.6681 0.8276 0.0615 0.126 Uiso 1 1 calc R . .
CB_172 C 0.65950(17) 0.81626(14) 0.08607(13) 0.110 Uani 1 1 d U . .
HB_172 H 0.6717 0.8320 0.0904 0.131 Uiso 1 1 calc R B .
CG2_172 C 0.6368(2) 0.8162(2) 0.08582(17) 0.144 Uani 1 1 d U B .
HG2A_172 H 0.6249 0.8020 0.0800 0.216 Uiso 1 1 calc R . .
HG2B_172 H 0.6388 0.8301 0.0799 0.216 Uiso 1 1 calc R . .
HG2C_172 H 0.6317 0.8163 0.0974 0.216 Uiso 1 1 calc R . .
CG1_172 C 0.6593(2) 0.79782(16) 0.09795(11) 0.113 Uani 1 1 d U B .
HG1A_172 H 0.6479 0.7821 0.0935 0.136 Uiso 1 1 calc R . .
HG1B_172 H 0.6750 0.7992 0.0976 0.136 Uiso 1 1 calc R . .
CD1_172 C 0.65318(18) 0.79899(17) 0.11622(12) 0.117 Uani 1 1 d U . .
HD1A_172 H 0.6643 0.8144 0.1209 0.176 Uiso 1 1 calc R B .
HD1B_172 H 0.6540 0.7867 0.1227 0.176 Uiso 1 1 calc R . .
HD1C_172 H 0.6372 0.7966 0.1169 0.176 Uiso 1 1 calc R . .
C_172 C 0.68984(17) 0.81452(14) 0.06727(11) 0.105 Uani 1 1 d U . .
O_172 O 0.69141(11) 0.79675(9) 0.06581(7) 0.104 Uani 1 1 d U B .
N_173 N 0.70955(14) 0.83589(12) 0.06877(11) 0.120 Uani 1 1 d U B .
CD_173 C 0.7112(2) 0.85911(15) 0.06939(16) 0.140 Uani 1 1 d U . .
HD1_173 H 0.7086 0.8628 0.0810 0.168 Uiso 1 1 calc R B .
HD2_173 H 0.6994 0.8595 0.0619 0.168 Uiso 1 1 calc R . .
CA_173 C 0.73273(19) 0.83734(19) 0.06700(15) 0.132 Uani 1 1 d U . .
HA_173 H 0.7343 0.8311 0.0559 0.158 Uiso 1 1 calc R B .
CB_173 C 0.7496(2) 0.8650(2) 0.06836(18) 0.170 Uani 1 1 d U B .
HB1_173 H 0.7557 0.8694 0.0800 0.204 Uiso 1 1 calc R . .
HB2_173 H 0.7631 0.8702 0.0606 0.204 Uiso 1 1 calc R . .
CG_173 C 0.7352(3) 0.8759(2) 0.0637(2) 0.184 Uani 1 1 d U B .
HG1_173 H 0.7412 0.8913 0.0693 0.221 Uiso 1 1 calc R . .
HG2_173 H 0.7356 0.8783 0.0514 0.221 Uiso 1 1 calc R . .
C_173 C 0.73725(17) 0.82520(14) 0.08186(12) 0.105 Uani 1 1 d U B .
O_173 O 0.72806(10) 0.82352(9) 0.09584(8) 0.103 Uani 1 1 d U . .
N_174 N 0.75232(14) 0.81827(14) 0.07878(10) 0.115 Uani 1 1 d U . .
H0_174 H 0.7583 0.8202 0.0686 0.138 Uiso 1 1 calc R B .
CA_174 C 0.75949(15) 0.80759(15) 0.09161(11) 0.103 Uani 1 1 d U B .
HA_174 H 0.7456 0.7919 0.0943 0.123 Uiso 1 1 calc R . .
CB_174 C 0.77854(19) 0.8032(2) 0.08492(14) 0.127 Uani 1 1 d U . .
HB1_174 H 0.7738 0.7955 0.0740 0.190 Uiso 1 1 calc R B .
HB2_174 H 0.7810 0.7932 0.0928 0.190 Uiso 1 1 calc R . .
HB3_174 H 0.7932 0.8182 0.0837 0.190 Uiso 1 1 calc R . .
C_174 C 0.76682(15) 0.82148(14) 0.10745(12) 0.102 Uani 1 1 d U . .
O_174 O 0.76188(10) 0.81166(9) 0.12141(7) 0.100 Uani 1 1 d U B .
N_175 N 0.77994(13) 0.84496(12) 0.10654(11) 0.119 Uani 1 1 d U B .
H0_175 H 0.7836 0.8515 0.0965 0.143 Uiso 1 1 calc R . .
CA_175 C 0.78840(19) 0.86002(16) 0.12125(15) 0.130 Uani 1 1 d U . .
HA_175 H 0.7984 0.8555 0.1279 0.156 Uiso 1 1 calc R B .
CB_175 C 0.8036(2) 0.8850(2) 0.1154(2) 0.171 Uani 1 1 d U B .
HB1_175 H 0.8105 0.8955 0.1252 0.205 Uiso 1 1 calc R . .
HB2_175 H 0.8166 0.8862 0.1084 0.205 Uiso 1 1 calc R . .
OG_175 O 0.7897(2) 0.89273(15) 0.10557(19) 0.207 Uani 1 1 d U . .
HG_175 H 0.7758 0.8817 0.1049 0.311 Uiso 1 1 calc R B .
C_175 C 0.7691(2) 0.85777(16) 0.13230(15) 0.126 Uani 1 1 d U B .
O_175 O 0.77393(17) 0.86484(18) 0.14712(12) 0.176 Uani 1 1 d U . .
N_176 N 0.7475(3) 0.8490(3) 0.1262(3) 0.109 Uani 0.74 1 d PDU B 1
H0_176 H 0.7452 0.8444 0.1156 0.130 Uiso 0.74 1 calc PR B 1
N_176 N 0.7491(8) 0.8477(9) 0.1274(7) 0.109 Uani 0.26 1 d PDU B 2
H0A_176 H 0.7461 0.8405 0.1177 0.130 Uiso 0.26 1 calc PR B 2
CA_176 C 0.7277(3) 0.8464(2) 0.1357(2) 0.107 Uani 0.74 1 d PDU B 1
HA_176 H 0.7340 0.8570 0.1457 0.128 Uiso 0.74 1 calc PR B 1
CA_176 C 0.7294(7) 0.8467(6) 0.1365(5) 0.112 Uani 0.26 1 d PDU B 2
HA1_176 H 0.7356 0.8572 0.1465 0.135 Uiso 0.26 1 calc PR B 2
CB_176 C 0.7130(3) 0.8540(2) 0.1253(3) 0.123 Uani 0.74 1 d PDU B 1
HB1_176 H 0.6985 0.8503 0.1316 0.148 Uiso 0.74 1 calc PR B 1
HB2_176 H 0.7084 0.8454 0.1146 0.148 Uiso 0.74 1 calc PR B 1
CB_176 C 0.7166(7) 0.8556(7) 0.1252(9) 0.136 Uani 0.26 1 d PDU B 2
HB3_176 H 0.7085 0.8442 0.1160 0.164 Uiso 0.26 1 calc PR B 2
HB4_176 H 0.7046 0.8570 0.1318 0.164 Uiso 0.26 1 calc PR B 2
CG_176 C 0.7273(3) 0.8807(2) 0.1219(2) 0.154 Uani 0.74 1 d PDU B 1
HG1_176 H 0.7306 0.8894 0.1327 0.184 Uiso 0.74 1 calc PR B 1
HG2_176 H 0.7424 0.8846 0.1166 0.184 Uiso 0.74 1 calc PR B 1
CG_176 C 0.7338(9) 0.8795(7) 0.1176(5) 0.182 Uani 0.26 1 d PDU B 2
HG3_176 H 0.7445 0.8776 0.1099 0.219 Uiso 0.26 1 calc PR B 2
HG4_176 H 0.7249 0.8851 0.1109 0.219 Uiso 0.26 1 calc PR B 2
CD_176 C 0.7137(4) 0.8879(3) 0.1104(3) 0.252 Uani 0.74 1 d PDU B 1
CD_176 C 0.7484(7) 0.8981(5) 0.1305(5) 0.198 Uani 0.26 1 d PDU B 2
OE1_176 O 0.6919(3) 0.8758(3) 0.1083(3) 0.239 Uani 0.74 1 d PDU B 1
OE1_176 O 0.7700(7) 0.9101(7) 0.1296(6) 0.220 Uani 0.26 1 d PDU B 2
NE2_176 N 0.7272(5) 0.9088(4) 0.1029(5) 0.422 Uani 0.74 1 d PDU B 1
HE2A_176 H 0.7208 0.9146 0.0961 0.506 Uiso 0.74 1 calc PR B 1
HE2B_176 H 0.7424 0.9167 0.1048 0.506 Uiso 0.74 1 calc PR B 1
NE2_176 N 0.7357(10) 0.9004(9) 0.1426(7) 0.251 Uani 0.26 1 d PDU B 2
HE2C_176 H 0.7428 0.9109 0.1506 0.301 Uiso 0.26 1 calc PR B 2
HE2D_176 H 0.7203 0.8915 0.1427 0.301 Uiso 0.26 1 calc PR B 2
C_176 C 0.7118(3) 0.8215(3) 0.14200(18) 0.096 Uani 0.74 1 d PDU B 1
C_176 C 0.7122(7) 0.8221(7) 0.1426(4) 0.094 Uani 0.26 1 d PDU B 2
O_176 O 0.6939(3) 0.8169(3) 0.1498(2) 0.130 Uani 0.74 1 d PDU B 1
O_176 O 0.6944(6) 0.8167(7) 0.1508(4) 0.095 Uani 0.26 1 d PDU B 2
N_177 N 0.71713(11) 0.80463(9) 0.13785(8) 0.084 Uani 1 1 d DU . .
H0_177 H 0.7303 0.8085 0.1326 0.101 Uiso 1 1 calc R B 1
CA_177 C 0.70121(13) 0.78034(11) 0.14213(9) 0.079 Uani 1 1 d U B .
HA_177 H 0.6848 0.7774 0.1420 0.095 Uiso 1 1 calc R . .
CB_177 C 0.70337(12) 0.76448(12) 0.12928(8) 0.076 Uani 1 1 d U . .
HB1_177 H 0.7199 0.7681 0.1288 0.091 Uiso 1 1 calc R B .
HB2_177 H 0.6936 0.7479 0.1329 0.091 Uiso 1 1 calc R . .
CG_177 C 0.69576(12) 0.76731(11) 0.11189(8) 0.075 Uani 1 1 d U B .
HG1_177 H 0.7056 0.7838 0.1082 0.089 Uiso 1 1 calc R . .
HG2_177 H 0.6793 0.7638 0.1123 0.089 Uiso 1 1 calc R . .
CD_177 C 0.69794(13) 0.75090(12) 0.09917(8) 0.078 Uani 1 1 d U . .
HD1_177 H 0.7129 0.7511 0.1010 0.094 Uiso 1 1 calc R B .
HD2_177 H 0.6850 0.7346 0.1009 0.094 Uiso 1 1 calc R . .
NE_177 N 0.69716(11) 0.75790(10) 0.08232(7) 0.084 Uani 1 1 d U B .
HE_177 H 0.6873 0.7629 0.0803 0.101 Uiso 1 1 calc R . .
CZ_177 C 0.70972(15) 0.75763(13) 0.06954(9) 0.090 Uani 1 1 d U . .
NH1_177 N 0.72400(13) 0.74890(13) 0.07129(9) 0.104 Uani 1 1 d U B .
HH1A_177 H 0.7251 0.7432 0.0811 0.124 Uiso 1 1 calc R . .
HH1B_177 H 0.7323 0.7488 0.0627 0.124 Uiso 1 1 calc R . .
NH2_177 N 0.70779(18) 0.76613(15) 0.05493(8) 0.126 Uani 1 1 d U B .
HH2A_177 H 0.6982 0.7718 0.0539 0.152 Uiso 1 1 calc R . .
HH2B_177 H 0.7160 0.7661 0.0462 0.152 Uiso 1 1 calc R . .
C_177 C 0.70640(13) 0.77392(12) 0.15950(9) 0.083 Uani 1 1 d U . .
O_177 O 0.72662(9) 0.77990(11) 0.16382(7) 0.108 Uani 1 1 d U B .
N_178 N 0.68776(10) 0.76047(9) 0.16868(6) 0.073 Uani 1 1 d U B .
H0_178 H 0.6741 0.7585 0.1655 0.087 Uiso 1 1 calc R . .
CA_178 C 0.68873(12) 0.74865(11) 0.18390(8) 0.073 Uani 1 1 d U . .
HA_178 H 0.7051 0.7516 0.1855 0.087 Uiso 1 1 calc R B .
CB_178 C 0.68150(17) 0.75733(13) 0.19907(8) 0.091 Uani 1 1 d U B .
HB1_178 H 0.6924 0.7744 0.2006 0.109 Uiso 1 1 calc R . .
HB2_178 H 0.6655 0.7547 0.1974 0.109 Uiso 1 1 calc R . .
OG_178 O 0.68206(13) 0.74507(11) 0.21342(6) 0.109 Uani 1 1 d U . .
HG_178 H 0.6944 0.7535 0.2189 0.164 Uiso 1 1 calc R B .
C_178 C 0.67218(11) 0.72252(11) 0.18102(7) 0.067 Uani 1 1 d U B .
O_178 O 0.65040(8) 0.71380(8) 0.18176(6) 0.082 Uani 1 1 d U . .
N_179 N 0.68245(8) 0.70994(8) 0.17748(5) 0.057 Uani 1 1 d U . .
H0_179 H 0.6979 0.7172 0.1771 0.069 Uiso 1 1 calc R B .
CA_179 C 0.66934(9) 0.68496(9) 0.17424(6) 0.051 Uani 1 1 d U B .
HA_179 H 0.6521 0.6792 0.1752 0.062 Uiso 1 1 calc R . .
CB_179 C 0.67474(9) 0.67969(9) 0.15683(6) 0.051 Uani 1 1 d U . .
HB1_179 H 0.6918 0.6859 0.1556 0.061 Uiso 1 1 calc R B .
HB2_179 H 0.6666 0.6625 0.1550 0.061 Uiso 1 1 calc R . .
OG_179 O 0.66713(7) 0.69032(7) 0.14486(4) 0.058 Uani 1 1 d U B .
HG_179 H 0.6737 0.6913 0.1356 0.087 Uiso 1 1 calc R . .
C_179 C 0.67680(8) 0.67366(9) 0.18799(6) 0.048 Uani 1 1 d U . .
O_179 O 0.69714(6) 0.67771(7) 0.18874(4) 0.062 Uani 1 1 d U B .
N_180 N 0.66038(7) 0.66045(7) 0.19918(4) 0.046 Uani 1 1 d U B .
H0_180 H 0.6456 0.6561 0.1970 0.055 Uiso 1 1 calc R . .
CA_180 C 0.66601(8) 0.65298(9) 0.21486(6) 0.048 Uani 1 1 d U . .
HA_180 H 0.6834 0.6618 0.2164 0.058 Uiso 1 1 calc R B .
CB_180 C 0.65455(9) 0.65882(10) 0.22957(6) 0.055 Uani 1 1 d U B .
HB1_180 H 0.6373 0.6491 0.2284 0.066 Uiso 1 1 calc R . .
HB2_180 H 0.6590 0.6542 0.2402 0.066 Uiso 1 1 calc R . .
CG_180 C 0.66105(10) 0.68465(10) 0.23101(7) 0.061 Uani 1 1 d U . .
HG_180 H 0.6566 0.6893 0.2203 0.073 Uiso 1 1 calc R B .
CD1_180 C 0.64703(15) 0.68741(14) 0.24522(9) 0.089 Uani 1 1 d U B .
HD1A_180 H 0.6507 0.6823 0.2558 0.134 Uiso 1 1 calc R . .
HD1B_180 H 0.6302 0.6777 0.2428 0.134 Uiso 1 1 calc R . .
HD1C_180 H 0.6512 0.7039 0.2461 0.134 Uiso 1 1 calc R . .
CD2_180 C 0.68657(13) 0.70039(12) 0.23360(10) 0.084 Uani 1 1 d U B .
HD2A_180 H 0.6916 0.6954 0.2436 0.126 Uiso 1 1 calc R . .
HD2B_180 H 0.6898 0.7165 0.2352 0.126 Uiso 1 1 calc R . .
HD2C_180 H 0.6951 0.6997 0.2237 0.126 Uiso 1 1 calc R . .
C_180 C 0.65748(8) 0.62704(9) 0.21512(5) 0.046 Uani 1 1 d U B .
O_180 O 0.63715(5) 0.61260(6) 0.21069(4) 0.051 Uani 1 1 d U . .
N_181 N 0.67270(7) 0.62095(7) 0.22101(4) 0.046 Uani 1 1 d U . .
H0_181 H 0.6869 0.6320 0.2239 0.056 Uiso 1 1 calc R B .
CA_181 C 0.66645(8) 0.59658(8) 0.22284(5) 0.044 Uani 1 1 d U B .
HA_181 H 0.6492 0.5869 0.2208 0.053 Uiso 1 1 calc R . .
CB_181 C 0.67877(9) 0.58897(10) 0.20968(5) 0.051 Uani 1 1 d U . .
HB1_181 H 0.6717 0.5717 0.2104 0.061 Uiso 1 1 calc R B .
HB2_181 H 0.6750 0.5925 0.1984 0.061 Uiso 1 1 calc R . .
CG_181 C 0.70526(9) 0.59979(9) 0.21081(5) 0.049 Uani 1 1 d U B .
CD1_181 C 0.71477(9) 0.58982(10) 0.22119(6) 0.053 Uani 1 1 d U . .
HD1_181 H 0.7047 0.5772 0.2284 0.064 Uiso 1 1 calc R B .
CD2_181 C 0.72012(9) 0.61888(10) 0.20094(6) 0.056 Uani 1 1 d U . .
HD2_181 H 0.7140 0.6267 0.1944 0.067 Uiso 1 1 calc R B .
CE1_181 C 0.73847(10) 0.59780(11) 0.22132(7) 0.062 Uani 1 1 d U B .
HE1_181 H 0.7448 0.5909 0.2286 0.075 Uiso 1 1 calc R . .
CE2_181 C 0.74389(10) 0.62651(11) 0.20071(6) 0.063 Uani 1 1 d U B .
HE2_181 H 0.7539 0.6391 0.1935 0.075 Uiso 1 1 calc R . .
CZ_181 C 0.75313(10) 0.61626(11) 0.21065(7) 0.065 Uani 1 1 d U . .
HZ_181 H 0.7695 0.6217 0.2103 0.078 Uiso 1 1 calc R B .
C_181 C 0.67092(7) 0.59148(8) 0.24067(5) 0.042 Uani 1 1 d U . .
O_181 O 0.68640(5) 0.60616(6) 0.24970(4) 0.049 Uani 1 1 d U B .
N_182 N 0.65611(6) 0.56942(7) 0.24544(4) 0.042 Uani 1 1 d U B .
H0_182 H 0.6442 0.5607 0.2388 0.050 Uiso 1 1 calc R . .
CA_182 C 0.65850(8) 0.55881(9) 0.26104(5) 0.043 Uani 1 1 d U . .
HA_182 H 0.6640 0.5706 0.2703 0.051 Uiso 1 1 calc R B .
CB_182 C 0.63458(8) 0.53821(9) 0.26536(5) 0.046 Uani 1 1 d U B .
HB1_182 H 0.6286 0.5276 0.2555 0.056 Uiso 1 1 calc R . .
HB2_182 H 0.6236 0.5442 0.2674 0.056 Uiso 1 1 calc R . .
CG_182 C 0.63413(9) 0.52387(10) 0.28072(5) 0.049 Uani 1 1 d U . .
HG1_182 H 0.6202 0.5080 0.2799 0.059 Uiso 1 1 calc R B .
HG2_182 H 0.6483 0.5222 0.2805 0.059 Uiso 1 1 calc R . .
CD_182 C 0.63340(9) 0.53473(10) 0.29750(5) 0.052 Uani 1 1 d U B .
OE1_182 O 0.64634(7) 0.55623(7) 0.29990(4) 0.068 Uani 1 1 d U . .
OE2_182 O 0.61920(6) 0.52092(7) 0.30847(4) 0.055 Uani 1 1 d U . .
C_182 C 0.67626(8) 0.55100(9) 0.25804(5) 0.044 Uani 1 1 d U B .
O_182 O 0.67384(5) 0.53752(6) 0.24643(3) 0.046 Uani 1 1 d U . .
N_183 N 0.69427(7) 0.55918(8) 0.26861(4) 0.047 Uani 1 1 d U . .
H0_183 H 0.6954 0.5689 0.2767 0.057 Uiso 1 1 calc R B .
CA_183 C 0.71228(8) 0.55250(9) 0.26720(5) 0.045 Uani 1 1 d U B .
HA_183 H 0.7204 0.5579 0.2561 0.054 Uiso 1 1 calc R . .
CB_183 C 0.73030(8) 0.56471(10) 0.28151(5) 0.051 Uani 1 1 d U . .
HB1_183 H 0.7217 0.5615 0.2923 0.061 Uiso 1 1 calc R B .
HB2_183 H 0.7406 0.5577 0.2822 0.061 Uiso 1 1 calc R . .
CG_183 C 0.74564(9) 0.59117(10) 0.27942(6) 0.057 Uani 1 1 d U B .
HG1_183 H 0.7560 0.5945 0.2695 0.069 Uiso 1 1 calc R . .
HG2_183 H 0.7355 0.5980 0.2773 0.069 Uiso 1 1 calc R . .
CD_183 C 0.76044(11) 0.60268(11) 0.29450(7) 0.066 Uani 1 1 d U . .
HD1_183 H 0.7710 0.6195 0.2921 0.079 Uiso 1 1 calc R B .
HD2_183 H 0.7501 0.6015 0.3040 0.079 Uiso 1 1 calc R . .
NE_183 N 0.77471(8) 0.59214(9) 0.29955(5) 0.063 Uani 1 1 d U B .
HE_183 H 0.7857 0.5936 0.2925 0.076 Uiso 1 1 calc R . .
CZ_183 C 0.77250(10) 0.58062(11) 0.31382(6) 0.063 Uani 1 1 d U . .
NH1_183 N 0.75800(9) 0.57841(11) 0.32570(6) 0.079 Uani 1 1 d U B .
HH1A_183 H 0.7569 0.5703 0.3348 0.095 Uiso 1 1 calc R . .
HH1B_183 H 0.7493 0.5851 0.3247 0.095 Uiso 1 1 calc R . .
NH2_183 N 0.78537(11) 0.57061(12) 0.31553(6) 0.084 Uani 1 1 d U B .
HH2A_183 H 0.7841 0.5625 0.3247 0.101 Uiso 1 1 calc R . .
HH2B_183 H 0.7952 0.5720 0.3075 0.101 Uiso 1 1 calc R . .
C_183 C 0.70195(8) 0.52649(10) 0.26867(5) 0.048 Uani 1 1 d U . .
O_183 O 0.68664(6) 0.51458(7) 0.27902(4) 0.054 Uani 1 1 d U B .
N_184 N 0.71125(7) 0.51716(7) 0.25834(4) 0.046 Uani 1 1 d U B .
H0_184 H 0.7230 0.5264 0.2517 0.056 Uiso 1 1 calc R . .
CA_184 C 0.70228(8) 0.49221(9) 0.25797(5) 0.045 Uani 1 1 d U . .
HA_184 H 0.6848 0.4842 0.2575 0.055 Uiso 1 1 calc R B .
CB_184 C 0.71073(9) 0.48562(10) 0.24192(5) 0.050 Uani 1 1 d U B .
HB1_184 H 0.7056 0.4911 0.2321 0.061 Uiso 1 1 calc R . .
HB2_184 H 0.7281 0.4943 0.2419 0.061 Uiso 1 1 calc R . .
CG_184 C 0.70234(9) 0.45982(10) 0.23955(5) 0.050 Uani 1 1 d U . .
HG_184 H 0.7082 0.4544 0.2492 0.060 Uiso 1 1 calc R B .
CD1_184 C 0.67569(9) 0.44505(11) 0.23919(6) 0.060 Uani 1 1 d U B .
HD1A_184 H 0.6695 0.4445 0.2505 0.089 Uiso 1 1 calc R . .
HD1B_184 H 0.6710 0.4291 0.2355 0.089 Uiso 1 1 calc R . .
HD1C_184 H 0.6694 0.4521 0.2314 0.089 Uiso 1 1 calc R . .
CD2_184 C 0.71262(11) 0.45643(12) 0.22341(6) 0.063 Uani 1 1 d U B .
HD2A_184 H 0.7060 0.4604 0.2138 0.094 Uiso 1 1 calc R . .
HD2B_184 H 0.7088 0.4400 0.2225 0.094 Uiso 1 1 calc R . .
HD2C_184 H 0.7297 0.4667 0.2235 0.094 Uiso 1 1 calc R . .
C_184 C 0.70905(8) 0.48295(10) 0.27318(5) 0.048 Uani 1 1 d U B .
O_184 O 0.69513(6) 0.46379(6) 0.27939(3) 0.049 Uani 1 1 d U . .
N_185 N 0.73102(7) 0.49616(8) 0.27915(4) 0.049 Uani 1 1 d U . .
H0_185 H 0.7404 0.5102 0.2749 0.059 Uiso 1 1 calc R B .
CA_185 C 0.73909(8) 0.48688(10) 0.29281(5) 0.052 Uani 1 1 d U B .
HA_185 H 0.7392 0.4728 0.2882 0.063 Uiso 1 1 calc R . .
CB_185 C 0.76441(9) 0.50461(12) 0.29738(6) 0.064 Uani 1 1 d U . .
HB1_185 H 0.7661 0.5204 0.2984 0.076 Uiso 1 1 calc R B .
HB2_185 H 0.7682 0.5004 0.3084 0.076 Uiso 1 1 calc R . .
CG_185 C 0.78170(11) 0.50550(16) 0.28436(8) 0.087 Uani 1 1 d U B .
HG1_185 H 0.7812 0.4902 0.2843 0.104 Uiso 1 1 calc R . .
HG2_185 H 0.7766 0.5077 0.2731 0.104 Uiso 1 1 calc R . .
CD_185 C 0.80659(12) 0.52469(19) 0.28730(8) 0.100 Uani 1 1 d U . .
OE1_185 O 0.81216(11) 0.5364(2) 0.29946(9) 0.184 Uani 1 1 d U B .
NE2_185 N 0.82223(12) 0.52707(16) 0.27551(8) 0.112 Uani 1 1 d U B .
HE2A_185 H 0.8372 0.5376 0.2768 0.135 Uiso 1 1 calc R . .
HE2B_185 H 0.8176 0.5181 0.2665 0.135 Uiso 1 1 calc R . .
C_185 C 0.72295(9) 0.47853(10) 0.30799(5) 0.050 Uani 1 1 d U . .
O_185 O 0.71705(6) 0.45893(7) 0.31395(4) 0.054 Uani 1 1 d U B .
N_186 N 0.71507(7) 0.49211(8) 0.31479(4) 0.049 Uani 1 1 d U B .
CD_186 C 0.72259(10) 0.51685(10) 0.31154(6) 0.057 Uani 1 1 d U . .
HD1_186 H 0.7231 0.5200 0.2993 0.069 Uiso 1 1 calc R B .
HD2_186 H 0.7382 0.5274 0.3165 0.069 Uiso 1 1 calc R . .
CA_186 C 0.69990(9) 0.48343(10) 0.32966(5) 0.052 Uani 1 1 d U . .
HA_186 H 0.7080 0.4794 0.3385 0.062 Uiso 1 1 calc R B .
CB_186 C 0.69808(10) 0.50446(11) 0.33552(6) 0.059 Uani 1 1 d U B .
HB1_186 H 0.6821 0.4995 0.3397 0.071 Uiso 1 1 calc R . .
HB2_186 H 0.7095 0.5129 0.3446 0.071 Uiso 1 1 calc R . .
CG_186 C 0.70365(11) 0.51968(12) 0.32017(7) 0.068 Uani 1 1 d U B .
HG1_186 H 0.7095 0.5363 0.3233 0.082 Uiso 1 1 calc R . .
HG2_186 H 0.6897 0.5142 0.3129 0.082 Uiso 1 1 calc R . .
C_186 C 0.67637(8) 0.46196(9) 0.32590(5) 0.048 Uani 1 1 d U B .
O_186 O 0.66497(6) 0.44855(7) 0.33750(4) 0.055 Uani 1 1 d U . .
N_187 N 0.66777(7) 0.45915(8) 0.31038(4) 0.049 Uani 1 1 d U . .
H0_187 H 0.6753 0.4701 0.3028 0.059 Uiso 1 1 calc R B .
CA_187 C 0.64578(8) 0.43793(10) 0.30589(5) 0.049 Uani 1 1 d U B .
HA_187 H 0.6335 0.4358 0.3143 0.059 Uiso 1 1 calc R . .
CB_187 C 0.63712(8) 0.43993(10) 0.28817(5) 0.050 Uani 1 1 d U . .
HB_187 H 0.6482 0.4396 0.2797 0.060 Uiso 1 1 calc R B .
CG2_187 C 0.61322(9) 0.41841(11) 0.28525(6) 0.059 Uani 1 1 d U B .
HG2A_187 H 0.6020 0.4181 0.2935 0.088 Uiso 1 1 calc R . .
HG2B_187 H 0.6144 0.4042 0.2864 0.088 Uiso 1 1 calc R . .
HG2C_187 H 0.6078 0.4190 0.2739 0.088 Uiso 1 1 calc R . .
CG1_187 C 0.63707(9) 0.46285(10) 0.28580(5) 0.051 Uani 1 1 d U B .
HG1A_187 H 0.6531 0.4761 0.2880 0.061 Uiso 1 1 calc R . .
HG1B_187 H 0.6264 0.4636 0.2942 0.061 Uiso 1 1 calc R . .
CD1_187 C 0.62939(10) 0.46570(11) 0.26813(6) 0.058 Uani 1 1 d U . .
HD1A_187 H 0.6379 0.4620 0.2597 0.088 Uiso 1 1 calc R B .
HD1B_187 H 0.6329 0.4819 0.2666 0.088 Uiso 1 1 calc R . .
HD1C_187 H 0.6125 0.4550 0.2668 0.088 Uiso 1 1 calc R . .
C_187 C 0.64894(8) 0.41672(10) 0.30677(5) 0.049 Uani 1 1 d U . .
O_187 O 0.63458(6) 0.39827(7) 0.31379(4) 0.055 Uani 1 1 d U B .
N_188 N 0.66808(7) 0.41865(8) 0.29901(4) 0.047 Uani 1 1 d U B .
H0_188 H 0.6780 0.4319 0.2941 0.057 Uiso 1 1 calc R . .
CA_188 C 0.67250(8) 0.39918(9) 0.29869(5) 0.048 Uani 1 1 d U . .
HA_188 H 0.6588 0.3855 0.2932 0.057 Uiso 1 1 calc R B .
CB_188 C 0.69459(9) 0.40532(10) 0.28860(5) 0.051 Uani 1 1 d U B .
HB1_188 H 0.6978 0.3922 0.2896 0.061 Uiso 1 1 calc R . .
HB2_188 H 0.7080 0.4194 0.2937 0.061 Uiso 1 1 calc R . .
CG_188 C 0.69330(9) 0.41024(10) 0.26980(5) 0.055 Uani 1 1 d U . .
HG_188 H 0.6902 0.4236 0.2689 0.066 Uiso 1 1 calc R B .
CD1_188 C 0.71741(12) 0.41804(14) 0.26163(7) 0.074 Uani 1 1 d U B .
HD1A_188 H 0.7209 0.4052 0.2623 0.110 Uiso 1 1 calc R . .
HD1B_188 H 0.7296 0.4318 0.2676 0.110 Uiso 1 1 calc R . .
HD1C_188 H 0.7171 0.4221 0.2498 0.110 Uiso 1 1 calc R . .
CD2_188 C 0.67383(13) 0.38950(12) 0.26060(6) 0.073 Uani 1 1 d U B .
HD2A_188 H 0.6757 0.3757 0.2621 0.110 Uiso 1 1 calc R . .
HD2B_188 H 0.6746 0.3932 0.2486 0.110 Uiso 1 1 calc R . .
HD2C_188 H 0.6586 0.3862 0.2651 0.110 Uiso 1 1 calc R . .
C_188 C 0.67492(8) 0.39227(9) 0.31649(5) 0.047 Uani 1 1 d U B .
O_188 O 0.66491(6) 0.37128(7) 0.32054(4) 0.053 Uani 1 1 d U . .
N_189 N 0.68864(7) 0.40901(8) 0.32730(4) 0.047 Uani 1 1 d U . .
H0_189 H 0.6960 0.4239 0.3242 0.056 Uiso 1 1 calc R B .
CA_189 C 0.69118(8) 0.40229(10) 0.34421(5) 0.049 Uani 1 1 d U B .
HA_189 H 0.6936 0.3885 0.3431 0.059 Uiso 1 1 calc R . .
CB_189 C 0.71262(9) 0.42140(10) 0.35296(6) 0.055 Uani 1 1 d U . .
HB1_189 H 0.7137 0.4161 0.3644 0.066 Uiso 1 1 calc R B .
HB2_189 H 0.7269 0.4244 0.3467 0.066 Uiso 1 1 calc R . .
OG_189 O 0.71164(6) 0.44234(7) 0.35402(4) 0.058 Uani 1 1 d U B .
HG_189 H 0.7248 0.4538 0.3515 0.086 Uiso 1 1 calc R . .
C_189 C 0.66896(9) 0.39415(10) 0.35465(5) 0.052 Uani 1 1 d U . .
O_189 O 0.66257(6) 0.37709(7) 0.36418(4) 0.062 Uani 1 1 d U B .
N_190 N 0.65680(7) 0.40512(8) 0.35303(4) 0.052 Uani 1 1 d U B .
H0_190 H 0.6613 0.4168 0.3459 0.062 Uiso 1 1 calc R . .
CA_190 C 0.63565(9) 0.39742(11) 0.36332(6) 0.058 Uani 1 1 d U . .
HA_190 H 0.6405 0.3994 0.3754 0.069 Uiso 1 1 calc R B .
CB_190 C 0.62391(10) 0.41148(12) 0.36030(7) 0.065 Uani 1 1 d U B .
HB1_190 H 0.6196 0.4105 0.3483 0.077 Uiso 1 1 calc R . .
HB2_190 H 0.6349 0.4282 0.3630 0.077 Uiso 1 1 calc R . .
CG_190 C 0.60164(12) 0.40222(14) 0.37123(7) 0.075 Uani 1 1 d U . .
HG1_190 H 0.5896 0.3867 0.3669 0.090 Uiso 1 1 calc R B .
HG2_190 H 0.6055 0.4000 0.3829 0.090 Uiso 1 1 calc R . .
CD_190 C 0.59183(14) 0.41794(16) 0.37146(8) 0.088 Uani 1 1 d U B .
OE1_190 O 0.60003(11) 0.43710(12) 0.36488(7) 0.108 Uani 1 1 d U . .
NE2_190 N 0.56983(15) 0.40774(18) 0.37894(12) 0.140 Uani 1 1 d U . .
HE2A_190 H 0.5618 0.4152 0.3789 0.168 Uiso 1 1 calc R B .
HE2B_190 H 0.5639 0.3938 0.3837 0.168 Uiso 1 1 calc R . .
C_190 C 0.61862(9) 0.37132(11) 0.36034(5) 0.057 Uani 1 1 d U B .
O_190 O 0.60809(7) 0.35846(8) 0.37246(4) 0.072 Uani 1 1 d U . .
N_191 N 0.61536(7) 0.36362(8) 0.34453(4) 0.050 Uani 1 1 d U . .
H0_191 H 0.6244 0.3731 0.3366 0.060 Uiso 1 1 calc R B .
CA_191 C 0.59737(9) 0.34015(10) 0.34019(6) 0.056 Uani 1 1 d U B .
HA_191 H 0.5866 0.3339 0.3501 0.067 Uiso 1 1 calc R . .
CB_191 C 0.58277(10) 0.34086(11) 0.32547(6) 0.061 Uani 1 1 d U . .
HB1_191 H 0.5932 0.3481 0.3156 0.073 Uiso 1 1 calc R B .
HB2_191 H 0.5709 0.3246 0.3224 0.073 Uiso 1 1 calc R . .
CG_191 C 0.57061(9) 0.35437(11) 0.32949(6) 0.061 Uani 1 1 d U B .
CD1_191 C 0.55632(11) 0.34866(13) 0.34375(7) 0.072 Uani 1 1 d U . .
HD1_191 H 0.5546 0.3364 0.3509 0.087 Uiso 1 1 calc R B .
CE1_191 C 0.54449(11) 0.36074(14) 0.34765(8) 0.081 Uani 1 1 d U B .
HE1_191 H 0.5353 0.3570 0.3576 0.097 Uiso 1 1 calc R . .
CD2_191 C 0.57244(11) 0.37245(12) 0.31929(8) 0.071 Uani 1 1 d U . .
HD2_191 H 0.5823 0.3768 0.3097 0.085 Uiso 1 1 calc R B .
CE2_191 C 0.56063(12) 0.38409(13) 0.32261(9) 0.081 Uani 1 1 d U B .
HE2_191 H 0.5621 0.3962 0.3153 0.097 Uiso 1 1 calc R . .
CZ_191 C 0.54612(12) 0.37802(14) 0.33702(9) 0.082 Uani 1 1 d U . .
OH_191 O 0.53451(9) 0.39009(11) 0.33971(8) 0.101 Uani 1 1 d U B .
HH_191 H 0.5265 0.3852 0.3485 0.152 Uiso 1 1 calc R . .
C_191 C 0.60676(9) 0.32336(11) 0.33711(6) 0.058 Uani 1 1 d U . .
O_191 O 0.59317(7) 0.30277(8) 0.33331(5) 0.073 Uani 1 1 d U B .
N_192 N 0.62972(7) 0.33161(9) 0.33934(4) 0.054 Uani 1 1 d U B .
H0_192 H 0.6389 0.3464 0.3423 0.065 Uiso 1 1 calc R . .
CA_192 C 0.63969(10) 0.31657(11) 0.33697(6) 0.057 Uani 1 1 d U . .
HA1_192 H 0.6308 0.3024 0.3440 0.069 Uiso 1 1 calc R B .
HA2_192 H 0.6561 0.3249 0.3411 0.069 Uiso 1 1 calc R . .
C_192 C 0.63953(10) 0.30913(10) 0.31930(6) 0.057 Uani 1 1 d U B .
O_192 O 0.63641(9) 0.28930(8) 0.31614(5) 0.076 Uani 1 1 d U . .
N_193 N 0.64294(7) 0.32435(8) 0.30728(4) 0.054 Uani 1 1 d U . .
H0_193 H 0.6472 0.3388 0.3102 0.064 Uiso 1 1 calc R B .
CA_193 C 0.64010(9) 0.31845(10) 0.28943(5) 0.052 Uani 1 1 d U B .
HA_193 H 0.6297 0.3011 0.2880 0.062 Uiso 1 1 calc R . .
CB_193 C 0.62911(9) 0.33137(10) 0.28080(5) 0.052 Uani 1 1 d U . .
HB1_193 H 0.6267 0.3268 0.2688 0.062 Uiso 1 1 calc R B .
HB2_193 H 0.6404 0.3484 0.2813 0.062 Uiso 1 1 calc R . .
CG_193 C 0.60571(9) 0.32672(11) 0.28824(6) 0.056 Uani 1 1 d U B .
HG_193 H 0.6084 0.3305 0.3005 0.067 Uiso 1 1 calc R . .
CD1_193 C 0.59813(11) 0.34306(12) 0.28047(6) 0.065 Uani 1 1 d U . .
HD1A_193 H 0.5948 0.3394 0.2685 0.098 Uiso 1 1 calc R B .
HD1B_193 H 0.6108 0.3594 0.2817 0.098 Uiso 1 1 calc R . .
HD1C_193 H 0.5840 0.3409 0.2862 0.098 Uiso 1 1 calc R . .
CD2_193 C 0.58681(11) 0.30181(12) 0.28684(9) 0.077 Uani 1 1 d U . .
HD2A_193 H 0.5721 0.3001 0.2911 0.116 Uiso 1 1 calc R B .
HD2B_193 H 0.5911 0.2919 0.2934 0.116 Uiso 1 1 calc R . .
HD2C_193 H 0.5848 0.2969 0.2750 0.116 Uiso 1 1 calc R . .
C_193 C 0.66398(10) 0.32632(11) 0.28130(6) 0.058 Uani 1 1 d U . .
O_193 O 0.68163(7) 0.34461(8) 0.28613(4) 0.071 Uani 1 1 d U B .
N_194 N 0.66343(8) 0.31289(10) 0.26840(5) 0.062 Uani 1 1 d U B .
H0_194 H 0.6502 0.2999 0.2662 0.074 Uiso 1 1 calc R . .
CA_194 C 0.68387(11) 0.31911(13) 0.25800(6) 0.071 Uani 1 1 d U . .
HA_194 H 0.6975 0.3339 0.2624 0.085 Uiso 1 1 calc R B .
CB_194 C 0.69000(18) 0.2998(2) 0.25805(7) 0.107 Uani 1 1 d U B .
HB1_194 H 0.6757 0.2843 0.2567 0.129 Uiso 1 1 calc R . .
HB2_194 H 0.7009 0.3021 0.2487 0.129 Uiso 1 1 calc R . .
OG_194 O 0.70099(14) 0.30132(17) 0.27400(7) 0.137 Uani 1 1 d U . .
HG_194 H 0.6907 0.2955 0.2815 0.206 Uiso 1 1 calc R B .
C_194 C 0.67849(9) 0.32311(10) 0.23993(6) 0.055 Uani 1 1 d U B .
O_194 O 0.65990(6) 0.30920(6) 0.23299(4) 0.055 Uani 1 1 d U . .
N_195 N 0.6947(2) 0.3404(3) 0.23368(13) 0.057 Uani 0.47 1 d PDU B 1
H0_195 H 0.7078 0.3485 0.2394 0.069 Uiso 0.47 1 calc PR B 1
N_195 N 0.6954(2) 0.3435(2) 0.23079(12) 0.059 Uani 0.53 1 d PDU B 2
H0A_195 H 0.7076 0.3548 0.2361 0.071 Uiso 0.53 1 calc PR B 2
CA_195 C 0.6929(2) 0.3481(2) 0.21692(13) 0.061 Uani 0.47 1 d PDU B 1
HA_195 H 0.6776 0.3478 0.2157 0.073 Uiso 0.47 1 calc PR B 1
CA_195 C 0.69238(18) 0.34546(19) 0.21308(12) 0.058 Uani 0.53 1 d PDU B 2
HA1_195 H 0.6769 0.3446 0.2112 0.069 Uiso 0.53 1 calc PR B 2
CB_195 C 0.71326(17) 0.37356(19) 0.21588(12) 0.054 Uani 0.47 1 d PDU B 1
HB1_195 H 0.7126 0.3823 0.2258 0.065 Uiso 0.47 1 calc PR B 1
HB2_195 H 0.7283 0.3735 0.2164 0.065 Uiso 0.47 1 calc PR B 1
CB_195 C 0.71202(15) 0.36885(14) 0.20565(11) 0.047 Uani 0.53 1 d PDU B 2
HB3_195 H 0.7110 0.3677 0.1932 0.056 Uiso 0.53 1 calc PR B 2
HB4_195 H 0.7274 0.3708 0.2090 0.056 Uiso 0.53 1 calc PR B 2
CG_195 C 0.71314(16) 0.38657(18) 0.20009(12) 0.053 Uani 0.47 1 d PDU B 1
HG_195 H 0.7124 0.3769 0.1901 0.064 Uiso 0.47 1 calc PR B 1
CG_195 C 0.71141(15) 0.39118(15) 0.21100(10) 0.049 Uani 0.53 1 d PDU B 2
HG1_195 H 0.7100 0.3913 0.2235 0.058 Uiso 0.53 1 calc PR B 2
CD1_195 C 0.6919(2) 0.3905(3) 0.19925(14) 0.052 Uani 0.47 1 d PDU B 1
CD1_195 C 0.73443(17) 0.41262(18) 0.20561(13) 0.058 Uani 0.53 1 d PDU B 2
CD2_195 C 0.73555(18) 0.4104(2) 0.19863(14) 0.059 Uani 0.47 1 d PDU B 1
CD2_195 C 0.6900(2) 0.3908(3) 0.20304(17) 0.071 Uani 0.53 1 d PDU B 2
C_195 C 0.6939(2) 0.3310(2) 0.20428(13) 0.051 Uani 0.47 1 d PDU B 1
C_195 C 0.6930(2) 0.32612(19) 0.20264(16) 0.062 Uani 0.53 1 d PDU B 2
O_195 O 0.7088(2) 0.3247(2) 0.20584(14) 0.076 Uani 0.47 1 d PDU B 1
O_195 O 0.7066(2) 0.3192(2) 0.20616(16) 0.080 Uani 0.53 1 d PDU B 2
N_196 N 0.67845(8) 0.32137(9) 0.19056(5) 0.063 Uani 1 1 d DU . .
H0_196 H 0.6664 0.3238 0.1903 0.076 Uiso 1 1 calc R B 1
CA_196 C 0.68019(10) 0.30767(11) 0.17651(7) 0.064 Uani 1 1 d U B .
HA_196 H 0.6852 0.2967 0.1810 0.076 Uiso 1 1 calc R . .
CB_196 C 0.65637(10) 0.29338(12) 0.16796(7) 0.069 Uani 1 1 d U . .
HB_196 H 0.6509 0.3043 0.1642 0.083 Uiso 1 1 calc R B .
CG1_196 C 0.65795(13) 0.28043(15) 0.15287(8) 0.091 Uani 1 1 d U B .
HG1A_196 H 0.6689 0.2917 0.1447 0.136 Uiso 1 1 calc R . .
HG1B_196 H 0.6424 0.2713 0.1477 0.136 Uiso 1 1 calc R . .
HG1C_196 H 0.6635 0.2698 0.1564 0.136 Uiso 1 1 calc R . .
CG2_196 C 0.63858(12) 0.27598(13) 0.18039(9) 0.081 Uani 1 1 d U B .
HG2A_196 H 0.6435 0.2649 0.1840 0.121 Uiso 1 1 calc R . .
HG2B_196 H 0.6232 0.2674 0.1750 0.121 Uiso 1 1 calc R . .
HG2C_196 H 0.6376 0.2845 0.1902 0.121 Uiso 1 1 calc R . .
C_196 C 0.69928(9) 0.32526(11) 0.16458(6) 0.058 Uani 1 1 d U . .
O_196 O 0.69809(6) 0.34211(7) 0.15883(4) 0.061 Uani 1 1 d U B .
N_197 N 0.71674(9) 0.32120(9) 0.16100(6) 0.071 Uani 1 1 d U B .
H0_197 H 0.7162 0.3084 0.1648 0.085 Uiso 1 1 calc R . .
CA_197 C 0.73663(10) 0.33745(12) 0.15094(7) 0.069 Uani 1 1 d U . .
HA_197 H 0.7329 0.3493 0.1462 0.083 Uiso 1 1 calc R B .
CB_197 C 0.75907(11) 0.35077(13) 0.16168(8) 0.077 Uani 1 1 d U B .
HB_197 H 0.7716 0.3629 0.1544 0.093 Uiso 1 1 calc R . .
OG1_197 O 0.76678(9) 0.33467(11) 0.16708(8) 0.107 Uani 1 1 d U . .
HG1_197 H 0.7551 0.3221 0.1704 0.160 Uiso 1 1 calc R B .
CG2_197 C 0.75612(12) 0.36295(15) 0.17646(8) 0.082 Uani 1 1 d U . .
HG2A_197 H 0.7440 0.3513 0.1839 0.124 Uiso 1 1 calc R B .
HG2B_197 H 0.7514 0.3741 0.1726 0.124 Uiso 1 1 calc R . .
HG2C_197 H 0.7710 0.3714 0.1825 0.124 Uiso 1 1 calc R . .
C_197 C 0.74018(11) 0.32497(12) 0.13630(8) 0.074 Uani 1 1 d U B .
O_197 O 0.73139(9) 0.30367(9) 0.13591(6) 0.091 Uani 1 1 d U . .
N_198 N 0.75377(9) 0.33912(10) 0.12406(6) 0.068 Uani 1 1 d U . .
H0_198 H 0.7601 0.3544 0.1254 0.081 Uiso 1 1 calc R B .
CA_198 C 0.75862(13) 0.33071(13) 0.10876(9) 0.084 Uani 1 1 d U B .
HA1_198 H 0.7472 0.3296 0.1002 0.100 Uiso 1 1 calc R . .
HA2_198 H 0.7556 0.3146 0.1108 0.100 Uiso 1 1 calc R . .
C_198 C 0.78230(13) 0.34456(15) 0.10166(10) 0.087 Uani 1 1 d U . .
OT1_198 O 0.78603(11) 0.34191(13) 0.08676(7) 0.116 Uani 1 1 d U B .
OT2_198 O 0.79781(9) 0.35840(10) 0.11135(7) 0.097 Uani 1 1 d U B .
CT_199 C 0.5596(15) 0.7851(17) 0.1710(9) 0.509 Uani 0.43 1 d PDU C 1
CT_199 C 0.4975(11) 0.7137(9) 0.2281(13) 0.227 Uani 0.22 1 d PDU C 2
O3_199 O 0.5438(6) 0.7697(7) 0.1837(3) 0.238 Uani 0.43 1 d PDU C 1
O3_199 O 0.5061(10) 0.7360(11) 0.2365(10) 0.328 Uani 0.22 1 d PDU C 2
C4_199 C 0.5551(5) 0.7684(5) 0.1982(3) 0.211 Uani 0.43 1 d PDU C 1
C4_199 C 0.5292(9) 0.7530(8) 0.2332(7) 0.278 Uani 0.22 1 d PDU C 2
O2_199 O 0.5743(5) 0.7700(7) 0.1974(4) 0.284 Uani 0.43 1 d PDU C 1
O2_199 O 0.5329(12) 0.7655(11) 0.2207(7) 0.275 Uani 0.22 1 d PDU C 2
C3_199 C 0.5411(6) 0.7641(6) 0.2145(3) 0.191 Uani 0.43 1 d PDU C 1
C3_199 C 0.5503(11) 0.7577(9) 0.2439(7) 0.263 Uani 0.22 1 d PDU C 2
C2_199 C 0.5513(7) 0.7581(4) 0.2293(4) 0.192 Uani 0.43 1 d PDU C 1
C2_199 C 0.5735(10) 0.7675(7) 0.2343(8) 0.259 Uani 0.22 1 d PDU C 2
C1_199 C 0.5496(3) 0.7342(3) 0.2265(2) 0.137 Uani 0.43 1 d PDU C 1
C1_199 C 0.5753(7) 0.7478(5) 0.2254(5) 0.175 Uani 0.22 1 d PDU C 2
O1_199 O 0.5400(4) 0.7231(3) 0.2137(2) 0.147 Uani 0.43 1 d PDU C 1
O1_199 O 0.5679(11) 0.7426(8) 0.2107(5) 0.205 Uani 0.22 1 d PDU C 2
N_200 N 0.55963(19) 0.72771(15) 0.23821(16) 0.134 Uani 0.78 1 d PDU C 1
H0_200 H 0.5648 0.7355 0.2477 0.161 Uiso 0.78 1 calc PR C 1
N_200 N 0.5840(7) 0.7351(5) 0.2328(6) 0.182 Uani 0.22 1 d PDU C 2
H0A_200 H 0.5927 0.7421 0.2417 0.219 Uiso 0.22 1 calc PR C 2
CA_200 C 0.56165(16) 0.70703(15) 0.23450(14) 0.100 Uani 0.78 1 d PDU C 1
HA_200 H 0.5684 0.7085 0.2230 0.121 Uiso 0.78 1 calc PR C 1
CA_200 C 0.5820(5) 0.7124(5) 0.2292(4) 0.136 Uani 0.22 1 d PDU C 2
HA1_200 H 0.5860 0.7121 0.2171 0.163 Uiso 0.22 1 calc PR C 2
C_200 C 0.53761(14) 0.68508(14) 0.23537(12) 0.083 Uani 0.78 1 d PDU C 1
C_200 C 0.5567(5) 0.6922(5) 0.2322(3) 0.095 Uani 0.22 1 d PDU C 2
O_200 O 0.52355(12) 0.68232(11) 0.24658(9) 0.095 Uani 0.78 1 d PDU C 1
O_200 O 0.5487(6) 0.6923(5) 0.2462(3) 0.137 Uani 0.22 1 d PDU C 2
CB_200 C 0.5774(2) 0.7048(2) 0.2474(2) 0.150 Uani 0.78 1 d PDU C 1
HB1_200 H 0.5930 0.7189 0.2471 0.225 Uiso 0.78 1 calc PR C 1
HB2_200 H 0.5788 0.6910 0.2449 0.225 Uiso 0.78 1 calc PR C 1
HB3_200 H 0.5707 0.7032 0.2586 0.225 Uiso 0.78 1 calc PR C 1
CB_200 C 0.5973(9) 0.7063(10) 0.2399(11) 0.284 Uani 0.22 1 d PDU C 2
HB4_200 H 0.6137 0.7187 0.2388 0.426 Uiso 0.22 1 calc PR C 2
HB5_200 H 0.5955 0.6914 0.2362 0.426 Uiso 0.22 1 calc PR C 2
HB6_200 H 0.5925 0.7051 0.2517 0.426 Uiso 0.22 1 calc PR C 2
N_201 N 0.53321(12) 0.66892(13) 0.22404(11) 0.082 Uani 0.78 1 d PDU C 1
H0_201 H 0.5439 0.6720 0.2163 0.098 Uiso 0.78 1 calc PR C 1
N_201 N 0.5422(4) 0.6733(4) 0.2211(2) 0.070 Uani 0.22 1 d PDU C 2
H0A_201 H 0.5479 0.6752 0.2109 0.085 Uiso 0.22 1 calc PR C 2
CA_201 C 0.51217(14) 0.64658(16) 0.22339(14) 0.091 Uani 0.78 1 d PDU C 1
HA_201 H 0.5043 0.6432 0.2346 0.110 Uiso 0.78 1 calc PR C 1
CA_201 C 0.5199(4) 0.6516(4) 0.2232(2) 0.066 Uani 0.22 1 d PDU C 2
HA1_201 H 0.5150 0.6505 0.2352 0.079 Uiso 0.22 1 calc PR C 2
C_201 C 0.51879(18) 0.62780(19) 0.21954(13) 0.067 Uani 0.78 1 d PDU C 1
C_201 C 0.5212(4) 0.6297(5) 0.2189(3) 0.057 Uani 0.22 1 d PDU C 2
O_201 O 0.53502(15) 0.63248(18) 0.20940(12) 0.067 Uani 0.78 1 d PDU C 1
O_201 O 0.5355(6) 0.6308(6) 0.2083(4) 0.067 Uani 0.22 1 d PDU C 2
CB_201 C 0.4949(2) 0.6452(2) 0.2100(2) 0.118 Uani 0.78 1 d PDU C 1
HB1_201 H 0.4904 0.6570 0.2124 0.177 Uiso 0.78 1 calc PR C 1
HB2_201 H 0.4810 0.6295 0.2102 0.177 Uiso 0.78 1 calc PR C 1
HB3_201 H 0.5024 0.6481 0.1990 0.177 Uiso 0.78 1 calc PR C 1
CB_201 C 0.5016(5) 0.6528(6) 0.2123(5) 0.095 Uani 0.22 1 d PDU C 2
HB4_201 H 0.5010 0.6671 0.2150 0.142 Uiso 0.22 1 calc PR C 2
HB5_201 H 0.4862 0.6390 0.2144 0.142 Uiso 0.22 1 calc PR C 2
HB6_201 H 0.5057 0.6532 0.2004 0.142 Uiso 0.22 1 calc PR C 2
N_202 N 0.50617(8) 0.60776(9) 0.22678(6) 0.064 Uani 1 1 d DU . .
CA_202 C 0.50763(9) 0.58692(10) 0.22141(6) 0.059 Uani 1 1 d U C .
HA_202 H 0.5240 0.5899 0.2225 0.071 Uiso 1 1 calc R . .
C_202 C 0.49888(9) 0.58090(10) 0.20324(6) 0.057 Uani 1 1 d U . .
O_202 O 0.48276(7) 0.58386(9) 0.19863(5) 0.077 Uani 1 1 d U C .
CB_202 C 0.49111(10) 0.56780(12) 0.23376(7) 0.069 Uani 1 1 d U . .
HB1_202 H 0.4760 0.5569 0.2282 0.083 Uiso 1 1 calc R C .
HB2_202 H 0.4984 0.5587 0.2379 0.083 Uiso 1 1 calc R . .
CG_202 C 0.48728(13) 0.58024(14) 0.24787(9) 0.085 Uani 1 1 d U C .
HG1_202 H 0.4999 0.5854 0.2563 0.102 Uiso 1 1 calc R . .
HG2_202 H 0.4720 0.5701 0.2534 0.102 Uiso 1 1 calc R . .
CD_202 C 0.48774(12) 0.60106(14) 0.23942(8) 0.081 Uani 1 1 d U C .
HD1_202 H 0.4724 0.5966 0.2341 0.097 Uiso 1 1 calc R . .
HD2_202 H 0.4918 0.6140 0.2475 0.097 Uiso 1 1 calc R . .
N_203 N 0.50905(7) 0.57179(8) 0.19391(5) 0.053 Uani 1 1 d U B .
H0_203 H 0.5211 0.5714 0.1983 0.063 Uiso 1 1 calc R . .
CA_203 C 0.50165(9) 0.56232(9) 0.17681(5) 0.050 Uani 1 1 d U . .
HA_203 H 0.4876 0.5637 0.1741 0.060 Uiso 1 1 calc R B .
CB_203 C 0.52075(9) 0.57765(10) 0.16396(6) 0.054 Uani 1 1 d U B .
HB_203 H 0.5146 0.5705 0.1527 0.065 Uiso 1 1 calc R . .
CG1_203 C 0.52480(11) 0.60236(11) 0.16322(8) 0.070 Uani 1 1 d U . .
HG1A_203 H 0.5306 0.6100 0.1741 0.105 Uiso 1 1 calc R B .
HG1B_203 H 0.5100 0.6018 0.1606 0.105 Uiso 1 1 calc R . .
HG1C_203 H 0.5364 0.6112 0.1545 0.105 Uiso 1 1 calc R . .
CG2_203 C 0.54367(10) 0.57749(10) 0.16637(6) 0.058 Uani 1 1 d U . .
HG2A_203 H 0.5551 0.5876 0.1579 0.086 Uiso 1 1 calc R B .
HG2B_203 H 0.5408 0.5614 0.1651 0.086 Uiso 1 1 calc R . .
HG2C_203 H 0.5499 0.5833 0.1776 0.086 Uiso 1 1 calc R . .
CX_203 C 0.49316(9) 0.53477(10) 0.17658(6) 0.048 Uani 0.88 1 d PU B .
OB1_203 O 0.48849(6) 0.52524(6) 0.15922(3) 0.046 Uani 1 1 d U . .
HB1_203 H 0.4753(11) 0.5096(11) 0.1578(7) 0.068 Uiso 1 1 d . . .
OB2_203 O 0.47080(6) 0.52058(7) 0.18669(4) 0.051 Uani 1 1 d U . .
CX1_204 C 0.4333(5) 0.4925(4) 0.1751(2) 0.044 Uani 0.42 1 d PDU B 1
HX1A_204 H 0.4336 0.4811 0.1831 0.053 Uiso 0.42 1 calc PR B 1
HX1B_204 H 0.4170 0.4891 0.1741 0.053 Uiso 0.42 1 calc PR B 1
CX1_204 C 0.4324(18) 0.4920(12) 0.1765(7) 0.041 Uani 0.09 1 d PDU B 2
HX1C_204 H 0.4184 0.4911 0.1712 0.050 Uiso 0.09 1 calc PR B 2
HX1D_204 H 0.4395 0.4860 0.1684 0.050 Uiso 0.09 1 calc PR B 2
OX1_204 O 0.44212(19) 0.4908(2) 0.15935(14) 0.042 Uani 0.42 1 d PDU B 1
OX1_204 O 0.4257(5) 0.4780(5) 0.1909(4) 0.045 Uani 0.09 1 d PDU B 2
CX2_204 C 0.4495(5) 0.5180(5) 0.1815(3) 0.039 Uani 0.42 1 d PDU B 1
HX2_204 H 0.4524 0.5292 0.1720 0.047 Uiso 0.42 1 calc PR B 1
CX2_204 C 0.4497(16) 0.5169(12) 0.1808(15) 0.044 Uani 0.09 1 d PDU B 2
HX2A_204 H 0.4520 0.5274 0.1710 0.052 Uiso 0.09 1 calc PR B 2
CX3_204 C 0.4387(3) 0.5240(5) 0.1959(2) 0.050 Uani 0.42 1 d PDU B 1
HX3A_204 H 0.4364 0.5135 0.2055 0.060 Uiso 0.42 1 calc PR B 1
HX3B_204 H 0.4495 0.5404 0.1996 0.060 Uiso 0.42 1 calc PR B 1
CX3_204 C 0.4398(12) 0.5231(16) 0.1952(12) 0.046 Uani 0.09 1 d PDU B 2
HX3C_204 H 0.4395 0.5136 0.2050 0.055 Uiso 0.09 1 calc PR B 2
HX3D_204 H 0.4507 0.5398 0.1980 0.055 Uiso 0.09 1 calc PR B 2
OX3_204 O 0.4169(3) 0.5217(3) 0.19126(17) 0.080 Uani 0.42 1 d PDU B 1
OX3_204 O 0.4171(8) 0.5200(8) 0.1931(4) 0.028 Uani 0.09 1 d PDU B 2
CX1_206 C 0.4333(10) 0.4942(8) 0.1732(5) 0.044 Uani 0.13 1 d PDU B 3
HX1A_206 H 0.4290 0.4824 0.1822 0.052 Uiso 0.13 1 calc PR B 3
HX1B_206 H 0.4187 0.4933 0.1689 0.052 Uiso 0.13 1 calc PR B 3
OX1_206 O 0.4445(5) 0.4894(5) 0.1602(3) 0.028 Uani 0.13 1 d PDU B 3
CX2_206 C 0.4495(12) 0.5186(11) 0.1802(7) 0.042 Uani 0.13 1 d PDU B 3
HX2_206 H 0.4533 0.5307 0.1712 0.051 Uiso 0.13 1 calc PR B 3
CX3_206 C 0.4338(8) 0.5205(8) 0.1936(6) 0.091 Uani 0.13 1 d PDU B 3
HX3A_206 H 0.4433 0.5342 0.2009 0.109 Uiso 0.13 1 calc PR B 3
HX3B_206 H 0.4215 0.5226 0.1881 0.109 Uiso 0.13 1 calc PR B 3
OX3_206 O 0.4231(6) 0.4992(8) 0.2035(3) 0.101 Uani 0.13 1 d PDU B 3
S_207 S 0.76617(3) 0.54081(3) 0.359363(17) 0.061 Uani 0.90 1 d PDU . .
O1_207 O 0.77717(8) 0.54485(10) 0.37598(5) 0.074 Uani 0.90 1 d PDU . .
O2_207 O 0.75596(8) 0.55629(9) 0.35731(5) 0.069 Uani 0.90 1 d PDU . .
O3_207 O 0.78349(9) 0.54611(10) 0.34635(5) 0.076 Uani 0.90 1 d PDU . .
O4_207 O 0.74747(9) 0.51676(9) 0.35871(7) 0.087 Uani 0.90 1 d PDU . .
S_208 S 0.60091(16) 0.75934(14) 0.27593(10) 0.130 Uani 0.35 1 d PDU . .
O1_208 O 0.6065(4) 0.7753(3) 0.2892(2) 0.162 Uani 0.35 1 d PDU . .
O2_208 O 0.5756(3) 0.7485(5) 0.2718(4) 0.232 Uani 0.35 1 d PDU . .
O3_208 O 0.6114(7) 0.7695(4) 0.2597(2) 0.257 Uani 0.35 1 d PDU . .
O4_208 O 0.6068(2) 0.7417(3) 0.2814(2) 0.116 Uani 0.35 1 d PDU . .
S_209 S 0.40390(15) 0.41073(17) 0.37280(9) 0.128 Uani 0.28 1 d PDU . .
O1_209 O 0.4233(6) 0.4295(6) 0.3827(5) 0.239 Uani 0.28 1 d PDU . .
O2_209 O 0.3917(5) 0.4204(7) 0.3636(4) 0.191 Uani 0.28 1 d PDU . .
O3_209 O 0.4147(5) 0.4018(7) 0.3617(3) 0.227 Uani 0.28 1 d PDU . .
O4_209 O 0.3893(5) 0.3934(5) 0.3851(3) 0.180 Uani 0.28 1 d PDU . .
S_210 S 0.38320(13) 0.48719(18) 0.06984(10) 0.154 Uani 0.34 1 d PDU . .
O1_210 O 0.3889(5) 0.4934(4) 0.0867(2) 0.183 Uani 0.34 1 d PDU . .
O2_210 O 0.3612(3) 0.4820(5) 0.0631(3) 0.177 Uani 0.34 1 d PDU . .
O3_210 O 0.4038(3) 0.5044(5) 0.0605(4) 0.190 Uani 0.34 1 d PDU . .
O4_210 O 0.3810(4) 0.4635(3) 0.0686(3) 0.179 Uani 0.34 1 d PDU . .
S_211 S 0.39349(12) 0.55577(14) 0.09172(9) 0.084 Uani 0.24 1 d PDU . .
O1_211 O 0.3782 0.5359 0.1024 0.170 Uani 0.24 1 d PDU . .
O2_211 O 0.3872 0.5527 0.0742 0.173 Uani 0.24 1 d PDU . .
O3_211 O 0.3876 0.5709 0.1016 0.100 Uani 0.24 1 d PDU . .
O4_211 O 0.4185 0.5664 0.0941 0.318 Uani 0.24 1 d PDU . .
S_212 S 0.6739 0.7506 0.3834 0.273 Uani 0.45 1 d PDU . .
O1_212 O 0.6882 0.7657 0.3965 0.306 Uani 0.45 1 d PDU . .
O2_212 O 0.6496 0.7411 0.3893 0.315 Uani 0.45 1 d PDU . .
O3_212 O 0.6788 0.7651 0.3682 0.303 Uani 0.45 1 d PDU . .
O4_212 O 0.6769 0.7309 0.3792 0.269 Uani 0.45 1 d PDU . .
S_213 S 0.4507 0.1022 0.2580 0.173 Uani 0.30 1 d PDU . .
O1_213 O 0.4614 0.1155 0.2730 0.161 Uani 0.30 1 d PDU . .
O2_213 O 0.4678 0.1104 0.2440 0.193 Uani 0.30 1 d PDU . .
O3_213 O 0.4421 0.0771 0.2597 0.172 Uani 0.30 1 d PDU . .
O4_213 O 0.4316 0.1056 0.2518 0.236 Uani 0.30 1 d PDU . .
S_214 S 0.9152 0.7217 0.2740 0.595 Uiso 0.46 1 d PDU . .
O1_214 O 0.9394 0.7270 0.2733 0.340 Uiso 0.46 1 d PDU . .
O2_214 O 0.9146 0.7351 0.2890 0.635 Uiso 0.46 1 d PDU . .
O3_214 O 0.9063 0.7294 0.2601 0.116 Uiso 0.46 1 d PDU . .
O4_214 O 0.8989 0.6973 0.2783 0.210 Uiso 0.46 1 d PDU . .
O_300 O 0.6006 0.5326 0.1287 0.047 Uani 1 1 d U . .
O_301 O 0.6675 0.3592 0.1603 0.053 Uani 1 1 d U . .
O_302 O 0.6402 0.3683 0.1389 0.057 Uani 1 1 d U . .
O_303 O 0.5986 0.4870 0.0471 0.073 Uani 1 1 d U . .
O_304 O 0.7636 0.6578 0.2919 0.068 Uani 1 1 d U . .
O_305 O 0.3071 0.2729 0.1622 0.069 Uani 1 1 d U . .
O_306 O 0.7400 0.3705 0.2490 0.081 Uani 1 1 d U . .
O_307 O 0.6942 0.5833 0.2984 0.070 Uani 1 1 d U . .
O_308 O 0.7673 0.5417 0.2660 0.086 Uani 1 1 d U . .
O_309 O 0.7162 0.5409 0.3757 0.077 Uani 1 1 d U . .
O_310 O 0.6256 0.3549 -0.0514 0.082 Uani 1 1 d U . .
O_311 O 0.6453 0.5716 0.3310 0.077 Uani 1 1 d U . .
O_312 O 0.8825 0.5794 0.1505 0.081 Uani 1 1 d U . .
O_313 O 0.6117 0.4911 0.0141 0.085 Uani 1 1 d U . .
O_314 O 0.7923 0.6286 0.2517 0.073 Uani 1 1 d U . .
O_315 O 0.7834 0.5287 0.2381 0.099 Uani 1 1 d U . .
O_316 O 0.8803 0.5861 0.1852 0.101 Uani 1 1 d U . .
O_317 O 0.3761 0.4578 0.1489 0.116 Uani 1 1 d U . .
O_318 O 0.4693 0.4484 0.3702 0.111 Uani 1 1 d U . .
O_319 O 0.4446 0.3309 0.0627 0.085 Uani 1 1 d U . .
O_320 O 0.5538 0.4482 0.0484 0.101 Uani 1 1 d U . .
O_321 O 0.5843 0.7422 0.0699 0.096 Uani 1 1 d U . .
O_322 O 0.6752 0.5443 -0.0138 0.081 Uani 1 1 d U . .
O_323 O 0.4704 0.1425 0.2237 0.114 Uani 1 1 d U . .
O_324 O 0.8714 0.5574 0.2690 0.116 Uani 1 1 d U . .
O_325 O 0.5083 0.3736 0.3692 0.121 Uani 1 1 d U . .
O_326 O 0.5505 0.1745 0.1410 0.072 Uani 0.50 1 d PU D 1
O_326 O 0.5535 0.1737 0.1402 0.211 Uani 0.50 1 d PU E 2
O_327 O 0.6656 0.2784 0.2974 0.073 Uani 0.70 1 d PU F 1
O_327 O 0.6387 0.2532 0.2960 0.212 Uani 0.30 1 d PU G 2
O_328 O 0.7100 0.7027 0.3473 0.110 Uani 1 1 d U . .
O_329 O 0.7507 0.4443 0.3187 0.130 Uani 1 1 d U . .
O_330 O 0.5106 0.2840 0.3438 0.161 Uani 1 1 d U . .
O_331 O 0.6427 0.2402 0.2763 0.065 Uani 0.70 1 d PU H 1
O_331 O 0.6359 0.2215 0.2656 0.218 Uani 0.30 1 d PU I 2
O_332 O 0.3990 0.5263 0.1333 0.074 Uani 0.70 1 d PU J 1
O_332 O 0.3934 0.5307 0.1266 0.160 Uani 0.30 1 d PU K 2
O_333 O 0.2322 0.3107 0.2113 0.111 Uani 1 1 d U . .
O_334 O 0.7528 0.4808 0.3475 0.100 Uani 1 1 d U . .
O_335 O 0.4597 0.3464 0.3632 0.109 Uani 1 1 d U . .
O_336 O 0.3770 0.1624 0.0847 0.111 Uani 1 1 d U . .
O_337 O 0.3637 0.4088 0.2234 0.166 Uani 1 1 d U . .
O_338 O 0.7081 0.6897 0.0584 0.153 Uani 1 1 d U . .
O_339 O 0.7989 0.5222 0.3889 0.107 Uani 1 1 d U . .
O_340 O 0.3580 0.1456 0.1161 0.107 Uani 1 1 d U . .
O_341 O 0.8160 0.4723 0.0789 0.132 Uani 0.70 1 d PU L 1
O_341 O 0.8233 0.4628 0.0877 0.122 Uani 0.30 1 d PU M 2
O_342 O 0.2945 0.3605 0.1117 0.145 Uani 1 1 d U . .
O_343 O 0.3629 0.5881 0.0994 0.107 Uani 1 1 d U . .
O_344 O 0.5250 0.5984 0.3835 0.086 Uani 0.50 1 d PU N 1
O_344 O 0.5330 0.5989 0.3852 0.218 Uani 0.50 1 d PU O 2
O_345 O 0.7223 0.3770 0.0400 0.102 Uani 1 1 d U . .
O_346 O 0.3957 0.3074 0.0641 0.135 Uani 1 1 d U . .
O_347 O 0.5783 0.4464 0.0031 0.087 Uani 0.50 1 d PU P 1
O_347 O 0.5690 0.4335 0.0001 0.239 Uani 0.50 1 d PU Q 2
O_348 O 0.3719 0.1950 0.0662 0.119 Uani 0.80 1 d PU . .
O_349 O 0.4938 0.4927 0.3839 0.126 Uani 1 1 d U . .
O_350 O 0.7908 0.4581 0.0444 0.123 Uani 0.50 1 d PU R 1
O_350 O 0.7845 0.4486 0.0225 0.328 Uani 0.50 1 d PU S 2
O_351 O 0.4228 0.1546 0.2485 0.193 Uani 1 1 d U . .
O_352 O 0.6779 0.5420 0.3627 0.077 Uani 0.50 1 d PU T 1
O_352 O 0.6869 0.5486 0.3547 0.112 Uani 0.50 1 d PU U 2
O_353 O 0.3485 0.0965 0.1488 0.164 Uani 1 1 d U . .
O_354 O 0.8252 0.6425 0.3074 0.108 Uani 0.73 1 d PU . .
O_355 O 0.2880 0.2839 0.1141 0.115 Uani 0.80 1 d PU V 1
O_355 O 0.3030 0.2839 0.1044 0.152 Uani 0.20 1 d PU W 2
O_356 O 0.3192 0.3762 0.2073 0.162 Uani 1 1 d U . .
O_357 O 0.4387 0.5459 0.0798 0.139 Uani 0.70 1 d PU X 1
O_357 O 0.4288 0.5147 0.0515 0.227 Uani 0.30 1 d PU Y 2
O_358 O 0.4762 0.4123 0.3821 0.163 Uani 1 1 d U . .
O_359 O 0.4754 0.3779 0.0469 0.127 Uani 0.70 1 d PU Z 1
O_359 O 0.4829 0.3980 0.0464 0.090 Uani 0.30 1 d PU A 2
O_360 O 0.7060 0.2729 0.1705 0.083 Uani 0.50 1 d PU B 1
O_360 O 0.7245 0.2912 0.1848 0.239 Uani 0.50 1 d PU C 2
O_361 O 0.4700 0.1157 0.2749 0.220 Uani 0.50 1 d PU . .
O_362 O 0.3176 0.1119 0.1550 0.186 Uani 1 1 d U . .
O_363 O 0.4343 0.1494 0.0684 0.072 Uani 0.50 1 d PU D 1
O_363 O 0.4111 0.1408 0.0582 0.309 Uani 0.50 1 d PU E 2
O_364 O 0.6333 0.5381 -0.0014 0.132 Uani 1 1 d U . .
O_365 O 0.4141 0.5344 0.3631 0.191 Uani 1 1 d U . .
O_366 O 0.7195 0.7724 0.3181 0.193 Uani 1 1 d U . .
O_367 O 0.6570 0.4945 0.3801 0.222 Uani 1 1 d U . .
O_368 O 0.6803 0.7898 0.0187 0.223 Uani 1 1 d U . .
O_369 O 0.3037 0.2901 0.3034 0.202 Uani 1 1 d U . .
O_370 O 0.5269 0.7578 0.0676 0.183 Uani 1 1 d U . .
O_371 O 0.3335 0.3559 0.2613 0.191 Uani 1 1 d U . .
O_372 O 0.4199 0.4703 0.3603 0.300 Uani 1 1 d U . .
O_373 O 0.8533 0.7841 0.2810 0.260 Uani 1 1 d U . .
O_374 O 0.8187 0.5896 0.3792 0.124 Uani 0.80 1 d PU F 1
O_374 O 0.8146 0.6184 0.3865 0.359 Uiso 0.20 1 d P G 2
O_375 O 0.6516 0.5399 0.3887 0.293 Uani 1 1 d U . .
O_376 O 0.7700 0.7852 0.1723 0.170 Uani 1 1 d U . .
O_377 O 0.3845 0.3561 0.3414 0.145 Uani 0.60 1 d PU H 1
O_377 O 0.3766 0.3620 0.3538 0.181 Uani 0.40 1 d PU I 2
O_378 O 0.3995 0.4593 0.2168 0.200 Uani 0.75 1 d PU . .
O_379 O 0.8060 0.5248 0.3318 0.119 Uani 0.50 1 d PU J 1
O_379 O 0.8234 0.5476 0.3386 0.222 Uani 0.50 1 d PU K 2
O_380 O 0.1932 0.2203 0.1798 0.220 Uani 1 1 d U . .
O_381 O 0.7312 0.6709 0.0300 0.143 Uani 0.50 1 d PU L 1
O_381 O 0.7399 0.6572 0.0238 0.176 Uani 0.50 1 d PU M 2
O_382 O 0.8278 0.3509 0.0746 0.099 Uani 1 1 d U . .
O_383 O 0.9635 0.7820 0.2318 0.246 Uani 1 1 d U . .
O_384 O 0.7495 0.3371 0.2272 0.122 Uani 0.50 1 d PU N 1
O_384 O 0.7510 0.3327 0.2176 0.157 Uani 0.50 1 d PU O 2
O_385 O 0.7709 0.7421 0.0737 0.216 Uani 1 1 d U . .
O_386 O 0.2384 0.2297 0.1948 0.143 Uani 0.60 1 d PU P 1
O_386 O 0.2273 0.2097 0.2046 0.125 Uani 0.40 1 d PU Q 2
O_387 O 0.6031 0.4725 0.3883 0.219 Uani 1 1 d U . .
O_388 O 0.7547 0.4896 0.0068 0.167 Uani 1 1 d U . .
O_389 O 0.7297 0.4183 -0.0125 0.095 Uani 0.60 1 d PU R 1
O_389 O 0.7427 0.4178 -0.0069 0.083 Uani 0.40 1 d PU S 2
O_390 O 0.4780 0.4384 0.0282 0.288 Uani 1 1 d U . .
O_391 O 0.7554 0.7625 0.0428 0.313 Uani 0.70 1 d PU T 1
O_391 O 0.7473 0.7477 0.0137 0.279 Uiso 0.30 1 d P U 2
O_392 O 0.3754 0.0605 0.1711 0.287 Uani 1 1 d U . .
O_393 O 0.8714 0.4536 0.1686 0.094 Uani 0.70 1 d PU V 1
O_393 O 0.8791 0.4609 0.1785 0.141 Uani 0.30 1 d PU W 2
O_394 O 0.5364 0.5038 0.0173 0.239 Uani 0.60 1 d PU X 1
O_394 O 0.5531 0.5113 0.0021 0.206 Uani 0.40 1 d PU Y 2
O_395 O 0.8532 0.7939 0.1039 0.304 Uani 1 1 d U . .
O_396 O 0.4445 0.2973 0.3645 0.136 Uani 0.70 1 d PU Z 1
O_396 O 0.4420 0.2824 0.3647 0.204 Uani 0.30 1 d PU A 2
O_397 O 0.3836 0.1788 0.2554 0.152 Uani 0.60 1 d PU B 1
O_397 O 0.3783 0.1540 0.2386 0.294 Uiso 0.30 1 d P C 2
O_398 O 0.8307 0.5833 0.3407 0.170 Uani 0.50 1 d PU . .
O_399 O 0.4783 0.1013 0.1222 0.363 Uani 1 1 d U . .
O_400 O 0.7372 0.4487 -0.0585 0.406 Uani 1 1 d U . .
O_401 O 0.4615 0.1349 0.0848 0.086 Uani 0.50 1 d PU D 1
O_401 O 0.4531 0.1515 0.0826 0.177 Uani 0.50 1 d PU E 2
O_402 O 0.8069 0.8672 0.0760 0.198 Uani 1 1 d U . .
O_403 O 0.5511 0.3637 0.3969 0.191 Uani 0.50 1 d PU . .
O_404 O 0.3839 0.5969 0.3311 0.115 Uani 0.60 1 d PU F 1
O_404 O 0.3765 0.5764 0.3282 0.186 Uani 0.40 1 d PU G 2
O_405 O 0.3898 0.4301 0.2757 0.183 Uani 0.50 1 d PU H 1
O_405 O 0.3930 0.4502 0.2755 0.328 Uani 0.50 1 d PU I 2
O_406 O 0.7693 0.8243 0.0455 0.196 Uani 0.50 1 d PU J 1
O_406 O 0.7786 0.8298 0.0394 0.290 Uani 0.50 1 d PU K 2
O_407 O 0.7730 0.5960 0.3776 0.141 Uani 0.60 1 d PU L 1
O_407 O 0.7700 0.6024 0.3667 0.232 Uani 0.40 1 d PU M 2
O_408 O 0.5520 0.7022 0.3603 0.295 Uani 0.70 1 d PU . .
O_409 O 0.6463 0.7433 0.2654 0.195 Uani 1 1 d U . .
O_410 O 0.8903 0.6022 0.1093 0.411 Uani 1 1 d U . .
O_411 O 0.8964 0.6549 0.2589 0.241 Uani 1 1 d U . .
O_412 O 0.6437 0.2629 0.3386 0.124 Uani 0.60 1 d PU N 1
O_412 O 0.6280 0.2573 0.3429 0.164 Uani 0.40 1 d PU O 2
O_413 O 0.8841 0.8348 0.2007 0.287 Uani 1 1 d U . .
O_414 O 0.7934 0.4592 0.2760 0.138 Uani 0.50 1 d PU P 1
O_414 O 0.8193 0.4872 0.2704 0.475 Uani 0.50 1 d PU Q 2
O_415 O 0.6133 0.7371 0.3739 0.330 Uani 1 1 d U . .
O_416 O 0.8721 0.8240 0.2507 0.364 Uani 1 1 d U . .
O_417 O 0.6969 0.8338 0.0298 0.318 Uani 1 1 d U . .
O_418 O 0.8482 0.5850 0.3076 0.365 Uani 1 1 d U . .
O_419 O 0.2651 0.1260 0.1248 0.247 Uani 1 1 d U . .
O_420 O 0.7909 0.5675 0.0436 0.315 Uani 1 1 d U . .
O_421 O 0.5839 0.3542 0.4026 0.148 Uani 0.50 1 d PU R 1
O_421 O 0.5651 0.3442 0.3946 0.344 Uani 0.50 1 d PU S 2
O_422 O 0.8277 0.3775 0.1648 0.089 Uani 1 1 d U . .
O_423 O 0.4885 0.5073 0.0131 0.341 Uani 0.50 1 d PU T 1
O_423 O 0.4649 0.4826 0.0210 0.344 Uani 0.50 1 d PU U 2
O_424 O 0.6811 0.7317 0.0214 0.297 Uani 1 1 d U . .
O_425 O 0.7222 0.6635 0.3741 0.235 Uani 1 1 d U . .
O_426 O 0.3217 0.2924 0.3455 0.398 Uani 1 1 d U . .
O_427 O 0.6665 0.2420 0.2225 0.165 Uani 0.50 1 d PU V 1
O_427 O 0.6755 0.2691 0.2188 0.158 Uani 0.50 1 d PU W 2
O_428 O 0.7057 0.2812 0.2151 0.146 Uani 0.50 1 d PU . .
O_429 O 0.5984 0.1691 0.2302 0.197 Uani 0.50 1 d PU X 1
O_429 O 0.6204 0.1776 0.2410 0.192 Uani 0.50 1 d PU Y 2
O_430 O 0.5818 0.8151 0.0880 0.188 Uani 0.60 1 d PU Z 1
O_430 O 0.5911 0.8201 0.0603 0.187 Uani 0.40 1 d PU A 2
O_431 O 0.8948 0.8103 0.1793 0.279 Uani 1 1 d U . .
O_432 O 0.8066 0.4378 0.0290 0.319 Uani 0.50 1 d PU B 1
O_432 O 0.8028 0.4240 0.0355 0.083 Uani 0.50 1 d PU C 2
O_433 O 0.3936 0.0792 0.2147 0.297 Uani 0.50 1 d PU D 1
O_433 O 0.3956 0.0760 0.2237 0.402 Uani 0.50 1 d PU E 2
O_434 O 0.2861 0.1837 0.2749 0.175 Uani 0.50 1 d PU . .
O_435 O 0.8129 0.7690 0.0790 0.326 Uani 1 1 d U . .
O_436 O 0.2465 0.1668 0.1214 0.164 Uani 0.50 1 d PU F 1
O_436 O 0.2280 0.1565 0.1232 0.292 Uani 0.50 1 d PU G 2
O_437 O 0.9295 0.7532 0.1128 0.350 Uani 1 1 d U . .
O_438 O 0.6344 0.5932 0.3816 0.349 Uani 1 1 d U . .
O_439 O 0.5157 0.1293 0.0986 0.458 Uani 1 1 d U . .
O_440 O 0.8005 0.7878 0.3019 0.264 Uani 0.50 1 d PU . .
O_441 O 0.6686 0.8832 0.0834 0.347 Uani 0.50 1 d PU . .
O_442 O 0.3380 0.2852 0.0932 0.263 Uani 0.50 1 d PU H 1
O_442 O 0.3370 0.2705 0.0879 0.259 Uani 0.50 1 d PU I 2
O_443 O 0.9031 0.5818 0.0638 0.361 Uani 1 1 d U . .
O_444 O 0.1999 0.1862 0.1269 0.380 Uani 1 1 d U . .
O_445 O 0.6091 0.4009 0.0025 0.079 Uani 1 1 d U . .
O_446 O 0.8451 0.5417 0.3801 0.108 Uani 1 1 d U . .
O_447 O 0.6888 0.5836 0.3465 0.078 Uani 0.50 1 d PU J 1
O_447 O 0.6821 0.5859 0.3528 0.247 Uani 0.50 1 d PU K 2
O_448 O 0.7575 0.4204 0.2938 0.120 Uani 1 1 d U . .
O_449 O 0.5526 0.4114 0.0279 0.074 Uani 0.50 1 d PU L 1
O_449 O 0.5440 0.3869 0.0174 0.271 Uani 0.50 1 d PU M 2
O_450 O 0.5756 0.3682 -0.0194 0.182 Uani 1 1 d U . .
O_451 O 0.7962 0.6610 0.3153 0.172 Uani 1 1 d U . .
O_452 O 0.5727 0.7757 0.0611 0.199 Uani 1 1 d U . .
O_453 O 0.5706 0.3783 0.0241 0.193 Uani 1 1 d U . .
O_454 O 0.8553 0.5842 0.3669 0.178 Uani 1 1 d U . .
O_455 O 0.2936 0.3235 0.0969 0.211 Uani 1 1 d U . .
O_456 O 0.5570 0.3312 0.0205 0.106 Uani 0.50 1 d PU N 1
O_456 O 0.5314 0.3369 0.0233 0.395 Uani 0.50 1 d PU O 2
O_457 O 0.3516 0.4027 0.2568 0.261 Uani 1 1 d U . .
O_458 O 0.4752 0.5174 0.3998 0.215 Uani 1 1 d U . .
O_459 O 0.7124 0.5890 -0.0162 0.168 Uani 1 1 d U . .
O_460 O 0.3050 0.1085 0.1898 0.255 Uani 1 1 d U . .
O_461 O 0.5381 0.4684 0.0246 0.261 Uani 1 1 d U . .
O_462 O 0.5050 0.3806 0.0232 0.175 Uani 0.70 1 d PU P 1
O_462 O 0.5258 0.4076 0.0342 0.272 Uani 0.30 1 d PU Q 2
O_463 O 0.4270 0.1290 0.2730 0.314 Uani 1 1 d U . .
O_464 O 0.5166 0.5595 0.4011 0.239 Uani 1 1 d U . .
O_465 O 0.3759 0.3183 0.0911 0.175 Uani 0.50 1 d PU R 1
O_465 O 0.3705 0.3261 0.0826 0.244 Uani 0.50 1 d PU S 2
O_466 O 0.5163 0.3990 0.3982 0.315 Uani 1 1 d U . .
O_467 O 0.5192 0.5961 0.0209 0.446 Uani 1 1 d U . .
O_468 O 0.2760 0.2694 0.2772 0.259 Uani 1 1 d U . .
O_469 O 0.4897 0.2927 0.3716 0.147 Uani 0.50 1 d PU T 1
O_469 O 0.5152 0.3108 0.3753 0.211 Uani 0.50 1 d PU U 2
O_470 O 0.6930 0.6155 0.3711 0.293 Uani 1 1 d U . .
O_471 O 0.5236 0.4936 0.4085 0.347 Uani 1 1 d U . .
O_472 O 0.9448 0.6863 0.2630 0.351 Uani 1 1 d U . .
O_473 O 0.6676 0.2193 0.2806 0.210 Uani 0.50 1 d PU . .
O_474 O 0.8789 0.6329 0.2872 0.392 Uani 1 1 d U . .
O_475 O 0.6661 0.2383 0.1896 0.199 Uani 0.50 1 d PU . .
O_476 O 0.4746 0.2324 0.3432 0.202 Uani 0.50 1 d PU V 1
O_476 O 0.4709 0.2508 0.3441 0.176 Uani 0.30 1 d PU W 2
O_477 O 0.7169 0.7026 0.3817 0.359 Uani 1 1 d U . .
O_479 O 0.3663 0.4341 0.3126 0.309 Uani 0.50 1 d PU X 1
O_479 O 0.3577 0.4217 0.3357 0.451 Uani 0.50 1 d PU Y 2
O_480 O 0.6276 0.2160 0.1673 0.387 Uani 1 1 d U . .
O_481 O 0.4157 0.3734 0.3704 0.411 Uani 0.50 1 d PU Z 1
O_481 O 0.4316 0.3595 0.3793 0.367 Uani 0.50 1 d PU A 2
O_482 O 0.5701 0.1559 0.1981 0.504 Uani 1 1 d U . .
O_483 O 0.7689 0.6455 0.3439 0.261 Uani 0.50 1 d PU B 1
O_483 O 0.7439 0.6191 0.3459 0.273 Uani 0.50 1 d PU C 2
O_484 O 0.6295 0.7668 0.2233 0.389 Uani 1 1 d U . .
O_485 O 0.6662 0.2089 0.2411 0.231 Uani 0.50 1 d PU . .
O_486 O 0.3763 0.5347 0.3417 0.217 Uani 0.50 1 d PU . .
O_488 O 0.5973 0.5599 0.4020 0.395 Uani 0.50 1 d PU . .
O_489 O 0.7994 0.3410 0.1434 0.098 Uani 1 1 d U . .
O_490 O 0.5083 0.3358 0.3875 0.178 Uani 0.50 1 d PU . .
O_491 O 0.5806 0.1803 0.1682 0.307 Uani 1 1 d U . .
O_492 O 0.4577 0.5894 0.0639 0.407 Uani 1 1 d U . .
O_493 O 0.3297 0.1485 0.2140 0.256 Uani 1 1 d U . .
O_494 O 0.4509 0.5619 0.0293 0.384 Uani 0.50 1 d PU . .
O_495 O 0.2166 0.2755 0.2370 0.195 Uani 0.50 1 d PU D 1
O_495 O 0.2457 0.3140 0.2431 0.258 Uani 0.50 1 d PU E 2
O_496 O 0.8352 0.6217 0.0947 0.168 Uani 0.30 1 d PU F 1
O_496 O 0.8621 0.6240 0.0999 0.179 Uani 0.30 1 d PU G 2
O_497 O 0.5553 0.4405 0.4063 0.260 Uani 0.70 1 d PU H 1
O_497 O 0.5825 0.4363 0.4154 0.242 Uani 0.30 1 d PU I 2
O_498 O 0.4879 0.3318 0.0194 0.361 Uani 1 1 d U . .
O_499 O 0.7942 0.4761 0.3265 0.269 Uani 0.50 1 d PU . .
O_500 O 0.4040 0.4979 0.3405 0.319 Uani 1 1 d U . .
O_501 O 0.5478 0.5494 0.4121 0.270 Uani 0.50 1 d PU J 1
O_501 O 0.5596 0.5710 0.4171 0.324 Uani 0.50 1 d PU K 2
O_502 O 0.3509 0.0957 0.1126 0.352 Uani 1 1 d U . .
O_503 O 0.8103 0.6082 0.0362 0.389 Uani 1 1 d U . .
O_504 O 0.3985 0.1240 0.0958 0.152 Uani 0.50 1 d PU . .
O_505 O 0.5559 0.5988 0.0113 0.417 Uani 0.50 1 d PU . .
O_506 O 0.8978 0.6066 0.3530 0.380 Uani 1 1 d U . .
O_507 O 0.7060 0.6222 0.0044 0.177 Uani 0.70 1 d PU L 1
O_507 O 0.7249 0.6200 0.0103 0.192 Uani 0.30 1 d PU M 2
O_508 O 0.7643 0.7142 0.3966 0.387 Uani 1 1 d U . .
O_509 O 0.7797 0.6091 0.0097 0.363 Uani 1 1 d U . .
O_510 O 0.8356 0.7049 0.3259 0.203 Uani 0.50 1 d PU . .
O_511 O 0.6218 0.8166 0.0125 0.236 Uani 0.50 1 d PU . .
O_512 O 0.8313 0.6238 0.3379 0.429 Uani 1 1 d U . .
O_513 O 0.6691 0.7876 -0.0121 0.278 Uani 0.50 1 d PU N 1
O_513 O 0.6434 0.7690 -0.0110 0.307 Uani 0.50 1 d PU O 2
O_514 O 0.4121 0.6635 0.0694 0.250 Uani 1 1 d U . .
O_515 O 0.6571 0.7780 0.3413 0.233 Uani 0.50 1 d PU . .
O_516 O 0.5501 0.1446 0.1135 0.396 Uani 1 1 d U . .
O_517 O 0.2882 0.1504 0.2241 0.286 Uani 0.50 1 d PU P 1
O_517 O 0.2728 0.1683 0.2357 0.262 Uani 0.50 1 d PU Q 2
O_518 O 0.5121 0.4354 0.4074 0.292 Uani 0.50 1 d PU R 1
O_518 O 0.5431 0.4678 0.4158 0.350 Uani 0.50 1 d PU S 2
O_519 O 0.6173 0.1721 0.2078 0.270 Uani 0.50 1 d PU . .
O_520 O 0.2482 0.1341 0.2053 0.423 Uani 1 1 d U . .
O_521 O 0.4161 0.4960 0.1339 0.116 Uani 1 1 d U . .
O_522 O 0.3769 0.4693 0.1864 0.092 Uani 0.50 1 d PU T 1
O_522 O 0.3727 0.4760 0.1954 0.144 Uani 0.50 1 d PU U 2
O_523 O 0.8835 0.6429 0.1213 0.094 Uani 0.50 1 d PU . .
O_524 O 0.8801 0.7346 0.0676 0.346 Uani 1 1 d U . .
O_525 O 0.9337 0.8042 0.1346 0.218 Uani 0.50 1 d PU . .
O_526 O 0.6760 0.7758 0.3090 0.465 Uani 1 1 d U . .
O_527 O 0.5100 0.7580 0.0375 0.382 Uani 0.50 1 d PU . .
O_528 O 0.4044 0.2747 0.3843 0.416 Uani 0.70 1 d PU V 1
OA_528 O 0.4384 0.3085 0.3811 0.271 Uani 0.30 1 d PU . .
O_529 O 0.2394 0.1995 0.0925 0.323 Uani 0.50 1 d PU . .
O_530 O 0.2677 0.2160 0.2535 0.474 Uani 1 1 d U . .
O_531 O 0.5760 0.3234 0.4236 0.321 Uani 0.50 1 d PU . .
O_532 O 0.6412 0.2118 0.1437 0.448 Uani 0.50 1 d PU . .
O_535 O 0.7666 0.5621 -0.0224 0.247 Uani 0.50 1 d PU W 1
O_535 O 0.7859 0.5796 -0.0306 0.284 Uani 0.50 1 d PU X 2
O_537 O 0.2292 0.2281 0.1015 0.262 Uani 0.50 1 d PU . .
O_539 O 0.9185 0.7347 0.2705 0.356 Uani 1 1 d U . .
O_540 O 0.7325 0.8283 0.2071 0.424 Uani 0.50 1 d PU Y 1
O_540 O 0.7453 0.8321 0.1822 0.298 Uani 0.50 1 d PU Z 2
O_541 O 0.6217 0.8196 0.1685 0.307 Uani 0.60 1 d PU A 1
O_541 O 0.6359 0.8178 0.1805 0.231 Uani 0.40 1 d PU B 2
O_542 O 0.8151 0.5065 0.0417 0.145 Uani 0.50 1 d PU C 1
O_542 O 0.8202 0.5318 0.0386 0.290 Uani 0.50 1 d PU D 2
O_543 O 0.4038 0.2337 0.3426 0.190 Uani 0.50 1 d PU E 1
O_543 O 0.4297 0.2292 0.3378 0.277 Uani 0.50 1 d PU F 2
O_544 O 0.3792 0.5294 0.3860 0.274 Uani 0.50 1 d PU G 1
O_544 O 0.4047 0.5200 0.3930 0.257 Uiso 0.50 1 d P H 2
O_545 O 0.6303 0.5570 -0.0127 0.250 Uani 0.50 1 d PU I 1
O_545 O 0.6506 0.5848 -0.0067 0.279 Uani 0.50 1 d PU J 2
O_546 O 0.5010 0.7364 0.1560 0.400 Uani 0.50 1 d PU . .
O_547 O 0.7002 0.2456 0.1421 0.428 Uani 0.50 1 d PU . .
O_548 O 0.8987 0.6475 0.0729 0.364 Uani 0.50 1 d PU K 1
O_548 O 0.8807 0.6386 0.0519 0.405 Uiso 0.50 1 d P L 2
O_549 O 0.3933 0.2148 0.2922 0.333 Uani 0.50 1 d PU . .
O_550 O 0.4761 0.3264 0.4122 0.360 Uani 0.50 1 d PU . .
O_552 O 0.7066 0.7910 0.2565 0.645 Uani 1 1 d U . .
O_553 O 0.7447 0.5750 -0.0093 0.202 Uani 1 1 d U . .
O_554 O 0.5387 0.1233 0.2124 0.243 Uani 0.50 1 d PU . .
O_555 O 0.8378 0.4626 0.0545 0.235 Uani 0.70 1 d PU M 1
O_555 O 0.8347 0.4945 0.0635 0.144 Uani 0.30 1 d PU N 2
O_556 O 0.2745 0.3494 0.2441 0.071 Uani 0.30 1 d PU O 1
O_556 O 0.2552 0.3355 0.2531 0.275 Uani 0.30 1 d PU P 2
O_557 O 0.3335 0.0555 0.1665 0.497 Uani 1 1 d U . .
O_558 O 0.3714 0.2166 0.3061 0.527 Uani 1 1 d U . .
O_559 O 0.5924 0.2358 0.3485 0.086 Uani 0.30 1 d PU Q 1
O_559 O 0.5899 0.2578 0.3582 0.158 Uani 0.30 1 d PU R 2
O_559 O 0.5762 0.2583 0.3759 0.229 Uani 0.30 1 d PU S 3
O_560 O 0.5921 0.6284 0.0158 0.232 Uani 0.50 1 d PU . .
O_561 O 0.8869 0.8117 0.1462 0.344 Uani 1 1 d U . .
O_562 O 0.2565 0.1020 0.1817 0.269 Uani 0.50 1 d PU . .
O_563 O 0.4457 0.3964 0.0362 0.213 Uani 0.50 1 d PU T 1
O_563 O 0.4296 0.4094 0.0307 0.379 Uani 0.50 1 d PU U 2
O_564 O 0.6661 0.2105 0.3011 0.225 Uani 0.50 1 d PU V 1
O_564 O 0.6460 0.2062 0.3162 0.236 Uani 0.50 1 d PU W 2
O_565 O 0.3368 0.2060 0.0174 0.306 Uani 0.50 1 d PU . .
O_567 O 0.3474 0.1405 0.2410 0.153 Uani 0.30 1 d PU X 1
O_567 O 0.3495 0.1507 0.2281 0.241 Uani 0.30 1 d PU Y 2
O_568 O 0.6844 0.8476 0.1680 0.657 Uani 1 1 d U . .
O_570 O 0.4314 0.3311 0.0062 0.386 Uani 0.50 1 d PU . .
O_571 O 0.8039 0.5686 -0.0080 0.471 Uani 0.50 1 d PU . .
O_572 O 0.9701 0.8160 0.1964 0.419 Uani 1 1 d U . .
O_573 O 0.8241 0.8351 0.1333 0.275 Uani 0.50 1 d PU Z 1
O_573 O 0.7926 0.8205 0.1490 0.203 Uani 0.50 1 d PU A 2
O_574 O 0.3507 0.1221 0.0661 0.413 Uani 1 1 d U . .
O_575 O 0.8607 0.5111 0.3031 0.213 Uani 0.50 1 d PU B 1
O_575 O 0.8747 0.4941 0.3080 0.447 Uani 0.50 1 d PU C 2
O_576 O 0.8645 0.5475 0.3201 0.547 Uani 1 1 d U . .
O_578 O 0.4960 0.3932 -0.0062 0.281 Uani 0.50 1 d PU D 1
O_578 O 0.5440 0.3836 -0.0126 0.331 Uani 0.50 1 d PU E 2
O_579 O 0.8344 0.8147 0.2904 0.339 Uani 0.50 1 d PU . .
O_580 O 0.8246 0.7716 0.3538 0.782 Uani 1 1 d U . .
O_582 O 0.5072 0.6100 0.0509 0.123 Uani 0.50 1 d PU F 1
O_582 O 0.5018 0.6140 0.0592 0.210 Uani 0.50 1 d PU G 2
O_583 O 0.8732 0.4161 0.1607 0.108 Uani 1 1 d U . .
O_584 O 0.8359 0.6998 0.0704 0.249 Uani 1 1 d U . .
O_585 O 0.7846 0.5896 0.2356 0.083 Uani 0.50 1 d PU H 1
O_585 O 0.7733 0.5772 0.2510 0.220 Uani 0.50 1 d PU I 2
O_586 O 0.7481 0.3452 0.0467 0.102 Uani 0.30 1 d PU J 1
O_586 O 0.7466 0.3223 0.0629 0.059 Uani 0.30 1 d PU K 2
O_586 O 0.7624 0.3181 0.0652 0.171 Uani 0.30 1 d PU L 3
O_587 O 0.8448 0.6463 0.0661 0.224 Uani 0.30 1 d PU M 3
O_587 O 0.8443 0.6800 0.0536 0.138 Uani 0.30 1 d PU N 2
O_588 O 0.4294 0.5067 0.3881 0.193 Uani 0.50 1 d PU O 1
O_589 O 0.8318 0.8140 0.0667 0.337 Uani 0.50 1 d PU . .
O_590 O 0.5584 0.3903 -0.0424 0.324 Uani 0.70 1 d PU . .
O_591 O 0.3317 0.1624 0.0484 0.255 Uani 0.50 1 d PU P 1
O_591 O 0.3615 0.1916 0.0307 0.306 Uani 0.50 1 d PU Q 2
O_592 O 0.2083 0.1442 0.1481 0.369 Uani 0.50 1 d PU . .
O_594 O 0.6583 0.8603 0.0455 0.518 Uani 0.50 1 d PU . .
O_595 O 0.8792 0.4785 0.1103 0.156 Uani 1 1 d U . .
O_596 O 0.8151 0.6320 0.2227 0.069 Uani 0.50 1 d PU . .
O_597 O 0.7326 0.6074 0.3312 0.076 Uani 0.50 1 d PU R 1
O_597 O 0.7192 0.5840 0.3282 0.106 Uani 0.50 1 d PU S 2
O_598 O 0.6378 0.7310 0.2287 0.140 Uani 0.50 1 d PU T 1
O_598 O 0.6526 0.7463 0.2357 0.227 Uani 0.50 1 d PU U 2
O_599 O 0.5546 0.7434 0.3673 0.133 Uani 0.50 1 d PU V 1
O_599 O 0.5894 0.7838 0.3620 0.457 Uani 0.50 1 d PU W 2
O_600 O 0.7954 0.2984 0.1372 0.190 Uani 0.50 1 d PU . .
O_601 O 0.7898 0.5750 0.0834 0.108 Uani 0.50 1 d PU . .
O_602 O 0.4132 0.4939 0.2374 0.123 Uani 0.50 1 d PU . .
O_603 O 0.5228 0.3005 0.0436 0.210 Uani 0.50 1 d PU X 1
O_603 O 0.5110 0.3048 0.0291 0.133 Uani 0.50 1 d PU Y 2
O_605 O 0.2442 0.2637 0.0728 0.472 Uani 1 1 d U . .
O_606 O 0.6774 0.6854 0.0146 0.206 Uani 0.50 1 d PU . .
O_608 O 0.4226 0.4900 0.1013 0.148 Uani 0.67 1 d PU . .
O_609 O 0.4887 0.0872 0.0734 0.253 Uani 0.50 1 d PU Z 1
O_609 O 0.4746 0.0530 0.0638 0.248 Uani 0.50 1 d PU A 2
O_610 O 0.6653 0.6653 0.0000 0.206 Uani 0.50 2 d SPU . .
O_611 O 0.3573 0.3781 0.0514 0.447 Uani 1 1 d U . .
O_612 O 0.2564 0.3013 0.2845 0.532 Uani 1 1 d U . .
O_613 O 0.7607 0.7944 0.3007 0.242 Uani 0.50 1 d PU . .
O_614 O 0.4479 0.1123 0.2505 0.308 Uani 0.50 1 d PU . .
O_615 O 0.3645 0.2347 0.3749 0.439 Uani 0.50 1 d PU B 1
O_615 O 0.3639 0.2144 0.3501 0.451 Uani 0.50 1 d PU C 2
O_617 O 0.7268 0.7937 0.0198 0.429 Uani 0.50 1 d PU . .
O_618 O 0.6085 0.7437 0.2808 0.104 Uani 0.35 1 d PU . .
O_619 O 0.4222 0.4205 0.3642 0.093 Uani 0.28 1 d PU . .
O_620 O 0.5516 0.5516 0.0000 0.395 Uani 1 2 d SU . .
O_621 O 0.5899 0.5899 0.0000 0.186 Uani 0.50 2 d SPU D 1
O_621 O 0.6020 0.6128 0.0066 0.189 Uani 0.25 1 d PU E 2
O_622 O 0.5255 0.8050 0.0953 0.120 Uani 0.30 1 d PU F 1
O_622 O 0.5298 0.7894 0.0935 0.144 Uani 0.30 1 d PU G 2
O_623 O 0.6642 0.6313 -0.0101 0.148 Uani 0.50 1 d PU . .
O_624 O 0.7191 0.2777 0.0514 0.133 Uani 0.30 1 d PU H 1
O_624 O 0.6960 0.2491 0.0494 0.123 Uani 0.30 1 d PU I 2
O_624 O 0.7248 0.2778 0.0794 0.165 Uani 0.30 1 d PU J 3
O_625 O 0.8908 0.6925 0.2983 0.245 Uani 0.30 1 d PU K 1
O_625 O 0.8718 0.6739 0.3019 0.271 Uani 0.50 1 d PU L 2
O_626 O 0.7930 0.5330 0.0235 0.224 Uani 0.50 1 d PU . .
O_627 O 0.5298 0.1058 0.1506 0.391 Uani 1 1 d U . .
O_628 O 0.4170 0.5013 0.2692 0.146 Uani 0.30 1 d PU M 1
O_628 O 0.4253 0.5168 0.2537 0.167 Uani 0.30 1 d PU N 2
O_629 O 0.4825 0.1114 0.2123 0.245 Uani 0.50 1 d PU . .
O_631 O 0.8418 0.8588 0.1036 0.405 Uani 0.50 1 d PU . .
O_632 O 0.8943 0.5345 0.0644 0.278 Uani 0.50 1 d PU . .
O_633 O 0.3719 0.5148 0.0765 0.367 Uani 0.66 1 d PU . .
O_634 O 0.9086 0.5547 0.2699 0.243 Uani 0.50 1 d PU . .
O_635 O 0.8150 0.4791 0.3060 0.363 Uani 0.50 1 d PU . .
O_636 O 0.2427 0.1012 0.1503 0.281 Uani 0.50 1 d PU . .
O_637 O 0.3285 0.1845 0.2926 0.254 Uani 0.50 1 d PU . .
O_638 O 0.2699 0.2364 0.3312 0.511 Uani 0.50 1 d PU . .
O_639 O 0.9357 0.8330 0.1928 0.427 Uani 0.50 1 d PU . .
O_640 O 0.4440 0.5027 0.0523 0.165 Uani 0.33 1 d PU . .
O_641 O 0.4390 0.3552 0.0360 0.155 Uani 0.50 1 d PU . .
O_642 O 0.8417 0.4591 0.2269 0.196 Uani 0.76 1 d PU . .
O_643 O 0.5252 0.1828 0.3153 0.105 Uani 0.60 1 d PU . .
O_644 O 0.4827 0.1622 0.3244 0.115 Uani 0.30 1 d PU . .
O_645 O 0.3233 0.1057 0.1013 0.218 Uani 0.50 1 d PU . .
O_646 O 0.3710 0.3099 0.0369 0.346 Uani 0.50 1 d PU . .
O_647 O 0.9176 0.6069 0.2570 0.434 Uani 0.50 1 d PU . .
O_648 O 0.7082 0.7233 0.0236 1.003 Uani 1 1 d U . .
O_649 O 0.5819 0.5244 0.2439 0.143 Uani 0.30 1 d PU . .
O_650 O 0.7911 0.7990 0.0348 0.242 Uani 0.30 1 d PU . .
O_651 O 0.2916 0.2586 0.0893 0.509 Uani 0.70 1 d PU O 1
O_651 O 0.2576 0.2448 0.0981 0.230 Uani 0.30 1 d PU P 2
O_652 O 0.6100 0.6126 0.4025 0.518 Uani 1 1 d U . .
O_653 O 0.6613 0.8593 0.1368 0.424 Uani 0.50 1 d PU . .
O_656 O 0.7086 0.2649 0.1122 0.261 Uani 0.30 1 d PU Q 1
O_656 O 0.6844 0.2604 0.1225 0.232 Uiso 0.30 1 d PU R 2
O_657 O 0.4716 0.2171 0.3743 0.323 Uani 0.50 1 d PU . .
O_658 O 0.8422 0.7605 0.0691 0.441 Uani 0.50 1 d PU . .
O_659 O 0.3806 0.4769 0.0861 0.095 Uani 0.66 1 d PU . .
O_660 O 0.4029 0.5835 0.0953 0.078 Uani 0.50 1 d PU . .
O_661 O 0.4417 0.4862 0.1597 0.114 Uani 0.35 1 d PU . .
O_662 O 0.5506 0.2855 0.3520 0.089 Uani 0.50 1 d PU S 2
O_662 O 0.5482 0.2677 0.3433 0.115 Uani 0.26 1 d PU T 3
O_662 O 0.5541 0.2989 0.3635 0.090 Uani 0.13 1 d PU U 4
O_663 O 0.4954 0.2016 0.3951 0.267 Uani 0.50 1 d PU V 1
O_663 O 0.5100 0.2071 0.3785 0.220 Uani 0.50 1 d PU W 2
O_664 O 0.6599 0.8506 -0.0010 0.446 Uani 0.50 1 d PU X 1
O_664 O 0.6775 0.8274 -0.0225 0.347 Uani 0.50 1 d PU Y 2
O_665 O 0.8179 0.7145 0.0454 0.309 Uani 0.50 1 d PU Z 1
O_665 O 0.7838 0.7065 0.0291 0.289 Uani 0.50 1 d PU A 2
O_666 O 0.7226 0.7841 0.3517 0.613 Uani 1 1 d U . .
O_667 O 0.8947 0.8128 0.2708 0.361 Uani 0.50 1 d PU . .
O_669 O 0.4825 0.2050 0.3226 0.212 Uani 0.50 1 d PU . .
O_670 O 0.4013 0.5429 0.0957 0.132 Uani 0.30 1 d PU . .
O_671 O 0.6893 0.7507 0.3710 0.237 Uani 0.30 1 d PU . .
O_672 O 0.8251 0.6357 0.2802 0.259 Uani 0.50 1 d PU . .
O_674 O 0.2947 0.3521 0.2900 0.488 Uani 0.50 1 d PU . .
O_675 O 0.3781 0.1108 0.2370 0.358 Uani 0.50 1 d PU . .
O_676 O 0.4434 0.5486 0.1874 0.110 Uani 0.13 1 d PU . .
O_677 O 0.5667 0.4704 -0.0017 0.254 Uani 0.30 1 d PU . .
O_678 O 0.7989 0.4641 0.0484 0.357 Uani 0.50 1 d PU . .
O_679 O 0.4536 0.7053 0.1470 0.153 Uani 0.50 1 d PU . .
O_680 O 0.4755 0.0969 0.2554 0.311 Uani 0.50 1 d PU . .
O_681 O 0.2282 0.2171 0.2227 0.501 Uani 0.60 1 d PU . .
O_682 O 0.8138 0.9074 0.0730 0.328 Uani 0.60 1 d PU . .
O_683 O 0.3957 0.4572 0.3040 0.322 Uani 0.50 1 d PU B 1
O_683 O 0.3899 0.4632 0.3142 0.298 Uani 0.50 1 d PU C 2
O_684 O 0.8170 0.8847 0.0656 0.176 Uani 0.40 1 d PU D 2
O_685 O 0.4744 0.5364 0.0225 0.420 Uani 0.50 1 d PU . .
O_687 O 0.5926 0.1219 0.2421 0.426 Uani 0.50 1 d PU . .
O_689 O 0.8856 0.6854 0.0498 0.476 Uani 0.50 1 d PU . .
O_690 O 0.6120 0.2070 0.1165 0.514 Uani 0.50 1 d PU . .
O_691 O 0.7516 0.2740 0.1440 0.351 Uani 0.50 1 d PU . .
O_695 O 0.7655 0.7687 0.3485 0.357 Uani 0.50 1 d PU . .
O_697 O 0.2809 0.0884 0.1319 0.381 Uani 0.50 1 d PU . .
O_698 O 0.7884 0.8249 0.2372 0.392 Uani 0.50 1 d PU . .
O_700 O 0.8933 0.7531 0.2850 0.400 Uani 0.50 1 d PU . .
O_701 O 0.7908 0.9096 0.0391 0.602 Uani 0.50 1 d PU . .
O_702 O 0.4159 0.0381 0.1498 0.421 Uani 0.50 1 d PU . .
O_703 O 0.3543 0.4597 0.3672 0.432 Uani 0.50 1 d PU . .
O_709 O 0.3473 0.2486 0.0105 0.496 Uani 0.50 1 d PU . .
O_711 O 0.5287 0.3788 0.4187 0.435 Uani 0.50 1 d PU . .
O_713 O 0.3757 0.3090 0.3820 0.512 Uani 0.50 1 d PU . .
O_724 O 0.9198 0.7530 0.0873 0.325 Uani 0.35 1 d PU . .
O_725 O 0.3752 0.5040 0.2873 0.304 Uani 0.50 1 d PU E 1
O_725 O 0.3979 0.4964 0.2772 0.208 Uani 0.30 1 d PU F 2
O_726 O 0.4474 0.2086 0.3276 0.294 Uani 0.50 1 d PU . .
O_727 O 0.2845 0.3390 0.2484 0.213 Uani 0.30 1 d PU G 1
O_727 O 0.2999 0.3461 0.2366 0.125 Uiso 0.30 1 d PU H 2
O_728 O 0.2231 0.2986 0.2636 0.395 Uani 0.50 1 d PU . .
O_729 O 0.8242 0.6227 0.0857 0.120 Uani 0.30 1 d PU I 1
O_729 O 0.8443 0.6237 0.0938 0.171 Uani 0.30 1 d PU J 2
O_730 O 0.8376 0.6376 0.0606 0.183 Uani 0.30 1 d PU K 1
O_730 O 0.8334 0.6545 0.0606 0.125 Uani 0.30 1 d PU L 2
O_731 O 0.3993 0.4851 0.3212 0.312 Uani 0.50 1 d PU . .
O_732 O 0.7012 0.6525 -0.0013 0.321 Uani 0.50 1 d PU . .
O_733 O 0.3016 0.1011 0.0755 0.465 Uani 0.50 1 d PU . .
O_734 O 0.3664 0.1671 0.0237 0.180 Uani 0.30 1 d PU . .
O_736 O 0.6018 0.8082 0.1670 0.316 Uani 0.30 1 d PU . .
O_737 O 0.7655 0.8390 0.0245 0.456 Uani 0.50 1 d PU . .
O_738 O 0.5141 0.5760 0.4340 0.448 Uani 0.50 1 d PU . .
O_739 O 0.9317 0.5891 0.2782 0.464 Uani 0.50 1 d PU . .
O_741 O 0.8133 0.8915 0.1611 0.386 Uani 0.50 1 d PU . .
O_743 O 0.4704 0.0679 0.1404 0.409 Uani 0.50 1 d PU . .
O_746 O 0.5574 0.8292 0.0466 0.357 Uani 0.50 1 d PU . .
O_747 O 0.5055 0.7125 0.2527 0.319 Uani 0.50 1 d PU M 1
O_747 O 0.5092 0.6866 0.2544 0.183 Uani 0.22 1 d PU N 2
O_748 O 0.4984 0.7743 0.0227 0.195 Uani 0.30 1 d PU O 1
O_748 O 0.4957 0.7699 0.0385 0.210 Uani 0.30 1 d PU P 2
O_749 O 0.6867 0.2276 0.3082 0.265 Uani 0.50 1 d PU . .
O_750 O 0.3632 0.4968 0.3210 0.326 Uani 0.50 1 d PU Q 1
O_750 O 0.3547 0.4986 0.3030 0.365 Uani 0.50 1 d PU R 2
O_751 O 0.2115 0.1784 0.1952 0.288 Uani 0.30 1 d PU S 1
O_751 O 0.2203 0.1464 0.1991 0.339 Uiso 0.30 1 d P T 2
O_753 O 0.8497 0.7569 0.3184 0.363 Uani 0.50 1 d PU . .
O_755 O 0.5761 0.8351 0.1440 0.470 Uani 0.50 1 d PU . .
O_756 O 0.7478 0.6515 0.3684 0.353 Uani 0.50 1 d PU . .
O_757 O 0.3075 0.0765 0.2087 0.367 Uani 0.50 1 d PU . .
O_758 O 0.3976 0.0992 0.0668 0.384 Uani 0.50 1 d PU . .
O_759 O 0.3970 0.4768 0.0243 0.321 Uani 0.50 1 d PU U 1
O_759 O 0.3595 0.4494 0.0467 1.147 Uiso 0.50 1 d P V 2
O_760 O 0.3371 0.0935 0.2397 0.295 Uani 0.50 1 d PU . .
O_761 O 0.4233 0.0721 0.2358 0.395 Uani 0.50 1 d PU . .
O_762 O 0.2693 0.2855 0.3260 0.548 Uani 0.50 1 d PU . .
O_763 O 0.4727 0.2541 0.3925 0.220 Uani 0.30 1 d PU . .
O_764 O 0.3972 0.3544 0.0352 0.282 Uani 0.50 1 d PU . .
O_765 O 0.5553 0.7390 0.2755 0.435 Uani 0.60 1 d PU . .
O_766 O 0.3351 0.3338 0.0779 0.333 Uani 0.30 1 d PU W 1
O_766 O 0.3312 0.2982 0.0778 0.328 Uani 0.30 1 d PU X 2
O_767 O 0.5280 0.7879 0.1105 0.229 Uani 0.50 1 d PU . .
O_768 O 0.7393 0.8559 0.0173 0.901 Uani 1 1 d U . .
O_769 O 0.8217 0.2841 0.1450 0.197 Uani 0.30 1 d PU Y 1
O_769 O 0.8087 0.2508 0.1501 0.120 Uiso 0.30 1 d P Z 2
O_779 O 0.6067 0.8433 0.1338 0.549 Uiso 0.50 1 d P . .
O_780 O 0.5019 0.7713 0.1372 0.283 Uiso 0.30 1 d P . .
O_781 O 0.5836 0.3927 0.4142 0.297 Uiso 0.30 1 d P . .
O_783 O 0.4315 0.5483 0.0558 0.414 Uiso 0.30 1 d P . .
O_784 O 0.4401 0.0832 0.0962 0.516 Uiso 0.50 1 d P . .
O_785 O 0.4193 0.0317 0.2299 1.021 Uiso 0.50 1 d P . .
O_787 O 0.4434 0.0290 0.2182 0.536 Uiso 0.50 1 d P . .
O_789 O 0.7677 0.6868 0.1311 0.229 Uiso 0.30 1 d P . .
O_790 O 0.5079 0.4399 -0.0056 0.938 Uiso 0.50 1 d P . .
O_791 O 0.7171 0.2633 0.0667 0.251 Uiso 0.30 1 d PU . .
O_792 O 0.6167 0.7788 0.3794 0.285 Uiso 0.40 1 d P . .
O_793 O 0.4995 0.8084 0.0980 0.347 Uiso 0.50 1 d P . .
O_794 O 0.2263 0.1796 0.2076 0.271 Uiso 0.30 1 d PU . .
O_795 O 0.2426 0.1735 0.0557 0.300 Uiso 0.30 1 d P . .
O_798 O 0.4997 0.2761 0.4244 0.300 Uiso 0.30 1 d P . .

loop_
_atom_site_aniso_label
_atom_site_aniso_U_11
_atom_site_aniso_U_22
_atom_site_aniso_U_33
_atom_site_aniso_U_23
_atom_site_aniso_U_13
_atom_site_aniso_U_12
CB_1 0.080 0.075 0.069 -0.001 -0.002 0.050
C_1 0.083 0.055 0.037 -0.007 0.002 0.042
O_1 0.085 0.087 0.047 0.015 0.008 0.057
N_1 0.087 0.064 0.059 -0.002 0.005 0.033
CA_1 0.074 0.065 0.044 0.001 0.002 0.037
N_2 0.070 0.060 0.033 -0.006 -0.006 0.037
CA_2 0.076 0.054 0.036 -0.002 0.001 0.040
CB_2 0.075 0.050 0.042 -0.003 0.000 0.031
CG_2 0.077 0.062 0.034 -0.004 -0.002 0.040
OD1_2 0.095 0.056 0.049 -0.004 0.011 0.040
ND2_2 0.082 0.064 0.037 -0.003 0.003 0.040
C_2 0.078 0.052 0.041 -0.003 -0.007 0.042
O_2 0.143 0.079 0.068 -0.026 -0.050 0.079
N_3 0.064 0.049 0.032 -0.002 -0.002 0.037
CA_3 0.057 0.047 0.034 -0.002 0.003 0.034
CB_3 0.058 0.063 0.028 -0.002 0.004 0.040
CG2_3 0.073 0.075 0.038 -0.011 -0.002 0.049
CG1_3 0.075 0.068 0.037 0.009 0.006 0.043
CD1_3 0.058 0.071 0.065 0.006 0.008 0.031
C_3 0.055 0.055 0.029 -0.007 0.000 0.034
O_3 0.060 0.062 0.046 0.007 0.006 0.041
N_4 0.051 0.050 0.041 0.000 0.002 0.032
CA_4 0.051 0.052 0.043 -0.003 0.003 0.033
CB_4 0.075 0.053 0.039 -0.004 0.004 0.039
CG1_4 0.083 0.069 0.037 0.003 0.011 0.046
CG2_4 0.107 0.067 0.041 -0.010 0.007 0.054
C_4 0.048 0.050 0.025 0.002 0.003 0.026
O_4 0.050 0.054 0.041 -0.006 0.001 0.033
N_5 0.053 0.052 0.034 0.000 0.001 0.035
CA_5 0.051 0.050 0.035 -0.007 -0.001 0.032
C_5 0.040 0.046 0.027 -0.002 0.003 0.023
O_5 0.060 0.061 0.033 0.002 0.009 0.040
N_6 0.046 0.050 0.025 0.000 0.003 0.028
CA_6 0.047 0.050 0.031 0.000 0.002 0.030
C_6 0.053 0.052 0.027 -0.004 0.000 0.033
O_6 0.061 0.062 0.050 -0.006 -0.008 0.041
N_7 0.051 0.054 0.031 -0.003 -0.005 0.030
CA_7 0.050 0.062 0.027 -0.004 -0.005 0.030
CB_7 0.055 0.062 0.030 -0.013 -0.006 0.030
CG2_7 0.078 0.081 0.037 -0.013 -0.001 0.050
CG1_7 0.055 0.056 0.043 -0.009 -0.002 0.030
CD1_7 0.070 0.063 0.071 -0.014 -0.003 0.038
C_7 0.049 0.044 0.034 -0.006 -0.005 0.027
O_7 0.057 0.057 0.027 -0.009 -0.010 0.036
N_8 0.056 0.057 0.033 -0.007 -0.011 0.032
CA_8 0.051 0.057 0.036 -0.009 -0.010 0.032
CB_8 0.064 0.059 0.044 -0.011 -0.017 0.037
CG_8 0.057 0.072 0.066 -0.009 -0.013 0.040
CD_8 0.087 0.112 0.088 -0.031 -0.036 0.070
OE1_8 0.116 0.160 0.120 0.024 -0.043 0.083
OE2_8 0.101 0.145 0.180 -0.073 -0.082 0.076
C_8 0.050 0.054 0.039 -0.009 -0.009 0.033
O_8 0.070 0.057 0.044 -0.009 0.000 0.040
N_9 0.050 0.054 0.035 -0.009 -0.008 0.032
CA_9 0.045 0.049 0.048 -0.010 -0.007 0.029
CB_9 0.044 0.053 0.046 -0.003 -0.002 0.032
CG_9 0.042 0.059 0.041 0.000 -0.004 0.037
CD1_9 0.042 0.061 0.040 0.003 0.002 0.035
CE1_9 0.041 0.061 0.038 0.002 -0.007 0.031
CD2_9 0.036 0.064 0.044 0.001 -0.004 0.027
CE2_9 0.043 0.074 0.039 0.004 -0.001 0.036
CZ_9 0.049 0.063 0.035 0.001 -0.010 0.037
OH_9 0.049 0.072 0.033 -0.004 -0.007 0.033
C_9 0.044 0.059 0.039 -0.011 -0.011 0.034
O_9 0.048 0.058 0.062 -0.013 -0.010 0.035
N_10 0.045 0.063 0.048 -0.009 -0.005 0.036
CA_10 0.043 0.070 0.054 -0.010 -0.007 0.036
CB_10 0.053 0.079 0.059 -0.017 -0.014 0.042
OG_10 0.053 0.077 0.079 -0.015 -0.018 0.034
C_10 0.034 0.066 0.060 -0.010 -0.007 0.031
O_10 0.048 0.065 0.058 -0.005 -0.004 0.036
N_11 0.044 0.071 0.050 -0.011 -0.008 0.039
CA_11 0.041 0.071 0.054 -0.002 -0.002 0.035
CB_11 0.042 0.071 0.057 -0.007 -0.004 0.034
CG2_11 0.052 0.091 0.053 0.000 -0.003 0.031
CG1_11 0.045 0.078 0.054 -0.005 -0.005 0.037
CD1_11 0.043 0.077 0.066 -0.002 -0.007 0.032
C_11 0.046 0.076 0.054 -0.008 -0.009 0.040
O_11 0.043 0.073 0.072 -0.006 -0.003 0.037
N_12 0.039 0.071 0.069 0.000 0.002 0.034
CA_12 0.035 0.081 0.080 0.003 0.002 0.032
CB_12 0.054 0.106 0.077 0.008 0.008 0.051
CG_12 0.069 0.142 0.083 0.017 0.017 0.073
OD1_12 0.081 0.138 0.099 0.025 0.009 0.077
ND2_12 0.161 0.230 0.085 -0.019 -0.016 0.154
C_12 0.036 0.065 0.079 -0.003 -0.002 0.028
O_12 0.040 0.088 0.087 -0.006 -0.003 0.040
N_13 0.045 0.074 0.071 -0.007 -0.006 0.037
CA_13 0.046 0.078 0.079 -0.009 -0.011 0.036
CB_13 0.053 0.079 0.089 -0.013 -0.016 0.034
CG_13 0.061 0.090 0.139 -0.027 -0.035 0.046
OD1_13 0.100 0.134 0.139 -0.070 -0.045 0.074
ND2_13 0.072 0.085 0.256 -0.045 -0.039 0.038
C_13 0.039 0.078 0.078 -0.009 -0.005 0.032
O_13 0.052 0.093 0.080 -0.007 -0.020 0.043
N_14 0.045 0.072 0.088 -0.010 -0.017 0.037
CA_14 0.048 0.077 0.082 -0.002 -0.013 0.040
CB_14 0.049 0.078 0.121 -0.006 0.007 0.036
C_14 0.060 0.069 0.075 -0.012 -0.006 0.045
O_14 0.073 0.081 0.071 -0.008 -0.009 0.040
N_15 0.039 0.083 0.080 -0.007 -0.002 0.035
CA_15 0.042 0.086 0.091 -0.023 0.004 0.037
CB_15 0.051 0.148 0.114 -0.076 0.008 0.031
OG_15 0.078 0.174 0.167 -0.104 0.023 0.033
C_15 0.039 0.071 0.061 -0.014 -0.010 0.036
O_15 0.052 0.067 0.073 -0.002 0.001 0.040
N_16 0.039 0.061 0.065 -0.008 -0.007 0.036
CA_16 0.049 0.067 0.059 -0.004 -0.003 0.043
CB_16 0.152 0.127 0.058 0.006 0.013 0.114
CG_16 0.199 0.189 0.059 -0.035 -0.043 0.169
CD1_16 0.432 0.295 0.056 -0.026 -0.050 0.317
CD2_16 0.164 0.176 0.102 -0.056 -0.079 0.131
C_16 0.037 0.052 0.099 -0.001 0.009 0.032
O_16 0.037 0.065 0.255 -0.058 -0.028 0.038
N_17 0.043 0.056 0.040 -0.011 -0.009 0.035
CA_17 0.042 0.051 0.040 -0.008 -0.002 0.032
C_17 0.038 0.048 0.030 -0.003 -0.003 0.027
O_17 0.042 0.057 0.038 -0.013 -0.007 0.031
CB_17 0.049 0.069 0.037 -0.009 -0.005 0.039
SG_17 0.082 0.072 0.039 -0.007 0.007 0.048
N_18 0.039 0.050 0.030 -0.010 -0.007 0.031
CA_18 0.040 0.049 0.028 -0.008 -0.009 0.030
CB_18 0.047 0.058 0.029 -0.001 -0.004 0.034
OG_18 0.058 0.062 0.029 0.000 -0.006 0.041
C_18 0.035 0.051 0.026 -0.003 -0.001 0.026
O_18 0.045 0.060 0.025 -0.007 -0.007 0.035
N_19 0.045 0.052 0.022 -0.001 -0.005 0.031
CA_19 0.043 0.053 0.023 -0.001 -0.001 0.033
CB_19 0.054 0.048 0.029 -0.001 0.000 0.034
CG1_19 0.058 0.053 0.036 0.003 -0.003 0.038
CG2_19 0.053 0.053 0.041 -0.002 -0.003 0.033
C_19 0.042 0.049 0.020 0.000 0.003 0.032
O_19 0.048 0.054 0.022 0.000 0.000 0.034
N_20 0.040 0.050 0.023 0.004 0.002 0.030
CA_20 0.038 0.048 0.027 0.003 0.000 0.029
C_20 0.038 0.048 0.023 -0.001 -0.005 0.029
O_20 0.044 0.058 0.029 0.006 0.004 0.035
N_21 0.041 0.053 0.023 0.002 0.002 0.034
CA_21 0.042 0.048 0.027 0.005 0.003 0.030
CB_21 0.042 0.054 0.035 0.006 0.000 0.031
CG_21 0.037 0.055 0.033 -0.001 -0.007 0.031
CD1_21 0.045 0.065 0.033 0.000 -0.002 0.034
CD2_21 0.045 0.064 0.038 -0.009 -0.011 0.035
CE1_21 0.043 0.073 0.040 0.015 -0.003 0.025
CE2_21 0.052 0.058 0.062 -0.011 -0.018 0.037
CZ_21 0.040 0.057 0.066 0.008 -0.020 0.023
C_21 0.037 0.050 0.025 0.003 0.000 0.029
O_21 0.049 0.055 0.030 0.007 0.008 0.036
N_22 0.048 0.053 0.025 0.008 0.007 0.034
CA_22 0.045 0.049 0.029 0.007 0.006 0.032
CB_22 0.050 0.054 0.038 0.001 0.001 0.036
OG_22 0.072 0.093 0.032 -0.011 -0.010 0.059
C_22 0.044 0.050 0.029 0.007 0.007 0.032
O_22 0.042 0.058 0.033 0.009 0.004 0.032
N_23 0.046 0.051 0.026 0.006 0.003 0.031
CA_23 0.046 0.054 0.026 0.006 -0.002 0.032
CB_23 0.046 0.056 0.025 0.005 -0.002 0.029
CG1_23 0.063 0.061 0.037 -0.003 0.005 0.037
CG2_23 0.054 0.076 0.033 -0.001 0.001 0.040
C_23 0.051 0.055 0.034 0.008 0.002 0.034
O_23 0.054 0.057 0.041 0.010 -0.001 0.031
N_24 0.060 0.055 0.052 0.013 -0.014 0.031
CA_24 0.082 0.054 0.046 0.010 -0.015 0.035
CB_24 0.125 0.076 0.057 0.010 -0.010 0.065
OG1_24 0.121 0.099 0.080 0.015 0.002 0.080
CG2_24 0.165 0.100 0.064 0.003 -0.009 0.089
C_24 0.085 0.057 0.051 0.014 -0.011 0.042
O_24 0.085 0.063 0.049 -0.004 -0.016 0.039
N_25 0.068 0.059 0.030 -0.007 -0.025 0.037
N_25 0.116 0.069 0.039 0.032 -0.009 0.029
N_25 0.108 0.036 0.038 -0.014 0.002 0.035
N_25 0.086 0.042 0.022 -0.010 -0.023 0.049
CA_25 0.064 0.069 0.025 -0.001 -0.029 0.026
CA_25 0.119 0.059 0.034 0.003 -0.005 0.042
CA_25 0.115 0.077 0.039 0.000 0.012 0.054
CA_25 0.110 0.061 0.023 -0.014 -0.005 0.041
CB_25 0.120 0.088 0.052 -0.018 0.002 0.049
CB_25 0.087 0.077 0.064 -0.029 -0.047 0.046
CB_25 0.117 0.083 0.049 0.004 0.021 0.056
CB_25 0.105 0.068 0.046 -0.003 0.019 0.036
CG_25 0.096 0.132 0.059 -0.010 -0.017 0.107
CG_25 0.085 0.140 0.046 -0.031 0.009 -0.001
CG_25 0.168 0.174 0.045 0.001 0.020 0.116
CG_25 0.067 0.053 0.024 0.037 0.031 0.045
CD_25 0.094 0.153 0.059 -0.011 -0.003 0.096
CD_25 0.080 0.167 0.059 0.008 -0.009 0.056
CD_25 0.240 0.213 0.037 0.026 0.040 0.181
CD_25 0.057 0.075 0.039 -0.003 -0.012 0.054
NE_25 0.072 0.136 0.070 0.012 0.010 0.043
NE_25 0.101 0.119 0.040 0.025 0.019 0.070
NE_25 0.227 0.176 0.039 0.070 0.063 0.161
NE_25 0.077 0.049 0.039 -0.001 0.014 0.039
CZ_25 0.075 0.114 0.106 0.068 -0.003 0.045
CZ_25 0.100 0.075 0.082 0.014 0.034 0.027
CZ_25 0.235 0.179 0.072 0.101 0.107 0.165
CZ_25 0.065 0.055 0.043 0.000 0.002 0.019
NH1_25 0.088 0.118 0.164 0.069 -0.001 0.035
NH1_25 0.168 0.110 0.215 -0.031 0.147 0.015
NH1_25 0.234 0.256 0.055 0.064 0.050 0.210
NH1_25 0.075 0.056 0.037 0.012 -0.020 0.010
NH2_25 0.203 0.139 0.068 -0.011 0.048 0.056
NH2_25 0.111 0.084 0.143 0.034 0.047 0.025
NH2_25 0.233 0.225 0.127 0.055 0.090 0.173
NH2_25 0.114 0.067 0.040 0.002 0.039 0.042
C_25 0.103 0.074 0.030 -0.002 -0.033 0.042
C_25 0.103 0.066 0.031 0.026 0.014 0.041
C_25 0.112 0.073 0.025 -0.002 0.017 0.048
C_25 0.107 0.077 0.046 0.022 -0.007 0.045
O_25 0.095 0.070 0.021 0.024 0.003 0.042
O_25 0.095 0.072 0.041 0.017 0.020 0.043
O_25 0.095 0.088 0.051 0.015 0.001 0.045
O_25 0.102 0.072 0.030 0.016 0.021 0.056
N_26 0.098 0.074 0.059 0.018 -0.011 0.037
CA_26 0.090 0.082 0.079 0.034 -0.011 0.040
C_26 0.071 0.075 0.070 0.025 0.008 0.043
O_26 0.100 0.089 0.075 0.033 0.027 0.047
N_27 0.085 0.072 0.054 0.023 0.005 0.046
CA_27 0.094 0.083 0.055 0.009 0.007 0.057
CB_27 0.123 0.071 0.112 0.010 -0.013 0.056
C_27 0.103 0.082 0.048 0.008 -0.001 0.062
O_27 0.209 0.152 0.089 -0.056 -0.072 0.142
N_28 0.076 0.058 0.044 0.011 -0.001 0.041
CA_28 0.067 0.060 0.054 0.016 0.000 0.033
CB_28 0.092 0.087 0.060 0.025 0.013 0.055
OG1_28 0.141 0.146 0.063 0.051 0.036 0.106
CG2_28 0.110 0.106 0.074 0.033 0.025 0.077
C_28 0.075 0.061 0.045 0.014 -0.001 0.041
O_28 0.079 0.070 0.061 0.021 -0.007 0.025
N_29 0.058 0.060 0.050 0.017 0.003 0.033
CA_29 0.060 0.058 0.049 0.020 0.006 0.038
CB_29 0.069 0.065 0.051 0.021 0.006 0.043
CG_29 0.085 0.073 0.058 0.011 0.002 0.054
CD_29 0.103 0.070 0.067 0.010 0.001 0.056
CE_29 0.119 0.079 0.076 0.001 -0.003 0.067
NZ_29 0.149 0.087 0.073 0.005 0.000 0.079
C_29 0.051 0.062 0.037 0.015 0.002 0.034
O_29 0.052 0.065 0.058 0.023 0.011 0.035
N_30 0.055 0.056 0.039 0.012 0.008 0.036
CA_30 0.053 0.061 0.035 0.009 0.005 0.037
C_30 0.042 0.061 0.025 0.007 -0.003 0.034
O_30 0.050 0.061 0.034 0.010 0.008 0.038
N_31 0.041 0.055 0.035 0.006 0.005 0.031
CA_31 0.043 0.056 0.027 0.007 0.003 0.032
CB_31 0.045 0.054 0.026 0.006 0.004 0.032
CG_31 0.050 0.056 0.023 0.006 0.000 0.034
CD1_31 0.055 0.060 0.031 0.000 -0.004 0.037
CD2_31 0.060 0.058 0.037 -0.002 -0.009 0.037
CE1_31 0.058 0.077 0.036 0.001 -0.005 0.049
CE2_31 0.053 0.066 0.050 0.006 -0.006 0.033
CZ_31 0.051 0.077 0.040 0.008 -0.001 0.042
C_31 0.042 0.054 0.023 0.008 0.002 0.032
O_31 0.044 0.065 0.034 -0.002 0.007 0.033
N_32 0.037 0.059 0.022 0.004 -0.003 0.034
N_32 0.057 0.046 0.070 -0.002 0.046 0.026
CA_32 0.042 0.055 0.019 0.004 0.001 0.028
CA_32 0.045 0.066 0.041 -0.017 -0.011 0.040
CB_32 0.050 0.053 0.030 0.001 -0.010 0.034
CB_32 0.042 0.116 0.100 -0.049 -0.018 0.069
CG1_32 0.065 0.081 0.034 0.009 -0.004 0.053
CG1_32 0.051 0.087 0.087 -0.016 -0.021 0.019
CG2_32 0.044 0.068 0.034 0.003 -0.001 0.035
CG2_32 0.134 0.081 0.132 -0.092 -0.122 0.084
C_32 0.033 0.057 0.023 0.007 0.005 0.028
C_32 0.056 0.046 0.028 -0.026 -0.018 0.029
O_32 0.047 0.062 0.025 0.007 0.003 0.039
O_32 0.048 0.039 0.032 -0.020 -0.003 0.022
N_33 0.046 0.060 0.021 0.004 0.003 0.035
CA_33 0.043 0.055 0.027 0.004 0.001 0.032
CB_33 0.047 0.057 0.031 0.001 -0.002 0.035
OG1_33 0.051 0.058 0.026 0.001 0.000 0.037
CG2_33 0.045 0.063 0.042 0.004 0.001 0.035
C_33 0.038 0.055 0.024 0.005 0.005 0.028
O_33 0.051 0.065 0.027 -0.001 -0.003 0.037
N_34 0.056 0.065 0.024 -0.001 0.000 0.045
CA_34 0.055 0.066 0.028 -0.006 -0.001 0.042
CB_34 0.071 0.064 0.035 -0.005 0.000 0.048
C_34 0.048 0.062 0.033 -0.003 -0.001 0.038
O_34 0.055 0.075 0.036 -0.010 0.000 0.036
N_35 0.051 0.071 0.027 -0.004 0.000 0.041
CA_35 0.063 0.079 0.031 -0.001 0.005 0.048
C_35 0.054 0.072 0.023 -0.004 0.005 0.040
O_35 0.057 0.079 0.047 0.005 0.009 0.039
N_36 0.049 0.076 0.031 -0.005 0.001 0.042
CA_36 0.044 0.072 0.035 -0.009 0.000 0.037
CB_36 0.053 0.075 0.033 -0.013 -0.003 0.043
CG_36 0.047 0.073 0.040 -0.010 -0.003 0.042
CD2_36 0.045 0.076 0.039 -0.012 -0.004 0.038
ND1_36 0.050 0.070 0.032 -0.011 -0.007 0.040
CE1_36 0.048 0.070 0.038 -0.010 -0.005 0.038
NE2_36 0.047 0.074 0.036 -0.006 -0.006 0.037
C_36 0.051 0.080 0.037 -0.006 -0.002 0.040
O_36 0.053 0.100 0.063 -0.023 -0.014 0.051
N_37 0.048 0.070 0.034 -0.009 -0.002 0.034
CA_37 0.057 0.082 0.033 -0.006 -0.008 0.042
C_37 0.054 0.082 0.041 -0.013 -0.003 0.037
O_37 0.062 0.092 0.055 -0.013 -0.013 0.029
CB_37 0.063 0.077 0.030 -0.010 -0.002 0.033
SG_37 0.076 0.079 0.037 -0.013 0.002 0.024
N_38 0.053 0.074 0.046 -0.006 -0.002 0.029
CA_38 0.063 0.090 0.058 -0.006 0.007 0.033
C_38 0.070 0.084 0.053 -0.007 0.006 0.032
O_38 0.078 0.112 0.055 0.002 0.006 0.028
N_39 0.067 0.114 0.065 0.008 0.018 0.040
CA_39 0.080 0.128 0.056 0.006 0.030 0.044
CB_39 0.124 0.149 0.111 0.016 0.064 0.072
OG1_39 0.079 0.173 0.175 0.030 0.051 0.064
CG2_39 0.201 0.179 0.168 0.009 0.092 0.118
C_39 0.058 0.131 0.051 0.015 0.024 0.040
O_39 0.073 0.133 0.056 0.011 0.015 0.063
N_40 0.074 0.142 0.050 0.009 0.015 0.040
CA_40 0.067 0.161 0.058 0.022 0.016 0.057
CB_40 0.085 0.191 0.058 0.029 0.012 0.058
CG1_40 0.133 0.208 0.079 0.046 0.000 0.078
CG2_40 0.118 0.223 0.102 0.044 -0.035 0.047
C_40 0.064 0.138 0.058 0.025 0.022 0.054
O_40 0.064 0.142 0.079 0.008 0.022 0.053
N_41 0.076 0.145 0.066 0.035 0.023 0.068
CA_41 0.105 0.112 0.081 0.031 0.020 0.064
CB_41 0.135 0.123 0.098 0.038 0.037 0.042
CG_41 0.202 0.152 0.121 0.071 0.047 0.059
OD1_41 0.372 0.282 0.169 0.072 0.002 0.226
ND2_41 0.268 0.336 0.111 0.064 0.055 0.125
C_41 0.077 0.112 0.079 0.022 0.024 0.052
O_41 0.088 0.111 0.108 0.020 0.008 0.041
N_42 0.068 0.106 0.064 0.010 0.010 0.053
CA_42 0.059 0.106 0.065 0.009 0.009 0.054
CB_42 0.078 0.102 0.069 0.008 0.007 0.060
C_42 0.050 0.091 0.063 0.010 0.005 0.043
O_42 0.050 0.100 0.077 -0.001 0.002 0.047
N_43 0.056 0.108 0.070 0.004 0.003 0.055
CA_43 0.052 0.090 0.073 0.005 0.005 0.043
CB_43 0.063 0.094 0.082 0.007 0.008 0.032
OG1_43 0.089 0.158 0.110 0.032 0.019 0.008
CG2_43 0.086 0.096 0.112 -0.018 -0.004 0.039
C_43 0.044 0.079 0.062 -0.008 -0.009 0.039
O_43 0.054 0.087 0.075 0.008 0.003 0.048
N_44 0.050 0.075 0.061 0.002 -0.002 0.041
CA_44 0.048 0.073 0.060 -0.003 -0.003 0.038
CB_44 0.047 0.078 0.061 -0.006 -0.005 0.035
C_44 0.042 0.067 0.067 -0.002 -0.002 0.036
O_44 0.066 0.070 0.066 -0.002 -0.005 0.042
N_45 0.052 0.064 0.056 -0.010 -0.010 0.036
CA_45 0.052 0.063 0.063 -0.010 -0.011 0.035
CB_45 0.058 0.072 0.073 -0.013 -0.022 0.039
CG_45 0.052 0.070 0.098 -0.016 -0.020 0.033
CD_45 0.055 0.095 0.111 -0.022 -0.025 0.042
NE_45 0.048 0.100 0.172 -0.030 -0.017 0.031
CZ_45 0.047 0.088 0.173 -0.006 -0.006 0.028
NH1_45 0.058 0.101 0.131 -0.001 0.006 0.039
NH2_45 0.061 0.101 0.224 0.011 0.017 0.025
C_45 0.056 0.062 0.060 -0.010 -0.016 0.039
O_45 0.063 0.061 0.070 -0.009 -0.008 0.037
N_46 0.069 0.065 0.051 -0.008 -0.009 0.040
CA_46 0.082 0.073 0.049 -0.004 -0.003 0.043
CB_46 0.093 0.071 0.055 0.001 0.006 0.056
CG2_46 0.112 0.086 0.062 0.000 0.015 0.059
CG1_46 0.072 0.071 0.063 -0.002 -0.001 0.045
CD1_46 0.074 0.105 0.079 0.012 0.012 0.053
C_46 0.113 0.096 0.057 -0.011 -0.012 0.057
O_46 0.132 0.091 0.072 -0.027 -0.017 0.046
N_47 0.132 0.134 0.054 0.000 -0.028 0.050
CA_47 0.193 0.168 0.075 -0.006 -0.053 0.030
C_47 0.197 0.194 0.126 0.027 -0.095 0.001
O_47 0.315 0.214 0.142 0.007 -0.135 -0.040
N_48 0.130 0.212 0.212 0.105 -0.069 0.039
CA_48 0.119 0.295 0.385 0.189 -0.087 0.042
C_48 0.096 0.215 0.279 0.107 -0.076 0.026
O_48 0.104 0.389 0.642 0.343 -0.058 0.048
N_49 0.095 0.120 0.106 0.001 -0.042 0.041
CA_49 0.099 0.101 0.102 -0.022 -0.040 0.045
CB_49 0.161 0.142 0.097 -0.048 -0.037 0.081
C_49 0.071 0.078 0.089 -0.017 -0.022 0.042
O_49 0.074 0.068 0.087 -0.014 -0.021 0.037
N_50 0.061 0.081 0.094 -0.009 -0.020 0.032
CA_50 0.056 0.062 0.092 -0.010 -0.014 0.028
CB_50 0.073 0.077 0.112 -0.002 0.005 0.035
CG1_50 0.081 0.120 0.098 0.022 0.015 0.048
CG2_50 0.060 0.101 0.131 -0.007 0.005 0.035
C_50 0.065 0.061 0.072 0.000 -0.006 0.031
O_50 0.073 0.067 0.095 -0.015 -0.015 0.035
N_51 0.060 0.066 0.063 -0.001 -0.009 0.038
CA_51 0.058 0.067 0.061 0.000 -0.006 0.039
CB_51 0.064 0.074 0.055 0.006 -0.002 0.045
CG1_51 0.082 0.088 0.056 0.002 -0.005 0.056
CG2_51 0.062 0.065 0.069 0.001 0.000 0.037
C_51 0.056 0.064 0.058 0.005 0.000 0.035
O_51 0.060 0.076 0.063 0.006 -0.002 0.044
N_52 0.067 0.087 0.054 0.000 -0.005 0.049
CA_52 0.084 0.105 0.058 -0.002 -0.005 0.065
C_52 0.047 0.069 0.058 0.008 0.005 0.031
O_52 0.062 0.091 0.060 0.008 0.000 0.052
N_53 0.057 0.084 0.053 0.009 0.005 0.045
CA_53 0.050 0.090 0.057 0.008 0.011 0.037
CB_53 0.075 0.114 0.064 0.015 0.020 0.031
OG1_53 0.110 0.151 0.118 0.065 0.021 0.054
CG2_53 0.085 0.111 0.108 0.023 0.016 0.010
C_53 0.053 0.093 0.040 0.013 0.011 0.046
O_53 0.060 0.105 0.056 -0.005 -0.001 0.055
N_54 0.049 0.086 0.056 0.010 0.005 0.042
CA_54 0.047 0.087 0.040 0.007 0.008 0.039
CB_54 0.052 0.087 0.042 0.006 0.008 0.040
CG_54 0.050 0.089 0.038 0.007 0.004 0.045
CD1_54 0.050 0.084 0.049 0.007 0.003 0.042
CD2_54 0.056 0.092 0.040 0.002 -0.001 0.042
CE1_54 0.054 0.087 0.044 0.006 -0.003 0.043
CE2_54 0.059 0.085 0.049 0.002 0.000 0.040
CZ_54 0.054 0.084 0.049 0.013 0.005 0.041
C_54 0.058 0.092 0.049 0.014 0.011 0.046
O_54 0.061 0.133 0.065 0.043 0.027 0.053
N_55 0.052 0.081 0.043 0.016 0.007 0.036
CA_55 0.071 0.082 0.050 0.019 -0.002 0.038
CB_55 0.101 0.109 0.074 0.006 -0.015 0.074
C_55 0.055 0.087 0.048 0.020 0.006 0.035
O_55 0.095 0.100 0.047 0.024 0.006 0.038
N_56 0.067 0.085 0.038 0.016 0.004 0.041
CA_56 0.064 0.094 0.040 0.012 0.005 0.043
CB_56 0.081 0.095 0.061 0.000 -0.010 0.049
C_56 0.054 0.083 0.043 0.009 0.011 0.033
O_56 0.074 0.082 0.039 0.009 0.016 0.041
N_57 0.097 0.092 0.028 0.016 0.019 0.051
N_57 0.043 0.101 0.046 0.008 0.013 0.050
CA_57 0.072 0.091 0.035 0.011 0.030 0.052
CA_57 0.090 0.094 0.035 0.002 -0.004 0.047
CB_57 0.094 0.096 0.051 0.019 0.022 0.060
CB_57 0.081 0.107 0.010 0.010 0.017 0.054
CG_57 0.076 0.122 0.053 0.012 0.010 0.060
CG_57 0.105 0.135 0.065 0.029 0.036 0.079
CD_57 0.101 0.154 0.047 0.003 0.003 0.089
CD_57 0.115 0.139 0.148 0.061 0.079 0.093
NE_57 0.086 0.142 0.047 -0.001 0.000 0.079
NE_57 0.109 0.170 0.101 0.041 0.047 0.106
CZ_57 0.077 0.116 0.078 -0.007 0.013 0.062
CZ_57 0.090 0.136 0.071 -0.004 0.023 0.078
NH1_57 0.176 0.151 0.098 0.001 0.042 0.116
NH1_57 0.078 0.190 0.087 0.007 0.025 0.095
NH2_57 0.116 0.133 0.113 0.034 0.037 0.095
NH2_57 0.078 0.161 0.072 -0.002 0.022 0.070
C_57 0.091 0.094 0.042 0.007 0.027 0.060
C_57 0.065 0.098 0.028 0.007 0.003 0.052
O_57 0.120 0.094 0.033 0.004 0.020 0.067
O_57 0.067 0.134 0.043 0.012 0.019 0.048
N_58 0.082 0.094 0.032 0.005 0.016 0.059
CA_58 0.087 0.097 0.038 -0.001 0.010 0.064
CB_58 0.078 0.100 0.052 0.000 0.009 0.060
CG1_58 0.092 0.120 0.049 -0.009 0.004 0.067
CG2_58 0.123 0.117 0.080 -0.004 -0.012 0.082
C_58 0.077 0.095 0.036 -0.009 0.009 0.060
O_58 0.094 0.098 0.049 0.005 0.025 0.070
N_59 0.070 0.093 0.037 -0.004 0.009 0.053
CA_59 0.062 0.083 0.041 -0.010 0.006 0.050
CB_59 0.068 0.084 0.044 -0.016 0.000 0.049
CG_59 0.064 0.088 0.041 -0.017 -0.006 0.051
CD1_59 0.066 0.091 0.037 -0.016 -0.010 0.051
CD2_59 0.070 0.103 0.054 -0.016 -0.001 0.058
CE1_59 0.080 0.085 0.043 -0.021 -0.013 0.054
CE2_59 0.087 0.117 0.063 -0.015 0.001 0.080
CZ_59 0.097 0.095 0.052 -0.020 -0.015 0.070
C_59 0.057 0.099 0.044 -0.017 0.002 0.051
O_59 0.067 0.101 0.070 -0.013 0.014 0.050
N_60 0.060 0.100 0.051 -0.019 0.002 0.056
CD_60 0.072 0.118 0.075 -0.026 0.007 0.067
CA_60 0.065 0.093 0.041 -0.022 -0.005 0.052
CB_60 0.065 0.097 0.073 -0.027 -0.013 0.057
CG_60 0.079 0.114 0.074 -0.032 -0.007 0.071
C_60 0.074 0.106 0.036 -0.020 0.000 0.064
O_60 0.078 0.107 0.040 -0.015 0.000 0.064
N_61 0.066 0.104 0.043 -0.028 -0.011 0.057
CA_61 0.080 0.113 0.040 -0.029 -0.012 0.065
C_61 0.068 0.103 0.036 -0.030 -0.022 0.057
O_61 0.070 0.108 0.053 -0.029 -0.014 0.058
N_62 0.062 0.109 0.033 -0.020 -0.009 0.056
CA_62 0.067 0.099 0.028 -0.015 -0.006 0.060
CB_62 0.072 0.112 0.034 -0.010 -0.003 0.068
CG_62 0.082 0.123 0.039 -0.006 -0.003 0.075
OD1_62 0.096 0.143 0.070 -0.014 -0.014 0.072
ND2_62 0.077 0.135 0.044 0.018 -0.016 0.055
C_62 0.056 0.085 0.031 -0.012 -0.005 0.046
O_62 0.059 0.091 0.038 -0.018 -0.009 0.052
N_63 0.052 0.084 0.030 -0.011 -0.006 0.047
CA_63 0.049 0.077 0.030 -0.009 -0.004 0.042
CB_63 0.053 0.070 0.039 -0.010 -0.007 0.041
CG_63 0.050 0.070 0.029 -0.009 -0.001 0.041
OD1_63 0.050 0.068 0.041 -0.009 -0.009 0.038
OD2_63 0.054 0.072 0.039 -0.007 -0.010 0.040
C_63 0.047 0.072 0.024 -0.009 -0.008 0.040
O_63 0.059 0.073 0.036 -0.002 0.006 0.042
N_64 0.051 0.073 0.029 -0.005 0.004 0.041
CA_64 0.049 0.070 0.033 -0.004 0.001 0.040
CB_64 0.049 0.075 0.038 -0.001 0.004 0.040
CG_64 0.060 0.087 0.041 0.003 0.005 0.049
CD_64 0.071 0.090 0.044 0.007 0.001 0.058
NE_64 0.063 0.090 0.037 0.003 -0.007 0.052
CZ_64 0.060 0.101 0.040 0.003 0.002 0.057
NH1_64 0.070 0.130 0.066 0.015 -0.011 0.066
NH2_64 0.063 0.101 0.042 -0.005 -0.015 0.052
C_64 0.047 0.073 0.027 0.001 -0.001 0.040
O_64 0.053 0.084 0.028 -0.001 0.009 0.042
N_65 0.052 0.066 0.027 -0.001 0.008 0.034
CA_65 0.048 0.072 0.030 0.002 0.006 0.040
CB_65 0.052 0.078 0.048 0.002 0.003 0.043
C_65 0.043 0.064 0.026 -0.001 -0.002 0.031
O_65 0.053 0.068 0.028 0.006 0.011 0.037
N_66 0.046 0.065 0.029 0.006 0.008 0.032
CA_66 0.045 0.069 0.028 0.004 0.006 0.033
CB_66 0.046 0.069 0.046 -0.002 0.000 0.036
CG_66 0.047 0.076 0.045 0.004 -0.006 0.038
CD2_66 0.050 0.080 0.047 0.004 -0.008 0.038
CE2_66 0.069 0.092 0.051 0.012 -0.007 0.052
CE3_66 0.069 0.080 0.058 0.005 -0.009 0.048
CD1_66 0.062 0.091 0.043 0.002 -0.005 0.049
NE1_66 0.069 0.112 0.047 0.008 -0.009 0.054
CZ2_66 0.092 0.109 0.065 0.028 -0.003 0.061
CZ3_66 0.100 0.081 0.078 -0.001 -0.019 0.054
CH2_66 0.108 0.085 0.095 0.022 -0.009 0.062
C_66 0.042 0.065 0.031 0.006 0.005 0.035
O_66 0.045 0.075 0.036 0.003 0.006 0.031
N_67 0.036 0.074 0.039 0.001 0.006 0.027
CA_67 0.042 0.073 0.034 -0.001 0.003 0.032
CB_67 0.040 0.074 0.041 0.004 0.004 0.031
CG1_67 0.062 0.085 0.045 0.004 -0.009 0.036
CG2_67 0.074 0.091 0.049 0.012 0.007 0.054
C_67 0.042 0.074 0.030 0.000 -0.001 0.032
O_67 0.052 0.081 0.048 0.008 0.010 0.042
N_68 0.054 0.085 0.039 0.015 0.001 0.046
N_68 0.044 0.074 0.023 0.002 -0.003 0.037
CA_68 0.044 0.087 0.041 0.018 0.008 0.043
CA_68 0.057 0.079 0.052 0.005 0.002 0.049
C_68 0.051 0.073 0.043 0.024 0.010 0.037
C_68 0.050 0.051 0.069 0.008 -0.002 0.029
O_68 0.050 0.066 0.054 0.011 0.011 0.034
O_68 0.062 0.097 0.114 -0.015 -0.027 0.051
CB_68 0.071 0.093 0.043 0.019 0.002 0.053
CB_68 0.098 0.099 0.075 0.029 0.010 0.066
OG_68 0.140 0.115 0.053 0.040 0.032 0.101
OG_68 0.097 0.127 0.100 0.058 0.039 0.053
N_69 0.055 0.104 0.037 0.017 0.007 0.048
CA_69 0.058 0.085 0.047 0.015 0.004 0.046
CB_69 0.065 0.083 0.038 0.015 0.005 0.049
CG_69 0.055 0.078 0.040 0.006 -0.001 0.037
CD1_69 0.071 0.080 0.049 0.010 0.010 0.044
CD2_69 0.064 0.074 0.077 0.011 -0.007 0.039
C_69 0.071 0.087 0.049 0.019 0.005 0.047
O_69 0.090 0.102 0.071 0.028 0.001 0.062
N_70 0.073 0.079 0.063 0.019 0.006 0.042
CA_70 0.077 0.074 0.085 0.030 0.017 0.034
CB_70 0.088 0.079 0.083 0.020 0.016 0.029
OG1_70 0.105 0.094 0.091 0.014 0.001 0.028
CG2_70 0.071 0.112 0.144 0.003 0.010 0.030
C_70 0.100 0.078 0.090 0.030 0.022 0.050
O_70 0.083 0.081 0.079 0.027 0.017 0.043
N_71 0.172 0.097 0.151 0.064 0.090 0.087
N_71 0.092 0.099 0.112 0.048 0.015 0.061
C_71 0.134 0.050 0.174 0.046 0.082 0.054
C_71 0.148 0.104 0.173 0.006 0.047 0.048
O_71 0.153 0.092 0.250 0.012 0.114 0.060
O_71 0.173 0.100 0.115 0.038 0.029 0.098
CA_71 0.168 0.135 0.169 0.082 0.074 0.111
CA_71 0.160 0.104 0.166 0.045 0.072 0.087
CB_71 0.256 0.200 0.264 0.134 0.097 0.179
CB_71 0.247 0.143 0.306 0.101 0.120 0.144
OG_71 0.287 0.132 0.314 0.097 0.159 0.139
OG_71 0.379 0.260 0.339 0.148 -0.021 0.183
N_72 0.120 0.069 0.160 0.007 0.057 0.026
CA_72 0.129 0.077 0.166 -0.020 0.048 0.009
CB_72 0.141 0.122 0.196 -0.029 0.019 -0.002
C_72 0.123 0.085 0.101 -0.023 0.019 0.031
O_72 0.181 0.105 0.108 -0.041 0.014 0.030
N_73 0.079 0.069 0.076 -0.006 0.009 0.033
CA_73 0.071 0.073 0.060 -0.001 0.002 0.038
CB_73 0.078 0.069 0.059 0.005 0.003 0.040
CG_73 0.090 0.070 0.052 0.003 0.002 0.050
CD_73 0.085 0.079 0.054 0.003 0.010 0.057
OE1_73 0.091 0.094 0.052 0.008 0.007 0.061
NE2_73 0.079 0.089 0.078 0.013 0.001 0.045
C_73 0.080 0.073 0.051 0.008 0.002 0.046
O_73 0.085 0.106 0.081 0.037 0.013 0.060
N_74 0.065 0.062 0.059 0.004 -0.002 0.037
CA_74 0.068 0.055 0.056 0.002 0.001 0.036
CB_74 0.099 0.066 0.056 -0.011 0.002 0.039
OG1_74 0.168 0.078 0.081 -0.027 0.020 0.021
CG2_74 0.126 0.113 0.072 -0.004 0.025 0.072
C_74 0.060 0.057 0.037 0.003 0.005 0.037
O_74 0.083 0.058 0.051 0.004 -0.005 0.047
N_75 0.068 0.054 0.042 0.010 0.004 0.039
CA_75 0.058 0.056 0.036 0.004 0.003 0.035
CB_75 0.059 0.068 0.036 0.007 0.004 0.037
CG_75 0.067 0.070 0.041 0.010 0.007 0.036
CD1_75 0.075 0.119 0.036 0.010 0.008 0.038
CD2_75 0.113 0.105 0.070 0.024 0.044 0.073
C_75 0.070 0.060 0.033 0.004 0.002 0.044
O_75 0.100 0.073 0.071 0.020 0.033 0.061
N_76 0.068 0.061 0.040 0.008 0.014 0.040
CA_76 0.060 0.062 0.037 0.005 0.008 0.038
CB_76 0.066 0.074 0.035 0.004 0.008 0.042
CG_76 0.075 0.074 0.033 -0.004 0.008 0.039
CD1_76 0.092 0.096 0.051 -0.011 -0.011 0.061
CD2_76 0.120 0.089 0.037 -0.001 0.003 0.070
C_76 0.057 0.064 0.026 0.011 0.007 0.038
O_76 0.057 0.068 0.030 0.003 0.005 0.042
N_77 0.060 0.064 0.040 0.011 0.004 0.043
CD_77 0.066 0.075 0.058 0.013 0.020 0.048
CA_77 0.055 0.077 0.035 0.009 0.000 0.043
CB_77 0.066 0.095 0.049 0.021 0.006 0.056
CG_77 0.076 0.086 0.078 0.023 0.021 0.062
C_77 0.053 0.066 0.030 0.000 0.005 0.039
O_77 0.055 0.070 0.047 0.005 0.007 0.039
N_78 0.058 0.069 0.033 0.007 0.011 0.046
N_78 0.048 0.036 0.029 -0.008 -0.007 0.021
CA_78 0.074 0.059 0.033 0.006 0.007 0.048
CA_78 0.052 0.051 0.041 0.012 0.010 0.028
CB_78 0.151 0.069 0.034 0.003 -0.003 0.078
CB_78 0.010 0.071 0.041 0.016 0.004 0.023
CG_78 0.054 0.050 0.032 -0.002 -0.001 0.030
CG_78 0.162 0.072 0.055 -0.005 0.023 0.013
CD_78 0.081 0.065 0.034 -0.002 -0.004 0.048
CD_78 0.131 0.091 0.043 0.005 0.013 0.052
NE_78 0.094 0.068 0.042 -0.014 -0.011 0.054
NE_78 0.094 0.063 0.050 -0.009 -0.042 0.020
CZ_78 0.093 0.083 0.050 -0.009 -0.004 0.062
CZ_78 0.069 0.078 0.064 0.019 -0.050 0.015
NH1_78 0.098 0.087 0.098 -0.007 -0.001 0.063
NH1_78 0.075 0.077 0.048 0.019 -0.013 0.031
NH2_78 0.108 0.088 0.097 -0.019 -0.024 0.071
NH2_78 0.069 0.064 0.124 -0.002 -0.016 0.007
C_78 0.047 0.050 0.036 -0.006 -0.003 0.029
C_78 0.063 0.083 0.022 0.018 -0.006 0.054
O_78 0.046 0.068 0.076 0.009 0.017 0.032
O_78 0.058 0.032 0.000 0.003 -0.017 0.035
N_79 0.053 0.060 0.032 0.001 0.004 0.040
CA_79 0.048 0.057 0.029 0.002 -0.001 0.037
CB_79 0.046 0.062 0.035 0.002 0.000 0.037
CG1_79 0.060 0.062 0.035 -0.002 -0.003 0.042
CG2_79 0.057 0.072 0.033 -0.002 -0.006 0.045
C_79 0.056 0.059 0.030 0.002 0.004 0.037
O_79 0.055 0.079 0.034 0.009 0.007 0.043
N_80 0.050 0.059 0.026 0.005 0.003 0.038
CA_80 0.056 0.056 0.026 -0.001 -0.001 0.037
CB_80 0.056 0.069 0.035 0.000 -0.007 0.034
C_80 0.048 0.055 0.026 -0.001 -0.003 0.034
O_80 0.063 0.062 0.030 -0.004 -0.001 0.038
N_81 0.069 0.060 0.026 0.001 0.003 0.044
CA_81 0.060 0.056 0.034 0.008 0.003 0.035
CB_81 0.063 0.082 0.044 0.004 -0.007 0.037
CG_81 0.060 0.093 0.053 0.012 -0.009 0.020
OD1_81 0.104 0.074 0.053 0.011 0.003 0.038
ND2_81 0.067 0.213 0.141 0.089 0.024 0.053
C_81 0.061 0.050 0.031 0.002 0.001 0.035
O_81 0.069 0.066 0.033 0.003 0.000 0.045
N_82 0.069 0.058 0.033 -0.002 -0.003 0.043
CA_82 0.066 0.057 0.035 0.000 -0.003 0.039
C_82 0.074 0.060 0.035 -0.005 -0.005 0.041
O_82 0.089 0.063 0.052 0.005 0.014 0.038
N_83 0.090 0.063 0.063 0.011 0.026 0.051
N_83 0.077 0.067 0.006 -0.014 -0.039 0.038
C_83 0.154 0.063 0.051 -0.017 -0.007 0.073
C_83 0.070 0.046 0.057 -0.003 0.018 0.023
O_83 0.215 0.057 0.230 -0.024 0.035 0.080
O_83 0.083 0.037 0.029 0.004 0.020 0.020
CA_83 0.132 0.060 0.063 -0.036 -0.029 0.049
CA_83 0.082 0.073 0.037 -0.014 0.006 0.043
CB_83 0.164 0.099 0.073 -0.021 -0.033 0.076
CB_83 0.132 0.113 0.046 -0.056 -0.014 0.070
OG_83 0.204 0.224 0.127 -0.108 -0.099 0.162
OG_83 0.146 0.116 0.039 -0.002 0.005 0.068
N_84 0.127 0.055 0.033 0.009 0.001 0.064
N_84 0.079 0.021 0.048 -0.004 0.004 0.038
CA_84 0.142 0.096 0.041 0.019 0.020 0.097
CA_84 0.091 0.036 0.043 0.009 0.009 0.050
C_84 0.104 0.062 0.034 -0.002 0.008 0.066
C_84 0.096 0.065 0.042 0.027 0.020 0.058
O_84 0.085 0.046 0.031 -0.001 0.001 0.049
O_84 0.095 0.050 0.047 -0.009 0.004 0.051
CB_84 0.119 0.167 0.109 0.075 0.055 0.121
CB_84 0.082 0.054 0.028 0.007 0.005 0.054
OG_84 0.264 0.495 0.110 0.194 0.121 0.306
OG_84 0.094 0.115 0.044 0.028 0.011 0.079
N_85 0.083 0.075 0.039 0.011 0.014 0.053
CA_85 0.078 0.090 0.035 0.011 0.008 0.051
CB_85 0.101 0.101 0.053 0.030 0.010 0.065
CG_85 0.105 0.078 0.052 0.023 0.006 0.058
CD1_85 0.103 0.071 0.053 0.013 0.004 0.055
CD2_85 0.129 0.071 0.064 0.020 0.021 0.065
CE1_85 0.093 0.066 0.072 0.020 0.010 0.041
CE2_85 0.151 0.067 0.066 0.005 0.006 0.058
CZ_85 0.125 0.054 0.067 0.009 -0.014 0.038
C_85 0.078 0.108 0.041 0.011 0.015 0.061
O_85 0.086 0.174 0.059 0.006 0.025 0.071
N_86 0.061 0.091 0.038 0.015 0.012 0.052
CA_86 0.052 0.079 0.053 0.014 0.010 0.041
CB_86 0.063 0.081 0.080 0.001 0.001 0.048
CG1_86 0.076 0.092 0.090 -0.010 -0.004 0.046
CG2_86 0.126 0.088 0.136 0.008 -0.017 0.065
C_86 0.051 0.079 0.035 0.005 0.009 0.043
O_86 0.062 0.088 0.050 0.019 0.020 0.052
N_87 0.059 0.088 0.036 0.012 0.011 0.050
CA_87 0.064 0.083 0.041 0.008 0.006 0.053
CB_87 0.085 0.107 0.046 -0.001 0.005 0.073
OG1_87 0.114 0.136 0.044 -0.009 0.001 0.093
CG2_87 0.153 0.139 0.054 -0.003 -0.004 0.120
C_87 0.050 0.074 0.039 0.006 0.004 0.039
O_87 0.065 0.087 0.042 0.004 0.009 0.034
N_88 0.049 0.070 0.038 0.004 0.003 0.038
CA_88 0.056 0.068 0.035 0.005 0.007 0.043
CB_88 0.054 0.070 0.042 0.005 0.009 0.041
CG1_88 0.069 0.085 0.043 0.007 0.017 0.048
CG2_88 0.058 0.072 0.054 -0.002 0.005 0.045
C_88 0.053 0.072 0.034 0.002 0.008 0.041
O_88 0.062 0.070 0.058 0.005 0.004 0.045
N_89 0.069 0.071 0.050 -0.003 -0.008 0.054
N_89 0.059 0.089 0.046 -0.018 0.001 0.049
CA_89 0.066 0.099 0.044 0.003 0.000 0.067
CA_89 0.061 0.059 0.076 -0.025 -0.019 0.032
CB_89 0.068 0.085 0.064 -0.002 -0.002 0.043
CB_89 0.067 0.171 0.086 -0.030 0.029 0.067
CG_89 0.081 0.127 0.059 0.001 0.016 0.069
CG_89 0.149 0.078 0.102 -0.056 0.032 0.029
CD_89 0.063 0.100 0.064 0.007 -0.011 0.050
CD_89 0.094 0.137 0.104 -0.031 0.045 0.048
NE_89 0.070 0.100 0.077 0.000 0.004 0.052
NE_89 0.088 0.110 0.045 -0.017 0.021 0.040
CZ_89 0.041 0.092 0.072 -0.003 -0.001 0.042
CZ_89 0.024 0.133 0.042 -0.009 -0.002 0.046
NH1_89 0.076 0.083 0.061 -0.015 0.009 0.040
NH1_89 0.056 0.135 0.043 -0.023 0.010 0.041
NH2_89 0.106 0.070 0.080 -0.005 -0.005 0.041
NH2_89 0.044 0.124 0.056 -0.010 0.013 0.033
C_89 0.053 0.065 0.045 0.001 -0.008 0.038
C_89 0.050 0.120 0.071 -0.001 0.004 0.069
O_89 0.064 0.075 0.043 0.000 -0.003 0.051
O_89 0.137 0.178 0.118 0.045 0.015 0.140
N_90 0.065 0.097 0.055 -0.003 -0.014 0.063
CA_90 0.060 0.086 0.053 -0.010 -0.017 0.052
C_90 0.044 0.074 0.045 0.005 -0.004 0.038
O_90 0.054 0.081 0.048 0.000 -0.009 0.049
N_91 0.055 0.086 0.050 -0.003 -0.011 0.049
CA_91 0.051 0.089 0.046 -0.001 -0.003 0.045
CB_91 0.069 0.100 0.076 -0.013 0.011 0.038
OG_91 0.189 0.117 0.075 0.028 0.034 0.079
C_91 0.049 0.096 0.038 -0.002 -0.007 0.048
O_91 0.053 0.099 0.047 -0.008 -0.009 0.044
N_92 0.052 0.094 0.051 -0.004 -0.005 0.048
CA_92 0.045 0.103 0.058 -0.010 -0.017 0.040
CB_92 0.039 0.166 0.080 -0.021 -0.010 0.047
OG1_92 0.075 0.229 0.104 -0.031 -0.014 0.104
CG2_92 0.039 0.213 0.103 -0.035 -0.011 0.025
C_92 0.034 0.087 0.049 -0.001 -0.007 0.023
O_92 0.057 0.090 0.051 0.002 -0.010 0.029
N_93 0.042 0.102 0.044 0.010 -0.003 0.041
N_93 0.078 0.072 0.066 -0.020 -0.028 0.018
CA_93 0.052 0.085 0.070 0.004 -0.002 0.034
CA_93 0.033 0.084 0.029 -0.018 -0.030 0.014
CB_93 0.049 0.082 0.063 0.000 -0.010 0.031
CB_93 0.065 0.099 0.036 -0.006 -0.006 0.023
CG_93 0.082 0.096 0.060 0.005 0.006 0.050
CG_93 0.059 0.105 0.054 -0.011 0.002 0.026
CD_93 0.062 0.099 0.071 0.007 0.007 0.048
CD_93 0.061 0.099 0.086 -0.014 0.012 0.043
OE1_93 0.118 0.134 0.067 0.026 0.026 0.076
OE1_93 0.108 0.102 0.038 -0.012 -0.005 0.047
OE2_93 0.077 0.118 0.064 -0.003 -0.009 0.058
OE2_93 0.079 0.119 0.062 0.009 0.017 0.050
C_93 0.038 0.094 0.064 0.001 -0.007 0.025
C_93 0.044 0.080 0.033 -0.012 -0.012 0.015
O_93 0.046 0.110 0.077 0.007 -0.015 0.026
O_93 0.047 0.112 0.113 0.036 -0.031 0.008
N_94 0.042 0.087 0.054 -0.007 -0.007 0.027
CA_94 0.049 0.083 0.057 -0.003 0.003 0.033
CB_94 0.057 0.082 0.057 -0.008 -0.004 0.036
C_94 0.047 0.086 0.054 -0.004 -0.001 0.031
O_94 0.057 0.094 0.076 -0.014 0.015 0.028
N_95 0.050 0.084 0.063 -0.015 0.003 0.026
CA_95 0.054 0.081 0.069 -0.012 -0.002 0.023
CB_95 0.068 0.091 0.088 -0.020 -0.020 0.029
C_95 0.053 0.084 0.073 -0.025 -0.005 0.026
O_95 0.070 0.093 0.076 -0.015 -0.005 0.037
N_96 0.065 0.090 0.083 -0.020 -0.007 0.030
CA_96 0.057 0.088 0.103 -0.031 -0.017 0.031
CB_96 0.074 0.097 0.110 -0.035 -0.024 0.037
CG1_96 0.150 0.115 0.150 -0.051 -0.045 0.082
CG2_96 0.093 0.128 0.138 -0.060 -0.006 0.050
C_96 0.056 0.074 0.111 -0.022 -0.020 0.023
O_96 0.051 0.114 0.113 -0.007 -0.013 0.025
N_97 0.058 0.084 0.112 -0.013 -0.015 0.019
CA_97 0.069 0.094 0.119 0.010 -0.012 0.024
C_97 0.064 0.099 0.101 0.009 -0.003 0.022
O_97 0.136 0.122 0.120 0.019 0.021 0.031
N_98 0.050 0.099 0.087 0.003 -0.004 0.035
CA_98 0.051 0.112 0.076 0.000 -0.001 0.043
CB_98 0.080 0.115 0.072 0.000 -0.009 0.066
C_98 0.041 0.084 0.083 0.020 0.004 0.030
O_98 0.057 0.109 0.091 0.013 0.000 0.050
N_99 0.042 0.103 0.074 0.018 0.002 0.033
CA_99 0.046 0.086 0.077 0.017 -0.006 0.029
CB_99 0.052 0.108 0.074 0.019 0.000 0.029
C_99 0.049 0.090 0.077 0.018 0.001 0.037
O_99 0.047 0.111 0.126 0.050 -0.001 0.038
N_100 0.039 0.070 0.081 0.009 -0.008 0.025
CA_100 0.040 0.064 0.085 0.015 0.005 0.026
CB_100 0.049 0.087 0.079 0.004 -0.007 0.034
CG1_100 0.057 0.078 0.095 -0.002 0.000 0.029
CG2_100 0.065 0.088 0.068 0.011 0.003 0.039
C_100 0.042 0.068 0.077 0.016 0.005 0.030
O_100 0.057 0.063 0.104 0.010 -0.016 0.030
N_101 0.040 0.062 0.072 0.016 0.006 0.028
CA_101 0.041 0.058 0.058 0.008 0.000 0.026
C_101 0.041 0.056 0.052 0.008 0.004 0.029
O_101 0.042 0.089 0.081 0.043 0.002 0.034
CB_101 0.059 0.068 0.075 0.006 0.023 0.029
SG_101 0.069 0.084 0.098 0.009 0.040 0.034
N_102 0.040 0.051 0.031 0.007 -0.002 0.022
CA_102 0.038 0.050 0.029 0.004 -0.001 0.025
CB_102 0.040 0.052 0.033 -0.001 -0.005 0.026
CG_102 0.044 0.055 0.039 -0.001 -0.002 0.027
CD_102 0.048 0.052 0.038 -0.008 -0.010 0.030
NE_102 0.046 0.051 0.034 -0.002 -0.004 0.026
CZ_102 0.041 0.055 0.036 -0.002 -0.003 0.033
NH1_102 0.052 0.052 0.037 0.000 -0.009 0.027
NH2_102 0.048 0.050 0.035 -0.001 -0.006 0.027
C_102 0.039 0.051 0.032 -0.001 -0.001 0.028
O_102 0.058 0.058 0.031 0.006 -0.008 0.026
N_103 0.041 0.049 0.022 0.002 0.000 0.027
CA_103 0.040 0.048 0.021 0.000 -0.004 0.027
CB_103 0.046 0.059 0.029 -0.006 -0.002 0.035
OG_103 0.049 0.055 0.036 -0.009 0.000 0.031
C_103 0.041 0.044 0.024 -0.005 -0.005 0.029
O_103 0.040 0.061 0.029 -0.001 -0.005 0.030
N_104 0.039 0.053 0.027 -0.001 -0.005 0.030
CA_104 0.038 0.058 0.028 -0.002 -0.004 0.030
C_104 0.044 0.051 0.032 -0.004 -0.008 0.033
O_104 0.052 0.080 0.031 0.000 -0.006 0.040
N_105 0.041 0.061 0.040 0.010 -0.008 0.022
N_105 0.044 0.051 0.026 -0.025 -0.007 0.042
CA_105 0.046 0.057 0.042 -0.009 -0.015 0.034
CA_105 0.048 0.059 0.024 -0.023 -0.011 0.036
CB_105 0.044 0.060 0.036 -0.015 -0.019 0.028
CB_105 0.051 0.062 0.032 -0.010 -0.005 0.036
CG_105 0.047 0.065 0.043 -0.013 -0.015 0.026
CG_105 0.037 0.052 0.056 -0.003 -0.007 0.035
CD_105 0.048 0.070 0.058 -0.008 -0.005 0.034
CD_105 0.038 0.063 0.055 -0.004 -0.005 0.030
NE_105 0.063 0.084 0.070 -0.005 -0.022 0.043
NE_105 0.039 0.055 0.045 -0.008 -0.001 0.026
CZ_105 0.075 0.102 0.099 -0.005 -0.030 0.058
CZ_105 0.047 0.085 0.051 -0.013 -0.006 0.041
NH1_105 0.099 0.112 0.141 -0.009 -0.047 0.076
NH1_105 0.065 0.081 0.059 -0.013 -0.018 0.048
NH2_105 0.092 0.114 0.126 -0.010 -0.053 0.058
NH2_105 0.064 0.086 0.067 0.001 0.002 0.052
C_105 0.051 0.068 0.030 -0.005 -0.008 0.042
C_105 0.035 0.064 0.032 -0.007 -0.008 0.032
O_105 0.075 0.090 0.042 -0.013 -0.024 0.055
O_105 0.040 0.050 0.050 -0.013 -0.020 0.020
N_106 0.044 0.060 0.031 -0.002 -0.009 0.033
CA_106 0.054 0.063 0.039 -0.001 -0.011 0.039
CB_106 0.058 0.074 0.053 -0.004 -0.001 0.044
OG1_106 0.073 0.068 0.072 0.001 0.016 0.043
CG2_106 0.071 0.081 0.079 0.009 0.003 0.054
C_106 0.059 0.064 0.035 0.000 -0.010 0.039
O_106 0.068 0.102 0.046 0.017 -0.017 0.036
N_107 0.052 0.063 0.032 -0.001 -0.010 0.035
CA_107 0.059 0.070 0.036 0.007 -0.001 0.042
CB_107 0.061 0.059 0.037 0.010 0.001 0.031
OG1_107 0.054 0.075 0.038 0.003 -0.007 0.033
CG2_107 0.075 0.069 0.047 0.008 -0.007 0.043
C_107 0.058 0.078 0.028 -0.002 -0.009 0.040
O_107 0.068 0.082 0.058 0.008 0.014 0.040
N_108 0.057 0.072 0.038 0.000 -0.004 0.043
CA_108 0.065 0.083 0.035 -0.006 -0.009 0.050
C_108 0.066 0.074 0.029 -0.005 -0.007 0.050
O_108 0.067 0.100 0.034 -0.008 -0.006 0.056
N_109 0.058 0.075 0.032 -0.003 -0.005 0.044
CA_109 0.057 0.069 0.029 -0.002 -0.002 0.039
CB_109 0.066 0.073 0.043 -0.013 -0.006 0.043
CG_109 0.057 0.063 0.045 -0.010 -0.003 0.037
CD1_109 0.078 0.068 0.056 -0.005 -0.009 0.039
CE1_109 0.115 0.079 0.099 -0.022 -0.050 0.062
CD2_109 0.069 0.080 0.071 -0.004 0.012 0.040
CE2_109 0.060 0.099 0.140 -0.039 -0.003 0.042
CZ_109 0.083 0.097 0.150 -0.063 -0.054 0.068
OH_109 0.130 0.132 0.282 -0.110 -0.130 0.106
C_109 0.065 0.069 0.031 0.001 0.001 0.042
O_109 0.146 0.079 0.031 0.008 0.006 0.047
N_110 0.059 0.058 0.033 0.006 0.000 0.032
CA_110 0.058 0.052 0.039 0.011 0.002 0.027
CB_110 0.070 0.053 0.061 -0.003 0.000 0.031
CG_110 0.072 0.071 0.053 0.006 0.002 0.046
CD_110 0.084 0.078 0.076 0.019 0.007 0.048
OE1_110 0.105 0.091 0.099 0.034 0.008 0.047
NE2_110 0.116 0.128 0.075 0.036 -0.015 0.033
C_110 0.067 0.057 0.039 0.006 0.003 0.031
O_110 0.061 0.066 0.051 0.016 -0.002 0.028
N_111 0.067 0.065 0.049 0.016 -0.001 0.021
CA_111 0.062 0.061 0.063 0.010 0.001 0.019
C_111 0.060 0.070 0.063 0.020 0.000 0.023
O_111 0.126 0.069 0.100 0.013 -0.049 0.031
CB_111 0.075 0.082 0.086 0.020 0.018 0.026
SG_111 0.099 0.088 0.078 0.009 0.034 0.034
N_112 0.053 0.063 0.067 0.008 -0.005 0.026
CA_112 0.065 0.067 0.073 0.007 -0.012 0.033
C_112 0.050 0.059 0.073 0.014 -0.005 0.019
O_112 0.050 0.072 0.085 0.007 -0.006 0.028
N_113 0.061 0.061 0.079 0.005 -0.010 0.029
N_113 0.047 0.102 0.073 0.005 -0.005 0.047
CA_113 0.051 0.077 0.074 0.003 -0.007 0.031
CA_113 0.049 0.100 0.083 -0.004 -0.012 0.024
CB_113 0.064 0.082 0.085 0.014 -0.010 0.032
CB_113 0.070 0.098 0.089 0.021 -0.025 0.033
C_113 0.048 0.079 0.079 0.000 -0.005 0.029
C_113 0.045 0.087 0.080 -0.001 -0.015 0.020
O_113 0.044 0.119 0.089 0.006 -0.005 0.041
O_113 0.075 0.099 0.066 -0.016 -0.029 0.051
OG1_113 0.083 0.071 0.131 0.007 -0.004 0.026
OG1_113 0.085 0.122 0.108 0.033 0.000 0.036
CG2_113 0.054 0.117 0.109 0.013 0.008 0.022
CG2_113 0.071 0.107 0.123 -0.002 -0.043 0.016
N_114 0.049 0.091 0.077 -0.005 -0.008 0.034
CA_114 0.042 0.088 0.072 -0.006 -0.010 0.027
CB_114 0.054 0.084 0.080 0.003 -0.008 0.027
CG2_114 0.062 0.104 0.080 0.011 -0.009 0.038
CG1_114 0.093 0.091 0.112 -0.004 -0.011 0.041
CD1_114 0.112 0.105 0.219 0.005 -0.013 0.069
C_114 0.048 0.085 0.078 -0.001 -0.011 0.030
O_114 0.052 0.084 0.107 0.000 -0.001 0.027
N_115 0.051 0.077 0.083 -0.006 -0.010 0.021
CA_115 0.071 0.080 0.093 -0.007 -0.009 0.030
CB_115 0.087 0.088 0.113 -0.001 -0.017 0.041
OG1_115 0.089 0.120 0.121 0.007 -0.006 0.060
CG2_115 0.109 0.112 0.113 0.014 -0.012 0.059
C_115 0.069 0.076 0.097 -0.013 -0.011 0.026
O_115 0.105 0.079 0.110 -0.022 -0.013 0.017
N_116 0.063 0.075 0.084 -0.019 -0.015 0.025
CA_116 0.069 0.076 0.089 -0.024 -0.016 0.032
CB_116 0.101 0.090 0.104 -0.020 -0.005 0.051
C_116 0.055 0.080 0.081 -0.026 -0.021 0.029
O_116 0.064 0.078 0.077 -0.021 -0.026 0.026
N_117 0.066 0.078 0.078 -0.026 -0.020 0.025
CA_117 0.054 0.078 0.078 -0.026 -0.017 0.027
CB_117 0.064 0.100 0.084 -0.026 -0.019 0.044
CG_117 0.061 0.094 0.071 -0.018 -0.004 0.031
CD_117 0.084 0.125 0.070 -0.019 -0.003 0.062
CE_117 0.069 0.096 0.083 -0.015 0.007 0.037
NZ_117 0.108 0.144 0.080 -0.027 -0.001 0.081
C_117 0.047 0.081 0.086 -0.030 -0.024 0.026
O_117 0.075 0.090 0.105 -0.041 -0.020 0.035
N_118 0.058 0.092 0.070 -0.029 -0.016 0.039
CA_118 0.058 0.109 0.073 -0.038 -0.017 0.040
CB_118 0.084 0.143 0.080 -0.035 -0.027 0.060
CG_118 0.119 0.168 0.080 -0.046 -0.035 0.067
OD1_118 0.195 0.267 0.125 -0.085 -0.044 0.067
ND2_118 0.141 0.193 0.063 -0.042 -0.009 0.026
C_118 0.063 0.093 0.082 -0.043 -0.020 0.035
O_118 0.099 0.126 0.086 -0.060 -0.025 0.064
N_119 0.061 0.086 0.080 -0.038 -0.014 0.039
CA_119 0.066 0.089 0.090 -0.042 -0.018 0.040
CB_119 0.083 0.096 0.094 -0.031 -0.010 0.049
CG1_119 0.119 0.116 0.100 -0.029 -0.024 0.068
CG2_119 0.104 0.118 0.106 -0.020 0.005 0.047
C_119 0.059 0.085 0.082 -0.047 -0.023 0.036
O_119 0.065 0.092 0.094 -0.037 -0.006 0.044
N_120 0.060 0.089 0.101 -0.048 -0.018 0.038
CA_120 0.065 0.108 0.104 -0.052 -0.016 0.049
CB_120 0.085 0.167 0.121 -0.078 -0.025 0.078
OG1_120 0.106 0.202 0.112 -0.087 -0.030 0.090
CG2_120 0.097 0.209 0.113 -0.075 -0.006 0.085
C_120 0.067 0.095 0.118 -0.034 -0.012 0.052
O_120 0.081 0.102 0.176 -0.018 -0.016 0.050
N_121 0.064 0.098 0.073 -0.024 -0.003 0.044
CA_121 0.068 0.114 0.072 -0.018 -0.002 0.060
CB_121 0.075 0.144 0.068 -0.034 -0.008 0.069
C_121 0.070 0.088 0.063 -0.022 -0.009 0.047
O_121 0.087 0.123 0.084 -0.009 0.010 0.073
N_122 0.061 0.083 0.074 -0.026 -0.003 0.039
CA_122 0.071 0.086 0.088 -0.041 -0.003 0.043
CB_122 0.097 0.096 0.123 -0.052 -0.003 0.051
CG_122 0.133 0.173 0.190 -0.127 -0.048 0.079
OD1_122 0.207 0.314 0.172 -0.156 -0.098 0.175
ND2_122 0.157 0.203 0.402 -0.123 -0.102 0.004
C_122 0.066 0.084 0.088 -0.028 -0.005 0.051
O_122 0.114 0.096 0.176 -0.037 -0.047 0.072
N_123 0.072 0.079 0.062 -0.028 -0.010 0.046
CA_123 0.071 0.076 0.075 -0.029 -0.009 0.046
CB_123 0.072 0.075 0.065 -0.023 -0.005 0.046
CG_123 0.064 0.079 0.052 -0.028 -0.015 0.046
CD1_123 0.074 0.078 0.059 -0.026 -0.016 0.049
CE1_123 0.078 0.080 0.052 -0.018 -0.010 0.047
CD2_123 0.082 0.086 0.050 -0.024 -0.011 0.056
CE2_123 0.081 0.082 0.052 -0.018 -0.008 0.055
CZ_123 0.070 0.079 0.050 -0.025 -0.010 0.048
OH_123 0.088 0.087 0.057 -0.011 0.004 0.058
C_123 0.068 0.077 0.084 -0.028 -0.008 0.043
O_123 0.074 0.093 0.085 -0.043 -0.003 0.040
N_124 0.072 0.088 0.102 -0.018 -0.011 0.056
CA_124 0.070 0.098 0.131 -0.021 -0.009 0.059
CB_124 0.084 0.147 0.161 0.007 -0.016 0.073
C_124 0.068 0.092 0.100 -0.040 -0.015 0.053
O_124 0.098 0.111 0.128 -0.049 0.009 0.069
N_125 0.068 0.099 0.062 -0.029 -0.011 0.058
CA_125 0.065 0.101 0.060 -0.031 -0.008 0.057
CB_125 0.075 0.092 0.060 -0.031 -0.012 0.054
CG_125 0.068 0.096 0.069 -0.028 -0.013 0.048
CD_125 0.075 0.104 0.062 -0.033 -0.022 0.061
OE1_125 0.072 0.094 0.060 -0.028 -0.014 0.049
OE2_125 0.109 0.105 0.070 -0.037 -0.033 0.061
C_125 0.067 0.107 0.051 -0.029 -0.003 0.061
O_125 0.077 0.111 0.056 -0.033 -0.008 0.063
N_126 0.065 0.117 0.051 -0.037 -0.008 0.049
CA_126 0.066 0.127 0.059 -0.037 -0.010 0.054
C_126 0.065 0.119 0.054 -0.039 -0.008 0.058
O_126 0.072 0.173 0.055 -0.054 -0.012 0.068
N_127 0.067 0.109 0.055 -0.040 -0.005 0.050
CA_127 0.058 0.097 0.073 -0.042 0.003 0.041
CB_127 0.069 0.126 0.121 -0.073 -0.002 0.043
C_127 0.050 0.088 0.057 -0.028 -0.005 0.035
O_127 0.069 0.101 0.059 -0.034 -0.002 0.048
N_128 0.058 0.089 0.056 -0.025 -0.005 0.045
CA_128 0.052 0.092 0.050 -0.021 -0.006 0.045
CB_128 0.058 0.088 0.045 -0.021 -0.006 0.044
CG1_128 0.068 0.092 0.049 -0.019 -0.001 0.049
CG2_128 0.059 0.093 0.051 -0.023 -0.012 0.048
C_128 0.058 0.096 0.056 -0.032 -0.007 0.042
O_128 0.061 0.104 0.068 -0.017 -0.006 0.037
N_129 0.056 0.115 0.061 -0.029 -0.016 0.045
CA_129 0.065 0.116 0.064 -0.035 -0.017 0.050
CB_129 0.074 0.270 0.072 -0.087 -0.024 0.080
CG_129 0.134 0.313 0.159 -0.141 -0.013 0.106
CD_129 0.187 0.585 0.206 -0.279 -0.068 0.197
NE_129 0.248 0.646 0.269 -0.282 -0.018 0.242
CZ_129 0.254 0.641 0.230 -0.245 -0.022 0.259
NH1_129 0.287 0.731 0.147 -0.071 -0.026 0.286
NH2_129 0.293 0.729 0.328 -0.375 -0.139 0.325
C_129 0.060 0.104 0.050 -0.030 -0.020 0.046
O_129 0.073 0.096 0.084 -0.020 -0.006 0.048
N_130 0.065 0.097 0.049 -0.032 -0.018 0.044
CA_130 0.059 0.098 0.049 -0.018 -0.012 0.045
C_130 0.051 0.075 0.050 -0.021 -0.014 0.033
O_130 0.058 0.089 0.053 -0.017 -0.012 0.046
N_131 0.056 0.085 0.047 -0.025 -0.015 0.041
CA_131 0.050 0.070 0.049 -0.023 -0.012 0.035
CB_131 0.053 0.084 0.045 -0.022 -0.016 0.040
CG_131 0.052 0.084 0.043 -0.020 -0.012 0.041
CD1_131 0.058 0.126 0.074 0.006 -0.003 0.054
CD2_131 0.057 0.090 0.109 -0.031 0.013 0.034
C_131 0.051 0.074 0.052 -0.021 -0.018 0.039
O_131 0.058 0.081 0.072 -0.037 -0.010 0.032
N_132 0.046 0.065 0.047 -0.016 -0.010 0.029
CA_132 0.047 0.068 0.046 -0.018 -0.014 0.030
CB_132 0.048 0.069 0.045 -0.012 -0.011 0.032
OG1_132 0.057 0.084 0.048 -0.006 -0.010 0.040
CG2_132 0.054 0.075 0.055 -0.010 -0.008 0.033
C_132 0.047 0.068 0.053 -0.013 -0.011 0.031
O_132 0.051 0.064 0.065 -0.012 -0.025 0.026
N_133 0.037 0.070 0.072 -0.006 -0.019 0.021
N_133 0.101 0.044 0.049 -0.044 -0.038 0.043
CA_133 0.046 0.067 0.067 -0.007 -0.017 0.027
CA_133 0.050 0.063 0.075 -0.007 -0.016 0.027
CB_133 0.056 0.073 0.075 -0.011 -0.010 0.033
CB_133 0.059 0.038 0.093 -0.006 -0.032 0.010
CG_133 0.074 0.074 0.093 -0.008 -0.013 0.040
CG_133 0.061 0.069 0.081 0.001 -0.009 0.034
CD_133 0.103 0.092 0.104 -0.018 -0.024 0.058
CD_133 0.118 0.058 0.129 0.007 -0.006 0.044
OE1_133 0.125 0.137 0.131 -0.042 -0.034 0.088
OE1_133 0.196 0.094 0.193 0.051 0.011 0.082
NE2_133 0.114 0.075 0.144 -0.019 -0.011 0.046
NE2_133 0.169 0.117 0.122 -0.049 -0.073 0.117
C_133 0.048 0.064 0.074 -0.005 -0.014 0.033
C_133 0.044 0.053 0.077 -0.003 -0.007 -0.013
O_133 0.046 0.079 0.084 -0.008 -0.012 0.033
O_133 0.045 0.106 0.083 0.020 -0.007 0.012
N_134 0.047 0.075 0.075 -0.001 -0.010 0.030
CA_134 0.055 0.080 0.073 0.001 -0.006 0.035
C_134 0.049 0.066 0.077 -0.007 -0.010 0.026
O_134 0.060 0.074 0.083 0.005 -0.004 0.038
N_135 0.059 0.072 0.074 -0.003 -0.010 0.037
CA_135 0.066 0.069 0.075 -0.004 -0.007 0.038
CB_135 0.087 0.065 0.091 -0.007 -0.022 0.041
CG_135 0.067 0.063 0.105 0.014 -0.018 0.023
OD1_135 0.062 0.078 0.106 0.011 -0.003 0.033
ND2_135 0.081 0.071 0.189 0.008 -0.025 0.022
C_135 0.055 0.071 0.073 0.003 -0.007 0.034
O_135 0.076 0.072 0.079 0.006 -0.012 0.035
N_136 0.051 0.066 0.071 0.001 -0.007 0.026
CA_136 0.057 0.075 0.058 -0.002 0.000 0.028
CB_136 0.066 0.073 0.077 -0.006 0.001 0.034
C_136 0.055 0.063 0.053 0.003 0.001 0.027
O_136 0.063 0.105 0.055 -0.004 -0.003 0.044
N_137 0.056 0.054 0.052 0.002 0.003 0.025
CA_137 0.055 0.052 0.050 -0.002 -0.005 0.028
C_137 0.055 0.050 0.037 -0.003 -0.009 0.030
O_137 0.054 0.050 0.060 0.001 -0.002 0.029
CB_137 0.075 0.050 0.056 0.003 -0.002 0.029
SG_137 0.108 0.068 0.049 0.000 -0.004 0.047
N_138 0.051 0.045 0.050 0.000 -0.007 0.028
CA_138 0.048 0.049 0.054 -0.004 -0.008 0.031
CB_138 0.051 0.071 0.064 0.017 -0.009 0.036
C_138 0.053 0.055 0.038 -0.004 -0.010 0.037
O_138 0.063 0.058 0.057 0.000 -0.011 0.042
CG_138 0.074 0.093 0.048 0.007 -0.015 0.037
SD_138 0.071 0.088 0.059 -0.002 -0.008 0.040
CE_138 0.116 0.127 0.113 -0.046 0.000 0.044
N_139 0.047 0.054 0.053 -0.004 -0.006 0.035
CA_139 0.048 0.072 0.066 0.006 -0.005 0.040
C_139 0.050 0.067 0.043 -0.005 -0.009 0.042
O_139 0.049 0.060 0.059 0.000 -0.008 0.037
N_140 0.052 0.073 0.047 0.008 0.002 0.046
CA_140 0.058 0.072 0.041 0.003 0.000 0.045
CB_140 0.061 0.082 0.058 0.006 0.005 0.053
CG_140 0.073 0.082 0.078 0.005 0.027 0.051
CD_140 0.089 0.098 0.093 -0.006 0.012 0.064
NE_140 0.111 0.104 0.100 0.017 0.037 0.075
CZ_140 0.087 0.114 0.181 0.064 0.076 0.080
NH1_140 0.091 0.142 0.245 0.067 -0.003 0.069
NH2_140 0.149 0.110 0.278 0.047 0.103 0.094
C_140 0.045 0.076 0.042 -0.001 -0.005 0.044
O_140 0.089 0.097 0.039 -0.003 -0.014 0.072
N_141 0.046 0.069 0.037 -0.004 -0.011 0.039
CA_141 0.042 0.066 0.036 -0.001 -0.009 0.033
C_141 0.044 0.059 0.033 -0.005 -0.011 0.031
O_141 0.041 0.055 0.047 -0.001 -0.010 0.028
N_142 0.039 0.050 0.033 -0.004 -0.009 0.028
CA_142 0.039 0.050 0.029 -0.006 -0.011 0.030
CB_142 0.041 0.051 0.030 -0.004 -0.007 0.032
CG_142 0.042 0.055 0.034 -0.004 -0.007 0.035
OD1_142 0.048 0.058 0.033 -0.004 -0.007 0.030
OD2_142 0.056 0.052 0.038 0.001 -0.001 0.037
C_142 0.036 0.041 0.033 -0.007 -0.007 0.023
O_142 0.039 0.056 0.031 -0.002 -0.004 0.034
N_143 0.039 0.056 0.032 -0.003 -0.007 0.035
CA_143 0.039 0.052 0.029 -0.007 -0.007 0.029
CB_143 0.051 0.063 0.029 -0.003 -0.005 0.041
OG_143 0.054 0.063 0.037 -0.011 -0.010 0.043
C_143 0.039 0.054 0.021 -0.003 -0.001 0.029
O_143 0.042 0.052 0.031 -0.010 -0.008 0.030
N_144 0.039 0.048 0.026 -0.005 -0.004 0.029
CA_144 0.041 0.054 0.027 0.001 -0.003 0.033
C_144 0.038 0.048 0.026 -0.004 -0.007 0.026
O_144 0.047 0.057 0.030 -0.003 -0.006 0.037
N_145 0.039 0.049 0.027 -0.002 -0.002 0.032
CA_145 0.037 0.049 0.021 -0.001 -0.004 0.028
C_145 0.038 0.044 0.022 -0.001 -0.005 0.027
O_145 0.042 0.053 0.028 -0.008 -0.007 0.032
N_146 0.033 0.048 0.023 -0.004 -0.004 0.025
CA_146 0.040 0.054 0.019 -0.001 -0.003 0.033
CB_146 0.038 0.051 0.031 -0.003 0.000 0.028
OG_146 0.045 0.047 0.026 0.001 0.001 0.027
C_146 0.036 0.050 0.022 -0.003 -0.004 0.027
O_146 0.046 0.052 0.032 0.002 -0.013 0.025
N_147 0.037 0.052 0.023 0.002 -0.005 0.026
CA_147 0.038 0.054 0.030 -0.002 -0.006 0.027
CB_147 0.037 0.051 0.035 -0.002 -0.008 0.023
CG_147 0.042 0.057 0.031 -0.009 -0.011 0.030
CD2_147 0.041 0.054 0.036 -0.006 -0.012 0.027
CE2_147 0.039 0.056 0.033 -0.008 -0.010 0.027
CE3_147 0.044 0.058 0.049 -0.003 -0.002 0.031
CD1_147 0.043 0.056 0.035 -0.008 -0.007 0.030
NE1_147 0.038 0.059 0.041 -0.007 -0.008 0.032
CZ2_147 0.049 0.060 0.053 -0.014 -0.014 0.035
CZ3_147 0.048 0.057 0.075 -0.003 -0.004 0.029
CH2_147 0.057 0.058 0.075 -0.008 -0.009 0.034
C_147 0.037 0.052 0.029 -0.002 -0.011 0.024
O_147 0.040 0.056 0.037 0.001 -0.008 0.029
N_148 0.041 0.055 0.036 0.003 -0.005 0.030
CA_148 0.041 0.066 0.034 0.007 0.000 0.036
CB_148 0.041 0.058 0.042 -0.001 -0.003 0.029
CG2_148 0.063 0.077 0.053 -0.013 -0.017 0.042
CG1_148 0.042 0.069 0.047 0.000 -0.001 0.034
CD1_148 0.057 0.070 0.091 -0.009 -0.005 0.045
C_148 0.047 0.062 0.040 -0.001 -0.005 0.031
O_148 0.055 0.069 0.047 0.012 -0.002 0.033
N_149 0.039 0.071 0.049 0.013 0.001 0.028
CA_149 0.046 0.081 0.069 0.012 0.010 0.027
CB_149 0.041 0.084 0.075 0.014 0.014 0.025
OG1_149 0.042 0.085 0.075 -0.007 -0.003 0.030
CG2_149 0.044 0.084 0.093 -0.012 -0.006 0.026
C_149 0.058 0.116 0.052 0.016 0.013 0.038
O_149 0.057 0.114 0.051 -0.004 0.001 0.046
N_150 0.125 0.171 0.076 0.045 0.057 0.058
N_150 0.036 0.170 0.043 0.027 -0.011 -0.007
CA_150 0.162 0.268 0.056 0.044 0.050 0.104
CA_150 0.061 0.245 0.055 0.019 0.016 0.028
CB_150 0.320 0.357 0.093 0.100 0.124 0.149
CB_150 0.027 0.353 0.054 0.055 0.009 0.016
OG_150 0.280 0.350 0.246 0.108 0.192 0.085
OG_150 0.105 0.305 0.130 0.114 0.012 0.011
C_150 0.110 0.271 0.045 -0.015 0.018 0.090
C_150 0.081 0.321 0.085 -0.003 0.012 0.082
O_150 0.177 0.404 0.074 -0.095 -0.019 0.192
O_150 0.172 0.392 0.089 -0.046 -0.079 0.174
N_151 0.070 0.227 0.066 -0.014 0.021 0.048
CA_151 0.063 0.286 0.108 -0.050 -0.001 0.084
CB_151 0.090 0.298 0.141 -0.060 -0.023 0.080
C_151 0.087 0.250 0.091 -0.041 -0.014 0.112
O_151 0.146 0.295 0.226 -0.051 -0.040 0.181
N_152 0.082 0.153 0.053 -0.023 -0.007 0.085
CA_152 0.094 0.120 0.070 -0.035 -0.019 0.078
C_152 0.062 0.090 0.074 -0.029 -0.023 0.058
O_152 0.092 0.082 0.079 -0.022 -0.018 0.058
N_153 0.046 0.083 0.047 -0.002 -0.001 0.041
CA_153 0.042 0.072 0.045 -0.003 -0.003 0.036
CB_153 0.042 0.081 0.046 -0.001 -0.003 0.039
CG_153 0.042 0.084 0.058 -0.003 0.002 0.039
CD_153 0.044 0.086 0.064 -0.006 0.001 0.042
OE1_153 0.075 0.102 0.064 0.004 0.000 0.065
NE2_153 0.158 0.112 0.109 0.028 0.072 0.094
C_153 0.044 0.071 0.032 -0.002 -0.006 0.037
O_153 0.047 0.071 0.042 0.002 0.000 0.040
N_154 0.039 0.071 0.037 0.000 -0.002 0.038
CA_154 0.042 0.074 0.032 0.000 -0.003 0.040
CB_154 0.044 0.068 0.037 -0.002 -0.004 0.037
C_154 0.038 0.071 0.032 0.003 -0.004 0.037
O_154 0.066 0.089 0.038 -0.005 -0.016 0.056
N_155 0.039 0.069 0.026 -0.004 -0.005 0.035
CA_155 0.035 0.064 0.037 -0.003 -0.007 0.032
CB_155 0.044 0.068 0.036 -0.001 -0.005 0.034
CG_155 0.043 0.067 0.044 0.002 -0.002 0.026
CD_155 0.037 0.071 0.041 -0.005 0.002 0.024
OE1_155 0.037 0.086 0.057 -0.014 -0.005 0.027
NE2_155 0.045 0.084 0.045 -0.004 -0.008 0.036
C_155 0.041 0.061 0.026 0.000 -0.006 0.033
O_155 0.044 0.076 0.028 -0.004 -0.007 0.037
N_156 0.037 0.070 0.027 -0.008 -0.005 0.035
CA_156 0.035 0.067 0.031 -0.001 -0.005 0.032
C_156 0.036 0.054 0.024 -0.001 -0.004 0.029
O_156 0.039 0.063 0.028 -0.005 -0.004 0.033
N_157 0.034 0.062 0.023 -0.007 -0.007 0.032
CA_157 0.036 0.057 0.027 -0.008 -0.011 0.032
CB_157 0.035 0.059 0.039 -0.003 -0.014 0.028
CG1_157 0.054 0.061 0.071 -0.003 -0.014 0.036
CG2_157 0.044 0.073 0.047 0.003 -0.002 0.027
C_157 0.032 0.051 0.025 -0.004 -0.006 0.026
O_157 0.050 0.067 0.032 -0.014 -0.013 0.040
N_158 0.040 0.052 0.026 -0.006 -0.006 0.033
CA_158 0.038 0.048 0.028 -0.009 -0.007 0.027
CB_158 0.037 0.049 0.025 -0.004 -0.006 0.025
CG_158 0.040 0.053 0.040 -0.005 -0.009 0.030
SD_158 0.047 0.055 0.048 0.000 -0.001 0.033
CE_158 0.067 0.060 0.056 -0.009 -0.009 0.034
C_158 0.037 0.054 0.028 -0.005 -0.010 0.029
O_158 0.043 0.060 0.034 -0.011 -0.003 0.030
N_159 0.035 0.055 0.033 -0.012 -0.008 0.029
CA_159 0.038 0.058 0.032 -0.008 -0.004 0.031
CB_159 0.047 0.068 0.035 -0.015 -0.009 0.037
OG_159 0.053 0.072 0.036 -0.019 -0.006 0.037
C_159 0.042 0.060 0.040 -0.016 -0.008 0.033
O_159 0.042 0.069 0.057 -0.014 -0.010 0.036
N_160 0.042 0.062 0.050 -0.013 -0.010 0.038
CA_160 0.048 0.064 0.059 -0.009 -0.015 0.036
C_160 0.051 0.066 0.058 -0.014 -0.020 0.040
O_160 0.049 0.064 0.078 -0.006 -0.014 0.035
N_161 0.057 0.063 0.129 -0.012 -0.018 0.042
CA_161 0.069 0.069 0.144 -0.006 -0.026 0.040
C_161 0.073 0.064 0.136 -0.018 -0.024 0.043
O_161 0.070 0.070 0.184 -0.002 -0.025 0.047
N_162 0.081 0.065 0.110 -0.023 -0.032 0.050
CA_162 0.086 0.067 0.098 -0.022 -0.028 0.056
CB_162 0.104 0.069 0.096 -0.028 -0.028 0.056
CG_162 0.094 0.068 0.087 -0.022 -0.030 0.051
OD1_162 0.099 0.068 0.094 -0.031 -0.037 0.056
ND2_162 0.121 0.067 0.131 -0.018 -0.002 0.051
C_162 0.091 0.071 0.096 -0.022 -0.021 0.057
O_162 0.097 0.081 0.101 -0.018 -0.026 0.055
N_163 0.083 0.072 0.099 -0.035 -0.019 0.044
N_163 0.069 0.079 0.094 -0.049 -0.009 0.052
CA_163 0.099 0.084 0.107 -0.043 -0.024 0.047
CA_163 0.077 0.097 0.109 -0.040 -0.025 0.056
CB_163 0.121 0.112 0.076 -0.008 -0.039 0.033
CB_163 0.117 0.097 0.136 0.005 -0.077 0.047
CG1_163 0.130 0.112 0.090 -0.006 -0.044 0.026
CG1_163 0.159 0.100 0.104 0.012 -0.064 0.070
CG2_163 0.174 0.108 0.132 -0.015 -0.064 0.053
CG2_163 0.080 0.103 0.317 -0.012 -0.005 0.009
C_163 0.100 0.092 0.138 -0.044 -0.047 0.051
C_163 0.088 0.107 0.125 -0.059 -0.039 0.070
O_163 0.213 0.141 0.106 -0.058 -0.068 0.133
O_163 0.092 0.170 0.145 -0.081 -0.037 0.096
N_164 0.099 0.103 0.127 -0.058 -0.044 0.070
CA_164 0.096 0.110 0.123 -0.062 -0.046 0.076
CB_164 0.103 0.101 0.134 -0.051 -0.043 0.070
CG_164 0.110 0.089 0.140 -0.035 -0.037 0.064
CD_164 0.123 0.075 0.156 -0.039 -0.051 0.064
OE1_164 0.204 0.101 0.181 -0.048 -0.081 0.101
NE2_164 0.139 0.091 0.147 -0.036 -0.054 0.071
C_164 0.093 0.117 0.119 -0.060 -0.041 0.074
O_164 0.089 0.116 0.082 -0.033 -0.019 0.063
N_165 0.098 0.109 0.170 -0.051 -0.037 0.076
CA_165 0.107 0.152 0.181 -0.070 -0.049 0.105
CB_165 0.102 0.131 0.217 -0.037 -0.049 0.085
OG_165 0.303 0.288 0.290 0.054 0.035 0.227
C_165 0.084 0.118 0.137 -0.025 -0.031 0.078
O_165 0.081 0.148 0.150 -0.034 -0.031 0.069
N_166 0.079 0.073 0.109 -0.014 -0.042 0.051
CA_166 0.086 0.077 0.074 0.001 -0.034 0.052
CB_166 0.097 0.068 0.086 0.004 -0.040 0.045
CG_166 0.091 0.061 0.068 0.003 -0.027 0.039
OD1_166 0.094 0.074 0.064 -0.009 -0.032 0.050
ND2_166 0.102 0.086 0.071 -0.007 -0.032 0.051
C_166 0.071 0.069 0.063 -0.006 -0.027 0.043
O_166 0.112 0.079 0.053 -0.009 -0.026 0.056
N_167 0.078 0.085 0.049 -0.007 -0.016 0.064
CA_167 0.078 0.094 0.051 0.009 0.001 0.063
C_167 0.075 0.082 0.045 0.008 0.001 0.059
O_167 0.082 0.096 0.092 0.043 0.028 0.068
N_168 0.071 0.072 0.045 -0.003 -0.016 0.053
CA_168 0.071 0.068 0.039 -0.003 -0.012 0.050
CB_168 0.065 0.056 0.045 -0.006 -0.011 0.040
CG_168 0.063 0.059 0.045 -0.010 -0.014 0.038
OD1_168 0.086 0.066 0.059 0.003 -0.030 0.033
ND2_168 0.087 0.061 0.044 -0.003 -0.017 0.032
C_168 0.079 0.072 0.046 -0.015 -0.026 0.055
O_168 0.100 0.081 0.086 -0.032 -0.046 0.072
N_169 0.072 0.060 0.050 -0.012 -0.019 0.046
CA_169 0.088 0.060 0.057 -0.010 -0.028 0.049
CB_169 0.092 0.068 0.055 -0.019 -0.033 0.053
CG_169 0.066 0.059 0.049 -0.015 -0.020 0.037
OD1_169 0.074 0.056 0.054 -0.012 -0.021 0.041
ND2_169 0.094 0.072 0.058 -0.024 -0.035 0.060
C_169 0.077 0.050 0.065 -0.008 -0.023 0.039
O_169 0.085 0.059 0.075 -0.010 -0.031 0.035
N_170 0.076 0.061 0.047 -0.005 -0.021 0.033
CA_170 0.085 0.063 0.058 0.003 -0.016 0.034
C_170 0.095 0.073 0.063 0.005 -0.015 0.032
O_170 0.125 0.081 0.081 0.023 -0.002 0.040
CB_170 0.097 0.069 0.054 -0.006 -0.017 0.041
SG_170 0.105 0.058 0.054 -0.005 -0.016 0.032
N_171 0.110 0.069 0.079 -0.001 -0.035 0.047
CA_171 0.128 0.072 0.085 0.011 -0.035 0.044
C_171 0.134 0.073 0.105 0.006 -0.040 0.052
O_171 0.192 0.074 0.157 0.013 -0.074 0.061
N_172 0.127 0.066 0.115 -0.002 -0.051 0.048
CA_172 0.122 0.056 0.132 -0.002 -0.047 0.040
CB_172 0.118 0.068 0.144 -0.020 -0.053 0.048
CG2_172 0.145 0.143 0.172 -0.010 -0.050 0.092
CG1_172 0.155 0.090 0.109 -0.017 -0.043 0.072
CD1_172 0.116 0.096 0.127 -0.033 -0.019 0.044
C_172 0.119 0.072 0.115 0.001 -0.041 0.041
O_172 0.131 0.081 0.103 0.003 -0.027 0.056
N_173 0.118 0.077 0.146 0.026 -0.040 0.034
CD_173 0.153 0.067 0.169 0.011 -0.062 0.032
CA_173 0.122 0.113 0.136 0.033 -0.027 0.041
CB_173 0.141 0.110 0.181 0.076 -0.044 0.003
CG_173 0.174 0.089 0.229 0.019 -0.047 0.022
C_173 0.104 0.078 0.119 0.015 -0.016 0.033
O_173 0.099 0.074 0.121 0.006 -0.029 0.032
N_174 0.105 0.105 0.115 0.019 -0.013 0.037
CA_174 0.093 0.089 0.114 0.009 -0.022 0.037
CB_174 0.115 0.132 0.124 0.022 0.005 0.054
C_174 0.090 0.081 0.124 0.013 -0.021 0.035
O_174 0.094 0.085 0.115 0.005 -0.022 0.040
N_175 0.092 0.081 0.146 0.011 -0.028 0.013
CA_175 0.102 0.084 0.158 -0.004 -0.031 0.014
CB_175 0.136 0.088 0.222 -0.004 -0.027 0.006
OG_175 0.183 0.092 0.284 0.029 -0.046 0.021
C_175 0.119 0.079 0.157 -0.023 -0.043 0.031
O_175 0.148 0.174 0.168 -0.065 -0.061 0.053
N_176 0.108 0.058 0.131 0.000 -0.030 0.020
N_176 0.118 0.067 0.139 -0.021 -0.040 0.046
CA_176 0.123 0.060 0.116 -0.014 -0.030 0.030
CA_176 0.138 0.072 0.144 -0.020 -0.035 0.066
CB_176 0.135 0.060 0.170 -0.022 -0.038 0.045
CB_176 0.161 0.106 0.174 0.016 -0.017 0.090
CG_176 0.184 0.066 0.194 0.004 -0.012 0.051
CG_176 0.202 0.130 0.206 0.050 -0.018 0.076
CD_176 0.279 0.114 0.378 0.032 -0.074 0.110
CD_176 0.237 0.105 0.232 0.043 -0.020 0.071
OE1_176 0.269 0.169 0.327 -0.007 -0.079 0.145
OE1_176 0.224 0.184 0.256 0.007 -0.067 0.105
NE2_176 0.379 0.162 0.647 0.163 -0.176 0.077
NE2_176 0.252 0.171 0.366 -0.065 -0.045 0.134
C_176 0.097 0.064 0.114 -0.017 -0.018 0.030
C_176 0.105 0.077 0.111 -0.022 -0.050 0.054
O_176 0.140 0.078 0.176 -0.002 0.029 0.057
O_176 0.102 0.096 0.100 -0.050 -0.060 0.059
N_177 0.089 0.062 0.098 -0.008 -0.024 0.034
CA_177 0.084 0.067 0.090 -0.011 -0.027 0.040
CB_177 0.076 0.070 0.088 -0.004 -0.016 0.043
CG_177 0.075 0.067 0.083 -0.006 -0.018 0.036
CD_177 0.088 0.063 0.084 -0.003 -0.010 0.039
NE_177 0.105 0.079 0.084 0.000 -0.016 0.057
CZ_177 0.102 0.082 0.086 -0.002 -0.016 0.047
NH1_177 0.122 0.121 0.089 0.014 0.005 0.077
NH2_177 0.200 0.144 0.075 0.012 -0.011 0.116
C_177 0.082 0.072 0.095 -0.014 -0.026 0.038
O_177 0.081 0.124 0.111 0.003 -0.029 0.044
N_178 0.085 0.062 0.077 -0.016 -0.028 0.041
CA_178 0.088 0.061 0.077 -0.019 -0.027 0.043
CB_178 0.140 0.078 0.073 -0.017 -0.023 0.068
OG_178 0.155 0.109 0.081 -0.022 -0.039 0.080
C_178 0.082 0.066 0.062 -0.009 -0.010 0.045
O_178 0.076 0.075 0.111 -0.016 -0.012 0.050
N_179 0.060 0.058 0.058 -0.011 -0.013 0.033
CA_179 0.050 0.057 0.052 -0.008 -0.012 0.030
CB_179 0.054 0.061 0.046 -0.002 -0.008 0.036
OG_179 0.069 0.071 0.048 -0.002 -0.010 0.045
C_179 0.046 0.056 0.046 -0.010 -0.011 0.028
O_179 0.051 0.087 0.054 0.008 -0.006 0.038
N_180 0.043 0.058 0.042 -0.010 -0.013 0.029
CA_180 0.048 0.061 0.044 -0.010 -0.014 0.034
CB_180 0.056 0.071 0.043 -0.013 -0.013 0.037
CG_180 0.071 0.070 0.056 -0.011 -0.007 0.046
CD1_180 0.107 0.099 0.079 -0.023 -0.001 0.064
CD2_180 0.086 0.068 0.095 -0.027 -0.008 0.036
C_180 0.043 0.060 0.037 -0.005 -0.009 0.028
O_180 0.042 0.056 0.054 -0.002 -0.014 0.026
N_181 0.041 0.057 0.042 -0.008 -0.016 0.024
CA_181 0.043 0.057 0.037 -0.008 -0.014 0.028
CB_181 0.053 0.067 0.032 -0.008 -0.008 0.030
CG_181 0.053 0.063 0.033 -0.010 -0.001 0.031
CD1_181 0.058 0.066 0.046 -0.012 0.000 0.039
CD2_181 0.058 0.072 0.037 -0.013 -0.006 0.031
CE1_181 0.064 0.076 0.060 -0.014 -0.003 0.045
CE2_181 0.058 0.071 0.048 -0.011 0.004 0.024
CZ_181 0.053 0.082 0.059 -0.019 -0.001 0.034
C_181 0.039 0.060 0.035 -0.011 -0.007 0.031
O_181 0.048 0.067 0.037 -0.015 -0.016 0.033
N_182 0.042 0.066 0.027 -0.012 -0.012 0.034
CA_182 0.046 0.067 0.026 -0.010 -0.009 0.036
CB_182 0.050 0.072 0.030 -0.007 -0.005 0.040
CG_182 0.056 0.075 0.032 -0.002 0.003 0.045
CD_182 0.054 0.089 0.032 -0.004 -0.004 0.051
OE1_182 0.076 0.079 0.047 -0.015 0.004 0.037
OE2_182 0.060 0.089 0.031 0.000 0.001 0.049
C_182 0.049 0.071 0.023 0.000 -0.004 0.037
O_182 0.049 0.078 0.025 -0.009 -0.006 0.041
N_183 0.046 0.077 0.033 -0.011 -0.009 0.041
CA_183 0.042 0.072 0.031 0.000 -0.006 0.037
CB_183 0.049 0.082 0.034 0.002 -0.007 0.042
CG_183 0.052 0.080 0.047 0.005 -0.008 0.038
CD_183 0.070 0.076 0.056 0.004 -0.012 0.040
NE_183 0.054 0.089 0.049 0.000 -0.015 0.038
CZ_183 0.057 0.084 0.047 0.003 -0.018 0.034
NH1_183 0.068 0.117 0.059 0.027 -0.001 0.052
NH2_183 0.095 0.126 0.055 0.003 -0.013 0.073
C_183 0.042 0.084 0.031 -0.003 -0.006 0.041
O_183 0.054 0.083 0.037 -0.001 0.001 0.043
N_184 0.043 0.073 0.035 0.002 0.000 0.038
CA_184 0.040 0.076 0.031 0.002 -0.002 0.038
CB_184 0.055 0.086 0.029 -0.001 -0.005 0.049
CG_184 0.056 0.080 0.029 -0.004 -0.011 0.046
CD1_184 0.055 0.085 0.040 -0.005 -0.004 0.036
CD2_184 0.072 0.091 0.042 0.004 0.005 0.053
C_184 0.049 0.080 0.027 -0.004 -0.004 0.041
O_184 0.053 0.079 0.027 -0.004 -0.007 0.042
N_185 0.046 0.077 0.036 0.002 -0.006 0.040
CA_185 0.050 0.090 0.036 -0.002 -0.011 0.050
CB_185 0.050 0.106 0.046 0.000 -0.012 0.047
CG_185 0.062 0.143 0.072 -0.001 -0.009 0.063
CD_185 0.064 0.176 0.062 -0.019 -0.013 0.061
OE1_185 0.071 0.291 0.114 -0.093 0.006 0.035
NE2_185 0.076 0.179 0.089 -0.013 -0.004 0.070
C_185 0.053 0.080 0.032 -0.005 -0.016 0.045
O_185 0.057 0.085 0.035 -0.004 -0.011 0.047
N_186 0.051 0.079 0.030 -0.008 -0.012 0.041
CD_186 0.061 0.072 0.044 -0.007 -0.008 0.038
CA_186 0.052 0.078 0.032 -0.003 -0.008 0.037
CB_186 0.058 0.085 0.039 -0.014 -0.007 0.040
CG_186 0.074 0.087 0.059 -0.005 -0.007 0.053
C_186 0.053 0.080 0.026 -0.009 -0.006 0.045
O_186 0.053 0.086 0.034 -0.004 -0.006 0.042
N_187 0.045 0.079 0.031 -0.005 -0.008 0.037
CA_187 0.045 0.084 0.032 -0.009 -0.007 0.042
CB_187 0.048 0.085 0.031 -0.005 -0.007 0.044
CG2_187 0.058 0.092 0.040 -0.010 -0.018 0.048
CG1_187 0.048 0.084 0.035 -0.011 -0.007 0.044
CD1_187 0.064 0.090 0.043 -0.010 -0.012 0.055
C_187 0.046 0.084 0.024 -0.005 -0.009 0.038
O_187 0.052 0.086 0.039 -0.007 -0.009 0.045
N_188 0.048 0.081 0.029 -0.004 -0.006 0.044
CA_188 0.051 0.071 0.030 -0.004 -0.005 0.038
CB_188 0.053 0.080 0.035 0.000 -0.004 0.045
CG_188 0.065 0.084 0.032 0.000 -0.001 0.049
CD1_188 0.085 0.123 0.043 0.011 0.016 0.076
CD2_188 0.104 0.092 0.028 -0.007 -0.013 0.052
C_188 0.050 0.071 0.032 -0.006 -0.007 0.037
O_188 0.058 0.077 0.032 -0.005 -0.006 0.039
N_189 0.047 0.072 0.031 -0.008 -0.010 0.037
CA_189 0.046 0.081 0.032 0.000 -0.011 0.040
CB_189 0.056 0.086 0.033 0.000 -0.009 0.042
OG_189 0.056 0.079 0.043 -0.007 -0.007 0.037
C_189 0.056 0.083 0.024 -0.005 -0.011 0.040
O_189 0.059 0.095 0.035 0.009 -0.003 0.041
N_190 0.049 0.083 0.030 -0.005 -0.005 0.038
CA_190 0.050 0.088 0.038 -0.010 -0.003 0.035
CB_190 0.058 0.094 0.050 -0.005 0.000 0.044
CG_190 0.074 0.115 0.049 0.007 0.011 0.058
CD_190 0.108 0.131 0.058 0.026 0.031 0.083
OE1_190 0.109 0.139 0.116 0.040 0.042 0.091
NE2_190 0.115 0.176 0.168 0.061 0.069 0.102
C_190 0.053 0.091 0.031 -0.002 0.002 0.040
O_190 0.065 0.104 0.041 -0.007 0.006 0.037
N_191 0.042 0.078 0.036 -0.003 -0.005 0.035
CA_191 0.050 0.080 0.048 -0.006 -0.007 0.040
CB_191 0.060 0.096 0.041 -0.016 -0.016 0.051
CG_191 0.046 0.093 0.056 -0.017 -0.019 0.044
CD1_191 0.063 0.109 0.065 -0.017 -0.016 0.058
CE1_191 0.063 0.124 0.077 -0.013 -0.006 0.063
CD2_191 0.058 0.088 0.076 -0.009 -0.011 0.043
CE2_191 0.066 0.086 0.098 -0.004 -0.005 0.044
CZ_191 0.067 0.101 0.100 -0.019 -0.017 0.058
OH_191 0.080 0.116 0.136 -0.016 -0.001 0.070
C_191 0.059 0.085 0.042 -0.006 -0.009 0.045
O_191 0.069 0.087 0.075 -0.013 -0.012 0.049
N_192 0.058 0.085 0.033 -0.001 -0.007 0.047
CA_192 0.065 0.083 0.041 0.005 -0.005 0.050
C_192 0.066 0.084 0.043 -0.003 -0.010 0.055
O_192 0.118 0.087 0.052 -0.005 -0.015 0.072
N_193 0.062 0.081 0.034 -0.007 -0.013 0.048
CA_193 0.058 0.080 0.033 -0.010 -0.013 0.046
CB_193 0.067 0.073 0.030 -0.007 -0.011 0.046
CG_193 0.064 0.095 0.032 -0.005 -0.013 0.057
CD1_193 0.087 0.097 0.041 -0.022 -0.025 0.067
CD2_193 0.066 0.094 0.092 0.006 -0.009 0.055
C_193 0.065 0.094 0.034 -0.005 -0.016 0.054
O_193 0.056 0.108 0.053 -0.018 -0.016 0.044
N_194 0.062 0.102 0.041 -0.010 -0.010 0.055
CA_194 0.064 0.123 0.048 -0.012 -0.009 0.064
CB_194 0.150 0.206 0.048 0.030 0.020 0.151
OG_194 0.162 0.251 0.074 0.018 -0.008 0.159
C_194 0.056 0.077 0.048 -0.006 -0.008 0.045
O_194 0.056 0.069 0.043 0.009 -0.007 0.032
N_195 0.035 0.091 0.057 0.001 -0.007 0.041
N_195 0.060 0.046 0.070 0.000 -0.005 0.025
CA_195 0.056 0.075 0.075 0.024 0.013 0.050
CA_195 0.036 0.067 0.070 0.013 0.007 0.025
CB_195 0.048 0.096 0.029 0.008 0.001 0.043
CB_195 0.046 0.065 0.036 0.006 0.008 0.033
CG_195 0.047 0.077 0.047 0.018 -0.001 0.040
CG_195 0.056 0.065 0.028 -0.003 0.000 0.033
CD1_195 0.044 0.070 0.050 0.006 -0.003 0.034
CD1_195 0.056 0.067 0.055 0.022 0.002 0.035
CD2_195 0.045 0.077 0.047 0.005 -0.006 0.024
CD2_195 0.052 0.084 0.090 0.027 0.004 0.043
C_195 0.057 0.093 0.037 0.040 0.029 0.064
C_195 0.049 0.071 0.065 0.005 0.007 0.030
O_195 0.094 0.163 0.044 0.044 0.028 0.118
O_195 0.084 0.117 0.069 -0.006 -0.019 0.074
N_196 0.054 0.102 0.052 0.031 0.016 0.053
CA_196 0.063 0.092 0.057 0.031 0.023 0.055
CB_196 0.060 0.087 0.070 0.026 0.015 0.044
CG1_196 0.080 0.120 0.064 0.016 0.019 0.044
CG2_196 0.071 0.084 0.087 0.018 0.025 0.039
C_196 0.056 0.085 0.049 0.020 0.011 0.048
O_196 0.061 0.091 0.056 0.027 0.021 0.057
N_197 0.067 0.089 0.085 0.043 0.031 0.060
CA_197 0.064 0.095 0.076 0.038 0.032 0.060
CB_197 0.067 0.114 0.080 0.038 0.027 0.068
OG1_197 0.089 0.136 0.137 0.055 0.020 0.089
CG2_197 0.074 0.129 0.072 0.034 0.021 0.072
C_197 0.069 0.093 0.089 0.028 0.030 0.062
O_197 0.104 0.086 0.109 0.040 0.053 0.067
N_198 0.064 0.084 0.076 0.023 0.025 0.052
CA_198 0.085 0.100 0.092 0.025 0.043 0.066
C_198 0.077 0.106 0.102 0.022 0.027 0.065
OT1_198 0.129 0.170 0.093 0.043 0.056 0.109
OT2_198 0.077 0.115 0.112 0.028 0.041 0.058
CT_199 0.741 0.396 0.447 0.242 0.287 0.327
CT_199 0.238 0.175 0.350 0.009 0.047 0.166
O3_199 0.250 0.255 0.241 0.023 0.035 0.151
O3_199 0.386 0.246 0.337 -0.068 0.040 0.146
C4_199 0.183 0.230 0.245 -0.057 0.002 0.122
C4_199 0.374 0.181 0.315 -0.074 0.033 0.167
O2_199 0.183 0.405 0.284 -0.220 -0.055 0.162
O2_199 0.344 0.275 0.301 -0.048 0.071 0.227
C3_199 0.229 0.193 0.244 0.036 0.027 0.175
C3_199 0.386 0.137 0.351 -0.050 0.036 0.195
C2_199 0.264 0.125 0.259 -0.061 -0.075 0.153
C2_199 0.352 0.109 0.293 -0.074 0.006 0.098
C1_199 0.166 0.088 0.190 -0.067 -0.084 0.088
C1_199 0.258 0.074 0.171 -0.013 0.021 0.067
O1_199 0.193 0.109 0.183 -0.051 -0.093 0.109
O1_199 0.322 0.158 0.185 -0.026 -0.016 0.157
N_200 0.133 0.081 0.201 -0.055 -0.072 0.062
N_200 0.202 0.102 0.199 -0.056 -0.058 0.044
CA_200 0.096 0.071 0.138 -0.039 -0.040 0.045
CA_200 0.144 0.130 0.136 -0.031 -0.057 0.071
C_200 0.073 0.079 0.116 -0.035 -0.038 0.051
C_200 0.153 0.091 0.066 -0.013 -0.031 0.079
O_200 0.097 0.084 0.117 -0.045 -0.032 0.055
O_200 0.241 0.105 0.064 -0.045 -0.020 0.085
CB_200 0.111 0.097 0.238 -0.040 -0.102 0.048
CB_200 0.163 0.230 0.404 0.138 -0.091 0.056
N_201 0.070 0.083 0.113 -0.035 -0.027 0.054
N_201 0.128 0.097 0.034 -0.020 -0.011 0.092
CA_201 0.070 0.088 0.138 -0.047 -0.037 0.055
CA_201 0.120 0.102 0.024 -0.029 -0.020 0.091
C_201 0.066 0.086 0.070 -0.030 -0.027 0.054
C_201 0.066 0.094 0.053 -0.027 -0.022 0.072
O_201 0.057 0.081 0.086 -0.017 -0.023 0.052
O_201 0.084 0.087 0.047 -0.040 -0.007 0.055
CB_201 0.081 0.105 0.195 -0.041 -0.066 0.067
CB_201 0.119 0.127 0.106 0.020 0.001 0.112
N_202 0.061 0.086 0.067 -0.034 -0.019 0.053
CA_202 0.055 0.083 0.057 -0.031 -0.021 0.049
C_202 0.054 0.082 0.059 -0.028 -0.016 0.052
O_202 0.079 0.121 0.069 -0.040 -0.030 0.079
CB_202 0.060 0.095 0.060 -0.016 -0.008 0.045
CG_202 0.072 0.116 0.076 -0.029 -0.020 0.054
CD_202 0.080 0.118 0.073 -0.033 -0.006 0.071
N_203 0.053 0.075 0.049 -0.021 -0.018 0.046
CA_203 0.054 0.076 0.038 -0.015 -0.012 0.046
CB_203 0.061 0.070 0.051 -0.010 -0.013 0.047
CG1_203 0.072 0.069 0.085 -0.002 -0.012 0.047
CG2_203 0.060 0.074 0.053 -0.006 -0.004 0.045
CX_203 0.050 0.072 0.038 -0.011 -0.010 0.042
OB1_203 0.053 0.065 0.035 -0.010 -0.013 0.041
OB2_203 0.048 0.082 0.040 -0.005 -0.006 0.044
CX1_204 0.033 0.066 0.041 -0.010 -0.012 0.030
CX1_204 0.036 0.060 0.037 -0.003 0.013 0.031
OX1_204 0.042 0.035 0.050 -0.012 -0.004 0.019
OX1_204 0.029 0.038 0.049 -0.003 -0.026 0.002
CX2_204 0.040 0.062 0.034 -0.006 -0.006 0.040
CX2_204 0.043 0.050 0.047 0.016 -0.001 0.030
CX3_204 0.042 0.082 0.037 -0.008 -0.002 0.038
CX3_204 0.050 0.043 0.071 -0.006 -0.015 0.042
OX3_204 0.058 0.148 0.071 -0.007 -0.002 0.080
OX3_204 0.038 0.043 0.009 0.020 -0.009 0.025
CX1_206 0.040 0.049 0.022 0.025 0.007 0.007
OX1_206 0.044 0.031 0.008 0.005 -0.027 0.019
CX2_206 0.044 0.058 0.048 -0.006 0.001 0.043
CX3_206 0.023 0.130 0.089 -0.035 0.023 0.017
OX3_206 0.100 0.255 0.025 0.037 0.022 0.146
S_207 0.058 0.090 0.045 0.015 0.000 0.044
O1_207 0.082 0.119 0.042 0.015 0.002 0.065
O2_207 0.074 0.101 0.051 0.019 0.008 0.058
O3_207 0.084 0.114 0.052 0.020 0.007 0.066
O4_207 0.080 0.095 0.097 0.011 -0.008 0.051
S_208 0.161 0.110 0.130 -0.028 -0.013 0.077
O1_208 0.164 0.102 0.135 -0.027 -0.009 0.003
O2_208 0.229 0.291 0.303 -0.226 -0.175 0.224
O3_208 0.491 0.133 0.107 0.015 -0.015 0.127
O4_208 0.066 0.126 0.143 0.043 0.016 0.038
S_209 0.121 0.163 0.086 0.008 0.034 0.060
O1_209 0.156 0.190 0.351 -0.046 -0.090 0.072
O2_209 0.156 0.271 0.140 0.059 0.018 0.101
O3_209 0.177 0.481 0.080 -0.012 0.040 0.207
O4_209 0.194 0.208 0.133 0.060 0.100 0.097
S_210 0.096 0.172 0.126 0.053 -0.053 0.015
O1_210 0.236 0.171 0.135 0.020 -0.086 0.097
O2_210 0.090 0.261 0.125 0.044 -0.028 0.046
O3_210 0.101 0.199 0.233 0.056 0.020 0.049
O4_210 0.158 0.174 0.138 0.015 -0.051 0.033
S_211 0.075 0.106 0.100 0.018 0.014 0.066
O1_211 0.274 0.161 0.195 0.119 0.195 0.200
O2_211 0.294 0.312 0.071 0.022 0.049 0.270
O3_211 0.119 0.133 0.081 -0.014 -0.018 0.086
O4_211 0.070 0.430 0.395 -0.276 -0.002 0.080
S_212 0.184 0.354 0.208 -0.186 0.003 0.079
O1_212 0.209 0.429 0.238 -0.242 -0.004 0.129
O2_212 0.184 0.483 0.244 -0.149 0.002 0.140
O3_212 0.179 0.441 0.278 -0.116 0.001 0.146
O4_212 0.217 0.393 0.169 -0.191 -0.044 0.132
S_213 0.113 0.157 0.163 0.113 -0.020 0.003
O1_213 0.102 0.113 0.201 0.076 0.022 0.004
O2_213 0.146 0.193 0.194 0.113 0.026 0.051
O3_213 0.180 0.147 0.096 0.073 -0.047 0.011
O4_213 0.163 0.291 0.251 0.101 0.000 0.111
O_300 0.052 0.055 0.043 0.004 0.004 0.033
O_301 0.054 0.069 0.051 0.015 0.013 0.041
O_302 0.065 0.086 0.034 0.002 0.010 0.048
O_303 0.095 0.098 0.055 0.006 0.001 0.070
O_304 0.065 0.088 0.062 -0.023 -0.015 0.046
O_305 0.052 0.080 0.086 -0.015 -0.009 0.042
O_306 0.053 0.101 0.084 -0.013 -0.004 0.035
O_307 0.075 0.092 0.055 -0.015 -0.006 0.051
O_308 0.079 0.114 0.070 0.007 0.020 0.053
O_309 0.072 0.111 0.066 -0.005 -0.013 0.060
O_310 0.132 0.072 0.070 0.000 0.015 0.072
O_311 0.092 0.105 0.050 -0.017 -0.009 0.061
O_312 0.053 0.092 0.078 0.000 -0.014 0.021
O_313 0.097 0.124 0.061 -0.016 0.001 0.075
O_314 0.061 0.094 0.074 0.000 0.003 0.046
O_315 0.114 0.177 0.059 -0.041 -0.038 0.112
O_316 0.073 0.114 0.081 0.006 -0.004 0.021
O_317 0.076 0.083 0.215 -0.046 -0.044 0.059
O_318 0.128 0.151 0.077 0.018 0.049 0.088
O_319 0.132 0.081 0.056 -0.012 -0.007 0.065
O_320 0.099 0.136 0.061 0.022 -0.001 0.052
O_321 0.112 0.077 0.114 -0.005 -0.035 0.060
O_322 0.093 0.120 0.039 0.007 -0.002 0.060
O_323 0.077 0.085 0.178 0.018 -0.027 0.038
O_324 0.110 0.182 0.072 0.002 -0.019 0.085
O_325 0.099 0.157 0.139 -0.021 -0.002 0.087
O_326 0.081 0.056 0.117 0.024 0.007 0.062
O_326 0.243 0.159 0.141 0.074 -0.032 0.033
O_327 0.105 0.087 0.051 0.000 0.000 0.065
O_327 0.212 0.217 0.265 -0.044 -0.050 0.151
O_328 0.090 0.131 0.103 -0.063 -0.024 0.049
O_329 0.149 0.170 0.135 0.044 0.048 0.127
O_330 0.198 0.277 0.077 0.061 0.026 0.172
O_331 0.069 0.081 0.050 0.009 -0.014 0.041
O_331 0.117 0.250 0.218 0.149 -0.032 0.040
O_332 0.052 0.080 0.093 0.003 -0.005 0.034
O_332 0.083 0.206 0.191 -0.054 -0.036 0.072
O_333 0.103 0.187 0.096 -0.007 0.000 0.111
O_334 0.076 0.096 0.108 -0.016 0.007 0.028
O_335 0.106 0.157 0.051 0.017 0.019 0.055
O_336 0.093 0.119 0.115 -0.012 -0.018 0.049
O_337 0.177 0.293 0.101 -0.016 -0.033 0.172
O_338 0.222 0.094 0.098 0.009 0.078 0.045
O_339 0.074 0.159 0.099 0.062 0.021 0.067
O_340 0.098 0.111 0.114 -0.013 -0.006 0.054
O_341 0.116 0.151 0.117 0.002 0.040 0.057
O_341 0.093 0.127 0.163 0.013 0.074 0.067
O_342 0.171 0.203 0.130 -0.079 -0.062 0.145
O_343 0.100 0.119 0.111 0.015 0.016 0.061
O_344 0.080 0.134 0.061 -0.011 0.023 0.066
O_344 0.260 0.250 0.196 -0.031 0.074 0.167
O_345 0.093 0.106 0.114 0.034 0.019 0.055
O_346 0.138 0.125 0.156 0.008 -0.025 0.077
O_347 0.078 0.097 0.069 -0.023 0.000 0.031
O_347 0.174 0.357 0.206 0.075 0.068 0.146
O_348 0.149 0.142 0.101 -0.023 -0.014 0.100
O_349 0.131 0.163 0.082 0.000 0.028 0.071
O_350 0.098 0.123 0.174 0.078 0.114 0.075
O_350 0.219 0.423 0.371 -0.076 0.097 0.183
O_351 0.194 0.277 0.112 0.070 0.031 0.121
O_352 0.067 0.145 0.028 -0.003 -0.008 0.059
O_352 0.114 0.152 0.091 -0.022 -0.052 0.083
O_353 0.143 0.134 0.207 -0.034 -0.057 0.063
O_354 0.088 0.155 0.068 -0.008 -0.018 0.050
O_355 0.101 0.135 0.108 -0.031 -0.037 0.058
O_355 0.175 0.242 0.092 -0.066 -0.049 0.144
O_356 0.109 0.216 0.149 -0.009 -0.041 0.074
O_357 0.133 0.271 0.087 0.021 -0.013 0.155
O_357 0.138 0.259 0.350 0.102 -0.003 0.149
O_358 0.224 0.188 0.089 0.018 0.049 0.112
O_359 0.175 0.217 0.048 -0.014 -0.020 0.142
O_359 0.146 0.102 0.037 0.014 0.019 0.074
O_360 0.089 0.075 0.110 0.022 0.004 0.059
O_360 0.307 0.272 0.224 0.130 0.112 0.210
O_361 0.181 0.168 0.066 0.100 -0.049 -0.096
O_362 0.165 0.102 0.296 0.021 0.008 0.071
O_363 0.095 0.061 0.062 -0.008 0.013 0.041
O_363 0.406 0.284 0.166 0.020 0.055 0.119
O_364 0.122 0.270 0.051 -0.038 -0.027 0.134
O_365 0.209 0.118 0.156 -0.040 0.028 0.015
O_366 0.133 0.116 0.307 -0.097 -0.009 0.045
O_367 0.086 0.473 0.078 0.056 -0.017 0.119
O_368 0.281 0.172 0.156 0.079 0.045 0.068
O_369 0.163 0.292 0.210 0.072 0.027 0.158
O_370 0.166 0.116 0.265 -0.005 -0.060 0.070
O_371 0.146 0.214 0.212 -0.019 -0.005 0.089
O_372 0.171 0.179 0.548 0.030 0.213 0.086
O_373 0.177 0.220 0.200 -0.094 -0.046 -0.037
O_374 0.089 0.134 0.141 0.013 -0.004 0.050
O_375 0.297 0.653 0.101 -0.033 -0.060 0.366
O_376 0.126 0.239 0.168 -0.001 -0.031 0.107
O_377 0.152 0.153 0.068 -0.022 0.021 0.030
O_377 0.124 0.272 0.142 0.071 0.069 0.094
O_378 0.128 0.272 0.256 -0.123 -0.077 0.142
O_379 0.132 0.216 0.070 -0.035 -0.026 0.132
O_379 0.174 0.356 0.198 -0.060 -0.040 0.179
O_380 0.160 0.214 0.335 0.074 0.083 0.131
O_381 0.203 0.140 0.101 0.051 0.005 0.098
O_381 0.223 0.157 0.066 0.040 0.021 0.033
O_382 0.082 0.102 0.093 -0.022 0.029 0.031
O_383 0.143 0.328 0.257 -0.163 -0.102 0.110
O_384 0.041 0.085 0.214 0.010 -0.015 0.011
O_384 0.100 0.291 0.108 0.039 0.025 0.120
O_385 0.220 0.178 0.275 0.065 0.012 0.117
O_386 0.101 0.118 0.134 -0.019 0.039 -0.002
O_386 0.050 0.183 0.136 0.043 0.011 0.054
O_387 0.322 0.251 0.130 -0.004 0.043 0.179
O_388 0.127 0.222 0.163 0.059 0.024 0.096
O_389 0.137 0.115 0.066 -0.014 0.008 0.089
O_389 0.089 0.106 0.074 -0.013 -0.027 0.063
O_390 0.345 0.186 0.218 -0.115 0.006 0.046
O_391 0.276 0.269 0.268 -0.059 0.131 0.041
O_392 0.242 0.149 0.408 -0.016 0.064 0.051
O_393 0.079 0.106 0.104 -0.002 -0.003 0.052
O_393 0.140 0.106 0.195 0.039 0.005 0.076
O_394 0.201 0.174 0.244 0.086 -0.061 0.020
O_394 0.177 0.310 0.173 0.074 -0.013 0.154
O_395 0.246 0.387 0.367 0.252 0.129 0.224
O_396 0.193 0.121 0.066 0.022 0.002 0.057
O_396 0.245 0.187 0.106 -0.016 0.007 0.052
O_397 0.122 0.203 0.153 0.087 0.040 0.099
O_398 0.107 0.234 0.124 0.051 -0.024 0.052
O_399 0.548 0.514 0.226 -0.024 0.078 0.413
O_400 0.361 0.266 0.554 0.024 0.284 0.130
O_401 0.089 0.094 0.066 -0.005 0.003 0.038
O_401 0.127 0.130 0.268 -0.089 0.001 0.059
O_402 0.167 0.146 0.212 0.049 0.019 0.028
O_403 0.111 0.209 0.293 0.155 0.108 0.109
O_404 0.122 0.128 0.111 -0.021 -0.016 0.075
O_404 0.200 0.146 0.173 -0.030 0.009 0.058
O_405 0.148 0.248 0.178 0.078 0.065 0.119
O_405 0.344 0.356 0.260 0.085 0.070 0.156
O_406 0.206 0.321 0.095 0.094 0.071 0.157
O_406 0.227 0.433 0.218 -0.015 -0.008 0.172
O_407 0.196 0.106 0.116 -0.012 -0.049 0.072
O_407 0.314 0.151 0.140 -0.013 -0.055 0.047
O_408 0.548 0.233 0.209 0.086 0.186 0.274
O_409 0.256 0.215 0.163 0.018 0.033 0.155
O_410 0.136 0.441 0.591 0.131 0.178 0.096
O_411 0.274 0.322 0.197 -0.100 -0.071 0.202
O_412 0.186 0.101 0.086 0.042 0.069 0.074
O_412 0.338 0.131 0.044 0.024 -0.012 0.134
O_413 0.284 0.163 0.299 -0.005 0.085 0.027
O_414 0.181 0.115 0.092 -0.009 -0.044 0.055
O_414 0.460 0.613 0.396 -0.076 0.081 0.302
O_415 0.302 0.463 0.208 -0.196 -0.092 0.180
O_416 0.346 0.315 0.234 -0.156 -0.043 0.018
O_417 0.401 0.214 0.201 0.010 -0.037 0.050
O_418 0.224 0.309 0.371 0.065 -0.129 -0.010
O_419 0.167 0.172 0.217 -0.013 -0.060 -0.055
O_420 0.093 0.377 0.471 -0.153 -0.027 0.113
O_421 0.143 0.233 0.086 0.021 0.042 0.108
O_421 0.280 0.390 0.255 0.117 0.114 0.087
O_422 0.082 0.113 0.099 0.017 0.022 0.070
O_423 0.296 0.381 0.198 -0.049 -0.198 0.057
O_423 0.367 0.428 0.311 -0.001 -0.180 0.255
O_424 0.227 0.367 0.175 0.043 0.036 0.057
O_425 0.221 0.287 0.165 -0.036 -0.018 0.103
O_426 0.295 0.696 0.245 -0.099 0.095 0.279
O_427 0.130 0.177 0.218 0.043 0.092 0.099
O_427 0.219 0.099 0.135 0.012 0.030 0.063
O_428 0.125 0.168 0.183 0.052 0.030 0.102
O_429 0.268 0.217 0.173 0.018 0.044 0.173
O_429 0.187 0.268 0.164 0.006 0.060 0.146
O_430 0.158 0.197 0.223 0.062 -0.037 0.100
O_430 0.223 0.090 0.263 -0.022 -0.086 0.090
O_431 0.262 0.284 0.347 0.018 -0.005 0.178
O_432 0.280 0.356 0.380 -0.107 0.059 0.203
O_432 0.108 0.085 0.060 -0.003 0.021 0.050
O_433 0.350 0.290 0.355 0.294 0.296 0.238
O_433 0.474 0.413 0.365 0.074 0.168 0.256
O_434 0.198 0.118 0.161 0.001 0.081 0.044
O_435 0.469 0.189 0.357 -0.022 -0.109 0.191
O_436 0.123 0.119 0.240 -0.086 -0.057 0.052
O_436 0.287 0.325 0.369 -0.048 -0.037 0.232
O_437 0.325 0.267 0.313 0.017 0.128 0.039
O_438 0.388 0.322 0.398 -0.167 -0.283 0.224
O_439 0.585 0.217 0.656 0.003 -0.092 0.263
O_440 0.219 0.116 0.473 -0.136 -0.099 0.096
O_441 0.421 0.231 0.463 -0.017 -0.205 0.218
O_442 0.251 0.251 0.338 0.074 0.049 0.163
O_442 0.192 0.407 0.271 0.006 0.018 0.219
O_443 0.204 0.559 0.326 0.138 0.069 0.195
O_444 0.331 0.226 0.622 -0.234 -0.213 0.170
O_445 0.107 0.074 0.064 0.009 0.018 0.050
O_446 0.073 0.167 0.069 0.009 -0.004 0.048
O_447 0.074 0.117 0.067 -0.011 -0.010 0.066
O_447 0.227 0.172 0.298 -0.018 -0.134 0.067
O_448 0.116 0.166 0.107 -0.014 -0.039 0.092
O_449 0.056 0.116 0.051 -0.003 0.006 0.044
O_449 0.251 0.402 0.259 0.001 0.007 0.238
O_450 0.148 0.179 0.216 -0.114 -0.007 0.079
O_451 0.150 0.231 0.130 -0.024 -0.066 0.092
O_452 0.189 0.146 0.307 0.094 0.022 0.118
O_453 0.145 0.156 0.165 -0.038 0.051 -0.008
O_454 0.133 0.241 0.160 0.073 0.013 0.095
O_455 0.349 0.182 0.160 -0.064 -0.061 0.178
O_456 0.083 0.106 0.132 0.048 0.028 0.050
O_456 0.464 0.303 0.298 -0.126 0.079 0.101
O_457 0.290 0.359 0.193 0.028 0.060 0.206
O_458 0.285 0.249 0.155 -0.005 0.064 0.167
O_459 0.183 0.150 0.144 0.067 0.030 0.064
O_460 0.219 0.267 0.319 0.097 0.067 0.153
O_461 0.310 0.510 0.105 0.009 -0.031 0.312
O_462 0.108 0.262 0.102 -0.003 0.025 0.054
O_462 0.300 0.251 0.167 -0.108 -0.047 0.065
O_463 0.215 0.407 0.266 0.237 0.026 0.115
O_464 0.274 0.247 0.216 0.056 0.016 0.146
O_465 0.205 0.296 0.100 -0.058 -0.059 0.183
O_465 0.228 0.149 0.326 -0.002 -0.008 0.072
O_466 0.452 0.309 0.129 -0.012 0.063 0.150
O_467 0.938 0.166 0.213 -0.035 -0.239 0.261
O_468 0.224 0.510 0.136 0.058 0.041 0.253
O_469 0.195 0.195 0.082 0.015 0.013 0.122
O_469 0.273 0.309 0.092 0.051 0.054 0.176
O_470 0.487 0.230 0.125 -0.044 -0.048 0.153
O_471 0.414 0.608 0.174 -0.101 -0.095 0.372
O_472 0.498 0.349 0.172 -0.013 -0.024 0.186
O_473 0.250 0.230 0.269 -0.034 -0.083 0.211
O_474 0.190 0.404 0.352 -0.099 -0.008 -0.024
O_475 0.257 0.277 0.163 0.026 0.067 0.208
O_476 0.282 0.212 0.155 0.065 0.039 0.156
O_476 0.133 0.185 0.138 0.029 0.019 0.025
O_477 0.248 0.598 0.159 -0.140 -0.066 0.158
O_479 0.377 0.181 0.398 0.007 -0.099 0.162
O_479 0.520 0.387 0.551 -0.178 0.005 0.306
O_480 0.259 0.316 0.420 0.021 0.088 0.020
O_481 0.515 0.234 0.395 -0.155 -0.081 0.121
O_481 0.206 0.586 0.315 -0.202 0.070 0.202
O_482 0.340 0.480 0.659 0.219 -0.169 0.181
O_483 0.210 0.447 0.133 0.051 0.062 0.170
O_483 0.275 0.300 0.282 -0.050 -0.134 0.171
O_484 0.689 0.380 0.284 -0.123 -0.226 0.406
O_485 0.130 0.169 0.359 -0.011 0.039 0.049
O_486 0.201 0.225 0.241 -0.062 -0.089 0.118
O_488 0.490 0.540 0.237 -0.054 -0.079 0.318
O_489 0.074 0.120 0.124 -0.001 0.008 0.067
O_490 0.226 0.235 0.130 0.045 0.043 0.157
O_491 0.176 0.264 0.462 0.011 -0.104 0.096
O_492 0.146 0.284 0.753 0.294 -0.009 0.080
O_493 0.261 0.200 0.239 0.004 0.013 0.064
O_494 0.465 0.296 0.225 0.124 -0.159 0.064
O_495 0.142 0.301 0.189 0.098 0.054 0.145
O_495 0.363 0.472 0.116 -0.094 -0.065 0.342
O_496 0.204 0.135 0.152 0.072 0.141 0.075
O_496 0.066 0.112 0.350 0.133 0.041 0.038
O_497 0.263 0.405 0.136 0.048 0.041 0.185
O_497 0.136 0.367 0.124 -0.028 0.002 0.052
O_498 0.466 0.493 0.273 0.148 0.149 0.352
O_499 0.342 0.405 0.188 -0.170 -0.175 0.283
O_500 0.245 0.215 0.481 -0.115 -0.045 0.104
O_501 0.265 0.353 0.138 0.002 0.001 0.113
O_501 0.317 0.437 0.226 -0.008 -0.017 0.195
O_502 0.376 0.373 0.219 -0.003 -0.046 0.122
O_503 0.416 0.672 0.242 0.051 0.104 0.394
O_504 0.185 0.124 0.171 0.041 0.039 0.094
O_505 0.337 0.735 0.280 0.132 -0.083 0.343
O_506 0.238 0.460 0.372 -0.043 0.086 0.122
O_507 0.238 0.158 0.090 0.054 0.033 0.066
O_507 0.225 0.169 0.131 0.072 0.083 0.061
O_508 0.355 0.553 0.158 -0.094 0.002 0.155
O_509 0.322 0.499 0.218 0.094 0.082 0.167
O_510 0.155 0.201 0.188 -0.073 -0.110 0.039
O_511 0.417 0.157 0.155 -0.036 -0.148 0.161
O_512 0.553 0.296 0.352 -0.075 -0.247 0.148
O_513 0.478 0.201 0.125 0.032 -0.043 0.147
O_513 0.406 0.387 0.118 0.022 -0.081 0.191
O_514 0.099 0.386 0.195 -0.156 0.008 0.067
O_515 0.164 0.229 0.334 -0.179 -0.137 0.118
O_516 0.528 0.401 0.439 0.158 0.133 0.367
O_517 0.155 0.404 0.168 -0.100 0.014 0.041
O_517 0.154 0.229 0.386 0.112 0.042 0.082
O_518 0.299 0.456 0.118 0.044 0.061 0.186
O_518 0.453 0.453 0.177 -0.032 0.023 0.252
O_519 0.348 0.253 0.233 -0.028 0.037 0.169
O_520 0.342 0.523 0.326 0.056 -0.022 0.158
O_521 0.112 0.149 0.114 -0.007 -0.011 0.085
O_522 0.106 0.092 0.102 -0.023 0.004 0.067
O_522 0.114 0.149 0.149 0.031 -0.002 0.051
O_523 0.071 0.110 0.120 0.006 -0.003 0.060
O_524 0.332 0.345 0.306 0.111 0.086 0.129
O_525 0.263 0.161 0.197 0.037 -0.016 0.081
O_526 0.514 0.162 0.606 -0.141 -0.249 0.085
O_527 0.592 0.124 0.340 -0.031 -0.318 0.112
O_528 0.262 0.635 0.118 0.115 0.054 0.049
OA_528 0.370 0.242 0.098 0.081 -0.037 0.075
O_529 0.458 0.357 0.295 -0.151 -0.136 0.310
O_530 0.357 0.394 0.351 0.059 0.126 -0.052
O_531 0.180 0.369 0.425 0.152 0.011 0.144
O_532 0.449 0.401 0.450 -0.251 0.033 0.181
O_535 0.104 0.325 0.201 0.159 -0.001 0.023
O_535 0.391 0.367 0.207 -0.047 -0.068 0.275
O_537 0.209 0.344 0.247 -0.232 -0.109 0.149
O_539 0.241 0.661 0.279 -0.203 -0.080 0.311
O_540 0.467 0.314 0.448 -0.110 0.033 0.164
O_540 0.348 0.176 0.323 -0.068 -0.095 0.096
O_541 0.238 0.409 0.350 0.111 -0.040 0.219
O_541 0.309 0.193 0.312 -0.025 0.018 0.216
O_542 0.156 0.148 0.076 -0.002 -0.008 0.036
O_542 0.352 0.204 0.214 0.010 -0.162 0.063
O_543 0.188 0.123 0.197 0.069 0.055 0.030
O_543 0.403 0.217 0.207 0.097 0.048 0.152
O_544 0.233 0.152 0.417 0.024 0.068 0.081
O_545 0.241 0.494 0.086 0.027 -0.065 0.236
O_545 0.613 0.328 0.058 0.079 0.030 0.356
O_546 0.347 0.633 0.420 -0.191 0.006 0.395
O_547 0.627 0.372 0.254 -0.079 -0.043 0.226
O_548 0.301 0.266 0.329 -0.153 0.008 -0.004
O_549 0.450 0.158 0.282 -0.001 -0.128 0.070
O_550 0.478 0.278 0.246 -0.017 0.180 0.131
O_552 1.089 0.426 0.479 -0.140 -0.441 0.424
O_553 0.260 0.150 0.160 0.061 0.024 0.077
O_554 0.391 0.279 0.110 -0.037 0.048 0.204
O_555 0.201 0.421 0.179 -0.036 0.018 0.227
O_555 0.135 0.205 0.125 -0.023 0.024 0.110
O_556 0.093 0.138 0.040 -0.001 -0.016 0.100
O_556 0.254 0.351 0.235 -0.067 -0.083 0.161
O_557 0.347 0.167 0.933 0.121 -0.025 0.095
O_558 0.386 0.488 0.658 0.176 0.062 0.183
O_559 0.080 0.064 0.090 0.004 -0.012 0.018
O_559 0.095 0.137 0.222 -0.063 -0.021 0.043
O_559 0.217 0.173 0.282 0.044 -0.049 0.086
O_560 0.418 0.188 0.153 -0.066 -0.188 0.199
O_561 0.295 0.257 0.317 -0.018 0.024 0.017
O_562 0.196 0.184 0.381 0.046 0.133 0.061
O_563 0.198 0.251 0.184 0.100 -0.039 0.107
O_563 0.424 0.405 0.143 0.056 -0.043 0.084
O_564 0.301 0.294 0.181 0.113 -0.017 0.224
O_564 0.159 0.283 0.293 0.008 -0.015 0.131
O_565 0.341 0.338 0.305 -0.142 -0.106 0.219
O_567 0.207 0.132 0.107 0.029 -0.037 0.074
O_567 0.242 0.299 0.203 -0.009 -0.014 0.150
O_568 0.786 0.260 0.807 -0.221 0.250 0.173
O_570 0.567 0.456 0.166 -0.099 0.058 0.279
O_571 0.330 0.539 0.470 -0.088 -0.261 0.161
O_572 0.298 0.376 0.570 -0.095 -0.175 0.158
O_573 0.295 0.140 0.409 -0.088 -0.046 0.124
O_573 0.270 0.084 0.232 -0.055 -0.190 0.071
O_574 0.486 0.278 0.294 -0.117 -0.020 0.055
O_575 0.166 0.303 0.178 -0.047 -0.028 0.124
O_575 0.371 0.537 0.394 -0.155 -0.283 0.199
O_576 0.489 0.686 0.453 -0.259 -0.053 0.283
O_578 0.306 0.329 0.112 0.012 -0.024 0.085
O_578 0.300 0.397 0.337 -0.031 -0.091 0.205
O_579 0.230 0.220 0.509 -0.201 0.026 0.068
O_580 0.572 0.539 0.821 -0.260 -0.209 -0.033
O_582 0.168 0.069 0.132 0.013 -0.046 0.060
O_582 0.225 0.101 0.138 0.045 -0.067 -0.042
O_583 0.093 0.152 0.091 -0.005 0.017 0.071
O_584 0.216 0.521 0.103 0.072 0.050 0.255
O_585 0.067 0.101 0.073 -0.020 0.008 0.036
O_585 0.200 0.259 0.186 -0.035 -0.099 0.104
O_586 0.092 0.119 0.099 -0.006 0.001 0.055
O_586 0.032 0.078 0.079 -0.009 -0.010 0.036
O_586 0.176 0.140 0.127 0.044 -0.006 0.027
O_587 0.231 0.128 0.200 -0.062 0.025 0.005
O_587 0.128 0.173 0.123 -0.004 -0.003 0.084
O_588 0.163 0.211 0.198 -0.038 0.074 0.088
O_589 0.239 0.235 0.604 0.174 0.159 0.170
O_590 0.179 0.358 0.337 0.007 0.054 0.062
O_591 0.208 0.353 0.188 -0.121 -0.064 0.127
O_591 0.309 0.326 0.293 -0.168 -0.171 0.168
O_592 0.163 0.256 0.430 -0.128 0.009 -0.088
O_594 0.807 0.171 0.564 0.007 -0.397 0.235
O_595 0.197 0.204 0.138 -0.073 -0.061 0.154
O_596 0.050 0.092 0.071 -0.011 0.007 0.040
O_597 0.076 0.115 0.059 -0.016 -0.010 0.064
O_597 0.100 0.167 0.079 0.013 -0.003 0.087
O_598 0.151 0.120 0.125 -0.044 -0.013 0.049
O_598 0.272 0.285 0.227 0.056 0.073 0.216
O_599 0.206 0.184 0.057 -0.023 0.009 0.133
O_599 0.461 0.490 0.520 -0.147 0.026 0.313
O_600 0.214 0.083 0.280 0.007 0.119 0.080
O_601 0.102 0.164 0.087 0.023 0.008 0.087
O_602 0.110 0.114 0.174 0.014 -0.001 0.078
O_603 0.269 0.200 0.173 0.009 0.033 0.127
O_603 0.139 0.124 0.158 0.026 0.016 0.081
O_605 0.579 0.683 0.263 -0.078 -0.021 0.398
O_606 0.301 0.188 0.134 0.040 -0.008 0.127
O_608 0.102 0.197 0.149 0.008 -0.017 0.077
O_609 0.392 0.333 0.129 0.098 0.083 0.253
O_609 0.276 0.349 0.136 0.112 0.082 0.168
O_610 0.266 0.266 0.099 0.021 -0.021 0.144
O_611 0.482 0.741 0.398 -0.331 -0.329 0.515
O_612 0.506 0.928 0.445 -0.143 -0.040 0.570
O_613 0.176 0.224 0.340 -0.032 0.052 0.110
O_614 0.342 0.266 0.276 0.155 -0.076 0.121
O_615 0.634 0.333 0.233 0.136 0.018 0.154
O_615 0.461 0.454 0.463 0.186 -0.099 0.247
O_617 0.370 0.506 0.323 0.080 0.215 0.155
O_618 0.118 0.081 0.138 -0.026 -0.001 0.068
O_619 0.078 0.139 0.027 -0.025 0.006 0.028
O_620 0.362 0.362 0.081 0.015 -0.015 -0.104
O_621 0.266 0.266 0.128 0.030 -0.030 0.210
O_621 0.223 0.312 0.137 0.120 0.028 0.213
O_622 0.070 0.055 0.250 0.006 -0.031 0.041
O_622 0.148 0.095 0.228 -0.033 -0.032 0.089
O_623 0.193 0.178 0.055 0.017 0.002 0.080
O_624 0.160 0.203 0.117 -0.007 -0.014 0.153
O_624 0.125 0.169 0.114 -0.026 -0.019 0.103
O_624 0.161 0.113 0.151 -0.006 -0.009 0.015
O_625 0.153 0.222 0.377 -0.039 -0.135 0.107
O_625 0.139 0.296 0.344 0.023 -0.101 0.084
O_626 0.161 0.293 0.142 -0.019 0.020 0.057
O_627 0.499 0.334 0.513 -0.037 0.062 0.337
O_628 0.219 0.198 0.101 -0.081 -0.066 0.165
O_628 0.203 0.283 0.125 -0.090 -0.086 0.206
O_629 0.286 0.163 0.281 0.058 0.013 0.108
O_631 0.183 0.260 0.804 0.132 0.103 0.135
O_632 0.326 0.242 0.228 -0.003 0.145 0.113
O_633 0.457 0.363 0.156 -0.112 0.039 0.112
O_634 0.108 0.394 0.243 -0.131 -0.020 0.137
O_635 0.295 0.214 0.486 0.058 -0.238 0.056
O_636 0.221 0.181 0.267 -0.002 0.030 -0.031
O_637 0.270 0.306 0.201 0.106 0.034 0.155
O_638 0.393 0.520 0.628 0.060 0.352 0.236
O_639 0.391 0.241 0.428 0.046 -0.205 -0.009
O_640 0.099 0.206 0.153 0.005 -0.066 0.050
O_641 0.214 0.168 0.096 0.009 -0.007 0.106
O_642 0.324 0.284 0.124 -0.059 -0.085 0.260
O_643 0.165 0.137 0.059 0.053 0.044 0.109
O_644 0.178 0.152 0.075 0.039 0.014 0.127
O_645 0.201 0.137 0.257 -0.071 -0.074 0.040
O_646 0.554 0.483 0.217 -0.114 -0.160 0.421
O_647 0.689 0.362 0.440 -0.147 -0.169 0.404
O_648 0.969 1.053 1.278 -0.262 0.353 0.724
O_649 0.161 0.232 0.106 -0.033 -0.022 0.151
O_650 0.348 0.340 0.163 0.119 0.088 0.267
O_651 0.576 0.626 0.554 -0.208 0.016 0.471
O_651 0.211 0.348 0.198 -0.084 -0.022 0.189
O_652 0.874 0.471 0.226 -0.101 -0.214 0.349
O_653 0.405 0.385 0.683 0.003 -0.011 0.347
O_656 0.420 0.266 0.219 0.009 -0.010 0.263
O_657 0.463 0.329 0.290 0.072 -0.066 0.283
O_658 0.434 0.321 0.664 0.023 0.022 0.261
O_659 0.078 0.129 0.087 -0.005 -0.003 0.058
O_660 0.069 0.099 0.078 0.024 0.017 0.052
O_661 0.116 0.130 0.111 0.006 0.016 0.073
O_662 0.070 0.101 0.098 0.009 0.014 0.043
O_662 0.093 0.100 0.126 0.033 0.001 0.030
O_662 0.099 0.074 0.112 0.033 0.009 0.054
O_663 0.301 0.239 0.303 0.044 -0.088 0.165
O_663 0.302 0.142 0.163 0.064 0.014 0.072
O_664 0.559 0.415 0.300 -0.133 -0.010 0.196
O_664 0.535 0.277 0.181 0.074 -0.038 0.167
O_665 0.175 0.361 0.301 0.218 -0.017 0.066
O_665 0.304 0.246 0.253 0.038 0.113 0.090
O_666 0.626 0.524 0.272 -0.113 -0.116 -0.026
O_667 0.447 0.252 0.237 -0.065 -0.109 0.064
O_669 0.263 0.149 0.190 0.056 -0.006 0.078
O_670 0.139 0.140 0.122 -0.005 0.015 0.074
O_671 0.165 0.299 0.298 -0.205 -0.056 0.153
O_672 0.225 0.335 0.183 -0.079 -0.059 0.115
O_674 0.221 0.553 0.542 0.237 -0.125 0.082
O_675 0.333 0.557 0.190 0.133 0.064 0.227
O_676 0.077 0.127 0.129 -0.074 -0.051 0.052
O_677 0.258 0.181 0.226 -0.043 0.118 0.036
O_678 0.349 0.358 0.428 -0.042 0.123 0.225
O_679 0.160 0.182 0.149 0.016 0.044 0.108
O_680 0.253 0.368 0.251 0.138 -0.058 0.110
O_681 0.418 0.428 0.379 0.132 0.058 0.005
O_682 0.242 0.398 0.256 -0.028 0.003 0.095
O_683 0.305 0.299 0.471 -0.142 -0.044 0.234
O_683 0.322 0.281 0.339 -0.047 0.148 0.186
O_684 0.112 0.109 0.251 0.071 0.049 0.012
O_685 0.554 0.472 0.345 -0.184 -0.351 0.340
O_687 0.415 0.454 0.516 -0.030 0.207 0.298
O_689 0.314 0.894 0.336 -0.120 0.085 0.388
O_690 0.611 0.442 0.813 0.145 0.174 0.506
O_691 0.158 0.288 0.660 -0.020 -0.070 0.150
O_695 0.488 0.223 0.309 -0.206 -0.134 0.138
O_697 0.251 0.293 0.415 -0.118 -0.103 -0.001
O_698 0.379 0.282 0.599 -0.303 -0.276 0.228
O_700 0.380 0.505 0.141 -0.021 -0.070 0.090
O_701 0.612 0.466 0.540 0.365 0.137 0.129
O_702 0.539 0.248 0.350 -0.042 0.068 0.102
O_703 0.207 0.564 0.474 -0.051 -0.030 0.153
O_709 0.521 0.402 0.411 0.132 -0.188 0.115
O_711 0.405 0.494 0.395 -0.047 0.137 0.216
O_713 0.649 0.373 0.267 -0.048 0.224 0.069
O_724 0.333 0.314 0.214 0.066 0.139 0.076
O_725 0.333 0.324 0.272 -0.001 -0.183 0.177
O_725 0.255 0.150 0.246 -0.048 -0.174 0.121
O_726 0.415 0.158 0.266 0.114 0.062 0.112
O_727 0.248 0.163 0.256 -0.085 -0.081 0.124
O_728 0.424 0.717 0.164 0.030 -0.063 0.375
O_729 0.127 0.149 0.118 0.009 -0.035 0.096
O_729 0.139 0.166 0.217 0.066 0.020 0.081
O_730 0.100 0.211 0.203 0.086 0.072 0.051
O_730 0.063 0.123 0.162 -0.027 0.027 0.027
O_731 0.352 0.209 0.405 -0.061 0.125 0.162
O_732 0.428 0.216 0.298 0.036 0.194 0.146
O_733 0.501 0.271 0.564 -0.271 -0.155 0.149
O_734 0.171 0.179 0.165 -0.057 -0.043 0.069
O_736 0.398 0.300 0.228 -0.194 -0.167 0.159
O_737 0.544 0.520 0.279 0.001 0.178 0.248
O_738 0.533 0.666 0.201 -0.091 0.048 0.341
O_739 0.281 0.684 0.368 -0.098 0.148 0.198
O_741 0.328 0.443 0.245 -0.109 -0.120 0.085
O_743 0.416 0.411 0.458 -0.164 -0.043 0.251
O_746 0.418 0.396 0.306 0.108 -0.043 0.240
O_747 0.427 0.199 0.299 0.051 0.206 0.133
O_747 0.237 0.152 0.123 -0.008 0.059 0.069
O_748 0.257 0.242 0.097 -0.051 0.054 0.133
O_748 0.260 0.099 0.196 -0.009 -0.108 0.035
O_749 0.271 0.188 0.322 -0.004 -0.118 0.104
O_750 0.248 0.376 0.223 0.024 -0.021 0.059
O_750 0.258 0.444 0.440 0.065 0.064 0.210
O_751 0.349 0.332 0.173 -0.028 0.110 0.162
O_753 0.240 0.465 0.266 -0.154 -0.058 0.088
O_755 0.417 0.406 0.632 0.013 0.076 0.238
O_756 0.448 0.259 0.320 0.054 0.126 0.152
O_757 0.294 0.305 0.495 0.222 0.175 0.144
O_758 0.422 0.268 0.164 -0.079 -0.005 -0.051
O_759 0.303 0.472 0.194 0.117 0.133 0.198
O_760 0.214 0.390 0.216 0.079 0.032 0.102
O_761 0.396 0.586 0.205 0.093 0.087 0.248
O_762 0.452 0.779 0.616 0.082 0.278 0.459
O_763 0.349 0.228 0.182 0.096 0.052 0.219
O_764 0.327 0.400 0.207 -0.124 -0.097 0.247
O_765 0.615 0.401 0.305 0.030 -0.168 0.267
O_766 0.331 0.380 0.284 -0.159 0.082 0.174
O_766 0.360 0.375 0.231 0.015 0.114 0.170
O_767 0.185 0.109 0.416 -0.100 -0.043 0.091
O_768 0.782 0.818 0.860 -0.218 0.032 0.219
O_769 0.156 0.339 0.171 -0.034 -0.065 0.181

loop_
_atom_type_symbol
_atom_type_description
_atom_type_scat_dispersion_real
_atom_type_scat_dispersion_imag
_atom_type_scat_source
C C 0.0033 0.0000 'International Tables Vol C Tables 4.2.6.8 and 6.1.1.4'
H H 0.0000 0.0000 'International Tables Vol C Tables 4.2.6.8 and 6.1.1.4'
N N 0.0061 0.0000 'International Tables Vol C Tables 4.2.6.8 and 6.1.1.4'
O O 0.0106 0.0000 'International Tables Vol C Tables 4.2.6.8 and 6.1.1.4'
S S 0.1246 0.0000 'International Tables Vol C Tables 4.2.6.8 and 6.1.1.4'
B B 0.0013 0.0000 'International Tables Vol C Tables 4.2.6.8 and 6.1.1.4'

loop_
_geom_angle_atom_site_label_1
_geom_angle_atom_site_label_2
_geom_angle_atom_site_label_3
_geom_angle
CA_1 CB_1 HB1_1 109.5
CA_1 CB_1 HB2_1 109.5
HB1_1 CB_1 HB2_1 109.5
CA_1 CB_1 HB3_1 109.5
HB1_1 CB_1 HB3_1 109.5
HB2_1 CB_1 HB3_1 109.5
O_1 C_1 N_2 123.99(18)
O_1 C_1 CA_1 121.6(2)
N_2 C_1 CA_1 114.3(3)
CA_1 N_1 H0A_1 109.5
CA_1 N_1 H0B_1 109.5
H0A_1 N_1 H0B_1 109.5
CA_1 N_1 H0C_1 109.5
H0A_1 N_1 H0C_1 109.5
H0B_1 N_1 H0C_1 109.5
N_1 CA_1 C_1 108.5(4)
N_1 CA_1 CB_1 109.5(4)
C_1 CA_1 CB_1 110.4(4)
N_1 CA_1 HA_1 109.5
C_1 CA_1 HA_1 109.5
CB_1 CA_1 HA_1 109.5
C_1 N_2 CA_2 121.1(3)
C_1 N_2 H0_2 119.4
CA_2 N_2 H0_2 119.4
N_2 CA_2 CB_2 110.8(4)
N_2 CA_2 C_2 108.7(4)
CB_2 CA_2 C_2 110.9(4)
N_2 CA_2 HA_2 108.8
CB_2 CA_2 HA_2 108.8
C_2 CA_2 HA_2 108.8
CG_2 CB_2 CA_2 113.2(4)
CG_2 CB_2 HB1_2 108.9
CA_2 CB_2 HB1_2 108.9
CG_2 CB_2 HB2_2 108.9
CA_2 CB_2 HB2_2 108.9
HB1_2 CB_2 HB2_2 107.7
OD1_2 CG_2 ND2_2 123.3(5)
OD1_2 CG_2 CB_2 119.9(4)
ND2_2 CG_2 CB_2 116.8(5)
CG_2 ND2_2 HD2A_2 120.0
CG_2 ND2_2 HD2B_2 120.0
HD2A_2 ND2_2 HD2B_2 120.0
O_2 C_2 N_3 122.8(4)
O_2 C_2 CA_2 121.8(4)
N_3 C_2 CA_2 115.5(4)
C_2 N_3 CA_3 122.9(4)
C_2 N_3 H0_3 118.5
CA_3 N_3 H0_3 118.5
N_3 CA_3 C_3 108.3(3)
N_3 CA_3 CB_3 110.1(4)
C_3 CA_3 CB_3 112.5(4)
N_3 CA_3 HA_3 108.6
C_3 CA_3 HA_3 108.6
CB_3 CA_3 HA_3 108.6
CG1_3 CB_3 CA_3 112.9(4)
CG1_3 CB_3 CG2_3 113.2(4)
CA_3 CB_3 CG2_3 109.7(4)
CG1_3 CB_3 HB_3 106.9
CA_3 CB_3 HB_3 106.9
CG2_3 CB_3 HB_3 106.9
CB_3 CG2_3 HG2A_3 109.5
CB_3 CG2_3 HG2B_3 109.5
HG2A_3 CG2_3 HG2B_3 109.5
CB_3 CG2_3 HG2C_3 109.5
HG2A_3 CG2_3 HG2C_3 109.5
HG2B_3 CG2_3 HG2C_3 109.5
CB_3 CG1_3 CD1_3 116.0(4)
CB_3 CG1_3 HG1A_3 108.3
CD1_3 CG1_3 HG1A_3 108.3
CB_3 CG1_3 HG1B_3 108.3
CD1_3 CG1_3 HG1B_3 108.3
HG1A_3 CG1_3 HG1B_3 107.4
CG1_3 CD1_3 HD1A_3 109.5
CG1_3 CD1_3 HD1B_3 109.5
HD1A_3 CD1_3 HD1B_3 109.5
CG1_3 CD1_3 HD1C_3 109.5
HD1A_3 CD1_3 HD1C_3 109.5
HD1B_3 CD1_3 HD1C_3 109.5
O_3 C_3 N_4 123.4(4)
O_3 C_3 CA_3 121.8(4)
N_4 C_3 CA_3 114.8(4)
C_3 N_4 CA_4 125.5(4)
C_3 N_4 H0_4 117.3
CA_4 N_4 H0_4 117.3
N_4 CA_4 C_4 107.3(3)
N_4 CA_4 CB_4 110.9(4)
C_4 CA_4 CB_4 110.1(4)
N_4 CA_4 HA_4 109.5
C_4 CA_4 HA_4 109.5
CB_4 CA_4 HA_4 109.5
CG1_4 CB_4 CA_4 112.1(4)
CG1_4 CB_4 CG2_4 111.2(4)
CA_4 CB_4 CG2_4 110.3(4)
CG1_4 CB_4 HB_4 107.7
CA_4 CB_4 HB_4 107.7
CG2_4 CB_4 HB_4 107.7
CB_4 CG1_4 HG1A_4 109.5
CB_4 CG1_4 HG1B_4 109.5
HG1A_4 CG1_4 HG1B_4 109.5
CB_4 CG1_4 HG1C_4 109.5
HG1A_4 CG1_4 HG1C_4 109.5
HG1B_4 CG1_4 HG1C_4 109.5
CB_4 CG2_4 HG2A_4 109.5
CB_4 CG2_4 HG2B_4 109.5
HG2A_4 CG2_4 HG2B_4 109.5
CB_4 CG2_4 HG2C_4 109.5
HG2A_4 CG2_4 HG2C_4 109.5
HG2B_4 CG2_4 HG2C_4 109.5
O_4 C_4 N_5 122.9(4)
O_4 C_4 CA_4 120.4(4)
N_5 C_4 CA_4 116.7(4)
C_4 N_5 CA_5 119.5(4)
C_4 N_5 H0_5 120.2
CA_5 N_5 H0_5 120.2
N_5 CA_5 C_5 112.2(3)
N_5 CA_5 HA1_5 109.2
C_5 CA_5 HA1_5 109.2
N_5 CA_5 HA2_5 109.2
C_5 CA_5 HA2_5 109.2
HA1_5 CA_5 HA2_5 107.9
O_5 C_5 N_6 122.8(4)
O_5 C_5 CA_5 121.7(4)
N_6 C_5 CA_5 115.5(3)
C_5 N_6 CA_6 122.8(3)
C_5 N_6 H0_6 118.6
CA_6 N_6 H0_6 118.6
N_6 CA_6 C_6 115.8(4)
N_6 CA_6 HA1_6 108.3
C_6 CA_6 HA1_6 108.3
N_6 CA_6 HA2_6 108.3
C_6 CA_6 HA2_6 108.3
HA1_6 CA_6 HA2_6 107.4
O_6 C_6 N_7 122.0(4)
O_6 C_6 CA_6 119.6(4)
N_7 C_6 CA_6 118.4(4)
C_6 N_7 CA_7 120.4(4)
C_6 N_7 H0_7 119.8
CA_7 N_7 H0_7 119.8
N_7 CA_7 C_7 110.6(3)
N_7 CA_7 CB_7 112.1(4)
C_7 CA_7 CB_7 111.6(4)
N_7 CA_7 HA_7 107.5
C_7 CA_7 HA_7 107.5
CB_7 CA_7 HA_7 107.5
CG1_7 CB_7 CG2_7 113.1(4)
CG1_7 CB_7 CA_7 111.8(3)
CG2_7 CB_7 CA_7 110.0(4)
CG1_7 CB_7 HB_7 107.2
CG2_7 CB_7 HB_7 107.2
CA_7 CB_7 HB_7 107.2
CB_7 CG2_7 HG2A_7 109.5
CB_7 CG2_7 HG2B_7 109.5
HG2A_7 CG2_7 HG2B_7 109.5
CB_7 CG2_7 HG2C_7 109.5
HG2A_7 CG2_7 HG2C_7 109.5
HG2B_7 CG2_7 HG2C_7 109.5
CB_7 CG1_7 CD1_7 114.2(4)
CB_7 CG1_7 HG1A_7 108.7
CD1_7 CG1_7 HG1A_7 108.7
CB_7 CG1_7 HG1B_7 108.7
CD1_7 CG1_7 HG1B_7 108.7
HG1A_7 CG1_7 HG1B_7 107.6
CG1_7 CD1_7 HD1A_7 109.5
CG1_7 CD1_7 HD1B_7 109.5
HD1A_7 CD1_7 HD1B_7 109.5
CG1_7 CD1_7 HD1C_7 109.5
HD1A_7 CD1_7 HD1C_7 109.5
HD1B_7 CD1_7 HD1C_7 109.5
O_7 C_7 N_8 122.9(4)
O_7 C_7 CA_7 123.3(4)
N_8 C_7 CA_7 113.8(3)
C_7 N_8 CA_8 122.2(4)
C_7 N_8 H0_8 118.9
CA_8 N_8 H0_8 118.9
N_8 CA_8 C_8 112.2(4)
N_8 CA_8 CB_8 107.9(4)
C_8 CA_8 CB_8 107.7(4)
N_8 CA_8 HA_8 109.7
C_8 CA_8 HA_8 109.7
CB_8 CA_8 HA_8 109.7
CG_8 CB_8 CA_8 114.3(4)
CG_8 CB_8 HB1_8 108.7
CA_8 CB_8 HB1_8 108.7
CG_8 CB_8 HB2_8 108.7
CA_8 CB_8 HB2_8 108.7
HB1_8 CB_8 HB2_8 107.6
CD_8 CG_8 CB_8 109.4(5)
CD_8 CG_8 HG1_8 109.8
CB_8 CG_8 HG1_8 109.8
CD_8 CG_8 HG2_8 109.8
CB_8 CG_8 HG2_8 109.8
HG1_8 CG_8 HG2_8 108.2
OE2_8 CD_8 OE1_8 123.1(7)
OE2_8 CD_8 CG_8 118.3(8)
OE1_8 CD_8 CG_8 118.4(7)
O_8 C_8 N_9 123.0(4)
O_8 C_8 CA_8 122.1(4)
N_9 C_8 CA_8 114.6(4)
C_8 N_9 CA_9 121.9(4)
C_8 N_9 H0_9 119.0
CA_9 N_9 H0_9 119.0
N_9 CA_9 CB_9 113.8(4)
N_9 CA_9 C_9 106.9(4)
CB_9 CA_9 C_9 111.6(4)
N_9 CA_9 HA_9 108.1
CB_9 CA_9 HA_9 108.1
C_9 CA_9 HA_9 108.1
CG_9 CB_9 CA_9 114.8(4)
CG_9 CB_9 HB1_9 108.6
CA_9 CB_9 HB1_9 108.6
CG_9 CB_9 HB2_9 108.6
CA_9 CB_9 HB2_9 108.6
HB1_9 CB_9 HB2_9 107.5
CD2_9 CG_9 CD1_9 118.4(4)
CD2_9 CG_9 CB_9 120.0(4)
CD1_9 CG_9 CB_9 121.6(4)
CE1_9 CD1_9 CG_9 120.8(4)
CE1_9 CD1_9 HD1_9 119.6
CG_9 CD1_9 HD1_9 119.6
CZ_9 CE1_9 CD1_9 120.2(4)
CZ_9 CE1_9 HE1_9 119.9
CD1_9 CE1_9 HE1_9 119.9
CG_9 CD2_9 CE2_9 121.0(5)
CG_9 CD2_9 HD2_9 119.5
CE2_9 CD2_9 HD2_9 119.5
CD2_9 CE2_9 CZ_9 119.8(4)
CD2_9 CE2_9 HE2_9 120.1
CZ_9 CE2_9 HE2_9 120.1
CE1_9 CZ_9 OH_9 123.2(4)
CE1_9 CZ_9 CE2_9 119.7(4)
OH_9 CZ_9 CE2_9 117.1(4)
CZ_9 OH_9 HH_9 109.5
O_9 C_9 N_10 123.9(4)
O_9 C_9 CA_9 120.3(4)
N_10 C_9 CA_9 115.7(4)
C_9 N_10 CA_10 120.9(4)
C_9 N_10 H0_10 119.5
CA_10 N_10 H0_10 119.5
N_10 CA_10 CB_10 112.2(4)
N_10 CA_10 C_10 109.9(4)
CB_10 CA_10 C_10 109.6(4)
N_10 CA_10 HA_10 108.3
CB_10 CA_10 HA_10 108.3
C_10 CA_10 HA_10 108.3
OG_10 CB_10 CA_10 110.2(4)
OG_10 CB_10 HB1_10 109.6
CA_10 CB_10 HB1_10 109.6
OG_10 CB_10 HB2_10 109.6
CA_10 CB_10 HB2_10 109.6
HB1_10 CB_10 HB2_10 108.1
CB_10 OG_10 HG_10 109.5
O_10 C_10 N_11 124.9(5)
O_10 C_10 CA_10 121.7(4)
N_11 C_10 CA_10 113.4(4)
C_10 N_11 CA_11 123.1(4)
C_10 N_11 H0_11 118.4
CA_11 N_11 H0_11 118.4
N_11 CA_11 C_11 109.2(4)
N_11 CA_11 CB_11 112.7(4)
C_11 CA_11 CB_11 110.8(4)
N_11 CA_11 HA_11 108.0
C_11 CA_11 HA_11 108.0
CB_11 CA_11 HA_11 108.0
CG2_11 CB_11 CA_11 109.6(5)
CG2_11 CB_11 CG1_11 111.7(4)
CA_11 CB_11 CG1_11 110.9(4)
CG2_11 CB_11 HB_11 108.2
CA_11 CB_11 HB_11 108.2
CG1_11 CB_11 HB_11 108.2
CB_11 CG2_11 HG2A_11 109.5
CB_11 CG2_11 HG2B_11 109.5
HG2A_11 CG2_11 HG2B_11 109.5
CB_11 CG2_11 HG2C_11 109.5
HG2A_11 CG2_11 HG2C_11 109.5
HG2B_11 CG2_11 HG2C_11 109.5
CD1_11 CG1_11 CB_11 116.0(4)
CD1_11 CG1_11 HG1A_11 108.3
CB_11 CG1_11 HG1A_11 108.3
CD1_11 CG1_11 HG1B_11 108.3
CB_11 CG1_11 HG1B_11 108.3
HG1A_11 CG1_11 HG1B_11 107.4
CG1_11 CD1_11 HD1A_11 109.5
CG1_11 CD1_11 HD1B_11 109.5
HD1A_11 CD1_11 HD1B_11 109.5
CG1_11 CD1_11 HD1C_11 109.5
HD1A_11 CD1_11 HD1C_11 109.5
HD1B_11 CD1_11 HD1C_11 109.5
O_11 C_11 N_12 122.0(4)
O_11 C_11 CA_11 119.9(5)
N_12 C_11 CA_11 118.1(4)
C_11 N_12 CA_12 122.9(4)
C_11 N_12 H0_12 118.6
CA_12 N_12 H0_12 118.6
N_12 CA_12 CB_12 112.6(5)
N_12 CA_12 C_12 111.4(5)
CB_12 CA_12 C_12 112.9(5)
N_12 CA_12 HA_12 106.4
CB_12 CA_12 HA_12 106.4
C_12 CA_12 HA_12 106.4
CG_12 CB_12 CA_12 113.4(5)
CG_12 CB_12 HB1_12 108.9
CA_12 CB_12 HB1_12 108.9
CG_12 CB_12 HB2_12 108.9
CA_12 CB_12 HB2_12 108.9
HB1_12 CB_12 HB2_12 107.7
OD1_12 CG_12 ND2_12 122.0(7)
OD1_12 CG_12 CB_12 121.4(7)
ND2_12 CG_12 CB_12 116.5(7)
CG_12 ND2_12 HD2A_12 120.0
CG_12 ND2_12 HD2B_12 120.0
HD2A_12 ND2_12 HD2B_12 120.0
O_12 C_12 N_13 121.5(5)
O_12 C_12 CA_12 122.0(5)
N_13 C_12 CA_12 116.5(4)
C_12 N_13 CA_13 121.9(4)
C_12 N_13 H0_13 119.1
CA_13 N_13 H0_13 119.1
N_13 CA_13 C_13 113.5(5)
N_13 CA_13 CB_13 111.5(5)
C_13 CA_13 CB_13 111.9(4)
N_13 CA_13 HA_13 106.5
C_13 CA_13 HA_13 106.5
CB_13 CA_13 HA_13 106.5
CG_13 CB_13 CA_13 113.8(5)
CG_13 CB_13 HB1_13 108.8
CA_13 CB_13 HB1_13 108.8
CG_13 CB_13 HB2_13 108.8
CA_13 CB_13 HB2_13 108.8
HB1_13 CB_13 HB2_13 107.7
OD1_13 CG_13 ND2_13 121.1(8)
OD1_13 CG_13 CB_13 120.5(7)
ND2_13 CG_13 CB_13 118.4(8)
CG_13 ND2_13 HD2A_13 120.0
CG_13 ND2_13 HD2B_13 120.0
HD2A_13 ND2_13 HD2B_13 120.0
O_13 C_13 N_14 122.6(6)
O_13 C_13 CA_13 120.1(5)
N_14 C_13 CA_13 117.2(5)
C_13 N_14 CA_14 120.9(4)
C_13 N_14 H0_14 119.6
CA_14 N_14 H0_14 119.6
N_14 CA_14 CB_14 111.4(5)
N_14 CA_14 C_14 109.4(4)
CB_14 CA_14 C_14 115.0(5)
N_14 CA_14 HA_14 106.9
CB_14 CA_14 HA_14 106.9
C_14 CA_14 HA_14 106.9
CA_14 CB_14 HB1_14 109.5
CA_14 CB_14 HB2_14 109.5
HB1_14 CB_14 HB2_14 109.5
CA_14 CB_14 HB3_14 109.5
HB1_14 CB_14 HB3_14 109.5
HB2_14 CB_14 HB3_14 109.5
O_14 C_14 N_15 122.4(6)
O_14 C_14 CA_14 119.8(5)
N_15 C_14 CA_14 117.7(5)
C_14 N_15 CA_15 119.6(5)
C_14 N_15 H0_15 120.2
CA_15 N_15 H0_15 120.2
N_15 CA_15 C_15 110.8(5)
N_15 CA_15 CB_15 108.8(6)
C_15 CA_15 CB_15 107.6(5)
N_15 CA_15 HA_15 109.8
C_15 CA_15 HA_15 109.8
CB_15 CA_15 HA_15 109.8
OG_15 CB_15 CA_15 107.0(7)
OG_15 CB_15 HB1_15 110.3
CA_15 CB_15 HB1_15 110.3
OG_15 CB_15 HB2_15 110.3
CA_15 CB_15 HB2_15 110.3
HB1_15 CB_15 HB2_15 108.6
CB_15 OG_15 HG_15 109.5
O_15 C_15 N_16 124.5(4)
O_15 C_15 CA_15 121.5(5)
N_16 C_15 CA_15 114.0(5)
C_15 N_16 CA_16 123.8(4)
C_15 N_16 H0_16 118.1
CA_16 N_16 H0_16 118.1
N_16 CA_16 C_16 110(2)
N_16 CA_16 C_16 108.5(7)
C_16 CA_16 C_16 2(3)
N_16 CA_16 CB_16 110.6(4)
C_16 CA_16 CB_16 109(3)
C_16 CA_16 CB_16 110.2(10)
N_16 CA_16 HA_16 109.2
C_16 CA_16 HA_16 109.3
C_16 CA_16 HA_16 109.2
CB_16 CA_16 HA_16 109.2
CG_16 CB_16 CA_16 116.6(7)
CG_16 CB_16 HB1_16 108.2
CA_16 CB_16 HB1_16 108.2
CG_16 CB_16 HB2_16 108.2
CA_16 CB_16 HB2_16 108.2
HB1_16 CB_16 HB2_16 107.3
CB_16 CG_16 CD2_16 112.4(6)
CB_16 CG_16 CD1_16 110.1(11)
CD2_16 CG_16 CD1_16 112.2(8)
CB_16 CG_16 HG_16 107.3
CD2_16 CG_16 HG_16 107.3
CD1_16 CG_16 HG_16 107.3
CG_16 CD1_16 HD1A_16 109.5
CG_16 CD1_16 HD1B_16 109.5
HD1A_16 CD1_16 HD1B_16 109.5
CG_16 CD1_16 HD1C_16 109.5
HD1A_16 CD1_16 HD1C_16 109.5
HD1B_16 CD1_16 HD1C_16 109.5
CG_16 CD2_16 HD2A_16 109.5
CG_16 CD2_16 HD2B_16 109.5
HD2A_16 CD2_16 HD2B_16 109.5
CG_16 CD2_16 HD2C_16 109.5
HD2A_16 CD2_16 HD2C_16 109.5
HD2B_16 CD2_16 HD2C_16 109.5
O_16 C_16 N_17 120.0(16)
O_16 C_16 CA_16 122.8(7)
N_17 C_16 CA_16 117.2(17)
O_16 C_16 N_17 127(6)
O_16 C_16 CA_16 107(3)
N_17 C_16 CA_16 118(6)
C_16 N_17 CA_17 124.1(15)
C_16 N_17 H0_17 117.9
CA_17 N_17 H0_17 117.9
C_16 N_17 CA_17 123(5)
C_16 N_17 H0A_17 118.4
CA_17 N_17 H0A_17 118.4
N_17 CA_17 N_17 1(3)
N_17 CA_17 CB_17 112(3)
N_17 CA_17 CB_17 112.6(8)
N_17 CA_17 C_17 107(2)
N_17 CA_17 C_17 107.7(7)
CB_17 CA_17 C_17 111.6(3)
N_17 CA_17 HA_17 109.0
N_17 CA_17 HA_17 108.3
CB_17 CA_17 HA_17 108.3
C_17 CA_17 HA_17 108.3
O_17 C_17 N_18 124.1(4)
O_17 C_17 CA_17 121.5(4)
N_18 C_17 CA_17 114.4(3)
CA_17 CB_17 SG_17 112.2(3)
CA_17 CB_17 HB1_17 109.2
SG_17 CB_17 HB1_17 109.2
CA_17 CB_17 HB2_17 109.2
SG_17 CB_17 HB2_17 109.2
HB1_17 CB_17 HB2_17 107.9
CB_17 SG_17 SG_37 100.56(17)
C_17 N_18 CA_18 122.4(3)
C_17 N_18 H0_18 118.8
CA_18 N_18 H0_18 118.8
N_18 CA_18 C_18 109.8(3)
N_18 CA_18 CB_18 108.9(3)
C_18 CA_18 CB_18 110.5(3)
N_18 CA_18 HA_18 109.2
C_18 CA_18 HA_18 109.2
CB_18 CA_18 HA_18 109.2
OG_18 CB_18 CA_18 112.2(3)
OG_18 CB_18 HB1_18 109.2
CA_18 CB_18 HB1_18 109.2
OG_18 CB_18 HB2_18 109.2
CA_18 CB_18 HB2_18 109.2
HB1_18 CB_18 HB2_18 107.9
CB_18 OG_18 HG_18 109.5
O_18 C_18 N_19 123.2(4)
O_18 C_18 CA_18 122.3(4)
N_19 C_18 CA_18 114.4(3)
C_18 N_19 CA_19 121.3(3)
C_18 N_19 H0_19 119.4
CA_19 N_19 H0_19 119.4
N_19 CA_19 C_19 109.7(3)
N_19 CA_19 CB_19 109.2(3)
C_19 CA_19 CB_19 110.3(3)
N_19 CA_19 HA_19 109.2
C_19 CA_19 HA_19 109.2
CB_19 CA_19 HA_19 109.2
CG1_19 CB_19 CG2_19 110.1(4)
CG1_19 CB_19 CA_19 112.5(3)
CG2_19 CB_19 CA_19 110.3(3)
CG1_19 CB_19 HB_19 107.9
CG2_19 CB_19 HB_19 107.9
CA_19 CB_19 HB_19 107.9
CB_19 CG1_19 HG1A_19 109.5
CB_19 CG1_19 HG1B_19 109.5
HG1A_19 CG1_19 HG1B_19 109.5
CB_19 CG1_19 HG1C_19 109.5
HG1A_19 CG1_19 HG1C_19 109.5
HG1B_19 CG1_19 HG1C_19 109.5
CB_19 CG2_19 HG2A_19 109.5
CB_19 CG2_19 HG2B_19 109.5
HG2A_19 CG2_19 HG2B_19 109.5
CB_19 CG2_19 HG2C_19 109.5
HG2A_19 CG2_19 HG2C_19 109.5
HG2B_19 CG2_19 HG2C_19 109.5
O_19 C_19 N_20 121.5(4)
O_19 C_19 CA_19 121.3(3)
N_20 C_19 CA_19 117.1(3)
C_19 N_20 CA_20 122.3(3)
C_19 N_20 H0_20 118.8
CA_20 N_20 H0_20 118.8
N_20 CA_20 C_20 110.8(3)
N_20 CA_20 HA1_20 109.5
C_20 CA_20 HA1_20 109.5
N_20 CA_20 HA2_20 109.5
C_20 CA_20 HA2_20 109.5
HA1_20 CA_20 HA2_20 108.1
O_20 C_20 N_21 121.8(3)
O_20 C_20 CA_20 121.7(3)
N_21 C_20 CA_20 116.5(3)
C_20 N_21 CA_21 121.3(3)
C_20 N_21 H0_21 119.3
CA_21 N_21 H0_21 119.3
N_21 CA_21 C_21 109.9(3)
N_21 CA_21 CB_21 113.7(3)
C_21 CA_21 CB_21 106.9(3)
N_21 CA_21 HA_21 108.7
C_21 CA_21 HA_21 108.7
CB_21 CA_21 HA_21 108.7
CG_21 CB_21 CA_21 113.4(3)
CG_21 CB_21 HB1_21 108.9
CA_21 CB_21 HB1_21 108.9
CG_21 CB_21 HB2_21 108.9
CA_21 CB_21 HB2_21 108.9
HB1_21 CB_21 HB2_21 107.7
CD1_21 CG_21 CD2_21 118.5(4)
CD1_21 CG_21 CB_21 120.3(4)
CD2_21 CG_21 CB_21 121.2(4)
CE1_21 CD1_21 CG_21 119.8(4)
CE1_21 CD1_21 HD1_21 120.1
CG_21 CD1_21 HD1_21 120.1
CE2_21 CD2_21 CG_21 120.7(4)
CE2_21 CD2_21 HD2_21 119.6
CG_21 CD2_21 HD2_21 119.6
CZ_21 CE1_21 CD1_21 120.7(4)
CZ_21 CE1_21 HE1_21 119.6
CD1_21 CE1_21 HE1_21 119.6
CD2_21 CE2_21 CZ_21 120.5(5)
CD2_21 CE2_21 HE2_21 119.7
CZ_21 CE2_21 HE2_21 119.7
CE1_21 CZ_21 CE2_21 119.8(5)
CE1_21 CZ_21 HZ_21 120.1
CE2_21 CZ_21 HZ_21 120.1
O_21 C_21 N_22 123.5(4)
O_21 C_21 CA_21 120.8(3)
N_22 C_21 CA_21 115.3(3)
C_21 N_22 CA_22 122.8(3)
C_21 N_22 H0_22 118.6
CA_22 N_22 H0_22 118.6
N_22 CA_22 CB_22 108.9(3)
N_22 CA_22 C_22 109.9(4)
CB_22 CA_22 C_22 108.2(3)
N_22 CA_22 HA_22 110.0
CB_22 CA_22 HA_22 110.0
C_22 CA_22 HA_22 110.0
OG_22 CB_22 CA_22 110.0(3)
OG_22 CB_22 HB1_22 109.7
CA_22 CB_22 HB1_22 109.7
OG_22 CB_22 HB2_22 109.7
CA_22 CB_22 HB2_22 109.7
HB1_22 CB_22 HB2_22 108.2
CB_22 OG_22 HG_22 109.5
O_22 C_22 N_23 123.8(4)
O_22 C_22 CA_22 120.4(3)
N_23 C_22 CA_22 115.8(4)
C_22 N_23 CA_23 123.7(4)
C_22 N_23 H0_23 118.2
CA_23 N_23 H0_23 118.2
N_23 CA_23 C_23 108.8(4)
N_23 CA_23 CB_23 112.1(3)
C_23 CA_23 CB_23 109.1(3)
N_23 CA_23 HA_23 108.9
C_23 CA_23 HA_23 108.9
CB_23 CA_23 HA_23 108.9
CG2_23 CB_23 CG1_23 111.2(4)
CG2_23 CB_23 CA_23 111.9(4)
CG1_23 CB_23 CA_23 111.8(3)
CG2_23 CB_23 HB_23 107.2
CG1_23 CB_23 HB_23 107.2
CA_23 CB_23 HB_23 107.2
CB_23 CG1_23 HG1A_23 109.5
CB_23 CG1_23 HG1B_23 109.5
HG1A_23 CG1_23 HG1B_23 109.5
CB_23 CG1_23 HG1C_23 109.5
HG1A_23 CG1_23 HG1C_23 109.5
HG1B_23 CG1_23 HG1C_23 109.5
CB_23 CG2_23 HG2A_23 109.5
CB_23 CG2_23 HG2B_23 109.5
HG2A_23 CG2_23 HG2B_23 109.5
CB_23 CG2_23 HG2C_23 109.5
HG2A_23 CG2_23 HG2C_23 109.5
HG2B_23 CG2_23 HG2C_23 109.5
O_23 C_23 N_24 123.4(4)
O_23 C_23 CA_23 121.4(4)
N_24 C_23 CA_23 115.0(4)
C_23 N_24 CA_24 122.3(4)
C_23 N_24 H0_24 118.8
CA_24 N_24 H0_24 118.8
N_24 CA_24 CB_24 112.7(5)
N_24 CA_24 C_24 109.4(4)
CB_24 CA_24 C_24 109.7(4)
N_24 CA_24 HA_24 108.3
CB_24 CA_24 HA_24 108.3
C_24 CA_24 HA_24 108.3
OG1_24 CB_24 CA_24 109.6(5)
OG1_24 CB_24 CG2_24 110.0(7)
CA_24 CB_24 CG2_24 111.4(5)
OG1_24 CB_24 HB_24 108.6
CA_24 CB_24 HB_24 108.6
CG2_24 CB_24 HB_24 108.6
CB_24 OG1_24 HG1_24 109.5
CB_24 CG2_24 HG2A_24 109.5
CB_24 CG2_24 HG2B_24 109.5
HG2A_24 CG2_24 HG2B_24 109.5
CB_24 CG2_24 HG2C_24 109.5
HG2A_24 CG2_24 HG2C_24 109.5
HG2B_24 CG2_24 HG2C_24 109.5
N_25 C_24 O_24 127.8(18)
N_25 C_24 N_25 22.0(13)
O_24 C_24 N_25 116.5(8)
N_25 C_24 N_25 16(2)
O_24 C_24 N_25 126.0(14)
N_25 C_24 N_25 9.7(17)
N_25 C_24 N_25 16(2)
O_24 C_24 N_25 129.9(11)
N_25 C_24 N_25 13.5(12)
N_25 C_24 N_25 4(2)
N_25 C_24 CA_24 107.7(18)
O_24 C_24 CA_24 122.0(5)
N_25 C_24 CA_24 121.5(8)
N_25 C_24 CA_24 112.0(14)
N_25 C_24 CA_24 108.1(11)
C_24 N_25 CA_25 129.5(17)
C_24 N_25 H0_25 115.3
CA_25 N_25 H0_25 115.3
C_24 N_25 CA_25 111(2)
C_24 N_25 H0A_25 124.3
CA_25 N_25 H0A_25 124.3
C_24 N_25 CA_25 127(3)
C_24 N_25 H0B_25 116.6
CA_25 N_25 H0B_25 116.6
C_24 N_25 CA_25 121(3)
C_24 N_25 H0C_25 119.5
CA_25 N_25 H0C_25 119.5
N_25 CA_25 CB_25 112.6(16)
N_25 CA_25 C_25 103.6(14)
CB_25 CA_25 C_25 112.1(18)
N_25 CA_25 HA_25 109.5
CB_25 CA_25 HA_25 109.5
C_25 CA_25 HA_25 109.5
N_25 CA_25 CB_25 114.2(18)
N_25 CA_25 C_25 104.9(16)
CB_25 CA_25 C_25 111.3(16)
N_25 CA_25 HA1_25 108.8
CB_25 CA_25 HA1_25 108.8
C_25 CA_25 HA1_25 108.8
N_25 CA_25 CB_25 110.7(19)
N_25 CA_25 C_25 105.6(16)
CB_25 CA_25 C_25 114.0(17)
N_25 CA_25 HA2_25 108.8
CB_25 CA_25 HA2_25 108.8
C_25 CA_25 HA2_25 108.8
N_25 CA_25 CB_25 111(2)
N_25 CA_25 C_25 107(2)
CB_25 CA_25 C_25 113(2)
N_25 CA_25 HA3_25 108.4
CB_25 CA_25 HA3_25 108.4
C_25 CA_25 HA3_25 108.4
CA_25 CB_25 CG_25 117.9(19)
CA_25 CB_25 HB1_25 107.8
CG_25 CB_25 HB1_25 107.8
CA_25 CB_25 HB2_25 107.8
CG_25 CB_25 HB2_25 107.8
HB1_25 CB_25 HB2_25 107.2
CA_25 CB_25 CG_25 111.1(15)
CA_25 CB_25 HB3_25 109.4
CG_25 CB_25 HB3_25 109.4
CA_25 CB_25 HB4_25 109.4
CG_25 CB_25 HB4_25 109.4
HB3_25 CB_25 HB4_25 108.0
CA_25 CB_25 CG_25 117(2)
CA_25 CB_25 HB5_25 107.9
CG_25 CB_25 HB5_25 107.9
CA_25 CB_25 HB6_25 107.9
CG_25 CB_25 HB6_25 107.9
HB5_25 CB_25 HB6_25 107.2
CG_25 CB_25 CA_25 117(3)
CG_25 CB_25 HB7_25 108.1
CA_25 CB_25 HB7_25 108.1
CG_25 CB_25 HB8_25 108.1
CA_25 CB_25 HB8_25 108.1
HB7_25 CB_25 HB8_25 107.3
CD_25 CG_25 CB_25 113.3(16)
CD_25 CG_25 HG1_25 108.9
CB_25 CG_25 HG1_25 108.9
CD_25 CG_25 HG2_25 108.9
CB_25 CG_25 HG2_25 108.9
HG1_25 CG_25 HG2_25 107.7
CD_25 CG_25 CB_25 118.8(19)
CD_25 CG_25 HG3_25 107.6
CB_25 CG_25 HG3_25 107.6
CD_25 CG_25 HG4_25 107.6
CB_25 CG_25 HG4_25 107.6
HG3_25 CG_25 HG4_25 107.0
CB_25 CG_25 CD_25 113.1(18)
CB_25 CG_25 HG5_25 109.0
CD_25 CG_25 HG5_25 109.0
CB_25 CG_25 HG6_25 109.0
CD_25 CG_25 HG6_25 109.0
HG5_25 CG_25 HG6_25 107.8
CD_25 CG_25 CB_25 116(2)
CD_25 CG_25 HG7_25 108.4
CB_25 CG_25 HG7_25 108.4
CD_25 CG_25 HG8_25 108.4
CB_25 CG_25 HG8_25 108.4
HG7_25 CG_25 HG8_25 107.4
NE_25 CD_25 CG_25 114.3(15)
NE_25 CD_25 HD1_25 108.7
CG_25 CD_25 HD1_25 108.7
NE_25 CD_25 HD2_25 108.7
CG_25 CD_25 HD2_25 108.7
HD1_25 CD_25 HD2_25 107.6
NE_25 CD_25 CG_25 114.6(17)
NE_25 CD_25 HD3_25 108.6
CG_25 CD_25 HD3_25 108.6
NE_25 CD_25 HD4_25 108.6
CG_25 CD_25 HD4_25 108.6
HD3_25 CD_25 HD4_25 107.6
NE_25 CD_25 CG_25 110.7(18)
NE_25 CD_25 HD5_25 109.5
CG_25 CD_25 HD5_25 109.5
NE_25 CD_25 HD6_25 109.5
CG_25 CD_25 HD6_25 109.5
HD5_25 CD_25 HD6_25 108.1
NE_25 CD_25 CG_25 115.8(18)
NE_25 CD_25 HD7_25 108.3
CG_25 CD_25 HD7_25 108.3
NE_25 CD_25 HD8_25 108.3
CG_25 CD_25 HD8_25 108.3
HD7_25 CD_25 HD8_25 107.4
CZ_25 NE_25 CD_25 135(2)
CZ_25 NE_25 HE_25 112.6
CD_25 NE_25 HE_25 112.6
CZ_25 NE_25 CD_25 126.9(15)
CZ_25 NE_25 HE1_25 116.5
CD_25 NE_25 HE1_25 116.5
CZ_25 NE_25 CD_25 120(2)
CZ_25 NE_25 HE2_25 120.0
CD_25 NE_25 HE2_25 120.0
CZ_25 NE_25 CD_25 126(2)
CZ_25 NE_25 HE3_25 117.0
CD_25 NE_25 HE3_25 117.0
NH2_25 CZ_25 NE_25 117(2)
NH2_25 CZ_25 NH1_25 124(2)
NE_25 CZ_25 NH1_25 118.4(19)
NE_25 CZ_25 NH2_25 116.1(17)
NE_25 CZ_25 NH1_25 120.6(15)
NH2_25 CZ_25 NH1_25 123.2(17)
NH2_25 CZ_25 NE_25 119(2)
NH2_25 CZ_25 NH1_25 123(2)
NE_25 CZ_25 NH1_25 118(2)
NH2_25 CZ_25 NH1_25 121(2)
NH2_25 CZ_25 NE_25 120(2)
NH1_25 CZ_25 NE_25 119(2)
CZ_25 NH1_25 HH1A_25 120.0
CZ_25 NH1_25 HH1B_25 120.0
HH1A_25 NH1_25 HH1B_25 120.0
CZ_25 NH1_25 HH1C_25 120.0
CZ_25 NH1_25 HH1D_25 120.0
HH1C_25 NH1_25 HH1D_25 120.0
CZ_25 NH1_25 HH1E_25 120.0
CZ_25 NH1_25 HH1F_25 120.0
HH1E_25 NH1_25 HH1F_25 120.0
CZ_25 NH1_25 HH1G_25 120.0
CZ_25 NH1_25 HH1H_25 120.0
HH1G_25 NH1_25 HH1H_25 120.0
CZ_25 NH2_25 HH2A_25 120.0
CZ_25 NH2_25 HH2B_25 120.0
HH2A_25 NH2_25 HH2B_25 120.0
CZ_25 NH2_25 HH2C_25 120.0
CZ_25 NH2_25 HH2D_25 120.0
HH2C_25 NH2_25 HH2D_25 120.0
CZ_25 NH2_25 HH2E_25 120.0
CZ_25 NH2_25 HH2F_25 120.0
HH2E_25 NH2_25 HH2F_25 120.0
CZ_25 NH2_25 HH2G_25 120.0
CZ_25 NH2_25 HH2H_25 120.0
HH2G_25 NH2_25 HH2H_25 120.0
O_25 C_25 N_26 123(3)
O_25 C_25 CA_25 117(2)
N_26 C_25 CA_25 119(2)
O_25 C_25 N_26 122(3)
O_25 C_25 CA_25 119(3)
N_26 C_25 CA_25 119(3)
O_25 C_25 N_26 114(3)
O_25 C_25 CA_25 125(3)
N_26 C_25 CA_25 121(2)
O_25 C_25 N_26 131(4)
O_25 C_25 CA_25 122(4)
N_26 C_25 CA_25 107(4)
C_25 N_26 C_25 1(3)
C_25 N_26 C_25 6(3)
C_25 N_26 C_25 5(4)
C_25 N_26 CA_26 120.3(14)
C_25 N_26 CA_26 119.5(16)
C_25 N_26 CA_26 115(2)
C_25 N_26 C_25 3.1(16)
C_25 N_26 C_25 3.1(19)
C_25 N_26 C_25 5(2)
CA_26 N_26 C_25 118.0(14)
C_25 N_26 H0_26 119.9
C_25 N_26 H0_26 120.7
C_25 N_26 H0_26 125.3
CA_26 N_26 H0_26 119.9
C_25 N_26 H0_26 122.1
N_26 CA_26 C_26 109.0(5)
N_26 CA_26 HA1_26 109.9
C_26 CA_26 HA1_26 109.9
N_26 CA_26 HA2_26 109.9
C_26 CA_26 HA2_26 109.9
HA1_26 CA_26 HA2_26 108.3
O_26 C_26 N_27 122.9(6)
O_26 C_26 CA_26 120.2(6)
N_27 C_26 CA_26 116.8(5)
C_26 N_27 CA_27 122.4(5)
C_26 N_27 H0_27 118.8
CA_27 N_27 H0_27 118.8
N_27 CA_27 C_27 113.6(5)
N_27 CA_27 CB_27 110.1(5)
C_27 CA_27 CB_27 109.3(6)
N_27 CA_27 HA_27 107.9
C_27 CA_27 HA_27 107.9
CB_27 CA_27 HA_27 107.9
CA_27 CB_27 HB1_27 109.5
CA_27 CB_27 HB2_27 109.5
HB1_27 CB_27 HB2_27 109.5
CA_27 CB_27 HB3_27 109.5
HB1_27 CB_27 HB3_27 109.5
HB2_27 CB_27 HB3_27 109.5
O_27 C_27 N_28 121.3(5)
O_27 C_27 CA_27 119.3(6)
N_28 C_27 CA_27 119.4(5)
C_27 N_28 CA_28 121.8(5)
C_27 N_28 H0_28 119.1
CA_28 N_28 H0_28 119.1
N_28 CA_28 CB_28 110.9(4)
N_28 CA_28 C_28 110.2(4)
CB_28 CA_28 C_28 108.3(5)
N_28 CA_28 HA_28 109.2
CB_28 CA_28 HA_28 109.2
C_28 CA_28 HA_28 109.2
OG1_28 CB_28 CG2_28 109.7(5)
OG1_28 CB_28 CA_28 107.9(5)
CG2_28 CB_28 CA_28 113.3(5)
OG1_28 CB_28 HB_28 108.6
CG2_28 CB_28 HB_28 108.6
CA_28 CB_28 HB_28 108.6
CB_28 OG1_28 HG1_28 109.5
CB_28 CG2_28 HG2A_28 109.5
CB_28 CG2_28 HG2B_28 109.5
HG2A_28 CG2_28 HG2B_28 109.5
CB_28 CG2_28 HG2C_28 109.5
HG2A_28 CG2_28 HG2C_28 109.5
HG2B_28 CG2_28 HG2C_28 109.5
O_28 C_28 N_29 123.8(5)
O_28 C_28 CA_28 121.1(5)
N_29 C_28 CA_28 115.1(5)
C_28 N_29 CA_29 122.2(5)
C_28 N_29 H0_29 118.9
CA_29 N_29 H0_29 118.9
N_29 CA_29 C_29 109.7(4)
N_29 CA_29 CB_29 108.9(4)
C_29 CA_29 CB_29 109.7(4)
N_29 CA_29 HA_29 109.5
C_29 CA_29 HA_29 109.5
CB_29 CA_29 HA_29 109.5
CG_29 CB_29 CA_29 113.4(4)
CG_29 CB_29 HB1_29 108.9
CA_29 CB_29 HB1_29 108.9
CG_29 CB_29 HB2_29 108.9
CA_29 CB_29 HB2_29 108.9
HB1_29 CB_29 HB2_29 107.7
CD_29 CG_29 CB_29 112.8(5)
CD_29 CG_29 HG1_29 109.0
CB_29 CG_29 HG1_29 109.0
CD_29 CG_29 HG2_29 109.0
CB_29 CG_29 HG2_29 109.0
HG1_29 CG_29 HG2_29 107.8
CG_29 CD_29 CE_29 111.6(5)
CG_29 CD_29 HD1_29 109.3
CE_29 CD_29 HD1_29 109.3
CG_29 CD_29 HD2_29 109.3
CE_29 CD_29 HD2_29 109.3
HD1_29 CD_29 HD2_29 108.0
NZ_29 CE_29 CD_29 112.4(5)
NZ_29 CE_29 HE1_29 109.1
CD_29 CE_29 HE1_29 109.1
NZ_29 CE_29 HE2_29 109.1
CD_29 CE_29 HE2_29 109.1
HE1_29 CE_29 HE2_29 107.9
CE_29 NZ_29 HZ1_29 109.5
CE_29 NZ_29 HZ2_29 109.5
HZ1_29 NZ_29 HZ2_29 109.5
CE_29 NZ_29 HZ3_29 109.5
HZ1_29 NZ_29 HZ3_29 109.5
HZ2_29 NZ_29 HZ3_29 109.5
O_29 C_29 N_30 123.0(4)
O_29 C_29 CA_29 120.7(4)
N_30 C_29 CA_29 116.3(4)
C_29 N_30 CA_30 119.0(4)
C_29 N_30 H0_30 120.5
CA_30 N_30 H0_30 120.5
N_30 CA_30 C_30 113.0(4)
N_30 CA_30 HA1_30 109.0
C_30 CA_30 HA1_30 109.0
N_30 CA_30 HA2_30 109.0
C_30 CA_30 HA2_30 109.0
HA1_30 CA_30 HA2_30 107.8
O_30 C_30 N_31 122.7(4)
O_30 C_30 CA_30 122.5(4)
N_31 C_30 CA_30 114.8(4)
C_30 N_31 CA_31 119.7(3)
C_30 N_31 H0_31 120.2
CA_31 N_31 H0_31 120.2
N_31 CA_31 C_31 108.7(3)
N_31 CA_31 CB_31 114.6(4)
C_31 CA_31 CB_31 112.7(3)
N_31 CA_31 HA_31 106.8
C_31 CA_31 HA_31 106.8
CB_31 CA_31 HA_31 106.8
CG_31 CB_31 CA_31 117.6(3)
CG_31 CB_31 HB1_31 107.9
CA_31 CB_31 HB1_31 107.9
CG_31 CB_31 HB2_31 107.9
CA_31 CB_31 HB2_31 107.9
HB1_31 CB_31 HB2_31 107.2
CD1_31 CG_31 CD2_31 117.4(4)
CD1_31 CG_31 CB_31 121.6(4)
CD2_31 CG_31 CB_31 120.8(4)
CG_31 CD1_31 CE1_31 121.9(5)
CG_31 CD1_31 HD1_31 119.1
CE1_31 CD1_31 HD1_31 119.1
CE2_31 CD2_31 CG_31 121.3(5)
CE2_31 CD2_31 HD2_31 119.4
CG_31 CD2_31 HD2_31 119.4
CD1_31 CE1_31 CZ_31 120.0(5)
CD1_31 CE1_31 HE1_31 120.0
CZ_31 CE1_31 HE1_31 120.0
CD2_31 CE2_31 CZ_31 120.2(5)
CD2_31 CE2_31 HE2_31 119.9
CZ_31 CE2_31 HE2_31 119.9
CE2_31 CZ_31 CE1_31 119.3(4)
CE2_31 CZ_31 HZ_31 120.4
CE1_31 CZ_31 HZ_31 120.4
O_31 C_31 N_32 123.9(18)
O_31 C_31 N_32 122.6(5)
N_32 C_31 N_32 4(2)
O_31 C_31 CA_31 121.1(4)
N_32 C_31 CA_31 115.0(18)
N_32 C_31 CA_31 116.3(5)
C_31 N_32 CA_32 121.8(7)
C_31 N_32 H0_32 119.1
CA_32 N_32 H0_32 119.1
C_31 N_32 CA_32 119(3)
C_31 N_32 H0A_32 120.3
CA_32 N_32 H0A_32 120.3
N_32 CA_32 C_32 109.3(5)
N_32 CA_32 CB_32 114.1(5)
C_32 CA_32 CB_32 111.3(5)
N_32 CA_32 HA_32 107.3
C_32 CA_32 HA_32 107.3
CB_32 CA_32 HA_32 107.3
N_32 CA_32 C_32 112(2)
N_32 CA_32 CB_32 108(2)
C_32 CA_32 CB_32 114.0(18)
N_32 CA_32 HA1_32 107.6
C_32 CA_32 HA1_32 107.6
CB_32 CA_32 HA1_32 107.6
CG2_32 CB_32 CA_32 113.2(5)
CG2_32 CB_32 CG1_32 109.4(5)
CA_32 CB_32 CG1_32 109.8(5)
CG2_32 CB_32 HB_32 108.1
CA_32 CB_32 HB_32 108.1
CG1_32 CB_32 HB_32 108.1
CG1_32 CB_32 CG2_32 112(2)
CG1_32 CB_32 CA_32 113.9(18)
CG2_32 CB_32 CA_32 105.8(18)
CG1_32 CB_32 HB1_32 108.2
CG2_32 CB_32 HB1_32 108.2
CA_32 CB_32 HB1_32 108.2
O_32 C_32 N_33 124.9(6)
O_32 C_32 CA_32 120.6(7)
N_33 C_32 CA_32 114.5(5)
O_32 C_32 N_33 115(3)
O_32 C_32 CA_32 128(3)
N_33 C_32 CA_32 117(2)
C_32 N_33 C_32 2.7(15)
C_32 N_33 CA_33 122.7(4)
C_32 N_33 CA_33 125.4(13)
C_32 N_33 H0_33 118.6
C_32 N_33 H0_33 116.0
CA_33 N_33 H0_33 118.6
N_33 CA_33 CB_33 109.5(4)
N_33 CA_33 C_33 106.8(3)
CB_33 CA_33 C_33 114.0(3)
N_33 CA_33 HA_33 108.8
CB_33 CA_33 HA_33 108.8
C_33 CA_33 HA_33 108.8
OG1_33 CB_33 CG2_33 108.7(3)
OG1_33 CB_33 CA_33 111.1(4)
CG2_33 CB_33 CA_33 113.4(3)
OG1_33 CB_33 HB_33 107.8
CG2_33 CB_33 HB_33 107.8
CA_33 CB_33 HB_33 107.8
CB_33 OG1_33 HG1_33 109.5
CB_33 CG2_33 HG2A_33 109.5
CB_33 CG2_33 HG2B_33 109.5
HG2A_33 CG2_33 HG2B_33 109.5
CB_33 CG2_33 HG2C_33 109.5
HG2A_33 CG2_33 HG2C_33 109.5
HG2B_33 CG2_33 HG2C_33 109.5
O_33 C_33 N_34 122.4(4)
O_33 C_33 CA_33 120.8(4)
N_34 C_33 CA_33 116.8(3)
C_33 N_34 CA_34 121.4(3)
C_33 N_34 H0_34 119.3
CA_34 N_34 H0_34 119.3
N_34 CA_34 CB_34 111.1(3)
N_34 CA_34 C_34 109.8(4)
CB_34 CA_34 C_34 109.8(4)
N_34 CA_34 HA_34 108.7
CB_34 CA_34 HA_34 108.7
C_34 CA_34 HA_34 108.7
CA_34 CB_34 HB1_34 109.5
CA_34 CB_34 HB2_34 109.5
HB1_34 CB_34 HB2_34 109.5
CA_34 CB_34 HB3_34 109.5
HB1_34 CB_34 HB3_34 109.5
HB2_34 CB_34 HB3_34 109.5
O_34 C_34 N_35 122.3(4)
O_34 C_34 CA_34 122.8(4)
N_35 C_34 CA_34 114.8(4)
C_34 N_35 CA_35 121.1(4)
C_34 N_35 H0_35 119.4
CA_35 N_35 H0_35 119.4
N_35 CA_35 C_35 115.6(4)
N_35 CA_35 HA1_35 108.4
C_35 CA_35 HA1_35 108.4
N_35 CA_35 HA2_35 108.4
C_35 CA_35 HA2_35 108.4
HA1_35 CA_35 HA2_35 107.4
O_35 C_35 N_36 122.9(4)
O_35 C_35 CA_35 119.7(4)
N_36 C_35 CA_35 117.3(4)
C_35 N_36 CA_36 118.8(4)
C_35 N_36 H0_36 120.6
CA_36 N_36 H0_36 120.6
N_36 CA_36 CB_36 112.3(4)
N_36 CA_36 C_36 111.7(4)
CB_36 CA_36 C_36 111.1(4)
N_36 CA_36 HA_36 107.2
CB_36 CA_36 HA_36 107.2
C_36 CA_36 HA_36 107.2
CG_36 CB_36 CA_36 115.8(4)
CG_36 CB_36 HB1_36 108.3
CA_36 CB_36 HB1_36 108.3
CG_36 CB_36 HB2_36 108.3
CA_36 CB_36 HB2_36 108.3
HB1_36 CB_36 HB2_36 107.4
CD2_36 CG_36 ND1_36 106.4(4)
CD2_36 CG_36 CB_36 128.6(4)
ND1_36 CG_36 CB_36 125.0(4)
CG_36 CD2_36 NE2_36 108.5(4)
CG_36 CD2_36 HD2_36 130(3)
NE2_36 CD2_36 HD2_36 121(3)
CE1_36 ND1_36 CG_36 108.5(4)
CE1_36 ND1_36 HD1_36 131(3)
CG_36 ND1_36 HD1_36 119(3)
ND1_36 CE1_36 NE2_36 108.9(4)
ND1_36 CE1_36 HE1_36 131(3)
NE2_36 CE1_36 HE1_36 119(3)
CE1_36 NE2_36 CD2_36 107.7(4)
CE1_36 NE2_36 HE2_36 119(4)
CD2_36 NE2_36 HE2_36 133(4)
O_36 C_36 N_37 122.5(4)
O_36 C_36 CA_36 119.8(4)
N_37 C_36 CA_36 117.6(4)
C_36 N_37 CA_37 121.2(4)
C_36 N_37 H0_37 119.4
CA_37 N_37 H0_37 119.4
N_37 CA_37 C_37 114.2(4)
N_37 CA_37 CB_37 110.4(4)
C_37 CA_37 CB_37 110.0(5)
N_37 CA_37 HA_37 107.3
C_37 CA_37 HA_37 107.3
CB_37 CA_37 HA_37 107.3
O_37 C_37 N_38 121.4(5)
O_37 C_37 CA_37 118.3(5)
N_38 C_37 CA_37 120.3(4)
CA_37 CB_37 SG_37 113.2(4)
CA_37 CB_37 HB1_37 108.9
SG_37 CB_37 HB1_37 108.9
CA_37 CB_37 HB2_37 108.9
SG_37 CB_37 HB2_37 108.9
HB1_37 CB_37 HB2_37 107.8
CB_37 SG_37 SG_17 103.62(19)
C_37 N_38 CA_38 119.9(5)
C_37 N_38 H0_38 120.1
CA_38 N_38 H0_38 120.1
N_38 CA_38 C_38 111.6(5)
N_38 CA_38 HA1_38 109.3
C_38 CA_38 HA1_38 109.3
N_38 CA_38 HA2_38 109.3
C_38 CA_38 HA2_38 109.3
HA1_38 CA_38 HA2_38 108.0
O_38 C_38 N_39 123.7(6)
O_38 C_38 CA_38 121.5(5)
N_39 C_38 CA_38 114.7(6)
C_38 N_39 CA_39 124.6(6)
C_38 N_39 H0_39 117.7
CA_39 N_39 H0_39 117.7
N_39 CA_39 CB_39 109.7(7)
N_39 CA_39 C_39 110.5(6)
CB_39 CA_39 C_39 110.8(7)
N_39 CA_39 HA_39 108.6
CB_39 CA_39 HA_39 108.6
C_39 CA_39 HA_39 108.6
OG1_39 CB_39 CA_39 109.1(7)
OG1_39 CB_39 CG2_39 111.1(11)
CA_39 CB_39 CG2_39 109.9(9)
OG1_39 CB_39 HB_39 108.9
CA_39 CB_39 HB_39 108.9
CG2_39 CB_39 HB_39 108.9
CB_39 OG1_39 HG1_39 109.5
CB_39 CG2_39 HG2A_39 109.5
CB_39 CG2_39 HG2B_39 109.5
HG2A_39 CG2_39 HG2B_39 109.5
CB_39 CG2_39 HG2C_39 109.5
HG2A_39 CG2_39 HG2C_39 109.5
HG2B_39 CG2_39 HG2C_39 109.5
O_39 C_39 N_40 122.1(8)
O_39 C_39 CA_39 121.1(6)
N_40 C_39 CA_39 116.8(7)
C_39 N_40 CA_40 121.1(7)
C_39 N_40 H0_40 119.5
CA_40 N_40 H0_40 119.5
N_40 CA_40 C_40 109.3(6)
N_40 CA_40 CB_40 111.8(8)
C_40 CA_40 CB_40 111.1(7)
N_40 CA_40 HA_40 108.2
C_40 CA_40 HA_40 108.2
CB_40 CA_40 HA_40 108.2
CG1_40 CB_40 CA_40 111.5(9)
CG1_40 CB_40 CG2_40 109.1(9)
CA_40 CB_40 CG2_40 108.1(7)
CG1_40 CB_40 HB_40 109.4
CA_40 CB_40 HB_40 109.4
CG2_40 CB_40 HB_40 109.4
CB_40 CG1_40 HG1A_40 109.5
CB_40 CG1_40 HG1B_40 109.5
HG1A_40 CG1_40 HG1B_40 109.5
CB_40 CG1_40 HG1C_40 109.5
HG1A_40 CG1_40 HG1C_40 109.5
HG1B_40 CG1_40 HG1C_40 109.5
CB_40 CG2_40 HG2A_40 109.5
CB_40 CG2_40 HG2B_40 109.5
HG2A_40 CG2_40 HG2B_40 109.5
CB_40 CG2_40 HG2C_40 109.5
HG2A_40 CG2_40 HG2C_40 109.5
HG2B_40 CG2_40 HG2C_40 109.5
O_40 C_40 N_41 121.5(7)
O_40 C_40 CA_40 122.0(8)
N_41 C_40 CA_40 116.5(6)
C_40 N_41 CA_41 128.2(6)
C_40 N_41 H0_41 115.9
CA_41 N_41 H0_41 115.9
N_41 CA_41 C_41 113.5(6)
N_41 CA_41 CB_41 114.1(7)
C_41 CA_41 CB_41 109.2(7)
N_41 CA_41 HA_41 106.5
C_41 CA_41 HA_41 106.5
CB_41 CA_41 HA_41 106.5
CG_41 CB_41 CA_41 108.6(10)
CG_41 CB_41 HB1_41 110.0
CA_41 CB_41 HB1_41 110.0
CG_41 CB_41 HB2_41 110.0
CA_41 CB_41 HB2_41 110.0
HB1_41 CB_41 HB2_41 108.3
OD1_41 CG_41 ND2_41 132.9(15)
OD1_41 CG_41 CB_41 121.8(12)
ND2_41 CG_41 CB_41 105.2(15)
CG_41 ND2_41 HD2A_41 120.0
CG_41 ND2_41 HD2B_41 120.0
HD2A_41 ND2_41 HD2B_41 120.0
O_41 C_41 N_42 121.8(7)
O_41 C_41 CA_41 117.8(7)
N_42 C_41 CA_41 120.3(8)
C_41 N_42 CA_42 120.8(6)
C_41 N_42 H0_42 119.6
CA_42 N_42 H0_42 119.6
N_42 CA_42 CB_42 111.2(6)
N_42 CA_42 C_42 108.9(5)
CB_42 CA_42 C_42 111.4(5)
N_42 CA_42 HA_42 108.4
CB_42 CA_42 HA_42 108.4
C_42 CA_42 HA_42 108.4
CA_42 CB_42 HB1_42 109.5
CA_42 CB_42 HB2_42 109.5
HB1_42 CB_42 HB2_42 109.5
CA_42 CB_42 HB3_42 109.5
HB1_42 CB_42 HB3_42 109.5
HB2_42 CB_42 HB3_42 109.5
O_42 C_42 N_43 122.8(5)
O_42 C_42 CA_42 121.9(5)
N_43 C_42 CA_42 115.2(5)
C_42 N_43 CA_43 122.8(5)
C_42 N_43 H0_43 118.6
CA_43 N_43 H0_43 118.6
N_43 CA_43 C_43 111.5(5)
N_43 CA_43 CB_43 110.0(5)
C_43 CA_43 CB_43 109.0(5)
N_43 CA_43 HA_43 108.8
C_43 CA_43 HA_43 108.8
CB_43 CA_43 HA_43 108.8
OG1_43 CB_43 CG2_43 109.8(7)
OG1_43 CB_43 CA_43 108.0(6)
CG2_43 CB_43 CA_43 113.5(6)
OG1_43 CB_43 HB_43 108.5
CG2_43 CB_43 HB_43 108.5
CA_43 CB_43 HB_43 108.5
CB_43 OG1_43 HG1_43 109.5
CB_43 CG2_43 HG2A_43 109.5
CB_43 CG2_43 HG2B_43 109.5
HG2A_43 CG2_43 HG2B_43 109.5
CB_43 CG2_43 HG2C_43 109.5
HG2A_43 CG2_43 HG2C_43 109.5
HG2B_43 CG2_43 HG2C_43 109.5
O_43 C_43 N_44 123.2(5)
O_43 C_43 CA_43 121.1(5)
N_44 C_43 CA_43 115.7(5)
C_43 N_44 CA_44 122.9(4)
C_43 N_44 H0_44 118.5
CA_44 N_44 H0_44 118.5
N_44 CA_44 C_44 110.1(5)
N_44 CA_44 CB_44 110.0(4)
C_44 CA_44 CB_44 108.7(4)
N_44 CA_44 HA_44 109.4
C_44 CA_44 HA_44 109.4
CB_44 CA_44 HA_44 109.4
CA_44 CB_44 HB1_44 109.5
CA_44 CB_44 HB2_44 109.5
HB1_44 CB_44 HB2_44 109.5
CA_44 CB_44 HB3_44 109.5
HB1_44 CB_44 HB3_44 109.5
HB2_44 CB_44 HB3_44 109.5
O_44 C_44 N_45 123.3(5)
O_44 C_44 CA_44 120.7(5)
N_45 C_44 CA_44 116.0(5)
C_44 N_45 CA_45 122.7(5)
C_44 N_45 H0_45 118.7
CA_45 N_45 H0_45 118.7
N_45 CA_45 C_45 109.1(4)
N_45 CA_45 CB_45 113.2(4)
C_45 CA_45 CB_45 107.7(4)
N_45 CA_45 HA_45 108.9
C_45 CA_45 HA_45 108.9
CB_45 CA_45 HA_45 108.9
CG_45 CB_45 CA_45 112.7(5)
CG_45 CB_45 HB1_45 109.1
CA_45 CB_45 HB1_45 109.1
CG_45 CB_45 HB2_45 109.1
CA_45 CB_45 HB2_45 109.1
HB1_45 CB_45 HB2_45 107.8
CB_45 CG_45 CD_45 111.4(6)
CB_45 CG_45 HG1_45 109.3
CD_45 CG_45 HG1_45 109.3
CB_45 CG_45 HG2_45 109.3
CD_45 CG_45 HG2_45 109.3
HG1_45 CG_45 HG2_45 108.0
NE_45 CD_45 CG_45 112.5(6)
NE_45 CD_45 HD1_45 109.1
CG_45 CD_45 HD1_45 109.1
NE_45 CD_45 HD2_45 109.1
CG_45 CD_45 HD2_45 109.1
HD1_45 CD_45 HD2_45 107.8
CZ_45 NE_45 CD_45 126.2(7)
CZ_45 NE_45 HE_45 116.9
CD_45 NE_45 HE_45 116.9
NH2_45 CZ_45 NE_45 119.2(9)
NH2_45 CZ_45 NH1_45 121.1(10)
NE_45 CZ_45 NH1_45 119.6(8)
CZ_45 NH1_45 HH1A_45 120.0
CZ_45 NH1_45 HH1B_45 120.0
HH1A_45 NH1_45 HH1B_45 120.0
CZ_45 NH2_45 HH2A_45 120.0
CZ_45 NH2_45 HH2B_45 120.0
HH2A_45 NH2_45 HH2B_45 120.0
O_45 C_45 N_46 123.8(5)
O_45 C_45 CA_45 121.5(5)
N_46 C_45 CA_45 114.7(5)
C_45 N_46 CA_46 123.4(5)
C_45 N_46 H0_46 118.3
CA_46 N_46 H0_46 118.3
N_46 CA_46 C_46 106.8(5)
N_46 CA_46 CB_46 111.9(4)
C_46 CA_46 CB_46 110.4(5)
N_46 CA_46 HA_46 109.2
C_46 CA_46 HA_46 109.2
CB_46 CA_46 HA_46 109.2
CG1_46 CB_46 CG2_46 111.0(6)
CG1_46 CB_46 CA_46 109.9(4)
CG2_46 CB_46 CA_46 110.8(5)
CG1_46 CB_46 HB_46 108.3
CG2_46 CB_46 HB_46 108.3
CA_46 CB_46 HB_46 108.3
CB_46 CG2_46 HG2A_46 109.5
CB_46 CG2_46 HG2B_46 109.5
HG2A_46 CG2_46 HG2B_46 109.5
CB_46 CG2_46 HG2C_46 109.5
HG2A_46 CG2_46 HG2C_46 109.5
HG2B_46 CG2_46 HG2C_46 109.5
CB_46 CG1_46 CD1_46 113.9(5)
CB_46 CG1_46 HG1A_46 108.8
CD1_46 CG1_46 HG1A_46 108.8
CB_46 CG1_46 HG1B_46 108.8
CD1_46 CG1_46 HG1B_46 108.8
HG1A_46 CG1_46 HG1B_46 107.7
CG1_46 CD1_46 HD1A_46 109.5
CG1_46 CD1_46 HD1B_46 109.5
HD1A_46 CD1_46 HD1B_46 109.5
CG1_46 CD1_46 HD1C_46 109.5
HD1A_46 CD1_46 HD1C_46 109.5
HD1B_46 CD1_46 HD1C_46 109.5
O_46 C_46 N_47 122.1(7)
O_46 C_46 CA_46 119.0(6)
N_47 C_46 CA_46 118.9(7)
C_46 N_47 CA_47 118.1(9)
C_46 N_47 H0_47 120.9
CA_47 N_47 H0_47 120.9
C_47 CA_47 N_47 115.3(12)
C_47 CA_47 HA1_47 108.4
N_47 CA_47 HA1_47 108.4
C_47 CA_47 HA2_47 108.4
N_47 CA_47 HA2_47 108.4
HA1_47 CA_47 HA2_47 107.5
O_47 C_47 N_48 118.3(19)
O_47 C_47 CA_47 126(2)
N_48 C_47 CA_47 115.4(16)
C_47 N_48 CA_48 121(2)
C_47 N_48 H0_48 119.4
CA_48 N_48 H0_48 119.4
N_48 CA_48 C_48 116.2(10)
N_48 CA_48 HA1_48 108.2
C_48 CA_48 HA1_48 108.2
N_48 CA_48 HA2_48 108.2
C_48 CA_48 HA2_48 108.2
HA1_48 CA_48 HA2_48 107.4
O_48 C_48 N_49 120.6(13)
O_48 C_48 CA_48 119.8(11)
N_49 C_48 CA_48 119.3(13)
C_48 N_49 CA_49 123.6(10)
C_48 N_49 H0_49 118.2
CA_49 N_49 H0_49 118.2
N_49 CA_49 C_49 111.7(7)
N_49 CA_49 CB_49 111.6(9)
C_49 CA_49 CB_49 107.9(7)
N_49 CA_49 HA_49 108.5
C_49 CA_49 HA_49 108.5
CB_49 CA_49 HA_49 108.5
CA_49 CB_49 HB1_49 109.5
CA_49 CB_49 HB2_49 109.5
HB1_49 CB_49 HB2_49 109.5
CA_49 CB_49 HB3_49 109.5
HB1_49 CB_49 HB3_49 109.5
HB2_49 CB_49 HB3_49 109.5
O_49 C_49 N_50 123.0(6)
O_49 C_49 CA_49 118.9(7)
N_50 C_49 CA_49 118.1(6)
C_49 N_50 CA_50 121.8(5)
C_49 N_50 H0_50 119.1
CA_50 N_50 H0_50 119.1
N_50 CA_50 C_50 108.9(5)
N_50 CA_50 CB_50 111.7(5)
C_50 CA_50 CB_50 112.1(5)
N_50 CA_50 HA_50 108.0
C_50 CA_50 HA_50 108.0
CB_50 CA_50 HA_50 108.0
CG1_50 CB_50 CG2_50 111.8(7)
CG1_50 CB_50 CA_50 110.6(6)
CG2_50 CB_50 CA_50 110.9(7)
CG1_50 CB_50 HB_50 107.8
CG2_50 CB_50 HB_50 107.8
CA_50 CB_50 HB_50 107.8
CB_50 CG1_50 HG1A_50 109.5
CB_50 CG1_50 HG1B_50 109.5
HG1A_50 CG1_50 HG1B_50 109.5
CB_50 CG1_50 HG1C_50 109.5
HG1A_50 CG1_50 HG1C_50 109.5
HG1B_50 CG1_50 HG1C_50 109.5
CB_50 CG2_50 HG2A_50 109.5
CB_50 CG2_50 HG2B_50 109.5
HG2A_50 CG2_50 HG2B_50 109.5
CB_50 CG2_50 HG2C_50 109.5
HG2A_50 CG2_50 HG2C_50 109.5
HG2B_50 CG2_50 HG2C_50 109.5
O_50 C_50 N_51 122.1(6)
O_50 C_50 CA_50 120.6(5)
N_51 C_50 CA_50 117.2(5)
C_50 N_51 CA_51 123.2(5)
C_50 N_51 H0_51 118.4
CA_51 N_51 H0_51 118.4
N_51 CA_51 C_51 113.4(4)
N_51 CA_51 CB_51 113.0(4)
C_51 CA_51 CB_51 111.4(5)
N_51 CA_51 HA_51 106.1
C_51 CA_51 HA_51 106.1
CB_51 CA_51 HA_51 106.1
CA_51 CB_51 CG2_51 113.7(5)
CA_51 CB_51 CG1_51 110.8(5)
CG2_51 CB_51 CG1_51 110.5(5)
CA_51 CB_51 HB_51 107.2
CG2_51 CB_51 HB_51 107.2
CG1_51 CB_51 HB_51 107.2
CB_51 CG1_51 HG1A_51 109.5
CB_51 CG1_51 HG1B_51 109.5
HG1A_51 CG1_51 HG1B_51 109.5
CB_51 CG1_51 HG1C_51 109.5
HG1A_51 CG1_51 HG1C_51 109.5
HG1B_51 CG1_51 HG1C_51 109.5
CB_51 CG2_51 HG2A_51 109.5
CB_51 CG2_51 HG2B_51 109.5
HG2A_51 CG2_51 HG2B_51 109.5
CB_51 CG2_51 HG2C_51 109.5
HG2A_51 CG2_51 HG2C_51 109.5
HG2B_51 CG2_51 HG2C_51 109.5
O_51 C_51 N_52 122.0(5)
O_51 C_51 CA_51 118.8(5)
N_52 C_51 CA_51 119.0(5)
C_51 N_52 CA_52 120.8(5)
C_51 N_52 H0_52 119.6
CA_52 N_52 H0_52 119.6
N_52 CA_52 C_52 109.4(5)
N_52 CA_52 HA1_52 109.8
C_52 CA_52 HA1_52 109.8
N_52 CA_52 HA2_52 109.8
C_52 CA_52 HA2_52 109.8
HA1_52 CA_52 HA2_52 108.2
O_52 C_52 N_53 125.1(5)
O_52 C_52 CA_52 120.7(5)
N_53 C_52 CA_52 114.2(5)
C_52 N_53 CA_53 122.1(4)
C_52 N_53 H0_53 118.9
CA_53 N_53 H0_53 118.9
N_53 CA_53 C_53 109.1(4)
N_53 CA_53 CB_53 113.5(6)
C_53 CA_53 CB_53 110.2(5)
N_53 CA_53 HA_53 108.0
C_53 CA_53 HA_53 108.0
CB_53 CA_53 HA_53 108.0
OG1_53 CB_53 CG2_53 115.1(8)
OG1_53 CB_53 CA_53 109.9(6)
CG2_53 CB_53 CA_53 111.9(6)
OG1_53 CB_53 HB_53 106.4
CG2_53 CB_53 HB_53 106.4
CA_53 CB_53 HB_53 106.4
CB_53 OG1_53 HG1_53 109.5
CB_53 CG2_53 HG2A_53 109.5
CB_53 CG2_53 HG2B_53 109.5
HG2A_53 CG2_53 HG2B_53 109.5
CB_53 CG2_53 HG2C_53 109.5
HG2A_53 CG2_53 HG2C_53 109.5
HG2B_53 CG2_53 HG2C_53 109.5
O_53 C_53 N_54 121.2(5)
O_53 C_53 CA_53 122.0(5)
N_54 C_53 CA_53 116.8(4)
C_53 N_54 CA_54 121.0(4)
C_53 N_54 H0_54 119.5
CA_54 N_54 H0_54 119.5
N_54 CA_54 C_54 109.4(5)
N_54 CA_54 CB_54 111.1(4)
C_54 CA_54 CB_54 110.5(4)
N_54 CA_54 HA_54 108.6
C_54 CA_54 HA_54 108.6
CB_54 CA_54 HA_54 108.6
CG_54 CB_54 CA_54 113.1(4)
CG_54 CB_54 HB1_54 109.0
CA_54 CB_54 HB1_54 109.0
CG_54 CB_54 HB2_54 109.0
CA_54 CB_54 HB2_54 109.0
HB1_54 CB_54 HB2_54 107.8
CD1_54 CG_54 CD2_54 118.7(5)
CD1_54 CG_54 CB_54 121.7(5)
CD2_54 CG_54 CB_54 119.7(4)
CG_54 CD1_54 CE1_54 120.0(6)
CG_54 CD1_54 HD1_54 120.0
CE1_54 CD1_54 HD1_54 120.0
CE2_54 CD2_54 CG_54 120.3(5)
CE2_54 CD2_54 HD2_54 119.9
CG_54 CD2_54 HD2_54 119.9
CZ_54 CE1_54 CD1_54 120.8(5)
CZ_54 CE1_54 HE1_54 119.6
CD1_54 CE1_54 HE1_54 119.6
CD2_54 CE2_54 CZ_54 120.7(6)
CD2_54 CE2_54 HE2_54 119.7
CZ_54 CE2_54 HE2_54 119.7
CE1_54 CZ_54 CE2_54 119.6(5)
CE1_54 CZ_54 HZ_54 120.2
CE2_54 CZ_54 HZ_54 120.2
O_54 C_54 N_55 122.3(5)
O_54 C_54 CA_54 121.1(5)
N_55 C_54 CA_54 116.6(4)
C_54 N_55 CA_55 122.1(4)
C_54 N_55 H0_55 119.0
CA_55 N_55 H0_55 119.0
N_55 CA_55 C_55 112.9(5)
N_55 CA_55 CB_55 108.9(5)
C_55 CA_55 CB_55 110.4(5)
N_55 CA_55 HA_55 108.2
C_55 CA_55 HA_55 108.2
CB_55 CA_55 HA_55 108.2
CA_55 CB_55 HB1_55 109.5
CA_55 CB_55 HB2_55 109.5
HB1_55 CB_55 HB2_55 109.5
CA_55 CB_55 HB3_55 109.5
HB1_55 CB_55 HB3_55 109.5
HB2_55 CB_55 HB3_55 109.5
O_55 C_55 N_56 121.8(6)
O_55 C_55 CA_55 120.7(6)
N_56 C_55 CA_55 117.4(4)
C_55 N_56 CA_56 123.6(4)
C_55 N_56 H0_56 118.2
CA_56 N_56 H0_56 118.2
N_56 CA_56 C_56 107.8(4)
N_56 CA_56 CB_56 110.7(5)
C_56 CA_56 CB_56 111.0(5)
N_56 CA_56 HA_56 109.1
C_56 CA_56 HA_56 109.1
CB_56 CA_56 HA_56 109.1
CA_56 CB_56 HB1_56 109.5
CA_56 CB_56 HB2_56 109.5
HB1_56 CB_56 HB2_56 109.5
CA_56 CB_56 HB3_56 109.5
HB1_56 CB_56 HB3_56 109.5
HB2_56 CB_56 HB3_56 109.5
O_56 C_56 N_57 124.4(7)
O_56 C_56 N_57 121.9(9)
N_57 C_56 N_57 7.8(11)
O_56 C_56 CA_56 120.1(5)
N_57 C_56 CA_56 115.2(7)
N_57 C_56 CA_56 118.0(9)
C_56 N_57 CA_57 122.3(10)
C_56 N_57 H0_57 118.9
CA_57 N_57 H0_57 118.9
C_56 N_57 CA_57 121.4(16)
C_56 N_57 H0A_57 119.3
CA_57 N_57 H0A_57 119.3
N_57 CA_57 CB_57 112.6(10)
N_57 CA_57 C_57 110.1(10)
CB_57 CA_57 C_57 109.8(9)
N_57 CA_57 HA_57 108.1
CB_57 CA_57 HA_57 108.1
C_57 CA_57 HA_57 108.1
N_57 CA_57 CB_57 112.5(15)
N_57 CA_57 C_57 107.6(14)
CB_57 CA_57 C_57 111.1(14)
N_57 CA_57 HA1_57 108.5
CB_57 CA_57 HA1_57 108.5
C_57 CA_57 HA1_57 108.5
CG_57 CB_57 CA_57 117.5(8)
CG_57 CB_57 HB1_57 107.9
CA_57 CB_57 HB1_57 107.9
CG_57 CB_57 HB2_57 107.9
CA_57 CB_57 HB2_57 107.9
HB1_57 CB_57 HB2_57 107.2
CG_57 CB_57 CA_57 116.7(12)
CG_57 CB_57 HB3_57 108.1
CA_57 CB_57 HB3_57 108.1
CG_57 CB_57 HB4_57 108.1
CA_57 CB_57 HB4_57 108.1
HB3_57 CB_57 HB4_57 107.3
CB_57 CG_57 CD_57 113.1(11)
CB_57 CG_57 HG1_57 109.0
CD_57 CG_57 HG1_57 109.0
CB_57 CG_57 HG2_57 109.0
CD_57 CG_57 HG2_57 109.0
HG1_57 CG_57 HG2_57 107.8
CD_57 CG_57 CB_57 115.2(15)
CD_57 CG_57 HG3_57 108.5
CB_57 CG_57 HG3_57 108.5
CD_57 CG_57 HG4_57 108.5
CB_57 CG_57 HG4_57 108.5
HG3_57 CG_57 HG4_57 107.5
NE_57 CD_57 CG_57 109.1(8)
NE_57 CD_57 HD1_57 109.9
CG_57 CD_57 HD1_57 109.9
NE_57 CD_57 HD2_57 109.9
CG_57 CD_57 HD2_57 109.9
HD1_57 CD_57 HD2_57 108.3
NE_57 CD_57 CG_57 116.3(13)
NE_57 CD_57 HD3_57 108.2
CG_57 CD_57 HD3_57 108.2
NE_57 CD_57 HD4_57 108.2
CG_57 CD_57 HD4_57 108.2
HD3_57 CD_57 HD4_57 107.4
CZ_57 NE_57 CD_57 123.7(8)
CZ_57 NE_57 HE_57 118.2
CD_57 NE_57 HE_57 118.2
CZ_57 NE_57 CD_57 125.5(16)
CZ_57 NE_57 HE1_57 117.2
CD_57 NE_57 HE1_57 117.2
NH1_57 CZ_57 NH2_57 122.3(11)
NH1_57 CZ_57 NE_57 120.3(11)
NH2_57 CZ_57 NE_57 117.4(10)
NH2_57 CZ_57 NH1_57 121.1(14)
NH2_57 CZ_57 NE_57 117.8(14)
NH1_57 CZ_57 NE_57 121.1(14)
CZ_57 NH1_57 HH1A_57 120.0
CZ_57 NH1_57 HH1B_57 120.0
HH1A_57 NH1_57 HH1B_57 120.0
CZ_57 NH1_57 HH1C_57 120.0
CZ_57 NH1_57 HH1D_57 120.0
HH1C_57 NH1_57 HH1D_57 120.0
CZ_57 NH2_57 HH2A_57 120.0
CZ_57 NH2_57 HH2B_57 120.0
HH2A_57 NH2_57 HH2B_57 120.0
CZ_57 NH2_57 HH2C_57 120.0
CZ_57 NH2_57 HH2D_57 120.0
HH2C_57 NH2_57 HH2D_57 120.0
O_57 C_57 N_58 124.5(13)
O_57 C_57 CA_57 120.2(14)
N_58 C_57 CA_57 115.0(11)
O_57 C_57 N_58 128(2)
O_57 C_57 CA_57 117(2)
N_58 C_57 CA_57 114.9(16)
C_57 N_58 C_57 4.4(13)
C_57 N_58 CA_58 124.1(10)
C_57 N_58 CA_58 123.2(7)
C_57 N_58 H0_58 117.3
C_57 N_58 H0_58 118.4
CA_58 N_58 H0_58 118.4
N_58 CA_58 C_58 106.9(4)
N_58 CA_58 CB_58 114.5(4)
C_58 CA_58 CB_58 109.6(6)
N_58 CA_58 HA_58 108.5
C_58 CA_58 HA_58 108.5
CB_58 CA_58 HA_58 108.5
CA_58 CB_58 CG1_58 109.3(5)
CA_58 CB_58 CG2_58 113.6(6)
CG1_58 CB_58 CG2_58 110.5(5)
CA_58 CB_58 HB_58 107.7
CG1_58 CB_58 HB_58 107.7
CG2_58 CB_58 HB_58 107.7
CB_58 CG1_58 HG1A_58 109.5
CB_58 CG1_58 HG1B_58 109.5
HG1A_58 CG1_58 HG1B_58 109.5
CB_58 CG1_58 HG1C_58 109.5
HG1A_58 CG1_58 HG1C_58 109.5
HG1B_58 CG1_58 HG1C_58 109.5
CB_58 CG2_58 HG2A_58 109.5
CB_58 CG2_58 HG2B_58 109.5
HG2A_58 CG2_58 HG2B_58 109.5
CB_58 CG2_58 HG2C_58 109.5
HG2A_58 CG2_58 HG2C_58 109.5
HG2B_58 CG2_58 HG2C_58 109.5
O_58 C_58 N_59 123.1(5)
O_58 C_58 CA_58 121.0(5)
N_59 C_58 CA_58 115.9(5)
C_58 N_59 CA_59 121.9(4)
C_58 N_59 H0_59 119.1
CA_59 N_59 H0_59 119.1
N_59 CA_59 C_59 106.9(4)
N_59 CA_59 CB_59 111.4(4)
C_59 CA_59 CB_59 107.0(4)
N_59 CA_59 HA_59 110.5
C_59 CA_59 HA_59 110.5
CB_59 CA_59 HA_59 110.5
CG_59 CB_59 CA_59 111.0(4)
CG_59 CB_59 HB1_59 109.4
CA_59 CB_59 HB1_59 109.4
CG_59 CB_59 HB2_59 109.4
CA_59 CB_59 HB2_59 109.4
HB1_59 CB_59 HB2_59 108.0
CD1_59 CG_59 CD2_59 118.9(6)
CD1_59 CG_59 CB_59 121.9(5)
CD2_59 CG_59 CB_59 119.2(6)
CG_59 CD1_59 CE1_59 121.4(5)
CG_59 CD1_59 HD1_59 119.3
CE1_59 CD1_59 HD1_59 119.3
CG_59 CD2_59 CE2_59 119.7(7)
CG_59 CD2_59 HD2_59 120.2
CE2_59 CD2_59 HD2_59 120.2
CZ_59 CE1_59 CD1_59 119.7(6)
CZ_59 CE1_59 HE1_59 120.2
CD1_59 CE1_59 HE1_59 120.2
CZ_59 CE2_59 CD2_59 121.0(6)
CZ_59 CE2_59 HE2_59 119.5
CD2_59 CE2_59 HE2_59 119.5
CE2_59 CZ_59 CE1_59 119.4(6)
CE2_59 CZ_59 HZ_59 120.3
CE1_59 CZ_59 HZ_59 120.3
O_59 C_59 N_60 123.4(4)
O_59 C_59 CA_59 116.6(5)
N_60 C_59 CA_59 119.9(5)
C_59 N_60 CA_60 129.6(4)
C_59 N_60 CD_60 119.2(5)
CA_60 N_60 CD_60 111.2(5)
N_60 CD_60 CG_60 103.6(5)
N_60 CD_60 HD1_60 111.0
CG_60 CD_60 HD1_60 111.0
N_60 CD_60 HD2_60 111.0
CG_60 CD_60 HD2_60 111.0
HD1_60 CD_60 HD2_60 109.0
N_60 CA_60 C_60 110.7(5)
N_60 CA_60 CB_60 102.4(4)
C_60 CA_60 CB_60 116.8(5)
N_60 CA_60 HA_60 108.9
C_60 CA_60 HA_60 108.9
CB_60 CA_60 HA_60 108.9
CG_60 CB_60 CA_60 101.9(5)
CG_60 CB_60 HB1_60 111.4
CA_60 CB_60 HB1_60 111.4
CG_60 CB_60 HB2_60 111.4
CA_60 CB_60 HB2_60 111.4
HB1_60 CB_60 HB2_60 109.2
CD_60 CG_60 CB_60 103.4(5)
CD_60 CG_60 HG1_60 111.1
CB_60 CG_60 HG1_60 111.1
CD_60 CG_60 HG2_60 111.1
CB_60 CG_60 HG2_60 111.1
HG1_60 CG_60 HG2_60 109.0
O_60 C_60 N_61 122.8(5)
O_60 C_60 CA_60 120.0(6)
N_61 C_60 CA_60 117.0(6)
C_60 N_61 CA_61 121.5(6)
C_60 N_61 H0_61 119.3
CA_61 N_61 H0_61 119.3
N_61 CA_61 C_61 109.5(4)
N_61 CA_61 HA1_61 109.8
C_61 CA_61 HA1_61 109.8
N_61 CA_61 HA2_61 109.8
C_61 CA_61 HA2_61 109.8
HA1_61 CA_61 HA2_61 108.2
O_61 C_61 N_62 123.0(5)
O_61 C_61 CA_61 122.2(5)
N_62 C_61 CA_61 114.7(6)
C_61 N_62 CA_62 124.9(5)
C_61 N_62 H0_62 117.6
CA_62 N_62 H0_62 117.6
N_62 CA_62 CB_62 110.4(4)
N_62 CA_62 C_62 107.4(4)
CB_62 CA_62 C_62 110.9(4)
N_62 CA_62 HA_62 109.3
CB_62 CA_62 HA_62 109.3
C_62 CA_62 HA_62 109.3
CG_62 CB_62 CA_62 113.3(5)
CG_62 CB_62 HB1_62 108.9
CA_62 CB_62 HB1_62 108.9
CG_62 CB_62 HB2_62 108.9
CA_62 CB_62 HB2_62 108.9
HB1_62 CB_62 HB2_62 107.7
ND2_62 CG_62 OD1_62 123.2(5)
ND2_62 CG_62 CB_62 118.7(7)
OD1_62 CG_62 CB_62 118.1(6)
CG_62 ND2_62 HD2A_62 120.0
CG_62 ND2_62 HD2B_62 120.0
HD2A_62 ND2_62 HD2B_62 120.0
O_62 C_62 N_63 122.4(4)
O_62 C_62 CA_62 121.2(4)
N_63 C_62 CA_62 116.4(4)
C_62 N_63 CA_63 119.4(4)
C_62 N_63 H0_63 120.3
CA_63 N_63 H0_63 120.3
N_63 CA_63 CB_63 113.1(4)
N_63 CA_63 C_63 107.9(3)
CB_63 CA_63 C_63 110.7(3)
N_63 CA_63 HA_63 108.3
CB_63 CA_63 HA_63 108.3
C_63 CA_63 HA_63 108.3
CG_63 CB_63 CA_63 112.3(4)
CG_63 CB_63 HB1_63 109.1
CA_63 CB_63 HB1_63 109.1
CG_63 CB_63 HB2_63 109.1
CA_63 CB_63 HB2_63 109.1
HB1_63 CB_63 HB2_63 107.9
OD1_63 CG_63 OD2_63 123.9(4)
OD1_63 CG_63 CB_63 118.2(4)
OD2_63 CG_63 CB_63 117.9(4)
O_63 C_63 N_64 123.1(4)
O_63 C_63 CA_63 122.0(4)
N_64 C_63 CA_63 114.9(4)
C_63 N_64 CA_64 121.3(4)
C_63 N_64 H0_64 119.3
CA_64 N_64 H0_64 119.3
N_64 CA_64 C_64 111.3(4)
N_64 CA_64 CB_64 111.1(4)
C_64 CA_64 CB_64 109.0(4)
N_64 CA_64 HA_64 108.4
C_64 CA_64 HA_64 108.4
CB_64 CA_64 HA_64 108.4
CG_64 CB_64 CA_64 112.9(4)
CG_64 CB_64 HB1_64 109.0
CA_64 CB_64 HB1_64 109.0
CG_64 CB_64 HB2_64 109.0
CA_64 CB_64 HB2_64 109.0
HB1_64 CB_64 HB2_64 107.8
CB_64 CG_64 CD_64 113.0(4)
CB_64 CG_64 HG1_64 109.0
CD_64 CG_64 HG1_64 109.0
CB_64 CG_64 HG2_64 109.0
CD_64 CG_64 HG2_64 109.0
HG1_64 CG_64 HG2_64 107.8
NE_64 CD_64 CG_64 110.3(4)
NE_64 CD_64 HD1_64 109.6
CG_64 CD_64 HD1_64 109.6
NE_64 CD_64 HD2_64 109.6
CG_64 CD_64 HD2_64 109.6
HD1_64 CD_64 HD2_64 108.1
CZ_64 NE_64 CD_64 125.8(4)
CZ_64 NE_64 HE_64 117.1
CD_64 NE_64 HE_64 117.1
NH2_64 CZ_64 NE_64 119.6(5)
NH2_64 CZ_64 NH1_64 120.6(5)
NE_64 CZ_64 NH1_64 119.8(6)
CZ_64 NH1_64 HH1A_64 120.0
CZ_64 NH1_64 HH1B_64 120.0
HH1A_64 NH1_64 HH1B_64 120.0
CZ_64 NH2_64 HH2A_64 120.0
CZ_64 NH2_64 HH2B_64 120.0
HH2A_64 NH2_64 HH2B_64 120.0
O_64 C_64 N_65 121.7(5)
O_64 C_64 CA_64 121.5(4)
N_65 C_64 CA_64 116.6(4)
C_64 N_65 CA_65 122.5(4)
C_64 N_65 H0_65 118.7
CA_65 N_65 H0_65 118.7
N_65 CA_65 C_65 108.8(3)
N_65 CA_65 CB_65 112.9(4)
C_65 CA_65 CB_65 107.4(4)
N_65 CA_65 HA_65 109.2
C_65 CA_65 HA_65 109.2
CB_65 CA_65 HA_65 109.2
CA_65 CB_65 HB1_65 109.5
CA_65 CB_65 HB2_65 109.5
HB1_65 CB_65 HB2_65 109.5
CA_65 CB_65 HB3_65 109.5
HB1_65 CB_65 HB3_65 109.5
HB2_65 CB_65 HB3_65 109.5
O_65 C_65 N_66 123.0(4)
O_65 C_65 CA_65 121.6(4)
N_66 C_65 CA_65 115.2(4)
C_65 N_66 CA_66 119.0(3)
C_65 N_66 H0_66 120.5
CA_66 N_66 H0_66 120.5
N_66 CA_66 C_66 109.1(3)
N_66 CA_66 CB_66 112.7(4)
C_66 CA_66 CB_66 113.0(4)
N_66 CA_66 HA_66 107.2
C_66 CA_66 HA_66 107.2
CB_66 CA_66 HA_66 107.2
CG_66 CB_66 CA_66 116.8(4)
CG_66 CB_66 HB1_66 108.1
CA_66 CB_66 HB1_66 108.1
CG_66 CB_66 HB2_66 108.1
CA_66 CB_66 HB2_66 108.1
HB1_66 CB_66 HB2_66 107.3
CD1_66 CG_66 CD2_66 106.8(5)
CD1_66 CG_66 CB_66 128.1(5)
CD2_66 CG_66 CB_66 125.0(4)
CE3_66 CD2_66 CG_66 135.1(5)
CE3_66 CD2_66 CE2_66 117.4(5)
CG_66 CD2_66 CE2_66 107.4(5)
CZ2_66 CE2_66 NE1_66 132.7(5)
CZ2_66 CE2_66 CD2_66 121.7(6)
NE1_66 CE2_66 CD2_66 105.6(5)
CZ3_66 CE3_66 CD2_66 120.5(6)
CZ3_66 CE3_66 HE3_66 119.8
CD2_66 CE3_66 HE3_66 119.8
NE1_66 CD1_66 CG_66 109.8(5)
NE1_66 CD1_66 HD1_66 125.1
CG_66 CD1_66 HD1_66 125.1
CD1_66 NE1_66 CE2_66 110.3(4)
CD1_66 NE1_66 HE1_66 124.8
CE2_66 NE1_66 HE1_66 124.8
CH2_66 CZ2_66 CE2_66 119.0(6)
CH2_66 CZ2_66 HZ2_66 120.5
CE2_66 CZ2_66 HZ2_66 120.5
CE3_66 CZ3_66 CH2_66 119.5(7)
CE3_66 CZ3_66 HZ3_66 120.3
CH2_66 CZ3_66 HZ3_66 120.3
CZ2_66 CH2_66 CZ3_66 121.8(7)
CZ2_66 CH2_66 HH2_66 119.1
CZ3_66 CH2_66 HH2_66 119.1
O_66 C_66 N_67 124.7(4)
O_66 C_66 CA_66 122.4(4)
N_67 C_66 CA_66 112.8(4)
C_66 N_67 CA_67 125.1(4)
C_66 N_67 H0_67 117.4
CA_67 N_67 H0_67 117.4
N_67 CA_67 C_67 106.9(4)
N_67 CA_67 CB_67 109.9(4)
C_67 CA_67 CB_67 112.1(4)
N_67 CA_67 HA_67 109.3
C_67 CA_67 HA_67 109.3
CB_67 CA_67 HA_67 109.3
CG1_67 CB_67 CG2_67 111.5(4)
CG1_67 CB_67 CA_67 111.1(4)
CG2_67 CB_67 CA_67 109.8(4)
CG1_67 CB_67 HB_67 108.1
CG2_67 CB_67 HB_67 108.1
CA_67 CB_67 HB_67 108.1
CB_67 CG1_67 HG1A_67 109.5
CB_67 CG1_67 HG1B_67 109.5
HG1A_67 CG1_67 HG1B_67 109.5
CB_67 CG1_67 HG1C_67 109.5
HG1A_67 CG1_67 HG1C_67 109.5
HG1B_67 CG1_67 HG1C_67 109.5
CB_67 CG2_67 HG2A_67 109.5
CB_67 CG2_67 HG2B_67 109.5
HG2A_67 CG2_67 HG2B_67 109.5
CB_67 CG2_67 HG2C_67 109.5
HG2A_67 CG2_67 HG2C_67 109.5
HG2B_67 CG2_67 HG2C_67 109.5
O_67 C_67 N_68 126.4(7)
O_67 C_67 N_68 120.6(6)
N_68 C_67 N_68 9.8(7)
O_67 C_67 CA_67 120.8(4)
N_68 C_67 CA_67 112.6(6)
N_68 C_67 CA_67 118.4(6)
C_67 N_68 CA_68 122.7(10)
C_67 N_68 H0_68 118.6
CA_68 N_68 H0_68 118.6
C_67 N_68 CA_68 121.2(9)
C_67 N_68 H0A_68 119.4
CA_68 N_68 H0A_68 119.4
N_68 CA_68 C_68 108.1(9)
N_68 CA_68 CB_68 108.4(9)
C_68 CA_68 CB_68 113.0(9)
N_68 CA_68 HA_68 109.1
C_68 CA_68 HA_68 109.1
CB_68 CA_68 HA_68 109.1
N_68 CA_68 C_68 106.5(9)
N_68 CA_68 CB_68 110.3(10)
C_68 CA_68 CB_68 112.6(11)
N_68 CA_68 HA1_68 109.1
C_68 CA_68 HA1_68 109.1
CB_68 CA_68 HA1_68 109.1
O_68 C_68 N_69 123.3(12)
O_68 C_68 CA_68 119.0(13)
N_69 C_68 CA_68 117.7(10)
O_68 C_68 N_69 122.5(14)
O_68 C_68 CA_68 124.0(14)
N_69 C_68 CA_68 113.4(11)
OG_68 CB_68 CA_68 108.1(9)
OG_68 CB_68 HB1_68 110.1
CA_68 CB_68 HB1_68 110.1
OG_68 CB_68 HB2_68 110.1
CA_68 CB_68 HB2_68 110.1
HB1_68 CB_68 HB2_68 108.4
OG_68 CB_68 CA_68 110.7(9)
OG_68 CB_68 HB3_68 109.5
CA_68 CB_68 HB3_68 109.5
OG_68 CB_68 HB4_68 109.5
CA_68 CB_68 HB4_68 109.5
HB3_68 CB_68 HB4_68 108.1
C_68 N_69 C_68 5.5(11)
C_68 N_69 CA_69 123.5(7)
C_68 N_69 CA_69 123.2(7)
C_68 N_69 H0_69 117.7
C_68 N_69 H0_69 118.4
CA_69 N_69 H0_69 118.4
N_69 CA_69 C_69 111.6(4)
N_69 CA_69 CB_69 108.5(5)
C_69 CA_69 CB_69 108.6(4)
N_69 CA_69 HA_69 109.4
C_69 CA_69 HA_69 109.4
CB_69 CA_69 HA_69 109.4
CG_69 CB_69 CA_69 115.2(4)
CG_69 CB_69 HB1_69 108.5
CA_69 CB_69 HB1_69 108.5
CG_69 CB_69 HB2_69 108.5
CA_69 CB_69 HB2_69 108.5
HB1_69 CB_69 HB2_69 107.5
CD1_69 CG_69 CB_69 109.0(4)
CD1_69 CG_69 CD2_69 111.1(4)
CB_69 CG_69 CD2_69 111.8(5)
CD1_69 CG_69 HG_69 108.3
CB_69 CG_69 HG_69 108.3
CD2_69 CG_69 HG_69 108.3
CG_69 CD1_69 HD1A_69 109.5
CG_69 CD1_69 HD1B_69 109.5
HD1A_69 CD1_69 HD1B_69 109.5
CG_69 CD1_69 HD1C_69 109.5
HD1A_69 CD1_69 HD1C_69 109.5
HD1B_69 CD1_69 HD1C_69 109.5
CG_69 CD2_69 HD2A_69 109.5
CG_69 CD2_69 HD2B_69 109.5
HD2A_69 CD2_69 HD2B_69 109.5
CG_69 CD2_69 HD2C_69 109.5
HD2A_69 CD2_69 HD2C_69 109.5
HD2B_69 CD2_69 HD2C_69 109.5
O_69 C_69 N_70 122.2(6)
O_69 C_69 CA_69 121.6(6)
N_70 C_69 CA_69 116.2(5)
C_69 N_70 CA_70 118.7(5)
C_69 N_70 H0_70 120.7
CA_70 N_70 H0_70 120.7
N_70 CA_70 CB_70 112.6(6)
N_70 CA_70 C_70 109.8(5)
CB_70 CA_70 C_70 111.0(6)
N_70 CA_70 HA_70 107.8
CB_70 CA_70 HA_70 107.8
C_70 CA_70 HA_70 107.8
OG1_70 CB_70 CA_70 108.8(6)
OG1_70 CB_70 CG2_70 110.7(7)
CA_70 CB_70 CG2_70 113.3(7)
OG1_70 CB_70 HB_70 108.0
CA_70 CB_70 HB_70 108.0
CG2_70 CB_70 HB_70 108.0
CB_70 OG1_70 HG1_70 109.5
CB_70 CG2_70 HG2A_70 109.5
CB_70 CG2_70 HG2B_70 109.5
HG2A_70 CG2_70 HG2B_70 109.5
CB_70 CG2_70 HG2C_70 109.5
HG2A_70 CG2_70 HG2C_70 109.5
HG2B_70 CG2_70 HG2C_70 109.5
O_70 C_70 N_71 122.7(14)
O_70 C_70 N_71 122.8(11)
N_71 C_70 N_71 9(2)
O_70 C_70 CA_70 122.9(6)
N_71 C_70 CA_70 114.4(13)
N_71 C_70 CA_70 113.9(11)
C_70 N_71 CA_71 117.6(18)
C_70 N_71 H0_71 121.2
CA_71 N_71 H0_71 121.2
C_70 N_71 CA_71 121(2)
C_70 N_71 H0A_71 119.5
CA_71 N_71 H0A_71 119.5
O_71 C_71 N_72 117(2)
O_71 C_71 CA_71 125(2)
N_72 C_71 CA_71 118.7(12)
O_71 C_71 N_72 126(3)
O_71 C_71 CA_71 114(3)
N_72 C_71 CA_71 120(2)
N_71 CA_71 C_71 108.8(13)
N_71 CA_71 CB_71 111.5(16)
C_71 CA_71 CB_71 110.2(16)
N_71 CA_71 HA_71 108.8
C_71 CA_71 HA_71 108.8
CB_71 CA_71 HA_71 108.8
N_71 CA_71 C_71 113.6(19)
N_71 CA_71 CB_71 111(2)
C_71 CA_71 CB_71 106.9(18)
N_71 CA_71 HA1_71 108.4
C_71 CA_71 HA1_71 108.4
CB_71 CA_71 HA1_71 108.4
OG_71 CB_71 CA_71 108.2(15)
OG_71 CB_71 HB1_71 110.1
CA_71 CB_71 HB1_71 110.1
OG_71 CB_71 HB2_71 110.1
CA_71 CB_71 HB2_71 110.1
HB1_71 CB_71 HB2_71 108.4
OG_71 CB_71 CA_71 106(2)
OG_71 CB_71 HB3_71 110.5
CA_71 CB_71 HB3_71 110.5
OG_71 CB_71 HB4_71 110.5
CA_71 CB_71 HB4_71 110.5
HB3_71 CB_71 HB4_71 108.7
C_71 N_72 C_71 1.4(18)
C_71 N_72 CA_72 121.1(11)
C_71 N_72 CA_72 122.4(15)
C_71 N_72 H0_72 119.5
C_71 N_72 H0_72 118.1
CA_72 N_72 H0_72 119.5
N_72 CA_72 CB_72 108.5(10)
N_72 CA_72 C_72 112.6(8)
CB_72 CA_72 C_72 110.7(12)
N_72 CA_72 HA_72 108.3
CB_72 CA_72 HA_72 108.3
C_72 CA_72 HA_72 108.3
CA_72 CB_72 HB1_72 109.5
CA_72 CB_72 HB2_72 109.5
HB1_72 CB_72 HB2_72 109.5
CA_72 CB_72 HB3_72 109.5
HB1_72 CB_72 HB3_72 109.5
HB2_72 CB_72 HB3_72 109.5
O_72 C_72 N_73 121.7(8)
O_72 C_72 CA_72 117.6(8)
N_73 C_72 CA_72 120.7(8)
C_72 N_73 CA_73 120.8(6)
C_72 N_73 H0_73 119.6
CA_73 N_73 H0_73 119.6
N_73 CA_73 C_73 111.1(5)
N_73 CA_73 CB_73 110.3(5)
C_73 CA_73 CB_73 109.7(5)
N_73 CA_73 HA_73 108.6
C_73 CA_73 HA_73 108.6
CB_73 CA_73 HA_73 108.6
CG_73 CB_73 CA_73 112.6(5)
CG_73 CB_73 HB1_73 109.1
CA_73 CB_73 HB1_73 109.1
CG_73 CB_73 HB2_73 109.1
CA_73 CB_73 HB2_73 109.1
HB1_73 CB_73 HB2_73 107.8
CD_73 CG_73 CB_73 113.3(5)
CD_73 CG_73 HG1_73 108.9
CB_73 CG_73 HG1_73 108.9
CD_73 CG_73 HG2_73 108.9
CB_73 CG_73 HG2_73 108.9
HG1_73 CG_73 HG2_73 107.7
OE1_73 CD_73 NE2_73 121.9(6)
OE1_73 CD_73 CG_73 120.7(6)
NE2_73 CD_73 CG_73 117.3(5)
CD_73 NE2_73 HE2A_73 120.0
CD_73 NE2_73 HE2B_73 120.0
HE2A_73 NE2_73 HE2B_73 120.0
O_73 C_73 N_74 122.4(6)
O_73 C_73 CA_73 120.9(5)
N_74 C_73 CA_73 116.7(5)
C_73 N_74 CA_74 122.8(5)
C_73 N_74 H0_74 118.6
CA_74 N_74 H0_74 118.6
N_74 CA_74 C_74 109.2(4)
N_74 CA_74 CB_74 112.0(5)
C_74 CA_74 CB_74 110.5(4)
N_74 CA_74 HA_74 108.4
C_74 CA_74 HA_74 108.4
CB_74 CA_74 HA_74 108.4
OG1_74 CB_74 CG2_74 109.0(6)
OG1_74 CB_74 CA_74 109.6(5)
CG2_74 CB_74 CA_74 112.3(6)
OG1_74 CB_74 HB_74 108.6
CG2_74 CB_74 HB_74 108.6
CA_74 CB_74 HB_74 108.6
CB_74 OG1_74 HG1_74 109.5
CB_74 CG2_74 HG2A_74 109.5
CB_74 CG2_74 HG2B_74 109.5
HG2A_74 CG2_74 HG2B_74 109.5
CB_74 CG2_74 HG2C_74 109.5
HG2A_74 CG2_74 HG2C_74 109.5
HG2B_74 CG2_74 HG2C_74 109.5
O_74 C_74 N_75 122.5(5)
O_74 C_74 CA_74 120.9(4)
N_75 C_74 CA_74 116.6(4)
C_74 N_75 CA_75 121.1(4)
C_74 N_75 H0_75 119.4
CA_75 N_75 H0_75 119.4
N_75 CA_75 C_75 110.2(4)
N_75 CA_75 CB_75 110.9(4)
C_75 CA_75 CB_75 106.8(4)
N_75 CA_75 HA_75 109.6
C_75 CA_75 HA_75 109.6
CB_75 CA_75 HA_75 109.6
CG_75 CB_75 CA_75 115.0(4)
CG_75 CB_75 HB1_75 108.5
CA_75 CB_75 HB1_75 108.5
CG_75 CB_75 HB2_75 108.5
CA_75 CB_75 HB2_75 108.5
HB1_75 CB_75 HB2_75 107.5
CD2_75 CG_75 CD1_75 110.6(6)
CD2_75 CG_75 CB_75 111.7(4)
CD1_75 CG_75 CB_75 108.3(5)
CD2_75 CG_75 HG_75 108.7
CD1_75 CG_75 HG_75 108.7
CB_75 CG_75 HG_75 108.7
CG_75 CD1_75 HD1A_75 109.5
CG_75 CD1_75 HD1B_75 109.5
HD1A_75 CD1_75 HD1B_75 109.5
CG_75 CD1_75 HD1C_75 109.5
HD1A_75 CD1_75 HD1C_75 109.5
HD1B_75 CD1_75 HD1C_75 109.5
CG_75 CD2_75 HD2A_75 109.5
CG_75 CD2_75 HD2B_75 109.5
HD2A_75 CD2_75 HD2B_75 109.5
CG_75 CD2_75 HD2C_75 109.5
HD2A_75 CD2_75 HD2C_75 109.5
HD2B_75 CD2_75 HD2C_75 109.5
O_75 C_75 N_76 122.1(5)
O_75 C_75 CA_75 121.0(4)
N_76 C_75 CA_75 116.7(4)
C_75 N_76 CA_76 120.5(4)
C_75 N_76 H0_76 119.7
CA_76 N_76 H0_76 119.7
N_76 CA_76 C_76 110.2(4)
N_76 CA_76 CB_76 111.6(4)
C_76 CA_76 CB_76 109.3(4)
N_76 CA_76 HA_76 108.5
C_76 CA_76 HA_76 108.5
CB_76 CA_76 HA_76 108.5
CG_76 CB_76 CA_76 112.2(4)
CG_76 CB_76 HB1_76 109.2
CA_76 CB_76 HB1_76 109.2
CG_76 CB_76 HB2_76 109.2
CA_76 CB_76 HB2_76 109.2
HB1_76 CB_76 HB2_76 107.9
CD2_76 CG_76 CD1_76 110.6(4)
CD2_76 CG_76 CB_76 112.4(5)
CD1_76 CG_76 CB_76 109.2(5)
CD2_76 CG_76 HG_76 108.2
CD1_76 CG_76 HG_76 108.2
CB_76 CG_76 HG_76 108.2
CG_76 CD1_76 HD1A_76 109.5
CG_76 CD1_76 HD1B_76 109.5
HD1A_76 CD1_76 HD1B_76 109.5
CG_76 CD1_76 HD1C_76 109.5
HD1A_76 CD1_76 HD1C_76 109.5
HD1B_76 CD1_76 HD1C_76 109.5
CG_76 CD2_76 HD2A_76 109.5
CG_76 CD2_76 HD2B_76 109.5
HD2A_76 CD2_76 HD2B_76 109.5
CG_76 CD2_76 HD2C_76 109.5
HD2A_76 CD2_76 HD2C_76 109.5
HD2B_76 CD2_76 HD2C_76 109.5
O_76 C_76 N_77 121.7(5)
O_76 C_76 CA_76 122.2(4)
N_77 C_76 CA_76 116.0(4)
C_76 N_77 CA_77 122.0(4)
C_76 N_77 CD_77 126.2(4)
CA_77 N_77 CD_77 111.2(4)
N_77 CD_77 CG_77 104.0(5)
N_77 CD_77 HD1_77 111.0
CG_77 CD_77 HD1_77 111.0
N_77 CD_77 HD2_77 111.0
CG_77 CD_77 HD2_77 111.0
HD1_77 CD_77 HD2_77 109.0
N_77 CA_77 CB_77 102.6(4)
N_77 CA_77 C_77 110.6(4)
CB_77 CA_77 C_77 110.5(4)
N_77 CA_77 HA_77 111.0
CB_77 CA_77 HA_77 111.0
C_77 CA_77 HA_77 111.0
CA_77 CB_77 CG_77 103.7(4)
CA_77 CB_77 HB1_77 111.0
CG_77 CB_77 HB1_77 111.0
CA_77 CB_77 HB2_77 111.0
CG_77 CB_77 HB2_77 111.0
HB1_77 CB_77 HB2_77 109.0
CD_77 CG_77 CB_77 103.1(4)
CD_77 CG_77 HG1_77 111.2
CB_77 CG_77 HG1_77 111.2
CD_77 CG_77 HG2_77 111.2
CB_77 CG_77 HG2_77 111.2
HG1_77 CG_77 HG2_77 109.1
O_77 C_77 N_78 121.9(6)
O_77 C_77 N_78 123.5(16)
N_78 C_77 N_78 6.9(13)
O_77 C_77 CA_77 120.9(4)
N_78 C_77 CA_77 117.2(6)
N_78 C_77 CA_77 115.0(16)
C_77 N_78 CA_78 120.9(8)
C_77 N_78 H0_78 119.5
CA_78 N_78 H0_78 119.5
C_77 N_78 CA_78 119(3)
C_77 N_78 H0A_78 120.4
CA_78 N_78 H0A_78 120.4
N_78 CA_78 C_78 110.6(6)
N_78 CA_78 CB_78 109.5(6)
C_78 CA_78 CB_78 108.7(6)
N_78 CA_78 HA_78 109.3
C_78 CA_78 HA_78 109.3
CB_78 CA_78 HA_78 109.3
N_78 CA_78 C_78 112.1(19)
N_78 CA_78 CB_78 111.7(18)
C_78 CA_78 CB_78 108.5(17)
N_78 CA_78 HA1_78 108.1
C_78 CA_78 HA1_78 108.1
CB_78 CA_78 HA1_78 108.1
CG_78 CB_78 CA_78 111.6(7)
CG_78 CB_78 HB1_78 109.3
CA_78 CB_78 HB1_78 109.3
CG_78 CB_78 HB2_78 109.3
CA_78 CB_78 HB2_78 109.3
HB1_78 CB_78 HB2_78 108.0
CG_78 CB_78 CA_78 124(2)
CG_78 CB_78 HB3_78 106.4
CA_78 CB_78 HB3_78 106.4
CG_78 CB_78 HB4_78 106.4
CA_78 CB_78 HB4_78 106.4
HB3_78 CB_78 HB4_78 106.5
CB_78 CG_78 CD_78 114.1(5)
CB_78 CG_78 HG1_78 108.7
CD_78 CG_78 HG1_78 108.7
CB_78 CG_78 HG2_78 108.7
CD_78 CG_78 HG2_78 108.7
HG1_78 CG_78 HG2_78 107.6
CB_78 CG_78 CD_78 118(2)
CB_78 CG_78 HG3_78 107.7
CD_78 CG_78 HG3_78 107.7
CB_78 CG_78 HG4_78 107.7
CD_78 CG_78 HG4_78 107.7
HG3_78 CG_78 HG4_78 107.1
NE_78 CD_78 CG_78 112.2(5)
NE_78 CD_78 HD1_78 109.2
CG_78 CD_78 HD1_78 109.2
NE_78 CD_78 HD2_78 109.2
CG_78 CD_78 HD2_78 109.2
HD1_78 CD_78 HD2_78 107.9
NE_78 CD_78 CG_78 113(2)
NE_78 CD_78 HD3_78 108.9
CG_78 CD_78 HD3_78 108.9
NE_78 CD_78 HD4_78 108.9
CG_78 CD_78 HD4_78 108.9
HD3_78 CD_78 HD4_78 107.7
CZ_78 NE_78 CD_78 124.8(7)
CZ_78 NE_78 HE_78 117.6
CD_78 NE_78 HE_78 117.6
CZ_78 NE_78 CD_78 128(2)
CZ_78 NE_78 HE1_78 115.8
CD_78 NE_78 HE1_78 115.8
NH2_78 CZ_78 NH1_78 121.5(8)
NH2_78 CZ_78 NE_78 118.3(8)
NH1_78 CZ_78 NE_78 120.1(7)
NE_78 CZ_78 NH2_78 123(2)
NE_78 CZ_78 NH1_78 116.4(19)
NH2_78 CZ_78 NH1_78 120(2)
CZ_78 NH1_78 HH1A_78 120.0
CZ_78 NH1_78 HH1B_78 120.0
HH1A_78 NH1_78 HH1B_78 120.0
CZ_78 NH1_78 HH1C_78 120.0
CZ_78 NH1_78 HH1D_78 120.0
HH1C_78 NH1_78 HH1D_78 120.0
CZ_78 NH2_78 HH2A_78 120.0
CZ_78 NH2_78 HH2B_78 120.0
HH2A_78 NH2_78 HH2B_78 120.0
CZ_78 NH2_78 HH2C_78 120.0
CZ_78 NH2_78 HH2D_78 120.0
HH2C_78 NH2_78 HH2D_78 120.0
O_78 C_78 N_79 127.0(7)
O_78 C_78 CA_78 118.4(8)
N_79 C_78 CA_78 114.5(6)
O_78 C_78 N_79 121(2)
O_78 C_78 CA_78 125(2)
N_79 C_78 CA_78 113.6(19)
C_78 N_79 C_78 3.7(12)
C_78 N_79 CA_79 126.7(5)
C_78 N_79 CA_79 126.8(11)
C_78 N_79 H0_79 116.7
C_78 N_79 H0_79 116.4
CA_79 N_79 H0_79 116.7
N_79 CA_79 C_79 108.2(3)
N_79 CA_79 CB_79 110.8(3)
C_79 CA_79 CB_79 110.6(4)
N_79 CA_79 HA_79 109.1
C_79 CA_79 HA_79 109.1
CB_79 CA_79 HA_79 109.1
CG1_79 CB_79 CA_79 111.2(4)
CG1_79 CB_79 CG2_79 110.7(4)
CA_79 CB_79 CG2_79 110.4(4)
CG1_79 CB_79 HB_79 108.1
CA_79 CB_79 HB_79 108.1
CG2_79 CB_79 HB_79 108.1
CB_79 CG1_79 HG1A_79 109.5
CB_79 CG1_79 HG1B_79 109.5
HG1A_79 CG1_79 HG1B_79 109.5
CB_79 CG1_79 HG1C_79 109.5
HG1A_79 CG1_79 HG1C_79 109.5
HG1B_79 CG1_79 HG1C_79 109.5
CB_79 CG2_79 HG2A_79 109.5
CB_79 CG2_79 HG2B_79 109.5
HG2A_79 CG2_79 HG2B_79 109.5
CB_79 CG2_79 HG2C_79 109.5
HG2A_79 CG2_79 HG2C_79 109.5
HG2B_79 CG2_79 HG2C_79 109.5
O_79 C_79 N_80 122.2(4)
O_79 C_79 CA_79 120.0(4)
N_80 C_79 CA_79 117.8(4)
C_79 N_80 CA_80 122.1(3)
C_79 N_80 H0_80 119.0
CA_80 N_80 H0_80 119.0
N_80 CA_80 CB_80 109.5(3)
N_80 CA_80 C_80 112.1(4)
CB_80 CA_80 C_80 108.5(4)
N_80 CA_80 HA_80 108.9
CB_80 CA_80 HA_80 108.9
C_80 CA_80 HA_80 108.9
CA_80 CB_80 HB1_80 109.5
CA_80 CB_80 HB2_80 109.5
HB1_80 CB_80 HB2_80 109.5
CA_80 CB_80 HB3_80 109.5
HB1_80 CB_80 HB3_80 109.5
HB2_80 CB_80 HB3_80 109.5
O_80 C_80 N_81 123.1(4)
O_80 C_80 CA_80 121.6(4)
N_81 C_80 CA_80 115.1(4)
C_80 N_81 CA_81 123.9(4)
C_80 N_81 H0_81 118.0
CA_81 N_81 H0_81 118.0
N_81 CA_81 CB_81 111.3(4)
N_81 CA_81 C_81 105.9(4)
CB_81 CA_81 C_81 110.5(4)
N_81 CA_81 HA_81 109.7
CB_81 CA_81 HA_81 109.7
C_81 CA_81 HA_81 109.7
CG_81 CB_81 CA_81 113.7(5)
CG_81 CB_81 HB1_81 108.8
CA_81 CB_81 HB1_81 108.8
CG_81 CB_81 HB2_81 108.8
CA_81 CB_81 HB2_81 108.8
HB1_81 CB_81 HB2_81 107.7
OD1_81 CG_81 ND2_81 122.1(6)
OD1_81 CG_81 CB_81 122.5(6)
ND2_81 CG_81 CB_81 115.3(7)
CG_81 ND2_81 HD2A_81 120.0
CG_81 ND2_81 HD2B_81 120.0
HD2A_81 ND2_81 HD2B_81 120.0
O_81 C_81 N_82 123.1(4)
O_81 C_81 CA_81 119.8(4)
N_82 C_81 CA_81 117.0(4)
C_81 N_82 CA_82 119.4(4)
C_81 N_82 H0_82 120.3
CA_82 N_82 H0_82 120.3
N_82 CA_82 C_82 109.0(4)
N_82 CA_82 HA1_82 109.9
C_82 CA_82 HA1_82 109.9
N_82 CA_82 HA2_82 109.9
C_82 CA_82 HA2_82 109.9
HA1_82 CA_82 HA2_82 108.3
O_82 C_82 N_83 122.2(11)
O_82 C_82 N_83 124.1(7)
N_83 C_82 N_83 3.7(16)
O_82 C_82 CA_82 119.6(4)
N_83 C_82 CA_82 118.2(11)
N_83 C_82 CA_82 116.3(7)
C_82 N_83 CA_83 118.6(10)
C_82 N_83 H0_83 120.7
CA_83 N_83 H0_83 120.7
C_82 N_83 CA_83 127.4(17)
C_82 N_83 H0A_83 116.3
CA_83 N_83 H0A_83 116.3
O_83 C_83 N_84 124.2(12)
O_83 C_83 CA_83 117.6(12)
N_84 C_83 CA_83 118.1(7)
O_83 C_83 N_84 118.2(16)
O_83 C_83 CA_83 125.1(16)
N_84 C_83 CA_83 116.7(13)
N_83 CA_83 CB_83 111.7(10)
N_83 CA_83 C_83 109.9(9)
CB_83 CA_83 C_83 111.8(9)
N_83 CA_83 HA_83 107.7
CB_83 CA_83 HA_83 107.7
C_83 CA_83 HA_83 107.7
N_83 CA_83 C_83 114.2(14)
N_83 CA_83 CB_83 109.9(14)
C_83 CA_83 CB_83 109.9(14)
N_83 CA_83 HA1_83 107.5
C_83 CA_83 HA1_83 107.5
CB_83 CA_83 HA1_83 107.5
OG_83 CB_83 CA_83 113.4(10)
OG_83 CB_83 HB1_83 108.9
CA_83 CB_83 HB1_83 108.9
OG_83 CB_83 HB2_83 108.9
CA_83 CB_83 HB2_83 108.9
HB1_83 CB_83 HB2_83 107.7
OG_83 CB_83 CA_83 113.0(15)
OG_83 CB_83 HB3_83 109.0
CA_83 CB_83 HB3_83 109.0
OG_83 CB_83 HB4_83 109.0
CA_83 CB_83 HB4_83 109.0
HB3_83 CB_83 HB4_83 107.8
C_83 N_84 CA_84 121.7(7)
C_83 N_84 H0_84 119.2
CA_84 N_84 H0_84 119.2
C_83 N_84 CA_84 126.8(10)
C_83 N_84 H0A_84 116.6
CA_84 N_84 H0A_84 116.6
N_84 CA_84 C_84 110.0(8)
N_84 CA_84 CB_84 110.3(7)
C_84 CA_84 CB_84 113.8(9)
N_84 CA_84 HA_84 107.5
C_84 CA_84 HA_84 107.5
CB_84 CA_84 HA_84 107.5
N_84 CA_84 C_84 112.7(12)
N_84 CA_84 CB_84 108.3(9)
C_84 CA_84 CB_84 110.0(11)
N_84 CA_84 HA1_84 108.6
C_84 CA_84 HA1_84 108.6
CB_84 CA_84 HA1_84 108.6
O_84 C_84 N_85 124.3(9)
O_84 C_84 CA_84 120.9(11)
N_85 C_84 CA_84 114.7(9)
O_84 C_84 N_85 120.3(16)
O_84 C_84 CA_84 122.7(19)
N_85 C_84 CA_84 117.0(14)
OG_84 CB_84 CA_84 103.7(11)
OG_84 CB_84 HB1_84 111.0
CA_84 CB_84 HB1_84 111.0
OG_84 CB_84 HB2_84 111.0
CA_84 CB_84 HB2_84 111.0
HB1_84 CB_84 HB2_84 109.0
OG_84 CB_84 CA_84 109.9(9)
OG_84 CB_84 HB3_84 109.7
CA_84 CB_84 HB3_84 109.7
OG_84 CB_84 HB4_84 109.7
CA_84 CB_84 HB4_84 109.7
HB3_84 CB_84 HB4_84 108.2
C_84 N_85 C_84 1.8(12)
C_84 N_85 CA_85 122.9(6)
C_84 N_85 CA_85 121.8(8)
C_84 N_85 H0_85 118.6
C_84 N_85 H0_85 119.6
CA_85 N_85 H0_85 118.6
N_85 CA_85 C_85 110.1(5)
N_85 CA_85 CB_85 108.7(5)
C_85 CA_85 CB_85 108.1(5)
N_85 CA_85 HA_85 109.9
C_85 CA_85 HA_85 109.9
CB_85 CA_85 HA_85 109.9
CG_85 CB_85 CA_85 113.1(5)
CG_85 CB_85 HB1_85 109.0
CA_85 CB_85 HB1_85 109.0
CG_85 CB_85 HB2_85 109.0
CA_85 CB_85 HB2_85 109.0
HB1_85 CB_85 HB2_85 107.8
CD1_85 CG_85 CD2_85 116.8(7)
CD1_85 CG_85 CB_85 122.6(6)
CD2_85 CG_85 CB_85 120.6(6)
CE1_85 CD1_85 CG_85 121.4(6)
CE1_85 CD1_85 HD1_85 119.3
CG_85 CD1_85 HD1_85 119.3
CE2_85 CD2_85 CG_85 119.9(7)
CE2_85 CD2_85 HD2_85 120.0
CG_85 CD2_85 HD2_85 120.0
CZ_85 CE1_85 CD1_85 120.5(7)
CZ_85 CE1_85 HE1_85 119.8
CD1_85 CE1_85 HE1_85 119.8
CZ_85 CE2_85 CD2_85 121.3(7)
CZ_85 CE2_85 HE2_85 119.4
CD2_85 CE2_85 HE2_85 119.4
CE2_85 CZ_85 CE1_85 120.2(7)
CE2_85 CZ_85 HZ_85 119.9
CE1_85 CZ_85 HZ_85 119.9
O_85 C_85 N_86 122.2(6)
O_85 C_85 CA_85 122.2(5)
N_86 C_85 CA_85 115.5(5)
C_85 N_86 CA_86 125.0(4)
C_85 N_86 H0_86 117.5
CA_86 N_86 H0_86 117.5
N_86 CA_86 C_86 106.2(4)
N_86 CA_86 CB_86 112.4(4)
C_86 CA_86 CB_86 111.8(4)
N_86 CA_86 HA_86 108.8
C_86 CA_86 HA_86 108.8
CB_86 CA_86 HA_86 108.8
CG1_86 CB_86 CA_86 110.9(5)
CG1_86 CB_86 CG2_86 109.6(6)
CA_86 CB_86 CG2_86 110.6(6)
CG1_86 CB_86 HB_86 108.5
CA_86 CB_86 HB_86 108.5
CG2_86 CB_86 HB_86 108.5
CB_86 CG1_86 HG1A_86 109.5
CB_86 CG1_86 HG1B_86 109.5
HG1A_86 CG1_86 HG1B_86 109.5
CB_86 CG1_86 HG1C_86 109.5
HG1A_86 CG1_86 HG1C_86 109.5
HG1B_86 CG1_86 HG1C_86 109.5
CB_86 CG2_86 HG2A_86 109.5
CB_86 CG2_86 HG2B_86 109.5
HG2A_86 CG2_86 HG2B_86 109.5
CB_86 CG2_86 HG2C_86 109.5
HG2A_86 CG2_86 HG2C_86 109.5
HG2B_86 CG2_86 HG2C_86 109.5
O_86 C_86 N_87 122.3(4)
O_86 C_86 CA_86 120.8(4)
N_87 C_86 CA_86 116.8(4)
C_86 N_87 CA_87 121.6(4)
C_86 N_87 H0_87 119.2
CA_87 N_87 H0_87 119.2
N_87 CA_87 C_87 110.1(4)
N_87 CA_87 CB_87 109.7(4)
C_87 CA_87 CB_87 109.2(4)
N_87 CA_87 HA_87 109.3
C_87 CA_87 HA_87 109.3
CB_87 CA_87 HA_87 109.3
OG1_87 CB_87 CG2_87 108.7(5)
OG1_87 CB_87 CA_87 108.4(4)
CG2_87 CB_87 CA_87 109.9(5)
OG1_87 CB_87 HB_87 109.9
CG2_87 CB_87 HB_87 109.9
CA_87 CB_87 HB_87 109.9
CB_87 OG1_87 HG1_87 109.5
CB_87 CG2_87 HG2A_87 109.5
CB_87 CG2_87 HG2B_87 109.5
HG2A_87 CG2_87 HG2B_87 109.5
CB_87 CG2_87 HG2C_87 109.5
HG2A_87 CG2_87 HG2C_87 109.5
HG2B_87 CG2_87 HG2C_87 109.5
O_87 C_87 N_88 122.3(4)
O_87 C_87 CA_87 121.1(4)
N_88 C_87 CA_87 116.6(5)
C_87 N_88 CA_88 123.5(4)
C_87 N_88 H0_88 118.3
CA_88 N_88 H0_88 118.3
N_88 CA_88 C_88 108.1(3)
N_88 CA_88 CB_88 111.0(4)
C_88 CA_88 CB_88 110.1(4)
N_88 CA_88 HA_88 109.2
C_88 CA_88 HA_88 109.2
CB_88 CA_88 HA_88 109.2
CG2_88 CB_88 CG1_88 110.8(4)
CG2_88 CB_88 CA_88 110.0(4)
CG1_88 CB_88 CA_88 110.1(4)
CG2_88 CB_88 HB_88 108.6
CG1_88 CB_88 HB_88 108.6
CA_88 CB_88 HB_88 108.6
CB_88 CG1_88 HG1A_88 109.5
CB_88 CG1_88 HG1B_88 109.5
HG1A_88 CG1_88 HG1B_88 109.5
CB_88 CG1_88 HG1C_88 109.5
HG1A_88 CG1_88 HG1C_88 109.5
HG1B_88 CG1_88 HG1C_88 109.5
CB_88 CG2_88 HG2A_88 109.5
CB_88 CG2_88 HG2B_88 109.5
HG2A_88 CG2_88 HG2B_88 109.5
CB_88 CG2_88 HG2C_88 109.5
HG2A_88 CG2_88 HG2C_88 109.5
HG2B_88 CG2_88 HG2C_88 109.5
O_88 C_88 N_89 126.9(14)
O_88 C_88 N_89 123.4(6)
N_89 C_88 N_89 6.0(16)
O_88 C_88 CA_88 120.7(5)
N_89 C_88 CA_88 112.3(14)
N_89 C_88 CA_88 115.9(6)
C_88 N_89 CA_89 123.5(11)
C_88 N_89 H0_89 118.3
CA_89 N_89 H0_89 118.3
C_88 N_89 CA_89 120(3)
C_88 N_89 H0A_89 120.0
CA_89 N_89 H0A_89 120.0
N_89 CA_89 C_89 115.4(7)
N_89 CA_89 CB_89 108.1(8)
C_89 CA_89 CB_89 111.0(7)
N_89 CA_89 HA_89 107.3
C_89 CA_89 HA_89 107.3
CB_89 CA_89 HA_89 107.3
N_89 CA_89 CB_89 113.3(18)
N_89 CA_89 C_89 112.0(15)
CB_89 CA_89 C_89 108.9(15)
N_89 CA_89 HA1_89 107.4
CB_89 CA_89 HA1_89 107.4
C_89 CA_89 HA1_89 107.4
CA_89 CB_89 CG_89 110.4(8)
CA_89 CB_89 HB1_89 109.6
CG_89 CB_89 HB1_89 109.6
CA_89 CB_89 HB2_89 109.6
CG_89 CB_89 HB2_89 109.6
HB1_89 CB_89 HB2_89 108.1
CA_89 CB_89 CG_89 113.2(19)
CA_89 CB_89 HB3_89 108.9
CG_89 CB_89 HB3_89 108.9
CA_89 CB_89 HB4_89 108.9
CG_89 CB_89 HB4_89 108.9
HB3_89 CB_89 HB4_89 107.7
CB_89 CG_89 CD_89 107.0(8)
CB_89 CG_89 HG1_89 110.3
CD_89 CG_89 HG1_89 110.3
CB_89 CG_89 HG2_89 110.3
CD_89 CG_89 HG2_89 110.3
HG1_89 CG_89 HG2_89 108.6
CB_89 CG_89 CD_89 106.8(19)
CB_89 CG_89 HG3_89 110.4
CD_89 CG_89 HG3_89 110.4
CB_89 CG_89 HG4_89 110.4
CD_89 CG_89 HG4_89 110.4
HG3_89 CG_89 HG4_89 108.6
NE_89 CD_89 CG_89 115.2(6)
NE_89 CD_89 HD1_89 108.5
CG_89 CD_89 HD1_89 108.5
NE_89 CD_89 HD2_89 108.5
CG_89 CD_89 HD2_89 108.5
HD1_89 CD_89 HD2_89 107.5
NE_89 CD_89 CG_89 109.7(13)
NE_89 CD_89 HD3_89 109.7
CG_89 CD_89 HD3_89 109.7
NE_89 CD_89 HD4_89 109.7
CG_89 CD_89 HD4_89 109.7
HD3_89 CD_89 HD4_89 108.2
CZ_89 NE_89 CD_89 126.8(8)
CZ_89 NE_89 HE_89 116.6
CD_89 NE_89 HE_89 116.6
CZ_89 NE_89 CD_89 125.0(19)
CZ_89 NE_89 HE1_89 117.5
CD_89 NE_89 HE1_89 117.5
NH2_89 CZ_89 NE_89 120.8(10)
NH2_89 CZ_89 NH1_89 119.7(9)
NE_89 CZ_89 NH1_89 119.5(8)
NE_89 CZ_89 NH1_89 119.1(18)
NE_89 CZ_89 NH2_89 121.8(14)
NH1_89 CZ_89 NH2_89 119.1(18)
CZ_89 NH1_89 HH1A_89 120.0
CZ_89 NH1_89 HH1B_89 120.0
HH1A_89 NH1_89 HH1B_89 120.0
CZ_89 NH1_89 HH1C_89 120.0
CZ_89 NH1_89 HH1D_89 120.0
HH1C_89 NH1_89 HH1D_89 120.0
CZ_89 NH2_89 HH2A_89 120.0
CZ_89 NH2_89 HH2B_89 120.0
HH2A_89 NH2_89 HH2B_89 120.0
CZ_89 NH2_89 HH2C_89 120.0
CZ_89 NH2_89 HH2D_89 120.0
HH2C_89 NH2_89 HH2D_89 120.0
O_89 C_89 N_90 123.0(7)
O_89 C_89 CA_89 121.7(8)
N_90 C_89 CA_89 115.2(6)
O_89 C_89 N_90 122.5(18)
O_89 C_89 CA_89 111.6(18)
N_90 C_89 CA_89 125.9(13)
C_89 N_90 C_89 11.3(9)
C_89 N_90 CA_90 127.8(8)
C_89 N_90 CA_90 119.9(5)
C_89 N_90 H0_90 111.6
C_89 N_90 H0_90 120.0
CA_90 N_90 H0_90 120.0
N_90 CA_90 C_90 108.4(4)
N_90 CA_90 HA1_90 110.0
C_90 CA_90 HA1_90 110.0
N_90 CA_90 HA2_90 110.0
C_90 CA_90 HA2_90 110.0
HA1_90 CA_90 HA2_90 108.4
O_90 C_90 N_91 125.0(5)
O_90 C_90 CA_90 119.9(4)
N_91 C_90 CA_90 115.1(4)
C_90 N_91 CA_91 122.3(4)
C_90 N_91 H0_91 118.8
CA_91 N_91 H0_91 118.8
N_91 CA_91 CB_91 111.7(5)
N_91 CA_91 C_91 111.5(4)
CB_91 CA_91 C_91 111.7(4)
N_91 CA_91 HA_91 107.2
CB_91 CA_91 HA_91 107.2
C_91 CA_91 HA_91 107.2
OG_91 CB_91 CA_91 111.5(6)
OG_91 CB_91 HB1_91 109.3
CA_91 CB_91 HB1_91 109.3
OG_91 CB_91 HB2_91 109.3
CA_91 CB_91 HB2_91 109.3
HB1_91 CB_91 HB2_91 108.0
CB_91 OG_91 HG_91 109.5
O_91 C_91 N_92 121.5(5)
O_91 C_91 CA_91 120.2(4)
N_92 C_91 CA_91 118.1(4)
C_91 N_92 CA_92 120.7(5)
C_91 N_92 H0_92 119.7
CA_92 N_92 H0_92 119.7
N_92 CA_92 C_92 109.4(4)
N_92 CA_92 CB_92 110.3(5)
C_92 CA_92 CB_92 108.6(6)
N_92 CA_92 HA_92 109.5
C_92 CA_92 HA_92 109.5
CB_92 CA_92 HA_92 109.5
OG1_92 CB_92 CG2_92 111.0(7)
OG1_92 CB_92 CA_92 111.8(7)
CG2_92 CB_92 CA_92 111.8(6)
OG1_92 CB_92 HB_92 107.3
CG2_92 CB_92 HB_92 107.3
CA_92 CB_92 HB_92 107.3
CB_92 OG1_92 HG1_92 109.5
CB_92 CG2_92 HG2A_92 109.5
CB_92 CG2_92 HG2B_92 109.5
HG2A_92 CG2_92 HG2B_92 109.5
CB_92 CG2_92 HG2C_92 109.5
HG2A_92 CG2_92 HG2C_92 109.5
HG2B_92 CG2_92 HG2C_92 109.5
O_92 C_92 N_93 122.8(7)
O_92 C_92 N_93 122.3(15)
N_93 C_92 N_93 3(2)
O_92 C_92 CA_92 119.6(5)
N_93 C_92 CA_92 117.5(6)
N_93 C_92 CA_92 118.1(15)
C_92 N_93 CA_93 120.9(9)
C_92 N_93 H0_93 119.6
CA_93 N_93 H0_93 119.6
C_92 N_93 CA_93 119(3)
C_92 N_93 H0A_93 120.6
CA_93 N_93 H0A_93 120.6
N_93 CA_93 C_93 110.4(8)
N_93 CA_93 CB_93 110.0(8)
C_93 CA_93 CB_93 110.2(8)
N_93 CA_93 HA_93 108.7
C_93 CA_93 HA_93 108.7
CB_93 CA_93 HA_93 108.7
N_93 CA_93 C_93 113.9(18)
N_93 CA_93 CB_93 110.4(18)
C_93 CA_93 CB_93 106.6(13)
N_93 CA_93 HA1_93 108.6
C_93 CA_93 HA1_93 108.6
CB_93 CA_93 HA1_93 108.6
CA_93 CB_93 CG_93 112.4(7)
CA_93 CB_93 HB1_93 109.1
CG_93 CB_93 HB1_93 109.1
CA_93 CB_93 HB2_93 109.1
CG_93 CB_93 HB2_93 109.1
HB1_93 CB_93 HB2_93 107.9
CG_93 CB_93 CA_93 108.5(14)
CG_93 CB_93 HB3_93 110.0
CA_93 CB_93 HB3_93 110.0
CG_93 CB_93 HB4_93 110.0
CA_93 CB_93 HB4_93 110.0
HB3_93 CB_93 HB4_93 108.4
CD_93 CG_93 CB_93 114.1(7)
CD_93 CG_93 HG1_93 108.7
CB_93 CG_93 HG1_93 108.7
CD_93 CG_93 HG2_93 108.7
CB_93 CG_93 HG2_93 108.7
HG1_93 CG_93 HG2_93 107.6
CB_93 CG_93 CD_93 112.9(15)
CB_93 CG_93 HG3_93 109.0
CD_93 CG_93 HG3_93 109.0
CB_93 CG_93 HG4_93 109.0
CD_93 CG_93 HG4_93 109.0
HG3_93 CG_93 HG4_93 107.8
OE1_93 CD_93 OE2_93 123.7(8)
OE1_93 CD_93 CG_93 120.3(8)
OE2_93 CD_93 CG_93 115.6(7)
OE1_93 CD_93 OE2_93 117.8(17)
OE1_93 CD_93 CG_93 123.7(15)
OE2_93 CD_93 CG_93 118.5(16)
O_93 C_93 N_94 119.4(8)
O_93 C_93 CA_93 121.6(9)
N_94 C_93 CA_93 118.9(7)
O_93 C_93 N_94 129.3(19)
O_93 C_93 CA_93 122(2)
N_94 C_93 CA_93 108.8(13)
C_93 N_94 C_93 11.7(8)
C_93 N_94 CA_94 126.3(5)
C_93 N_94 CA_94 118.4(8)
C_93 N_94 H0_94 116.8
C_93 N_94 H0_94 123.9
CA_94 N_94 H0_94 116.8
N_94 CA_94 CB_94 109.3(5)
N_94 CA_94 C_94 110.2(4)
CB_94 CA_94 C_94 111.5(5)
N_94 CA_94 HA_94 108.6
CB_94 CA_94 HA_94 108.6
C_94 CA_94 HA_94 108.6
CA_94 CB_94 HB1_94 109.5
CA_94 CB_94 HB2_94 109.5
HB1_94 CB_94 HB2_94 109.5
CA_94 CB_94 HB3_94 109.5
HB1_94 CB_94 HB3_94 109.5
HB2_94 CB_94 HB3_94 109.5
O_94 C_94 N_95 122.8(6)
O_94 C_94 CA_94 122.0(5)
N_95 C_94 CA_94 115.3(5)
C_94 N_95 CA_95 124.1(5)
C_94 N_95 H0_95 118.0
CA_95 N_95 H0_95 118.0
N_95 CA_95 C_95 111.8(5)
N_95 CA_95 CB_95 109.8(5)
C_95 CA_95 CB_95 109.4(6)
N_95 CA_95 HA_95 108.6
C_95 CA_95 HA_95 108.6
CB_95 CA_95 HA_95 108.6
CA_95 CB_95 HB1_95 109.5
CA_95 CB_95 HB2_95 109.5
HB1_95 CB_95 HB2_95 109.5
CA_95 CB_95 HB3_95 109.5
HB1_95 CB_95 HB3_95 109.5
HB2_95 CB_95 HB3_95 109.5
O_95 C_95 N_96 121.8(7)
O_95 C_95 CA_95 122.4(6)
N_96 C_95 CA_95 115.8(5)
C_95 N_96 CA_96 121.3(6)
C_95 N_96 H0_96 119.4
CA_96 N_96 H0_96 119.4
N_96 CA_96 C_96 108.6(6)
N_96 CA_96 CB_96 110.6(6)
C_96 CA_96 CB_96 112.7(6)
N_96 CA_96 HA_96 108.3
C_96 CA_96 HA_96 108.3
CB_96 CA_96 HA_96 108.3
CG1_96 CB_96 CG2_96 112.1(8)
CG1_96 CB_96 CA_96 109.8(7)
CG2_96 CB_96 CA_96 109.5(6)
CG1_96 CB_96 HB_96 108.5
CG2_96 CB_96 HB_96 108.5
CA_96 CB_96 HB_96 108.5
CB_96 CG1_96 HG1A_96 109.5
CB_96 CG1_96 HG1B_96 109.5
HG1A_96 CG1_96 HG1B_96 109.5
CB_96 CG1_96 HG1C_96 109.5
HG1A_96 CG1_96 HG1C_96 109.5
HG1B_96 CG1_96 HG1C_96 109.5
CB_96 CG2_96 HG2A_96 109.5
CB_96 CG2_96 HG2B_96 109.5
HG2A_96 CG2_96 HG2B_96 109.5
CB_96 CG2_96 HG2C_96 109.5
HG2A_96 CG2_96 HG2C_96 109.5
HG2B_96 CG2_96 HG2C_96 109.5
O_96 C_96 N_97 121.0(7)
O_96 C_96 CA_96 122.8(7)
N_97 C_96 CA_96 116.1(6)
C_96 N_97 CA_97 125.0(6)
C_96 N_97 H0_97 117.5
CA_97 N_97 H0_97 117.5
N_97 CA_97 C_97 114.4(7)
N_97 CA_97 HA1_97 108.7
C_97 CA_97 HA1_97 108.7
N_97 CA_97 HA2_97 108.7
C_97 CA_97 HA2_97 108.7
HA1_97 CA_97 HA2_97 107.6
O_97 C_97 N_98 122.3(9)
O_97 C_97 CA_97 119.5(8)
N_98 C_97 CA_97 118.2(7)
C_97 N_98 CA_98 120.4(6)
C_97 N_98 H0_98 119.8
CA_98 N_98 H0_98 119.8
N_98 CA_98 CB_98 108.3(5)
N_98 CA_98 C_98 111.1(5)
CB_98 CA_98 C_98 108.5(6)
N_98 CA_98 HA_98 109.6
CB_98 CA_98 HA_98 109.6
C_98 CA_98 HA_98 109.6
CA_98 CB_98 HB1_98 109.5
CA_98 CB_98 HB2_98 109.5
HB1_98 CB_98 HB2_98 109.5
CA_98 CB_98 HB3_98 109.5
HB1_98 CB_98 HB3_98 109.5
HB2_98 CB_98 HB3_98 109.5
O_98 C_98 N_99 124.2(5)
O_98 C_98 CA_98 122.0(6)
N_99 C_98 CA_98 113.7(5)
C_98 N_99 CA_99 121.4(5)
C_98 N_99 H0_99 119.3
CA_99 N_99 H0_99 119.3
N_99 CA_99 CB_99 109.4(5)
N_99 CA_99 C_99 109.2(5)
CB_99 CA_99 C_99 110.9(6)
N_99 CA_99 HA_99 109.1
CB_99 CA_99 HA_99 109.1
C_99 CA_99 HA_99 109.1
CA_99 CB_99 HB1_99 109.5
CA_99 CB_99 HB2_99 109.5
HB1_99 CB_99 HB2_99 109.5
CA_99 CB_99 HB3_99 109.5
HB1_99 CB_99 HB3_99 109.5
HB2_99 CB_99 HB3_99 109.5
O_99 C_99 N_100 122.1(6)
O_99 C_99 CA_99 121.8(5)
N_100 C_99 CA_99 116.0(5)
C_99 N_100 CA_100 121.6(5)
C_99 N_100 H0_100 119.2
CA_100 N_100 H0_100 119.2
N_100 CA_100 C_100 107.5(4)
N_100 CA_100 CB_100 110.2(5)
C_100 CA_100 CB_100 111.9(4)
N_100 CA_100 HA_100 109.1
C_100 CA_100 HA_100 109.1
CB_100 CA_100 HA_100 109.1
CG2_100 CB_100 CG1_100 112.8(5)
CG2_100 CB_100 CA_100 112.2(5)
CG1_100 CB_100 CA_100 111.5(5)
CG2_100 CB_100 HB_100 106.6
CG1_100 CB_100 HB_100 106.6
CA_100 CB_100 HB_100 106.6
CB_100 CG1_100 HG1A_100 109.5
CB_100 CG1_100 HG1B_100 109.5
HG1A_100 CG1_100 HG1B_100 109.5
CB_100 CG1_100 HG1C_100 109.5
HG1A_100 CG1_100 HG1C_100 109.5
HG1B_100 CG1_100 HG1C_100 109.5
CB_100 CG2_100 HG2A_100 109.5
CB_100 CG2_100 HG2B_100 109.5
HG2A_100 CG2_100 HG2B_100 109.5
CB_100 CG2_100 HG2C_100 109.5
HG2A_100 CG2_100 HG2C_100 109.5
HG2B_100 CG2_100 HG2C_100 109.5
O_100 C_100 N_101 123.2(5)
O_100 C_100 CA_100 121.6(5)
N_101 C_100 CA_100 115.1(5)
C_100 N_101 CA_101 121.8(4)
C_100 N_101 H0_101 119.1
CA_101 N_101 H0_101 119.1
N_101 CA_101 CB_101 112.4(4)
N_101 CA_101 C_101 109.1(4)
CB_101 CA_101 C_101 109.8(4)
N_101 CA_101 HA_101 108.5
CB_101 CA_101 HA_101 108.5
C_101 CA_101 HA_101 108.5
O_101 C_101 N_102 122.9(4)
O_101 C_101 CA_101 121.8(4)
N_102 C_101 CA_101 115.4(4)
CA_101 CB_101 SG_101 113.8(4)
CA_101 CB_101 HB1_101 108.8
SG_101 CB_101 HB1_101 108.8
CA_101 CB_101 HB2_101 108.8
SG_101 CB_101 HB2_101 108.8
HB1_101 CB_101 HB2_101 107.7
CB_101 SG_101 SG_111 106.1(2)
C_101 N_102 CA_102 122.4(4)
C_101 N_102 H0_102 118.8
CA_102 N_102 H0_102 118.8
N_102 CA_102 C_102 108.8(3)
N_102 CA_102 CB_102 113.0(4)
C_102 CA_102 CB_102 111.7(3)
N_102 CA_102 HA_102 107.7
C_102 CA_102 HA_102 107.7
CB_102 CA_102 HA_102 107.7
CG_102 CB_102 CA_102 113.6(3)
CG_102 CB_102 HB1_102 108.9
CA_102 CB_102 HB1_102 108.9
CG_102 CB_102 HB2_102 108.9
CA_102 CB_102 HB2_102 108.9
HB1_102 CB_102 HB2_102 107.7
CB_102 CG_102 CD_102 112.6(4)
CB_102 CG_102 HG1_102 109.1
CD_102 CG_102 HG1_102 109.1
CB_102 CG_102 HG2_102 109.1
CD_102 CG_102 HG2_102 109.1
HG1_102 CG_102 HG2_102 107.8
NE_102 CD_102 CG_102 110.8(4)
NE_102 CD_102 HD1_102 109.5
CG_102 CD_102 HD1_102 109.5
NE_102 CD_102 HD2_102 109.5
CG_102 CD_102 HD2_102 109.5
HD1_102 CD_102 HD2_102 108.1
CZ_102 NE_102 CD_102 122.1(4)
CZ_102 NE_102 HE_102 118.9
CD_102 NE_102 HE_102 119.0
NH1_102 CZ_102 NE_102 122.1(4)
NH1_102 CZ_102 NH2_102 119.3(4)
NE_102 CZ_102 NH2_102 118.6(4)
CZ_102 NH1_102 HH1A_102 120.0
CZ_102 NH1_102 HH1B_102 120.0
HH1A_102 NH1_102 HH1B_102 120.0
CZ_102 NH2_102 HH2A_102 120.0
CZ_102 NH2_102 HH2B_102 120.0
HH2A_102 NH2_102 HH2B_102 120.0
O_102 C_102 N_103 123.5(4)
O_102 C_102 CA_102 121.4(4)
N_103 C_102 CA_102 115.1(3)
C_102 N_103 CA_103 122.8(3)
C_102 N_103 H0_103 118.6
CA_103 N_103 H0_103 118.6
N_103 CA_103 C_103 109.0(3)
N_103 CA_103 CB_103 107.9(3)
C_103 CA_103 CB_103 110.7(3)
N_103 CA_103 HA_103 109.7
C_103 CA_103 HA_103 109.7
CB_103 CA_103 HA_103 109.7
OG_103 CB_103 CA_103 111.1(3)
OG_103 CB_103 HB1_103 109.4
CA_103 CB_103 HB1_103 109.4
OG_103 CB_103 HB2_103 109.4
CA_103 CB_103 HB2_103 109.4
HB1_103 CB_103 HB2_103 108.0
CB_103 OG_103 HG_103 109.5
O_103 C_103 N_104 122.7(4)
O_103 C_103 CA_103 119.9(3)
N_104 C_103 CA_103 117.5(3)
C_103 N_104 CA_104 120.6(3)
C_103 N_104 H0_104 119.7
CA_104 N_104 H0_104 119.7
N_104 CA_104 C_104 110.7(3)
N_104 CA_104 HA1_104 109.5
C_104 CA_104 HA1_104 109.5
N_104 CA_104 HA2_104 109.5
C_104 CA_104 HA2_104 109.5
HA1_104 CA_104 HA2_104 108.1
O_104 C_104 N_105 124.5(6)
O_104 C_104 N_105 125.1(10)
N_105 C_104 N_105 1.0(15)
O_104 C_104 CA_104 120.9(4)
N_105 C_104 CA_104 114.6(6)
N_105 C_104 CA_104 113.9(10)
C_104 N_105 CA_105 118.8(11)
C_104 N_105 H0_105 120.6
CA_105 N_105 H0_105 120.6
C_104 N_105 CA_105 123.0(18)
C_104 N_105 H0A_105 118.5
CA_105 N_105 H0A_105 118.5
N_105 CA_105 C_105 111.6(9)
N_105 CA_105 CB_105 111.1(8)
C_105 CA_105 CB_105 113.2(7)
N_105 CA_105 HA_105 106.8
C_105 CA_105 HA_105 106.8
CB_105 CA_105 HA_105 106.8
N_105 CA_105 C_105 117.5(15)
N_105 CA_105 CB_105 108.6(15)
C_105 CA_105 CB_105 106.1(11)
N_105 CA_105 HA1_105 108.1
C_105 CA_105 HA1_105 108.1
CB_105 CA_105 HA1_105 108.1
CA_105 CB_105 CG_105 118.4(6)
CA_105 CB_105 HB1_105 107.7
CG_105 CB_105 HB1_105 107.7
CA_105 CB_105 HB2_105 107.7
CG_105 CB_105 HB2_105 107.7
HB1_105 CB_105 HB2_105 107.1
CG_105 CB_105 CA_105 112.7(10)
CG_105 CB_105 HB3_105 109.1
CA_105 CB_105 HB3_105 109.1
CG_105 CB_105 HB4_105 109.1
CA_105 CB_105 HB4_105 109.1
HB3_105 CB_105 HB4_105 107.8
CD_105 CG_105 CB_105 115.9(6)
CD_105 CG_105 HG1_105 108.3
CB_105 CG_105 HG1_105 108.3
CD_105 CG_105 HG2_105 108.3
CB_105 CG_105 HG2_105 108.3
HG1_105 CG_105 HG2_105 107.4
CB_105 CG_105 CD_105 111.9(11)
CB_105 CG_105 HG3_105 109.2
CD_105 CG_105 HG3_105 109.2
CB_105 CG_105 HG4_105 109.2
CD_105 CG_105 HG4_105 109.2
HG3_105 CG_105 HG4_105 107.9
NE_105 CD_105 CG_105 112.6(6)
NE_105 CD_105 HD1_105 109.1
CG_105 CD_105 HD1_105 109.1
NE_105 CD_105 HD2_105 109.1
CG_105 CD_105 HD2_105 109.1
HD1_105 CD_105 HD2_105 107.8
NE_105 CD_105 CG_105 110.8(9)
NE_105 CD_105 HD3_105 109.5
CG_105 CD_105 HD3_105 109.5
NE_105 CD_105 HD4_105 109.5
CG_105 CD_105 HD4_105 109.5
HD3_105 CD_105 HD4_105 108.1
CZ_105 NE_105 CD_105 126.6(8)
CZ_105 NE_105 HE_105 116.7
CD_105 NE_105 HE_105 116.7
CZ_105 NE_105 CD_105 124.0(10)
CZ_105 NE_105 HE1_105 118.0
CD_105 NE_105 HE1_105 118.0
NE_105 CZ_105 NH2_105 119.4(9)
NE_105 CZ_105 NH1_105 121.4(8)
NH2_105 CZ_105 NH1_105 119.1(8)
NH1_105 CZ_105 NE_105 121.3(11)
NH1_105 CZ_105 NH2_105 121.6(12)
NE_105 CZ_105 NH2_105 117.0(11)
CZ_105 NH1_105 HH1A_105 120.0
CZ_105 NH1_105 HH1B_105 120.0
HH1A_105 NH1_105 HH1B_105 120.0
CZ_105 NH1_105 HH1C_105 120.0
CZ_105 NH1_105 HH1D_105 120.0
HH1C_105 NH1_105 HH1D_105 120.0
CZ_105 NH2_105 HH2A_105 120.0
CZ_105 NH2_105 HH2B_105 120.0
HH2A_105 NH2_105 HH2B_105 120.0
CZ_105 NH2_105 HH2C_105 120.0
CZ_105 NH2_105 HH2D_105 120.0
HH2C_105 NH2_105 HH2D_105 120.0
O_105 C_105 N_106 120.2(8)
O_105 C_105 CA_105 118.6(9)
N_106 C_105 CA_105 121.3(7)
O_105 C_105 N_106 126.9(15)
O_105 C_105 CA_105 117.2(16)
N_106 C_105 CA_105 115.8(12)
C_105 N_106 C_105 7.8(8)
C_105 N_106 CA_106 119.0(7)
C_105 N_106 CA_106 122.0(5)
C_105 N_106 H0_106 121.5
C_105 N_106 H0_106 119.0
CA_106 N_106 H0_106 119.0
N_106 CA_106 C_106 112.4(4)
N_106 CA_106 CB_106 111.3(4)
C_106 CA_106 CB_106 111.0(4)
N_106 CA_106 HA_106 107.3
C_106 CA_106 HA_106 107.3
CB_106 CA_106 HA_106 107.3
OG1_106 CB_106 CG2_106 111.5(4)
OG1_106 CB_106 CA_106 104.9(4)
CG2_106 CB_106 CA_106 112.6(4)
OG1_106 CB_106 HB_106 109.2
CG2_106 CB_106 HB_106 109.2
CA_106 CB_106 HB_106 109.2
CB_106 OG1_106 HG1_106 109.5
CB_106 CG2_106 HG2A_106 109.5
CB_106 CG2_106 HG2B_106 109.5
HG2A_106 CG2_106 HG2B_106 109.5
CB_106 CG2_106 HG2C_106 109.5
HG2A_106 CG2_106 HG2C_106 109.5
HG2B_106 CG2_106 HG2C_106 109.5
O_106 C_106 N_107 122.0(5)
O_106 C_106 CA_106 120.2(4)
N_107 C_106 CA_106 117.8(4)
C_106 N_107 CA_107 121.0(4)
C_106 N_107 H0_107 119.5
CA_107 N_107 H0_107 119.5
N_107 CA_107 C_107 112.7(4)
N_107 CA_107 CB_107 111.9(4)
C_107 CA_107 CB_107 109.1(4)
N_107 CA_107 HA_107 107.6
C_107 CA_107 HA_107 107.6
CB_107 CA_107 HA_107 107.6
OG1_107 CB_107 CG2_107 112.4(4)
OG1_107 CB_107 CA_107 110.1(4)
CG2_107 CB_107 CA_107 112.8(4)
OG1_107 CB_107 HB_107 107.0
CG2_107 CB_107 HB_107 107.0
CA_107 CB_107 HB_107 107.0
CB_107 OG1_107 HG1_107 109.5
CB_107 CG2_107 HG2A_107 109.5
CB_107 CG2_107 HG2B_107 109.5
HG2A_107 CG2_107 HG2B_107 109.5
CB_107 CG2_107 HG2C_107 109.5
HG2A_107 CG2_107 HG2C_107 109.5
HG2B_107 CG2_107 HG2C_107 109.5
O_107 C_107 N_108 121.8(5)
O_107 C_107 CA_107 119.5(5)
N_108 C_107 CA_107 118.6(4)
C_107 N_108 CA_108 119.8(4)
C_107 N_108 H0_108 120.1
CA_108 N_108 H0_108 120.1
N_108 CA_108 C_108 111.5(4)
N_108 CA_108 HA1_108 109.3
C_108 CA_108 HA1_108 109.3
N_108 CA_108 HA2_108 109.3
C_108 CA_108 HA2_108 109.3
HA1_108 CA_108 HA2_108 108.0
O_108 C_108 N_109 123.5(4)
O_108 C_108 CA_108 121.7(4)
N_109 C_108 CA_108 114.8(4)
C_108 N_109 CA_109 124.0(4)
C_108 N_109 H0_109 118.0
CA_109 N_109 H0_109 118.0
N_109 CA_109 C_109 108.2(4)
N_109 CA_109 CB_109 109.4(4)
C_109 CA_109 CB_109 111.3(4)
N_109 CA_109 HA_109 109.3
C_109 CA_109 HA_109 109.3
CB_109 CA_109 HA_109 109.3
CG_109 CB_109 CA_109 115.1(4)
CG_109 CB_109 HB1_109 108.5
CA_109 CB_109 HB1_109 108.5
CG_109 CB_109 HB2_109 108.5
CA_109 CB_109 HB2_109 108.5
HB1_109 CB_109 HB2_109 107.5
CD2_109 CG_109 CD1_109 116.4(5)
CD2_109 CG_109 CB_109 122.7(5)
CD1_109 CG_109 CB_109 120.8(5)
CE1_109 CD1_109 CG_109 121.7(7)
CE1_109 CD1_109 HD1_109 119.2
CG_109 CD1_109 HD1_109 119.2
CD1_109 CE1_109 CZ_109 122.0(7)
CD1_109 CE1_109 HE1_109 119.0
CZ_109 CE1_109 HE1_109 119.0
CG_109 CD2_109 CE2_109 122.4(7)
CG_109 CD2_109 HD2_109 118.8
CE2_109 CD2_109 HD2_109 118.8
CD2_109 CE2_109 CZ_109 119.4(7)
CD2_109 CE2_109 HE2_109 120.3
CZ_109 CE2_109 HE2_109 120.3
OH_109 CZ_109 CE1_109 118.3(9)
OH_109 CZ_109 CE2_109 123.5(9)
CE1_109 CZ_109 CE2_109 118.1(6)
CZ_109 OH_109 HH_109 109.5
O_109 C_109 N_110 123.2(5)
O_109 C_109 CA_109 120.1(4)
N_110 C_109 CA_109 116.7(4)
C_109 N_110 CA_110 124.6(4)
C_109 N_110 H0_110 117.7
CA_110 N_110 H0_110 117.7
N_110 CA_110 C_110 109.4(4)
N_110 CA_110 CB_110 112.4(4)
C_110 CA_110 CB_110 107.7(4)
N_110 CA_110 HA_110 109.1
C_110 CA_110 HA_110 109.1
CB_110 CA_110 HA_110 109.1
CA_110 CB_110 CG_110 113.5(4)
CA_110 CB_110 HB1_110 108.9
CG_110 CB_110 HB1_110 108.9
CA_110 CB_110 HB2_110 108.9
CG_110 CB_110 HB2_110 108.9
HB1_110 CB_110 HB2_110 107.7
CD_110 CG_110 CB_110 112.5(5)
CD_110 CG_110 HG1_110 109.1
CB_110 CG_110 HG1_110 109.1
CD_110 CG_110 HG2_110 109.1
CB_110 CG_110 HG2_110 109.1
HG1_110 CG_110 HG2_110 107.8
OE1_110 CD_110 NE2_110 121.8(6)
OE1_110 CD_110 CG_110 122.3(6)
NE2_110 CD_110 CG_110 115.9(6)
CD_110 NE2_110 HE2A_110 120.0
CD_110 NE2_110 HE2B_110 120.0
HE2A_110 NE2_110 HE2B_110 120.0
O_110 C_110 N_111 122.7(5)
O_110 C_110 CA_110 119.7(5)
N_111 C_110 CA_110 117.4(4)
C_110 N_111 CA_111 121.9(4)
C_110 N_111 H0_111 119.0
CA_111 N_111 H0_111 119.0
N_111 CA_111 C_111 112.8(5)
N_111 CA_111 CB_111 110.8(5)
C_111 CA_111 CB_111 110.5(5)
N_111 CA_111 HA_111 107.5
C_111 CA_111 HA_111 107.5
CB_111 CA_111 HA_111 107.5
O_111 C_111 N_112 122.0(6)
O_111 C_111 CA_111 121.9(5)
N_112 C_111 CA_111 116.1(5)
CA_111 CB_111 SG_111 114.1(5)
CA_111 CB_111 HB1_111 108.7
SG_111 CB_111 HB1_111 108.7
CA_111 CB_111 HB2_111 108.7
SG_111 CB_111 HB2_111 108.7
HB1_111 CB_111 HB2_111 107.6
CB_111 SG_111 SG_101 104.5(3)
C_111 N_112 CA_112 123.9(5)
C_111 N_112 H0_112 118.1
CA_112 N_112 H0_112 118.1
N_112 CA_112 C_112 108.1(5)
N_112 CA_112 HA1_112 110.1
C_112 CA_112 HA1_112 110.1
N_112 CA_112 HA2_112 110.1
C_112 CA_112 HA2_112 110.1
HA1_112 CA_112 HA2_112 108.4
O_112 C_112 N_113 126.8(11)
O_112 C_112 N_113 122.4(7)
N_113 C_112 N_113 7.7(13)
O_112 C_112 CA_112 120.4(6)
N_113 C_112 CA_112 112.7(11)
N_113 C_112 CA_112 117.1(8)
C_112 N_113 CA_113 122.3(12)
C_112 N_113 H0_113 118.8
CA_113 N_113 H0_113 118.8
C_112 N_113 CA_113 124.4(19)
C_112 N_113 H0A_113 117.8
CA_113 N_113 H0A_113 117.8
N_113 CA_113 CB_113 112.4(8)
N_113 CA_113 C_113 109.2(9)
CB_113 CA_113 C_113 109.2(9)
N_113 CA_113 HA_113 108.7
CB_113 CA_113 HA_113 108.7
C_113 CA_113 HA_113 108.7
N_113 CA_113 C_113 109.9(15)
N_113 CA_113 CB_113 110.7(15)
C_113 CA_113 CB_113 110.6(14)
N_113 CA_113 HA1_113 108.5
C_113 CA_113 HA1_113 108.5
CB_113 CA_113 HA1_113 108.5
OG1_113 CB_113 CG2_113 110.6(9)
OG1_113 CB_113 CA_113 109.0(8)
CG2_113 CB_113 CA_113 111.4(9)
OG1_113 CB_113 HB_113 108.6
CG2_113 CB_113 HB_113 108.6
CA_113 CB_113 HB_113 108.6
OG1_113 CB_113 CG2_113 108.0(15)
OG1_113 CB_113 CA_113 106.7(14)
CG2_113 CB_113 CA_113 112.0(14)
OG1_113 CB_113 HB1_113 110.0
CG2_113 CB_113 HB1_113 110.0
CA_113 CB_113 HB1_113 110.0
O_113 C_113 N_114 126.5(13)
O_113 C_113 CA_113 121.2(14)
N_114 C_113 CA_113 112.3(11)
O_113 C_113 N_114 119(2)
O_113 C_113 CA_113 121(2)
N_114 C_113 CA_113 120(2)
C_113 N_114 C_113 4.6(13)
C_113 N_114 CA_114 122.3(7)
C_113 N_114 CA_114 122.3(12)
C_113 N_114 H0_114 118.8
C_113 N_114 H0_114 118.6
CA_114 N_114 H0_114 118.8
N_114 CA_114 C_114 108.4(5)
N_114 CA_114 CB_114 110.7(5)
C_114 CA_114 CB_114 111.5(5)
N_114 CA_114 HA_114 108.7
C_114 CA_114 HA_114 108.7
CB_114 CA_114 HA_114 108.7
CG1_114 CB_114 CG2_114 112.7(6)
CG1_114 CB_114 CA_114 112.0(5)
CG2_114 CB_114 CA_114 109.6(6)
CG1_114 CB_114 HB_114 107.4
CG2_114 CB_114 HB_114 107.4
CA_114 CB_114 HB_114 107.4
CB_114 CG2_114 HG2A_114 109.5
CB_114 CG2_114 HG2B_114 109.5
HG2A_114 CG2_114 HG2B_114 109.5
CB_114 CG2_114 HG2C_114 109.5
HG2A_114 CG2_114 HG2C_114 109.5
HG2B_114 CG2_114 HG2C_114 109.5
CD1_114 CG1_114 CB_114 116.4(8)
CD1_114 CG1_114 HG1A_114 108.2
CB_114 CG1_114 HG1A_114 108.2
CD1_114 CG1_114 HG1B_114 108.2
CB_114 CG1_114 HG1B_114 108.2
HG1A_114 CG1_114 HG1B_114 107.3
CG1_114 CD1_114 HD1A_114 109.5
CG1_114 CD1_114 HD1B_114 109.5
HD1A_114 CD1_114 HD1B_114 109.5
CG1_114 CD1_114 HD1C_114 109.5
HD1A_114 CD1_114 HD1C_114 109.5
HD1B_114 CD1_114 HD1C_114 109.5
O_114 C_114 N_115 123.2(6)
O_114 C_114 CA_114 120.1(6)
N_115 C_114 CA_114 116.7(5)
C_114 N_115 CA_115 122.0(5)
C_114 N_115 H0_115 119.0
CA_115 N_115 H0_115 119.0
N_115 CA_115 CB_115 111.5(6)
N_115 CA_115 C_115 113.5(6)
CB_115 CA_115 C_115 111.6(7)
N_115 CA_115 HA_115 106.6
CB_115 CA_115 HA_115 106.6
C_115 CA_115 HA_115 106.6
OG1_115 CB_115 CG2_115 112.0(7)
OG1_115 CB_115 CA_115 107.2(6)
CG2_115 CB_115 CA_115 110.9(7)
OG1_115 CB_115 HB_115 108.9
CG2_115 CB_115 HB_115 108.9
CA_115 CB_115 HB_115 108.9
CB_115 OG1_115 HG1_115 109.5
CB_115 CG2_115 HG2A_115 109.5
CB_115 CG2_115 HG2B_115 109.5
HG2A_115 CG2_115 HG2B_115 109.5
CB_115 CG2_115 HG2C_115 109.5
HG2A_115 CG2_115 HG2C_115 109.5
HG2B_115 CG2_115 HG2C_115 109.5
O_115 C_115 N_116 122.7(7)
O_115 C_115 CA_115 117.2(7)
N_116 C_115 CA_115 120.1(6)
C_115 N_116 CA_116 121.3(6)
C_115 N_116 H0_116 119.3
CA_116 N_116 H0_116 119.3
N_116 CA_116 C_116 108.7(5)
N_116 CA_116 CB_116 112.0(6)
C_116 CA_116 CB_116 108.3(6)
N_116 CA_116 HA_116 109.3
C_116 CA_116 HA_116 109.3
CB_116 CA_116 HA_116 109.3
CA_116 CB_116 HB1_116 109.5
CA_116 CB_116 HB2_116 109.5
HB1_116 CB_116 HB2_116 109.5
CA_116 CB_116 HB3_116 109.5
HB1_116 CB_116 HB3_116 109.5
HB2_116 CB_116 HB3_116 109.5
O_116 C_116 N_117 124.2(7)
O_116 C_116 CA_116 120.2(6)
N_117 C_116 CA_116 115.6(5)
C_116 N_117 CA_117 122.9(5)
C_116 N_117 H0_117 118.5
CA_117 N_117 H0_117 118.5
N_117 CA_117 C_117 109.7(5)
N_117 CA_117 CB_117 111.3(5)
C_117 CA_117 CB_117 111.7(5)
N_117 CA_117 HA_117 108.0
C_117 CA_117 HA_117 108.0
CB_117 CA_117 HA_117 108.0
CG_117 CB_117 CA_117 112.5(6)
CG_117 CB_117 HB1_117 109.1
CA_117 CB_117 HB1_117 109.1
CG_117 CB_117 HB2_117 109.1
CA_117 CB_117 HB2_117 109.1
HB1_117 CB_117 HB2_117 107.8
CD_117 CG_117 CB_117 113.1(6)
CD_117 CG_117 HG1_117 109.0
CB_117 CG_117 HG1_117 109.0
CD_117 CG_117 HG2_117 109.0
CB_117 CG_117 HG2_117 109.0
HG1_117 CG_117 HG2_117 107.8
CG_117 CD_117 CE_117 113.3(6)
CG_117 CD_117 HD1_117 108.9
CE_117 CD_117 HD1_117 108.9
CG_117 CD_117 HD2_117 108.9
CE_117 CD_117 HD2_117 108.9
HD1_117 CD_117 HD2_117 107.7
NZ_117 CE_117 CD_117 112.3(6)
NZ_117 CE_117 HE1_117 109.1
CD_117 CE_117 HE1_117 109.1
NZ_117 CE_117 HE2_117 109.1
CD_117 CE_117 HE2_117 109.1
HE1_117 CE_117 HE2_117 107.9
CE_117 NZ_117 HZ1_117 109.5
CE_117 NZ_117 HZ2_117 109.5
HZ1_117 NZ_117 HZ2_117 109.5
CE_117 NZ_117 HZ3_117 109.5
HZ1_117 NZ_117 HZ3_117 109.5
HZ2_117 NZ_117 HZ3_117 109.5
O_117 C_117 N_118 121.3(6)
O_117 C_117 CA_117 124.1(7)
N_118 C_117 CA_117 114.6(6)
C_117 N_118 CA_118 123.4(6)
C_117 N_118 H0_118 118.3
CA_118 N_118 H0_118 118.3
N_118 CA_118 CB_118 114.7(5)
N_118 CA_118 C_118 112.6(6)
CB_118 CA_118 C_118 110.8(6)
N_118 CA_118 HA_118 106.0
CB_118 CA_118 HA_118 106.0
C_118 CA_118 HA_118 106.0
CG_118 CB_118 CA_118 113.0(7)
CG_118 CB_118 HB1_118 109.0
CA_118 CB_118 HB1_118 109.0
CG_118 CB_118 HB2_118 109.0
CA_118 CB_118 HB2_118 109.0
HB1_118 CB_118 HB2_118 107.8
ND2_118 CG_118 OD1_118 123.1(11)
ND2_118 CG_118 CB_118 121.5(7)
OD1_118 CG_118 CB_118 115.4(11)
CG_118 ND2_118 HD2A_118 120.0
CG_118 ND2_118 HD2B_118 120.0
HD2A_118 ND2_118 HD2B_118 120.0
O_118 C_118 N_119 123.3(6)
O_118 C_118 CA_118 120.2(6)
N_119 C_118 CA_118 116.4(5)
C_118 N_119 CA_119 123.8(5)
C_118 N_119 H0_119 118.1
CA_119 N_119 H0_119 118.1
N_119 CA_119 C_119 110.4(6)
N_119 CA_119 CB_119 110.1(5)
C_119 CA_119 CB_119 110.8(5)
N_119 CA_119 HA_119 108.5
C_119 CA_119 HA_119 108.5
CB_119 CA_119 HA_119 108.5
CG1_119 CB_119 CG2_119 112.8(8)
CG1_119 CB_119 CA_119 111.5(6)
CG2_119 CB_119 CA_119 108.9(6)
CG1_119 CB_119 HB_119 107.8
CG2_119 CB_119 HB_119 107.8
CA_119 CB_119 HB_119 107.8
CB_119 CG1_119 HG1A_119 109.5
CB_119 CG1_119 HG1B_119 109.5
HG1A_119 CG1_119 HG1B_119 109.5
CB_119 CG1_119 HG1C_119 109.5
HG1A_119 CG1_119 HG1C_119 109.5
HG1B_119 CG1_119 HG1C_119 109.5
CB_119 CG2_119 HG2A_119 109.5
CB_119 CG2_119 HG2B_119 109.5
HG2A_119 CG2_119 HG2B_119 109.5
CB_119 CG2_119 HG2C_119 109.5
HG2A_119 CG2_119 HG2C_119 109.5
HG2B_119 CG2_119 HG2C_119 109.5
O_119 C_119 N_120 122.6(6)
O_119 C_119 CA_119 121.8(5)
N_120 C_119 CA_119 115.5(6)
C_119 N_120 CA_120 121.7(6)
C_119 N_120 H0_120 119.1
CA_120 N_120 H0_120 119.1
N_120 CA_120 CB_120 110.8(6)
N_120 CA_120 C_120 109.3(7)
CB_120 CA_120 C_120 109.6(6)
N_120 CA_120 HA_120 109.0
CB_120 CA_120 HA_120 109.0
C_120 CA_120 HA_120 109.0
OG1_120 CB_120 CA_120 106.8(6)
OG1_120 CB_120 CG2_120 110.3(10)
CA_120 CB_120 CG2_120 112.3(7)
OG1_120 CB_120 HB_120 109.1
CA_120 CB_120 HB_120 109.1
CG2_120 CB_120 HB_120 109.1
CB_120 OG1_120 HG1_120 109.5
CB_120 CG2_120 HG2A_120 109.5
CB_120 CG2_120 HG2B_120 109.5
HG2A_120 CG2_120 HG2B_120 109.5
CB_120 CG2_120 HG2C_120 109.5
HG2A_120 CG2_120 HG2C_120 109.5
HG2B_120 CG2_120 HG2C_120 109.5
O_120 C_120 N_121 124.3(7)
O_120 C_120 CA_120 121.2(7)
N_121 C_120 CA_120 114.4(7)
C_120 N_121 CA_121 121.9(7)
C_120 N_121 H0_121 119.1
CA_121 N_121 H0_121 119.1
N_121 CA_121 C_121 108.5(5)
N_121 CA_121 CB_121 109.7(5)
C_121 CA_121 CB_121 107.7(6)
N_121 CA_121 HA_121 110.3
C_121 CA_121 HA_121 110.3
CB_121 CA_121 HA_121 110.3
CA_121 CB_121 HB1_121 109.5
CA_121 CB_121 HB2_121 109.5
HB1_121 CB_121 HB2_121 109.5
CA_121 CB_121 HB3_121 109.5
HB1_121 CB_121 HB3_121 109.5
HB2_121 CB_121 HB3_121 109.5
O_121 C_121 N_122 121.8(6)
O_121 C_121 CA_121 121.5(6)
N_122 C_121 CA_121 116.6(6)
C_121 N_122 CA_122 121.3(6)
C_121 N_122 H0_122 119.3
CA_122 N_122 H0_122 119.3
N_122 CA_122 C_122 108.9(5)
N_122 CA_122 CB_122 108.7(6)
C_122 CA_122 CB_122 111.3(6)
N_122 CA_122 HA_122 109.3
C_122 CA_122 HA_122 109.3
CB_122 CA_122 HA_122 109.3
CA_122 CB_122 CG_122 108.6(8)
CA_122 CB_122 HB1_122 110.0
CG_122 CB_122 HB1_122 110.0
CA_122 CB_122 HB2_122 110.0
CG_122 CB_122 HB2_122 110.0
HB1_122 CB_122 HB2_122 108.4
OD1_122 CG_122 ND2_122 124.3(14)
OD1_122 CG_122 CB_122 120.6(14)
ND2_122 CG_122 CB_122 115.2(16)
CG_122 ND2_122 HD2A_122 120.0
CG_122 ND2_122 HD2B_122 120.0
HD2A_122 ND2_122 HD2B_122 120.0
O_122 C_122 N_123 120.3(6)
O_122 C_122 CA_122 123.1(6)
N_123 C_122 CA_122 116.6(6)
C_122 N_123 CA_123 122.6(5)
C_122 N_123 H0_123 118.7
CA_123 N_123 H0_123 118.7
N_123 CA_123 CB_123 110.1(5)
N_123 CA_123 C_123 109.4(5)
CB_123 CA_123 C_123 107.7(5)
N_123 CA_123 HA_123 109.9
CB_123 CA_123 HA_123 109.9
C_123 CA_123 HA_123 109.9
CG_123 CB_123 CA_123 114.6(5)
CG_123 CB_123 HB1_123 108.6
CA_123 CB_123 HB1_123 108.6
CG_123 CB_123 HB2_123 108.6
CA_123 CB_123 HB2_123 108.6
HB1_123 CB_123 HB2_123 107.6
CD2_123 CG_123 CD1_123 118.2(5)
CD2_123 CG_123 CB_123 118.6(6)
CD1_123 CG_123 CB_123 122.9(5)
CE1_123 CD1_123 CG_123 120.9(6)
CE1_123 CD1_123 HD1_123 119.6
CG_123 CD1_123 HD1_123 119.6
CD1_123 CE1_123 CZ_123 120.4(6)
CD1_123 CE1_123 HE1_123 119.8
CZ_123 CE1_123 HE1_123 119.8
CG_123 CD2_123 CE2_123 120.5(6)
CG_123 CD2_123 HD2_123 119.8
CE2_123 CD2_123 HD2_123 119.8
CZ_123 CE2_123 CD2_123 120.8(5)
CZ_123 CE2_123 HE2_123 119.6
CD2_123 CE2_123 HE2_123 119.6
CE2_123 CZ_123 OH_123 122.7(5)
CE2_123 CZ_123 CE1_123 119.1(5)
OH_123 CZ_123 CE1_123 118.1(5)
CZ_123 OH_123 HH_123 109.5
O_123 C_123 N_124 122.1(6)
O_123 C_123 CA_123 122.2(5)
N_124 C_123 CA_123 115.5(5)
C_123 N_124 CA_124 119.8(6)
C_123 N_124 H0_124 120.1
CA_124 N_124 H0_124 120.1
N_124 CA_124 C_124 113.2(5)
N_124 CA_124 CB_124 109.0(7)
C_124 CA_124 CB_124 110.7(7)
N_124 CA_124 HA_124 107.9
C_124 CA_124 HA_124 107.9
CB_124 CA_124 HA_124 107.9
CA_124 CB_124 HB1_124 109.5
CA_124 CB_124 HB2_124 109.5
HB1_124 CB_124 HB2_124 109.5
CA_124 CB_124 HB3_124 109.5
HB1_124 CB_124 HB3_124 109.5
HB2_124 CB_124 HB3_124 109.5
O_124 C_124 N_125 120.5(7)
O_124 C_124 CA_124 120.5(6)
N_125 C_124 CA_124 119.0(6)
C_124 N_125 CA_125 121.6(5)
C_124 N_125 H0_125 119.2
CA_125 N_125 H0_125 119.2
N_125 CA_125 CB_125 110.4(5)
N_125 CA_125 C_125 111.7(5)
CB_125 CA_125 C_125 108.4(5)
N_125 CA_125 HA_125 108.7
CB_125 CA_125 HA_125 108.7
C_125 CA_125 HA_125 108.7
CA_125 CB_125 CG_125 114.0(5)
CA_125 CB_125 HB1_125 108.8
CG_125 CB_125 HB1_125 108.8
CA_125 CB_125 HB2_125 108.8
CG_125 CB_125 HB2_125 108.8
HB1_125 CB_125 HB2_125 107.7
CB_125 CG_125 CD_125 115.3(6)
CB_125 CG_125 HG1_125 108.5
CD_125 CG_125 HG1_125 108.5
CB_125 CG_125 HG2_125 108.5
CD_125 CG_125 HG2_125 108.5
HG1_125 CG_125 HG2_125 107.5
OE1_125 CD_125 OE2_125 124.2(6)
OE1_125 CD_125 CG_125 120.8(5)
OE2_125 CD_125 CG_125 114.9(7)
O_125 C_125 N_126 122.9(5)
O_125 C_125 CA_125 117.7(6)
N_126 C_125 CA_125 119.2(6)
C_125 N_126 CA_126 124.6(6)
C_125 N_126 H0_126 117.7
CA_126 N_126 H0_126 117.7
N_126 CA_126 C_126 110.1(5)
N_126 CA_126 HA1_126 109.6
C_126 CA_126 HA1_126 109.6
N_126 CA_126 HA2_126 109.6
C_126 CA_126 HA2_126 109.6
HA1_126 CA_126 HA2_126 108.2
O_126 C_126 N_127 123.1(5)
O_126 C_126 CA_126 121.7(5)
N_127 C_126 CA_126 115.2(4)
C_126 N_127 CA_127 120.9(4)
C_126 N_127 H0_127 119.6
CA_127 N_127 H0_127 119.6
N_127 CA_127 CB_127 110.0(5)
N_127 CA_127 C_127 110.8(5)
CB_127 CA_127 C_127 107.6(6)
N_127 CA_127 HA_127 109.5
CB_127 CA_127 HA_127 109.5
C_127 CA_127 HA_127 109.5
CA_127 CB_127 HB1_127 109.5
CA_127 CB_127 HB2_127 109.5
HB1_127 CB_127 HB2_127 109.5
CA_127 CB_127 HB3_127 109.5
HB1_127 CB_127 HB3_127 109.5
HB2_127 CB_127 HB3_127 109.5
O_127 C_127 N_128 122.9(6)
O_127 C_127 CA_127 120.5(5)
N_128 C_127 CA_127 116.5(6)
C_127 N_128 CA_128 124.9(6)
C_127 N_128 H0_128 117.6
CA_128 N_128 H0_128 117.6
N_128 CA_128 C_128 105.7(5)
N_128 CA_128 CB_128 112.2(4)
C_128 CA_128 CB_128 111.0(4)
N_128 CA_128 HA_128 109.3
C_128 CA_128 HA_128 109.3
CB_128 CA_128 HA_128 109.3
CG2_128 CB_128 CG1_128 109.9(5)
CG2_128 CB_128 CA_128 109.9(4)
CG1_128 CB_128 CA_128 109.6(4)
CG2_128 CB_128 HB_128 109.1
CG1_128 CB_128 HB_128 109.1
CA_128 CB_128 HB_128 109.1
CB_128 CG1_128 HG1A_128 109.5
CB_128 CG1_128 HG1B_128 109.5
HG1A_128 CG1_128 HG1B_128 109.5
CB_128 CG1_128 HG1C_128 109.5
HG1A_128 CG1_128 HG1C_128 109.5
HG1B_128 CG1_128 HG1C_128 109.5
CB_128 CG2_128 HG2A_128 109.5
CB_128 CG2_128 HG2B_128 109.5
HG2A_128 CG2_128 HG2B_128 109.5
CB_128 CG2_128 HG2C_128 109.5
HG2A_128 CG2_128 HG2C_128 109.5
HG2B_128 CG2_128 HG2C_128 109.5
O_128 C_128 N_129 124.3(6)
O_128 C_128 CA_128 121.4(5)
N_129 C_128 CA_128 114.2(6)
C_128 N_129 CA_129 121.7(6)
C_128 N_129 H0_129 119.2
CA_129 N_129 H0_129 119.2
N_129 CA_129 CB_129 110.2(6)
N_129 CA_129 C_129 110.4(5)
CB_129 CA_129 C_129 111.2(6)
N_129 CA_129 HA_129 108.4
CB_129 CA_129 HA_129 108.4
C_129 CA_129 HA_129 108.4
CA_129 CB_129 CG_129 105.4(9)
CA_129 CB_129 HB1_129 110.7
CG_129 CB_129 HB1_129 110.7
CA_129 CB_129 HB2_129 110.7
CG_129 CB_129 HB2_129 110.7
HB1_129 CB_129 HB2_129 108.8
CD_129 CG_129 CB_129 109.0(14)
CD_129 CG_129 HG1_129 109.9
CB_129 CG_129 HG1_129 109.9
CD_129 CG_129 HG2_129 109.9
CB_129 CG_129 HG2_129 109.9
HG1_129 CG_129 HG2_129 108.3
NE_129 CD_129 CG_129 106(2)
NE_129 CD_129 HD1_129 110.6
CG_129 CD_129 HD1_129 110.6
NE_129 CD_129 HD2_129 110.6
CG_129 CD_129 HD2_129 110.6
HD1_129 CD_129 HD2_129 108.7
CZ_129 NE_129 CD_129 129(3)
CZ_129 NE_129 HE_129 115.6
CD_129 NE_129 HE_129 115.6
NE_129 CZ_129 NH2_129 119(4)
NE_129 CZ_129 NH1_129 116(4)
NH2_129 CZ_129 NH1_129 123(3)
CZ_129 NH1_129 HH1A_129 120.0
CZ_129 NH1_129 HH1B_129 120.0
HH1A_129 NH1_129 HH1B_129 120.0
CZ_129 NH2_129 HH2A_129 120.0
CZ_129 NH2_129 HH2B_129 120.0
HH2A_129 NH2_129 HH2B_129 120.0
O_129 C_129 N_130 122.0(5)
O_129 C_129 CA_129 122.1(6)
N_130 C_129 CA_129 115.8(5)
C_129 N_130 CA_130 120.2(5)
C_129 N_130 H0_130 119.9
CA_130 N_130 H0_130 119.9
N_130 CA_130 C_130 116.1(4)
N_130 CA_130 HA1_130 108.3
C_130 CA_130 HA1_130 108.3
N_130 CA_130 HA2_130 108.3
C_130 CA_130 HA2_130 108.3
HA1_130 CA_130 HA2_130 107.4
O_130 C_130 N_131 122.7(4)
O_130 C_130 CA_130 118.7(5)
N_131 C_130 CA_130 118.5(5)
C_130 N_131 CA_131 121.6(4)
C_130 N_131 H0_131 119.2
CA_131 N_131 H0_131 119.2
N_131 CA_131 CB_131 109.6(4)
N_131 CA_131 C_131 110.6(4)
CB_131 CA_131 C_131 110.5(4)
N_131 CA_131 HA_131 108.7
CB_131 CA_131 HA_131 108.7
C_131 CA_131 HA_131 108.7
CG_131 CB_131 CA_131 115.0(5)
CG_131 CB_131 HB1_131 108.5
CA_131 CB_131 HB1_131 108.5
CG_131 CB_131 HB2_131 108.5
CA_131 CB_131 HB2_131 108.5
HB1_131 CB_131 HB2_131 107.5
CD1_131 CG_131 CB_131 110.9(5)
CD1_131 CG_131 CD2_131 110.4(5)
CB_131 CG_131 CD2_131 112.0(4)
CD1_131 CG_131 HG_131 107.8
CB_131 CG_131 HG_131 107.8
CD2_131 CG_131 HG_131 107.8
CG_131 CD1_131 HD1A_131 109.5
CG_131 CD1_131 HD1B_131 109.5
HD1A_131 CD1_131 HD1B_131 109.5
CG_131 CD1_131 HD1C_131 109.5
HD1A_131 CD1_131 HD1C_131 109.5
HD1B_131 CD1_131 HD1C_131 109.5
CG_131 CD2_131 HD2A_131 109.5
CG_131 CD2_131 HD2B_131 109.5
HD2A_131 CD2_131 HD2B_131 109.5
CG_131 CD2_131 HD2C_131 109.5
HD2A_131 CD2_131 HD2C_131 109.5
HD2B_131 CD2_131 HD2C_131 109.5
O_131 C_131 N_132 123.1(5)
O_131 C_131 CA_131 122.0(4)
N_132 C_131 CA_131 114.9(4)
C_131 N_132 CA_132 120.1(4)
C_131 N_132 H0_132 120.0
CA_132 N_132 H0_132 120.0
N_132 CA_132 C_132 109.1(4)
N_132 CA_132 CB_132 110.5(4)
C_132 CA_132 CB_132 112.1(4)
N_132 CA_132 HA_132 108.4
C_132 CA_132 HA_132 108.4
CB_132 CA_132 HA_132 108.4
OG1_132 CB_132 CG2_132 110.2(4)
OG1_132 CB_132 CA_132 105.1(4)
CG2_132 CB_132 CA_132 111.3(5)
OG1_132 CB_132 HB_132 110.0
CG2_132 CB_132 HB_132 110.0
CA_132 CB_132 HB_132 110.0
CB_132 OG1_132 HG1_132 109.5
CB_132 CG2_132 HG2A_132 109.5
CB_132 CG2_132 HG2B_132 109.5
HG2A_132 CG2_132 HG2B_132 109.5
CB_132 CG2_132 HG2C_132 109.5
HG2A_132 CG2_132 HG2C_132 109.5
HG2B_132 CG2_132 HG2C_132 109.5
O_132 C_132 N_133 121.8(5)
O_132 C_132 N_133 125.9(13)
N_133 C_132 N_133 8.2(13)
O_132 C_132 CA_132 121.0(5)
N_133 C_132 CA_132 117.2(5)
N_133 C_132 CA_132 112.9(12)
C_132 N_133 CA_133 125.4(6)
C_132 N_133 H0_133 117.3
CA_133 N_133 H0_133 117.3
C_132 N_133 CA_133 117(2)
C_132 N_133 H0A_133 121.6
CA_133 N_133 H0A_133 121.6
N_133 CA_133 C_133 110.2(6)
N_133 CA_133 CB_133 110.1(6)
C_133 CA_133 CB_133 108.8(6)
N_133 CA_133 HA_133 109.3
C_133 CA_133 HA_133 109.3
CB_133 CA_133 HA_133 109.3
N_133 CA_133 C_133 111.9(19)
N_133 CA_133 CB_133 109.2(19)
C_133 CA_133 CB_133 109.9(18)
N_133 CA_133 HA1_133 108.6
C_133 CA_133 HA1_133 108.6
CB_133 CA_133 HA1_133 108.6
CA_133 CB_133 CG_133 114.1(7)
CA_133 CB_133 HB1_133 108.7
CG_133 CB_133 HB1_133 108.7
CA_133 CB_133 HB2_133 108.7
CG_133 CB_133 HB2_133 108.7
HB1_133 CB_133 HB2_133 107.6
CG_133 CB_133 CA_133 114(2)
CG_133 CB_133 HB3_133 108.8
CA_133 CB_133 HB3_133 108.8
CG_133 CB_133 HB4_133 108.8
CA_133 CB_133 HB4_133 108.8
HB3_133 CB_133 HB4_133 107.7
CD_133 CG_133 CB_133 109.3(8)
CD_133 CG_133 HG1_133 109.8
CB_133 CG_133 HG1_133 109.8
CD_133 CG_133 HG2_133 109.8
CB_133 CG_133 HG2_133 109.8
HG1_133 CG_133 HG2_133 108.3
CD_133 CG_133 CB_133 111(2)
CD_133 CG_133 HG3_133 109.4
CB_133 CG_133 HG3_133 109.4
CD_133 CG_133 HG4_133 109.4
CB_133 CG_133 HG4_133 109.4
HG3_133 CG_133 HG4_133 108.0
OE1_133 CD_133 NE2_133 124.8(10)
OE1_133 CD_133 CG_133 116.7(9)
NE2_133 CD_133 CG_133 118.4(9)
OE1_133 CD_133 NE2_133 125(3)
OE1_133 CD_133 CG_133 119(3)
NE2_133 CD_133 CG_133 116(2)
CD_133 NE2_133 HE2A_133 120.0
CD_133 NE2_133 HE2B_133 120.0
HE2A_133 NE2_133 HE2B_133 120.0
CD_133 NE2_133 HE2C_133 120.0
CD_133 NE2_133 HE2D_133 120.0
HE2C_133 NE2_133 HE2D_133 120.0
O_133 C_133 N_134 124.8(8)
O_133 C_133 CA_133 121.3(8)
N_134 C_133 CA_133 113.7(6)
O_133 C_133 N_134 117(3)
O_133 C_133 CA_133 120(3)
N_134 C_133 CA_133 122(2)
C_133 N_134 C_133 7.6(13)
C_133 N_134 CA_134 122.3(5)
C_133 N_134 CA_134 127.6(13)
C_133 N_134 H0_134 118.8
C_133 N_134 H0_134 113.2
CA_134 N_134 H0_134 118.8
N_134 CA_134 C_134 110.0(5)
N_134 CA_134 HA1_134 109.7
C_134 CA_134 HA1_134 109.7
N_134 CA_134 HA2_134 109.7
C_134 CA_134 HA2_134 109.7
HA1_134 CA_134 HA2_134 108.2
O_134 C_134 N_135 123.2(5)
O_134 C_134 CA_134 122.8(6)
N_135 C_134 CA_134 114.0(5)
C_134 N_135 CA_135 121.1(5)
C_134 N_135 H0_135 119.5
CA_135 N_135 H0_135 119.5
N_135 CA_135 CB_135 112.8(5)
N_135 CA_135 C_135 113.6(5)
CB_135 CA_135 C_135 112.6(5)
N_135 CA_135 HA_135 105.7
CB_135 CA_135 HA_135 105.7
C_135 CA_135 HA_135 105.7
CG_135 CB_135 CA_135 111.9(6)
CG_135 CB_135 HB1_135 109.2
CA_135 CB_135 HB1_135 109.2
CG_135 CB_135 HB2_135 109.2
CA_135 CB_135 HB2_135 109.2
HB1_135 CB_135 HB2_135 107.9
OD1_135 CG_135 ND2_135 123.7(8)
OD1_135 CG_135 CB_135 120.6(6)
ND2_135 CG_135 CB_135 115.5(7)
CG_135 ND2_135 HD2A_135 120.0
CG_135 ND2_135 HD2B_135 120.0
HD2A_135 ND2_135 HD2B_135 120.0
O_135 C_135 N_136 123.3(6)
O_135 C_135 CA_135 119.5(5)
N_136 C_135 CA_135 117.1(5)
C_135 N_136 CA_136 120.2(5)
C_135 N_136 H0_136 119.9
CA_136 N_136 H0_136 119.9
N_136 CA_136 CB_136 109.6(5)
N_136 CA_136 C_136 108.5(5)
CB_136 CA_136 C_136 109.7(5)
N_136 CA_136 HA_136 109.7
CB_136 CA_136 HA_136 109.7
C_136 CA_136 HA_136 109.7
CA_136 CB_136 HB1_136 109.5
CA_136 CB_136 HB2_136 109.5
HB1_136 CB_136 HB2_136 109.5
CA_136 CB_136 HB3_136 109.5
HB1_136 CB_136 HB3_136 109.5
HB2_136 CB_136 HB3_136 109.5
O_136 C_136 N_137 123.7(5)
O_136 C_136 CA_136 118.7(5)
N_137 C_136 CA_136 117.6(5)
C_136 N_137 CA_137 119.5(4)
C_136 N_137 H0_137 120.3
CA_137 N_137 H0_137 120.3
N_137 CA_137 CB_137 112.3(4)
N_137 CA_137 C_137 111.5(4)
CB_137 CA_137 C_137 114.1(4)
N_137 CA_137 HA_137 106.1
CB_137 CA_137 HA_137 106.1
C_137 CA_137 HA_137 106.1
O_137 C_137 N_138 124.1(4)
O_137 C_137 CA_137 121.3(4)
N_138 C_137 CA_137 114.7(4)
CA_137 CB_137 SG_137 115.5(4)
CA_137 CB_137 HB1_137 108.4
SG_137 CB_137 HB1_137 108.4
CA_137 CB_137 HB2_137 108.4
SG_137 CB_137 HB2_137 108.4
HB1_137 CB_137 HB2_137 107.5
CB_137 SG_137 SG_170 102.6(2)
C_137 N_138 CA_138 123.9(4)
C_137 N_138 H0_138 118.0
CA_138 N_138 H0_138 118.0
N_138 CA_138 CB_138 110.8(4)
N_138 CA_138 C_138 107.8(4)
CB_138 CA_138 C_138 111.0(4)
N_138 CA_138 HA_138 109.1
CB_138 CA_138 HA_138 109.1
C_138 CA_138 HA_138 109.1
CA_138 CB_138 CG_138 113.5(4)
CA_138 CB_138 HB1_138 108.9
CG_138 CB_138 HB1_138 108.9
CA_138 CB_138 HB2_138 108.9
CG_138 CB_138 HB2_138 108.9
HB1_138 CB_138 HB2_138 107.7
O_138 C_138 N_139 123.8(4)
O_138 C_138 CA_138 120.5(4)
N_139 C_138 CA_138 115.6(4)
CB_138 CG_138 SD_138 111.5(4)
CB_138 CG_138 HG1_138 109.3
SD_138 CG_138 HG1_138 109.3
CB_138 CG_138 HG2_138 109.3
SD_138 CG_138 HG2_138 109.3
HG1_138 CG_138 HG2_138 108.0
CE_138 SD_138 CG_138 100.1(4)
SD_138 CE_138 HE1_138 109.5
SD_138 CE_138 HE2_138 109.5
HE1_138 CE_138 HE2_138 109.5
SD_138 CE_138 HE3_138 109.5
HE1_138 CE_138 HE3_138 109.5
HE2_138 CE_138 HE3_138 109.5
C_138 N_139 CA_139 120.2(4)
C_138 N_139 H0_139 119.9
CA_139 N_139 H0_139 119.9
N_139 CA_139 C_139 113.1(4)
N_139 CA_139 HA1_139 109.0
C_139 CA_139 HA1_139 109.0
N_139 CA_139 HA2_139 109.0
C_139 CA_139 HA2_139 109.0
HA1_139 CA_139 HA2_139 107.8
O_139 C_139 N_140 123.1(5)
O_139 C_139 CA_139 122.8(4)
N_140 C_139 CA_139 114.1(4)
C_139 N_140 CA_140 122.7(4)
C_139 N_140 H0_140 118.6
CA_140 N_140 H0_140 118.6
N_140 CA_140 C_140 111.3(4)
N_140 CA_140 CB_140 109.1(4)
C_140 CA_140 CB_140 109.5(4)
N_140 CA_140 HA_140 109.0
C_140 CA_140 HA_140 109.0
CB_140 CA_140 HA_140 109.0
CG_140 CB_140 CA_140 115.8(5)
CG_140 CB_140 HB1_140 108.3
CA_140 CB_140 HB1_140 108.3
CG_140 CB_140 HB2_140 108.3
CA_140 CB_140 HB2_140 108.3
HB1_140 CB_140 HB2_140 107.4
CB_140 CG_140 CD_140 111.9(6)
CB_140 CG_140 HG1_140 109.2
CD_140 CG_140 HG1_140 109.2
CB_140 CG_140 HG2_140 109.2
CD_140 CG_140 HG2_140 109.2
HG1_140 CG_140 HG2_140 107.9
NE_140 CD_140 CG_140 113.3(7)
NE_140 CD_140 HD1_140 108.9
CG_140 CD_140 HD1_140 108.9
NE_140 CD_140 HD2_140 108.9
CG_140 CD_140 HD2_140 108.9
HD1_140 CD_140 HD2_140 107.7
CZ_140 NE_140 CD_140 129.6(9)
CZ_140 NE_140 HE_140 115.2
CD_140 NE_140 HE_140 115.2
NE_140 CZ_140 NH2_140 121.5(12)
NE_140 CZ_140 NH1_140 119.4(9)
NH2_140 CZ_140 NH1_140 119.0(9)
CZ_140 NH1_140 HH1A_140 120.0
CZ_140 NH1_140 HH1B_140 120.0
HH1A_140 NH1_140 HH1B_140 120.0
CZ_140 NH2_140 HH2A_140 120.0
CZ_140 NH2_140 HH2B_140 120.0
HH2A_140 NH2_140 HH2B_140 120.0
O_140 C_140 N_141 124.1(5)
O_140 C_140 CA_140 119.1(4)
N_141 C_140 CA_140 116.8(4)
C_140 N_141 CA_141 125.0(4)
C_140 N_141 H0_141 117(4)
CA_141 N_141 H0_141 118(4)
N_141 CA_141 C_141 113.2(4)
N_141 CA_141 HA1_141 108.9
C_141 CA_141 HA1_141 108.9
N_141 CA_141 HA2_141 108.9
C_141 CA_141 HA2_141 108.9
HA1_141 CA_141 HA2_141 107.8
O_141 C_141 N_142 122.7(4)
O_141 C_141 CA_141 120.1(4)
N_142 C_141 CA_141 117.1(4)
C_141 N_142 CA_142 122.2(4)
C_141 N_142 H0_142 118.9
CA_142 N_142 H0_142 118.9
N_142 CA_142 CB_142 110.0(3)
N_142 CA_142 C_142 112.4(3)
CB_142 CA_142 C_142 109.8(3)
N_142 CA_142 HA_142 108.2
CB_142 CA_142 HA_142 108.2
C_142 CA_142 HA_142 108.2
CA_142 CB_142 CG_142 114.7(3)
CA_142 CB_142 HB1_142 108.6
CG_142 CB_142 HB1_142 108.6
CA_142 CB_142 HB2_142 108.6
CG_142 CB_142 HB2_142 108.6
HB1_142 CB_142 HB2_142 107.6
OD1_142 CG_142 OD2_142 124.9(4)
OD1_142 CG_142 CB_142 120.0(4)
OD2_142 CG_142 CB_142 115.0(4)
O_142 C_142 N_143 123.2(4)
O_142 C_142 CA_142 118.5(3)
N_143 C_142 CA_142 118.3(3)
C_142 N_143 CA_143 122.2(3)
C_142 N_143 H0_143 122(4)
CA_143 N_143 H0_143 116(4)
N_143 CA_143 C_143 111.0(3)
N_143 CA_143 CB_143 111.3(3)
C_143 CA_143 CB_143 107.3(4)
N_143 CA_143 HA_143 109.1
C_143 CA_143 HA_143 109.1
CB_143 CA_143 HA_143 109.1
OG_143 CB_143 CA_143 110.9(4)
OG_143 CB_143 HB1_143 109.5
CA_143 CB_143 HB1_143 109.5
OG_143 CB_143 HB2_143 109.5
CA_143 CB_143 HB2_143 109.5
HB1_143 CB_143 HB2_143 108.1
CB_143 OG_143 CX_203 118.6(4)
O_143 C_143 N_144 123.1(4)
O_143 C_143 CA_143 122.7(3)
N_144 C_143 CA_143 114.1(4)
C_143 N_144 CA_144 122.4(3)
C_143 N_144 H0_144 118.8
CA_144 N_144 H0_144 118.8
N_144 CA_144 C_144 114.7(3)
N_144 CA_144 HA1_144 108.6
C_144 CA_144 HA1_144 108.6
N_144 CA_144 HA2_144 108.6
C_144 CA_144 HA2_144 108.6
HA1_144 CA_144 HA2_144 107.6
O_144 C_144 N_145 123.3(4)
O_144 C_144 CA_144 120.1(4)
N_145 C_144 CA_144 116.6(3)
C_144 N_145 CA_145 120.0(3)
C_144 N_145 H0_145 120.0
CA_145 N_145 H0_145 120.0
N_145 CA_145 C_145 113.0(3)
N_145 CA_145 HA1_145 109.0
C_145 CA_145 HA1_145 109.0
N_145 CA_145 HA2_145 109.0
C_145 CA_145 HA2_145 109.0
HA1_145 CA_145 HA2_145 107.8
O_145 C_145 N_146 122.2(3)
O_145 C_145 CA_145 124.7(3)
N_146 C_145 CA_145 113.1(3)
C_145 N_146 CA_146 123.5(3)
C_145 N_146 H0_146 118.3
CA_146 N_146 H0_146 118.3
N_146 CA_146 C_146 113.4(3)
N_146 CA_146 CB_146 106.4(3)
C_146 CA_146 CB_146 106.2(3)
N_146 CA_146 HA_146 110.2
C_146 CA_146 HA_146 110.2
CB_146 CA_146 HA_146 110.2
OG_146 CB_146 CA_146 113.8(3)
OG_146 CB_146 HB1_146 108.8
CA_146 CB_146 HB1_146 108.8
OG_146 CB_146 HB2_146 108.8
CA_146 CB_146 HB2_146 108.8
HB1_146 CB_146 HB2_146 107.7
CB_146 OG_146 HG_146 109.5
O_146 C_146 N_147 123.1(4)
O_146 C_146 CA_146 120.7(3)
N_147 C_146 CA_146 115.8(3)
C_146 N_147 CA_147 124.9(3)
C_146 N_147 H0_147 117.6
CA_147 N_147 H0_147 117.6
N_147 CA_147 C_147 106.8(3)
N_147 CA_147 CB_147 113.2(3)
C_147 CA_147 CB_147 110.3(3)
N_147 CA_147 HA_147 108.8
C_147 CA_147 HA_147 108.8
CB_147 CA_147 HA_147 108.8
CG_147 CB_147 CA_147 114.1(3)
CG_147 CB_147 HB1_147 108.7
CA_147 CB_147 HB1_147 108.7
CG_147 CB_147 HB2_147 108.7
CA_147 CB_147 HB2_147 108.7
HB1_147 CB_147 HB2_147 107.6
CD1_147 CG_147 CD2_147 106.6(4)
CD1_147 CG_147 CB_147 127.6(4)
CD2_147 CG_147 CB_147 125.8(4)
CE3_147 CD2_147 CE2_147 118.4(4)
CE3_147 CD2_147 CG_147 134.5(4)
CE2_147 CD2_147 CG_147 107.1(4)
NE1_147 CE2_147 CZ2_147 130.5(4)
NE1_147 CE2_147 CD2_147 107.3(4)
CZ2_147 CE2_147 CD2_147 122.2(4)
CZ3_147 CE3_147 CD2_147 119.2(4)
CZ3_147 CE3_147 HE3_147 120.4
CD2_147 CE3_147 HE3_147 120.4
CG_147 CD1_147 NE1_147 109.4(4)
CG_147 CD1_147 HD1_147 125.3
NE1_147 CD1_147 HD1_147 125.3
CE2_147 NE1_147 CD1_147 109.5(4)
CE2_147 NE1_147 HE1_147 125.3
CD1_147 NE1_147 HE1_147 125.3
CH2_147 CZ2_147 CE2_147 117.6(4)
CH2_147 CZ2_147 HZ2_147 121.2
CE2_147 CZ2_147 HZ2_147 121.2
CE3_147 CZ3_147 CH2_147 121.3(5)
CE3_147 CZ3_147 HZ3_147 119.4
CH2_147 CZ3_147 HZ3_147 119.4
CZ2_147 CH2_147 CZ3_147 121.3(5)
CZ2_147 CH2_147 HH2_147 119.4
CZ3_147 CH2_147 HH2_147 119.4
O_147 C_147 N_148 123.0(4)
O_147 C_147 CA_147 118.8(4)
N_148 C_147 CA_147 118.2(3)
C_147 N_148 CA_148 122.7(3)
C_147 N_148 H0_148 118.7
CA_148 N_148 H0_148 118.7
N_148 CA_148 C_148 108.8(4)
N_148 CA_148 CB_148 109.8(3)
C_148 CA_148 CB_148 112.5(4)
N_148 CA_148 HA_148 108.6
C_148 CA_148 HA_148 108.6
CB_148 CA_148 HA_148 108.6
CG2_148 CB_148 CG1_148 111.9(4)
CG2_148 CB_148 CA_148 111.4(4)
CG1_148 CB_148 CA_148 111.7(4)
CG2_148 CB_148 HB_148 107.1
CG1_148 CB_148 HB_148 107.1
CA_148 CB_148 HB_148 107.1
CB_148 CG2_148 HG2A_148 109.5
CB_148 CG2_148 HG2B_148 109.5
HG2A_148 CG2_148 HG2B_148 109.5
CB_148 CG2_148 HG2C_148 109.5
HG2A_148 CG2_148 HG2C_148 109.5
HG2B_148 CG2_148 HG2C_148 109.5
CD1_148 CG1_148 CB_148 113.3(4)
CD1_148 CG1_148 HG1A_148 108.9
CB_148 CG1_148 HG1A_148 108.9
CD1_148 CG1_148 HG1B_148 108.9
CB_148 CG1_148 HG1B_148 108.9
HG1A_148 CG1_148 HG1B_148 107.7
CG1_148 CD1_148 HD1A_148 109.5
CG1_148 CD1_148 HD1B_148 109.5
HD1A_148 CD1_148 HD1B_148 109.5
CG1_148 CD1_148 HD1C_148 109.5
HD1A_148 CD1_148 HD1C_148 109.5
HD1B_148 CD1_148 HD1C_148 109.5
O_148 C_148 N_149 122.4(4)
O_148 C_148 CA_148 121.3(4)
N_149 C_148 CA_148 116.2(4)
C_148 N_149 CA_149 120.6(4)
C_148 N_149 H0_149 119.7
CA_149 N_149 H0_149 119.7
N_149 CA_149 CB_149 111.8(5)
N_149 CA_149 C_149 109.6(5)
CB_149 CA_149 C_149 109.4(5)
N_149 CA_149 HA_149 108.7
CB_149 CA_149 HA_149 108.7
C_149 CA_149 HA_149 108.7
OG1_149 CB_149 CG2_149 112.8(5)
OG1_149 CB_149 CA_149 107.5(5)
CG2_149 CB_149 CA_149 111.7(5)
OG1_149 CB_149 HB_149 108.3
CG2_149 CB_149 HB_149 108.3
CA_149 CB_149 HB_149 108.3
CB_149 OG1_149 HG1_149 109.5
CB_149 CG2_149 HG2A_149 109.5
CB_149 CG2_149 HG2B_149 109.5
HG2A_149 CG2_149 HG2B_149 109.5
CB_149 CG2_149 HG2C_149 109.5
HG2A_149 CG2_149 HG2C_149 109.5
HG2B_149 CG2_149 HG2C_149 109.5
O_149 C_149 N_150 123.4(8)
O_149 C_149 N_150 119.5(16)
N_150 C_149 N_150 15.6(12)
O_149 C_149 CA_149 122.8(5)
N_150 C_149 CA_149 113.5(8)
N_150 C_149 CA_149 116.9(17)
C_149 N_150 CA_150 118.0(12)
C_149 N_150 H0_150 121.0
CA_150 N_150 H0_150 121.0
C_149 N_150 CA_150 119(3)
C_149 N_150 H0A_150 120.4
CA_150 N_150 H0A_150 120.4
N_150 CA_150 C_150 113.2(10)
N_150 CA_150 CB_150 110.7(12)
C_150 CA_150 CB_150 109.9(13)
N_150 CA_150 HA_150 107.6
C_150 CA_150 HA_150 107.6
CB_150 CA_150 HA_150 107.6
N_150 CA_150 C_150 112(2)
N_150 CA_150 CB_150 109.9(19)
C_150 CA_150 CB_150 110(2)
N_150 CA_150 HA1_150 108.3
C_150 CA_150 HA1_150 108.3
CB_150 CA_150 HA1_150 108.3
OG_150 CB_150 CA_150 114.2(14)
OG_150 CB_150 HB1_150 108.7
CA_150 CB_150 HB1_150 108.7
OG_150 CB_150 HB2_150 108.7
CA_150 CB_150 HB2_150 108.7
HB1_150 CB_150 HB2_150 107.6
OG_150 CB_150 CA_150 113(2)
OG_150 CB_150 HB3_150 108.9
CA_150 CB_150 HB3_150 108.9
OG_150 CB_150 HB4_150 108.9
CA_150 CB_150 HB4_150 108.9
HB3_150 CB_150 HB4_150 107.8
O_150 C_150 N_151 126.4(16)
O_150 C_150 CA_150 120.2(14)
N_151 C_150 CA_150 113.4(12)
O_150 C_150 N_151 111(3)
O_150 C_150 CA_150 122(4)
N_151 C_150 CA_150 127(3)
C_150 N_151 C_150 5(2)
C_150 N_151 CA_151 123.0(11)
C_150 N_151 CA_151 128(2)
C_150 N_151 H0_151 118.5
C_150 N_151 H0_151 113.2
CA_151 N_151 H0_151 118.5
N_151 CA_151 CB_151 111.1(13)
N_151 CA_151 C_151 112.9(6)
CB_151 CA_151 C_151 109.2(11)
N_151 CA_151 HA_151 107.8
CB_151 CA_151 HA_151 107.8
C_151 CA_151 HA_151 107.8
CA_151 CB_151 HB1_151 109.5
CA_151 CB_151 HB2_151 109.5
HB1_151 CB_151 HB2_151 109.5
CA_151 CB_151 HB3_151 109.5
HB1_151 CB_151 HB3_151 109.5
HB2_151 CB_151 HB3_151 109.5
O_151 C_151 N_152 116.8(11)
O_151 C_151 CA_151 124.3(8)
N_152 C_151 CA_151 118.9(10)
C_151 N_152 CA_152 122.1(8)
C_151 N_152 H0_152 118.9
CA_152 N_152 H0_152 118.9
N_152 CA_152 C_152 116.1(6)
N_152 CA_152 HA1_152 108.3
C_152 CA_152 HA1_152 108.3
N_152 CA_152 HA2_152 108.3
C_152 CA_152 HA2_152 108.3
HA1_152 CA_152 HA2_152 107.4
O_152 C_152 N_153 122.6(5)
O_152 C_152 CA_152 120.0(6)
N_153 C_152 CA_152 117.4(6)
C_152 N_153 CA_153 119.0(5)
C_152 N_153 H0_153 120.5
CA_153 N_153 H0_153 120.5
N_153 CA_153 CB_153 112.0(4)
N_153 CA_153 C_153 107.4(3)
CB_153 CA_153 C_153 111.7(4)
N_153 CA_153 HA_153 108.6
CB_153 CA_153 HA_153 108.6
C_153 CA_153 HA_153 108.6
CA_153 CB_153 CG_153 111.9(4)
CA_153 CB_153 HB1_153 109.2
CG_153 CB_153 HB1_153 109.2
CA_153 CB_153 HB2_153 109.2
CG_153 CB_153 HB2_153 109.2
HB1_153 CB_153 HB2_153 107.9
CD_153 CG_153 CB_153 113.0(4)
CD_153 CG_153 HG1_153 109.0
CB_153 CG_153 HG1_153 109.0
CD_153 CG_153 HG2_153 109.0
CB_153 CG_153 HG2_153 109.0
HG1_153 CG_153 HG2_153 107.8
OE1_153 CD_153 NE2_153 122.2(6)
OE1_153 CD_153 CG_153 122.0(5)
NE2_153 CD_153 CG_153 115.8(5)
CD_153 NE2_153 HE2A_153 120.0
CD_153 NE2_153 HE2B_153 120.0
HE2A_153 NE2_153 HE2B_153 120.0
O_153 C_153 N_154 123.9(4)
O_153 C_153 CA_153 121.8(4)
N_154 C_153 CA_153 114.3(4)
C_153 N_154 CA_154 123.6(4)
C_153 N_154 H0_154 118.2
CA_154 N_154 H0_154 118.2
N_154 CA_154 CB_154 108.5(4)
N_154 CA_154 C_154 109.1(4)
CB_154 CA_154 C_154 112.0(4)
N_154 CA_154 HA_154 109.0
CB_154 CA_154 HA_154 109.0
C_154 CA_154 HA_154 109.0
CA_154 CB_154 HB1_154 109.5
CA_154 CB_154 HB2_154 109.5
HB1_154 CB_154 HB2_154 109.5
CA_154 CB_154 HB3_154 109.5
HB1_154 CB_154 HB3_154 109.5
HB2_154 CB_154 HB3_154 109.5
O_154 C_154 N_155 123.9(4)
O_154 C_154 CA_154 119.9(4)
N_155 C_154 CA_154 116.2(3)
C_154 N_155 CA_155 122.9(3)
C_154 N_155 H0_155 118.5
CA_155 N_155 H0_155 118.5
N_155 CA_155 CB_155 111.7(3)
N_155 CA_155 C_155 113.7(4)
CB_155 CA_155 C_155 107.8(3)
N_155 CA_155 HA_155 107.8
CB_155 CA_155 HA_155 107.8
C_155 CA_155 HA_155 107.8
CA_155 CB_155 CG_155 112.4(4)
CA_155 CB_155 HB1_155 109.1
CG_155 CB_155 HB1_155 109.1
CA_155 CB_155 HB2_155 109.1
CG_155 CB_155 HB2_155 109.1
HB1_155 CB_155 HB2_155 107.9
CD_155 CG_155 CB_155 111.0(4)
CD_155 CG_155 HG1_155 109.4
CB_155 CG_155 HG1_155 109.4
CD_155 CG_155 HG2_155 109.4
CB_155 CG_155 HG2_155 109.4
HG1_155 CG_155 HG2_155 108.0
OE1_155 CD_155 NE2_155 122.8(4)
OE1_155 CD_155 CG_155 120.6(5)
NE2_155 CD_155 CG_155 116.5(4)
CD_155 NE2_155 HE2A_155 120.0
CD_155 NE2_155 HE2B_155 120.0
HE2A_155 NE2_155 HE2B_155 120.0
O_155 C_155 N_156 122.5(4)
O_155 C_155 CA_155 119.6(4)
N_156 C_155 CA_155 117.8(3)
C_155 N_156 CA_156 119.7(3)
C_155 N_156 H0_156 120.2
CA_156 N_156 H0_156 120.2
N_156 CA_156 C_156 110.9(3)
N_156 CA_156 HA1_156 109.5
C_156 CA_156 HA1_156 109.5
N_156 CA_156 HA2_156 109.5
C_156 CA_156 HA2_156 109.5
HA1_156 CA_156 HA2_156 108.0
O_156 C_156 N_157 124.6(3)
O_156 C_156 CA_156 120.5(3)
N_157 C_156 CA_156 114.9(3)
C_156 N_157 CA_157 122.4(3)
C_156 N_157 H0_157 118.8
CA_157 N_157 H0_157 118.8
N_157 CA_157 C_157 109.4(3)
N_157 CA_157 CB_157 112.6(3)
C_157 CA_157 CB_157 111.9(3)
N_157 CA_157 HA_157 107.6
C_157 CA_157 HA_157 107.6
CB_157 CA_157 HA_157 107.6
CG2_157 CB_157 CG1_157 112.2(4)
CG2_157 CB_157 CA_157 113.3(4)
CG1_157 CB_157 CA_157 109.7(4)
CG2_157 CB_157 HB_157 107.1
CG1_157 CB_157 HB_157 107.1
CA_157 CB_157 HB_157 107.1
CB_157 CG1_157 HG1A_157 109.5
CB_157 CG1_157 HG1B_157 109.5
HG1A_157 CG1_157 HG1B_157 109.5
CB_157 CG1_157 HG1C_157 109.5
HG1A_157 CG1_157 HG1C_157 109.5
HG1B_157 CG1_157 HG1C_157 109.5
CB_157 CG2_157 HG2A_157 109.5
CB_157 CG2_157 HG2B_157 109.5
HG2A_157 CG2_157 HG2B_157 109.5
CB_157 CG2_157 HG2C_157 109.5
HG2A_157 CG2_157 HG2C_157 109.5
HG2B_157 CG2_157 HG2C_157 109.5
O_157 C_157 N_158 122.3(4)
O_157 C_157 CA_157 122.2(3)
N_158 C_157 CA_157 115.4(3)
C_157 N_158 CA_158 121.6(3)
C_157 N_158 H0_158 119.2
CA_158 N_158 H0_158 119.2
N_158 CA_158 C_158 111.5(3)
N_158 CA_158 CB_158 107.3(3)
C_158 CA_158 CB_158 109.4(3)
N_158 CA_158 HA_158 109.5
C_158 CA_158 HA_158 109.5
CB_158 CA_158 HA_158 109.5
CG_158 CB_158 CA_158 115.4(3)
CG_158 CB_158 HB1_158 108.4
CA_158 CB_158 HB1_158 108.4
CG_158 CB_158 HB2_158 108.4
CA_158 CB_158 HB2_158 108.4
HB1_158 CB_158 HB2_158 107.5
CB_158 CG_158 SD_158 112.6(3)
CB_158 CG_158 HG1_158 109.1
SD_158 CG_158 HG1_158 109.1
CB_158 CG_158 HG2_158 109.1
SD_158 CG_158 HG2_158 109.1
HG1_158 CG_158 HG2_158 107.8
CE_158 SD_158 CG_158 102.1(2)
SD_158 CE_158 HE1_158 109.5
SD_158 CE_158 HE2_158 109.5
HE1_158 CE_158 HE2_158 109.5
SD_158 CE_158 HE3_158 109.5
HE1_158 CE_158 HE3_158 109.5
HE2_158 CE_158 HE3_158 109.5
O_158 C_158 N_159 122.9(4)
O_158 C_158 CA_158 121.1(4)
N_159 C_158 CA_158 116.0(4)
C_158 N_159 CA_159 121.4(4)
C_158 N_159 H0_159 119.3
CA_159 N_159 H0_159 119.3
N_159 CA_159 CB_159 110.5(3)
N_159 CA_159 C_159 111.7(3)
CB_159 CA_159 C_159 111.9(4)
N_159 CA_159 HA_159 107.5
CB_159 CA_159 HA_159 107.5
C_159 CA_159 HA_159 107.5
OG_159 CB_159 CA_159 111.4(3)
OG_159 CB_159 HB1_159 109.4
CA_159 CB_159 HB1_159 109.4
OG_159 CB_159 HB2_159 109.4
CA_159 CB_159 HB2_159 109.4
HB1_159 CB_159 HB2_159 108.0
CB_159 OG_159 HG_159 112(4)
O_159 C_159 N_160 123.0(4)
O_159 C_159 CA_159 119.7(4)
N_160 C_159 CA_159 117.2(4)
C_159 N_160 CA_160 119.9(4)
C_159 N_160 H0_160 120.0
CA_160 N_160 H0_160 120.0
N_160 CA_160 C_160 110.2(4)
N_160 CA_160 HA1_160 109.6
C_160 CA_160 HA1_160 109.6
N_160 CA_160 HA2_160 109.6
C_160 CA_160 HA2_160 109.6
HA1_160 CA_160 HA2_160 108.1
O_160 C_160 N_161 121.9(5)
O_160 C_160 CA_160 123.1(4)
N_161 C_160 CA_160 115.0(5)
C_160 N_161 CA_161 121.2(5)
C_160 N_161 H0_161 119.4
CA_161 N_161 H0_161 119.4
N_161 CA_161 C_161 111.0(5)
N_161 CA_161 HA1_161 109.4
C_161 CA_161 HA1_161 109.4
N_161 CA_161 HA2_161 109.4
C_161 CA_161 HA2_161 109.4
HA1_161 CA_161 HA2_161 108.0
O_161 C_161 N_162 123.1(6)
O_161 C_161 CA_161 119.9(7)
N_162 C_161 CA_161 116.9(6)
C_161 N_162 CA_162 121.5(6)
C_161 N_162 H0_162 119.3
CA_162 N_162 H0_162 119.3
N_162 CA_162 CB_162 112.7(5)
N_162 CA_162 C_162 112.0(5)
CB_162 CA_162 C_162 112.6(6)
N_162 CA_162 HA_162 106.3
CB_162 CA_162 HA_162 106.3
C_162 CA_162 HA_162 106.3
CG_162 CB_162 CA_162 115.5(5)
CG_162 CB_162 HB1_162 108.4
CA_162 CB_162 HB1_162 108.4
CG_162 CB_162 HB2_162 108.4
CA_162 CB_162 HB2_162 108.4
HB1_162 CB_162 HB2_162 107.5
OD1_162 CG_162 ND2_162 121.8(7)
OD1_162 CG_162 CB_162 122.0(6)
ND2_162 CG_162 CB_162 116.1(6)
CG_162 ND2_162 HD2A_162 120.0
CG_162 ND2_162 HD2B_162 120.0
HD2A_162 ND2_162 HD2B_162 120.0
O_162 C_162 N_163 115.2(9)
O_162 C_162 N_163 127.0(7)
N_163 C_162 N_163 20.4(6)
O_162 C_162 CA_162 122.1(7)
N_163 C_162 CA_162 122.3(10)
N_163 C_162 CA_162 110.0(7)
C_162 N_163 CA_163 121.2(9)
C_162 N_163 H0_163 119.4
CA_163 N_163 H0_163 119.4
C_162 N_163 CA_163 118.2(15)
C_162 N_163 H0A_163 120.9
CA_163 N_163 H0A_163 120.9
N_163 CA_163 CB_163 108.5(9)
N_163 CA_163 C_163 108.5(8)
CB_163 CA_163 C_163 113.8(10)
N_163 CA_163 HA_163 108.7
CB_163 CA_163 HA_163 108.7
C_163 CA_163 HA_163 108.7
N_163 CA_163 CB_163 112.0(13)
N_163 CA_163 C_163 111.3(13)
CB_163 CA_163 C_163 107.1(12)
N_163 CA_163 HA1_163 108.8
CB_163 CA_163 HA1_163 108.8
C_163 CA_163 HA1_163 108.8
CA_163 CB_163 CG2_163 112.0(11)
CA_163 CB_163 CG1_163 110.8(9)
CG2_163 CB_163 CG1_163 107.1(11)
CA_163 CB_163 HB_163 109.0
CG2_163 CB_163 HB_163 109.0
CG1_163 CB_163 HB_163 109.0
CA_163 CB_163 CG2_163 112.9(16)
CA_163 CB_163 CG1_163 107.8(15)
CG2_163 CB_163 CG1_163 110.4(18)
CA_163 CB_163 HB1_163 108.6
CG2_163 CB_163 HB1_163 108.6
CG1_163 CB_163 HB1_163 108.6
O_163 C_163 N_164 118.7(13)
O_163 C_163 CA_163 120.2(14)
N_164 C_163 CA_163 121.1(11)
N_164 C_163 O_163 130(2)
N_164 C_163 CA_163 108.5(15)
O_163 C_163 CA_163 121(2)
C_163 N_164 C_163 7.0(14)
C_163 N_164 CA_164 124.6(10)
C_163 N_164 CA_164 123.1(8)
C_163 N_164 H0_164 116.4
C_163 N_164 H0_164 118.5
CA_164 N_164 H0_164 118.5
N_164 CA_164 C_164 109.6(7)
N_164 CA_164 CB_164 109.3(6)
C_164 CA_164 CB_164 112.2(7)
N_164 CA_164 HA_164 108.5
C_164 CA_164 HA_164 108.5
CB_164 CA_164 HA_164 108.5
CG_164 CB_164 CA_164 116.1(8)
CG_164 CB_164 HB1_164 108.2
CA_164 CB_164 HB1_164 108.2
CG_164 CB_164 HB2_164 108.2
CA_164 CB_164 HB2_164 108.2
HB1_164 CB_164 HB2_164 107.4
CB_164 CG_164 CD_164 111.2(7)
CB_164 CG_164 HG1_164 109.4
CD_164 CG_164 HG1_164 109.4
CB_164 CG_164 HG2_164 109.4
CD_164 CG_164 HG2_164 109.4
HG1_164 CG_164 HG2_164 108.0
OE1_164 CD_164 NE2_164 121.7(8)
OE1_164 CD_164 CG_164 118.6(9)
NE2_164 CD_164 CG_164 119.7(7)
CD_164 NE2_164 HE2A_164 120.0
CD_164 NE2_164 HE2B_164 120.0
HE2A_164 NE2_164 HE2B_164 120.0
O_164 C_164 N_165 120.8(7)
O_164 C_164 CA_164 121.7(7)
N_165 C_164 CA_164 117.4(8)
C_164 N_165 CA_165 118.9(9)
C_164 N_165 H0_165 120.5
CA_165 N_165 H0_165 120.5
N_165 CA_165 C_165 113.5(6)
N_165 CA_165 CB_165 107.1(9)
C_165 CA_165 CB_165 111.1(9)
N_165 CA_165 HA_165 108.3
C_165 CA_165 HA_165 108.3
CB_165 CA_165 HA_165 108.3
OG_165 CB_165 CA_165 112.1(10)
OG_165 CB_165 HB1_165 109.2
CA_165 CB_165 HB1_165 109.2
OG_165 CB_165 HB2_165 109.2
CA_165 CB_165 HB2_165 109.2
HB1_165 CB_165 HB2_165 107.9
CB_165 OG_165 HG_165 109.5
O_165 C_165 N_166 122.6(8)
O_165 C_165 CA_165 119.9(8)
N_166 C_165 CA_165 117.5(8)
C_165 N_166 CA_166 122.7(6)
C_165 N_166 H0_166 118.6
CA_166 N_166 H0_166 118.6
N_166 CA_166 CB_166 112.3(6)
N_166 CA_166 C_166 113.7(5)
CB_166 CA_166 C_166 110.1(5)
N_166 CA_166 HA_166 106.7
CB_166 CA_166 HA_166 106.7
C_166 CA_166 HA_166 106.7
CG_166 CB_166 CA_166 112.3(5)
CG_166 CB_166 HB1_166 109.1
CA_166 CB_166 HB1_166 109.1
CG_166 CB_166 HB2_166 109.1
CA_166 CB_166 HB2_166 109.1
HB1_166 CB_166 HB2_166 107.9
OD1_166 CG_166 ND2_166 120.9(6)
OD1_166 CG_166 CB_166 122.5(7)
ND2_166 CG_166 CB_166 116.6(5)
CG_166 ND2_166 HD2A_166 120.0
CG_166 ND2_166 HD2B_166 120.0
HD2A_166 ND2_166 HD2B_166 120.0
O_166 C_166 N_167 122.8(5)
O_166 C_166 CA_166 119.0(5)
N_167 C_166 CA_166 118.2(5)
C_166 N_167 CA_167 120.7(5)
C_166 N_167 H0_167 119.7
CA_167 N_167 H0_167 119.7
N_167 CA_167 C_167 115.8(5)
N_167 CA_167 HA1_167 108.3
C_167 CA_167 HA1_167 108.3
N_167 CA_167 HA2_167 108.3
C_167 CA_167 HA2_167 108.3
HA1_167 CA_167 HA2_167 107.4
O_167 C_167 N_168 121.4(5)
O_167 C_167 CA_167 119.3(5)
N_168 C_167 CA_167 119.3(5)
C_167 N_168 CA_168 121.9(4)
C_167 N_168 H0_168 119.1
CA_168 N_168 H0_168 119.1
N_168 CA_168 C_168 108.9(4)
N_168 CA_168 CB_168 111.3(4)
C_168 CA_168 CB_168 114.4(5)
N_168 CA_168 HA_168 107.3
C_168 CA_168 HA_168 107.3
CB_168 CA_168 HA_168 107.3
CG_168 CB_168 CA_168 112.9(4)
CG_168 CB_168 HB1_168 109.0
CA_168 CB_168 HB1_168 109.0
CG_168 CB_168 HB2_168 109.0
CA_168 CB_168 HB2_168 109.0
HB1_168 CB_168 HB2_168 107.8
OD1_168 CG_168 ND2_168 121.4(5)
OD1_168 CG_168 CB_168 120.9(4)
ND2_168 CG_168 CB_168 117.7(5)
CG_168 ND2_168 HD2A_168 120.0
CG_168 ND2_168 HD2B_168 120.0
HD2A_168 ND2_168 HD2B_168 120.0
O_168 C_168 N_169 123.0(5)
O_168 C_168 CA_168 120.2(5)
N_169 C_168 CA_168 116.8(4)
C_168 N_169 CA_169 120.3(4)
C_168 N_169 H0_169 119.9
CA_169 N_169 H0_169 119.9
N_169 CA_169 C_169 111.8(4)
N_169 CA_169 CB_169 113.7(5)
C_169 CA_169 CB_169 112.7(5)
N_169 CA_169 HA_169 105.9
C_169 CA_169 HA_169 105.9
CB_169 CA_169 HA_169 105.9
CG_169 CB_169 CA_169 112.7(4)
CG_169 CB_169 HB1_169 109.1
CA_169 CB_169 HB1_169 109.1
CG_169 CB_169 HB2_169 109.1
CA_169 CB_169 HB2_169 109.1
HB1_169 CB_169 HB2_169 107.8
OD1_169 CG_169 ND2_169 123.0(5)
OD1_169 CG_169 CB_169 121.2(4)
ND2_169 CG_169 CB_169 115.8(4)
CG_169 ND2_169 HD2A_169 120.0
CG_169 ND2_169 HD2B_169 120.0
HD2A_169 ND2_169 HD2B_169 120.0
O_169 C_169 N_170 121.7(6)
O_169 C_169 CA_169 122.3(5)
N_170 C_169 CA_169 116.0(5)
C_169 N_170 CA_170 122.8(5)
C_169 N_170 H0_170 118.6
CA_170 N_170 H0_170 118.6
N_170 CA_170 CB_170 110.5(5)
N_170 CA_170 C_170 112.3(5)
CB_170 CA_170 C_170 110.3(5)
N_170 CA_170 HA_170 107.8
CB_170 CA_170 HA_170 107.8
C_170 CA_170 HA_170 107.8
O_170 C_170 N_171 124.0(6)
O_170 C_170 CA_170 117.7(7)
N_171 C_170 CA_170 118.3(6)
CA_170 CB_170 SG_170 114.1(4)
CA_170 CB_170 HB1_170 108.7
SG_170 CB_170 HB1_170 108.7
CA_170 CB_170 HB2_170 108.7
SG_170 CB_170 HB2_170 108.7
HB1_170 CB_170 HB2_170 107.6
CB_170 SG_170 SG_137 103.3(3)
C_170 N_171 CA_171 122.6(7)
C_170 N_171 H0_171 118.7
CA_171 N_171 H0_171 118.7
N_171 CA_171 C_171 114.3(5)
N_171 CA_171 HA1_171 108.7
C_171 CA_171 HA1_171 108.7
N_171 CA_171 HA2_171 108.7
C_171 CA_171 HA2_171 108.7
HA1_171 CA_171 HA2_171 107.6
O_171 C_171 N_172 123.7(8)
O_171 C_171 CA_171 118.5(7)
N_172 C_171 CA_171 117.8(6)
C_171 N_172 CA_172 124.0(6)
C_171 N_172 H0_172 118.0
CA_172 N_172 H0_172 118.0
N_172 CA_172 C_172 105.3(7)
N_172 CA_172 CB_172 112.8(8)
C_172 CA_172 CB_172 113.8(7)
N_172 CA_172 HA_172 108.2
C_172 CA_172 HA_172 108.2
CB_172 CA_172 HA_172 108.2
CG2_172 CB_172 CA_172 110.1(8)
CG2_172 CB_172 CG1_172 113.1(10)
CA_172 CB_172 CG1_172 112.5(7)
CG2_172 CB_172 HB_172 106.9
CA_172 CB_172 HB_172 106.9
CG1_172 CB_172 HB_172 106.9
CB_172 CG2_172 HG2A_172 109.5
CB_172 CG2_172 HG2B_172 109.5
HG2A_172 CG2_172 HG2B_172 109.5
CB_172 CG2_172 HG2C_172 109.5
HG2A_172 CG2_172 HG2C_172 109.5
HG2B_172 CG2_172 HG2C_172 109.5
CD1_172 CG1_172 CB_172 116.6(8)
CD1_172 CG1_172 HG1A_172 108.1
CB_172 CG1_172 HG1A_172 108.1
CD1_172 CG1_172 HG1B_172 108.1
CB_172 CG1_172 HG1B_172 108.1
HG1A_172 CG1_172 HG1B_172 107.3
CG1_172 CD1_172 HD1A_172 109.5
CG1_172 CD1_172 HD1B_172 109.5
HD1A_172 CD1_172 HD1B_172 109.5
CG1_172 CD1_172 HD1C_172 109.5
HD1A_172 CD1_172 HD1C_172 109.5
HD1B_172 CD1_172 HD1C_172 109.5
O_172 C_172 N_173 120.1(9)
O_172 C_172 CA_172 123.5(8)
N_173 C_172 CA_172 116.3(8)
C_172 N_173 CD_173 127.6(9)
C_172 N_173 CA_173 118.4(9)
CD_173 N_173 CA_173 113.3(8)
N_173 CD_173 CG_173 105.0(12)
N_173 CD_173 HD1_173 110.7
CG_173 CD_173 HD1_173 110.7
N_173 CD_173 HD2_173 110.7
CG_173 CD_173 HD2_173 110.7
HD1_173 CD_173 HD2_173 108.8
N_173 CA_173 C_173 110.7(9)
N_173 CA_173 CB_173 100.0(10)
C_173 CA_173 CB_173 109.6(8)
N_173 CA_173 HA_173 112.0
C_173 CA_173 HA_173 112.0
CB_173 CA_173 HA_173 112.0
CG_173 CB_173 CA_173 106.6(9)
CG_173 CB_173 HB1_173 110.4
CA_173 CB_173 HB1_173 110.4
CG_173 CB_173 HB2_173 110.4
CA_173 CB_173 HB2_173 110.4
HB1_173 CB_173 HB2_173 108.6
CD_173 CG_173 CB_173 105.1(10)
CD_173 CG_173 HG1_173 110.7
CB_173 CG_173 HG1_173 110.7
CD_173 CG_173 HG2_173 110.7
CB_173 CG_173 HG2_173 110.7
HG1_173 CG_173 HG2_173 108.8
O_173 C_173 N_174 123.8(8)
O_173 C_173 CA_173 121.5(10)
N_174 C_173 CA_173 114.5(10)
C_173 N_174 CA_174 121.8(9)
C_173 N_174 H0_174 119.1
CA_174 N_174 H0_174 119.1
N_174 CA_174 C_174 112.5(8)
N_174 CA_174 CB_174 110.3(8)
C_174 CA_174 CB_174 111.6(8)
N_174 CA_174 HA_174 107.4
C_174 CA_174 HA_174 107.4
CB_174 CA_174 HA_174 107.4
CA_174 CB_174 HB1_174 109.5
CA_174 CB_174 HB2_174 109.5
HB1_174 CB_174 HB2_174 109.5
CA_174 CB_174 HB3_174 109.5
HB1_174 CB_174 HB3_174 109.5
HB2_174 CB_174 HB3_174 109.5
O_174 C_174 N_175 119.8(9)
O_174 C_174 CA_174 121.1(7)
N_175 C_174 CA_174 119.0(8)
C_174 N_175 CA_175 123.2(9)
C_174 N_175 H0_175 118.4
CA_175 N_175 H0_175 118.4
N_175 CA_175 C_175 113.1(8)
N_175 CA_175 CB_175 108.2(10)
C_175 CA_175 CB_175 110.9(11)
N_175 CA_175 HA_175 108.2
C_175 CA_175 HA_175 108.2
CB_175 CA_175 HA_175 108.2
OG_175 CB_175 CA_175 110.7(10)
OG_175 CB_175 HB1_175 109.5
CA_175 CB_175 HB1_175 109.5
OG_175 CB_175 HB2_175 109.5
CA_175 CB_175 HB2_175 109.5
HB1_175 CB_175 HB2_175 108.1
CB_175 OG_175 HG_175 109.5
N_176 C_175 O_175 121(3)
N_176 C_175 N_176 6(3)
O_175 C_175 N_176 121.7(14)
N_176 C_175 CA_175 121(3)
O_175 C_175 CA_175 118.5(10)
N_176 C_175 CA_175 119.8(13)
C_175 N_176 CA_176 124.1(17)
C_175 N_176 H0_176 117.9
CA_176 N_176 H0_176 117.9
C_175 N_176 CA_176 125(4)
C_175 N_176 H0A_176 117.6
CA_176 N_176 H0A_176 117.6
N_176 CA_176 C_176 113.3(11)
N_176 CA_176 CB_176 111.1(11)
C_176 CA_176 CB_176 108.6(10)
N_176 CA_176 HA_176 107.9
C_176 CA_176 HA_176 107.9
CB_176 CA_176 HA_176 107.9
N_176 CA_176 C_176 112(2)
N_176 CA_176 CB_176 110(2)
C_176 CA_176 CB_176 110(2)
N_176 CA_176 HA1_176 108.4
C_176 CA_176 HA1_176 108.4
CB_176 CA_176 HA1_176 108.4
CA_176 CB_176 CG_176 109.8(11)
CA_176 CB_176 HB1_176 109.7
CG_176 CB_176 HB1_176 109.7
CA_176 CB_176 HB2_176 109.7
CG_176 CB_176 HB2_176 109.7
HB1_176 CB_176 HB2_176 108.2
CG_176 CB_176 CA_176 111(2)
CG_176 CB_176 HB3_176 109.4
CA_176 CB_176 HB3_176 109.4
CG_176 CB_176 HB4_176 109.4
CA_176 CB_176 HB4_176 109.4
HB3_176 CB_176 HB4_176 108.0
CD_176 CG_176 CB_176 110.1(12)
CD_176 CG_176 HG1_176 109.6
CB_176 CG_176 HG1_176 109.6
CD_176 CG_176 HG2_176 109.6
CB_176 CG_176 HG2_176 109.6
HG1_176 CG_176 HG2_176 108.2
CD_176 CG_176 CB_176 114(3)
CD_176 CG_176 HG3_176 108.7
CB_176 CG_176 HG3_176 108.7
CD_176 CG_176 HG4_176 108.7
CB_176 CG_176 HG4_176 108.7
HG3_176 CG_176 HG4_176 107.6
OE1_176 CD_176 NE2_176 123.5(19)
OE1_176 CD_176 CG_176 123.2(15)
NE2_176 CD_176 CG_176 113.3(17)
OE1_176 CD_176 NE2_176 123(3)
OE1_176 CD_176 CG_176 123(3)
NE2_176 CD_176 CG_176 114(3)
CD_176 NE2_176 HE2A_176 120.0
CD_176 NE2_176 HE2B_176 120.0
HE2A_176 NE2_176 HE2B_176 120.0
CD_176 NE2_176 HE2C_176 120.0
CD_176 NE2_176 HE2D_176 120.0
HE2C_176 NE2_176 HE2D_176 120.0
O_176 C_176 N_177 122.0(13)
O_176 C_176 CA_176 119.4(14)
N_177 C_176 CA_176 118.5(12)
O_176 C_176 N_177 119(3)
O_176 C_176 CA_176 125(3)
N_177 C_176 CA_176 116(3)
C_176 N_177 C_176 2.1(16)
C_176 N_177 CA_177 120.3(9)
C_176 N_177 CA_177 120.7(18)
C_176 N_177 H0_177 119.9
C_176 N_177 H0_177 119.4
CA_177 N_177 H0_177 119.9
N_177 CA_177 CB_177 109.6(6)
N_177 CA_177 C_177 112.2(5)
CB_177 CA_177 C_177 107.9(5)
N_177 CA_177 HA_177 109.0
CB_177 CA_177 HA_177 109.0
C_177 CA_177 HA_177 109.0
CG_177 CB_177 CA_177 112.4(5)
CG_177 CB_177 HB1_177 109.1
CA_177 CB_177 HB1_177 109.1
CG_177 CB_177 HB2_177 109.1
CA_177 CB_177 HB2_177 109.1
HB1_177 CB_177 HB2_177 107.9
CB_177 CG_177 CD_177 111.3(5)
CB_177 CG_177 HG1_177 109.4
CD_177 CG_177 HG1_177 109.4
CB_177 CG_177 HG2_177 109.4
CD_177 CG_177 HG2_177 109.4
HG1_177 CG_177 HG2_177 108.0
NE_177 CD_177 CG_177 111.2(5)
NE_177 CD_177 HD1_177 109.4
CG_177 CD_177 HD1_177 109.4
NE_177 CD_177 HD2_177 109.4
CG_177 CD_177 HD2_177 109.4
HD1_177 CD_177 HD2_177 108.0
CZ_177 NE_177 CD_177 126.7(6)
CZ_177 NE_177 HE_177 116.6
CD_177 NE_177 HE_177 116.6
NE_177 CZ_177 NH2_177 118.7(8)
NE_177 CZ_177 NH1_177 120.5(7)
NH2_177 CZ_177 NH1_177 120.8(8)
CZ_177 NH1_177 HH1A_177 120.0
CZ_177 NH1_177 HH1B_177 120.0
HH1A_177 NH1_177 HH1B_177 120.0
CZ_177 NH2_177 HH2A_177 120.0
CZ_177 NH2_177 HH2B_177 120.0
HH2A_177 NH2_177 HH2B_177 120.0
O_177 C_177 N_178 123.6(7)
O_177 C_177 CA_177 121.2(7)
N_178 C_177 CA_177 115.1(6)
C_177 N_178 CA_178 123.0(6)
C_177 N_178 H0_178 118.5
CA_178 N_178 H0_178 118.5
N_178 CA_178 CB_178 110.9(5)
N_178 CA_178 C_178 106.2(5)
CB_178 CA_178 C_178 111.4(6)
N_178 CA_178 HA_178 109.4
CB_178 CA_178 HA_178 109.4
C_178 CA_178 HA_178 109.4
OG_178 CB_178 CA_178 109.2(6)
OG_178 CB_178 HB1_178 109.8
CA_178 CB_178 HB1_178 109.8
OG_178 CB_178 HB2_178 109.8
CA_178 CB_178 HB2_178 109.8
HB1_178 CB_178 HB2_178 108.3
CB_178 OG_178 HG_178 109.5
O_178 C_178 N_179 123.0(5)
O_178 C_178 CA_178 121.3(5)
N_179 C_178 CA_178 115.7(5)
C_178 N_179 CA_179 122.9(5)
C_178 N_179 H0_179 118.6
CA_179 N_179 H0_179 118.6
N_179 CA_179 CB_179 110.4(4)
N_179 CA_179 C_179 105.7(4)
CB_179 CA_179 C_179 111.9(4)
N_179 CA_179 HA_179 109.6
CB_179 CA_179 HA_179 109.6
C_179 CA_179 HA_179 109.6
OG_179 CB_179 CA_179 108.8(4)
OG_179 CB_179 HB1_179 109.9
CA_179 CB_179 HB1_179 109.9
OG_179 CB_179 HB2_179 109.9
CA_179 CB_179 HB2_179 109.9
HB1_179 CB_179 HB2_179 108.3
CB_179 OG_179 HG_179 109.5
O_179 C_179 N_180 123.3(4)
O_179 C_179 CA_179 120.5(4)
N_180 C_179 CA_179 116.1(4)
C_179 N_180 CA_180 122.2(4)
C_179 N_180 H0_180 118.9
CA_180 N_180 H0_180 118.9
N_180 CA_180 C_180 112.4(4)
N_180 CA_180 CB_180 109.2(4)
C_180 CA_180 CB_180 108.7(4)
N_180 CA_180 HA_180 108.9
C_180 CA_180 HA_180 108.9
CB_180 CA_180 HA_180 108.9
CG_180 CB_180 CA_180 115.6(5)
CG_180 CB_180 HB1_180 108.4
CA_180 CB_180 HB1_180 108.4
CG_180 CB_180 HB2_180 108.4
CA_180 CB_180 HB2_180 108.4
HB1_180 CB_180 HB2_180 107.4
CD2_180 CG_180 CD1_180 110.8(5)
CD2_180 CG_180 CB_180 112.0(5)
CD1_180 CG_180 CB_180 109.6(5)
CD2_180 CG_180 HG_180 108.1
CD1_180 CG_180 HG_180 108.1
CB_180 CG_180 HG_180 108.1
CG_180 CD1_180 HD1A_180 109.5
CG_180 CD1_180 HD1B_180 109.5
HD1A_180 CD1_180 HD1B_180 109.5
CG_180 CD1_180 HD1C_180 109.5
HD1A_180 CD1_180 HD1C_180 109.5
HD1B_180 CD1_180 HD1C_180 109.5
CG_180 CD2_180 HD2A_180 109.5
CG_180 CD2_180 HD2B_180 109.5
HD2A_180 CD2_180 HD2B_180 109.5
CG_180 CD2_180 HD2C_180 109.5
HD2A_180 CD2_180 HD2C_180 109.5
HD2B_180 CD2_180 HD2C_180 109.5
O_180 C_180 N_181 123.5(4)
O_180 C_180 CA_180 120.7(4)
N_181 C_180 CA_180 115.7(4)
C_180 N_181 CA_181 121.8(4)
C_180 N_181 H0_181 119.1
CA_181 N_181 H0_181 119.1
N_181 CA_181 C_181 111.0(4)
N_181 CA_181 CB_181 112.6(4)
C_181 CA_181 CB_181 111.7(4)
N_181 CA_181 HA_181 107.1
C_181 CA_181 HA_181 107.1
CB_181 CA_181 HA_181 107.1
CG_181 CB_181 CA_181 118.0(4)
CG_181 CB_181 HB1_181 107.8
CA_181 CB_181 HB1_181 107.8
CG_181 CB_181 HB2_181 107.8
CA_181 CB_181 HB2_181 107.8
HB1_181 CB_181 HB2_181 107.1
CD1_181 CG_181 CD2_181 119.1(5)
CD1_181 CG_181 CB_181 119.8(5)
CD2_181 CG_181 CB_181 121.0(4)
CE1_181 CD1_181 CG_181 121.3(5)
CE1_181 CD1_181 HD1_181 119.4
CG_181 CD1_181 HD1_181 119.4
CE2_181 CD2_181 CG_181 119.6(5)
CE2_181 CD2_181 HD2_181 120.2
CG_181 CD2_181 HD2_181 120.2
CD1_181 CE1_181 CZ_181 119.0(5)
CD1_181 CE1_181 HE1_181 120.5
CZ_181 CE1_181 HE1_181 120.5
CZ_181 CE2_181 CD2_181 121.0(5)
CZ_181 CE2_181 HE2_181 119.5
CD2_181 CE2_181 HE2_181 119.5
CE2_181 CZ_181 CE1_181 119.8(5)
CE2_181 CZ_181 HZ_181 120.1
CE1_181 CZ_181 HZ_181 120.1
O_181 C_181 N_182 123.8(4)
O_181 C_181 CA_181 123.3(4)
N_182 C_181 CA_181 112.8(4)
C_181 N_182 CA_182 124.2(3)
C_181 N_182 H0_182 117.9
CA_182 N_182 H0_182 117.9
N_182 CA_182 C_182 108.2(3)
N_182 CA_182 CB_182 107.8(3)
C_182 CA_182 CB_182 111.4(4)
N_182 CA_182 HA_182 109.8
C_182 CA_182 HA_182 109.8
CB_182 CA_182 HA_182 109.8
CA_182 CB_182 CG_182 115.0(4)
CA_182 CB_182 HB1_182 108.5
CG_182 CB_182 HB1_182 108.5
CA_182 CB_182 HB2_182 108.5
CG_182 CB_182 HB2_182 108.5
HB1_182 CB_182 HB2_182 107.5
CD_182 CG_182 CB_182 113.8(4)
CD_182 CG_182 HG1_182 108.8
CB_182 CG_182 HG1_182 108.8
CD_182 CG_182 HG2_182 108.8
CB_182 CG_182 HG2_182 108.8
HG1_182 CG_182 HG2_182 107.7
OE1_182 CD_182 OE2_182 123.1(4)
OE1_182 CD_182 CG_182 120.1(5)
OE2_182 CD_182 CG_182 116.8(5)
O_182 C_182 N_183 122.2(4)
O_182 C_182 CA_182 121.2(4)
N_183 C_182 CA_182 116.5(4)
C_182 N_183 CA_183 121.6(4)
C_182 N_183 H0_183 119.2
CA_183 N_183 H0_183 119.2
N_183 CA_183 C_183 111.4(4)
N_183 CA_183 CB_183 108.3(4)
C_183 CA_183 CB_183 109.1(4)
N_183 CA_183 HA_183 109.3
C_183 CA_183 HA_183 109.3
CB_183 CA_183 HA_183 109.3
CG_183 CB_183 CA_183 114.2(4)
CG_183 CB_183 HB1_183 108.7
CA_183 CB_183 HB1_183 108.7
CG_183 CB_183 HB2_183 108.7
CA_183 CB_183 HB2_183 108.7
HB1_183 CB_183 HB2_183 107.6
CD_183 CG_183 CB_183 112.6(4)
CD_183 CG_183 HG1_183 109.1
CB_183 CG_183 HG1_183 109.1
CD_183 CG_183 HG2_183 109.1
CB_183 CG_183 HG2_183 109.1
HG1_183 CG_183 HG2_183 107.8
NE_183 CD_183 CG_183 112.9(5)
NE_183 CD_183 HD1_183 109.0
CG_183 CD_183 HD1_183 109.0
NE_183 CD_183 HD2_183 109.0
CG_183 CD_183 HD2_183 109.0
HD1_183 CD_183 HD2_183 107.8
CZ_183 NE_183 CD_183 125.9(5)
CZ_183 NE_183 HE_183 117.1
CD_183 NE_183 HE_183 117.1
NH1_183 CZ_183 NH2_183 119.4(5)
NH1_183 CZ_183 NE_183 123.3(5)
NH2_183 CZ_183 NE_183 117.3(5)
CZ_183 NH1_183 HH1A_183 120.0
CZ_183 NH1_183 HH1B_183 120.0
HH1A_183 NH1_183 HH1B_183 120.0
CZ_183 NH2_183 HH2A_183 120.0
CZ_183 NH2_183 HH2B_183 120.0
HH2A_183 NH2_183 HH2B_183 120.0
O_183 C_183 N_184 122.2(5)
O_183 C_183 CA_183 122.6(4)
N_184 C_183 CA_183 115.1(4)
C_183 N_184 CA_184 120.9(4)
C_183 N_184 H0_184 119.6
CA_184 N_184 H0_184 119.6
N_184 CA_184 C_184 113.9(4)
N_184 CA_184 CB_184 109.8(4)
C_184 CA_184 CB_184 109.2(4)
N_184 CA_184 HA_184 107.9
C_184 CA_184 HA_184 107.9
CB_184 CA_184 HA_184 107.9
CG_184 CB_184 CA_184 116.0(4)
CG_184 CB_184 HB1_184 108.3
CA_184 CB_184 HB1_184 108.3
CG_184 CB_184 HB2_184 108.3
CA_184 CB_184 HB2_184 108.3
HB1_184 CB_184 HB2_184 107.4
CB_184 CG_184 CD2_184 109.3(4)
CB_184 CG_184 CD1_184 112.1(4)
CD2_184 CG_184 CD1_184 110.2(4)
CB_184 CG_184 HG_184 108.4
CD2_184 CG_184 HG_184 108.4
CD1_184 CG_184 HG_184 108.4
CG_184 CD1_184 HD1A_184 109.5
CG_184 CD1_184 HD1B_184 109.5
HD1A_184 CD1_184 HD1B_184 109.5
CG_184 CD1_184 HD1C_184 109.5
HD1A_184 CD1_184 HD1C_184 109.5
HD1B_184 CD1_184 HD1C_184 109.5
CG_184 CD2_184 HD2A_184 109.5
CG_184 CD2_184 HD2B_184 109.5
HD2A_184 CD2_184 HD2B_184 109.5
CG_184 CD2_184 HD2C_184 109.5
HD2A_184 CD2_184 HD2C_184 109.5
HD2B_184 CD2_184 HD2C_184 109.5
O_184 C_184 N_185 121.8(4)
O_184 C_184 CA_184 120.9(4)
N_185 C_184 CA_184 117.3(4)
C_184 N_185 CA_185 119.2(4)
C_184 N_185 H0_185 120.4
CA_185 N_185 H0_185 120.4
N_185 CA_185 C_185 114.0(4)
N_185 CA_185 CB_185 110.0(4)
C_185 CA_185 CB_185 112.7(4)
N_185 CA_185 HA_185 106.5
C_185 CA_185 HA_185 106.5
CB_185 CA_185 HA_185 106.5
CG_185 CB_185 CA_185 112.2(5)
CG_185 CB_185 HB1_185 109.2
CA_185 CB_185 HB1_185 109.2
CG_185 CB_185 HB2_185 109.2
CA_185 CB_185 HB2_185 109.2
HB1_185 CB_185 HB2_185 107.9
CD_185 CG_185 CB_185 114.0(6)
CD_185 CG_185 HG1_185 108.8
CB_185 CG_185 HG1_185 108.8
CD_185 CG_185 HG2_185 108.8
CB_185 CG_185 HG2_185 108.8
HG1_185 CG_185 HG2_185 107.7
OE1_185 CD_185 NE2_185 121.9(8)
OE1_185 CD_185 CG_185 122.0(7)
NE2_185 CD_185 CG_185 116.0(7)
CD_185 NE2_185 HE2A_185 120.0
CD_185 NE2_185 HE2B_185 120.0
HE2A_185 NE2_185 HE2B_185 120.0
O_185 C_185 N_186 120.7(4)
O_185 C_185 CA_185 118.7(4)
N_186 C_185 CA_185 120.6(5)
C_185 N_186 CA_186 118.5(4)
C_185 N_186 CD_186 129.4(4)
CA_186 N_186 CD_186 111.1(4)
N_186 CD_186 CG_186 102.4(5)
N_186 CD_186 HD1_186 111.3
CG_186 CD_186 HD1_186 111.3
N_186 CD_186 HD2_186 111.3
CG_186 CD_186 HD2_186 111.3
HD1_186 CD_186 HD2_186 109.2
N_186 CA_186 C_186 112.5(4)
N_186 CA_186 CB_186 103.9(4)
C_186 CA_186 CB_186 113.6(4)
N_186 CA_186 HA_186 108.9
C_186 CA_186 HA_186 108.9
CB_186 CA_186 HA_186 108.9
CG_186 CB_186 CA_186 104.7(4)
CG_186 CB_186 HB1_186 110.8
CA_186 CB_186 HB1_186 110.8
CG_186 CB_186 HB2_186 110.8
CA_186 CB_186 HB2_186 110.8
HB1_186 CB_186 HB2_186 108.9
CB_186 CG_186 CD_186 103.2(5)
CB_186 CG_186 HG1_186 111.1
CD_186 CG_186 HG1_186 111.1
CB_186 CG_186 HG2_186 111.1
CD_186 CG_186 HG2_186 111.1
HG1_186 CG_186 HG2_186 109.1
O_186 C_186 N_187 121.9(5)
O_186 C_186 CA_186 119.3(4)
N_187 C_186 CA_186 118.5(4)
C_186 N_187 CA_187 120.4(4)
C_186 N_187 H0_187 119.8
CA_187 N_187 H0_187 119.8
N_187 CA_187 C_187 110.0(4)
N_187 CA_187 CB_187 111.7(4)
C_187 CA_187 CB_187 110.2(4)
N_187 CA_187 HA_187 108.3
C_187 CA_187 HA_187 108.3
CB_187 CA_187 HA_187 108.3
CG2_187 CB_187 CG1_187 113.0(4)
CG2_187 CB_187 CA_187 108.2(4)
CG1_187 CB_187 CA_187 112.3(4)
CG2_187 CB_187 HB_187 107.7
CG1_187 CB_187 HB_187 107.7
CA_187 CB_187 HB_187 107.7
CB_187 CG2_187 HG2A_187 109.5
CB_187 CG2_187 HG2B_187 109.5
HG2A_187 CG2_187 HG2B_187 109.5
CB_187 CG2_187 HG2C_187 109.5
HG2A_187 CG2_187 HG2C_187 109.5
HG2B_187 CG2_187 HG2C_187 109.5
CB_187 CG1_187 CD1_187 113.5(4)
CB_187 CG1_187 HG1A_187 108.9
CD1_187 CG1_187 HG1A_187 108.9
CB_187 CG1_187 HG1B_187 108.9
CD1_187 CG1_187 HG1B_187 108.9
HG1A_187 CG1_187 HG1B_187 107.7
CG1_187 CD1_187 HD1A_187 109.5
CG1_187 CD1_187 HD1B_187 109.5
HD1A_187 CD1_187 HD1B_187 109.5
CG1_187 CD1_187 HD1C_187 109.5
HD1A_187 CD1_187 HD1C_187 109.5
HD1B_187 CD1_187 HD1C_187 109.5
O_187 C_187 N_188 121.2(5)
O_187 C_187 CA_187 122.4(4)
N_188 C_187 CA_187 116.4(5)
C_187 N_188 CA_188 121.0(4)
C_187 N_188 H0_188 119.5
CA_188 N_188 H0_188 119.5
N_188 CA_188 C_188 110.2(4)
N_188 CA_188 CB_188 111.1(4)
C_188 CA_188 CB_188 109.9(4)
N_188 CA_188 HA_188 108.5
C_188 CA_188 HA_188 108.5
CB_188 CA_188 HA_188 108.5
CA_188 CB_188 CG_188 114.9(4)
CA_188 CB_188 HB1_188 108.6
CG_188 CB_188 HB1_188 108.6
CA_188 CB_188 HB2_188 108.6
CG_188 CB_188 HB2_188 108.6
HB1_188 CB_188 HB2_188 107.5
CD2_188 CG_188 CB_188 113.0(5)
CD2_188 CG_188 CD1_188 111.2(5)
CB_188 CG_188 CD1_188 108.8(4)
CD2_188 CG_188 HG_188 107.9
CB_188 CG_188 HG_188 107.9
CD1_188 CG_188 HG_188 107.9
CG_188 CD1_188 HD1A_188 109.5
CG_188 CD1_188 HD1B_188 109.5
HD1A_188 CD1_188 HD1B_188 109.5
CG_188 CD1_188 HD1C_188 109.5
HD1A_188 CD1_188 HD1C_188 109.5
HD1B_188 CD1_188 HD1C_188 109.5
CG_188 CD2_188 HD2A_188 109.5
CG_188 CD2_188 HD2B_188 109.5
HD2A_188 CD2_188 HD2B_188 109.5
CG_188 CD2_188 HD2C_188 109.5
HD2A_188 CD2_188 HD2C_188 109.5
HD2B_188 CD2_188 HD2C_188 109.5
O_188 C_188 N_189 121.1(4)
O_188 C_188 CA_188 119.9(4)
N_189 C_188 CA_188 118.9(5)
C_188 N_189 CA_189 118.7(4)
C_188 N_189 H0_189 120.6
CA_189 N_189 H0_189 120.6
N_189 CA_189 CB_189 112.1(4)
N_189 CA_189 C_189 112.1(3)
CB_189 CA_189 C_189 111.9(4)
N_189 CA_189 HA_189 106.8
CB_189 CA_189 HA_189 106.8
C_189 CA_189 HA_189 106.8
OG_189 CB_189 CA_189 111.1(4)
OG_189 CB_189 HB1_189 109.4
CA_189 CB_189 HB1_189 109.4
OG_189 CB_189 HB2_189 109.4
CA_189 CB_189 HB2_189 109.4
HB1_189 CB_189 HB2_189 108.0
CB_189 OG_189 HG_189 109.5
O_189 C_189 N_190 121.9(5)
O_189 C_189 CA_189 118.8(4)
N_190 C_189 CA_189 119.3(4)
C_189 N_190 CA_190 118.9(4)
C_189 N_190 H0_190 120.5
CA_190 N_190 H0_190 120.5
N_190 CA_190 CB_190 113.0(5)
N_190 CA_190 C_190 109.7(4)
CB_190 CA_190 C_190 110.8(4)
N_190 CA_190 HA_190 107.7
CB_190 CA_190 HA_190 107.7
C_190 CA_190 HA_190 107.7
CA_190 CB_190 CG_190 110.4(5)
CA_190 CB_190 HB1_190 109.6
CG_190 CB_190 HB1_190 109.6
CA_190 CB_190 HB2_190 109.6
CG_190 CB_190 HB2_190 109.6
HB1_190 CB_190 HB2_190 108.1
CD_190 CG_190 CB_190 113.2(6)
CD_190 CG_190 HG1_190 108.9
CB_190 CG_190 HG1_190 108.9
CD_190 CG_190 HG2_190 108.9
CB_190 CG_190 HG2_190 108.9
HG1_190 CG_190 HG2_190 107.7
OE1_190 CD_190 NE2_190 120.1(7)
OE1_190 CD_190 CG_190 127.1(6)
NE2_190 CD_190 CG_190 112.6(7)
CD_190 NE2_190 HE2A_190 120.0
CD_190 NE2_190 HE2B_190 120.0
HE2A_190 NE2_190 HE2B_190 120.0
O_190 C_190 N_191 123.0(5)
O_190 C_190 CA_190 119.4(4)
N_191 C_190 CA_190 117.5(4)
C_190 N_191 CA_191 121.6(4)
C_190 N_191 H0_191 119.2
CA_191 N_191 H0_191 119.2
N_191 CA_191 CB_191 110.1(5)
N_191 CA_191 C_191 113.6(4)
CB_191 CA_191 C_191 112.7(4)
N_191 CA_191 HA_191 106.7
CB_191 CA_191 HA_191 106.7
C_191 CA_191 HA_191 106.7
CG_191 CB_191 CA_191 112.6(4)
CG_191 CB_191 HB1_191 109.1
CA_191 CB_191 HB1_191 109.1
CG_191 CB_191 HB2_191 109.1
CA_191 CB_191 HB2_191 109.1
HB1_191 CB_191 HB2_191 107.8
CD2_191 CG_191 CD1_191 117.5(5)
CD2_191 CG_191 CB_191 122.5(5)
CD1_191 CG_191 CB_191 120.0(5)
CE1_191 CD1_191 CG_191 121.1(6)
CE1_191 CD1_191 HD1_191 119.4
CG_191 CD1_191 HD1_191 119.4
CZ_191 CE1_191 CD1_191 119.9(6)
CZ_191 CE1_191 HE1_191 120.1
CD1_191 CE1_191 HE1_191 120.1
CE2_191 CD2_191 CG_191 122.4(6)
CE2_191 CD2_191 HD2_191 118.8
CG_191 CD2_191 HD2_191 118.8
CD2_191 CE2_191 CZ_191 119.5(7)
CD2_191 CE2_191 HE2_191 120.3
CZ_191 CE2_191 HE2_191 120.3
OH_191 CZ_191 CE1_191 123.2(7)
OH_191 CZ_191 CE2_191 117.2(7)
CE1_191 CZ_191 CE2_191 119.6(6)
CZ_191 OH_191 HH_191 109.5
O_191 C_191 N_192 122.1(5)
O_191 C_191 CA_191 120.0(5)
N_192 C_191 CA_191 117.8(5)
C_191 N_192 CA_192 120.7(5)
C_191 N_192 H0_192 119.6
CA_192 N_192 H0_192 119.6
N_192 CA_192 C_192 114.6(4)
N_192 CA_192 HA1_192 108.6
C_192 CA_192 HA1_192 108.6
N_192 CA_192 HA2_192 108.6
C_192 CA_192 HA2_192 108.6
HA1_192 CA_192 HA2_192 107.6
O_192 C_192 N_193 121.8(5)
O_192 C_192 CA_192 120.5(5)
N_193 C_192 CA_192 117.7(5)
C_192 N_193 CA_193 123.6(5)
C_192 N_193 H0_193 118.2
CA_193 N_193 H0_193 118.2
N_193 CA_193 CB_193 108.8(4)
N_193 CA_193 C_193 110.4(4)
CB_193 CA_193 C_193 108.3(4)
N_193 CA_193 HA_193 109.8
CB_193 CA_193 HA_193 109.8
C_193 CA_193 HA_193 109.8
CA_193 CB_193 CG_193 115.1(4)
CA_193 CB_193 HB1_193 108.5
CG_193 CB_193 HB1_193 108.5
CA_193 CB_193 HB2_193 108.5
CG_193 CB_193 HB2_193 108.5
HB1_193 CB_193 HB2_193 107.5
CD2_193 CG_193 CD1_193 111.0(4)
CD2_193 CG_193 CB_193 113.3(5)
CD1_193 CG_193 CB_193 110.7(5)
CD2_193 CG_193 HG_193 107.2
CD1_193 CG_193 HG_193 107.2
CB_193 CG_193 HG_193 107.2
CG_193 CD1_193 HD1A_193 109.5
CG_193 CD1_193 HD1B_193 109.5
HD1A_193 CD1_193 HD1B_193 109.5
CG_193 CD1_193 HD1C_193 109.5
HD1A_193 CD1_193 HD1C_193 109.5
HD1B_193 CD1_193 HD1C_193 109.5
CG_193 CD2_193 HD2A_193 109.5
CG_193 CD2_193 HD2B_193 109.5
HD2A_193 CD2_193 HD2B_193 109.5
CG_193 CD2_193 HD2C_193 109.5
HD2A_193 CD2_193 HD2C_193 109.5
HD2B_193 CD2_193 HD2C_193 109.5
O_193 C_193 N_194 125.3(5)
O_193 C_193 CA_193 120.1(5)
N_194 C_193 CA_193 114.5(5)
C_193 N_194 CA_194 122.3(5)
C_193 N_194 H0_194 118.9
CA_194 N_194 H0_194 118.9
N_194 CA_194 CB_194 111.1(6)
N_194 CA_194 C_194 108.8(4)
CB_194 CA_194 C_194 109.1(5)
N_194 CA_194 HA_194 109.3
CB_194 CA_194 HA_194 109.3
C_194 CA_194 HA_194 109.3
OG_194 CB_194 CA_194 106.3(7)
OG_194 CB_194 HB1_194 110.5
CA_194 CB_194 HB1_194 110.5
OG_194 CB_194 HB2_194 110.5
CA_194 CB_194 HB2_194 110.5
HB1_194 CB_194 HB2_194 108.7
CB_194 OG_194 HG_194 109.5
N_195 C_194 O_194 126.5(7)
N_195 C_194 N_195 8.0(9)
O_194 C_194 N_195 118.9(6)
N_195 C_194 CA_194 112.1(7)
O_194 C_194 CA_194 121.4(5)
N_195 C_194 CA_194 119.7(7)
C_194 N_195 CA_195 121.1(11)
C_194 N_195 H0_195 119.5
CA_195 N_195 H0_195 119.5
CA_195 N_195 C_194 120.1(10)
CA_195 N_195 H0A_195 120.0
C_194 N_195 H0A_195 120.0
N_195 CA_195 C_195 108.0(9)
N_195 CA_195 CB_195 104.4(10)
C_195 CA_195 CB_195 115.4(9)
N_195 CA_195 HA_195 109.6
C_195 CA_195 HA_195 109.6
CB_195 CA_195 HA_195 109.6
N_195 CA_195 C_195 113.1(9)
N_195 CA_195 CB_195 112.3(9)
C_195 CA_195 CB_195 105.2(8)
N_195 CA_195 HA1_195 108.7
C_195 CA_195 HA1_195 108.7
CB_195 CA_195 HA1_195 108.7
CG_195 CB_195 CA_195 114.2(8)
CG_195 CB_195 HB1_195 108.7
CA_195 CB_195 HB1_195 108.7
CG_195 CB_195 HB2_195 108.7
CA_195 CB_195 HB2_195 108.7
HB1_195 CB_195 HB2_195 107.6
CA_195 CB_195 CG_195 115.7(7)
CA_195 CB_195 HB3_195 108.4
CG_195 CB_195 HB3_195 108.4
CA_195 CB_195 HB4_195 108.4
CG_195 CB_195 HB4_195 108.4
HB3_195 CB_195 HB4_195 107.4
CB_195 CG_195 CD2_195 111.5(8)
CB_195 CG_195 CD1_195 112.9(8)
CD2_195 CG_195 CD1_195 108.4(9)
CB_195 CG_195 HG_195 108.0
CD2_195 CG_195 HG_195 108.0
CD1_195 CG_195 HG_195 108.0
CD1_195 CG_195 CD2_195 112.2(8)
CD1_195 CG_195 CB_195 108.4(7)
CD2_195 CG_195 CB_195 109.3(9)
CD1_195 CG_195 HG1_195 109.0
CD2_195 CG_195 HG1_195 109.0
CB_195 CG_195 HG1_195 109.0
O_195 C_195 N_196 115.9(10)
O_195 C_195 CA_195 120.4(12)
N_196 C_195 CA_195 123.7(8)
O_195 C_195 N_196 132.7(11)
O_195 C_195 CA_195 120.8(12)
N_196 C_195 CA_195 106.4(9)
C_195 N_196 C_195 12.8(7)
C_195 N_196 CA_196 116.2(6)
C_195 N_196 CA_196 127.2(5)
C_195 N_196 H0_196 126.9
C_195 N_196 H0_196 116.4
CA_196 N_196 H0_196 116.4
N_196 CA_196 CB_196 110.2(4)
N_196 CA_196 C_196 107.0(5)
CB_196 CA_196 C_196 112.9(4)
N_196 CA_196 HA_196 108.9
CB_196 CA_196 HA_196 108.9
C_196 CA_196 HA_196 108.9
CG1_196 CB_196 CG2_196 109.7(6)
CG1_196 CB_196 CA_196 111.3(5)
CG2_196 CB_196 CA_196 109.9(5)
CG1_196 CB_196 HB_196 108.6
CG2_196 CB_196 HB_196 108.6
CA_196 CB_196 HB_196 108.6
CB_196 CG1_196 HG1A_196 109.5
CB_196 CG1_196 HG1B_196 109.5
HG1A_196 CG1_196 HG1B_196 109.5
CB_196 CG1_196 HG1C_196 109.5
HG1A_196 CG1_196 HG1C_196 109.5
HG1B_196 CG1_196 HG1C_196 109.5
CB_196 CG2_196 HG2A_196 109.5
CB_196 CG2_196 HG2B_196 109.5
HG2A_196 CG2_196 HG2B_196 109.5
CB_196 CG2_196 HG2C_196 109.5
HG2A_196 CG2_196 HG2C_196 109.5
HG2B_196 CG2_196 HG2C_196 109.5
O_196 C_196 N_197 123.1(5)
O_196 C_196 CA_196 120.6(4)
N_197 C_196 CA_196 116.3(4)
C_196 N_197 CA_197 121.4(4)
C_196 N_197 H0_197 119.3
CA_197 N_197 H0_197 119.3
N_197 CA_197 C_197 110.7(6)
N_197 CA_197 CB_197 111.6(5)
C_197 CA_197 CB_197 111.9(4)
N_197 CA_197 HA_197 107.5
C_197 CA_197 HA_197 107.5
CB_197 CA_197 HA_197 107.5
OG1_197 CB_197 CG2_197 110.2(5)
OG1_197 CB_197 CA_197 109.5(6)
CG2_197 CB_197 CA_197 113.5(5)
OG1_197 CB_197 HB_197 107.8
CG2_197 CB_197 HB_197 107.8
CA_197 CB_197 HB_197 107.8
CB_197 OG1_197 HG1_197 109.5
CB_197 CG2_197 HG2A_197 109.5
CB_197 CG2_197 HG2B_197 109.5
HG2A_197 CG2_197 HG2B_197 109.5
CB_197 CG2_197 HG2C_197 109.5
HG2A_197 CG2_197 HG2C_197 109.5
HG2B_197 CG2_197 HG2C_197 109.5
O_197 C_197 N_198 123.4(6)
O_197 C_197 CA_197 122.1(5)
N_198 C_197 CA_197 114.6(6)
C_197 N_198 CA_198 123.3(6)
C_197 N_198 H0_198 118.3
CA_198 N_198 H0_198 118.3
N_198 CA_198 C_198 117.3(7)
N_198 CA_198 HA1_198 108.0
C_198 CA_198 HA1_198 108.0
N_198 CA_198 HA2_198 108.0
C_198 CA_198 HA2_198 108.0
HA1_198 CA_198 HA2_198 107.2
OT2_198 C_198 OT1_198 123.4(7)
OT2_198 C_198 CA_198 116.4(7)
OT1_198 C_198 CA_198 120.2(8)
C4_199 O3_199 CT_199 114(3)
C4_199 O3_199 CT_199 116(3)
O2_199 C4_199 O3_199 121(2)
O2_199 C4_199 C3_199 124(2)
O3_199 C4_199 C3_199 115(2)
O2_199 C4_199 O3_199 118(3)
O2_199 C4_199 C3_199 117(3)
O3_199 C4_199 C3_199 125(3)
C2_199 C3_199 C4_199 114(2)
C4_199 C3_199 C2_199 115(3)
C3_199 C2_199 C1_199 110.0(17)
C3_199 C2_199 C1_199 111(2)
O1_199 C1_199 N_200 125.7(13)
O1_199 C1_199 C2_199 118.4(15)
N_200 C1_199 C2_199 115.8(14)
O1_199 C1_199 N_200 118(3)
O1_199 C1_199 C2_199 119(3)
N_200 C1_199 C2_199 123(3)
C1_199 N_200 CA_200 116.6(10)
C1_199 N_200 H0_200 121.7
CA_200 N_200 H0_200 121.7
C1_199 N_200 CA_200 134(3)
C1_199 N_200 H0A_200 113.2
CA_200 N_200 H0A_200 113.2
N_200 CA_200 CB_200 109.8(8)
N_200 CA_200 C_200 109.9(8)
CB_200 CA_200 C_200 108.4(8)
N_200 CA_200 HA_200 109.6
CB_200 CA_200 HA_200 109.6
C_200 CA_200 HA_200 109.6
N_200 CA_200 CB_200 115(2)
N_200 CA_200 C_200 110.9(19)
CB_200 CA_200 C_200 105(2)
N_200 CA_200 HA1_200 108.6
CB_200 CA_200 HA1_200 108.6
C_200 CA_200 HA1_200 108.6
O_200 C_200 N_201 122.2(8)
O_200 C_200 CA_200 121.4(8)
N_201 C_200 CA_200 116.2(8)
O_200 C_200 N_201 117(2)
O_200 C_200 CA_200 115(2)
N_201 C_200 CA_200 128(2)
CA_200 CB_200 HB1_200 109.5
CA_200 CB_200 HB2_200 109.5
HB1_200 CB_200 HB2_200 109.5
CA_200 CB_200 HB3_200 109.5
HB1_200 CB_200 HB3_200 109.5
HB2_200 CB_200 HB3_200 109.5
CA_200 CB_200 HB4_200 109.5
CA_200 CB_200 HB5_200 109.5
HB4_200 CB_200 HB5_200 109.5
CA_200 CB_200 HB6_200 109.5
HB4_200 CB_200 HB6_200 109.5
HB5_200 CB_200 HB6_200 109.5
C_200 N_201 CA_201 124.5(8)
C_200 N_201 H0_201 117.8
CA_201 N_201 H0_201 117.8
C_200 N_201 CA_201 133.6(19)
C_200 N_201 H0A_201 113.2
CA_201 N_201 H0A_201 113.2
N_201 CA_201 CB_201 113.4(9)
N_201 CA_201 C_201 108.5(7)
CB_201 CA_201 C_201 108.3(7)
N_201 CA_201 HA_201 108.9
CB_201 CA_201 HA_201 108.9
C_201 CA_201 HA_201 108.9
N_201 CA_201 CB_201 108.7(18)
N_201 CA_201 C_201 113.6(16)
CB_201 CA_201 C_201 110.0(16)
N_201 CA_201 HA1_201 108.1
CB_201 CA_201 HA1_201 108.1
C_201 CA_201 HA1_201 108.1
O_201 C_201 N_202 125.1(9)
O_201 C_201 CA_201 118.9(9)
N_202 C_201 CA_201 115.9(9)
O_201 C_201 N_202 119(2)
O_201 C_201 CA_201 120(2)
N_202 C_201 CA_201 121.4(18)
CA_201 CB_201 HB1_201 109.5
CA_201 CB_201 HB2_201 109.5
HB1_201 CB_201 HB2_201 109.5
CA_201 CB_201 HB3_201 109.5
HB1_201 CB_201 HB3_201 109.5
HB2_201 CB_201 HB3_201 109.5
CA_201 CB_201 HB4_201 109.5
CA_201 CB_201 HB5_201 109.5
HB4_201 CB_201 HB5_201 109.5
CA_201 CB_201 HB6_201 109.5
HB4_201 CB_201 HB6_201 109.5
HB5_201 CB_201 HB6_201 109.5
C_201 N_202 C_201 3.2(12)
C_201 N_202 CD_202 128.9(6)
C_201 N_202 CD_202 131.3(9)
C_201 N_202 CA_202 120.6(6)
C_201 N_202 CA_202 118.4(9)
CD_202 N_202 CA_202 110.2(5)
N_202 CA_202 C_202 108.7(4)
N_202 CA_202 CB_202 103.1(4)
C_202 CA_202 CB_202 111.8(5)
N_202 CA_202 HA_202 111.0
C_202 CA_202 HA_202 111.0
CB_202 CA_202 HA_202 111.0
O_202 C_202 N_203 125.2(4)
O_202 C_202 CA_202 118.9(4)
N_203 C_202 CA_202 115.8(4)
CG_202 CB_202 CA_202 106.1(6)
CG_202 CB_202 HB1_202 110.5
CA_202 CB_202 HB1_202 110.5
CG_202 CB_202 HB2_202 110.5
CA_202 CB_202 HB2_202 110.5
HB1_202 CB_202 HB2_202 108.7
CB_202 CG_202 CD_202 103.4(6)
CB_202 CG_202 HG1_202 111.1
CD_202 CG_202 HG1_202 111.1
CB_202 CG_202 HG2_202 111.1
CD_202 CG_202 HG2_202 111.1
HG1_202 CG_202 HG2_202 109.0
N_202 CD_202 CG_202 102.5(5)
N_202 CD_202 HD1_202 111.3
CG_202 CD_202 HD1_202 111.3
N_202 CD_202 HD2_202 111.3
CG_202 CD_202 HD2_202 111.3
HD1_202 CD_202 HD2_202 109.2
C_202 N_203 CA_203 124.9(4)
C_202 N_203 H0_203 117.5
CA_203 N_203 H0_203 117.5
N_203 CA_203 CB_203 110.3(4)
N_203 CA_203 CX_203 110.0(4)
CB_203 CA_203 CX_203 116.1(4)
N_203 CA_203 HA_203 106.6
CB_203 CA_203 HA_203 106.6
CX_203 CA_203 HA_203 106.6
CG1_203 CB_203 CG2_203 111.7(5)
CG1_203 CB_203 CA_203 112.1(4)
CG2_203 CB_203 CA_203 113.5(4)
CG1_203 CB_203 HB_203 106.3
CG2_203 CB_203 HB_203 106.3
CA_203 CB_203 HB_203 106.3
CB_203 CG1_203 HG1A_203 109.5
CB_203 CG1_203 HG1B_203 109.5
HG1A_203 CG1_203 HG1B_203 109.5
CB_203 CG1_203 HG1C_203 109.5
HG1A_203 CG1_203 HG1C_203 109.5
HG1B_203 CG1_203 HG1C_203 109.5
CB_203 CG2_203 HG2A_203 109.5
CB_203 CG2_203 HG2B_203 109.5
HG2A_203 CG2_203 HG2B_203 109.5
CB_203 CG2_203 HG2C_203 109.5
HG2A_203 CG2_203 HG2C_203 109.5
HG2B_203 CG2_203 HG2C_203 109.5
OG_143 CX_203 OB1_203 112.3(4)
OG_143 CX_203 OB2_203 104.8(4)
OB1_203 CX_203 OB2_203 107.5(4)
OG_143 CX_203 CA_203 108.7(4)
OB1_203 CX_203 CA_203 111.6(4)
OB2_203 CX_203 CA_203 111.8(4)
CX_203 OB1_203 HB1_203 116(3)
CX2_204 OB2_203 CX2_204 4(4)
CX2_204 OB2_203 CX2_206 4(4)
CX2_204 OB2_203 CX2_206 4(3)
CX2_204 OB2_203 CX_203 121(4)
CX2_204 OB2_203 CX_203 121.6(12)
CX2_206 OB2_203 CX_203 118(2)
OX1_204 CX1_204 CX2_204 106.7(17)
OX1_204 CX1_204 HX1A_204 110.4
CX2_204 CX1_204 HX1A_204 110.4
OX1_204 CX1_204 HX1B_204 110.4
CX2_204 CX1_204 HX1B_204 110.4
HX1A_204 CX1_204 HX1B_204 108.6
OX1_204 CX1_204 CX2_204 111(6)
OX1_204 CX1_204 HX1C_204 109.5
CX2_204 CX1_204 HX1C_204 109.5
OX1_204 CX1_204 HX1D_204 109.5
CX2_204 CX1_204 HX1D_204 109.5
HX1C_204 CX1_204 HX1D_204 108.1
OB2_203 CX2_204 CX3_204 108.6(18)
OB2_203 CX2_204 CX1_204 109(2)
CX3_204 CX2_204 CX1_204 111.9(17)
OB2_203 CX2_204 HX2_204 109.0
CX3_204 CX2_204 HX2_204 109.0
CX1_204 CX2_204 HX2_204 109.0
OB2_203 CX2_204 CX3_204 103(8)
OB2_203 CX2_204 CX1_204 115(7)
CX3_204 CX2_204 CX1_204 106(5)
OB2_203 CX2_204 HX2A_204 110.6
CX3_204 CX2_204 HX2A_204 110.6
CX1_204 CX2_204 HX2A_204 110.6
OX3_204 CX3_204 CX2_204 110.9(16)
OX3_204 CX3_204 HX3A_204 109.5
CX2_204 CX3_204 HX3A_204 109.5
OX3_204 CX3_204 HX3B_204 109.5
CX2_204 CX3_204 HX3B_204 109.5
HX3A_204 CX3_204 HX3B_204 108.0
OX3_204 CX3_204 CX2_204 117(6)
OX3_204 CX3_204 HX3C_204 108.2
CX2_204 CX3_204 HX3C_204 108.2
OX3_204 CX3_204 HX3D_204 108.2
CX2_204 CX3_204 HX3D_204 108.2
HX3C_204 CX3_204 HX3D_204 107.3
OX1_206 CX1_206 CX2_206 110(4)
OX1_206 CX1_206 HX1A_206 109.7
CX2_206 CX1_206 HX1A_206 109.7
OX1_206 CX1_206 HX1B_206 109.7
CX2_206 CX1_206 HX1B_206 109.7
HX1A_206 CX1_206 HX1B_206 108.2
OB2_203 CX2_206 CX1_206 111(5)
OB2_203 CX2_206 CX3_206 114(4)
CX1_206 CX2_206 CX3_206 101(4)
OB2_203 CX2_206 HX2_206 110.0
CX1_206 CX2_206 HX2_206 110.0
CX3_206 CX2_206 HX2_206 110.0
OX3_206 CX3_206 CX2_206 109(4)
OX3_206 CX3_206 HX3A_206 109.9
CX2_206 CX3_206 HX3A_206 109.9
OX3_206 CX3_206 HX3B_206 109.9
CX2_206 CX3_206 HX3B_206 109.9
HX3A_206 CX3_206 HX3B_206 108.3
O4_207 S_207 O3_207 112.1(3)
O4_207 S_207 O1_207 107.7(3)
O3_207 S_207 O1_207 110.2(3)
O4_207 S_207 O2_207 108.6(3)
O3_207 S_207 O2_207 109.1(3)
O1_207 S_207 O2_207 109.0(3)
O1_208 S_208 O3_208 116.0(14)
O1_208 S_208 O4_208 107.2(14)
O3_208 S_208 O4_208 111.9(15)
O1_208 S_208 O2_208 109.6(13)
O3_208 S_208 O2_208 100.8(17)
O4_208 S_208 O2_208 111.3(13)
O3_209 S_209 O4_209 111.7(18)
O3_209 S_209 O2_209 111.4(16)
O4_209 S_209 O2_209 113.0(18)
O3_209 S_209 O1_209 105.9(19)
O4_209 S_209 O1_209 105(2)
O2_209 S_209 O1_209 110(2)
O1_210 S_210 O2_210 121.9(17)
O1_210 S_210 O3_210 104.6(16)
O2_210 S_210 O3_210 115.8(14)
O1_210 S_210 O4_210 104.0(13)
O2_210 S_210 O4_210 99.5(15)
O3_210 S_210 O4_210 110.0(17)
O2_211 S_211 O4_211 111.9(4)
O2_211 S_211 O1_211 114.8(5)
O4_211 S_211 O1_211 117.6(5)
O2_211 S_211 O3_211 117.6(4)
O4_211 S_211 O3_211 103.0(5)
O1_211 S_211 O3_211 89.8(4)
O1_212 S_212 O4_212 117.1
O1_212 S_212 O2_212 105.3
O4_212 S_212 O2_212 107.3
O1_212 S_212 O3_212 107.3
O4_212 S_212 O3_212 107.9
O2_212 S_212 O3_212 112.0
O1_213 S_213 O4_213 112.7
O1_213 S_213 O3_213 113.7
O4_213 S_213 O3_213 109.0
O1_213 S_213 O2_213 110.6
O4_213 S_213 O2_213 104.4
O3_213 S_213 O2_213 105.8
O1_214 S_214 O4_214 113.1
O1_214 S_214 O3_214 117.9
O4_214 S_214 O3_214 111.1
O1_214 S_214 O2_214 103.9
O4_214 S_214 O2_214 104.0
O3_214 S_214 O2_214 105.3

loop_
_geom_bond_atom_site_label_1
_geom_bond_atom_site_label_2
_geom_bond_distance
CB_1 CA_1 1.515(6)
CB_1 HB1_1 0.9800
CB_1 HB2_1 0.9800
CB_1 HB3_1 0.9800
C_1 O_1 1.2313
C_1 N_2 1.339(4)
C_1 CA_1 1.510(6)
N_1 CA_1 1.491(8)
N_1 H0A_1 0.9100
N_1 H0B_1 0.9100
N_1 H0C_1 0.9100
CA_1 HA_1 1.0000
N_2 CA_2 1.457(7)
N_2 H0_2 0.8800
CA_2 CB_2 1.520(7)
CA_2 C_2 1.532(7)
CA_2 HA_2 1.0000
CB_2 CG_2 1.506(7)
CB_2 HB1_2 0.9900
CB_2 HB2_2 0.9900
CG_2 OD1_2 1.246(7)
CG_2 ND2_2 1.305(7)
ND2_2 HD2A_2 0.8800
ND2_2 HD2B_2 0.8800
C_2 O_2 1.235(6)
C_2 N_3 1.321(6)
N_3 CA_3 1.466(6)
N_3 H0_3 0.8800
CA_3 C_3 1.522(7)
CA_3 CB_3 1.527(6)
CA_3 HA_3 1.0000
CB_3 CG1_3 1.513(8)
CB_3 CG2_3 1.545(7)
CB_3 HB_3 1.0000
CG2_3 HG2A_3 0.9800
CG2_3 HG2B_3 0.9800
CG2_3 HG2C_3 0.9800
CG1_3 CD1_3 1.529(8)
CG1_3 HG1A_3 0.9900
CG1_3 HG1B_3 0.9900
CD1_3 HD1A_3 0.9800
CD1_3 HD1B_3 0.9800
CD1_3 HD1C_3 0.9800
C_3 O_3 1.234(6)
C_3 N_4 1.345(6)
N_4 CA_4 1.456(6)
N_4 H0_4 0.8800
CA_4 C_4 1.527(6)
CA_4 CB_4 1.540(7)
CA_4 HA_4 1.0000
CB_4 CG1_4 1.512(8)
CB_4 CG2_4 1.540(7)
CB_4 HB_4 1.0000
CG1_4 HG1A_4 0.9800
CG1_4 HG1B_4 0.9800
CG1_4 HG1C_4 0.9800
CG2_4 HG2A_4 0.9800
CG2_4 HG2B_4 0.9800
CG2_4 HG2C_4 0.9800
C_4 O_4 1.233(5)
C_4 N_5 1.328(6)
N_5 CA_5 1.451(6)
N_5 H0_5 0.8800
CA_5 C_5 1.514(6)
CA_5 HA1_5 0.9900
CA_5 HA2_5 0.9900
C_5 O_5 1.231(5)
C_5 N_6 1.340(6)
N_6 CA_6 1.438(6)
N_6 H0_6 0.8800
CA_6 C_6 1.509(6)
CA_6 HA1_6 0.9900
CA_6 HA2_6 0.9900
C_6 O_6 1.237(5)
C_6 N_7 1.330(6)
N_7 CA_7 1.464(6)
N_7 H0_7 0.8800
CA_7 C_7 1.534(6)
CA_7 CB_7 1.547(7)
CA_7 HA_7 1.0000
CB_7 CG1_7 1.525(7)
CB_7 CG2_7 1.530(7)
CB_7 HB_7 1.0000
CG2_7 HG2A_7 0.9800
CG2_7 HG2B_7 0.9800
CG2_7 HG2C_7 0.9800
CG1_7 CD1_7 1.534(7)
CG1_7 HG1A_7 0.9900
CG1_7 HG1B_7 0.9900
CD1_7 HD1A_7 0.9800
CD1_7 HD1B_7 0.9800
CD1_7 HD1C_7 0.9800
C_7 O_7 1.213(5)
C_7 N_8 1.340(6)
N_8 CA_8 1.443(6)
N_8 H0_8 0.8800
CA_8 C_8 1.527(7)
CA_8 CB_8 1.541(6)
CA_8 HA_8 1.0000
CB_8 CG_8 1.532(8)
CB_8 HB1_8 0.9900
CB_8 HB2_8 0.9900
CG_8 CD_8 1.503(8)
CG_8 HG1_8 0.9900
CG_8 HG2_8 0.9900
CD_8 OE2_8 1.227(10)
CD_8 OE1_8 1.258(10)
C_8 O_8 1.220(6)
C_8 N_9 1.338(6)
N_9 CA_9 1.451(6)
N_9 H0_9 0.8800
CA_9 CB_9 1.538(6)
CA_9 C_9 1.544(6)
CA_9 HA_9 1.0000
CB_9 CG_9 1.507(6)
CB_9 HB1_9 0.9900
CB_9 HB2_9 0.9900
CG_9 CD2_9 1.385(7)
CG_9 CD1_9 1.391(7)
CD1_9 CE1_9 1.391(7)
CD1_9 HD1_9 0.9500
CE1_9 CZ_9 1.369(7)
CE1_9 HE1_9 0.9500
CD2_9 CE2_9 1.385(7)
CD2_9 HD2_9 0.9500
CE2_9 CZ_9 1.396(7)
CE2_9 HE2_9 0.9500
CZ_9 OH_9 1.370(6)
OH_9 HH_9 0.8400
C_9 O_9 1.229(6)
C_9 N_10 1.323(6)
N_10 CA_10 1.462(6)
N_10 H0_10 0.8800
CA_10 CB_10 1.520(7)
CA_10 C_10 1.539(8)
CA_10 HA_10 1.0000
CB_10 OG_10 1.410(7)
CB_10 HB1_10 0.9900
CB_10 HB2_10 0.9900
OG_10 HG_10 0.8400
C_10 O_10 1.227(6)
C_10 N_11 1.346(6)
N_11 CA_11 1.440(7)
N_11 H0_11 0.8800
CA_11 C_11 1.514(7)
CA_11 CB_11 1.530(7)
CA_11 HA_11 1.0000
CB_11 CG2_11 1.529(8)
CB_11 CG1_11 1.542(7)
CB_11 HB_11 1.0000
CG2_11 HG2A_11 0.9800
CG2_11 HG2B_11 0.9800
CG2_11 HG2C_11 0.9800
CG1_11 CD1_11 1.518(8)
CG1_11 HG1A_11 0.9900
CG1_11 HG1B_11 0.9900
CD1_11 HD1A_11 0.9800
CD1_11 HD1B_11 0.9800
CD1_11 HD1C_11 0.9800
C_11 O_11 1.251(6)
C_11 N_12 1.321(7)
N_12 CA_12 1.483(7)
N_12 H0_12 0.8800
CA_12 CB_12 1.508(9)
CA_12 C_12 1.516(8)
CA_12 HA_12 1.0000
CB_12 CG_12 1.501(10)
CB_12 HB1_12 0.9900
CB_12 HB2_12 0.9900
CG_12 OD1_12 1.230(10)
CG_12 ND2_12 1.296(11)
ND2_12 HD2A_12 0.8800
ND2_12 HD2B_12 0.8800
C_12 O_12 1.233(6)
C_12 N_13 1.330(7)
N_13 CA_13 1.462(7)
N_13 H0_13 0.8800
CA_13 C_13 1.517(9)
CA_13 CB_13 1.530(9)
CA_13 HA_13 1.0000
CB_13 CG_13 1.483(10)
CB_13 HB1_13 0.9900
CB_13 HB2_13 0.9900
CG_13 OD1_13 1.262(10)
CG_13 ND2_13 1.293(12)
ND2_13 HD2A_13 0.8800
ND2_13 HD2B_13 0.8800
C_13 O_13 1.235(7)
C_13 N_14 1.336(7)
N_14 CA_14 1.462(8)
N_14 H0_14 0.8800
CA_14 CB_14 1.492(10)
CA_14 C_14 1.546(9)
CA_14 HA_14 1.0000
CB_14 HB1_14 0.9800
CB_14 HB2_14 0.9800
CB_14 HB3_14 0.9800
C_14 O_14 1.217(7)
C_14 N_15 1.303(7)
N_15 CA_15 1.458(8)
N_15 H0_15 0.8800
CA_15 C_15 1.536(7)
CA_15 CB_15 1.547(10)
CA_15 HA_15 1.0000
CB_15 OG_15 1.447(9)
CB_15 HB1_15 0.9900
CB_15 HB2_15 0.9900
OG_15 HG_15 0.8400
C_15 O_15 1.229(6)
C_15 N_16 1.321(7)
N_16 CA_16 1.450(6)
N_16 H0_16 0.8800
CA_16 C_16 1.51(6)
CA_16 C_16 1.52(2)
CA_16 CB_16 1.534(8)
CA_16 HA_16 1.0000
CB_16 CG_16 1.491(14)
CB_16 HB1_16 0.9900
CB_16 HB2_16 0.9900
CG_16 CD2_16 1.519(15)
CG_16 CD1_16 1.521(13)
CG_16 HG_16 1.0000
CD1_16 HD1A_16 0.9800
CD1_16 HD1B_16 0.9800
CD1_16 HD1C_16 0.9800
CD2_16 HD2A_16 0.9800
CD2_16 HD2B_16 0.9800
CD2_16 HD2C_16 0.9800
C_16 O_16 1.25(2)
C_16 N_17 1.305(9)
C_16 O_16 1.22(7)
C_16 N_17 1.31(2)
N_17 CA_17 1.448(15)
N_17 H0_17 0.8800
N_17 CA_17 1.45(5)
N_17 H0A_17 0.8800
CA_17 CB_17 1.530(6)
CA_17 C_17 1.541(6)
CA_17 HA_17 1.0000
C_17 O_17 1.217(5)
C_17 N_18 1.334(6)
CB_17 SG_17 1.827(5)
CB_17 HB1_17 0.9900
CB_17 HB2_17 0.9900
SG_17 SG_37 2.057(3)
N_18 CA_18 1.458(5)
N_18 H0_18 0.8800
CA_18 C_18 1.530(6)
CA_18 CB_18 1.531(7)
CA_18 HA_18 1.0000
CB_18 OG_18 1.419(5)
CB_18 HB1_18 0.9900
CB_18 HB2_18 0.9900
OG_18 HG_18 0.8400
C_18 O_18 1.230(5)
C_18 N_19 1.341(5)
N_19 CA_19 1.458(5)
N_19 H0_19 0.8800
CA_19 C_19 1.526(6)
CA_19 CB_19 1.541(6)
CA_19 HA_19 1.0000
CB_19 CG1_19 1.529(6)
CB_19 CG2_19 1.533(7)
CB_19 HB_19 1.0000
CG1_19 HG1A_19 0.9800
CG1_19 HG1B_19 0.9800
CG1_19 HG1C_19 0.9800
CG2_19 HG2A_19 0.9800
CG2_19 HG2B_19 0.9800
CG2_19 HG2C_19 0.9800
C_19 O_19 1.236(5)
C_19 N_20 1.333(5)
N_20 CA_20 1.450(6)
N_20 H0_20 0.8800
CA_20 C_20 1.527(6)
CA_20 HA1_20 0.9900
CA_20 HA2_20 0.9900
C_20 O_20 1.229(5)
C_20 N_21 1.341(5)
N_21 CA_21 1.455(5)
N_21 H0_21 0.8800
CA_21 C_21 1.517(6)
CA_21 CB_21 1.542(6)
CA_21 HA_21 1.0000
CB_21 CG_21 1.489(7)
CB_21 HB1_21 0.9900
CB_21 HB2_21 0.9900
CG_21 CD1_21 1.392(6)
CG_21 CD2_21 1.401(6)
CD1_21 CE1_21 1.389(7)
CD1_21 HD1_21 0.9500
CD2_21 CE2_21 1.365(8)
CD2_21 HD2_21 0.9500
CE1_21 CZ_21 1.369(8)
CE1_21 HE1_21 0.9500
CE2_21 CZ_21 1.378(8)
CE2_21 HE2_21 0.9500
CZ_21 HZ_21 0.9500
C_21 O_21 1.238(5)
C_21 N_22 1.329(5)
N_22 CA_22 1.458(6)
N_22 H0_22 0.8800
CA_22 CB_22 1.532(6)
CA_22 C_22 1.533(6)
CA_22 HA_22 1.0000
CB_22 OG_22 1.402(5)
CB_22 HB1_22 0.9900
CB_22 HB2_22 0.9900
OG_22 HG_22 0.8400
C_22 O_22 1.250(5)
C_22 N_23 1.337(5)
N_23 CA_23 1.458(5)
N_23 H0_23 0.8800
CA_23 C_23 1.527(7)
CA_23 CB_23 1.548(6)
CA_23 HA_23 1.0000
CB_23 CG2_23 1.521(7)
CB_23 CG1_23 1.523(7)
CB_23 HB_23 1.0000
CG1_23 HG1A_23 0.9800
CG1_23 HG1B_23 0.9800
CG1_23 HG1C_23 0.9800
CG2_23 HG2A_23 0.9800
CG2_23 HG2B_23 0.9800
CG2_23 HG2C_23 0.9800
C_23 O_23 1.227(6)
C_23 N_24 1.330(6)
N_24 CA_24 1.448(7)
N_24 H0_24 0.8800
CA_24 CB_24 1.518(9)
CA_24 C_24 1.539(8)
CA_24 HA_24 1.0000
CB_24 OG1_24 1.436(9)
CB_24 CG2_24 1.520(9)
CB_24 HB_24 1.0000
OG1_24 HG1_24 0.8400
CG2_24 HG2A_24 0.9800
CG2_24 HG2B_24 0.9800
CG2_24 HG2C_24 0.9800
C_24 N_25 1.20(4)
C_24 O_24 1.230(7)
C_24 N_25 1.36(2)
C_24 N_25 1.37(4)
C_24 N_25 1.42(3)
N_25 CA_25 1.464(15)
N_25 H0_25 0.8800
N_25 CA_25 1.463(15)
N_25 H0A_25 0.8800
N_25 CA_25 1.467(17)
N_25 H0B_25 0.8800
N_25 CA_25 1.467(18)
N_25 H0C_25 0.8800
CA_25 CB_25 1.517(17)
CA_25 C_25 1.541(17)
CA_25 HA_25 1.0000
CA_25 CB_25 1.526(16)
CA_25 C_25 1.546(16)
CA_25 HA1_25 1.0000
CA_25 CB_25 1.515(17)
CA_25 C_25 1.529(18)
CA_25 HA2_25 1.0000
CA_25 CB_25 1.525(19)
CA_25 C_25 1.530(19)
CA_25 HA3_25 1.0000
CB_25 CG_25 1.527(18)
CB_25 HB1_25 0.9900
CB_25 HB2_25 0.9900
CB_25 CG_25 1.531(17)
CB_25 HB3_25 0.9900
CB_25 HB4_25 0.9900
CB_25 CG_25 1.521(18)
CB_25 HB5_25 0.9900
CB_25 HB6_25 0.9900
CB_25 CG_25 1.52(2)
CB_25 HB7_25 0.9900
CB_25 HB8_25 0.9900
CG_25 CD_25 1.524(17)
CG_25 HG1_25 0.9900
CG_25 HG2_25 0.9900
CG_25 CD_25 1.511(18)
CG_25 HG3_25 0.9900
CG_25 HG4_25 0.9900
CG_25 CD_25 1.532(19)
CG_25 HG5_25 0.9900
CG_25 HG6_25 0.9900
CG_25 CD_25 1.504(19)
CG_25 HG7_25 0.9900
CG_25 HG8_25 0.9900
CD_25 NE_25 1.431(17)
CD_25 HD1_25 0.9900
CD_25 HD2_25 0.9900
CD_25 NE_25 1.446(17)
CD_25 HD3_25 0.9900
CD_25 HD4_25 0.9900
CD_25 NE_25 1.456(19)
CD_25 HD5_25 0.9900
CD_25 HD6_25 0.9900
CD_25 NE_25 1.460(18)
CD_25 HD7_25 0.9900
CD_25 HD8_25 0.9900
NE_25 CZ_25 1.317(17)
NE_25 HE_25 0.8800
NE_25 CZ_25 1.315(15)
NE_25 HE1_25 0.8800
NE_25 CZ_25 1.319(17)
NE_25 HE2_25 0.8800
NE_25 CZ_25 1.332(18)
NE_25 HE3_25 0.8800
CZ_25 NH2_25 1.309(18)
CZ_25 NH1_25 1.330(18)
CZ_25 NH2_25 1.329(17)
CZ_25 NH1_25 1.338(17)
CZ_25 NH2_25 1.318(19)
CZ_25 NH1_25 1.334(18)
CZ_25 NH2_25 1.322(18)
CZ_25 NH1_25 1.326(19)
NH1_25 HH1A_25 0.8800
NH1_25 HH1B_25 0.8800
NH1_25 HH1C_25 0.8800
NH1_25 HH1D_25 0.8800
NH1_25 HH1E_25 0.8800
NH1_25 HH1F_25 0.8800
NH1_25 HH1G_25 0.8800
NH1_25 HH1H_25 0.8800
NH2_25 HH2A_25 0.8800
NH2_25 HH2B_25 0.8800
NH2_25 HH2C_25 0.8800
NH2_25 HH2D_25 0.8800
NH2_25 HH2E_25 0.8800
NH2_25 HH2F_25 0.8800
NH2_25 HH2G_25 0.8800
NH2_25 HH2H_25 0.8800
C_25 O_25 1.247(19)
C_25 N_26 1.25(4)
C_25 O_25 1.244(18)
C_25 N_26 1.29(4)
C_25 O_25 1.228(19)
C_25 N_26 1.43(3)
C_25 O_25 1.23(2)
C_25 N_26 1.33(6)
N_26 CA_26 1.430(9)
N_26 H0_26 0.8800
CA_26 C_26 1.531(10)
CA_26 HA1_26 0.9900
CA_26 HA2_26 0.9900
C_26 O_26 1.224(7)
C_26 N_27 1.329(8)
N_27 CA_27 1.446(8)
N_27 H0_27 0.8800
CA_27 C_27 1.508(9)
CA_27 CB_27 1.516(10)
CA_27 HA_27 1.0000
CB_27 HB1_27 0.9800
CB_27 HB2_27 0.9800
CB_27 HB3_27 0.9800
C_27 O_27 1.243(8)
C_27 N_28 1.318(8)
N_28 CA_28 1.450(7)
N_28 H0_28 0.8800
CA_28 CB_28 1.526(9)
CA_28 C_28 1.540(7)
CA_28 HA_28 1.0000
CB_28 OG1_28 1.442(7)
CB_28 CG2_28 1.479(10)
CB_28 HB_28 1.0000
OG1_28 HG1_28 0.8400
CG2_28 HG2A_28 0.9800
CG2_28 HG2B_28 0.9800
CG2_28 HG2C_28 0.9800
C_28 O_28 1.229(7)
C_28 N_29 1.311(7)
N_29 CA_29 1.466(6)
N_29 H0_29 0.8800
CA_29 C_29 1.525(7)
CA_29 CB_29 1.532(8)
CA_29 HA_29 1.0000
CB_29 CG_29 1.514(8)
CB_29 HB1_29 0.9900
CB_29 HB2_29 0.9900
CG_29 CD_29 1.507(9)
CG_29 HG1_29 0.9900
CG_29 HG2_29 0.9900
CD_29 CE_29 1.519(9)
CD_29 HD1_29 0.9900
CD_29 HD2_29 0.9900
CE_29 NZ_29 1.466(9)
CE_29 HE1_29 0.9900
CE_29 HE2_29 0.9900
NZ_29 HZ1_29 0.9100
NZ_29 HZ2_29 0.9100
NZ_29 HZ3_29 0.9100
C_29 O_29 1.230(6)
C_29 N_30 1.343(7)
N_30 CA_30 1.439(6)
N_30 H0_30 0.8800
CA_30 C_30 1.503(6)
CA_30 HA1_30 0.9900
CA_30 HA2_30 0.9900
C_30 O_30 1.238(5)
C_30 N_31 1.341(6)
N_31 CA_31 1.464(6)
N_31 H0_31 0.8800
CA_31 C_31 1.525(6)
CA_31 CB_31 1.543(5)
CA_31 HA_31 1.0000
CB_31 CG_31 1.515(6)
CB_31 HB1_31 0.9900
CB_31 HB2_31 0.9900
CG_31 CD1_31 1.378(7)
CG_31 CD2_31 1.394(7)
CD1_31 CE1_31 1.379(7)
CD1_31 HD1_31 0.9500
CD2_31 CE2_31 1.378(7)
CD2_31 HD2_31 0.9500
CE1_31 CZ_31 1.382(8)
CE1_31 HE1_31 0.9500
CE2_31 CZ_31 1.380(8)
CE2_31 HE2_31 0.9500
CZ_31 HZ_31 0.9500
C_31 O_31 1.234(5)
C_31 N_32 1.30(4)
C_31 N_32 1.343(10)
N_32 CA_32 1.453(7)
N_32 H0_32 0.8800
N_32 CA_32 1.469(19)
N_32 H0A_32 0.8800
CA_32 C_32 1.530(7)
CA_32 CB_32 1.533(7)
CA_32 HA_32 1.0000
CA_32 C_32 1.506(18)
CA_32 CB_32 1.545(18)
CA_32 HA1_32 1.0000
CB_32 CG2_32 1.505(8)
CB_32 CG1_32 1.553(7)
CB_32 HB_32 1.0000
CB_32 CG1_32 1.513(18)
CB_32 CG2_32 1.532(19)
CB_32 HB1_32 1.0000
C_32 O_32 1.244(7)
C_32 N_33 1.328(9)
C_32 O_32 1.23(2)
C_32 N_33 1.36(4)
N_33 CA_33 1.447(5)
N_33 H0_33 0.8800
CA_33 CB_33 1.542(6)
CA_33 C_33 1.543(6)
CA_33 HA_33 1.0000
CB_33 OG1_33 1.439(5)
CB_33 CG2_33 1.493(6)
CB_33 HB_33 1.0000
OG1_33 HG1_33 0.8400
CG2_33 HG2A_33 0.9800
CG2_33 HG2B_33 0.9800
CG2_33 HG2C_33 0.9800
C_33 O_33 1.233(5)
C_33 N_34 1.344(6)
N_34 CA_34 1.461(6)
N_34 H0_34 0.8800
CA_34 CB_34 1.508(7)
CA_34 C_34 1.525(7)
CA_34 HA_34 1.0000
CB_34 HB1_34 0.9800
CB_34 HB2_34 0.9800
CB_34 HB3_34 0.9800
C_34 O_34 1.230(6)
C_34 N_35 1.348(6)
N_35 CA_35 1.448(6)
N_35 H0_35 0.8800
CA_35 C_35 1.520(7)
CA_35 HA1_35 0.9900
CA_35 HA2_35 0.9900
C_35 O_35 1.221(6)
C_35 N_36 1.336(6)
N_36 CA_36 1.442(6)
N_36 H0_36 0.8800
CA_36 CB_36 1.522(8)
CA_36 C_36 1.537(7)
CA_36 HA_36 1.0000
CB_36 CG_36 1.496(7)
CB_36 HB1_36 0.9900
CB_36 HB2_36 0.9900
CG_36 CD2_36 1.349(7)
CG_36 ND1_36 1.384(7)
CD2_36 NE2_36 1.356(7)
CD2_36 HD2_36 1.01(6)
ND1_36 CE1_36 1.318(6)
ND1_36 HD1_36 1.03(5)
CE1_36 NE2_36 1.349(6)
CE1_36 HE1_36 0.91(6)
NE2_36 HE2_36 0.90(6)
C_36 O_36 1.229(6)
C_36 N_37 1.333(6)
N_37 CA_37 1.462(6)
N_37 H0_37 0.8800
CA_37 C_37 1.513(8)
CA_37 CB_37 1.517(7)
CA_37 HA_37 1.0000
C_37 O_37 1.241(6)
C_37 N_38 1.335(7)
CB_37 SG_37 1.815(6)
CB_37 HB1_37 0.9900
CB_37 HB2_37 0.9900
N_38 CA_38 1.447(8)
N_38 H0_38 0.8800
CA_38 C_38 1.499(9)
CA_38 HA1_38 0.9900
CA_38 HA2_38 0.9900
C_38 O_38 1.231(8)
C_38 N_39 1.327(8)
N_39 CA_39 1.437(9)
N_39 H0_39 0.8800
CA_39 CB_39 1.529(11)
CA_39 C_39 1.540(12)
CA_39 HA_39 1.0000
CB_39 OG1_39 1.424(14)
CB_39 CG2_39 1.533(17)
CB_39 HB_39 1.0000
OG1_39 HG1_39 0.8400
CG2_39 HG2A_39 0.9800
CG2_39 HG2B_39 0.9800
CG2_39 HG2C_39 0.9800
C_39 O_39 1.219(8)
C_39 N_40 1.332(9)
N_40 CA_40 1.441(12)
N_40 H0_40 0.8800
CA_40 C_40 1.505(12)
CA_40 CB_40 1.524(10)
CA_40 HA_40 1.0000
CB_40 CG1_40 1.518(17)
CB_40 CG2_40 1.552(15)
CB_40 HB_40 1.0000
CG1_40 HG1A_40 0.9800
CG1_40 HG1B_40 0.9800
CG1_40 HG1C_40 0.9800
CG2_40 HG2A_40 0.9800
CG2_40 HG2B_40 0.9800
CG2_40 HG2C_40 0.9800
C_40 O_40 1.239(8)
C_40 N_41 1.357(10)
N_41 CA_41 1.425(11)
N_41 H0_41 0.8800
CA_41 C_41 1.520(11)
CA_41 CB_41 1.559(12)
CA_41 HA_41 1.0000
CB_41 CG_41 1.525(19)
CB_41 HB1_41 0.9900
CB_41 HB2_41 0.9900
CG_41 OD1_41 1.24(2)
CG_41 ND2_41 1.40(2)
ND2_41 HD2A_41 0.8800
ND2_41 HD2B_41 0.8800
C_41 O_41 1.269(10)
C_41 N_42 1.300(9)
N_42 CA_42 1.482(8)
N_42 H0_42 0.8800
CA_42 CB_42 1.482(10)
CA_42 C_42 1.523(9)
CA_42 HA_42 1.0000
CB_42 HB1_42 0.9800
CB_42 HB2_42 0.9800
CB_42 HB3_42 0.9800
C_42 O_42 1.222(6)
C_42 N_43 1.336(8)
N_43 CA_43 1.457(8)
N_43 H0_43 0.8800
CA_43 C_43 1.520(9)
CA_43 CB_43 1.525(9)
CA_43 HA_43 1.0000
CB_43 OG1_43 1.437(9)
CB_43 CG2_43 1.500(11)
CB_43 HB_43 1.0000
OG1_43 HG1_43 0.8400
CG2_43 HG2A_43 0.9800
CG2_43 HG2B_43 0.9800
CG2_43 HG2C_43 0.9800
C_43 O_43 1.227(7)
C_43 N_44 1.337(7)
N_44 CA_44 1.449(7)
N_44 H0_44 0.8800
CA_44 C_44 1.523(8)
CA_44 CB_44 1.541(7)
CA_44 HA_44 1.0000
CB_44 HB1_44 0.9800
CB_44 HB2_44 0.9800
CB_44 HB3_44 0.9800
C_44 O_44 1.243(7)
C_44 N_45 1.349(7)
N_45 CA_45 1.450(7)
N_45 H0_45 0.8800
CA_45 C_45 1.525(8)
CA_45 CB_45 1.544(7)
CA_45 HA_45 1.0000
CB_45 CG_45 1.510(9)
CB_45 HB1_45 0.9900
CB_45 HB2_45 0.9900
CG_45 CD_45 1.542(8)
CG_45 HG1_45 0.9900
CG_45 HG2_45 0.9900
CD_45 NE_45 1.439(11)
CD_45 HD1_45 0.9900
CD_45 HD2_45 0.9900
NE_45 CZ_45 1.317(12)
NE_45 HE_45 0.8800
CZ_45 NH2_45 1.303(11)
CZ_45 NH1_45 1.333(11)
NH1_45 HH1A_45 0.8800
NH1_45 HH1B_45 0.8800
NH2_45 HH2A_45 0.8800
NH2_45 HH2B_45 0.8800
C_45 O_45 1.238(6)
C_45 N_46 1.337(7)
N_46 CA_46 1.466(8)
N_46 H0_46 0.8800
CA_46 C_46 1.508(9)
CA_46 CB_46 1.546(9)
CA_46 HA_46 1.0000
CB_46 CG1_46 1.524(9)
CB_46 CG2_46 1.545(9)
CB_46 HB_46 1.0000
CG2_46 HG2A_46 0.9800
CG2_46 HG2B_46 0.9800
CG2_46 HG2C_46 0.9800
CG1_46 CD1_46 1.543(9)
CG1_46 HG1A_46 0.9900
CG1_46 HG1B_46 0.9900
CD1_46 HD1A_46 0.9800
CD1_46 HD1B_46 0.9800
CD1_46 HD1C_46 0.9800
C_46 O_46 1.269(9)
C_46 N_47 1.303(10)
N_47 CA_47 1.482(12)
N_47 H0_47 0.8800
CA_47 C_47 1.42(2)
CA_47 HA1_47 0.9900
CA_47 HA2_47 0.9900
C_47 O_47 1.196(19)
C_47 N_48 1.41(3)
N_48 CA_48 1.451(19)
N_48 H0_48 0.8800
CA_48 C_48 1.52(2)
CA_48 HA1_48 0.9900
CA_48 HA2_48 0.9900
C_48 O_48 1.195(17)
C_48 N_49 1.285(14)
N_49 CA_49 1.402(11)
N_49 H0_49 0.8800
CA_49 C_49 1.544(10)
CA_49 CB_49 1.553(14)
CA_49 HA_49 1.0000
CB_49 HB1_49 0.9800
CB_49 HB2_49 0.9800
CB_49 HB3_49 0.9800
C_49 O_49 1.244(8)
C_49 N_50 1.310(9)
N_50 CA_50 1.453(9)
N_50 H0_50 0.8800
CA_50 C_50 1.514(9)
CA_50 CB_50 1.522(10)
CA_50 HA_50 1.0000
CB_50 CG1_50 1.506(12)
CB_50 CG2_50 1.520(11)
CB_50 HB_50 1.0000
CG1_50 HG1A_50 0.9800
CG1_50 HG1B_50 0.9800
CG1_50 HG1C_50 0.9800
CG2_50 HG2A_50 0.9800
CG2_50 HG2B_50 0.9800
CG2_50 HG2C_50 0.9800
C_50 O_50 1.236(7)
C_50 N_51 1.334(8)
N_51 CA_51 1.450(7)
N_51 H0_51 0.8800
CA_51 C_51 1.514(8)
CA_51 CB_51 1.517(8)
CA_51 HA_51 1.0000
CB_51 CG2_51 1.535(8)
CB_51 CG1_51 1.539(8)
CB_51 HB_51 1.0000
CG1_51 HG1A_51 0.9800
CG1_51 HG1B_51 0.9800
CG1_51 HG1C_51 0.9800
CG2_51 HG2A_51 0.9800
CG2_51 HG2B_51 0.9800
CG2_51 HG2C_51 0.9800
C_51 O_51 1.244(6)
C_51 N_52 1.324(7)
N_52 CA_52 1.462(7)
N_52 H0_52 0.8800
CA_52 C_52 1.524(8)
CA_52 HA1_52 0.9900
CA_52 HA2_52 0.9900
C_52 O_52 1.234(6)
C_52 N_53 1.325(7)
N_53 CA_53 1.448(8)
N_53 H0_53 0.8800
CA_53 C_53 1.517(9)
CA_53 CB_53 1.521(9)
CA_53 HA_53 1.0000
CB_53 OG1_53 1.356(10)
CB_53 CG2_53 1.509(12)
CB_53 HB_53 1.0000
OG1_53 HG1_53 0.8400
CG2_53 HG2A_53 0.9800
CG2_53 HG2B_53 0.9800
CG2_53 HG2C_53 0.9800
C_53 O_53 1.228(6)
C_53 N_54 1.346(8)
N_54 CA_54 1.442(7)
N_54 H0_54 0.8800
CA_54 C_54 1.517(7)
CA_54 CB_54 1.534(8)
CA_54 HA_54 1.0000
CB_54 CG_54 1.515(7)
CB_54 HB1_54 0.9900
CB_54 HB2_54 0.9900
CG_54 CD1_54 1.392(7)
CG_54 CD2_54 1.412(9)
CD1_54 CE1_54 1.395(8)
CD1_54 HD1_54 0.9500
CD2_54 CE2_54 1.377(8)
CD2_54 HD2_54 0.9500
CE1_54 CZ_54 1.376(9)
CE1_54 HE1_54 0.9500
CE2_54 CZ_54 1.386(8)
CE2_54 HE2_54 0.9500
CZ_54 HZ_54 0.9500
C_54 O_54 1.231(6)
C_54 N_55 1.331(7)
N_55 CA_55 1.456(7)
N_55 H0_55 0.8800
CA_55 C_55 1.491(9)
CA_55 CB_55 1.514(9)
CA_55 HA_55 1.0000
CB_55 HB1_55 0.9800
CB_55 HB2_55 0.9800
CB_55 HB3_55 0.9800
C_55 O_55 1.245(6)
C_55 N_56 1.341(8)
N_56 CA_56 1.463(8)
N_56 H0_56 0.8800
CA_56 C_56 1.495(9)
CA_56 CB_56 1.511(8)
CA_56 HA_56 1.0000
CB_56 HB1_56 0.9800
CB_56 HB2_56 0.9800
CB_56 HB3_56 0.9800
C_56 O_56 1.254(6)
C_56 N_57 1.283(15)
C_56 N_57 1.35(2)
N_57 CA_57 1.451(12)
N_57 H0_57 0.8800
N_57 CA_57 1.451(17)
N_57 H0A_57 0.8800
CA_57 CB_57 1.528(13)
CA_57 C_57 1.530(13)
CA_57 HA_57 1.0000
CA_57 CB_57 1.526(15)
CA_57 C_57 1.533(17)
CA_57 HA1_57 1.0000
CB_57 CG_57 1.515(12)
CB_57 HB1_57 0.9900
CB_57 HB2_57 0.9900
CB_57 CG_57 1.513(15)
CB_57 HB3_57 0.9900
CB_57 HB4_57 0.9900
CG_57 CD_57 1.536(14)
CG_57 HG1_57 0.9900
CG_57 HG2_57 0.9900
CG_57 CD_57 1.505(17)
CG_57 HG3_57 0.9900
CG_57 HG4_57 0.9900
CD_57 NE_57 1.450(11)
CD_57 HD1_57 0.9900
CD_57 HD2_57 0.9900
CD_57 NE_57 1.440(15)
CD_57 HD3_57 0.9900
CD_57 HD4_57 0.9900
NE_57 CZ_57 1.334(12)
NE_57 HE_57 0.8800
NE_57 CZ_57 1.324(15)
NE_57 HE1_57 0.8800
CZ_57 NH1_57 1.297(12)
CZ_57 NH2_57 1.308(13)
CZ_57 NH2_57 1.312(16)
CZ_57 NH1_57 1.321(15)
NH1_57 HH1A_57 0.8800
NH1_57 HH1B_57 0.8800
NH1_57 HH1C_57 0.8800
NH1_57 HH1D_57 0.8800
NH2_57 HH2A_57 0.8800
NH2_57 HH2B_57 0.8800
NH2_57 HH2C_57 0.8800
NH2_57 HH2D_57 0.8800
C_57 O_57 1.218(13)
C_57 N_58 1.32(2)
C_57 O_57 1.234(17)
C_57 N_58 1.31(3)
N_58 CA_58 1.474(8)
N_58 H0_58 0.8800
CA_58 C_58 1.508(8)
CA_58 CB_58 1.518(9)
CA_58 HA_58 1.0000
CB_58 CG1_58 1.528(9)
CB_58 CG2_58 1.528(10)
CB_58 HB_58 1.0000
CG1_58 HG1A_58 0.9800
CG1_58 HG1B_58 0.9800
CG1_58 HG1C_58 0.9800
CG2_58 HG2A_58 0.9800
CG2_58 HG2B_58 0.9800
CG2_58 HG2C_58 0.9800
C_58 O_58 1.226(7)
C_58 N_59 1.357(7)
N_59 CA_59 1.451(7)
N_59 H0_59 0.8800
CA_59 C_59 1.546(6)
CA_59 CB_59 1.552(7)
CA_59 HA_59 1.0000
CB_59 CG_59 1.507(8)
CB_59 HB1_59 0.9900
CB_59 HB2_59 0.9900
CG_59 CD1_59 1.383(9)
CG_59 CD2_59 1.392(8)
CD1_59 CE1_59 1.391(8)
CD1_59 HD1_59 0.9500
CD2_59 CE2_59 1.399(10)
CD2_59 HD2_59 0.9500
CE1_59 CZ_59 1.386(9)
CE1_59 HE1_59 0.9500
CE2_59 CZ_59 1.379(10)
CE2_59 HE2_59 0.9500
CZ_59 HZ_59 0.9500
C_59 O_59 1.235(7)
C_59 N_60 1.315(8)
N_60 CA_60 1.453(8)
N_60 CD_60 1.492(6)
CD_60 CG_60 1.512(11)
CD_60 HD1_60 0.9900
CD_60 HD2_60 0.9900
CA_60 C_60 1.528(8)
CA_60 CB_60 1.531(8)
CA_60 HA_60 1.0000
CB_60 CG_60 1.530(9)
CB_60 HB1_60 0.9900
CB_60 HB2_60 0.9900
CG_60 HG1_60 0.9900
CG_60 HG2_60 0.9900
C_60 O_60 1.237(7)
C_60 N_61 1.331(8)
N_61 CA_61 1.472(7)
N_61 H0_61 0.8800
CA_61 C_61 1.518(8)
CA_61 HA1_61 0.9900
CA_61 HA2_61 0.9900
C_61 O_61 1.247(8)
C_61 N_62 1.321(8)
N_62 CA_62 1.461(6)
N_62 H0_62 0.8800
CA_62 CB_62 1.531(8)
CA_62 C_62 1.544(6)
CA_62 HA_62 1.0000
CB_62 CG_62 1.516(7)
CB_62 HB1_62 0.9900
CB_62 HB2_62 0.9900
CG_62 ND2_62 1.231(8)
CG_62 OD1_62 1.312(9)
ND2_62 HD2A_62 0.8800
ND2_62 HD2B_62 0.8800
C_62 O_62 1.227(6)
C_62 N_63 1.345(6)
N_63 CA_63 1.455(6)
N_63 H0_63 0.8800
CA_63 CB_63 1.532(7)
CA_63 C_63 1.543(6)
CA_63 HA_63 1.0000
CB_63 CG_63 1.526(6)
CB_63 HB1_63 0.9900
CB_63 HB2_63 0.9900
CG_63 OD1_63 1.250(6)
CG_63 OD2_63 1.257(6)
C_63 O_63 1.221(5)
C_63 N_64 1.335(6)
N_64 CA_64 1.464(6)
N_64 H0_64 0.8800
CA_64 C_64 1.498(7)
CA_64 CB_64 1.550(6)
CA_64 HA_64 1.0000
CB_64 CG_64 1.520(7)
CB_64 HB1_64 0.9900
CB_64 HB2_64 0.9900
CG_64 CD_64 1.525(7)
CG_64 HG1_64 0.9900
CG_64 HG2_64 0.9900
CD_64 NE_64 1.441(8)
CD_64 HD1_64 0.9900
CD_64 HD2_64 0.9900
NE_64 CZ_64 1.330(7)
NE_64 HE_64 0.8800
CZ_64 NH2_64 1.309(8)
CZ_64 NH1_64 1.344(7)
NH1_64 HH1A_64 0.8800
NH1_64 HH1B_64 0.8800
NH2_64 HH2A_64 0.8800
NH2_64 HH2B_64 0.8800
C_64 O_64 1.248(5)
C_64 N_65 1.330(6)
N_65 CA_65 1.442(7)
N_65 H0_65 0.8800
CA_65 C_65 1.527(6)
CA_65 CB_65 1.535(7)
CA_65 HA_65 1.0000
CB_65 HB1_65 0.9800
CB_65 HB2_65 0.9800
CB_65 HB3_65 0.9800
C_65 O_65 1.224(5)
C_65 N_66 1.330(6)
N_66 CA_66 1.449(6)
N_66 H0_66 0.8800
CA_66 C_66 1.528(7)
CA_66 CB_66 1.554(7)
CA_66 HA_66 1.0000
CB_66 CG_66 1.505(7)
CB_66 HB1_66 0.9900
CB_66 HB2_66 0.9900
CG_66 CD1_66 1.368(7)
CG_66 CD2_66 1.417(8)
CD2_66 CE3_66 1.389(8)
CD2_66 CE2_66 1.439(8)
CE2_66 CZ2_66 1.365(10)
CE2_66 NE1_66 1.373(8)
CE3_66 CZ3_66 1.382(9)
CE3_66 HE3_66 0.9500
CD1_66 NE1_66 1.362(8)
CD1_66 HD1_66 0.9500
NE1_66 HE1_66 0.8800
CZ2_66 CH2_66 1.350(11)
CZ2_66 HZ2_66 0.9500
CZ3_66 CH2_66 1.406(10)
CZ3_66 HZ3_66 0.9500
CH2_66 HH2_66 0.9500
C_66 O_66 1.236(5)
C_66 N_67 1.324(6)
N_67 CA_67 1.457(7)
N_67 H0_67 0.8800
CA_67 C_67 1.520(7)
CA_67 CB_67 1.545(6)
CA_67 HA_67 1.0000
CB_67 CG1_67 1.500(8)
CB_67 CG2_67 1.518(8)
CB_67 HB_67 1.0000
CG1_67 HG1A_67 0.9800
CG1_67 HG1B_67 0.9800
CG1_67 HG1C_67 0.9800
CG2_67 HG2A_67 0.9800
CG2_67 HG2B_67 0.9800
CG2_67 HG2C_67 0.9800
C_67 O_67 1.226(6)
C_67 N_68 1.310(14)
C_67 N_68 1.386(13)
N_68 CA_68 1.441(13)
N_68 H0_68 0.8800
N_68 CA_68 1.449(13)
N_68 H0A_68 0.8800
CA_68 C_68 1.530(14)
CA_68 CB_68 1.546(12)
CA_68 HA_68 1.0000
CA_68 C_68 1.528(14)
CA_68 CB_68 1.536(14)
CA_68 HA1_68 1.0000
C_68 O_68 1.241(13)
C_68 N_69 1.358(17)
C_68 O_68 1.242(14)
C_68 N_69 1.279(18)
CB_68 OG_68 1.405(12)
CB_68 HB1_68 0.9900
CB_68 HB2_68 0.9900
CB_68 OG_68 1.392(14)
CB_68 HB3_68 0.9900
CB_68 HB4_68 0.9900
N_69 CA_69 1.461(7)
N_69 H0_69 0.8800
CA_69 C_69 1.500(9)
CA_69 CB_69 1.539(7)
CA_69 HA_69 1.0000
CB_69 CG_69 1.527(8)
CB_69 HB1_69 0.9900
CB_69 HB2_69 0.9900
CG_69 CD1_69 1.514(8)
CG_69 CD2_69 1.531(8)
CG_69 HG_69 1.0000
CD1_69 HD1A_69 0.9800
CD1_69 HD1B_69 0.9800
CD1_69 HD1C_69 0.9800
CD2_69 HD2A_69 0.9800
CD2_69 HD2B_69 0.9800
CD2_69 HD2C_69 0.9800
C_69 O_69 1.246(7)
C_69 N_70 1.329(8)
N_70 CA_70 1.453(9)
N_70 H0_70 0.8800
CA_70 CB_70 1.514(11)
CA_70 C_70 1.537(11)
CA_70 HA_70 1.0000
CB_70 OG1_70 1.417(9)
CB_70 CG2_70 1.554(13)
CB_70 HB_70 1.0000
OG1_70 HG1_70 0.8400
CG2_70 HG2A_70 0.9800
CG2_70 HG2B_70 0.9800
CG2_70 HG2C_70 0.9800
C_70 O_70 1.209(8)
C_70 N_71 1.34(3)
C_70 N_71 1.34(2)
N_71 CA_71 1.466(15)
N_71 H0_71 0.8800
N_71 CA_71 1.455(17)
N_71 H0A_71 0.8800
C_71 O_71 1.246(14)
C_71 N_72 1.33(3)
C_71 CA_71 1.521(16)
C_71 O_71 1.26(2)
C_71 N_72 1.36(4)
C_71 CA_71 1.524(18)
CA_71 CB_71 1.544(15)
CA_71 HA_71 1.0000
CA_71 CB_71 1.551(18)
CA_71 HA1_71 1.0000
CB_71 OG_71 1.42(2)
CB_71 HB1_71 0.9900
CB_71 HB2_71 0.9900
CB_71 OG_71 1.42(2)
CB_71 HB3_71 0.9900
CB_71 HB4_71 0.9900
N_72 CA_72 1.411(15)
N_72 H0_72 0.8800
CA_72 CB_72 1.47(2)
CA_72 C_72 1.536(14)
CA_72 HA_72 1.0000
CB_72 HB1_72 0.9800
CB_72 HB2_72 0.9800
CB_72 HB3_72 0.9800
C_72 O_72 1.211(10)
C_72 N_73 1.317(10)
N_73 CA_73 1.441(8)
N_73 H0_73 0.8800
CA_73 C_73 1.517(9)
CA_73 CB_73 1.542(9)
CA_73 HA_73 1.0000
CB_73 CG_73 1.537(9)
CB_73 HB1_73 0.9900
CB_73 HB2_73 0.9900
CG_73 CD_73 1.484(9)
CG_73 HG1_73 0.9900
CG_73 HG2_73 0.9900
CD_73 OE1_73 1.245(7)
CD_73 NE2_73 1.322(9)
NE2_73 HE2A_73 0.8800
NE2_73 HE2B_73 0.8800
C_73 O_73 1.218(7)
C_73 N_74 1.324(7)
N_74 CA_74 1.465(7)
N_74 H0_74 0.8800
CA_74 C_74 1.523(8)
CA_74 CB_74 1.528(8)
CA_74 HA_74 1.0000
CB_74 OG1_74 1.424(8)
CB_74 CG2_74 1.497(11)
CB_74 HB_74 1.0000
OG1_74 HG1_74 0.8400
CG2_74 HG2A_74 0.9800
CG2_74 HG2B_74 0.9800
CG2_74 HG2C_74 0.9800
C_74 O_74 1.231(6)
C_74 N_75 1.342(6)
N_75 CA_75 1.439(7)
N_75 H0_75 0.8800
CA_75 C_75 1.519(7)
CA_75 CB_75 1.530(6)
CA_75 HA_75 1.0000
CB_75 CG_75 1.524(7)
CB_75 HB1_75 0.9900
CB_75 HB2_75 0.9900
CG_75 CD2_75 1.503(9)
CG_75 CD1_75 1.507(8)
CG_75 HG_75 1.0000
CD1_75 HD1A_75 0.9800
CD1_75 HD1B_75 0.9800
CD1_75 HD1C_75 0.9800
CD2_75 HD2A_75 0.9800
CD2_75 HD2B_75 0.9800
CD2_75 HD2C_75 0.9800
C_75 O_75 1.222(6)
C_75 N_76 1.339(7)
N_76 CA_76 1.450(6)
N_76 H0_76 0.8800
CA_76 C_76 1.512(8)
CA_76 CB_76 1.539(7)
CA_76 HA_76 1.0000
CB_76 CG_76 1.521(8)
CB_76 HB1_76 0.9900
CB_76 HB2_76 0.9900
CG_76 CD2_76 1.511(8)
CG_76 CD1_76 1.521(8)
CG_76 HG_76 1.0000
CD1_76 HD1A_76 0.9800
CD1_76 HD1B_76 0.9800
CD1_76 HD1C_76 0.9800
CD2_76 HD2A_76 0.9800
CD2_76 HD2B_76 0.9800
CD2_76 HD2C_76 0.9800
C_76 O_76 1.240(6)
C_76 N_77 1.361(6)
N_77 CA_77 1.462(7)
N_77 CD_77 1.480(7)
CD_77 CG_77 1.502(9)
CD_77 HD1_77 0.9900
CD_77 HD2_77 0.9900
CA_77 CB_77 1.509(7)
CA_77 C_77 1.534(7)
CA_77 HA_77 1.0000
CB_77 CG_77 1.518(9)
CB_77 HB1_77 0.9900
CB_77 HB2_77 0.9900
CG_77 HG1_77 0.9900
CG_77 HG2_77 0.9900
C_77 O_77 1.235(6)
C_77 N_78 1.333(11)
C_77 N_78 1.34(4)
N_78 CA_78 1.453(8)
N_78 H0_78 0.8800
N_78 CA_78 1.456(19)
N_78 H0A_78 0.8800
CA_78 C_78 1.510(8)
CA_78 CB_78 1.551(9)
CA_78 HA_78 1.0000
CA_78 C_78 1.521(18)
CA_78 CB_78 1.524(18)
CA_78 HA1_78 1.0000
CB_78 CG_78 1.507(10)
CB_78 HB1_78 0.9900
CB_78 HB2_78 0.9900
CB_78 CG_78 1.475(19)
CB_78 HB3_78 0.9900
CB_78 HB4_78 0.9900
CG_78 CD_78 1.514(8)
CG_78 HG1_78 0.9900
CG_78 HG2_78 0.9900
CG_78 CD_78 1.527(18)
CG_78 HG3_78 0.9900
CG_78 HG4_78 0.9900
CD_78 NE_78 1.488(9)
CD_78 HD1_78 0.9900
CD_78 HD2_78 0.9900
CD_78 NE_78 1.468(19)
CD_78 HD3_78 0.9900
CD_78 HD4_78 0.9900
NE_78 CZ_78 1.344(9)
NE_78 HE_78 0.8800
NE_78 CZ_78 1.318(18)
NE_78 HE1_78 0.8800
CZ_78 NH2_78 1.289(9)
CZ_78 NH1_78 1.293(10)
CZ_78 NH2_78 1.326(18)
CZ_78 NH1_78 1.330(18)
NH1_78 HH1A_78 0.8800
NH1_78 HH1B_78 0.8800
NH1_78 HH1C_78 0.8800
NH1_78 HH1D_78 0.8800
NH2_78 HH2A_78 0.8800
NH2_78 HH2B_78 0.8800
NH2_78 HH2C_78 0.8800
NH2_78 HH2D_78 0.8800
C_78 O_78 1.255(8)
C_78 N_79 1.321(10)
C_78 O_78 1.226(19)
C_78 N_79 1.34(3)
N_79 CA_79 1.458(6)
N_79 H0_79 0.8800
CA_79 C_79 1.515(6)
CA_79 CB_79 1.532(7)
CA_79 HA_79 1.0000
CB_79 CG1_79 1.520(6)
CB_79 CG2_79 1.535(6)
CB_79 HB_79 1.0000
CG1_79 HG1A_79 0.9800
CG1_79 HG1B_79 0.9800
CG1_79 HG1C_79 0.9800
CG2_79 HG2A_79 0.9800
CG2_79 HG2B_79 0.9800
CG2_79 HG2C_79 0.9800
C_79 O_79 1.234(5)
C_79 N_80 1.325(6)
N_80 CA_80 1.455(5)
N_80 H0_80 0.8800
CA_80 CB_80 1.516(7)
CA_80 C_80 1.529(7)
CA_80 HA_80 1.0000
CB_80 HB1_80 0.9800
CB_80 HB2_80 0.9800
CB_80 HB3_80 0.9800
C_80 O_80 1.229(5)
C_80 N_81 1.330(6)
N_81 CA_81 1.463(6)
N_81 H0_81 0.8800
CA_81 CB_81 1.515(8)
CA_81 C_81 1.537(6)
CA_81 HA_81 1.0000
CB_81 CG_81 1.499(9)
CB_81 HB1_81 0.9900
CB_81 HB2_81 0.9900
CG_81 OD1_81 1.221(8)
CG_81 ND2_81 1.329(10)
ND2_81 HD2A_81 0.8800
ND2_81 HD2B_81 0.8800
C_81 O_81 1.235(5)
C_81 N_82 1.314(6)
N_82 CA_82 1.462(6)
N_82 H0_82 0.8800
CA_82 C_82 1.508(7)
CA_82 HA1_82 0.9900
CA_82 HA2_82 0.9900
C_82 O_82 1.243(6)
C_82 N_83 1.30(2)
C_82 N_83 1.330(12)
N_83 CA_83 1.461(11)
N_83 H0_83 0.8800
N_83 CA_83 1.472(16)
N_83 H0A_83 0.8800
C_83 O_83 1.221(11)
C_83 N_84 1.369(15)
C_83 CA_83 1.538(13)
C_83 O_83 1.224(15)
C_83 N_84 1.32(2)
C_83 CA_83 1.525(16)
CA_83 CB_83 1.517(12)
CA_83 HA_83 1.0000
CA_83 CB_83 1.529(15)
CA_83 HA1_83 1.0000
CB_83 OG_83 1.451(14)
CB_83 HB1_83 0.9900
CB_83 HB2_83 0.9900
CB_83 OG_83 1.389(18)
CB_83 HB3_83 0.9900
CB_83 HB4_83 0.9900
N_84 CA_84 1.451(12)
N_84 H0_84 0.8800
N_84 CA_84 1.435(14)
N_84 H0A_84 0.8800
CA_84 C_84 1.532(11)
CA_84 CB_84 1.555(14)
CA_84 HA_84 1.0000
CA_84 C_84 1.523(16)
CA_84 CB_84 1.546(14)
CA_84 HA1_84 1.0000
C_84 O_84 1.268(12)
C_84 N_85 1.308(15)
C_84 O_84 1.237(17)
C_84 N_85 1.35(3)
CB_84 OG_84 1.436(14)
CB_84 HB1_84 0.9900
CB_84 HB2_84 0.9900
CB_84 OG_84 1.383(13)
CB_84 HB3_84 0.9900
CB_84 HB4_84 0.9900
N_85 CA_85 1.450(6)
N_85 H0_85 0.8800
CA_85 C_85 1.488(9)
CA_85 CB_85 1.561(9)
CA_85 HA_85 1.0000
CB_85 CG_85 1.499(10)
CB_85 HB1_85 0.9900
CB_85 HB2_85 0.9900
CG_85 CD1_85 1.401(10)
CG_85 CD2_85 1.411(9)
CD1_85 CE1_85 1.377(10)
CD1_85 HD1_85 0.9500
CD2_85 CE2_85 1.393(12)
CD2_85 HD2_85 0.9500
CE1_85 CZ_85 1.361(10)
CE1_85 HE1_85 0.9500
CE2_85 CZ_85 1.347(12)
CE2_85 HE2_85 0.9500
CZ_85 HZ_85 0.9500
C_85 O_85 1.234(7)
C_85 N_86 1.329(7)
N_86 CA_86 1.452(7)
N_86 H0_86 0.8800
CA_86 C_86 1.513(7)
CA_86 CB_86 1.519(9)
CA_86 HA_86 1.0000
CB_86 CG1_86 1.505(9)
CB_86 CG2_86 1.525(10)
CB_86 HB_86 1.0000
CG1_86 HG1A_86 0.9800
CG1_86 HG1B_86 0.9800
CG1_86 HG1C_86 0.9800
CG2_86 HG2A_86 0.9800
CG2_86 HG2B_86 0.9800
CG2_86 HG2C_86 0.9800
C_86 O_86 1.231(6)
C_86 N_87 1.333(6)
N_87 CA_87 1.454(7)
N_87 H0_87 0.8800
CA_87 C_87 1.520(7)
CA_87 CB_87 1.543(7)
CA_87 HA_87 1.0000
CB_87 OG1_87 1.408(7)
CB_87 CG2_87 1.512(9)
CB_87 HB_87 1.0000
OG1_87 HG1_87 0.8400
CG2_87 HG2A_87 0.9800
CG2_87 HG2B_87 0.9800
CG2_87 HG2C_87 0.9800
C_87 O_87 1.238(7)
C_87 N_88 1.325(6)
N_88 CA_88 1.453(6)
N_88 H0_88 0.8800
CA_88 C_88 1.530(7)
CA_88 CB_88 1.540(7)
CA_88 HA_88 1.0000
CB_88 CG2_88 1.521(7)
CB_88 CG1_88 1.521(7)
CB_88 HB_88 1.0000
CG1_88 HG1A_88 0.9800
CG1_88 HG1B_88 0.9800
CG1_88 HG1C_88 0.9800
CG2_88 HG2A_88 0.9800
CG2_88 HG2B_88 0.9800
CG2_88 HG2C_88 0.9800
C_88 O_88 1.234(6)
C_88 N_89 1.32(4)
C_88 N_89 1.321(16)
N_89 CA_89 1.476(9)
N_89 H0_89 0.8800
N_89 CA_89 1.451(17)
N_89 H0A_89 0.8800
CA_89 C_89 1.502(9)
CA_89 CB_89 1.514(11)
CA_89 HA_89 1.0000
CA_89 CB_89 1.527(18)
CA_89 C_89 1.536(17)
CA_89 HA1_89 1.0000
CB_89 CG_89 1.528(11)
CB_89 HB1_89 0.9900
CB_89 HB2_89 0.9900
CB_89 CG_89 1.536(18)
CB_89 HB3_89 0.9900
CB_89 HB4_89 0.9900
CG_89 CD_89 1.552(11)
CG_89 HG1_89 0.9900
CG_89 HG2_89 0.9900
CG_89 CD_89 1.550(19)
CG_89 HG3_89 0.9900
CG_89 HG4_89 0.9900
CD_89 NE_89 1.417(10)
CD_89 HD1_89 0.9900
CD_89 HD2_89 0.9900
CD_89 NE_89 1.449(17)
CD_89 HD3_89 0.9900
CD_89 HD4_89 0.9900
NE_89 CZ_89 1.325(10)
NE_89 HE_89 0.8800
NE_89 CZ_89 1.315(16)
NE_89 HE1_89 0.8800
CZ_89 NH2_89 1.309(11)
CZ_89 NH1_89 1.334(10)
CZ_89 NH1_89 1.320(17)
CZ_89 NH2_89 1.343(16)
NH1_89 HH1A_89 0.8800
NH1_89 HH1B_89 0.8800
NH1_89 HH1C_89 0.8800
NH1_89 HH1D_89 0.8800
NH2_89 HH2A_89 0.8800
NH2_89 HH2B_89 0.8800
NH2_89 HH2C_89 0.8800
NH2_89 HH2D_89 0.8800
C_89 O_89 1.218(8)
C_89 N_90 1.344(11)
C_89 O_89 1.244(17)
C_89 N_90 1.32(2)
N_90 CA_90 1.443(7)
N_90 H0_90 0.8800
CA_90 C_90 1.526(7)
CA_90 HA1_90 0.9900
CA_90 HA2_90 0.9900
C_90 O_90 1.221(5)
C_90 N_91 1.328(7)
N_91 CA_91 1.453(7)
N_91 H0_91 0.8800
CA_91 CB_91 1.495(9)
CA_91 C_91 1.523(8)
CA_91 HA_91 1.0000
CB_91 OG_91 1.409(10)
CB_91 HB1_91 0.9900
CB_91 HB2_91 0.9900
OG_91 HG_91 0.8400
C_91 O_91 1.223(6)
C_91 N_92 1.336(7)
N_92 CA_92 1.446(8)
N_92 H0_92 0.8800
CA_92 C_92 1.519(9)
CA_92 CB_92 1.528(9)
CA_92 HA_92 1.0000
CB_92 OG1_92 1.374(12)
CB_92 CG2_92 1.523(13)
CB_92 HB_92 1.0000
OG1_92 HG1_92 0.8400
CG2_92 HG2A_92 0.9800
CG2_92 HG2B_92 0.9800
CG2_92 HG2C_92 0.9800
C_92 O_92 1.240(6)
C_92 N_93 1.303(13)
C_92 N_93 1.39(3)
N_93 CA_93 1.460(11)
N_93 H0_93 0.8800
N_93 CA_93 1.443(18)
N_93 H0A_93 0.8800
CA_93 C_93 1.518(11)
CA_93 CB_93 1.532(11)
CA_93 HA_93 1.0000
CA_93 C_93 1.512(17)
CA_93 CB_93 1.547(17)
CA_93 HA1_93 1.0000
CB_93 CG_93 1.536(11)
CB_93 HB1_93 0.9900
CB_93 HB2_93 0.9900
CB_93 CG_93 1.499(18)
CB_93 HB3_93 0.9900
CB_93 HB4_93 0.9900
CG_93 CD_93 1.493(10)
CG_93 HG1_93 0.9900
CG_93 HG2_93 0.9900
CG_93 CD_93 1.501(17)
CG_93 HG3_93 0.9900
CG_93 HG4_93 0.9900
CD_93 OE1_93 1.236(10)
CD_93 OE2_93 1.276(10)
CD_93 OE1_93 1.218(16)
CD_93 OE2_93 1.226(16)
C_93 O_93 1.258(10)
C_93 N_94 1.324(12)
C_93 O_93 1.242(18)
C_93 N_94 1.34(2)
N_94 CA_94 1.462(8)
N_94 H0_94 0.8800
CA_94 CB_94 1.503(8)
CA_94 C_94 1.520(9)
CA_94 HA_94 1.0000
CB_94 HB1_94 0.9800
CB_94 HB2_94 0.9800
CB_94 HB3_94 0.9800
C_94 O_94 1.222(7)
C_94 N_95 1.327(8)
N_95 CA_95 1.457(8)
N_95 H0_95 0.8800
CA_95 C_95 1.525(10)
CA_95 CB_95 1.536(9)
CA_95 HA_95 1.0000
CB_95 HB1_95 0.9800
CB_95 HB2_95 0.9800
CB_95 HB3_95 0.9800
C_95 O_95 1.237(7)
C_95 N_96 1.338(9)
N_96 CA_96 1.445(10)
N_96 H0_96 0.8800
CA_96 C_96 1.498(11)
CA_96 CB_96 1.552(10)
CA_96 HA_96 1.0000
CB_96 CG1_96 1.533(14)
CB_96 CG2_96 1.536(13)
CB_96 HB_96 1.0000
CG1_96 HG1A_96 0.9800
CG1_96 HG1B_96 0.9800
CG1_96 HG1C_96 0.9800
CG2_96 HG2A_96 0.9800
CG2_96 HG2B_96 0.9800
CG2_96 HG2C_96 0.9800
C_96 O_96 1.247(8)
C_96 N_97 1.348(10)
N_97 CA_97 1.431(11)
N_97 H0_97 0.8800
CA_97 C_97 1.508(13)
CA_97 HA1_97 0.9900
CA_97 HA2_97 0.9900
C_97 O_97 1.238(10)
C_97 N_98 1.317(10)
N_98 CA_98 1.455(9)
N_98 H0_98 0.8800
CA_98 CB_98 1.510(11)
CA_98 C_98 1.521(8)
CA_98 HA_98 1.0000
CB_98 HB1_98 0.9800
CB_98 HB2_98 0.9800
CB_98 HB3_98 0.9800
C_98 O_98 1.221(7)
C_98 N_99 1.344(9)
N_99 CA_99 1.444(8)
N_99 H0_99 0.8800
CA_99 CB_99 1.506(10)
CA_99 C_99 1.510(9)
CA_99 HA_99 1.0000
CB_99 HB1_99 0.9800
CB_99 HB2_99 0.9800
CB_99 HB3_99 0.9800
C_99 O_99 1.232(7)
C_99 N_100 1.332(7)
N_100 CA_100 1.461(7)
N_100 H0_100 0.8800
CA_100 C_100 1.520(8)
CA_100 CB_100 1.547(9)
CA_100 HA_100 1.0000
CB_100 CG2_100 1.512(10)
CB_100 CG1_100 1.519(10)
CB_100 HB_100 1.0000
CG1_100 HG1A_100 0.9800
CG1_100 HG1B_100 0.9800
CG1_100 HG1C_100 0.9800
CG2_100 HG2A_100 0.9800
CG2_100 HG2B_100 0.9800
CG2_100 HG2C_100 0.9800
C_100 O_100 1.234(7)
C_100 N_101 1.325(8)
N_101 CA_101 1.462(7)
N_101 H0_101 0.8800
CA_101 CB_101 1.510(8)
CA_101 C_101 1.528(7)
CA_101 HA_101 1.0000
C_101 O_101 1.231(6)
C_101 N_102 1.320(6)
CB_101 SG_101 1.833(6)
CB_101 HB1_101 0.9900
CB_101 HB2_101 0.9900
SG_101 SG_111 2.038(3)
N_102 CA_102 1.443(6)
N_102 H0_102 0.8800
CA_102 C_102 1.524(6)
CA_102 CB_102 1.525(6)
CA_102 HA_102 1.0000
CB_102 CG_102 1.525(7)
CB_102 HB1_102 0.9900
CB_102 HB2_102 0.9900
CG_102 CD_102 1.541(7)
CG_102 HG1_102 0.9900
CG_102 HG2_102 0.9900
CD_102 NE_102 1.467(6)
CD_102 HD1_102 0.9900
CD_102 HD2_102 0.9900
NE_102 CZ_102 1.333(6)
NE_102 HE_102 0.8800
CZ_102 NH1_102 1.312(6)
CZ_102 NH2_102 1.333(6)
NH1_102 HH1A_102 0.8800
NH1_102 HH1B_102 0.8800
NH2_102 HH2A_102 0.8800
NH2_102 HH2B_102 0.8800
C_102 O_102 1.225(5)
C_102 N_103 1.341(6)
N_103 CA_103 1.452(5)
N_103 H0_103 0.8800
CA_103 C_103 1.517(6)
CA_103 CB_103 1.525(6)
CA_103 HA_103 1.0000
CB_103 OG_103 1.424(5)
CB_103 HB1_103 0.9900
CB_103 HB2_103 0.9900
OG_103 HG_103 0.8400
C_103 O_103 1.235(5)
C_103 N_104 1.332(5)
N_104 CA_104 1.454(6)
N_104 H0_104 0.8800
CA_104 C_104 1.526(6)
CA_104 HA1_104 0.9900
CA_104 HA2_104 0.9900
C_104 O_104 1.218(5)
C_104 N_105 1.322(15)
C_104 N_105 1.34(3)
N_105 CA_105 1.467(11)
N_105 H0_105 0.8800
N_105 CA_105 1.461(16)
N_105 H0A_105 0.8800
CA_105 C_105 1.517(10)
CA_105 CB_105 1.519(11)
CA_105 HA_105 1.0000
CA_105 C_105 1.518(16)
CA_105 CB_105 1.535(16)
CA_105 HA1_105 1.0000
CB_105 CG_105 1.521(9)
CB_105 HB1_105 0.9900
CB_105 HB2_105 0.9900
CB_105 CG_105 1.507(14)
CB_105 HB3_105 0.9900
CB_105 HB4_105 0.9900
CG_105 CD_105 1.495(10)
CG_105 HG1_105 0.9900
CG_105 HG2_105 0.9900
CG_105 CD_105 1.514(14)
CG_105 HG3_105 0.9900
CG_105 HG4_105 0.9900
CD_105 NE_105 1.453(10)
CD_105 HD1_105 0.9900
CD_105 HD2_105 0.9900
CD_105 NE_105 1.480(13)
CD_105 HD3_105 0.9900
CD_105 HD4_105 0.9900
NE_105 CZ_105 1.310(10)
NE_105 HE_105 0.8800
NE_105 CZ_105 1.320(13)
NE_105 HE1_105 0.8800
CZ_105 NH2_105 1.310(11)
CZ_105 NH1_105 1.327(12)
CZ_105 NH1_105 1.319(14)
CZ_105 NH2_105 1.332(14)
NH1_105 HH1A_105 0.8800
NH1_105 HH1B_105 0.8800
NH1_105 HH1C_105 0.8800
NH1_105 HH1D_105 0.8800
NH2_105 HH2A_105 0.8800
NH2_105 HH2B_105 0.8800
NH2_105 HH2C_105 0.8800
NH2_105 HH2D_105 0.8800
C_105 O_105 1.228(10)
C_105 N_106 1.347(12)
C_105 O_105 1.244(16)
C_105 N_106 1.30(2)
N_106 CA_106 1.466(6)
N_106 H0_106 0.8800
CA_106 C_106 1.512(7)
CA_106 CB_106 1.530(7)
CA_106 HA_106 1.0000
CB_106 OG1_106 1.425(7)
CB_106 CG2_106 1.487(8)
CB_106 HB_106 1.0000
OG1_106 HG1_106 0.8400
CG2_106 HG2A_106 0.9800
CG2_106 HG2B_106 0.9800
CG2_106 HG2C_106 0.9800
C_106 O_106 1.230(6)
C_106 N_107 1.344(6)
N_107 CA_107 1.445(7)
N_107 H0_107 0.8800
CA_107 C_107 1.516(7)
CA_107 CB_107 1.534(8)
CA_107 HA_107 1.0000
CB_107 OG1_107 1.407(6)
CB_107 CG2_107 1.518(8)
CB_107 HB_107 1.0000
OG1_107 HG1_107 0.8400
CG2_107 HG2A_107 0.9800
CG2_107 HG2B_107 0.9800
CG2_107 HG2C_107 0.9800
C_107 O_107 1.238(6)
C_107 N_108 1.331(7)
N_108 CA_108 1.458(7)
N_108 H0_108 0.8800
CA_108 C_108 1.509(7)
CA_108 HA1_108 0.9900
CA_108 HA2_108 0.9900
C_108 O_108 1.239(5)
C_108 N_109 1.329(6)
N_109 CA_109 1.456(6)
N_109 H0_109 0.8800
CA_109 C_109 1.522(8)
CA_109 CB_109 1.536(7)
CA_109 HA_109 1.0000
CB_109 CG_109 1.490(7)
CB_109 HB1_109 0.9900
CB_109 HB2_109 0.9900
CG_109 CD2_109 1.369(8)
CG_109 CD1_109 1.408(8)
CD1_109 CE1_109 1.342(10)
CD1_109 HD1_109 0.9500
CE1_109 CZ_109 1.365(13)
CE1_109 HE1_109 0.9500
CD2_109 CE2_109 1.385(10)
CD2_109 HD2_109 0.9500
CE2_109 CZ_109 1.399(13)
CE2_109 HE2_109 0.9500
CZ_109 OH_109 1.362(9)
OH_109 HH_109 0.8400
C_109 O_109 1.219(6)
C_109 N_110 1.323(6)
N_110 CA_110 1.448(7)
N_110 H0_110 0.8800
CA_110 C_110 1.517(7)
CA_110 CB_110 1.528(8)
CA_110 HA_110 1.0000
CB_110 CG_110 1.530(8)
CB_110 HB1_110 0.9900
CB_110 HB2_110 0.9900
CG_110 CD_110 1.479(8)
CG_110 HG1_110 0.9900
CG_110 HG2_110 0.9900
CD_110 OE1_110 1.232(8)
CD_110 NE2_110 1.329(10)
NE2_110 HE2A_110 0.8800
NE2_110 HE2B_110 0.8800
C_110 O_110 1.231(6)
C_110 N_111 1.327(7)
N_111 CA_111 1.435(8)
N_111 H0_111 0.8800
CA_111 C_111 1.514(9)
CA_111 CB_111 1.529(10)
CA_111 HA_111 1.0000
C_111 O_111 1.253(8)
C_111 N_112 1.304(7)
CB_111 SG_111 1.808(8)
CB_111 HB1_111 0.9900
CB_111 HB2_111 0.9900
N_112 CA_112 1.440(8)
N_112 H0_112 0.8800
CA_112 C_112 1.527(8)
CA_112 HA1_112 0.9900
CA_112 HA2_112 0.9900
C_112 O_112 1.232(7)
C_112 N_113 1.29(3)
C_112 N_113 1.336(17)
N_113 CA_113 1.453(12)
N_113 H0_113 0.8800
N_113 CA_113 1.463(17)
N_113 H0A_113 0.8800
CA_113 CB_113 1.537(12)
CA_113 C_113 1.538(12)
CA_113 HA_113 1.0000
CA_113 C_113 1.527(17)
CA_113 CB_113 1.533(16)
CA_113 HA1_113 1.0000
CB_113 OG1_113 1.423(12)
CB_113 CG2_113 1.517(13)
CB_113 HB_113 1.0000
CB_113 OG1_113 1.433(16)
CB_113 CG2_113 1.513(16)
CB_113 HB1_113 1.0000
C_113 O_113 1.230(12)
C_113 N_114 1.326(18)
C_113 O_113 1.224(18)
C_113 N_114 1.37(3)
N_114 CA_114 1.457(8)
N_114 H0_114 0.8800
CA_114 C_114 1.500(10)
CA_114 CB_114 1.531(9)
CA_114 HA_114 1.0000
CB_114 CG1_114 1.524(11)
CB_114 CG2_114 1.525(10)
CB_114 HB_114 1.0000
CG2_114 HG2A_114 0.9800
CG2_114 HG2B_114 0.9800
CG2_114 HG2C_114 0.9800
CG1_114 CD1_114 1.482(13)
CG1_114 HG1A_114 0.9900
CG1_114 HG1B_114 0.9900
CD1_114 HD1A_114 0.9800
CD1_114 HD1B_114 0.9800
CD1_114 HD1C_114 0.9800
C_114 O_114 1.236(7)
C_114 N_115 1.333(8)
N_115 CA_115 1.453(9)
N_115 H0_115 0.8800
CA_115 CB_115 1.535(11)
CA_115 C_115 1.538(11)
CA_115 HA_115 1.0000
CB_115 OG1_115 1.404(10)
CB_115 CG2_115 1.497(13)
CB_115 HB_115 1.0000
OG1_115 HG1_115 0.8400
CG2_115 HG2A_115 0.9800
CG2_115 HG2B_115 0.9800
CG2_115 HG2C_115 0.9800
C_115 O_115 1.258(9)
C_115 N_116 1.296(9)
N_116 CA_116 1.467(9)
N_116 H0_116 0.8800
CA_116 C_116 1.522(10)
CA_116 CB_116 1.524(11)
CA_116 HA_116 1.0000
CB_116 HB1_116 0.9800
CB_116 HB2_116 0.9800
CB_116 HB3_116 0.9800
C_116 O_116 1.227(7)
C_116 N_117 1.308(8)
N_117 CA_117 1.457(9)
N_117 H0_117 0.8800
CA_117 C_117 1.506(9)
CA_117 CB_117 1.534(10)
CA_117 HA_117 1.0000
CB_117 CG_117 1.523(9)
CB_117 HB1_117 0.9900
CB_117 HB2_117 0.9900
CG_117 CD_117 1.507(11)
CG_117 HG1_117 0.9900
CG_117 HG2_117 0.9900
CD_117 CE_117 1.507(10)
CD_117 HD1_117 0.9900
CD_117 HD2_117 0.9900
CE_117 NZ_117 1.442(10)
CE_117 HE1_117 0.9900
CE_117 HE2_117 0.9900
NZ_117 HZ1_117 0.9100
NZ_117 HZ2_117 0.9100
NZ_117 HZ3_117 0.9100
C_117 O_117 1.225(8)
C_117 N_118 1.338(9)
N_118 CA_118 1.439(8)
N_118 H0_118 0.8800
CA_118 CB_118 1.506(9)
CA_118 C_118 1.532(10)
CA_118 HA_118 1.0000
CB_118 CG_118 1.499(14)
CB_118 HB1_118 0.9900
CB_118 HB2_118 0.9900
CG_118 ND2_118 1.236(14)
CG_118 OD1_118 1.302(12)
ND2_118 HD2A_118 0.8800
ND2_118 HD2B_118 0.8800
C_118 O_118 1.234(7)
C_118 N_119 1.318(8)
N_119 CA_119 1.466(9)
N_119 H0_119 0.8800
CA_119 C_119 1.503(10)
CA_119 CB_119 1.566(11)
CA_119 HA_119 1.0000
CB_119 CG1_119 1.483(12)
CB_119 CG2_119 1.519(12)
CB_119 HB_119 1.0000
CG1_119 HG1A_119 0.9800
CG1_119 HG1B_119 0.9800
CG1_119 HG1C_119 0.9800
CG2_119 HG2A_119 0.9800
CG2_119 HG2B_119 0.9800
CG2_119 HG2C_119 0.9800
C_119 O_119 1.217(8)
C_119 N_120 1.354(8)
N_120 CA_120 1.442(9)
N_120 H0_120 0.8800
CA_120 CB_120 1.520(10)
CA_120 C_120 1.559(11)
CA_120 HA_120 1.0000
CB_120 OG1_120 1.403(12)
CB_120 CG2_120 1.530(13)
CB_120 HB_120 1.0000
OG1_120 HG1_120 0.8400
CG2_120 HG2A_120 0.9800
CG2_120 HG2B_120 0.9800
CG2_120 HG2C_120 0.9800
C_120 O_120 1.222(10)
C_120 N_121 1.313(9)
N_121 CA_121 1.472(8)
N_121 H0_121 0.8800
CA_121 C_121 1.521(9)
CA_121 CB_121 1.534(10)
CA_121 HA_121 1.0000
CB_121 HB1_121 0.9800
CB_121 HB2_121 0.9800
CB_121 HB3_121 0.9800
C_121 O_121 1.234(8)
C_121 N_122 1.325(8)
N_122 CA_122 1.456(8)
N_122 H0_122 0.8800
CA_122 C_122 1.518(9)
CA_122 CB_122 1.535(10)
CA_122 HA_122 1.0000
CB_122 CG_122 1.537(15)
CB_122 HB1_122 0.9900
CB_122 HB2_122 0.9900
CG_122 OD1_122 1.23(2)
CG_122 ND2_122 1.33(2)
ND2_122 HD2A_122 0.8800
ND2_122 HD2B_122 0.8800
C_122 O_122 1.214(8)
C_122 N_123 1.337(8)
N_123 CA_123 1.425(8)
N_123 H0_123 0.8800
CA_123 CB_123 1.532(9)
CA_123 C_123 1.544(9)
CA_123 HA_123 1.0000
CB_123 CG_123 1.531(8)
CB_123 HB1_123 0.9900
CB_123 HB2_123 0.9900
CG_123 CD2_123 1.387(8)
CG_123 CD1_123 1.393(9)
CD1_123 CE1_123 1.379(8)
CD1_123 HD1_123 0.9500
CE1_123 CZ_123 1.390(9)
CE1_123 HE1_123 0.9500
CD2_123 CE2_123 1.396(8)
CD2_123 HD2_123 0.9500
CE2_123 CZ_123 1.364(9)
CE2_123 HE2_123 0.9500
CZ_123 OH_123 1.369(7)
OH_123 HH_123 0.8400
C_123 O_123 1.216(8)
C_123 N_124 1.335(8)
N_124 CA_124 1.473(9)
N_124 H0_124 0.8800
CA_124 C_124 1.483(12)
CA_124 CB_124 1.540(12)
CA_124 HA_124 1.0000
CB_124 HB1_124 0.9800
CB_124 HB2_124 0.9800
CB_124 HB3_124 0.9800
C_124 O_124 1.256(8)
C_124 N_125 1.343(8)
N_125 CA_125 1.447(9)
N_125 H0_125 0.8800
CA_125 CB_125 1.521(8)
CA_125 C_125 1.535(8)
CA_125 HA_125 1.0000
CB_125 CG_125 1.524(8)
CB_125 HB1_125 0.9900
CB_125 HB2_125 0.9900
CG_125 CD_125 1.526(10)
CG_125 HG1_125 0.9900
CG_125 HG2_125 0.9900
CD_125 OE1_125 1.220(8)
CD_125 OE2_125 1.287(7)
C_125 O_125 1.256(8)
C_125 N_126 1.293(8)
N_126 CA_126 1.434(8)
N_126 H0_126 0.8800
CA_126 C_126 1.530(9)
CA_126 HA1_126 0.9900
CA_126 HA2_126 0.9900
C_126 O_126 1.203(6)
C_126 N_127 1.325(8)
N_127 CA_127 1.458(8)
N_127 H0_127 0.8800
CA_127 CB_127 1.516(9)
CA_127 C_127 1.521(9)
CA_127 HA_127 1.0000
CB_127 HB1_127 0.9800
CB_127 HB2_127 0.9800
CB_127 HB3_127 0.9800
C_127 O_127 1.242(8)
C_127 N_128 1.307(7)
N_128 CA_128 1.445(7)
N_128 H0_128 0.8800
CA_128 C_128 1.540(9)
CA_128 CB_128 1.547(7)
CA_128 HA_128 1.0000
CB_128 CG2_128 1.502(8)
CB_128 CG1_128 1.544(8)
CB_128 HB_128 1.0000
CG1_128 HG1A_128 0.9800
CG1_128 HG1B_128 0.9800
CG1_128 HG1C_128 0.9800
CG2_128 HG2A_128 0.9800
CG2_128 HG2B_128 0.9800
CG2_128 HG2C_128 0.9800
C_128 O_128 1.207(8)
C_128 N_129 1.341(8)
N_129 CA_129 1.458(9)
N_129 H0_129 0.8800
CA_129 CB_129 1.514(10)
CA_129 C_129 1.524(9)
CA_129 HA_129 1.0000
CB_129 CG_129 1.625(18)
CB_129 HB1_129 0.9900
CB_129 HB2_129 0.9900
CG_129 CD_129 1.55(2)
CG_129 HG1_129 0.9900
CG_129 HG2_129 0.9900
CD_129 NE_129 1.40(3)
CD_129 HD1_129 0.9900
CD_129 HD2_129 0.9900
NE_129 CZ_129 1.25(3)
NE_129 HE_129 0.8800
CZ_129 NH2_129 1.40(4)
CZ_129 NH1_129 1.41(5)
NH1_129 HH1A_129 0.8800
NH1_129 HH1B_129 0.8800
NH2_129 HH2A_129 0.8800
NH2_129 HH2B_129 0.8800
C_129 O_129 1.214(8)
C_129 N_130 1.341(8)
N_130 CA_130 1.429(8)
N_130 H0_130 0.8800
CA_130 C_130 1.514(7)
CA_130 HA1_130 0.9900
CA_130 HA2_130 0.9900
C_130 O_130 1.251(7)
C_130 N_131 1.312(7)
N_131 CA_131 1.466(6)
N_131 H0_131 0.8800
CA_131 CB_131 1.532(7)
CA_131 C_131 1.532(8)
CA_131 HA_131 1.0000
CB_131 CG_131 1.517(8)
CB_131 HB1_131 0.9900
CB_131 HB2_131 0.9900
CG_131 CD1_131 1.505(8)
CG_131 CD2_131 1.519(9)
CG_131 HG_131 1.0000
CD1_131 HD1A_131 0.9800
CD1_131 HD1B_131 0.9800
CD1_131 HD1C_131 0.9800
CD2_131 HD2A_131 0.9800
CD2_131 HD2B_131 0.9800
CD2_131 HD2C_131 0.9800
C_131 O_131 1.214(7)
C_131 N_132 1.349(6)
N_132 CA_132 1.443(7)
N_132 H0_132 0.8800
CA_132 C_132 1.518(7)
CA_132 CB_132 1.547(7)
CA_132 HA_132 1.0000
CB_132 OG1_132 1.430(6)
CB_132 CG2_132 1.516(8)
CB_132 HB_132 1.0000
OG1_132 HG1_132 0.8400
CG2_132 HG2A_132 0.9800
CG2_132 HG2B_132 0.9800
CG2_132 HG2C_132 0.9800
C_132 O_132 1.243(6)
C_132 N_133 1.293(10)
C_132 N_133 1.39(3)
N_133 CA_133 1.454(9)
N_133 H0_133 0.8800
N_133 CA_133 1.458(18)
N_133 H0A_133 0.8800
CA_133 C_133 1.515(9)
CA_133 CB_133 1.519(10)
CA_133 HA_133 1.0000
CA_133 C_133 1.520(19)
CA_133 CB_133 1.527(18)
CA_133 HA1_133 1.0000
CB_133 CG_133 1.532(11)
CB_133 HB1_133 0.9900
CB_133 HB2_133 0.9900
CB_133 CG_133 1.52(2)
CB_133 HB3_133 0.9900
CB_133 HB4_133 0.9900
CG_133 CD_133 1.492(11)
CG_133 HG1_133 0.9900
CG_133 HG2_133 0.9900
CG_133 CD_133 1.512(19)
CG_133 HG3_133 0.9900
CG_133 HG4_133 0.9900
CD_133 OE1_133 1.258(11)
CD_133 NE2_133 1.301(12)
CD_133 OE1_133 1.226(19)
CD_133 NE2_133 1.337(19)
NE2_133 HE2A_133 0.8800
NE2_133 HE2B_133 0.8800
NE2_133 HE2C_133 0.8800
NE2_133 HE2D_133 0.8800
C_133 O_133 1.228(8)
C_133 N_134 1.329(10)
C_133 O_133 1.24(2)
C_133 N_134 1.36(3)
N_134 CA_134 1.438(8)
N_134 H0_134 0.8800
CA_134 C_134 1.503(9)
CA_134 HA1_134 0.9900
CA_134 HA2_134 0.9900
C_134 O_134 1.229(7)
C_134 N_135 1.362(8)
N_135 CA_135 1.453(8)
N_135 H0_135 0.8800
CA_135 CB_135 1.507(10)
CA_135 C_135 1.532(9)
CA_135 HA_135 1.0000
CB_135 CG_135 1.482(11)
CB_135 HB1_135 0.9900
CB_135 HB2_135 0.9900
CG_135 OD1_135 1.223(9)
CG_135 ND2_135 1.339(10)
ND2_135 HD2A_135 0.8800
ND2_135 HD2B_135 0.8800
C_135 O_135 1.232(7)
C_135 N_136 1.341(8)
N_136 CA_136 1.455(8)
N_136 H0_136 0.8800
CA_136 CB_136 1.524(9)
CA_136 C_136 1.535(8)
CA_136 HA_136 1.0000
CB_136 HB1_136 0.9800
CB_136 HB2_136 0.9800
CB_136 HB3_136 0.9800
C_136 O_136 1.227(6)
C_136 N_137 1.326(7)
N_137 CA_137 1.444(7)
N_137 H0_137 0.8800
CA_137 CB_137 1.525(7)
CA_137 C_137 1.531(7)
CA_137 HA_137 1.0000
C_137 O_137 1.231(6)
C_137 N_138 1.331(6)
CB_137 SG_137 1.836(6)
CB_137 HB1_137 0.9900
CB_137 HB2_137 0.9900
SG_137 SG_170 2.058(3)
N_138 CA_138 1.453(7)
N_138 H0_138 0.8800
CA_138 CB_138 1.525(7)
CA_138 C_138 1.530(7)
CA_138 HA_138 1.0000
CB_138 CG_138 1.525(9)
CB_138 HB1_138 0.9900
CB_138 HB2_138 0.9900
C_138 O_138 1.233(6)
C_138 N_139 1.323(7)
CG_138 SD_138 1.816(7)
CG_138 HG1_138 0.9900
CG_138 HG2_138 0.9900
SD_138 CE_138 1.727(9)
CE_138 HE1_138 0.9800
CE_138 HE2_138 0.9800
CE_138 HE3_138 0.9800
N_139 CA_139 1.454(6)
N_139 H0_139 0.8800
CA_139 C_139 1.495(8)
CA_139 HA1_139 0.9900
CA_139 HA2_139 0.9900
C_139 O_139 1.228(6)
C_139 N_140 1.339(6)
N_140 CA_140 1.470(7)
N_140 H0_140 0.8800
CA_140 C_140 1.494(8)
CA_140 CB_140 1.541(7)
CA_140 HA_140 1.0000
CB_140 CG_140 1.480(9)
CB_140 HB1_140 0.9900
CB_140 HB2_140 0.9900
CG_140 CD_140 1.527(10)
CG_140 HG1_140 0.9900
CG_140 HG2_140 0.9900
CD_140 NE_140 1.426(10)
CD_140 HD1_140 0.9900
CD_140 HD2_140 0.9900
NE_140 CZ_140 1.301(10)
NE_140 HE_140 0.8800
CZ_140 NH2_140 1.317(14)
CZ_140 NH1_140 1.366(15)
NH1_140 HH1A_140 0.8800
NH1_140 HH1B_140 0.8800
NH2_140 HH2A_140 0.8800
NH2_140 HH2B_140 0.8800
C_140 O_140 1.244(6)
C_140 N_141 1.317(6)
N_141 CA_141 1.460(7)
N_141 H0_141 0.85(6)
CA_141 C_141 1.519(6)
CA_141 HA1_141 0.9900
CA_141 HA2_141 0.9900
C_141 O_141 1.238(6)
C_141 N_142 1.331(6)
N_142 CA_142 1.455(5)
N_142 H0_142 0.8800
CA_142 CB_142 1.523(6)
CA_142 C_142 1.545(5)
CA_142 HA_142 1.0000
CB_142 CG_142 1.535(6)
CB_142 HB1_142 0.9900
CB_142 HB2_142 0.9900
CG_142 OD1_142 1.248(5)
CG_142 OD2_142 1.272(6)
C_142 O_142 1.246(5)
C_142 N_143 1.316(6)
N_143 CA_143 1.460(5)
N_143 H0_143 0.76(5)
CA_143 C_143 1.503(6)
CA_143 CB_143 1.518(6)
CA_143 HA_143 1.0000
CB_143 OG_143 1.405(6)
CB_143 HB1_143 0.9900
CB_143 HB2_143 0.9900
OG_143 CX_203 1.466(6)
C_143 O_143 1.232(5)
C_143 N_144 1.346(5)
N_144 CA_144 1.441(6)
N_144 H0_144 0.8800
CA_144 C_144 1.512(6)
CA_144 HA1_144 0.9900
CA_144 HA2_144 0.9900
C_144 O_144 1.224(5)
C_144 N_145 1.345(5)
N_145 CA_145 1.435(5)
N_145 H0_145 0.8800
CA_145 C_145 1.514(6)
CA_145 HA1_145 0.9900
CA_145 HA2_145 0.9900
C_145 O_145 1.223(5)
C_145 N_146 1.338(5)
N_146 CA_146 1.443(5)
N_146 H0_146 0.8800
CA_146 C_146 1.505(6)
CA_146 CB_146 1.554(5)
CA_146 HA_146 1.0000
CB_146 OG_146 1.391(5)
CB_146 HB1_146 0.9900
CB_146 HB2_146 0.9900
OG_146 HG_146 0.8400
C_146 O_146 1.223(5)
C_146 N_147 1.349(5)
N_147 CA_147 1.442(6)
N_147 H0_147 0.8800
CA_147 C_147 1.517(6)
CA_147 CB_147 1.536(6)
CA_147 HA_147 1.0000
CB_147 CG_147 1.498(6)
CB_147 HB1_147 0.9900
CB_147 HB2_147 0.9900
CG_147 CD1_147 1.373(7)
CG_147 CD2_147 1.434(7)
CD2_147 CE3_147 1.398(7)
CD2_147 CE2_147 1.412(6)
CE2_147 NE1_147 1.370(6)
CE2_147 CZ2_147 1.395(7)
CE3_147 CZ3_147 1.370(8)
CE3_147 HE3_147 0.9500
CD1_147 NE1_147 1.376(6)
CD1_147 HD1_147 0.9500
NE1_147 HE1_147 0.8800
CZ2_147 CH2_147 1.365(8)
CZ2_147 HZ2_147 0.9500
CZ3_147 CH2_147 1.402(8)
CZ3_147 HZ3_147 0.9500
CH2_147 HH2_147 0.9500
C_147 O_147 1.248(5)
C_147 N_148 1.329(6)
N_148 CA_148 1.468(6)
N_148 H0_148 0.8800
CA_148 C_148 1.501(7)
CA_148 CB_148 1.559(7)
CA_148 HA_148 1.0000
CB_148 CG2_148 1.530(7)
CB_148 CG1_148 1.534(7)
CB_148 HB_148 1.0000
CG2_148 HG2A_148 0.9800
CG2_148 HG2B_148 0.9800
CG2_148 HG2C_148 0.9800
CG1_148 CD1_148 1.520(8)
CG1_148 HG1A_148 0.9900
CG1_148 HG1B_148 0.9900
CD1_148 HD1A_148 0.9800
CD1_148 HD1B_148 0.9800
CD1_148 HD1C_148 0.9800
C_148 O_148 1.225(6)
C_148 N_149 1.340(6)
N_149 CA_149 1.446(7)
N_149 H0_149 0.8800
CA_149 CB_149 1.520(8)
CA_149 C_149 1.540(10)
CA_149 HA_149 1.0000
CB_149 OG1_149 1.432(8)
CB_149 CG2_149 1.516(9)
CB_149 HB_149 1.0000
OG1_149 HG1_149 0.8400
CG2_149 HG2A_149 0.9800
CG2_149 HG2B_149 0.9800
CG2_149 HG2C_149 0.9800
C_149 O_149 1.224(9)
C_149 N_150 1.347(12)
C_149 N_150 1.37(3)
N_150 CA_150 1.435(13)
N_150 H0_150 0.8800
N_150 CA_150 1.455(19)
N_150 H0A_150 0.8800
CA_150 C_150 1.515(15)
CA_150 CB_150 1.554(14)
CA_150 HA_150 1.0000
CA_150 C_150 1.520(19)
CA_150 CB_150 1.531(18)
CA_150 HA1_150 1.0000
CB_150 OG_150 1.376(18)
CB_150 HB1_150 0.9900
CB_150 HB2_150 0.9900
CB_150 OG_150 1.41(2)
CB_150 HB3_150 0.9900
CB_150 HB4_150 0.9900
C_150 O_150 1.240(14)
C_150 N_151 1.306(16)
C_150 O_150 1.23(2)
C_150 N_151 1.41(5)
N_151 CA_151 1.433(17)
N_151 H0_151 0.8800
CA_151 CB_151 1.519(15)
CA_151 C_151 1.520(19)
CA_151 HA_151 1.0000
CB_151 HB1_151 0.9800
CB_151 HB2_151 0.9800
CB_151 HB3_151 0.9800
C_151 O_151 1.306(15)
C_151 N_152 1.357(9)
N_152 CA_152 1.444(10)
N_152 H0_152 0.8800
CA_152 C_152 1.492(9)
CA_152 HA1_152 0.9900
CA_152 HA2_152 0.9900
C_152 O_152 1.243(8)
C_152 N_153 1.339(7)
N_153 CA_153 1.475(6)
N_153 H0_153 0.8800
CA_153 CB_153 1.522(7)
CA_153 C_153 1.536(6)
CA_153 HA_153 1.0000
CB_153 CG_153 1.528(7)
CB_153 HB1_153 0.9900
CB_153 HB2_153 0.9900
CG_153 CD_153 1.513(9)
CG_153 HG1_153 0.9900
CG_153 HG2_153 0.9900
CD_153 OE1_153 1.225(7)
CD_153 NE2_153 1.310(8)
NE2_153 HE2A_153 0.8800
NE2_153 HE2B_153 0.8800
C_153 O_153 1.238(6)
C_153 N_154 1.317(6)
N_154 CA_154 1.461(6)
N_154 H0_154 0.8800
CA_154 CB_154 1.505(7)
CA_154 C_154 1.528(7)
CA_154 HA_154 1.0000
CB_154 HB1_154 0.9800
CB_154 HB2_154 0.9800
CB_154 HB3_154 0.9800
C_154 O_154 1.241(5)
C_154 N_155 1.332(6)
N_155 CA_155 1.455(6)
N_155 H0_155 0.8800
CA_155 CB_155 1.529(7)
CA_155 C_155 1.531(6)
CA_155 HA_155 1.0000
CB_155 CG_155 1.535(7)
CB_155 HB1_155 0.9900
CB_155 HB2_155 0.9900
CG_155 CD_155 1.507(7)
CG_155 HG1_155 0.9900
CG_155 HG2_155 0.9900
CD_155 OE1_155 1.238(6)
CD_155 NE2_155 1.311(7)
NE2_155 HE2A_155 0.8800
NE2_155 HE2B_155 0.8800
C_155 O_155 1.228(5)
C_155 N_156 1.342(6)
N_156 CA_156 1.437(5)
N_156 H0_156 0.8800
CA_156 C_156 1.521(5)
CA_156 HA1_156 0.9900
CA_156 HA2_156 0.9900
C_156 O_156 1.233(5)
C_156 N_157 1.329(5)
N_157 CA_157 1.463(5)
N_157 H0_157 0.8800
CA_157 C_157 1.530(6)
CA_157 CB_157 1.540(7)
CA_157 HA_157 1.0000
CB_157 CG2_157 1.514(7)
CB_157 CG1_157 1.517(7)
CB_157 HB_157 1.0000
CG1_157 HG1A_157 0.9800
CG1_157 HG1B_157 0.9800
CG1_157 HG1C_157 0.9800
CG2_157 HG2A_157 0.9800
CG2_157 HG2B_157 0.9800
CG2_157 HG2C_157 0.9800
C_157 O_157 1.225(5)
C_157 N_158 1.334(5)
N_158 CA_158 1.456(5)
N_158 H0_158 0.8800
CA_158 C_158 1.520(6)
CA_158 CB_158 1.531(5)
CA_158 HA_158 1.0000
CB_158 CG_158 1.516(6)
CB_158 HB1_158 0.9900
CB_158 HB2_158 0.9900
CG_158 SD_158 1.808(5)
CG_158 HG1_158 0.9900
CG_158 HG2_158 0.9900
SD_158 CE_158 1.805(5)
CE_158 HE1_158 0.9800
CE_158 HE2_158 0.9800
CE_158 HE3_158 0.9800
C_158 O_158 1.229(5)
C_158 N_159 1.352(6)
N_159 CA_159 1.462(5)
N_159 H0_159 0.8800
CA_159 CB_159 1.528(6)
CA_159 C_159 1.538(6)
CA_159 HA_159 1.0000
CB_159 OG_159 1.424(5)
CB_159 HB1_159 0.9900
CB_159 HB2_159 0.9900
OG_159 HG_159 0.99(7)
C_159 O_159 1.232(6)
C_159 N_160 1.323(7)
N_160 CA_160 1.460(6)
N_160 H0_160 0.8800
CA_160 C_160 1.485(8)
CA_160 HA1_160 0.9900
CA_160 HA2_160 0.9900
C_160 O_160 1.224(6)
C_160 N_161 1.348(7)
N_161 CA_161 1.430(9)
N_161 H0_161 0.8800
CA_161 C_161 1.523(10)
CA_161 HA1_161 0.9900
CA_161 HA2_161 0.9900
C_161 O_161 1.221(9)
C_161 N_162 1.325(10)
N_162 CA_162 1.467(8)
N_162 H0_162 0.8800
CA_162 CB_162 1.528(10)
CA_162 C_162 1.536(9)
CA_162 HA_162 1.0000
CB_162 CG_162 1.503(11)
CB_162 HB1_162 0.9900
CB_162 HB2_162 0.9900
CG_162 OD1_162 1.243(8)
CG_162 ND2_162 1.333(10)
ND2_162 HD2A_162 0.8800
ND2_162 HD2B_162 0.8800
C_162 O_162 1.229(9)
C_162 N_163 1.357(18)
C_162 N_163 1.361(12)
N_163 CA_163 1.473(12)
N_163 H0_163 0.8800
N_163 CA_163 1.467(16)
N_163 H0A_163 0.8800
CA_163 CB_163 1.508(13)
CA_163 C_163 1.522(14)
CA_163 HA_163 1.0000
CA_163 CB_163 1.521(16)
CA_163 C_163 1.528(17)
CA_163 HA1_163 1.0000
CB_163 CG2_163 1.510(15)
CB_163 CG1_163 1.539(13)
CB_163 HB_163 1.0000
CB_163 CG2_163 1.533(18)
CB_163 CG1_163 1.539(17)
CB_163 HB1_163 1.0000
C_163 O_163 1.244(14)
C_163 N_164 1.383(19)
C_163 N_164 1.23(3)
C_163 O_163 1.245(19)
N_164 CA_164 1.450(11)
N_164 H0_164 0.8800
CA_164 C_164 1.520(11)
CA_164 CB_164 1.520(14)
CA_164 HA_164 1.0000
CB_164 CG_164 1.517(12)
CB_164 HB1_164 0.9900
CB_164 HB2_164 0.9900
CG_164 CD_164 1.520(12)
CG_164 HG1_164 0.9900
CG_164 HG2_164 0.9900
CD_164 OE1_164 1.233(10)
CD_164 NE2_164 1.305(12)
NE2_164 HE2A_164 0.8800
NE2_164 HE2B_164 0.8800
C_164 O_164 1.230(10)
C_164 N_165 1.351(11)
N_165 CA_165 1.463(11)
N_165 H0_165 0.8800
CA_165 C_165 1.505(12)
CA_165 CB_165 1.604(14)
CA_165 HA_165 1.0000
CB_165 OG_165 1.401(18)
CB_165 HB1_165 0.9900
CB_165 HB2_165 0.9900
OG_165 HG_165 0.8400
C_165 O_165 1.221(10)
C_165 N_166 1.331(10)
N_166 CA_166 1.455(9)
N_166 H0_166 0.8800
CA_166 CB_166 1.525(11)
CA_166 C_166 1.526(8)
CA_166 HA_166 1.0000
CB_166 CG_166 1.514(10)
CB_166 HB1_166 0.9900
CB_166 HB2_166 0.9900
CG_166 OD1_166 1.222(7)
CG_166 ND2_166 1.353(9)
ND2_166 HD2A_166 0.8800
ND2_166 HD2B_166 0.8800
C_166 O_166 1.232(7)
C_166 N_167 1.321(7)
N_167 CA_167 1.439(8)
N_167 H0_167 0.8800
CA_167 C_167 1.504(8)
CA_167 HA1_167 0.9900
CA_167 HA2_167 0.9900
C_167 O_167 1.237(7)
C_167 N_168 1.325(8)
N_168 CA_168 1.443(7)
N_168 H0_168 0.8800
CA_168 C_168 1.543(8)
CA_168 CB_168 1.562(7)
CA_168 HA_168 1.0000
CB_168 CG_168 1.481(7)
CB_168 HB1_168 0.9900
CB_168 HB2_168 0.9900
CG_168 OD1_168 1.247(7)
CG_168 ND2_168 1.314(7)
ND2_168 HD2A_168 0.8800
ND2_168 HD2B_168 0.8800
C_168 O_168 1.223(6)
C_168 N_169 1.337(7)
N_169 CA_169 1.455(8)
N_169 H0_169 0.8800
CA_169 C_169 1.510(9)
CA_169 CB_169 1.539(7)
CA_169 HA_169 1.0000
CB_169 CG_169 1.508(8)
CB_169 HB1_169 0.9900
CB_169 HB2_169 0.9900
CG_169 OD1_169 1.228(6)
CG_169 ND2_169 1.337(7)
ND2_169 HD2A_169 0.8800
ND2_169 HD2B_169 0.8800
C_169 O_169 1.250(7)
C_169 N_170 1.340(7)
N_170 CA_170 1.453(8)
N_170 H0_170 0.8800
CA_170 CB_170 1.524(9)
CA_170 C_170 1.536(9)
CA_170 HA_170 1.0000
C_170 O_170 1.235(9)
C_170 N_171 1.318(10)
CB_170 SG_170 1.802(6)
CB_170 HB1_170 0.9900
CB_170 HB2_170 0.9900
N_171 CA_171 1.445(9)
N_171 H0_171 0.8800
CA_171 C_171 1.517(11)
CA_171 HA1_171 0.9900
CA_171 HA2_171 0.9900
C_171 O_171 1.250(9)
C_171 N_172 1.297(9)
N_172 CA_172 1.494(10)
N_172 H0_172 0.8800
CA_172 C_172 1.512(14)
CA_172 CB_172 1.522(14)
CA_172 HA_172 1.0000
CB_172 CG2_172 1.492(15)
CB_172 CG1_172 1.532(12)
CB_172 HB_172 1.0000
CG2_172 HG2A_172 0.9800
CG2_172 HG2B_172 0.9800
CG2_172 HG2C_172 0.9800
CG1_172 CD1_172 1.520(14)
CG1_172 HG1A_172 0.9900
CG1_172 HG1B_172 0.9900
CD1_172 HD1A_172 0.9800
CD1_172 HD1B_172 0.9800
CD1_172 HD1C_172 0.9800
C_172 O_172 1.229(10)
C_172 N_173 1.359(11)
N_173 CD_173 1.478(13)
N_173 CA_173 1.486(15)
CD_173 CG_173 1.48(2)
CD_173 HD1_173 0.9900
CD_173 HD2_173 0.9900
CA_173 C_173 1.536(13)
CA_173 CB_173 1.591(16)
CA_173 HA_173 1.0000
CB_173 CG_173 1.49(2)
CB_173 HB1_173 0.9900
CB_173 HB2_173 0.9900
CG_173 HG1_173 0.9900
CG_173 HG2_173 0.9900
C_173 O_173 1.244(11)
C_173 N_174 1.304(13)
N_174 CA_174 1.445(11)
N_174 H0_174 0.8800
CA_174 C_174 1.488(13)
CA_174 CB_174 1.514(15)
CA_174 HA_174 1.0000
CB_174 HB1_174 0.9800
CB_174 HB2_174 0.9800
CB_174 HB3_174 0.9800
C_174 O_174 1.244(10)
C_174 N_175 1.342(11)
N_175 CA_175 1.452(13)
N_175 H0_175 0.8800
CA_175 C_175 1.488(17)
CA_175 CB_175 1.510(15)
CA_175 HA_175 1.0000
CB_175 OG_175 1.468(17)
CB_175 HB1_175 0.9900
CB_175 HB2_175 0.9900
OG_175 HG_175 0.8400
C_175 N_176 1.21(5)
C_175 O_175 1.248(13)
C_175 N_176 1.33(2)
N_176 CA_176 1.443(13)
N_176 H0_176 0.8800
N_176 CA_176 1.455(19)
N_176 H0A_176 0.8800
CA_176 C_176 1.521(13)
CA_176 CB_176 1.538(14)
CA_176 HA_176 1.0000
CA_176 C_176 1.514(18)
CA_176 CB_176 1.538(19)
CA_176 HA1_176 1.0000
CB_176 CG_176 1.543(14)
CB_176 HB1_176 0.9900
CB_176 HB2_176 0.9900
CB_176 CG_176 1.53(2)
CB_176 HB3_176 0.9900
CB_176 HB4_176 0.9900
CG_176 CD_176 1.515(17)
CG_176 HG1_176 0.9900
CG_176 HG2_176 0.9900
CG_176 CD_176 1.51(2)
CG_176 HG3_176 0.9900
CG_176 HG4_176 0.9900
CD_176 OE1_176 1.254(17)
CD_176 NE2_176 1.346(17)
CD_176 OE1_176 1.239(19)
CD_176 NE2_176 1.33(2)
NE2_176 HE2A_176 0.8800
NE2_176 HE2B_176 0.8800
NE2_176 HE2C_176 0.8800
NE2_176 HE2D_176 0.8800
C_176 O_176 1.227(13)
C_176 N_177 1.36(2)
C_176 O_176 1.23(2)
C_176 N_177 1.39(5)
N_177 CA_177 1.446(9)
N_177 H0_177 0.8800
CA_177 CB_177 1.517(10)
CA_177 C_177 1.532(10)
CA_177 HA_177 1.0000
CB_177 CG_177 1.514(9)
CB_177 HB1_177 0.9900
CB_177 HB2_177 0.9900
CG_177 CD_177 1.538(10)
CG_177 HG1_177 0.9900
CG_177 HG2_177 0.9900
CD_177 NE_177 1.426(9)
CD_177 HD1_177 0.9900
CD_177 HD2_177 0.9900
NE_177 CZ_177 1.315(10)
NE_177 HE_177 0.8800
CZ_177 NH2_177 1.323(10)
CZ_177 NH1_177 1.331(10)
NH1_177 HH1A_177 0.8800
NH1_177 HH1B_177 0.8800
NH2_177 HH2A_177 0.8800
NH2_177 HH2B_177 0.8800
C_177 O_177 1.232(8)
C_177 N_178 1.317(9)
N_178 CA_178 1.458(8)
N_178 H0_178 0.8800
CA_178 CB_178 1.509(10)
CA_178 C_178 1.524(9)
CA_178 HA_178 1.0000
CB_178 OG_178 1.409(9)
CB_178 HB1_178 0.9900
CB_178 HB2_178 0.9900
OG_178 HG_178 0.8400
C_178 O_178 1.251(8)
C_178 N_179 1.333(7)
N_179 CA_179 1.447(7)
N_179 H0_179 0.8800
CA_179 CB_179 1.513(7)
CA_179 C_179 1.534(7)
CA_179 HA_179 1.0000
CB_179 OG_179 1.413(6)
CB_179 HB1_179 0.9900
CB_179 HB2_179 0.9900
OG_179 HG_179 0.8400
C_179 O_179 1.228(6)
C_179 N_180 1.333(6)
N_180 CA_180 1.455(6)
N_180 H0_180 0.8800
CA_180 C_180 1.506(7)
CA_180 CB_180 1.541(7)
CA_180 HA_180 1.0000
CB_180 CG_180 1.535(8)
CB_180 HB1_180 0.9900
CB_180 HB2_180 0.9900
CG_180 CD2_180 1.481(9)
CG_180 CD1_180 1.526(9)
CG_180 HG_180 1.0000
CD1_180 HD1A_180 0.9800
CD1_180 HD1B_180 0.9800
CD1_180 HD1C_180 0.9800
CD2_180 HD2A_180 0.9800
CD2_180 HD2B_180 0.9800
CD2_180 HD2C_180 0.9800
C_180 O_180 1.242(6)
C_180 N_181 1.336(6)
N_181 CA_181 1.450(7)
N_181 H0_181 0.8800
CA_181 C_181 1.519(6)
CA_181 CB_181 1.552(7)
CA_181 HA_181 1.0000
CB_181 CG_181 1.520(7)
CB_181 HB1_181 0.9900
CB_181 HB2_181 0.9900
CG_181 CD1_181 1.383(7)
CG_181 CD2_181 1.386(8)
CD1_181 CE1_181 1.374(8)
CD1_181 HD1_181 0.9500
CD2_181 CE2_181 1.383(8)
CD2_181 HD2_181 0.9500
CE1_181 CZ_181 1.398(9)
CE1_181 HE1_181 0.9500
CE2_181 CZ_181 1.363(9)
CE2_181 HE2_181 0.9500
CZ_181 HZ_181 0.9500
C_181 O_181 1.225(5)
C_181 N_182 1.336(6)
N_182 CA_182 1.470(6)
N_182 H0_182 0.8800
CA_182 C_182 1.512(6)
CA_182 CB_182 1.516(7)
CA_182 HA_182 1.0000
CB_182 CG_182 1.535(7)
CB_182 HB1_182 0.9900
CB_182 HB2_182 0.9900
CG_182 CD_182 1.526(6)
CG_182 HG1_182 0.9900
CG_182 HG2_182 0.9900
CD_182 OE1_182 1.248(7)
CD_182 OE2_182 1.270(6)
C_182 O_182 1.234(5)
C_182 N_183 1.328(6)
N_183 CA_183 1.459(6)
N_183 H0_183 0.8800
CA_183 C_183 1.496(8)
CA_183 CB_183 1.547(6)
CA_183 HA_183 1.0000
CB_183 CG_183 1.523(8)
CB_183 HB1_183 0.9900
CB_183 HB2_183 0.9900
CG_183 CD_183 1.491(8)
CG_183 HG1_183 0.9900
CG_183 HG2_183 0.9900
CD_183 NE_183 1.474(8)
CD_183 HD1_183 0.9900
CD_183 HD2_183 0.9900
NE_183 CZ_183 1.332(7)
NE_183 HE_183 0.8800
CZ_183 NH1_183 1.298(8)
CZ_183 NH2_183 1.314(8)
NH1_183 HH1A_183 0.8800
NH1_183 HH1B_183 0.8800
NH2_183 HH2A_183 0.8800
NH2_183 HH2B_183 0.8800
C_183 O_183 1.232(6)
C_183 N_184 1.342(6)
N_184 CA_184 1.440(7)
N_184 H0_184 0.8800
CA_184 C_184 1.518(6)
CA_184 CB_184 1.539(6)
CA_184 HA_184 1.0000
CB_184 CG_184 1.511(8)
CB_184 HB1_184 0.9900
CB_184 HB2_184 0.9900
CG_184 CD2_184 1.519(7)
CG_184 CD1_184 1.521(8)
CG_184 HG_184 1.0000
CD1_184 HD1A_184 0.9800
CD1_184 HD1B_184 0.9800
CD1_184 HD1C_184 0.9800
CD2_184 HD2A_184 0.9800
CD2_184 HD2B_184 0.9800
CD2_184 HD2C_184 0.9800
C_184 O_184 1.231(6)
C_184 N_185 1.346(7)
N_185 CA_185 1.469(6)
N_185 H0_185 0.8800
CA_185 C_185 1.518(7)
CA_185 CB_185 1.524(8)
CA_185 HA_185 1.0000
CB_185 CG_185 1.518(9)
CB_185 HB1_185 0.9900
CB_185 HB2_185 0.9900
CG_185 CD_185 1.503(11)
CG_185 HG1_185 0.9900
CG_185 HG2_185 0.9900
CD_185 OE1_185 1.174(9)
CD_185 NE2_185 1.343(9)
NE2_185 HE2A_185 0.8800
NE2_185 HE2B_185 0.8800
C_185 O_185 1.239(6)
C_185 N_186 1.350(6)
N_186 CA_186 1.467(6)
N_186 CD_186 1.468(7)
CD_186 CG_186 1.513(8)
CD_186 HD1_186 0.9900
CD_186 HD2_186 0.9900
CA_186 C_186 1.514(8)
CA_186 CB_186 1.520(8)
CA_186 HA_186 1.0000
CB_186 CG_186 1.503(8)
CB_186 HB1_186 0.9900
CB_186 HB2_186 0.9900
CG_186 HG1_186 0.9900
CG_186 HG2_186 0.9900
C_186 O_186 1.237(6)
C_186 N_187 1.332(6)
N_187 CA_187 1.466(7)
N_187 H0_187 0.8800
CA_187 C_187 1.511(8)
CA_187 CB_187 1.551(6)
CA_187 HA_187 1.0000
CB_187 CG2_187 1.518(8)
CB_187 CG1_187 1.520(8)
CB_187 HB_187 1.0000
CG2_187 HG2A_187 0.9800
CG2_187 HG2B_187 0.9800
CG2_187 HG2C_187 0.9800
CG1_187 CD1_187 1.537(6)
CG1_187 HG1A_187 0.9900
CG1_187 HG1B_187 0.9900
CD1_187 HD1A_187 0.9800
CD1_187 HD1B_187 0.9800
CD1_187 HD1C_187 0.9800
C_187 O_187 1.237(6)
C_187 N_188 1.350(6)
N_188 CA_188 1.448(7)
N_188 H0_188 0.8800
CA_188 C_188 1.520(6)
CA_188 CB_188 1.527(7)
CA_188 HA_188 1.0000
CB_188 CG_188 1.541(6)
CB_188 HB1_188 0.9900
CB_188 HB2_188 0.9900
CG_188 CD2_188 1.513(9)
CG_188 CD1_188 1.545(8)
CG_188 HG_188 1.0000
CD1_188 HD1A_188 0.9800
CD1_188 HD1B_188 0.9800
CD1_188 HD1C_188 0.9800
CD2_188 HD2A_188 0.9800
CD2_188 HD2B_188 0.9800
CD2_188 HD2C_188 0.9800
C_188 O_188 1.239(6)
C_188 N_189 1.331(6)
N_189 CA_189 1.451(6)
N_189 H0_189 0.8800
CA_189 CB_189 1.510(7)
CA_189 C_189 1.526(7)
CA_189 HA_189 1.0000
CB_189 OG_189 1.413(7)
CB_189 HB1_189 0.9900
CB_189 HB2_189 0.9900
OG_189 HG_189 0.8400
C_189 O_189 1.241(6)
C_189 N_190 1.325(7)
N_190 CA_190 1.468(6)
N_190 H0_190 0.8800
CA_190 CB_190 1.491(8)
CA_190 C_190 1.528(9)
CA_190 HA_190 1.0000
CB_190 CG_190 1.543(8)
CB_190 HB1_190 0.9900
CB_190 HB2_190 0.9900
CG_190 CD_190 1.467(10)
CG_190 HG1_190 0.9900
CG_190 HG2_190 0.9900
CD_190 OE1_190 1.213(9)
CD_190 NE2_190 1.389(10)
NE2_190 HE2A_190 0.8800
NE2_190 HE2B_190 0.8800
C_190 O_190 1.240(7)
C_190 N_191 1.333(6)
N_191 CA_191 1.441(7)
N_191 H0_191 0.8800
CA_191 CB_191 1.530(7)
CA_191 C_191 1.531(8)
CA_191 HA_191 1.0000
CB_191 CG_191 1.497(8)
CB_191 HB1_191 0.9900
CB_191 HB2_191 0.9900
CG_191 CD2_191 1.394(9)
CG_191 CD1_191 1.400(9)
CD1_191 CE1_191 1.397(9)
CD1_191 HD1_191 0.9500
CE1_191 CZ_191 1.377(11)
CE1_191 HE1_191 0.9500
CD2_191 CE2_191 1.362(9)
CD2_191 HD2_191 0.9500
CE2_191 CZ_191 1.415(10)
CE2_191 HE2_191 0.9500
CZ_191 OH_191 1.366(8)
OH_191 HH_191 0.8400
C_191 O_191 1.230(7)
C_191 N_192 1.336(7)
N_192 CA_192 1.447(7)
N_192 H0_192 0.8800
CA_192 C_192 1.487(7)
CA_192 HA1_192 0.9900
CA_192 HA2_192 0.9900
C_192 O_192 1.241(7)
C_192 N_193 1.319(7)
N_193 CA_193 1.459(6)
N_193 H0_193 0.8800
CA_193 CB_193 1.527(7)
CA_193 C_193 1.530(8)
CA_193 HA_193 1.0000
CB_193 CG_193 1.530(7)
CB_193 HB1_193 0.9900
CB_193 HB2_193 0.9900
CG_193 CD2_193 1.485(9)
CG_193 CD1_193 1.524(7)
CG_193 HG_193 1.0000
CD1_193 HD1A_193 0.9800
CD1_193 HD1B_193 0.9800
CD1_193 HD1C_193 0.9800
CD2_193 HD2A_193 0.9800
CD2_193 HD2B_193 0.9800
CD2_193 HD2C_193 0.9800
C_193 O_193 1.243(7)
C_193 N_194 1.342(7)
N_194 CA_194 1.452(7)
N_194 H0_194 0.8800
CA_194 CB_194 1.511(10)
CA_194 C_194 1.534(7)
CA_194 HA_194 1.0000
CB_194 OG_194 1.439(9)
CB_194 HB1_194 0.9900
CB_194 HB2_194 0.9900
OG_194 HG_194 0.8400
C_194 N_195 1.211(13)
C_194 O_194 1.232(6)
C_194 N_195 1.440(13)
N_195 CA_195 1.451(13)
N_195 H0_195 0.8800
N_195 CA_195 1.438(12)
N_195 H0A_195 0.8800
CA_195 C_195 1.531(13)
CA_195 CB_195 1.540(14)
CA_195 HA_195 1.0000
CA_195 C_195 1.536(13)
CA_195 CB_195 1.549(12)
CA_195 HA1_195 1.0000
CB_195 CG_195 1.522(11)
CB_195 HB1_195 0.9900
CB_195 HB2_195 0.9900
CB_195 CG_195 1.549(11)
CB_195 HB3_195 0.9900
CB_195 HB4_195 0.9900
CG_195 CD2_195 1.527(13)
CG_195 CD1_195 1.540(12)
CG_195 HG_195 1.0000
CG_195 CD1_195 1.526(12)
CG_195 CD2_195 1.534(13)
CG_195 HG1_195 1.0000
C_195 O_195 1.248(12)
C_195 N_196 1.407(14)
C_195 O_195 1.221(13)
C_195 N_196 1.280(14)
N_196 CA_196 1.476(8)
N_196 H0_196 0.8800
CA_196 CB_196 1.526(9)
CA_196 C_196 1.537(7)
CA_196 HA_196 1.0000
CB_196 CG1_196 1.505(10)
CB_196 CG2_196 1.523(8)
CB_196 HB_196 1.0000
CG1_196 HG1A_196 0.9800
CG1_196 HG1B_196 0.9800
CG1_196 HG1C_196 0.9800
CG2_196 HG2A_196 0.9800
CG2_196 HG2B_196 0.9800
CG2_196 HG2C_196 0.9800
C_196 O_196 1.237(6)
C_196 N_197 1.333(7)
N_197 CA_197 1.448(7)
N_197 H0_197 0.8800
CA_197 C_197 1.509(9)
CA_197 CB_197 1.543(10)
CA_197 HA_197 1.0000
CB_197 OG1_197 1.449(7)
CB_197 CG2_197 1.488(10)
CB_197 HB_197 1.0000
OG1_197 HG1_197 0.8400
CG2_197 HG2A_197 0.9800
CG2_197 HG2B_197 0.9800
CG2_197 HG2C_197 0.9800
C_197 O_197 1.220(8)
C_197 N_198 1.335(8)
N_198 CA_198 1.437(8)
N_198 H0_198 0.8800
CA_198 C_198 1.469(10)
CA_198 HA1_198 0.9900
CA_198 HA2_198 0.9900
C_198 OT2_198 1.239(10)
C_198 OT1_198 1.240(9)
CT_199 O3_199 1.44(2)
CT_199 O3_199 1.45(2)
O3_199 C4_199 1.400(18)
O3_199 C4_199 1.39(2)
C4_199 O2_199 1.216(18)
C4_199 C3_199 1.528(18)
C4_199 O2_199 1.24(2)
C4_199 C3_199 1.52(2)
C3_199 C2_199 1.504(19)
C3_199 C2_199 1.53(2)
C2_199 C1_199 1.538(16)
C2_199 C1_199 1.533(19)
C1_199 O1_199 1.230(15)
C1_199 N_200 1.324(15)
C1_199 O1_199 1.246(19)
C1_199 N_200 1.362(19)
N_200 CA_200 1.461(11)
N_200 H0_200 0.8800
N_200 CA_200 1.462(18)
N_200 H0A_200 0.8800
CA_200 CB_200 1.518(12)
CA_200 C_200 1.518(11)
CA_200 HA_200 1.0000
CA_200 CB_200 1.516(19)
CA_200 C_200 1.539(19)
CA_200 HA1_200 1.0000
C_200 O_200 1.231(10)
C_200 N_201 1.311(11)
C_200 O_200 1.236(19)
C_200 N_201 1.44(3)
CB_200 HB1_200 0.9800
CB_200 HB2_200 0.9800
CB_200 HB3_200 0.9800
CB_200 HB4_200 0.9800
CB_200 HB5_200 0.9800
CB_200 HB6_200 0.9800
N_201 CA_201 1.430(11)
N_201 H0_201 0.8800
N_201 CA_201 1.454(18)
N_201 H0A_201 0.8800
CA_201 CB_201 1.521(11)
CA_201 C_201 1.532(10)
CA_201 HA_201 1.0000
CA_201 CB_201 1.519(18)
CA_201 C_201 1.524(18)
CA_201 HA1_201 1.0000
C_201 O_201 1.248(10)
C_201 N_202 1.290(13)
C_201 O_201 1.24(2)
C_201 N_202 1.42(3)
CB_201 HB1_201 0.9800
CB_201 HB2_201 0.9800
CB_201 HB3_201 0.9800
CB_201 HB4_201 0.9800
CB_201 HB5_201 0.9800
CB_201 HB6_201 0.9800
N_202 CD_202 1.463(8)
N_202 CA_202 1.484(7)
CA_202 C_202 1.533(7)
CA_202 CB_202 1.537(9)
CA_202 HA_202 1.0000
C_202 O_202 1.225(6)
C_202 N_203 1.326(6)
CB_202 CG_202 1.483(9)
CB_202 HB1_202 0.9900
CB_202 HB2_202 0.9900
CG_202 CD_202 1.512(11)
CG_202 HG1_202 0.9900
CG_202 HG2_202 0.9900
CD_202 HD1_202 0.9900
CD_202 HD2_202 0.9900
N_203 CA_203 1.474(6)
N_203 H0_203 0.8800
CA_203 CB_203 1.540(8)
CA_203 CX_203 1.607(8)
CA_203 HA_203 1.0000
CB_203 CG1_203 1.511(8)
CB_203 CG2_203 1.524(7)
CB_203 HB_203 1.0000
CG1_203 HG1A_203 0.9800
CG1_203 HG1B_203 0.9800
CG1_203 HG1C_203 0.9800
CG2_203 HG2A_203 0.9800
CG2_203 HG2B_203 0.9800
CG2_203 HG2C_203 0.9800
CX_203 OB1_203 1.485(6)
CX_203 OB2_203 1.519(7)
OB1_203 HB1_203 0.96(6)
OB2_203 CX2_204 1.37(12)
OB2_203 CX2_204 1.39(3)
OB2_203 CX2_206 1.44(8)
CX1_204 OX1_204 1.410(19)
CX1_204 CX2_204 1.56(2)
CX1_204 HX1A_204 0.9900
CX1_204 HX1B_204 0.9900
CX1_204 OX1_204 1.39(4)
CX1_204 CX2_204 1.49(6)
CX1_204 HX1C_204 0.9900
CX1_204 HX1D_204 0.9900
CX2_204 CX3_204 1.51(2)
CX2_204 HX2_204 1.0000
CX2_204 CX3_204 1.47(6)
CX2_204 HX2A_204 1.0000
CX3_204 OX3_204 1.416(17)
CX3_204 HX3A_204 0.9900
CX3_204 HX3B_204 0.9900
CX3_204 OX3_204 1.41(4)
CX3_204 HX3C_204 0.9900
CX3_204 HX3D_204 0.9900
CX1_206 OX1_206 1.40(4)
CX1_206 CX2_206 1.52(5)
CX1_206 HX1A_206 0.9900
CX1_206 HX1B_206 0.9900
CX2_206 CX3_206 1.53(5)
CX2_206 HX2_206 1.0000
CX3_206 OX3_206 1.45(4)
CX3_206 HX3A_206 0.9900
CX3_206 HX3B_206 0.9900
S_207 O4_207 1.439(6)
S_207 O3_207 1.447(5)
S_207 O1_207 1.466(4)
S_207 O2_207 1.483(5)
S_208 O1_208 1.402(14)
S_208 O3_208 1.459(16)
S_208 O4_208 1.460(14)
S_208 O2_208 1.483(16)
S_209 O3_209 1.433(16)
S_209 O4_209 1.442(16)
S_209 O2_209 1.449(17)
S_209 O1_209 1.482(17)
S_210 O1_210 1.398(15)
S_210 O2_210 1.413(14)
S_210 O3_210 1.463(16)
S_210 O4_210 1.492(17)
S_211 O2_211 1.440(8)
S_211 O4_211 1.443(7)
S_211 O1_211 1.458(7)
S_211 O3_211 1.469(7)
S_212 O1_212 1.4225
S_212 O4_212 1.4468
S_212 O2_212 1.4693
S_212 O3_212 1.4791
S_213 O1_213 1.4405
S_213 O4_213 1.4594
S_213 O3_213 1.4650
S_213 O2_213 1.4803
S_214 O1_214 1.4503
S_214 O4_214 1.4511
S_214 O3_214 1.4574
S_214 O2_214 1.4921

loop_
_geom_hbond_atom_site_label_D
_geom_hbond_atom_site_label_H
_geom_hbond_atom_site_label_A
_geom_hbond_distance_DH
_geom_hbond_distance_HA
_geom_hbond_distance_DA
_geom_hbond_angle_DHA
ND1_36 HD1_36 OD2_63 1.03(5) 1.76(5) 2.734(5) 155(4)
ND1_36 HD1_36 OD1_63 1.03(5) 2.65(5) 3.376(5) 127(4)
NE2_36 HE2_36 OG_143 0.90(6) 2.37(6) 3.011(5) 128(4)
NE2_36 HE2_36 OB2_203 0.90(6) 1.77(6) 2.645(5) 164(5)
CE1_36 HE1_36 O_159 0.91(6) 2.35(6) 3.091(6) 138(4)
OG_159 HG_159 OD2_63 0.99(7) 1.71(7) 2.688(5) 168(6)
N_141 H0_141 OB1_203 0.85(6) 1.98(6) 2.733(5) 146(5)
N_143 H0_143 OB1_203 0.76(5) 2.13(5) 2.848(5) 158(5)
OB1_203 HB1_203 OX1_204 0.96(6) 1.90(6) 2.744(12) 145(5)
OB1_203 HB1_203 OX1_206 0.96(6) 1.79(7) 2.67(3) 149(5)
OB1_203 HB1_203 O_661 0.96(6) 1.97(6) 2.857(5) 152(5)
N_203 H0_203 O_159 0.88 2.25 3.110(5) 164.3
N_161 H0_161 O_201 0.88 2.07 2.90(3) 156.9
N_161 H0_161 O_201 0.88 2.09 2.934(11) 160.3
N_201 H0_201 O_161 0.88 2.24 3.100(11) 164.3
